data_1572375
loop_
_publ_author_name
'Shao, Gang'
'Liu, Yuan-Yuan'
'Niu, Chuang'
'Yin, Zheng-Chun'
'Ye, Shi-Qi'
'Yao, Yang-Rong'
'Chen, Muqing'
'Chen, Jun-Shen'
'Xia, Xu-Ling'
'Yang, Shangfeng'
'Wang, Guan-Wu'

_publ_section_title
;
 Unexpected and divergent mechanosynthesis of furanoid-bridged fullerene
 dimers C<sub>120</sub>O and C<sub>120</sub>O<sub>2</sub>.
;
_journal_issue 36
_journal_name_full 'Chemical science'
_journal_page_first 14899
_journal_page_last 14904
_journal_paper_doi 10.1039/d4sc04167d
_journal_volume 15
_journal_year 2024
_chemical_formula_moiety '8(C60 H40 N10), C240 O4'
_chemical_formula_sum 'C720 H320 N80 O4'
_chemical_formula_weight 10154.54
_space_group_crystal_system triclinic
_space_group_IT_number 2
_space_group_name_Hall '-P 1'
_space_group_name_H-M_alt 'P -1'
_atom_sites_solution_hydrogens geom
_atom_sites_solution_primary dual
_audit_creation_date 2022-09-07
_audit_creation_method
;
Olex2 1.2
(compiled 2018.05.29 svn.r3508 for OlexSys, GUI svn.r5506)
;
_audit_update_record
;
2023-08-17 deposited with the CCDC.	2024-08-16 downloaded from the CCDC.
;
_cell_angle_alpha 105.679(2)
_cell_angle_beta 94.669(2)
_cell_angle_gamma 100.240(2)
_cell_formula_units_Z 1
_cell_length_a 14.3095(3)
_cell_length_b 29.8265(6)
_cell_length_c 32.5209(5)
_cell_measurement_reflns_used 31968
_cell_measurement_temperature 100.00(10)
_cell_measurement_theta_max 73.0960
_cell_measurement_theta_min 4.1810
_cell_volume 13027.4(5)
_computing_cell_refinement 'CrysAlisPro 1.171.41.110a (Rigaku OD, 2021)'
_computing_data_collection 'CrysAlisPro 1.171.41.110a (Rigaku OD, 2021)'
_computing_data_reduction 'CrysAlisPro 1.171.41.110a (Rigaku OD, 2021)'
_computing_molecular_graphics 'Olex2 (Dolomanov et al., 2009)'
_computing_publication_material 'Olex2 (Dolomanov et al., 2009)'
_computing_structure_refinement 'ShelXL (Sheldrick, 2015)'
_computing_structure_solution 'ShelXT (Sheldrick, 2015)'
_diffrn_ambient_environment N~2~
_diffrn_ambient_temperature 100.00(10)
_diffrn_detector 'CCD plate'
_diffrn_detector_area_resol_mean 5.2169
_diffrn_detector_type AtlasS2
_diffrn_measured_fraction_theta_full 0.998
_diffrn_measured_fraction_theta_max 0.968
_diffrn_measurement_details
;
List of Runs (angles in degrees, time in seconds):

  # Type    Start    End  Width  t~exp~   \w     \q     \k     \f   Frames
#--------------------------------------------------------------------------
  1  \w   -114.00 -25.00   1.00    5.00    --  -41.76 -38.00 -60.00   89
  2  \w   -116.00 -28.00   1.00    5.00    --  -41.76 -38.00-150.00   88
  3  \w    -80.00 -12.00   1.00    5.00    --  -41.76 125.00   0.00   68
  4  \w    -52.00  -9.00   1.00    5.00    --  -41.76 125.00  90.00   43
  5  \w     42.00  94.00   1.00    5.00    --   41.76-125.00 -90.00   52
  6  \w     44.00 111.00   1.00   10.00    --  106.05-125.00-120.00   67
  7  \w     82.00 156.00   1.00   10.00    --  106.05  36.00  82.00   74
  8  \w     39.00 122.00   1.00   10.00    --  106.05 -45.00  30.00   83
  9  \w    113.00 168.00   1.00   10.00    --  106.05 125.00  30.00   55
 10  \w     91.00 173.00   1.00   10.00    --  106.05  30.00   0.00   82
 11  \w     97.00 132.00   1.00   10.00    --  106.05 125.00   0.00   35
 12  \w    139.00 165.00   1.00   10.00    --  106.05 125.00 -90.00   26
 13  \w     34.00 105.00   1.00   10.00    --  106.05 -45.00 -60.00   71
 14  \w     81.00 107.00   1.00   10.00    --  106.05 -94.00  60.00   26
 15  \w     33.00  69.00   1.00   10.00    --  106.05 -94.00-120.00   36
 16  \w    140.00 165.00   1.00   10.00    --  106.05  77.00 150.00   25
 17  \w     76.00 107.00   1.00   10.00    --  106.05 -94.00-120.00   31
 18  \w    125.00 170.00   1.00   10.00    --  106.05  77.00 -60.00   45
 19  \w     67.00 106.00   1.00   10.00    --  106.05 -94.00  30.00   39
 20  \w     82.00 107.00   1.00   10.00    --  106.05 -94.00  90.00   25
 21  \w    110.00 159.00   1.00   10.00    --  106.05  77.00  90.00   49
 22  \w     28.00 107.00   1.00   10.00    --  106.05 -99.00 -28.36   79
;
_diffrn_measurement_device 'four-circle diffractometer'
_diffrn_measurement_device_type 'SuperNova, Dual, Cu at home/near, AtlasS2'
_diffrn_measurement_method '\w scans'
_diffrn_orient_matrix_type 'CrysAlisPro convention (1999,Acta A55,543-557)'
_diffrn_orient_matrix_UB_11 -0.0177861000
_diffrn_orient_matrix_UB_12 0.0373354000
_diffrn_orient_matrix_UB_13 -0.0228356000
_diffrn_orient_matrix_UB_21 -0.1089385000
_diffrn_orient_matrix_UB_22 -0.0164715000
_diffrn_orient_matrix_UB_23 -0.0017076000
_diffrn_orient_matrix_UB_31 0.0035677000
_diffrn_orient_matrix_UB_32 0.0366487000
_diffrn_orient_matrix_UB_33 0.0440740000
_diffrn_radiation_monochromator mirror
_diffrn_radiation_probe x-ray
_diffrn_radiation_type CuK\a
_diffrn_radiation_wavelength 1.54184
_diffrn_reflns_av_R_equivalents 0.0382
_diffrn_reflns_av_unetI/netI 0.0464
_diffrn_reflns_Laue_measured_fraction_full 0.998
_diffrn_reflns_Laue_measured_fraction_max 0.968
_diffrn_reflns_limit_h_max 17
_diffrn_reflns_limit_h_min -17
_diffrn_reflns_limit_k_max 36
_diffrn_reflns_limit_k_min -36
_diffrn_reflns_limit_l_max 39
_diffrn_reflns_limit_l_min -28
_diffrn_reflns_number 97104
_diffrn_reflns_point_group_measured_fraction_full 0.998
_diffrn_reflns_point_group_measured_fraction_max 0.968
_diffrn_reflns_theta_full 67.684
_diffrn_reflns_theta_max 73.234
_diffrn_reflns_theta_min 3.522
_diffrn_source 'micro-focus sealed X-ray tube'
_diffrn_source_type 'SuperNova (Cu) X-ray Source'
_exptl_absorpt_coefficient_mu 0.614
_exptl_absorpt_correction_T_max 1.00000
_exptl_absorpt_correction_T_min 0.96625
_exptl_absorpt_correction_type multi-scan
_exptl_absorpt_process_details
;
CrysAlisPro 1.171.41.110a (Rigaku Oxford Diffraction, 2021)
Empirical absorption correction using spherical harmonics,
implemented in SCALE3 ABSPACK scaling algorithm.
;
_exptl_crystal_density_diffrn 1.294
_exptl_crystal_description block
_exptl_crystal_F_000 5232
_exptl_crystal_size_max 0.20
_exptl_crystal_size_mid 0.20
_exptl_crystal_size_min 0.05
_refine_diff_density_max 1.263
_refine_diff_density_min -0.669
_refine_diff_density_rms 0.072
_refine_ls_extinction_method none
_refine_ls_goodness_of_fit_ref 0.844
_refine_ls_hydrogen_treatment constr
_refine_ls_matrix_type full
_refine_ls_number_parameters 5257
_refine_ls_number_reflns 50601
_refine_ls_number_restraints 11866
_refine_ls_restrained_S_all 1.440
_refine_ls_R_factor_all 0.1050
_refine_ls_R_factor_gt 0.0839
_refine_ls_shift/su_max 0.005
_refine_ls_shift/su_mean 0.000
_refine_ls_structure_factor_coef Fsqd
_refine_ls_weighting_details 'w=1/[\s^2^(Fo^2^)+(0.1716P)^2^+29.5688P] where P=(Fo^2^+2Fc^2^)/3'
_refine_ls_weighting_scheme calc
_refine_ls_wR_factor_gt 0.2327
_refine_ls_wR_factor_ref 0.2603
_reflns_Friedel_coverage 0.000
_reflns_number_gt 37858
_reflns_number_total 50601
_reflns_threshold_expression 'I > 2\s(I)'
_cod_data_source_file d4sc04167d2.cif
_cod_data_source_block sg-0308-2_auto
_cod_depositor_comments 'Adding full bibliography for 1572375--1572376.cif.'
_cod_database_code 1572375
_shelx_shelxl_version_number 2014/7
_chemical_oxdiff_formula C120O2
_shelx_space_group_comment
;
The symmetry employed for this shelxl refinement is uniquely defined
by the following loop, which should always be used as a source of
symmetry information in preference to the above space-group names.
They are only intended as comments.
;
_reflns_odcompleteness_completeness 99.82
_reflns_odcompleteness_iscentric 1
_reflns_odcompleteness_theta 66.97
_olex2_refinement_description
;
1. Fixed Uiso
 At 1.2 times of:
  All C(H) groups
2. Restrained distances
 C57-C56
 1.4 with sigma of 0.02
 C304-C305 \\sim C304-C305 \\sim C306-C306 \\sim C307-C307
 with sigma of 0.02
 N309-C313 \\sim N309-C310 \\sim C312-C311 \\sim C311-C310 \\sim C312-C313
 with sigma of 0.02
 C270-C271 \\sim C270-C273 \\sim C272-C273 \\sim C271-C272
 with sigma of 0.02
 C563-C562 \\sim C562-C561
 with sigma of 0.02
 N251-C250 \\sim C250-C249 \\sim C253-C249 \\sim C253-C252 \\sim N251-C252
 with sigma of 0.02
 C74-C73 \\sim C74-C75 \\sim C101-C75 \\sim C101-C102
 with sigma of 0.02
 C103-C102 \\sim C103-C104 \\sim C106-C104 \\sim C107-C106
 with sigma of 0.02
 C69-C68 \\sim C70-C69 \\sim C70-C71 \\sim C107-C71 \\sim C106-C107 \\sim
C106-C68
 with sigma of 0.02
 C13-C17 \\sim C14-C13 \\sim C15-C14 \\sim C15-C16 \\sim C17-C16
 with sigma of 0.02
 C1-C2 \\sim C119-C1 \\sim C118-C119 \\sim C4-C118 \\sim C4-C3 \\sim C2-C3
 with sigma of 0.02
 C120-C119 \\sim C120-C35 \\sim C36-C35 \\sim C118-C36 \\sim C118-C119
 with sigma of 0.02
 C47-C43 \\sim C43-C44 \\sim C45-C44 \\sim C45-C46 \\sim C46-C47
 with sigma of 0.02
 C118-C119 \\sim C120-C119 \\sim C120-C35 \\sim C36-C35 \\sim C118-C36
 with sigma of 0.02
 C2-C3 \\sim C1-C2 \\sim C119-C1 \\sim C118-C119 \\sim C4-C3 \\sim C4-C118
 with sigma of 0.02
 C76-C75 \\sim C99-C76 \\sim C99-C98 \\sim C98-C97 \\sim C101-C97 \\sim C101-C75
 with sigma of 0.02
 C77-C76 \\sim C86-C77 \\sim C86-C74 \\sim C74-C75 \\sim C76-C75
 with sigma of 0.02
 C74-C75 \\sim C86-C74 \\sim C86-C77 \\sim C77-C76 \\sim C76-C75
 with sigma of 0.02
 C73-C108 \\sim C108-C102 \\sim C74-C73 \\sim C74-C75 \\sim C101-C75 \\sim
C102-C101
 with sigma of 0.02
 C99-C76 \\sim C99-C98 \\sim C98-C97 \\sim C101-C97 \\sim C101-C75 \\sim C76-C75
 with sigma of 0.02
 C101-C75 \\sim C102-C101 \\sim C108-C102 \\sim C73-C108 \\sim C74-C75 \\sim
C74-C73
 with sigma of 0.02
 C76-C75 \\sim C77-C76 \\sim C86-C77 \\sim C86-C74 \\sim C74-C75
 with sigma of 0.02
 C215-C214 \\sim C215-C200 \\sim C215-C216
 with sigma of 0.02
 C217-C216 \\sim C215-C200
 with sigma of 0.05
 C217-C199 \\sim C217-C216 \\sim C217-C218
 with sigma of 0.02
 C217-C216 \\sim C199-C200
 with sigma of 0.02
 C215-C200 \\sim C200-C199 \\sim C199-C217 \\sim C217-C216 \\sim C216-C215
 with sigma of 0.05
 C172-C171 \\sim C184-C171 \\sim C185-C184 \\sim C185-C173 \\sim C173-C172
 with sigma of 0.02
 C185-C184 \\sim C184-C171 \\sim C172-C171 \\sim C173-C172 \\sim C173-C185
 with sigma of 0.02
 C185-C184 \\sim C186-C185 \\sim C186-C187 \\sim C184-C183
 with sigma of 0.02
 C220-C219 \\sim C220-C180 \\sim C180-C179 \\sim C219-C218 \\sim C218-C179
 with sigma of 0.02
 C194-C195 \\sim C226-C195 \\sim C226-C191 \\sim C192-C191 \\sim C194-C192
 with sigma of 0.02
 C226-C195 \\sim C194-C195 \\sim C194-C192 \\sim C192-C191 \\sim C226-C191
 with sigma of 0.02
 C213-C214 \\sim C213-C212 \\sim C201-C212 \\sim C201-C200 \\sim C200-C215
\\sim C214-C215
 with sigma of 0.02
 C214-C175 \\sim C213-C214 \\sim C213-C221 \\sim C221-C174 \\sim C174-C175
 with sigma of 0.02
 C221-C222 \\sim C210-C222 \\sim C211-C210 \\sim C211-C212 \\sim C213-C212
\\sim C221-C213
 with sigma of 0.02
 C213-C212 \\sim C211-C212 \\sim C211-C210 \\sim C210-C222 \\sim C221-C222
\\sim C221-C213
 with sigma of 0.02
 C202-C203 \\sim C204-C203 \\sim C204-C205 \\sim C207-C202
 with sigma of 0.02
 C204-C205 \\sim C204-C203 \\sim C202-C203 \\sim C207-C202
 with sigma of 0.02
 C211-C203 \\sim C211-C212 \\sim C201-C212 \\sim C201-C202 \\sim C202-C203
 with sigma of 0.02
 C208-C209 \\sim C224-C209 \\sim C224-C169 \\sim C169-C168 \\sim C167-C168
\\sim C208-C167
 with sigma of 0.02
 C224-C209 \\sim C210-C209 \\sim C210-C222 \\sim C222-C223 \\sim C224-C223
 with sigma of 0.02
 C223-C224 \\sim C224-C209 \\sim C210-C209 \\sim C210-C222 \\sim C223-C222
 with sigma of 0.02
 C230-C231 \\sim C230-C229 \\sim C156-C229 \\sim C156-C155 \\sim C231-C155
 with sigma of 0.02
 C135-C136 \\sim C135-C134 \\sim C133-C134 \\sim C133-C132 \\sim C131-C132
\\sim C131-C136
 with sigma of 0.02
 C237-C150 \\sim C237-C141 \\sim C142-C141 \\sim C142-C247 \\sim C149-C247
\\sim C150-C149
 with sigma of 0.02
 C157-C158 \\sim C159-C158 \\sim C159-C160 \\sim C160-C161 \\sim C157-C161
 with sigma of 0.02
 C160-C161 \\sim C160-C129 \\sim C130-C129 \\sim C163-C130 \\sim C162-C163
\\sim C162-C161
 with sigma of 0.02
 C156-C155 \\sim C156-C157 \\sim C157-C161 \\sim C162-C161 \\sim C154-C162
\\sim C155-C154
 with sigma of 0.02
 C231-C151 \\sim C231-C155 \\sim C155-C154 \\sim C153-C154 \\sim C152-C153
\\sim C151-C152
 with sigma of 0.02
 C247-C146 \\sim C146-C147 \\sim C148-C147 \\sim C148-C149 \\sim C149-C247
 with sigma of 0.02
 C123-C248 \\sim C123-C124 \\sim C124-C125 \\sim C125-C234 \\sim C233-C234
\\sim C248-C233
 with sigma of 0.02
 C232-C233 \\sim C228-C232 \\sim C228-C227 \\sim C227-C234 \\sim C233-C234
 with sigma of 0.02
 C231-C151 \\sim C151-C150 \\sim C150-C149 \\sim C148-C149 \\sim C230-C148
\\sim C230-C231
 with sigma of 0.02
 C140-C141 \\sim C244-C140 \\sim C244-C143 \\sim C143-C142 \\sim C142-C141
 with sigma of 0.02
 C242-C243 \\sim C242-C241 \\sim C241-C144 \\sim C144-C143 \\sim C244-C143
\\sim C243-C244
 with sigma of 0.02
 C241-C144 \\sim C241-C123 \\sim C123-C248 \\sim C144-C145 \\sim C145-C248
 with sigma of 0.02
 C144-C143 \\sim C144-C145 \\sim C145-C146 \\sim C247-C146 \\sim C142-C247
\\sim C143-C142
 with sigma of 0.02
 C153-C154 \\sim C154-C162 \\sim C162-C163 \\sim C163-C164 \\sim C153-C164
 with sigma of 0.02
 C241-C144 \\sim C144-C143 \\sim C244-C143 \\sim C243-C244 \\sim C242-C243
\\sim C242-C241
 with sigma of 0.02
 C145-C248 \\sim C123-C248 \\sim C241-C123 \\sim C241-C144 \\sim C144-C145
 with sigma of 0.02
 C145-C146 \\sim C247-C146 \\sim C142-C247 \\sim C143-C142 \\sim C144-C143
\\sim C144-C145
 with sigma of 0.02
 C232-C233 \\sim C147-C232 \\sim C146-C147 \\sim C145-C146 \\sim C145-C248
\\sim C248-C233
 with sigma of 0.02
 C160-C161 \\sim C157-C161 \\sim C157-C158 \\sim C159-C158 \\sim C159-C160
 with sigma of 0.02
 C162-C161 \\sim C157-C161 \\sim C156-C157 \\sim C156-C155 \\sim C155-C154
\\sim C154-C162
 with sigma of 0.02
 C125-C126 \\sim C126-C127 \\sim C127-C246 \\sim C124-C246 \\sim C124-C125
 with sigma of 0.02
 C140-C141 \\sim C244-C140 \\sim C244-C143 \\sim C142-C141 \\sim C143-C142
 with sigma of 0.02
 C143-C142 \\sim C142-C247 \\sim C247-C146 \\sim C145-C146 \\sim C144-C145
\\sim C144-C143
 with sigma of 0.02
 C237-C141 \\sim C237-C150 \\sim C150-C149 \\sim C149-C247 \\sim C142-C247
\\sim C142-C141
 with sigma of 0.02
 C138-C139 \\sim C139-C140 \\sim C140-C141 \\sim C236-C237 \\sim C236-C138
\\sim C237-C141
 with sigma of 0.02
 C166-C167 \\sim C205-C166 \\sim C167-C208 \\sim C208-C204 \\sim C205-C204
 with sigma of 0.02
 C226-C166 \\sim C205-C166 \\sim C206-C205 \\sim C206-C196 \\sim C195-C196
\\sim C226-C195
 with sigma of 0.02
 C191-C190 \\sim C190-C168 \\sim C168-C167 \\sim C166-C167 \\sim C226-C166
\\sim C191-C226
 with sigma of 0.02
 C205-C166 \\sim C205-C204 \\sim C208-C204 \\sim C167-C208 \\sim C166-C167
 with sigma of 0.02
 C224-C223 \\sim C224-C209 \\sim C209-C210 \\sim C210-C222 \\sim C223-C222
 with sigma of 0.02
 C172-C173 \\sim C223-C172 \\sim C223-C222 \\sim C222-C221 \\sim C221-C174
\\sim C173-C174
 with sigma of 0.02
 C221-C174 \\sim C174-C175 \\sim C214-C175 \\sim C213-C214 \\sim C213-C221
 with sigma of 0.02
 C185-C173 \\sim C173-C174 \\sim C174-C175 \\sim C175-C176 \\sim C186-C176
\\sim C186-C185
 with sigma of 0.02
 C184-C171 \\sim C184-C185 \\sim C185-C173 \\sim C172-C173 \\sim C172-C171
 with sigma of 0.02
 C190-C189 \\sim C170-C189 \\sim C170-C169 \\sim C169-C168 \\sim C190-C168
 with sigma of 0.02
 C224-C223 \\sim C172-C223 \\sim C172-C171 \\sim C170-C171 \\sim C169-C170
\\sim C224-C169
 with sigma of 0.02
 C131-C130 \\sim C163-C130 \\sim C164-C163 \\sim C164-C137 \\sim C137-C136
\\sim C136-C131
 with sigma of 0.02
 C188-C183 \\sim C193-C188 \\sim C193-C181
 with sigma of 0.02
 C182-C181 \\sim C193-C181 \\sim C193-C188 \\sim C188-C183 \\sim C183-C182
 with sigma of 0.02
 C181-C180 \\sim C193-C181 \\sim C193-C192 \\sim C194-C192 \\sim C220-C194
\\sim C220-C180
 with sigma of 0.02
 C179-C178 \\sim C187-C178 \\sim C187-C182 \\sim C182-C181 \\sim C181-C180
\\sim C180-C179
 with sigma of 0.02
 C15-C14 \\sim C27-C15 \\sim C28-C27 \\sim C53-C28 \\sim C53-C52 \\sim C52-C14
 with sigma of 0.02
 C28-C27 \\sim C27-C26 \\sim C26-C121 \\sim C29-C121 \\sim C29-C28
 with sigma of 0.02
 C104-C103 \\sim C103-C102 \\sim C108-C102 \\sim C107-C106 \\sim C106-C104
\\sim C108-C107
 with sigma of 0.02
 C108-C107 \\sim C73-C108 \\sim C73-C72 \\sim C72-C71 \\sim C71-C107
 with sigma of 0.02
 C72-C71 \\sim C71-C70 \\sim C70-C55 \\sim C56-C55 \\sim C85-C56 \\sim C85-C72
 with sigma of 0.02
 C74-C73 \\sim C86-C74 \\sim C73-C72 \\sim C85-C72 \\sim C85-C84 \\sim C86-C84
 with sigma of 0.02
 C74-C73 \\sim C73-C72 \\sim C85-C72 \\sim C85-C84 \\sim C86-C84 \\sim C86-C74
 with sigma of 0.02
 C85-C84 \\sim C84-C83 \\sim C83-C57 \\sim C57-C56 \\sim C85-C56
 with sigma of 0.02
 C82-C78 \\sim C78-C77 \\sim C86-C77 \\sim C86-C84 \\sim C84-C83 \\sim C83-C82
 with sigma of 0.02
 C86-C77 \\sim C78-C77 \\sim C82-C78 \\sim C83-C82 \\sim C84-C83 \\sim C86-C84
 with sigma of 0.02
 C86-C84 \\sim C86-C77 \\sim C78-C77 \\sim C82-C78 \\sim C83-C82 \\sim C84-C83
 with sigma of 0.02
 C139-C138 \\sim C138-C137 \\sim C137-C136 \\sim C136-C135 \\sim C139-C135
 with sigma of 0.02
 C236-C138 \\sim C237-C236 \\sim C237-C141 \\sim C141-C140 \\sim C140-C139
\\sim C139-C138
 with sigma of 0.02
 C57-C56 \\sim C56-C55 \\sim C55-C112 \\sim C113-C112 \\sim C58-C113 \\sim
C58-C57
 with sigma of 0.02
 C83-C57 \\sim C83-C82 \\sim C82-C81 \\sim C81-C59 \\sim C58-C57 \\sim C59-C58
 with sigma of 0.02
 C116-C28 \\sim C116-C31 \\sim C31-C30 \\sim C29-C30
 with sigma of 0.02
 C53-C116 \\sim C31-C116 \\sim C31-C30 \\sim C30-C29 \\sim C29-C28 \\sim C53-C28
 with sigma of 0.02
 C48-C116 \\sim C48-C45 \\sim C46-C45 \\sim C46-C32 \\sim C32-C31 \\sim C31-C116
 with sigma of 0.02
 C52-C49 \\sim C49-C48 \\sim C48-C116 \\sim C53-C116 \\sim C53-C52
 with sigma of 0.02
3. Rigid bond restraints
 C321, N320
 with sigma for 1-2 distances of 0.01 and sigma for 1-3 distances of 0.01
 C324, N320
 with sigma for 1-2 distances of 0.01 and sigma for 1-3 distances of 0.01
 C354, C355
 with sigma for 1-2 distances of 0.01 and sigma for 1-3 distances of 0.01
 C340, C339
 with sigma for 1-2 distances of 0.01 and sigma for 1-3 distances of 0.01
 C341, C342
 with sigma for 1-2 distances of 0.01 and sigma for 1-3 distances of 0.01
 C266, C267
 with sigma for 1-2 distances of 0.01 and sigma for 1-3 distances of 0.01
 C262, C261
 with sigma for 1-2 distances of 0.01 and sigma for 1-3 distances of 0.01
 C263, C308
 with sigma for 1-2 distances of 0.01 and sigma for 1-3 distances of 0.01
 C306, C307
 with sigma for 1-2 distances of 0.01 and sigma for 1-3 distances of 0.01
 N314, C315
 with sigma for 1-2 distances of 0.01 and sigma for 1-3 distances of 0.01
 C273
 with sigma for 1-2 distances of 0.01 and sigma for 1-3 distances of 0.01
 C278, C279
 with sigma for 1-2 distances of 0.01 and sigma for 1-3 distances of 0.01
 C348, C349
 with sigma for 1-2 distances of 0.01 and sigma for 1-3 distances of 0.01
 C350, N346
 with sigma for 1-2 distances of 0.01 and sigma for 1-3 distances of 0.01
 C360, N359
 with sigma for 1-2 distances of 0.01 and sigma for 1-3 distances of 0.01
 C376, N372
 with sigma for 1-2 distances of 0.01 and sigma for 1-3 distances of 0.01
 C304, C305
 with sigma for 1-2 distances of 0.01 and sigma for 1-3 distances of 0.01
 C294, N290
 with sigma for 1-2 distances of 0.01 and sigma for 1-3 distances of 0.01
 C294, C293
 with sigma for 1-2 distances of 0.01 and sigma for 1-3 distances of 0.01
 C307, C306
 with sigma for 1-2 distances of 0.01 and sigma for 1-3 distances of 0.01
 C307, N303
 with sigma for 1-2 distances of 0.01 and sigma for 1-3 distances of 0.01
 C252
 with sigma for 1-2 distances of 0.01 and sigma for 1-3 distances of 0.01
 N251, C250
 with sigma for 1-2 distances of 0.01 and sigma for 1-3 distances of 0.01
 C254, N251
 with sigma for 1-2 distances of 0.01 and sigma for 1-3 distances of 0.01
 N251, C252
 with sigma for 1-2 distances of 0.01 and sigma for 1-3 distances of 0.01
 C72, C85
 with sigma for 1-2 distances of 0.01 and sigma for 1-3 distances of 0.01
 C60, C114
 with sigma for 1-2 distances of 0.01 and sigma for 1-3 distances of 0.01
 C68, C69
 with sigma for 1-2 distances of 0.01 and sigma for 1-3 distances of 0.01
 C27, C15
 with sigma for 1-2 distances of 0.01 and sigma for 1-3 distances of 0.01
 C34, C35
 with sigma for 1-2 distances of 0.01 and sigma for 1-3 distances of 0.01
 C37, C36
 with sigma for 1-2 distances of 0.01 and sigma for 1-3 distances of 0.01
 C120, C35
 with sigma for 1-2 distances of 0.01 and sigma for 1-3 distances of 0.01
 C17, C16
 with sigma for 1-2 distances of 0.01 and sigma for 1-3 distances of 0.01
 C8, C9
 with sigma for 1-2 distances of 0.01 and sigma for 1-3 distances of 0.01
 C38, C37
 with sigma for 1-2 distances of 0.01 and sigma for 1-3 distances of 0.01
 C38, C33
 with sigma for 1-2 distances of 0.01 and sigma for 1-3 distances of 0.01
 C38, C39
 with sigma for 1-2 distances of 0.01 and sigma for 1-3 distances of 0.01
 C85, C72
 with sigma for 1-2 distances of 0.01 and sigma for 1-3 distances of 0.01
 C56, C85
 with sigma for 1-2 distances of 0.01 and sigma for 1-3 distances of 0.01
 C167, C168
 with sigma for 1-2 distances of 0.01 and sigma for 1-3 distances of 0.01
 C208, C209
 with sigma for 1-2 distances of 0.01 and sigma for 1-3 distances of 0.01
 C210, C222
 with sigma for 1-2 distances of 0.01 and sigma for 1-3 distances of 0.01
 C220, C219
 with sigma for 1-2 distances of 0.01 and sigma for 1-3 distances of 0.01
 C218, C217
 with sigma for 1-2 distances of 0.01 and sigma for 1-3 distances of 0.01
 C186, C187
 with sigma for 1-2 distances of 0.01 and sigma for 1-3 distances of 0.01
 C214, C175
 with sigma for 1-2 distances of 0.01 and sigma for 1-3 distances of 0.01
 C211, C212
 with sigma for 1-2 distances of 0.01 and sigma for 1-3 distances of 0.01
 C234, C233
 with sigma for 1-2 distances of 0.01 and sigma for 1-3 distances of 0.01
 C145, C248
 with sigma for 1-2 distances of 0.01 and sigma for 1-3 distances of 0.01
 C163, C162
 with sigma for 1-2 distances of 0.01 and sigma for 1-3 distances of 0.01
 C170, C189
 with sigma for 1-2 distances of 0.01 and sigma for 1-3 distances of 0.01
 C170, C171
 with sigma for 1-2 distances of 0.01 and sigma for 1-3 distances of 0.01
 C170, C169
 with sigma for 1-2 distances of 0.01 and sigma for 1-3 distances of 0.01
 C182, C187
 with sigma for 1-2 distances of 0.01 and sigma for 1-3 distances of 0.01
 C182, C183
 with sigma for 1-2 distances of 0.01 and sigma for 1-3 distances of 0.01
 C159, C160
 with sigma for 1-2 distances of 0.01 and sigma for 1-3 distances of 0.01
 C161, C160
 with sigma for 1-2 distances of 0.01 and sigma for 1-3 distances of 0.01
 C195, C196
 with sigma for 1-2 distances of 0.01 and sigma for 1-3 distances of 0.01
 C175, C174
 with sigma for 1-2 distances of 0.01 and sigma for 1-3 distances of 0.01
 C174, C173
 with sigma for 1-2 distances of 0.01 and sigma for 1-3 distances of 0.01
 C174, C221
 with sigma for 1-2 distances of 0.01 and sigma for 1-3 distances of 0.01
 C176, C175
 with sigma for 1-2 distances of 0.01 and sigma for 1-3 distances of 0.01
 C176, C186
 with sigma for 1-2 distances of 0.01 and sigma for 1-3 distances of 0.01
 C176, C177
 with sigma for 1-2 distances of 0.01 and sigma for 1-3 distances of 0.01
 C174, C175
 with sigma for 1-2 distances of 0.01 and sigma for 1-3 distances of 0.01
 C203, C202
 with sigma for 1-2 distances of 0.01 and sigma for 1-3 distances of 0.01
 C203, C211
 with sigma for 1-2 distances of 0.01 and sigma for 1-3 distances of 0.01
 C158, C157
 with sigma for 1-2 distances of 0.01 and sigma for 1-3 distances of 0.01
 C158, C227
 with sigma for 1-2 distances of 0.01 and sigma for 1-3 distances of 0.01
 C158, C159
 with sigma for 1-2 distances of 0.01 and sigma for 1-3 distances of 0.01
 C248, C233
 with sigma for 1-2 distances of 0.01 and sigma for 1-3 distances of 0.01
 C248, C145
 with sigma for 1-2 distances of 0.01 and sigma for 1-3 distances of 0.01
 C248, C123
 with sigma for 1-2 distances of 0.01 and sigma for 1-3 distances of 0.01
 C182, C181
 with sigma for 1-2 distances of 0.01 and sigma for 1-3 distances of 0.01
 C85, C84
 with sigma for 1-2 distances of 0.01 and sigma for 1-3 distances of 0.01
 C84, C85
 with sigma for 1-2 distances of 0.01 and sigma for 1-3 distances of 0.01
 C84, C86
 with sigma for 1-2 distances of 0.01 and sigma for 1-3 distances of 0.01
 C83, C82
 with sigma for 1-2 distances of 0.01 and sigma for 1-3 distances of 0.01
 C83, C84
 with sigma for 1-2 distances of 0.01 and sigma for 1-3 distances of 0.01
 C203, C204
 with sigma for 1-2 distances of 0.01 and sigma for 1-3 distances of 0.01
 C139, C140
 with sigma for 1-2 distances of 0.01 and sigma for 1-3 distances of 0.01
 C139, C135
 with sigma for 1-2 distances of 0.01 and sigma for 1-3 distances of 0.01
 C187, C178
 with sigma for 1-2 distances of 0.01 and sigma for 1-3 distances of 0.01
 C187, C182
 with sigma for 1-2 distances of 0.01 and sigma for 1-3 distances of 0.01
 C187, C186
 with sigma for 1-2 distances of 0.01 and sigma for 1-3 distances of 0.01
 C195, C194
 with sigma for 1-2 distances of 0.01 and sigma for 1-3 distances of 0.01
 C57, C58
 with sigma for 1-2 distances of 0.01 and sigma for 1-3 distances of 0.01
 C53, C116
 with sigma for 1-2 distances of 0.01 and sigma for 1-3 distances of 0.01
 C116, C53
 with sigma for 1-2 distances of 0.01 and sigma for 1-3 distances of 0.01
 C116, C48
 with sigma for 1-2 distances of 0.01 and sigma for 1-3 distances of 0.01
 C116, C31
 with sigma for 1-2 distances of 0.01 and sigma for 1-3 distances of 0.01
 C108, C102
 with sigma for 1-2 distances of 0.01 and sigma for 1-3 distances of 0.01
 C108, C107
 with sigma for 1-2 distances of 0.01 and sigma for 1-3 distances of 0.01
 C108, C73
 with sigma for 1-2 distances of 0.01 and sigma for 1-3 distances of 0.01
 C81, C80
 with sigma for 1-2 distances of 0.01 and sigma for 1-3 distances of 0.01
 C81, C82
 with sigma for 1-2 distances of 0.01 and sigma for 1-3 distances of 0.01
 C81, C59
 with sigma for 1-2 distances of 0.01 and sigma for 1-3 distances of 0.01
 C138, C137
 with sigma for 1-2 distances of 0.01 and sigma for 1-3 distances of 0.01
 C138, C139
 with sigma for 1-2 distances of 0.01 and sigma for 1-3 distances of 0.01
 C138, C236
 with sigma for 1-2 distances of 0.01 and sigma for 1-3 distances of 0.01
 C202, C201
 with sigma for 1-2 distances of 0.01 and sigma for 1-3 distances of 0.01
 C202, C207
 with sigma for 1-2 distances of 0.01 and sigma for 1-3 distances of 0.01
 C202, C203
 with sigma for 1-2 distances of 0.01 and sigma for 1-3 distances of 0.01
 C244, C143
 with sigma for 1-2 distances of 0.01 and sigma for 1-3 distances of 0.01
 C244, C243
 with sigma for 1-2 distances of 0.01 and sigma for 1-3 distances of 0.01
 C244, C140
 with sigma for 1-2 distances of 0.01 and sigma for 1-3 distances of 0.01
4. Uiso/Uaniso restraints and constraints
N284 \\sim N309 \\sim N314 \\sim N297: within 2A with sigma of 0.04 and sigma
for terminal atoms of 0.08
C308 \\sim C317 \\sim H317 \\sim C316 \\sim C318 \\sim C315 \\sim H316 \\sim
H318 \\sim H315 \\sim C280 \\sim C267 \\sim C282 \\sim C268 \\sim C266 \\sim
C265 \\sim C310 \\sim C313 \\sim C274 \\sim C262 \\sim C264 \\sim C289 \\sim
C311 \\sim C312 \\sim C270 \\sim C273 \\sim C261 \\sim C263 \\sim C295 \\sim
C285 \\sim C288 \\sim H270 \\sim C271 \\sim C272 \\sim H273 \\sim C276 \\sim
C279 \\sim C255 \\sim C296 \\sim C286 \\sim C287 \\sim C291 \\sim C294 \\sim
H271 \\sim H272 \\sim H276 \\sim C277 \\sim H279 \\sim C278 \\sim C254 \\sim
C302 \\sim H291 \\sim C292 \\sim H294 \\sim C293 \\sim H277 \\sim H278 \\sim
C257 \\sim C260 \\sim C298 \\sim C301 \\sim H292 \\sim H293 \\sim H257 \\sim
C258 \\sim H260 \\sim C259 \\sim C252 \\sim C250 \\sim C304 \\sim C307 \\sim
H298 \\sim C299 \\sim H301 \\sim C300 \\sim H258 \\sim H259 \\sim C253 \\sim
H250 \\sim C249 \\sim H304 \\sim C305 \\sim H307 \\sim C306 \\sim H299 \\sim
H300 \\sim H253 \\sim H305 \\sim H306 \\sim C283 \\sim C281: within 2A with
sigma of 0.04 and sigma for terminal atoms of 0.08
N303 \\sim N251 \\sim N256 \\sim N275 \\sim N297 \\sim N290 \\sim N284 \\sim
N309 \\sim N314 \\sim N269: within 2A with sigma of 0.04 and sigma for terminal
atoms of 0.08
N275 \\sim N256 \\sim N251 \\sim N303 \\sim N297 \\sim N290 \\sim N284 \\sim
N309 \\sim N314 \\sim N269: within 2A with sigma of 0.04 and sigma for terminal
atoms of 0.08
C176 \\sim C174 \\sim C175 \\sim C221 \\sim C173 \\sim C177 \\sim C214 \\sim
C200 \\sim C216 \\sim C223 \\sim C185 \\sim C215 \\sim C213 \\sim C172 \\sim
C184 \\sim C186 \\sim C222 \\sim C187: within 2A with sigma of 0.04 and sigma
for terminal atoms of 0.08
C211 \\sim C176 \\sim C175 \\sim C177 \\sim C186 \\sim C174 \\sim C214 \\sim
C178 \\sim C216 \\sim C187 \\sim C185 \\sim C221 \\sim C173 \\sim C215 \\sim
C213 \\sim C179 \\sim C217 \\sim C182 \\sim C184 \\sim C222 \\sim C172 \\sim
C200 \\sim C212 \\sim C180 \\sim C218 \\sim C199 \\sim C181 \\sim C183 \\sim
C171 \\sim C210 \\sim C223 \\sim C201 \\sim C220 \\sim C219 \\sim C198 \\sim
C193 \\sim C188 \\sim C170 \\sim C209 \\sim C224 \\sim C202 \\sim C203 \\sim
C194 \\sim C197 \\sim C207 \\sim C192 \\sim C189 \\sim C169 \\sim C208 \\sim
C204 \\sim C195 \\sim C196 \\sim C206 \\sim C191 \\sim C190 \\sim C168 \\sim
C167 \\sim C205 \\sim C226 \\sim C160 \\sim C166 \\sim C161 \\sim C159 \\sim
C129 \\sim C162 \\sim C157 \\sim C126 \\sim C158 \\sim C128 \\sim C130 \\sim
C154 \\sim C163 \\sim C156 \\sim C125 \\sim C127 \\sim C227 \\sim C132 \\sim
C131 \\sim C153 \\sim C155 \\sim C164 \\sim C229 \\sim C234 \\sim C124 \\sim
C246 \\sim C228 \\sim C133 \\sim C136 \\sim C152 \\sim C231 \\sim C137 \\sim
C230 \\sim C233 \\sim C123 \\sim C245 \\sim C232 \\sim C134 \\sim C135 \\sim
C151 \\sim C236 \\sim C138 \\sim C148 \\sim C248 \\sim C241 \\sim C242 \\sim
C147 \\sim C243 \\sim C139 \\sim C150 \\sim C237 \\sim C149 \\sim C145 \\sim
C144 \\sim C146 \\sim C244 \\sim C140 \\sim C141 \\sim C247 \\sim C143 \\sim
C142: within 2A with sigma of 0.04 and sigma for terminal atoms of 0.08
C176 \\sim C174 \\sim C175 \\sim C221 \\sim C173 \\sim C181 \\sim C180 \\sim
C179 \\sim C178 \\sim C187 \\sim C182 \\sim C199 \\sim C177 \\sim C214 \\sim
C200 \\sim C171 \\sim C211 \\sim C170 \\sim C216 \\sim C201 \\sim C183 \\sim
C210 \\sim C198 \\sim C226 \\sim C191 \\sim C223 \\sim C222 \\sim C192 \\sim
C188 \\sim C189 \\sim C186 \\sim C166 \\sim C185 \\sim C219 \\sim C220 \\sim
C194 \\sim C195 \\sim C196 \\sim C197 \\sim C215 \\sim C193 \\sim C213 \\sim
C172 \\sim C207 \\sim C202 \\sim C203 \\sim C204 \\sim C205 \\sim C206 \\sim
C169 \\sim C168 \\sim C167 \\sim C208 \\sim C209 \\sim C224 \\sim C212 \\sim
C184 \\sim C217 \\sim C190 \\sim C218 \\sim C143 \\sim C144 \\sim C145 \\sim
C146 \\sim C151 \\sim C244 \\sim C125 \\sim C228 \\sim C149 \\sim C142 \\sim
C247 \\sim C134 \\sim C124 \\sim C133 \\sim C233 \\sim C135 \\sim C123 \\sim
C229 \\sim C130 \\sim C129 \\sim C128 \\sim C132 \\sim C131 \\sim C158 \\sim
C242 \\sim C241 \\sim C163 \\sim C137 \\sim C136 \\sim C153 \\sim C155 \\sim
C154 \\sim C162 \\sim C157 \\sim C156 \\sim C147 \\sim C164 \\sim C243 \\sim
C227 \\sim C127 \\sim C246 \\sim C245 \\sim C248 \\sim C230 \\sim C231 \\sim
C159 \\sim C126 \\sim C140 \\sim C139 \\sim C138 \\sim C236 \\sim C237 \\sim
C141 \\sim C161 \\sim C152 \\sim C160 \\sim C234 \\sim C148 \\sim C232 \\sim
C150: within 2A with sigma of 0.04 and sigma for terminal atoms of 0.08
C42 \\sim C57 \\sim C58 \\sim C83 \\sim C29 \\sim C56 \\sim C59 \\sim C113
\\sim C82 \\sim C84 \\sim C30 \\sim C28 \\sim C121 \\sim C55 \\sim C85 \\sim
C60 \\sim C81 \\sim C112 \\sim C114 \\sim C78 \\sim C86 \\sim C31 \\sim C34
\\sim C53 \\sim C27 \\sim C120 \\sim C26 \\sim C70 \\sim C72 \\sim C61 \\sim
C80 \\sim C111 \\sim C64 \\sim C79 \\sim C77 \\sim C74 \\sim C32 \\sim C116
\\sim C35 \\sim C33 \\sim C52 \\sim C15 \\sim C119 \\sim C25 \\sim C69 \\sim
C71 \\sim C73 \\sim C62 \\sim C87 \\sim C65 \\sim C63 \\sim C100 \\sim C76
\\sim C75 \\sim C46 \\sim C48 \\sim C36 \\sim C38 \\sim C49 \\sim C14 \\sim C16
\\sim C1 \\sim C118 \\sim C24 \\sim C68 \\sim C107 \\sim C108 \\sim C110 \\sim
C88 \\sim C66 \\sim C109 \\sim C89 \\sim C99 \\sim C101 \\sim C45 \\sim C47
\\sim C37 \\sim C39 \\sim C50 \\sim C13 \\sim C17 \\sim C2 \\sim C4 \\sim C23
\\sim C67 \\sim C106 \\sim C102 \\sim C92 \\sim C93 \\sim C90 \\sim C98 \\sim
C97 \\sim C44 \\sim C43 \\sim C117 \\sim C40 \\sim C51 \\sim C12 \\sim C18
\\sim C3 \\sim C5 \\sim C22 \\sim C105 \\sim C104 \\sim C103 \\sim C91 \\sim
C94 \\sim C96 \\sim C41 \\sim C10 \\sim C11 \\sim C19 \\sim C122 \\sim C6 \\sim
C21 \\sim C95 \\sim C9 \\sim C7 \\sim C20 \\sim C8: within 2A with sigma of
0.04 and sigma for terminal atoms of 0.08
C112 \\sim C57 \\sim C56 \\sim C58 \\sim C83 \\sim C29 \\sim C55 \\sim C85
\\sim C28 \\sim C59 \\sim C113 \\sim C82 \\sim C84 \\sim C30 \\sim C121 \\sim
C70 \\sim C72 \\sim C53 \\sim C27 \\sim C60 \\sim C81 \\sim C114 \\sim C78
\\sim C86 \\sim C34 \\sim C31 \\sim C120 \\sim C26 \\sim C69 \\sim C71 \\sim
C111 \\sim C73 \\sim C52 \\sim C116 \\sim C15 \\sim C61 \\sim C80 \\sim C64
\\sim C79 \\sim C77 \\sim C74 \\sim C35 \\sim C33 \\sim C32 \\sim C119 \\sim
C25 \\sim C68 \\sim C107 \\sim C65 \\sim C108 \\sim C49 \\sim C14 \\sim C48
\\sim C16 \\sim C62 \\sim C87 \\sim C63 \\sim C100 \\sim C76 \\sim C75 \\sim
C36 \\sim C38 \\sim C46 \\sim C1 \\sim C118 \\sim C24 \\sim C67 \\sim C106
\\sim C66 \\sim C102 \\sim C50 \\sim C13 \\sim C45 \\sim C17 \\sim C110 \\sim
C88 \\sim C109 \\sim C89 \\sim C99 \\sim C101 \\sim C37 \\sim C39 \\sim C47
\\sim C2 \\sim C4 \\sim C23 \\sim C105 \\sim C104 \\sim C103 \\sim C51 \\sim
C12 \\sim C44 \\sim C18 \\sim C92 \\sim C93 \\sim C90 \\sim C98 \\sim C97 \\sim
C117 \\sim C40 \\sim C43 \\sim C3 \\sim C5 \\sim C22 \\sim C94 \\sim C96 \\sim
C10 \\sim C11 \\sim C19 \\sim C91 \\sim C41 \\sim C42 \\sim C122 \\sim C6 \\sim
C21 \\sim C95 \\sim C9 \\sim C20 \\sim C7 \\sim C8: within 2A with sigma of
0.04 and sigma for terminal atoms of 0.08
C244 \\sim C243 \\sim C143 \\sim C144 \\sim C142 \\sim C140 \\sim C141 \\sim
C247 \\sim C139 \\sim C134 \\sim C135 \\sim C133 \\sim C176 \\sim C175 \\sim
C177 \\sim C186 \\sim C174 \\sim C214 \\sim C178 \\sim C216 \\sim C187 \\sim
C185 \\sim C221 \\sim C173 \\sim C215 \\sim C213 \\sim C179 \\sim C217 \\sim
C182 \\sim C184 \\sim C222 \\sim C172 \\sim C200 \\sim C212 \\sim C180 \\sim
C218 \\sim C199 \\sim C181 \\sim C183 \\sim C171 \\sim C210 \\sim C223 \\sim
C201 \\sim C211 \\sim C220 \\sim C219 \\sim C198 \\sim C193 \\sim C188 \\sim
C170 \\sim C209 \\sim C224 \\sim C202 \\sim C203 \\sim C194 \\sim C197 \\sim
C207 \\sim C192 \\sim C189 \\sim C169 \\sim C208 \\sim C204 \\sim C195 \\sim
C196 \\sim C206 \\sim C191 \\sim C190 \\sim C168 \\sim C167 \\sim C205 \\sim
C226 \\sim C160 \\sim C166 \\sim C161 \\sim C129 \\sim C159 \\sim C162 \\sim
C157 \\sim C130 \\sim C128 \\sim C158 \\sim C126 \\sim C154 \\sim C163 \\sim
C156 \\sim C131 \\sim C132 \\sim C127 \\sim C227 \\sim C125 \\sim C153 \\sim
C155 \\sim C164 \\sim C229 \\sim C136 \\sim C246 \\sim C228 \\sim C234 \\sim
C124 \\sim C152 \\sim C231 \\sim C137 \\sim C230 \\sim C245 \\sim C232 \\sim
C233 \\sim C123 \\sim C151 \\sim C236 \\sim C138 \\sim C148 \\sim C242 \\sim
C147 \\sim C248 \\sim C241 \\sim C150 \\sim C237 \\sim C149 \\sim C146 \\sim
C145: within 2A with sigma of 0.04 and sigma for terminal atoms of 0.08
Uanis(N333) \\sim Ueq, Uanis(C336) \\sim Ueq, Uanis(C322) \\sim Ueq,
Uanis(C350) \\sim Ueq, Uanis(C347) \\sim Ueq, Uanis(C354) \\sim Ueq,
Uanis(C361) \\sim Ueq, Uanis(C362) \\sim Ueq, Uanis(C363) \\sim Ueq,
Uanis(C366) \\sim Ueq, Uanis(C369) \\sim Ueq: with sigma of 0.01 and sigma for
terminal atoms of 0.02
Uanis(C321) \\sim Ueq: with sigma of 0.01 and sigma for terminal atoms of 0.02
Uanis(N359) \\sim Ueq, Uanis(C363) \\sim Ueq: with sigma of 0.001 and sigma for
terminal atoms of 0.002
Uanis(C340) \\sim Ueq: with sigma of 0.001 and sigma for terminal atoms of 0.002
Uanis(C291) \\sim Ueq: with sigma of 0.001 and sigma for terminal atoms of 0.002
Uanis(C563) \\sim Ueq, Uanis(C562) \\sim Ueq, Uanis(C564) \\sim Ueq,
Uanis(C561) \\sim Ueq: with sigma of 0.01 and sigma for terminal atoms of 0.02
Uanis(C350) \\sim Ueq, Uanis(C341) \\sim Ueq: with sigma of 0.001 and sigma for
terminal atoms of 0.002
Uanis(C349) \\sim Ueq: with sigma of 0.01 and sigma for terminal atoms of 0.02
Uanis(C360) \\sim Ueq: with sigma of 0.01 and sigma for terminal atoms of 0.02
Uanis(C379) \\sim Ueq, Uanis(C382) \\sim Ueq, Uanis(C381) \\sim Ueq,
Uanis(C380) \\sim Ueq: with sigma of 0.01 and sigma for terminal atoms of 0.02
Uanis(C263) \\sim Ueq: with sigma of 0.001 and sigma for terminal atoms of 0.002
Uanis(C304) \\sim Ueq: with sigma of 0.001 and sigma for terminal atoms of 0.002
Uanis(C318) \\sim Ueq: with sigma of 0.001 and sigma for terminal atoms of 0.002
Uanis(C448) \\sim Ueq, Uanis(C449) \\sim Ueq: with sigma of 0.01 and sigma for
terminal atoms of 0.02
Uanis(C276) \\sim Ueq, Uanis(C298) \\sim Ueq, Uanis(N284) \\sim Ueq,
Uanis(N314) \\sim Ueq, Uanis(C273) \\sim Ueq, Uanis(C316) \\sim Ueq,
Uanis(C279) \\sim Ueq: with sigma of 0.01 and sigma for terminal atoms of 0.02
Uanis(C368) \\sim Ueq, Uanis(C375) \\sim Ueq, Uanis(C376) \\sim Ueq,
Uanis(C374) \\sim Ueq, Uanis(C373) \\sim Ueq, Uanis(C381) \\sim Ueq,
Uanis(C382) \\sim Ueq, Uanis(C379) \\sim Ueq, Uanis(C380) \\sim Ueq,
Uanis(C331) \\sim Ueq, Uanis(N320) \\sim Ueq: with sigma of 0.01 and sigma for
terminal atoms of 0.02
: with sigma of 0.001 and sigma for terminal atoms of 0.002
Uanis(C315) \\sim Ueq, Uanis(C316) \\sim Ueq: with sigma of 0.01 and sigma for
terminal atoms of 0.02
Uanis(C307) \\sim Ueq: with sigma of 0.01 and sigma for terminal atoms of 0.02
Uanis(C513) \\sim Ueq, Uanis(C514) \\sim Ueq, Uanis(C520) \\sim Ueq,
Uanis(C506) \\sim Ueq, Uanis(C507) \\sim Ueq: with sigma of 0.01 and sigma for
terminal atoms of 0.02
Uanis(C294) \\sim Ueq: with sigma of 0.01 and sigma for terminal atoms of 0.02
Uanis(C301) \\sim Ueq, Uanis(C300) \\sim Ueq, Uanis(N297) \\sim Ueq,
Uanis(C305) \\sim Ueq, Uanis(C249) \\sim Ueq, Uanis(C257) \\sim Ueq,
Uanis(C277) \\sim Ueq, Uanis(C278) \\sim Ueq, Uanis(C272) \\sim Ueq,
Uanis(C270) \\sim Ueq, Uanis(C317) \\sim Ueq, Uanis(N309) \\sim Ueq: with sigma
of 0.001 and sigma for terminal atoms of 0.002
Uanis(C311) \\sim Ueq, Uanis(C312) \\sim Ueq, Uanis(C313) \\sim Ueq,
Uanis(C310) \\sim Ueq, Uanis(C285) \\sim Ueq, Uanis(C292) \\sim Ueq,
Uanis(C306) \\sim Ueq, Uanis(C257) \\sim Ueq, Uanis(C258) \\sim Ueq,
Uanis(C259) \\sim Ueq, Uanis(C260) \\sim Ueq, Uanis(C250) \\sim Ueq,
Uanis(C253) \\sim Ueq, Uanis(C304) \\sim Ueq, Uanis(C307) \\sim Ueq,
Uanis(C293) \\sim Ueq: with sigma of 0.01 and sigma for terminal atoms of 0.02
Uanis(N251) \\sim Ueq, Uanis(C250) \\sim Ueq, Uanis(C307) \\sim Ueq: with sigma
of 0.01 and sigma for terminal atoms of 0.02
Uanis(N303) \\sim Ueq: with sigma of 0.001 and sigma for terminal atoms of 0.002
Uanis(N269) \\sim Ueq: with sigma of 0.001 and sigma for terminal atoms of 0.002
Uanis(C351) \\sim Ueq, Uanis(C364) \\sim Ueq, Uanis(C339) \\sim Ueq,
Uanis(C377) \\sim Ueq: with sigma of 0.001 and sigma for terminal atoms of 0.002
Uanis(C72) \\sim Ueq, Uanis(C71) \\sim Ueq, Uanis(C107) \\sim Ueq, Uanis(C73)
\\sim Ueq, Uanis(C108) \\sim Ueq: with sigma of 0.01 and sigma for terminal
atoms of 0.02
Uanis(C68) \\sim Ueq: with sigma of 0.01 and sigma for terminal atoms of 0.02
Uanis(C38) \\sim Ueq, Uanis(C37) \\sim Ueq, Uanis(C34) \\sim Ueq, Uanis(C120)
\\sim Ueq: with sigma of 0.01 and sigma for terminal atoms of 0.02
Uanis(C38) \\sim Ueq: with sigma of 0.01 and sigma for terminal atoms of 0.02
Uanis(C85) \\sim Ueq: with sigma of 0.01 and sigma for terminal atoms of 0.02
Uanis(C50) \\sim Ueq, Uanis(C120) \\sim Ueq, Uanis(C119) \\sim Ueq, Uanis(C14)
\\sim Ueq, Uanis(C28) \\sim Ueq, Uanis(C29) \\sim Ueq, Uanis(C30) \\sim Ueq,
Uanis(C118) \\sim Ueq, Uanis(C36) \\sim Ueq, Uanis(C35) \\sim Ueq, Uanis(C47)
\\sim Ueq: with sigma of 0.01 and sigma for terminal atoms of 0.02
Uanis(C8) \\sim Ueq, Uanis(C41) \\sim Ueq, Uanis(C37) \\sim Ueq, Uanis(C34)
\\sim Ueq, Uanis(C33) \\sim Ueq, Uanis(C38) \\sim Ueq, Uanis(C30) \\sim Ueq,
Uanis(C53) \\sim Ueq, Uanis(C16) \\sim Ueq, Uanis(C18) \\sim Ueq, Uanis(C17)
\\sim Ueq, Uanis(C24) \\sim Ueq, Uanis(C29) \\sim Ueq, Uanis(C28) \\sim Ueq,
Uanis(C2) \\sim Ueq: with sigma of 0.01 and sigma for terminal atoms of 0.02
Uanis(C57) \\sim Ueq, Uanis(C56) \\sim Ueq: with sigma of 0.001 and sigma for
terminal atoms of 0.002
Uanis(C210) \\sim Ueq: with sigma of 0.01 and sigma for terminal atoms of 0.02
Uanis(C223) \\sim Ueq: with sigma of 0.01 and sigma for terminal atoms of 0.02
Uanis(C191) \\sim Ueq: with sigma of 0.002 and sigma for terminal atoms of 0.004
Uanis(C194) \\sim Ueq: with sigma of 0.01 and sigma for terminal atoms of 0.02
Uanis(C213) \\sim Ueq, Uanis(C196) \\sim Ueq: with sigma of 0.05 and sigma for
terminal atoms of 0.1
Uanis(C213) \\sim Ueq: with sigma of 0.1 and sigma for terminal atoms of 0.2
Uanis(C202) \\sim Ueq, Uanis(C196) \\sim Ueq: with sigma of 0.01 and sigma for
terminal atoms of 0.02
Uanis(C208) \\sim Ueq: with sigma of 0.01 and sigma for terminal atoms of 0.02
Uanis(C167) \\sim Ueq: with sigma of 0.01 and sigma for terminal atoms of 0.02
Uanis(C220) \\sim Ueq: with sigma of 0.01 and sigma for terminal atoms of 0.02
Uanis(C218) \\sim Ueq: with sigma of 0.01 and sigma for terminal atoms of 0.02
Uanis(C176) \\sim Ueq, Uanis(C186) \\sim Ueq: with sigma of 0.01 and sigma for
terminal atoms of 0.02
Uanis(C214) \\sim Ueq: with sigma of 0.01 and sigma for terminal atoms of 0.02
Uanis(C211) \\sim Ueq: with sigma of 0.001 and sigma for terminal atoms of 0.002
Uanis(C171) \\sim Ueq: with sigma of 0.01 and sigma for terminal atoms of 0.02
Uanis(C161) \\sim Ueq, Uanis(C129) \\sim Ueq, Uanis(C130) \\sim Ueq,
Uanis(C154) \\sim Ueq, Uanis(C159) \\sim Ueq, Uanis(C136) \\sim Ueq,
Uanis(C132) \\sim Ueq, Uanis(C135) \\sim Ueq, Uanis(C150) \\sim Ueq,
Uanis(C237) \\sim Ueq, Uanis(C247) \\sim Ueq, Uanis(C142) \\sim Ueq,
Uanis(C146) \\sim Ueq, Uanis(C233) \\sim Ueq, Uanis(C124) \\sim Ueq,
Uanis(C123) \\sim Ueq, Uanis(C241) \\sim Ueq, Uanis(C144) \\sim Ueq,
Uanis(C242) \\sim Ueq, Uanis(C157) \\sim Ueq, Uanis(C158) \\sim Ueq,
Uanis(C155) \\sim Ueq, Uanis(C153) \\sim Ueq, Uanis(C156) \\sim Ueq,
Uanis(C230) \\sim Ueq, Uanis(C148) \\sim Ueq: with sigma of 0.01 and sigma for
terminal atoms of 0.02
Uanis(C157) \\sim Ueq, Uanis(C234) \\sim Ueq, Uanis(C233) \\sim Ueq,
Uanis(C124) \\sim Ueq: with sigma of 0.001 and sigma for terminal atoms of 0.002
Uanis(C163) \\sim Ueq, Uanis(C161) \\sim Ueq, Uanis(C160) \\sim Ueq,
Uanis(C232) \\sim Ueq, Uanis(C125) \\sim Ueq, Uanis(C228) \\sim Ueq,
Uanis(C227) \\sim Ueq, Uanis(C158) \\sim Ueq, Uanis(C146) \\sim Ueq,
Uanis(C247) \\sim Ueq, Uanis(C140) \\sim Ueq, Uanis(C127) \\sim Ueq,
Uanis(C151) \\sim Ueq: with sigma of 0.01 and sigma for terminal atoms of 0.02
Uanis(C233) \\sim Ueq: with sigma of 0.01 and sigma for terminal atoms of 0.02
Uanis(C142) \\sim Ueq: with sigma of 0.001 and sigma for terminal atoms of 0.002
Uanis(C145) \\sim Ueq: with sigma of 0.01 and sigma for terminal atoms of 0.02
Uanis(C164) \\sim Ueq: with sigma of 0.01 and sigma for terminal atoms of 0.02
Uanis(C163) \\sim Ueq: with sigma of 0.001 and sigma for terminal atoms of 0.002
Uanis(C161) \\sim Ueq: with sigma of 0.01 and sigma for terminal atoms of 0.02
Uanis(C176) \\sim Ueq, Uanis(C174) \\sim Ueq, Uanis(C209) \\sim Ueq,
Uanis(C182) \\sim Ueq, Uanis(C166) \\sim Ueq, Uanis(C195) \\sim Ueq,
Uanis(C161) \\sim Ueq, Uanis(C160) \\sim Ueq: with sigma of 0.01 and sigma for
terminal atoms of 0.02
Uanis(C161) \\sim Ueq, Uanis(C209) \\sim Ueq, Uanis(C144) \\sim Ueq: with sigma
of 0.001 and sigma for terminal atoms of 0.002
Uanis(C213) \\sim Ueq, Uanis(C196) \\sim Ueq, Uanis(C195) \\sim Ueq,
Uanis(C192) \\sim Ueq, Uanis(C166) \\sim Ueq, Uanis(C168) \\sim Ueq,
Uanis(C170) \\sim Ueq, Uanis(C211) \\sim Ueq, Uanis(C172) \\sim Ueq,
Uanis(C173) \\sim Ueq, Uanis(C183) \\sim Ueq, Uanis(C178) \\sim Ueq,
Uanis(C179) \\sim Ueq, Uanis(C180) \\sim Ueq, Uanis(C222) \\sim Ueq,
Uanis(C202) \\sim Ueq, Uanis(C203) \\sim Ueq, Uanis(C201) \\sim Ueq,
Uanis(C197) \\sim Ueq, Uanis(C219) \\sim Ueq, Uanis(C206) \\sim Ueq,
Uanis(C205) \\sim Ueq, Uanis(C174) \\sim Ueq, Uanis(C176) \\sim Ueq,
Uanis(C191) \\sim Ueq: with sigma of 0.01 and sigma for terminal atoms of 0.02
Uanis(C160) \\sim Ueq, Uanis(C161) \\sim Ueq, Uanis(C163) \\sim Ueq,
Uanis(C133) \\sim Ueq, Uanis(C125) \\sim Ueq, Uanis(C236) \\sim Ueq,
Uanis(C247) \\sim Ueq, Uanis(C149) \\sim Ueq, Uanis(C150) \\sim Ueq,
Uanis(C143) \\sim Ueq, Uanis(C140) \\sim Ueq, Uanis(C138) \\sim Ueq,
Uanis(C158) \\sim Ueq, Uanis(C170) \\sim Ueq, Uanis(C199) \\sim Ueq,
Uanis(C206) \\sim Ueq, Uanis(C209) \\sim Ueq, Uanis(C166) \\sim Ueq,
Uanis(C226) \\sim Ueq, Uanis(C195) \\sim Ueq, Uanis(C196) \\sim Ueq,
Uanis(C180) \\sim Ueq, Uanis(C220) \\sim Ueq, Uanis(C176) \\sim Ueq,
Uanis(C175) \\sim Ueq, Uanis(C221) \\sim Ueq, Uanis(C213) \\sim Ueq,
Uanis(C214) \\sim Ueq, Uanis(C182) \\sim Ueq, Uanis(C203) \\sim Ueq,
Uanis(C210) \\sim Ueq, Uanis(C223) \\sim Ueq, Uanis(C202) \\sim Ueq: with sigma
of 0.01 and sigma for terminal atoms of 0.02
Uanis(C170) \\sim Ueq: with sigma of 0.01 and sigma for terminal atoms of 0.02
Uanis(C182) \\sim Ueq: with sigma of 0.01 and sigma for terminal atoms of 0.02
Uanis(C160) \\sim Ueq, Uanis(C195) \\sim Ueq: with sigma of 0.01 and sigma for
terminal atoms of 0.02
Uanis(C176) \\sim Ueq, Uanis(C175) \\sim Ueq, Uanis(C174) \\sim Ueq: with sigma
of 0.01 and sigma for terminal atoms of 0.02
Uanis(O225) \\sim Ueq, Uanis(C271) \\sim Ueq: with sigma of 0.01 and sigma for
terminal atoms of 0.02
Uanis(C348) \\sim Ueq, Uanis(C175) \\sim Ueq, Uanis(O115) \\sim Ueq,
Uanis(O225) \\sim Ueq, Uanis(C152) \\sim Ueq: with sigma of 0.01 and sigma for
terminal atoms of 0.02
Uanis(O165) \\sim Ueq, Uanis(O225) \\sim Ueq, Uanis(C161) \\sim Ueq,
Uanis(C160) \\sim Ueq, Uanis(C176) \\sim Ueq, Uanis(C182) \\sim Ueq,
Uanis(C166) \\sim Ueq, Uanis(C209) \\sim Ueq, Uanis(C175) \\sim Ueq: with sigma
of 0.01 and sigma for terminal atoms of 0.02
Uanis(O225) \\sim Ueq, Uanis(O165) \\sim Ueq: with sigma of 0.01 and sigma for
terminal atoms of 0.02
Uanis(C174) \\sim Ueq: with sigma of 0.001 and sigma for terminal atoms of 0.002
Uanis(C176) \\sim Ueq: with sigma of 0.001 and sigma for terminal atoms of 0.002
Uanis(C158) \\sim Ueq: with sigma of 0.001 and sigma for terminal atoms of 0.002
Uanis(C248) \\sim Ueq: with sigma of 0.001 and sigma for terminal atoms of 0.002
Uanis(C206) \\sim Ueq: with sigma of 0.001 and sigma for terminal atoms of 0.002
Uanis(C174) \\sim Ueq, Uanis(C203) \\sim Ueq, Uanis(N378) \\sim Ueq,
Uanis(N269) \\sim Ueq, Uanis(N303) \\sim Ueq, Uanis(C94) \\sim Ueq, Uanis(C158)
\\sim Ueq, Uanis(C176) \\sim Ueq, Uanis(C184) \\sim Ueq, Uanis(C185) \\sim Ueq,
Uanis(C248) \\sim Ueq: with sigma of 0.01 and sigma for terminal atoms of 0.02
Uanis(C174) \\sim Ueq, Uanis(C203) \\sim Ueq, Uanis(C108) \\sim Ueq,
Uanis(C158) \\sim Ueq, Uanis(C176) \\sim Ueq, Uanis(C195) \\sim Ueq,
Uanis(C248) \\sim Ueq: with sigma of 0.01 and sigma for terminal atoms of 0.02
Uanis(C163) \\sim Ueq, Uanis(C157) \\sim Ueq, Uanis(C160) \\sim Ueq,
Uanis(C125) \\sim Ueq, Uanis(C234) \\sim Ueq, Uanis(C233) \\sim Ueq,
Uanis(C236) \\sim Ueq, Uanis(C161) \\sim Ueq, Uanis(C194) \\sim Ueq,
Uanis(C209) \\sim Ueq, Uanis(C38) \\sim Ueq, Uanis(C121) \\sim Ueq, Uanis(C56)
\\sim Ueq, Uanis(C57) \\sim Ueq, Uanis(C72) \\sim Ueq: with sigma of 0.01 and
sigma for terminal atoms of 0.02
Uanis(N365) \\sim Ueq, Uanis(N275) \\sim Ueq, Uanis(C299) \\sim Ueq: with sigma
of 0.001 and sigma for terminal atoms of 0.002
Uanis(C181) \\sim Ueq: with sigma of 0.01 and sigma for terminal atoms of 0.02
Uanis(C178) \\sim Ueq, Uanis(C181) \\sim Ueq: with sigma of 0.01 and sigma for
terminal atoms of 0.02
Uanis(N365) \\sim Ueq: with sigma of 0.001 and sigma for terminal atoms of 0.002
Uanis(C388) \\sim Ueq, Uanis(C299) \\sim Ueq, Uanis(N365) \\sim Ueq,
Uanis(C137) \\sim Ueq, Uanis(C207) \\sim Ueq, Uanis(N320) \\sim Ueq: with sigma
of 0.01 and sigma for terminal atoms of 0.02
Uanis(C84) \\sim Ueq: with sigma of 0.001 and sigma for terminal atoms of 0.002
Uanis(C83) \\sim Ueq, Uanis(C85) \\sim Ueq: with sigma of 0.01 and sigma for
terminal atoms of 0.02
Uanis(C107) \\sim Ueq, Uanis(C106) \\sim Ueq, Uanis(C68) \\sim Ueq, Uanis(C85)
\\sim Ueq, Uanis(C83) \\sim Ueq, Uanis(C79) \\sim Ueq, Uanis(C27) \\sim Ueq,
Uanis(C28) \\sim Ueq, Uanis(C29) \\sim Ueq, Uanis(C30) \\sim Ueq, Uanis(C120)
\\sim Ueq, Uanis(C61) \\sim Ueq: with sigma of 0.01 and sigma for terminal
atoms of 0.02
Uanis(C56) \\sim Ueq, Uanis(C55) \\sim Ueq, Uanis(C57) \\sim Ueq, Uanis(C83)
\\sim Ueq, Uanis(C82) \\sim Ueq, Uanis(C59) \\sim Ueq, Uanis(C78) \\sim Ueq,
Uanis(C69) \\sim Ueq, Uanis(C70) \\sim Ueq, Uanis(C85) \\sim Ueq, Uanis(C98)
\\sim Ueq, Uanis(C95) \\sim Ueq, Uanis(C96) \\sim Ueq: with sigma of 0.01 and
sigma for terminal atoms of 0.02
Uanis(C83) \\sim Ueq, Uanis(C57) \\sim Ueq, Uanis(C56) \\sim Ueq: with sigma of
0.01 and sigma for terminal atoms of 0.02
Uanis(C68) \\sim Ueq, Uanis(C108) \\sim Ueq, Uanis(C61) \\sim Ueq, Uanis(C60)
\\sim Ueq, Uanis(C56) \\sim Ueq, Uanis(C57) \\sim Ueq, Uanis(C83) \\sim Ueq,
Uanis(C85) \\sim Ueq, Uanis(C38) \\sim Ueq: with sigma of 0.01 and sigma for
terminal atoms of 0.02
Uanis(C84) \\sim Ueq, Uanis(C203) \\sim Ueq, Uanis(C187) \\sim Ueq, Uanis(N275)
\\sim Ueq, Uanis(N365) \\sim Ueq, Uanis(C83) \\sim Ueq, Uanis(C139) \\sim Ueq,
Uanis(C195) \\sim Ueq, Uanis(C200) \\sim Ueq, Uanis(C212) \\sim Ueq,
Uanis(C236) \\sim Ueq: with sigma of 0.01 and sigma for terminal atoms of 0.02
Uanis(C203) \\sim Ueq: with sigma of 0.001 and sigma for terminal atoms of 0.002
Uanis(C83) \\sim Ueq: with sigma of 0.001 and sigma for terminal atoms of 0.002
Uanis(N275) \\sim Ueq: with sigma of 0.001 and sigma for terminal atoms of 0.002
Uanis(C139) \\sim Ueq: with sigma of 0.01 and sigma for terminal atoms of 0.02
Uanis(C195) \\sim Ueq: with sigma of 0.001 and sigma for terminal atoms of 0.002
Uanis(C244) \\sim Ueq, Uanis(C243) \\sim Ueq, Uanis(C128) \\sim Ueq,
Uanis(C137) \\sim Ueq, Uanis(C162) \\sim Ueq, Uanis(C126) \\sim Ueq,
Uanis(C149) \\sim Ueq, Uanis(C139) \\sim Ueq, Uanis(C138) \\sim Ueq,
Uanis(C226) \\sim Ueq, Uanis(C177) \\sim Ueq, Uanis(C199) \\sim Ueq,
Uanis(C215) \\sim Ueq, Uanis(C214) \\sim Ueq, Uanis(C204) \\sim Ueq,
Uanis(C188) \\sim Ueq, Uanis(C7) \\sim Ueq, Uanis(C15) \\sim Ueq, Uanis(C42)
\\sim Ueq, Uanis(C23) \\sim Ueq, Uanis(C5) \\sim Ueq, Uanis(C6) \\sim Ueq,
Uanis(C117) \\sim Ueq, Uanis(C76) \\sim Ueq, Uanis(C81) \\sim Ueq, Uanis(C71)
\\sim Ueq, Uanis(C108) \\sim Ueq: with sigma of 0.01 and sigma for terminal
atoms of 0.02
Uanis(C108) \\sim Ueq, Uanis(C75) \\sim Ueq, Uanis(C85) \\sim Ueq, Uanis(C79)
\\sim Ueq, Uanis(C87) \\sim Ueq, Uanis(C107) \\sim Ueq, Uanis(C68) \\sim Ueq,
Uanis(C83) \\sim Ueq, Uanis(C58) \\sim Ueq, Uanis(C91) \\sim Ueq, Uanis(C45)
\\sim Ueq, Uanis(C46) \\sim Ueq, Uanis(C47) \\sim Ueq, Uanis(C43) \\sim Ueq,
Uanis(C50) \\sim Ueq, Uanis(C49) \\sim Ueq, Uanis(C13) \\sim Ueq, Uanis(C14)
\\sim Ueq, Uanis(C15) \\sim Ueq, Uanis(C16) \\sim Ueq, Uanis(C120) \\sim Ueq,
Uanis(C7) \\sim Ueq, Uanis(C56) \\sim Ueq, Uanis(C57) \\sim Ueq, Uanis(C30)
\\sim Ueq, Uanis(C31) \\sim Ueq, Uanis(C53) \\sim Ueq, Uanis(C28) \\sim Ueq,
Uanis(C29) \\sim Ueq: with sigma of 0.01 and sigma for terminal atoms of 0.02
Uanis(C58) \\sim Ueq: with sigma of 0.01 and sigma for terminal atoms of 0.02
Uanis(C58) \\sim Ueq, Uanis(C81) \\sim Ueq: with sigma of 0.001 and sigma for
terminal atoms of 0.002
Uanis(C116) \\sim Ueq: with sigma of 0.001 and sigma for terminal atoms of 0.002
Uanis(C58) \\sim Ueq, Uanis(C116) \\sim Ueq, Uanis(C139) \\sim Ueq, Uanis(C108)
\\sim Ueq, Uanis(C125) \\sim Ueq, Uanis(C137) \\sim Ueq, Uanis(C204) \\sim Ueq,
Uanis(C227) \\sim Ueq: with sigma of 0.01 and sigma for terminal atoms of 0.02
Uanis(C108) \\sim Ueq: with sigma of 0.01 and sigma for terminal atoms of 0.02
Uanis(C137) \\sim Ueq, Uanis(C139) \\sim Ueq, Uanis(C108) \\sim Ueq,
Uanis(C125) \\sim Ueq, Uanis(C204) \\sim Ueq, Uanis(N346) \\sim Ueq: with sigma
of 0.01 and sigma for terminal atoms of 0.02
Uanis(C137) \\sim Ueq, Uanis(C139) \\sim Ueq, Uanis(C108) \\sim Ueq,
Uanis(C125) \\sim Ueq, Uanis(C204) \\sim Ueq: with sigma of 0.001 and sigma for
terminal atoms of 0.002
Uanis(C38) \\sim Ueq, Uanis(C181) \\sim Ueq, Uanis(C187) \\sim Ueq, Uanis(C205)
\\sim Ueq, Uanis(C227) \\sim Ueq: with sigma of 0.001 and sigma for terminal
atoms of 0.002
Uanis(C181) \\sim Ueq, Uanis(C138) \\sim Ueq, Uanis(C202) \\sim Ueq: with sigma
of 0.01 and sigma for terminal atoms of 0.02
Uanis(C56) = Uanis(C57) = Uanis(C29) = Uanis(C28)
Uanis(C57) = Uanis(C29) = Uanis(C28) = Uanis(C56)
Uanis(C30) = Uanis(C116) = Uanis(C53) = Uanis(C14) = Uanis(C52) = Uanis(C31) =
Uanis(C48) = Uanis(C49) = Uanis(C45) = Uanis(C46) = Uanis(C32)
Uanis(C53) = Uanis(C116) = Uanis(C31) = Uanis(C30) = Uanis(C34) = Uanis(C33) =
Uanis(C32) = Uanis(C46) = Uanis(C45) = Uanis(C48)
5. Others
 Fixed Sof: N346(0.5) N359(0.5) N384(0.5) N352(0.5) N365(0.5) N327(0.5)
 N372(0.5) N320(0.5) N333(0.5) C385(0.5) H385(0.5) C347(0.5) H347(0.5)
 C353(0.5) H353(0.5) C356(0.5) H356(0.5) C354(0.5) H354(0.5) C373(0.5)
 H373(0.5) C366(0.5) H366(0.5) C360(0.5) H360(0.5) C355(0.5) H355(0.5)
 C363(0.5) H363(0.5) C350(0.5) H350(0.5) C367(0.5) H367(0.5) C386(0.5)
 H386(0.5) C388(0.5) H388(0.5) C339(0.5) C57(0.5) C321(0.5) H321(0.5) C341(0.5)
 C368(0.5) H368(0.5) C369(0.5) H369(0.5) C334(0.5) H334(0.5) C349(0.5)
 H349(0.5) C362(0.5) H362(0.5) C374(0.5) H374(0.5) C348(0.5) H348(0.5)
 C361(0.5) H361(0.5) C328(0.5) H328(0.5) C56(0.5) C387(0.5) H387(0.5) C324(0.5)
 H324(0.5) C377(0.5) C345(0.5) C358(0.5) C326(0.5) C375(0.5) H375(0.5)
 C342(0.5) C55(0.5) C364(0.5) C340(0.5) C376(0.5) H376(0.5) C69(0.5) C343(0.5)
 C336(0.5) H336(0.5) C337(0.5) H337(0.5) C60(0.5) C58(0.5) C61(0.5) C71(0.5)
 C331(0.5) H331(0.5) C335(0.5) H335(0.5) C323(0.5) H323(0.5) C81(0.5) C322(0.5)
 H322(0.5) C79(0.5) C351(0.5) C78(0.5) C83(0.5) C383(0.5) C176(0.5) C174(0.5)
 C371(0.5) C317(0.5) H317(0.5) C325(0.5) C344(0.5) C357(0.5) C82(0.5) C338(0.5)
 C73(0.5) C85(0.5) C91(0.5) C59(0.5) C175(0.5) C70(0.5) C319(0.5) C72(0.5)
 C329(0.5) H329(0.5) C66(0.5) C68(0.5) C97(0.5) C92(0.5) C221(0.5) C95(0.5)
 C94(0.5) C370(0.5) C76(0.5) C332(0.5) C173(0.5) C181(0.5) C180(0.5) C179(0.5)
 C178(0.5) C187(0.5) C182(0.5) O54(0.5) C112(0.5) C88(0.5) C67(0.5) C104(0.5)
 C98(0.5) C330(0.5) H330(0.5) C63(0.5) C84(0.5) C199(0.5) C177(0.5) C214(0.5)
 C90(0.5) C75(0.5) C77(0.5) C200(0.5) C171(0.5) C80(0.5) C211(0.5) C315(0.5)
 H315(0.5) C170(0.5) C62(0.5) C216(0.5) C74(0.5) C64(0.5) O115(0.5) C102(0.5)
 C201(0.5) C65(0.5) C100(0.5) C114(0.5) C183(0.5) C89(0.5) C210(0.5) C198(0.5)
 C93(0.5) C226(0.5) C191(0.5) C223(0.5) C222(0.5) C103(0.5) C192(0.5) C188(0.5)
 C189(0.5) C186(0.5) O165(0.5) C166(0.5) C185(0.5) C219(0.5) C220(0.5)
 C194(0.5) C195(0.5) C196(0.5) C197(0.5) C105(0.5) C111(0.5) C215(0.5)
 C193(0.5) C213(0.5) C172(0.5) C207(0.5) C202(0.5) C203(0.5) C204(0.5)
 C205(0.5) C206(0.5) C86(0.5) C169(0.5) C168(0.5) C167(0.5) C208(0.5) C209(0.5)
 C224(0.5) C87(0.5) C110(0.5) C212(0.5) C316(0.5) H316(0.5) C101(0.5) C184(0.5)
 C109(0.5) C217(0.5) C99(0.5) C190(0.5) O225(0.5) C218(0.5) C96(0.5) C113(0.5)
 C106(0.5) C107(0.5) N251(0.5) N275(0.5) N303(0.5) N256(0.5) N269(0.5)
 N290(0.5) N297(0.5) N284(0.5) C304(0.5) H304(0.5) C252(0.5) H252(0.5)
 C257(0.5) H257(0.5) C260(0.5) H260(0.5) C258(0.5) H258(0.5) C379(0.5)
 H379(0.5) C270(0.5) H270(0.5) C276(0.5) H276(0.5) C259(0.5) H259(0.5)
 C279(0.5) H279(0.5) C250(0.5) H250(0.5) C271(0.5) H271(0.5) C305(0.5)
 H305(0.5) C307(0.5) H307(0.5) C265(0.5) C298(0.5) H298(0.5) C262(0.5)
 C272(0.5) H272(0.5) C273(0.5) H273(0.5) C285(0.5) H285(0.5) C249(0.5)
 H249(0.5) C278(0.5) H278(0.5) C380(0.5) H380(0.5) C253(0.5) H253(0.5)
 C277(0.5) H277(0.5) C291(0.5) H291(0.5) C306(0.5) H306(0.5) C301(0.5)
 H301(0.5) C281(0.5) C254(0.5) C274(0.5) C289(0.5) C381(0.5) H381(0.5)
 C263(0.5) C268(0.5) C266(0.5) C264(0.5) C287(0.5) H287(0.5) C288(0.5)
 H288(0.5) C294(0.5) H294(0.5) C286(0.5) H286(0.5) C300(0.5) H300(0.5)
 C299(0.5) H299(0.5) C255(0.5) C302(0.5) C280(0.5) C311(0.5) H311(0.5)
 C295(0.5) C308(0.5) C261(0.5) C282(0.5) C296(0.5) C292(0.5) H292(0.5)
 C267(0.5) C283(0.5) C293(0.5) H293(0.5) C310(0.5) H310(0.5) C313(0.5)
 H313(0.5) C312(0.5) H312(0.5) N309(0.5) C143(0.5) C144(0.5) C145(0.5)
 C146(0.5) C151(0.5) C244(0.5) C125(0.5) C228(0.5) C149(0.5) C142(0.5)
 C247(0.5) C134(0.5) C124(0.5) C133(0.5) C233(0.5) C135(0.5) C123(0.5)
 C229(0.5) C130(0.5) C129(0.5) C128(0.5) C132(0.5) C131(0.5) C158(0.5)
 C242(0.5) C241(0.5) C163(0.5) C137(0.5) C136(0.5) C153(0.5) C155(0.5)
 C154(0.5) C162(0.5) C157(0.5) C156(0.5) C147(0.5) C164(0.5) C243(0.5)
 C227(0.5) C127(0.5) C246(0.5) C245(0.5) C248(0.5) C230(0.5) C231(0.5)
 C159(0.5) C126(0.5) N314(0.5) C140(0.5) C139(0.5) C138(0.5) C236(0.5)
 C237(0.5) C141(0.5) C161(0.5) N378(0.5) C318(0.5) H318(0.5) C152(0.5)
 C160(0.5) C234(0.5) C148(0.5) C232(0.5) C15(0.5) C49(0.5) C39(0.5) C40(0.5)
 C36(0.5) C35(0.5) C34(0.5) C33(0.5) C38(0.5) C37(0.5) C2(0.5) C4(0.5) C9(0.5)
 C20(0.5) C21(0.5) C44(0.5) C120(0.5) C13(0.5) C3(0.5) C10(0.5) C32(0.5)
 C11(0.5) C43(0.5) C45(0.5) C1(0.5) C50(0.5) C7(0.5) C46(0.5) C42(0.5) C51(0.5)
 C8(0.5) C5(0.5) C41(0.5) C12(0.5) C47(0.5) C52(0.5) C14(0.5) C19(0.5) C48(0.5)
 C116(0.5) C31(0.5) C30(0.5) C29(0.5) C28(0.5) C53(0.5) C23(0.5) C22(0.5)
 C18(0.5) C17(0.5) C16(0.5) C24(0.5) C119(0.5) C6(0.5) C118(0.5) C27(0.5)
 C117(0.5) C122(0.5) C26(0.5) C25(0.5) C121(0.5) C382(0.5) H382(0.5) C108(0.5)
 C150(0.5)
6.a Aromatic/amide H refined with riding coordinates:
 C385(H385), C347(H347), C353(H353), C453(H453), C581(H581), C436(H436),
 C356(H356), C593(H593), C456(H456), C354(H354), C530(H530), C373(H373),
 C555(H555), C548(H548), C480(H480), C460(H460), C366(H366), C360(H360),
 C355(H355), C408(H408), C558(H558), C483(H483), C587(H587), C596(H596),
 C415(H415), C454(H454), C551(H551), C597(H597), C463(H463), C411(H411),
 C442(H442), C421(H421), C568(H568), C574(H574), C418(H418), C474(H474),
 C402(H402), C363(H363), C590(H590), C486(H486), C584(H584), C499(H499),
 C445(H445), C409(H409), C502(H502), C350(H350), C571(H571), C424(H424),
 C367(H367), C416(H416), C386(H386), C489(H489), C525(H525), C577(H577),
 C455(H455), C518(H518), C527(H527), C549(H549), C569(H569), C482(H482),
 C388(H388), C528(H528), C405(H405), C582(H582), C417(H417), C594(H594),
 C477(H477), C447(H447), C439(H439), C457(H457), C437(H437), C321(H321),
 C556(H556), C443(H443), C557(H557), C595(H595), C505(H505), C368(H368),
 C488(H488), C542(H542), C583(H583), C492(H492), C462(H462), C390(H390),
 C369(H369), C550(H550), C508(H508), C429(H429), C410(H410), C545(H545),
 C422(H422), C334(H334), C521(H521), C461(H461), C438(H438), C349(H349),
 C423(H423), C362(H362), C374(H374), C576(H576), C500(H500), C588(H588),
 C570(H570), C348(H348), C450(H450), C361(H361), C529(H529), C487(H487),
 C432(H432), C495(H495), C328(H328), C589(H589), C561(H561), C387(H387),
 C501(H501), C481(H481), C564(H564), C324(H324), C404(H404), C575(H575),
 C403(H403), C512(H512), C475(H475), C598(H598), C515(H515), C444(H444),
 C389(H389), C449(H449), C507(H507), C526(H526), C430(H430), C448(H448),
 C375(H375), C519(H519), C506(H506), C431(H431), C476(H476), C544(H544),
 C543(H543), C376(H376), C336(H336), C493(H493), C520(H520), C337(H337),
 C494(H494), C458(H458), C331(H331), C335(H335), C323(H323), C322(H322),
 C514(H514), C562(H562), C317(H317), C563(H563), C513(H513), C329(H329),
 C330(H330), C315(H315), C316(H316), C304(H304), C252(H252), C257(H257),
 C260(H260), C258(H258), C379(H379), C270(H270), C276(H276), C259(H259),
 C279(H279), C250(H250), C271(H271), C305(H305), C307(H307), C298(H298),
 C272(H272), C273(H273), C285(H285), C249(H249), C278(H278), C380(H380),
 C253(H253), C277(H277), C291(H291), C306(H306), C301(H301), C381(H381),
 C287(H287), C288(H288), C294(H294), C286(H286), C300(H300), C299(H299),
 C311(H311), C292(H292), C293(H293), C310(H310), C313(H313), C312(H312),
 C318(H318), C382(H382)
;
_olex2_submission_special_instructions 'No special instructions were received'
_oxdiff_exptl_absorpt_empirical_details
;
Empirical correction (ABSPACK) includes:
- Absorption correction using spherical harmonics
- Frame scaling
;
_oxdiff_exptl_absorpt_empirical_full_max 1.145
_oxdiff_exptl_absorpt_empirical_full_min 0.763

loop_
_space_group_symop_operation_xyz
'x, y, z'
'-x, -y, -z'

loop_
_atom_site_label
_atom_site_type_symbol
_atom_site_fract_x
_atom_site_fract_y
_atom_site_fract_z
_atom_site_U_iso_or_equiv
_atom_site_adp_type
_atom_site_occupancy
_atom_site_site_symmetry_order
_atom_site_calc_flag
_atom_site_refinement_flags_posn
_atom_site_refinement_flags_adp
_atom_site_refinement_flags_occupancy
_atom_site_disorder_assembly
_atom_site_disorder_group
N346 N 0.5068(14) 0.2148(6) 0.1247(5) 0.019(3) Uani 0.5 1 d . U P A 6
N359 N 0.6670(9) 0.1718(5) 0.2685(5) 0.021(3) Uani 0.5 1 d . U P A 6
N547 N 0.71003(18) 0.77556(10) 0.10236(8) 0.0312(5) Uani 1 1 d . . . B 5
N586 N 0.11795(18) 0.73301(9) 0.17526(8) 0.0317(5) Uani 1 1 d . . . B 5
N441 N 0.5569(2) 0.41204(9) 0.14987(8) 0.0323(6) Uani 1 1 d . . . C 3
N592 N 0.33578(19) 0.68124(9) 0.04374(8) 0.0302(5) Uani 1 1 d . . . B 5
N459 N 0.5949(2) 0.65770(9) 0.20699(8) 0.0309(5) Uani 1 1 d . . . D 8
N384 N 0.3096(10) 0.1865(5) 0.0965(4) 0.028(2) Uani 0.5 1 d . . P A 6
N479 N 0.71608(18) 0.72887(10) 0.28443(9) 0.0330(6) Uani 1 1 d . . . D 8
N554 N 0.77673(18) 0.84984(9) 0.18952(8) 0.0308(5) Uani 1 1 d . . . B 5
N352 N 0.6431(17) 0.2085(7) 0.1884(8) 0.021(3) Uani 0.5 1 d . . P A 6
N531 N 0.18045(18) 0.69055(9) 0.08763(8) 0.0289(5) Uani 1 1 d . . . B 5
N365 N 0.5703(6) 0.1222(3) 0.3232(3) 0.026(2) Uani 0.5 1 d . U P A 6
N541 N 0.55193(19) 0.71064(9) 0.05176(8) 0.0303(5) Uani 1 1 d . . . B 5
N524 N 0.4075(2) 0.60733(9) 0.17394(8) 0.0325(6) Uani 1 1 d . . . D 8
N452 N 0.83111(18) 0.39938(9) 0.27071(8) 0.0312(5) Uani 1 1 d . . . C 3
N407 N 0.65025(19) 0.31353(9) 0.38258(8) 0.0312(5) Uani 1 1 d . . . C 3
N498 N 0.20184(19) 0.73911(10) 0.42139(8) 0.0336(6) Uani 1 1 d . . . D 8
N391 N 0.74671(19) 0.40753(9) 0.19347(8) 0.0319(5) Uani 1 1 d . . . C 3
N473 N 0.71637(18) 0.78073(9) 0.37051(8) 0.0317(5) Uani 1 1 d . . . D 8
N573 N 0.35628(19) 0.86556(8) 0.31305(8) 0.0286(5) Uani 1 1 d . . . B 5
N485 N 0.58846(19) 0.80554(9) 0.43913(8) 0.0329(5) Uani 1 1 d . . . D 8
N567 N 0.5503(2) 0.89860(9) 0.31813(8) 0.0327(6) Uani 1 1 d . . . B 5
N420 N 0.25793(19) 0.27149(9) 0.32730(8) 0.0330(6) Uani 1 1 d . . . C 3
N435 N 0.3608(2) 0.38200(9) 0.14355(8) 0.0324(5) Uani 1 1 d . . . C 3
N580 N 0.18089(19) 0.79997(9) 0.25391(8) 0.0321(5) Uani 1 1 d . . . B 5
N414 N 0.4300(2) 0.28024(9) 0.37564(8) 0.0325(6) Uani 1 1 d . . . C 3
N560 N 0.72453(19) 0.89089(9) 0.26862(8) 0.0342(6) Uani 1 1 d . . . B 5
N428 N 0.20126(19) 0.33475(10) 0.18413(8) 0.0363(6) Uani 1 1 d . . . C 3
N491 N 0.4010(2) 0.79350(9) 0.45651(8) 0.0337(6) Uani 1 1 d . . . D 8
N446 N 0.16522(19) 0.29111(10) 0.24773(9) 0.0365(6) Uani 1 1 d . . . C 3
N401 N 0.78972(19) 0.35854(10) 0.34591(8) 0.0326(5) Uani 1 1 d . . . C 3
N327 N 0.0110(15) 0.0937(6) 0.1634(6) 0.023(3) Uani 0.5 1 d . . P A -6
N511 N 0.0924(2) 0.61076(10) 0.26118(9) 0.0391(6) Uani 1 1 d . . . D 8
N504 N 0.08737(18) 0.67317(11) 0.35035(9) 0.0385(6) Uani 1 1 d . . . D 8
N517 N 0.2055(2) 0.58740(9) 0.19582(9) 0.0374(6) Uani 1 1 d . . . D 8
N372 N 0.3736(5) 0.0819(2) 0.3367(2) 0.0223(14) Uani 0.5 1 d . U P A 6
N320 N 0.1165(12) 0.1421(7) 0.1035(4) 0.028(3) Uani 0.5 1 d . U P A 6
C394 C 0.5427(2) 0.33869(9) 0.22448(9) 0.0262(6) Uani 1 1 d . . . C 3
C395 C 0.4435(2) 0.32354(9) 0.22121(9) 0.0266(6) Uani 1 1 d . . . C 3
N333 N 0.0497(5) 0.0753(3) 0.2539(3) 0.0292(15) Uani 0.5 1 d . U P A -6
C396 C 0.4254(2) 0.30392(9) 0.25514(9) 0.0272(6) Uani 1 1 d . . . C 3
C398 C 0.5862(2) 0.32938(10) 0.26078(9) 0.0265(6) Uani 1 1 d . . . C 3
C537 C 0.5367(2) 0.77599(10) 0.18017(10) 0.0289(6) Uani 1 1 d . . . B 5
C397 C 0.5130(2) 0.30758(9) 0.27970(9) 0.0269(6) Uani 1 1 d . . . C 3
C535 C 0.4084(2) 0.78088(10) 0.21652(9) 0.0278(6) Uani 1 1 d . . . B 5
C534 C 0.3769(2) 0.74890(10) 0.17604(10) 0.0291(6) Uani 1 1 d . . . B 5
C393 C 0.5873(2) 0.36920(10) 0.20387(9) 0.0276(6) Uani 1 1 d . . . C 3
C536 C 0.5070(2) 0.79829(10) 0.21972(9) 0.0276(6) Uani 1 1 d . . . B 5
C385 C 0.3331(12) 0.1627(6) 0.0565(6) 0.033(4) Uani 0.5 1 d . . P A 6
H385 H 0.3637 0.1363 0.0528 0.039 Uiso 0.5 1 calc R . P A 6
C412 C 0.5235(2) 0.30439(10) 0.32130(9) 0.0282(6) Uani 1 1 d . . . C 3
C392 C 0.6890(2) 0.38563(10) 0.21882(9) 0.0289(6) Uani 1 1 d . . . C 3
C440 C 0.5213(2) 0.38210(10) 0.17476(9) 0.0293(6) Uani 1 1 d . . . C 3
C347 C 0.4984(16) 0.2516(10) 0.1137(7) 0.033(5) Uani 0.5 1 d . U P A 6
H347 H 0.4560 0.2721 0.1236 0.039 Uiso 0.5 1 calc R . P A 6
C399 C 0.6779(2) 0.35075(10) 0.28096(9) 0.0279(6) Uani 1 1 d . . . C 3
C353 C 0.6892(16) 0.2547(7) 0.1893(8) 0.016(3) Uani 0.5 1 d . . P A 6
H353 H 0.6680 0.2838 0.1981 0.020 Uiso 0.5 1 calc R . P A 6
C400 C 0.6955(2) 0.34333(10) 0.32322(9) 0.0292(6) Uani 1 1 d . . . C 3
C538 C 0.4547(2) 0.74540(10) 0.15360(9) 0.0271(6) Uani 1 1 d . . . B 5
C425 C 0.3370(2) 0.29601(10) 0.26896(10) 0.0296(6) Uani 1 1 d . . . C 3
C433 C 0.3772(2) 0.33850(10) 0.19799(9) 0.0298(6) Uani 1 1 d . . . C 3
C426 C 0.2613(2) 0.30482(10) 0.24136(10) 0.0324(6) Uani 1 1 d . . . C 3
C453 C 0.8678(2) 0.43741(11) 0.30684(10) 0.0334(6) Uani 1 1 d . . . C 3
H453 H 0.8320 0.4515 0.3283 0.040 Uiso 1 1 calc R . . C 3
C419 C 0.3424(2) 0.28584(10) 0.31021(10) 0.0300(6) Uani 1 1 d . . . C 3
C427 C 0.2803(2) 0.32588(11) 0.20783(10) 0.0322(6) Uani 1 1 d . . . C 3
C406 C 0.6222(2) 0.32071(10) 0.34237(9) 0.0290(6) Uani 1 1 d . . . C 3
C581 C 0.1687(2) 0.79370(11) 0.29393(10) 0.0336(6) Uani 1 1 d . . . B 5
H581 H 0.2080 0.7799 0.3098 0.040 Uiso 1 1 calc R . . B 5
C466 C 0.4588(2) 0.71991(12) 0.28891(11) 0.0365(8) Uani 1 1 d . . . D 8
C532 C 0.2723(2) 0.71020(10) 0.11138(10) 0.0294(6) Uani 1 1 d . . . B 5
C572 C 0.4022(2) 0.84220(10) 0.27921(9) 0.0295(6) Uani 1 1 d . . . B 5
C565 C 0.5593(2) 0.83910(11) 0.24939(9) 0.0302(6) Uani 1 1 d . . . B 5
C436 C 0.2976(2) 0.35093(12) 0.10924(10) 0.0339(6) Uani 1 1 d . . . C 3
H436 H 0.2833 0.3172 0.1027 0.041 Uiso 1 1 calc R . . C 3
C356 C 0.7053(15) 0.1764(8) 0.1800(8) 0.023(4) Uani 0.5 1 d . . P A 6
H356 H 0.6896 0.1442 0.1802 0.028 Uiso 0.5 1 calc R . P A 6
C540 C 0.5409(2) 0.73537(10) 0.09392(9) 0.0281(6) Uani 1 1 d . . . B 5
C533 C 0.2824(2) 0.73442(10) 0.15710(10) 0.0293(6) Uani 1 1 d . . . B 5
C451 C 0.7322(2) 0.37835(10) 0.25677(9) 0.0293(6) Uani 1 1 d . . . C 3
C468 C 0.3070(2) 0.70635(12) 0.30429(12) 0.0373(7) Uani 1 1 d . . . D 8
C578 C 0.3502(2) 0.80312(10) 0.24370(9) 0.0291(6) Uani 1 1 d . . . B 5
C585 C 0.2169(2) 0.75119(11) 0.18623(10) 0.0308(6) Uani 1 1 d . . . B 5
C593 C 0.3517(2) 0.70061(11) 0.01009(10) 0.0340(7) Uani 1 1 d . . . B 5
H593 H 0.3817 0.7325 0.0126 0.041 Uiso 1 1 calc R . . B 5
C467 C 0.3640(3) 0.69403(10) 0.27173(9) 0.0371(8) Uani 1 1 d . . . D 8
C434 C 0.4205(2) 0.36761(10) 0.17218(9) 0.0297(6) Uani 1 1 d . . . C 3
C456 C 0.9056(2) 0.39030(12) 0.24720(11) 0.0356(7) Uani 1 1 d . . . C 3
H456 H 0.9005 0.3663 0.2206 0.043 Uiso 1 1 calc R . . C 3
C354 C 0.7749(19) 0.2461(8) 0.1738(10) 0.028(4) Uani 0.5 1 d . U P A 6
H354 H 0.8185 0.2690 0.1656 0.034 Uiso 0.5 1 calc R . P A 6
C553 C 0.6837(2) 0.83181(11) 0.19807(10) 0.0318(6) Uani 1 1 d . . . B 5
C552 C 0.6207(2) 0.79221(10) 0.16603(9) 0.0281(6) Uani 1 1 d . . . B 5
C530 C 0.1434(2) 0.70226(12) 0.05211(10) 0.0358(7) Uani 1 1 d . . . B 5
H530 H 0.1720 0.7275 0.0417 0.043 Uiso 1 1 calc R . . B 5
C591 C 0.3527(2) 0.70584(10) 0.08852(9) 0.0298(6) Uani 1 1 d . . . B 5
C559 C 0.6545(2) 0.85426(11) 0.23867(10) 0.0321(6) Uani 1 1 d . . . B 5
C373 C 0.3534(13) 0.0341(9) 0.3351(6) 0.025(3) Uani 0.5 1 d . U P A 6
H373 H 0.3295 0.0086 0.3096 0.030 Uiso 0.5 1 calc R . P A 6
C555 C 0.8121(2) 0.89649(11) 0.19082(10) 0.0348(7) Uani 1 1 d . . . B 5
H555 H 0.7780 0.9216 0.1961 0.042 Uiso 1 1 calc R . . B 5
C548 C 0.7505(2) 0.81541(13) 0.09164(10) 0.0365(7) Uani 1 1 d . . . B 5
H548 H 0.7294 0.8447 0.0978 0.044 Uiso 1 1 calc R . . B 5
C480 C 0.7462(2) 0.74701(12) 0.25190(10) 0.0362(7) Uani 1 1 d . . . D 8
H480 H 0.7081 0.7587 0.2335 0.043 Uiso 1 1 calc R . . D 8
C460 C 0.5992(3) 0.65989(12) 0.16509(9) 0.0359(7) Uani 1 1 d . . . D 8
H460 H 0.5584 0.6733 0.1495 0.043 Uiso 1 1 calc R . . D 8
C470 C 0.4565(2) 0.74669(10) 0.33079(11) 0.0345(7) Uani 1 1 d . . . D 8
C546 C 0.6231(2) 0.76813(11) 0.12098(10) 0.0307(6) Uani 1 1 d . . . B 5
C539 C 0.4498(2) 0.72659(10) 0.10945(9) 0.0287(6) Uani 1 1 d . . . B 5
C366 C 0.634(2) 0.1572(11) 0.3544(10) 0.026(4) Uani 0.5 1 d . U P A 6
H366 H 0.6433 0.1907 0.3604 0.032 Uiso 0.5 1 calc R . P A 6
C566 C 0.5037(2) 0.85977(10) 0.28221(9) 0.0305(6) Uani 1 1 d . . . B 5
C360 C 0.7424(16) 0.2170(8) 0.2833(8) 0.034(4) Uani 0.5 1 d . U P A 6
H360 H 0.7220 0.2462 0.2864 0.041 Uiso 0.5 1 calc R . P A 6
C355 C 0.7911(11) 0.1978(6) 0.1715(6) 0.026(3) Uani 0.5 1 d . U P A 6
H355 H 0.8466 0.1851 0.1656 0.031 Uiso 0.5 1 calc R . P A 6
C408 C 0.6256(2) 0.33558(11) 0.42234(10) 0.0353(7) Uani 1 1 d . . . C 3
H408 H 0.5815 0.3562 0.4275 0.042 Uiso 1 1 calc R . . C 3
C558 C 0.8484(2) 0.82475(13) 0.18168(10) 0.0382(7) Uani 1 1 d . . . B 5
H558 H 0.8432 0.7920 0.1796 0.046 Uiso 1 1 calc R . . B 5
C469 C 0.3641(3) 0.73837(11) 0.33965(10) 0.0357(7) Uani 1 1 d . . . D 8
C483 C 0.7920(2) 0.71571(12) 0.30374(10) 0.0360(7) Uani 1 1 d . . . D 8
H483 H 0.7906 0.7023 0.3271 0.043 Uiso 1 1 calc R . . D 8
C587 C 0.0551(2) 0.74197(13) 0.14551(11) 0.0381(7) Uani 1 1 d . . . B 5
H587 H 0.0710 0.7612 0.1271 0.046 Uiso 1 1 calc R . . B 5
C596 C 0.2902(3) 0.63423(11) 0.02683(10) 0.0364(7) Uani 1 1 d . . . B 5
H596 H 0.2703 0.6128 0.0429 0.044 Uiso 1 1 calc R . . B 5
C415 C 0.3827(2) 0.30036(11) 0.40875(10) 0.0364(7) Uani 1 1 d . . . C 3
H415 H 0.3508 0.3260 0.4102 0.044 Uiso 1 1 calc R . . C 3
C454 C 0.9628(2) 0.45123(13) 0.30653(11) 0.0388(7) Uani 1 1 d . . . C 3
H454 H 1.0057 0.4763 0.3278 0.047 Uiso 1 1 calc R . . C 3
C413 C 0.4316(2) 0.28999(10) 0.33528(9) 0.0296(6) Uani 1 1 d . . . C 3
C551 C 0.7598(2) 0.74007(13) 0.08684(11) 0.0390(7) Uani 1 1 d . . . B 5
H551 H 0.7458 0.7086 0.0892 0.047 Uiso 1 1 calc R . . B 5
C597 C 0.1198(2) 0.65082(12) 0.09140(11) 0.0376(7) Uani 1 1 d . . . B 5
H597 H 0.1294 0.6349 0.1125 0.045 Uiso 1 1 calc R . . B 5
C463 C 0.6652(2) 0.63481(12) 0.21762(11) 0.0365(7) Uani 1 1 d . . . D 8
H463 H 0.6776 0.6282 0.2443 0.044 Uiso 1 1 calc R . . D 8
C411 C 0.7174(2) 0.28707(12) 0.38873(10) 0.0352(7) Uani 1 1 d . . . C 3
H411 H 0.7470 0.2689 0.3668 0.042 Uiso 1 1 calc R . . C 3
C497 C 0.2427(3) 0.72775(12) 0.38283(10) 0.0379(7) Uani 1 1 d . . . D 8
C442 C 0.6007(3) 0.45958(11) 0.16573(11) 0.0383(7) Uani 1 1 d . . . C 3
H442 H 0.6172 0.4771 0.1953 0.046 Uiso 1 1 calc R . . C 3
C421 C 0.1923(2) 0.29894(12) 0.34128(11) 0.0400(7) Uani 1 1 d . . . C 3
H421 H 0.1935 0.3303 0.3395 0.048 Uiso 1 1 calc R . . C 3
C579 C 0.2492(2) 0.78427(11) 0.22792(10) 0.0310(6) Uani 1 1 d . . . B 5
C568 C 0.6204(2) 0.89633(12) 0.34926(10) 0.0357(7) Uani 1 1 d . . . B 5
H568 H 0.6509 0.8703 0.3483 0.043 Uiso 1 1 calc R . . B 5
C574 C 0.3745(3) 0.86573(11) 0.35568(10) 0.0353(7) Uani 1 1 d . . . B 5
H574 H 0.4169 0.8492 0.3666 0.042 Uiso 1 1 calc R . . B 5
C418 C 0.4658(3) 0.24375(11) 0.38527(11) 0.0388(7) Uani 1 1 d . . . C 3
H418 H 0.5013 0.2240 0.3678 0.047 Uiso 1 1 calc R . . C 3
C474 C 0.7570(2) 0.76685(13) 0.40389(10) 0.0390(7) Uani 1 1 d . . . D 8
H474 H 0.7262 0.7438 0.4163 0.047 Uiso 1 1 calc R . . D 8
C464 C 0.5209(3) 0.67129(12) 0.23148(10) 0.0375(7) Uani 1 1 d . . . D 8
C402 C 0.8175(3) 0.38634(13) 0.38802(10) 0.0405(7) Uani 1 1 d . . . C 3
H402 H 0.7777 0.4017 0.4067 0.049 Uiso 1 1 calc R . . C 3
C363 C 0.7364(11) 0.1440(4) 0.2702(5) 0.021(3) Uani 0.5 1 d . U P A 6
H363 H 0.7209 0.1102 0.2617 0.025 Uiso 0.5 1 calc R . P A 6
C590 C 0.0680(2) 0.70446(12) 0.19619(11) 0.0374(7) Uani 1 1 d . . . B 5
H590 H 0.0944 0.6938 0.2187 0.045 Uiso 1 1 calc R . . B 5
C486 C 0.6037(2) 0.79140(12) 0.47574(10) 0.0371(7) Uani 1 1 d . . . D 8
H486 H 0.5727 0.7624 0.4800 0.045 Uiso 1 1 calc R . . D 8
C584 C 0.1099(3) 0.82154(13) 0.24200(11) 0.0418(8) Uani 1 1 d . . . B 5
H584 H 0.1014 0.8297 0.2159 0.050 Uiso 1 1 calc R . . B 5
C499 C 0.1640(2) 0.70656(14) 0.44214(11) 0.0404(7) Uani 1 1 d . . . D 8
H499 H 0.1674 0.6739 0.4350 0.048 Uiso 1 1 calc R . . D 8
C445 C 0.5444(3) 0.40018(12) 0.10551(10) 0.0404(8) Uani 1 1 d . . . C 3
H445 H 0.5155 0.3697 0.0864 0.048 Uiso 1 1 calc R . . C 3
C409 C 0.6766(3) 0.32219(13) 0.45280(10) 0.0420(8) Uani 1 1 d . . . C 3
H409 H 0.6739 0.3318 0.4829 0.050 Uiso 1 1 calc R . . C 3
C502 C 0.1817(3) 0.78262(14) 0.44120(11) 0.0425(8) Uani 1 1 d . . . D 8
H502 H 0.1997 0.8111 0.4334 0.051 Uiso 1 1 calc R . . D 8
C472 C 0.6256(2) 0.75998(12) 0.34523(11) 0.0366(7) Uani 1 1 d . . . D 8
C350 C 0.5690(6) 0.1891(3) 0.1036(3) 0.031(2) Uani 0.5 1 d . U P A 6
H350 H 0.5838 0.1599 0.1057 0.037 Uiso 0.5 1 calc R . P A 6
C571 C 0.5248(3) 0.94216(11) 0.33141(10) 0.0392(7) Uani 1 1 d . . . B 5
H571 H 0.4784 0.9530 0.3161 0.047 Uiso 1 1 calc R . . B 5
C424 C 0.2328(3) 0.22856(11) 0.33635(11) 0.0398(8) Uani 1 1 d . . . C 3
H424 H 0.2667 0.2034 0.3306 0.048 Uiso 1 1 calc R . . C 3
C367 C 0.6847(12) 0.1298(6) 0.3757(5) 0.034(3) Uani 0.5 1 d . . P A 6
H367 H 0.7324 0.1419 0.4002 0.041 Uiso 0.5 1 calc R . P A 6
C416 C 0.3897(3) 0.27690(12) 0.43914(11) 0.0432(8) Uani 1 1 d . . . C 3
H416 H 0.3642 0.2835 0.4657 0.052 Uiso 1 1 calc R . . C 3
C386 C 0.3096(15) 0.1796(6) 0.0242(7) 0.047(5) Uani 0.5 1 d . . P A 6
H386 H 0.3282 0.1692 -0.0037 0.057 Uiso 0.5 1 calc R . P A 6
C510 C 0.1835(2) 0.64039(12) 0.26656(12) 0.0401(8) Uani 1 1 d . . . D 8
C489 C 0.6478(3) 0.84970(11) 0.44554(10) 0.0384(7) Uani 1 1 d . . . D 8
H489 H 0.6526 0.8676 0.4254 0.046 Uiso 1 1 calc R . . D 8
C525 C 0.3530(3) 0.60629(12) 0.13637(11) 0.0405(8) Uani 1 1 d . . . D 8
H525 H 0.3135 0.6280 0.1335 0.049 Uiso 1 1 calc R . . D 8
C577 C 0.2918(3) 0.89437(11) 0.31026(11) 0.0361(7) Uani 1 1 d . . . B 5
H577 H 0.2680 0.9008 0.2848 0.043 Uiso 1 1 calc R . . B 5
C455 C 0.9869(2) 0.42139(13) 0.26852(11) 0.0396(7) Uani 1 1 d . . . C 3
H455 H 1.0488 0.4230 0.2597 0.047 Uiso 1 1 calc R . . C 3
C518 C 0.1201(3) 0.58404(13) 0.17077(11) 0.0431(8) Uani 1 1 d . . . D 8
H518 H 0.0866 0.6091 0.1718 0.052 Uiso 1 1 calc R . . D 8
C527 C 0.4313(3) 0.54608(12) 0.12212(11) 0.0490(10) Uani 1 1 d . . . D 8
H527 H 0.4537 0.5190 0.1069 0.059 Uiso 1 1 calc R . . D 8
C465 C 0.5399(2) 0.70812(12) 0.27171(10) 0.0360(7) Uani 1 1 d . . . D 8
C496 C 0.3381(2) 0.74892(11) 0.38121(11) 0.0374(7) Uani 1 1 d . . . D 8
C549 C 0.8265(2) 0.80554(15) 0.07051(11) 0.0453(8) Uani 1 1 d . . . B 5
H549 H 0.8681 0.8268 0.0597 0.054 Uiso 1 1 calc R . . B 5
C569 C 0.6373(3) 0.93801(12) 0.38134(10) 0.0438(8) Uani 1 1 d . . . B 5
H569 H 0.6816 0.9463 0.4069 0.053 Uiso 1 1 calc R . . B 5
C482 C 0.8687(2) 0.72526(15) 0.28345(13) 0.0461(9) Uani 1 1 d . . . D 8
H482 H 0.9307 0.7196 0.2899 0.055 Uiso 1 1 calc R . . D 8
C503 C 0.1814(2) 0.69270(13) 0.34478(12) 0.0413(8) Uani 1 1 d . . . D 8
C388 C 0.2448(10) 0.2125(5) 0.0745(4) 0.019(2) Uani 0.5 1 d . U P A 6
H388 H 0.1988 0.2287 0.0878 0.023 Uiso 0.5 1 calc R . P A 6
C528 C 0.4555(3) 0.56996(11) 0.16450(10) 0.0371(7) Uani 1 1 d . . . D 8
H528 H 0.4980 0.5624 0.1844 0.044 Uiso 1 1 calc R . . D 8
C405 C 0.8677(2) 0.34207(13) 0.32985(12) 0.0414(8) Uani 1 1 d . . . C 3
H405 H 0.8679 0.3219 0.3017 0.050 Uiso 1 1 calc R . . C 3
C582 C 0.0906(3) 0.81069(14) 0.30641(12) 0.0454(8) Uani 1 1 d . . . B 5
H582 H 0.0648 0.8104 0.3324 0.055 Uiso 1 1 calc R . . B 5
C417 C 0.4415(3) 0.24106(12) 0.42417(11) 0.0457(9) Uani 1 1 d . . . C 3
H417 H 0.4566 0.2190 0.4387 0.055 Uiso 1 1 calc R . . C 3
C594 C 0.3165(3) 0.66554(13) -0.02722(11) 0.0465(9) Uani 1 1 d . . . B 5
H594 H 0.3174 0.6686 -0.0555 0.056 Uiso 1 1 calc R . . B 5
C477 C 0.7849(2) 0.81434(13) 0.36151(12) 0.0410(8) Uani 1 1 d . . . D 8
H477 H 0.7766 0.8296 0.3397 0.049 Uiso 1 1 calc R . . D 8
C447 C 0.1218(3) 0.24436(13) 0.24250(12) 0.0461(9) Uani 1 1 d . . . C 3
H447 H 0.1529 0.2182 0.2388 0.055 Uiso 1 1 calc R . . C 3
C439 C 0.3627(3) 0.42805(12) 0.14172(12) 0.0443(8) Uani 1 1 d . . . C 3
H439 H 0.4007 0.4563 0.1613 0.053 Uiso 1 1 calc R . . C 3
C339 C 0.2765(8) 0.1409(3) 0.2449(3) 0.0173(19) Uani 0.5 1 d . U P A 6
C457 C 0.7555(3) 0.38391(13) 0.15164(10) 0.0417(8) Uani 1 1 d . . . C 3
H457 H 0.7212 0.3530 0.1354 0.050 Uiso 1 1 calc R . . C 3
C57 C 0.5107(5) 0.4813(3) 0.4673(2) 0.0293(6) Uani 0.5 1 d D U P E 7
C437 C 0.2593(3) 0.37700(14) 0.08638(11) 0.0450(8) Uani 1 1 d . . . C 3
H437 H 0.2132 0.3648 0.0612 0.054 Uiso 1 1 calc R . . C 3
C490 C 0.4155(3) 0.77403(11) 0.41369(10) 0.0370(7) Uani 1 1 d . . . D 8
C471 C 0.5379(2) 0.76536(11) 0.36172(11) 0.0359(7) Uani 1 1 d . . . D 8
C321 C 0.0369(18) 0.1611(8) 0.1086(6) 0.039(4) Uani 0.5 1 d . U P A 6
H321 H 0.0221 0.1813 0.1341 0.046 Uiso 0.5 1 calc R . P A 6
C556 C 0.9046(3) 0.89991(14) 0.18317(12) 0.0447(8) Uani 1 1 d . . . B 5
H556 H 0.9467 0.9279 0.1819 0.054 Uiso 1 1 calc R . . B 5
C443 C 0.6163(3) 0.47707(12) 0.13180(12) 0.0458(8) Uani 1 1 d . . . C 3
H443 H 0.6457 0.5088 0.1334 0.055 Uiso 1 1 calc R . . C 3
C478 C 0.6269(2) 0.73208(13) 0.30061(12) 0.0401(8) Uani 1 1 d . . . D 8
C516 C 0.2453(3) 0.62774(12) 0.23212(11) 0.0426(8) Uani 1 1 d . . . D 8
C557 C 0.9274(2) 0.85459(15) 0.17741(12) 0.0451(8) Uani 1 1 d . . . B 5
H557 H 0.9873 0.8466 0.1716 0.054 Uiso 1 1 calc R . . B 5
C595 C 0.2786(3) 0.62390(13) -0.01649(11) 0.0459(8) Uani 1 1 d . . . B 5
H595 H 0.2498 0.5938 -0.0363 0.055 Uiso 1 1 calc R . . B 5
C505 C 0.0532(2) 0.62775(15) 0.35304(12) 0.0444(8) Uani 1 1 d . . . D 8
H505 H 0.0847 0.6017 0.3467 0.053 Uiso 1 1 calc R . . D 8
C341 C 0.4242(4) 0.17539(19) 0.2332(3) 0.0101(10) Uani 0.5 1 d . U P A 6
C368 C 0.6486(11) 0.0815(5) 0.3526(4) 0.032(3) Uani 0.5 1 d . U P A 6
H368 H 0.6677 0.0547 0.3585 0.039 Uiso 0.5 1 calc R . P A 6
C523 C 0.4206(3) 0.64395(12) 0.21373(10) 0.0405(8) Uani 1 1 d . . . D 8
C488 C 0.6978(3) 0.86285(13) 0.48557(11) 0.0478(9) Uani 1 1 d . . . D 8
H488 H 0.7433 0.8917 0.4987 0.057 Uiso 1 1 calc R . . D 8
C542 C 0.5885(3) 0.72978(14) 0.02071(10) 0.0422(8) Uani 1 1 d . . . B 5
H542 H 0.6025 0.7626 0.0221 0.051 Uiso 1 1 calc R . . B 5
C583 C 0.0542(3) 0.82908(15) 0.27395(13) 0.0485(9) Uani 1 1 d . . . B 5
H583 H 0.0006 0.8439 0.2745 0.058 Uiso 1 1 calc R . . B 5
C492 C 0.3768(2) 0.76845(13) 0.48578(10) 0.0394(7) Uani 1 1 d . . . D 8
H492 H 0.3646 0.7348 0.4799 0.047 Uiso 1 1 calc R . . D 8
C462 C 0.7134(3) 0.62343(14) 0.18325(12) 0.0462(9) Uani 1 1 d . . . D 8
H462 H 0.7656 0.6076 0.1817 0.055 Uiso 1 1 calc R . . D 8
C390 C 0.8080(3) 0.45122(12) 0.20604(11) 0.0414(8) Uani 1 1 d . . . C 3
H390 H 0.8162 0.4743 0.2334 0.050 Uiso 1 1 calc R . . C 3
C369 C 0.5798(14) 0.0809(10) 0.3197(7) 0.030(3) Uani 0.5 1 d . U P A 6
H369 H 0.5455 0.0532 0.2980 0.036 Uiso 0.5 1 calc R . P A 6
C550 C 0.8321(3) 0.75835(16) 0.06768(12) 0.0482(9) Uani 1 1 d . . . B 5
H550 H 0.8783 0.7420 0.0547 0.058 Uiso 1 1 calc R . . B 5
C508 C 0.0217(3) 0.70098(16) 0.36295(12) 0.0475(9) Uani 1 1 d . . . D 8
H508 H 0.0285 0.7337 0.3645 0.057 Uiso 1 1 calc R . . D 8
C429 C 0.1810(3) 0.37923(15) 0.18681(11) 0.0452(8) Uani 1 1 d . . . C 3
H429 H 0.2210 0.4091 0.2023 0.054 Uiso 1 1 calc R . . C 3
C410 C 0.7339(3) 0.29166(13) 0.43169(11) 0.0418(8) Uani 1 1 d . . . C 3
H410 H 0.7763 0.2770 0.4450 0.050 Uiso 1 1 calc R . . C 3
C545 C 0.5423(3) 0.66180(12) 0.03800(11) 0.0417(8) Uani 1 1 d . . . B 5
H545 H 0.5193 0.6401 0.0534 0.050 Uiso 1 1 calc R . . B 5
C422 C 0.1254(3) 0.27323(14) 0.35812(12) 0.0479(9) Uani 1 1 d . . . C 3
H422 H 0.0715 0.2834 0.3699 0.057 Uiso 1 1 calc R . . C 3
C334 C 0.0113(14) 0.0922(8) 0.2893(5) 0.032(3) Uani 0.5 1 d . . P A -6
H334 H 0.0363 0.1213 0.3111 0.039 Uiso 0.5 1 calc R . P A -6
C521 C 0.2303(3) 0.54365(12) 0.18547(12) 0.0479(9) Uani 1 1 d . . . D 8
H521 H 0.2854 0.5360 0.1980 0.058 Uiso 1 1 calc R . . D 8
C461 C 0.6723(3) 0.63934(13) 0.15027(12) 0.0471(9) Uani 1 1 d . . . D 8
H461 H 0.6921 0.6363 0.1226 0.057 Uiso 1 1 calc R . . D 8
C522 C 0.3411(3) 0.65411(12) 0.23614(10) 0.0374(7) Uani 1 1 d . . . D 8
C438 C 0.3005(3) 0.42547(14) 0.10691(13) 0.0524(10) Uani 1 1 d . . . C 3
H438 H 0.2870 0.4517 0.0979 0.063 Uiso 1 1 calc R . . C 3
C349 C 0.6040(6) 0.2174(3) 0.0784(3) 0.0351(19) Uani 0.5 1 d . U P A 6
H349 H 0.6502 0.2114 0.0593 0.042 Uiso 0.5 1 calc R . P A 6
C423 C 0.1502(3) 0.22884(13) 0.35507(12) 0.0487(9) Uani 1 1 d . . . C 3
H423 H 0.1160 0.2038 0.3643 0.058 Uiso 1 1 calc R . . C 3
C362 C 0.8288(13) 0.1698(6) 0.2853(7) 0.029(3) Uani 0.5 1 d . U P A 6
H362 H 0.8838 0.1574 0.2907 0.035 Uiso 0.5 1 calc R . P A 6
C374 C 0.3718(7) 0.0287(3) 0.3737(3) 0.0311(19) Uani 0.5 1 d . U P A 6
H374 H 0.3588 -0.0010 0.3798 0.037 Uiso 0.5 1 calc R . P A 6
C576 C 0.2685(3) 0.91179(13) 0.35024(12) 0.0489(9) Uani 1 1 d . . . B 5
H576 H 0.2250 0.9324 0.3577 0.059 Uiso 1 1 calc R . . B 5
C500 C 0.1210(3) 0.73011(17) 0.47466(12) 0.0528(10) Uani 1 1 d . . . D 8
H500 H 0.0895 0.7167 0.4945 0.063 Uiso 1 1 calc R . . D 8
C484 C 0.5149(3) 0.78188(11) 0.40448(11) 0.0385(7) Uani 1 1 d . . . D 8
C588 C -0.0342(3) 0.71794(16) 0.14752(13) 0.0490(9) Uani 1 1 d . . . B 5
H588 H -0.0919 0.7175 0.1306 0.059 Uiso 1 1 calc R . . B 5
C570 C 0.5776(3) 0.96691(12) 0.37007(11) 0.0467(9) Uani 1 1 d . . . B 5
H570 H 0.5747 0.9981 0.3866 0.056 Uiso 1 1 calc R . . B 5
C348 C 0.5595(9) 0.2564(5) 0.0858(5) 0.040(3) Uani 0.5 1 d . U P A 6
H348 H 0.5710 0.2818 0.0732 0.048 Uiso 0.5 1 calc R . P A 6
C450 C 0.0966(3) 0.31844(15) 0.25193(11) 0.0448(8) Uani 1 1 d . . . C 3
H450 H 0.1070 0.3517 0.2555 0.054 Uiso 1 1 calc R . . C 3
C361 C 0.8257(13) 0.2187(5) 0.2913(6) 0.028(2) Uani 0.5 1 d . U P A 6
H361 H 0.8771 0.2457 0.2995 0.033 Uiso 0.5 1 calc R . P A 6
C529 C 0.0586(3) 0.67101(15) 0.03484(12) 0.0507(9) Uani 1 1 d . . . B 5
H529 H 0.0169 0.6711 0.0106 0.061 Uiso 1 1 calc R . . B 5
C487 C 0.6700(3) 0.82581(14) 0.50435(11) 0.0474(9) Uani 1 1 d . . . D 8
H487 H 0.6939 0.8253 0.5323 0.057 Uiso 1 1 calc R . . D 8
C432 C 0.1255(3) 0.30041(16) 0.15932(11) 0.0513(10) Uani 1 1 d . . . C 3
H432 H 0.1201 0.2669 0.1525 0.062 Uiso 1 1 calc R . . C 3
C495 C 0.4134(3) 0.84113(13) 0.47711(13) 0.0490(9) Uani 1 1 d . . . D 8
H495 H 0.4308 0.8666 0.4650 0.059 Uiso 1 1 calc R . . D 8
C328 C -0.0053(15) 0.0598(8) 0.1254(8) 0.031(3) Uani 0.5 1 d . . P A -6
H328 H 0.0409 0.0448 0.1109 0.038 Uiso 0.5 1 calc R . P A -6
C56 C 0.4823(5) 0.5295(3) 0.4877(3) 0.0293(6) Uani 0.5 1 d D U P E 7
C589 C -0.0261(3) 0.69402(15) 0.17904(13) 0.0480(9) Uani 1 1 d . . . B 5
H589 H -0.0770 0.6742 0.1869 0.058 Uiso 1 1 calc R . . B 5
C509 C 0.2172(2) 0.67936(12) 0.30449(11) 0.0391(7) Uani 1 1 d . . . D 8
C561 C 0.8094(2) 0.88331(16) 0.28592(11) 0.0469(9) Uani 1 1 d D U . B 5
H561 H 0.8296 0.8538 0.2804 0.056 Uiso 1 1 calc R . . B 5
C387 C 0.2635(6) 0.2088(3) 0.0334(3) 0.029(2) Uani 0.5 1 d . . P A 6
H387 H 0.2429 0.2266 0.0155 0.034 Uiso 0.5 1 calc R . P A 6
C501 C 0.1313(3) 0.77749(17) 0.47392(12) 0.0545(10) Uani 1 1 d . . . D 8
H501 H 0.1073 0.8017 0.4929 0.065 Uiso 1 1 calc R . . D 8
C481 C 0.8397(3) 0.74517(15) 0.25077(13) 0.0478(9) Uani 1 1 d . . . D 8
H481 H 0.8790 0.7554 0.2315 0.057 Uiso 1 1 calc R . . D 8
C564 C 0.7219(3) 0.93837(13) 0.28353(11) 0.0519(10) Uani 1 1 d . U . B 5
H564 H 0.6718 0.9530 0.2762 0.062 Uiso 1 1 calc R . . B 5
C324 C 0.1144(7) 0.1161(4) 0.0618(3) 0.040(3) Uani 0.5 1 d . U P A 6
H324 H 0.1544 0.0969 0.0469 0.048 Uiso 0.5 1 calc R . P A 6
C404 C 0.9436(3) 0.35977(17) 0.36123(14) 0.0549(10) Uani 1 1 d . . . C 3
H404 H 1.0067 0.3544 0.3590 0.066 Uiso 1 1 calc R . . C 3
C575 C 0.3207(3) 0.89379(13) 0.37886(11) 0.0483(9) Uani 1 1 d . . . B 5
H575 H 0.3185 0.9002 0.4090 0.058 Uiso 1 1 calc R . . B 5
C377 C 0.2524(6) 0.0924(3) 0.2917(3) 0.023(2) Uani 0.5 1 d . U P A 6
C403 C 0.9126(3) 0.38773(17) 0.39785(13) 0.0532(10) Uani 1 1 d . . . C 3
H403 H 0.9512 0.4045 0.4246 0.064 Uiso 1 1 calc R . . C 3
C512 C 0.0792(3) 0.56222(14) 0.25745(13) 0.0530(10) Uani 1 1 d . . . D 8
H512 H 0.1281 0.5446 0.2581 0.064 Uiso 1 1 calc R . . D 8
C475 C 0.8485(3) 0.79191(16) 0.41576(13) 0.0542(10) Uani 1 1 d . . . D 8
H475 H 0.8928 0.7896 0.4381 0.065 Uiso 1 1 calc R . . D 8
C598 C 0.0438(3) 0.63837(14) 0.05960(13) 0.0510(9) Uani 1 1 d . . . B 5
H598 H -0.0093 0.6126 0.0548 0.061 Uiso 1 1 calc R . . B 5
C515 C 0.0060(3) 0.62345(18) 0.25814(12) 0.0533(10) Uani 1 1 d . . . D 8
H515 H -0.0055 0.6542 0.2596 0.064 Uiso 1 1 calc R . . D 8
C444 C 0.5806(3) 0.43952(13) 0.09389(11) 0.0478(9) Uani 1 1 d . . . C 3
H444 H 0.5817 0.4414 0.0652 0.057 Uiso 1 1 calc R . . C 3
C345 C 0.4813(6) 0.1990(3) 0.1622(3) 0.0138(17) Uani 0.5 1 d . . P A 6
C389 C 0.8553(3) 0.45542(15) 0.17181(13) 0.0537(10) Uani 1 1 d . . . C 3
H389 H 0.9019 0.4821 0.1711 0.064 Uiso 1 1 calc R . . C 3
C358 C 0.5707(6) 0.1647(3) 0.2643(3) 0.0147(14) Uani 0.5 1 d . . P A 6
C326 C 0.1072(9) 0.1109(4) 0.1916(4) 0.021(2) Uani 0.5 1 d . . P A 6
C449 C 0.0108(3) 0.28895(17) 0.25006(12) 0.0552(10) Uani 1 1 d . U . C 3
H449 H -0.0492 0.2982 0.2526 0.066 Uiso 1 1 calc R . . C 3
C507 C -0.0545(3) 0.67344(19) 0.37286(14) 0.0596(12) Uani 1 1 d . U . D 8
H507 H -0.1107 0.6833 0.3822 0.071 Uiso 1 1 calc R . . D 8
C526 C 0.3658(4) 0.56915(13) 0.10469(11) 0.0568(11) Uani 1 1 d . . . D 8
H526 H 0.3361 0.5599 0.0756 0.068 Uiso 1 1 calc R . . D 8
C430 C 0.0940(3) 0.3726(2) 0.16343(12) 0.0601(12) Uani 1 1 d . . . C 3
H430 H 0.0625 0.3969 0.1595 0.072 Uiso 1 1 calc R . . C 3
C448 C 0.0266(3) 0.24266(16) 0.24368(13) 0.0567(11) Uani 1 1 d . U . C 3
H448 H -0.0209 0.2149 0.2407 0.068 Uiso 1 1 calc R . . C 3
C375 C 0.4137(15) 0.0731(6) 0.4051(9) 0.047(4) Uani 0.5 1 d . U P A 6
H375 H 0.4235 0.0780 0.4354 0.056 Uiso 0.5 1 calc R . P A 6
C519 C 0.0926(3) 0.53891(15) 0.14452(13) 0.0574(11) Uani 1 1 d . . . D 8
H519 H 0.0370 0.5268 0.1236 0.069 Uiso 1 1 calc R . . D 8
C506 C -0.0352(3) 0.62776(18) 0.36672(14) 0.0576(11) Uani 1 1 d . U . D 8
H506 H -0.0763 0.6013 0.3712 0.069 Uiso 1 1 calc R . . D 8
C342 C 0.3570(6) 0.1772(2) 0.2004(3) 0.0129(14) Uani 0.5 1 d . U P A 6
C55 C 0.5603(10) 0.5709(5) 0.4891(7) 0.051(4) Uani 0.5 1 d D U P E 7
C431 C 0.0590(3) 0.3235(2) 0.14615(13) 0.0669(14) Uani 1 1 d . . . C 3
H431 H -0.0005 0.3087 0.1284 0.080 Uiso 1 1 calc R . . C 3
C476 C 0.8666(3) 0.82179(16) 0.38931(14) 0.0549(10) Uani 1 1 d . . . D 8
H476 H 0.9251 0.8433 0.3906 0.066 Uiso 1 1 calc R . . D 8
C544 C 0.5717(3) 0.65046(16) -0.00164(13) 0.0574(11) Uani 1 1 d . . . B 5
H544 H 0.5725 0.6194 -0.0190 0.069 Uiso 1 1 calc R . . B 5
C364 C 0.5236(4) 0.1423(2) 0.2906(2) 0.0169(14) Uani 0.5 1 d . U P A 6
C543 C 0.6004(3) 0.69305(17) -0.01210(12) 0.0588(11) Uani 1 1 d . . . B 5
H543 H 0.6243 0.6957 -0.0379 0.071 Uiso 1 1 calc R . . B 5
C340 C 0.3746(8) 0.1525(3) 0.2605(2) 0.0142(14) Uani 0.5 1 d . U P A 6
C376 C 0.4377(9) 0.1072(4) 0.3848(3) 0.036(2) Uani 0.5 1 d . U P A 6
H376 H 0.4799 0.1375 0.3954 0.043 Uiso 0.5 1 calc R . P A 6
C69 C 0.6155(11) 0.6330(6) 0.4575(5) 0.040(3) Uani 0.5 1 d D U P E 7
C343 C 0.2638(6) 0.1557(2) 0.2075(3) 0.0152(13) Uani 0.5 1 d . . P A 6
C336 C -0.0856(10) 0.0239(6) 0.2488(4) 0.039(3) Uani 0.5 1 d . U P A -6
H336 H -0.1386 -0.0024 0.2394 0.046 Uiso 0.5 1 calc R . P A -6
C493 C 0.3735(3) 0.79986(16) 0.52393(12) 0.0552(10) Uani 1 1 d . . . D 8
H493 H 0.3587 0.7924 0.5496 0.066 Uiso 1 1 calc R . . D 8
C520 C 0.1610(4) 0.51311(14) 0.15367(13) 0.0588(11) Uani 1 1 d . U . D 8
H520 H 0.1595 0.4804 0.1402 0.071 Uiso 1 1 calc R . . D 8
C337 C -0.0102(12) 0.0339(5) 0.2272(5) 0.043(4) Uani 0.5 1 d . . P A -6
H337 H -0.0007 0.0161 0.1995 0.051 Uiso 0.5 1 calc R . P A -6
C494 C 0.3957(4) 0.84499(16) 0.51883(13) 0.0617(12) Uani 1 1 d . . . D 8
H494 H 0.3982 0.8740 0.5406 0.074 Uiso 1 1 calc R . . D 8
C458 C 0.8225(3) 0.41303(16) 0.13776(13) 0.0574(11) Uani 1 1 d . . . C 3
H458 H 0.8433 0.4060 0.1102 0.069 Uiso 1 1 calc R . . C 3
C60 C 0.6522(10) 0.4651(4) 0.3782(4) 0.040(3) Uani 0.5 1 d . U P E 7
C58 C 0.5931(6) 0.4731(3) 0.4444(3) 0.035(2) Uani 0.5 1 d D U P E 7
C61 C 0.6399(12) 0.4621(6) 0.3357(5) 0.048(3) Uani 0.5 1 d . U P E 7
C71 C 0.4470(6) 0.6180(3) 0.4684(3) 0.029(2) Uani 0.5 1 d D U P E 7
C331 C -0.0712(10) 0.1070(5) 0.1758(4) 0.040(3) Uani 0.5 1 d . U P A -6
H331 H -0.0771 0.1300 0.2015 0.049 Uiso 0.5 1 calc R . P A -6
C335 C -0.0678(12) 0.0613(7) 0.2887(5) 0.046(4) Uani 0.5 1 d . . P A -6
H335 H -0.1067 0.0636 0.3112 0.055 Uiso 0.5 1 calc R . P A -6
C323 C 0.0320(17) 0.1289(6) 0.0499(6) 0.049(4) Uani 0.5 1 d . . P A 6
H323 H 0.0143 0.1227 0.0198 0.058 Uiso 0.5 1 calc R . P A 6
C81 C 0.4966(5) 0.4206(2) 0.3752(2) 0.0288(13) Uani 0.5 1 d D U P E 7
C322 C -0.0154(12) 0.1451(5) 0.0701(5) 0.044(3) Uani 0.5 1 d . U P A 6
H322 H -0.0794 0.1475 0.0623 0.052 Uiso 0.5 1 calc R . P A 6
C79 C 0.3797(9) 0.4164(3) 0.3179(3) 0.031(2) Uani 0.5 1 d . U P E 7
C351 C 0.5474(4) 0.19599(16) 0.19295(17) 0.0094(9) Uani 0.5 1 d . U P A 6
C78 C 0.3347(6) 0.4248(3) 0.3583(3) 0.045(2) Uani 0.5 1 d D U P E 7
C83 C 0.4107(4) 0.4564(2) 0.43411(19) 0.0280(13) Uani 0.5 1 d D U P E 7
C514 C -0.0618(3) 0.5820(2) 0.25236(16) 0.0743(15) Uani 1 1 d . U . D 8
H514 H -0.1293 0.5793 0.2487 0.089 Uiso 1 1 calc R . . D 8
C383 C 0.2881(5) 0.1739(2) 0.1306(2) 0.0138(12) Uani 0.5 1 d . . P A 6
C562 C 0.8588(4) 0.9260(2) 0.31243(14) 0.0739(16) Uani 1 1 d D U . B 5
H562 H 0.9195 0.9316 0.3292 0.089 Uiso 1 1 calc R . . B 5
C176 C 0.2841(8) 0.8520(4) 0.1461(3) 0.053(3) Uani 0.5 1 d D U P F 1
C174 C 0.2980(7) 0.9281(3) 0.2020(3) 0.052(2) Uani 0.5 1 d D U P F 1
C371 C 0.3464(6) 0.1012(2) 0.3052(2) 0.0208(13) Uani 0.5 1 d . . P A 6
C317 C 0.1251(7) 0.0302(4) 0.3576(4) 0.042(2) Uani 0.5 1 d . U P A -6
H317 H 0.1119 0.0262 0.3847 0.050 Uiso 0.5 1 calc R U P A -6
C325 C 0.1853(4) 0.14005(19) 0.1778(2) 0.0148(10) Uani 0.5 1 d . . P A 6
C344 C 0.3765(4) 0.18549(15) 0.16304(18) 0.0085(8) Uani 0.5 1 d . . P A 6
C357 C 0.5199(3) 0.18033(14) 0.23096(14) 0.0096(8) Uani 0.5 1 d . . P A 6
C563 C 0.8042(5) 0.96025(18) 0.31058(13) 0.0798(18) Uani 1 1 d D U . B 5
H563 H 0.8219 0.9932 0.3257 0.096 Uiso 1 1 calc R . . B 5
C82 C 0.4063(5) 0.4262(2) 0.3919(2) 0.0386(17) Uani 0.5 1 d D U P E 7
C338 C 0.2112(4) 0.10956(17) 0.25626(17) 0.0166(10) Uani 0.5 1 d . . P A 6
C73 C 0.2981(5) 0.5744(3) 0.4280(2) 0.0416(18) Uani 0.5 1 d D U P E 7
C85 C 0.3866(4) 0.5344(2) 0.4687(2) 0.0334(14) Uani 0.5 1 d D U P E 7
C91 C 0.4875(7) 0.5442(3) 0.2664(3) 0.0307(18) Uani 0.5 1 d . U P E 7
C59 C 0.5840(7) 0.4461(4) 0.3994(3) 0.043(2) Uani 0.5 1 d D U P E 7
C175 C 0.2505(6) 0.8880(3) 0.1737(2) 0.0442(18) Uani 0.5 1 d D U P F 1
C70 C 0.5422(7) 0.6139(4) 0.4785(4) 0.039(3) Uani 0.5 1 d D U P E 7
C319 C 0.2004(4) 0.15322(19) 0.1376(2) 0.0139(11) Uani 0.5 1 d . . P A 6
C513 C -0.0156(4) 0.54525(19) 0.25282(18) 0.0784(16) Uani 1 1 d . U . D 8
H513 H -0.0458 0.5134 0.2503 0.094 Uiso 1 1 calc R . . D 8
C72 C 0.3696(4) 0.5781(3) 0.4637(2) 0.0346(15) Uani 0.5 1 d D U P E 7
C329 C -0.1019(10) 0.0508(6) 0.1116(4) 0.049(3) Uani 0.5 1 d . . P A -6
H329 H -0.1349 0.0289 0.0853 0.059 Uiso 0.5 1 calc R . P A -6
C66 C 0.7082(8) 0.6190(4) 0.3832(4) 0.050(3) Uani 0.5 1 d . U P E 7
C68 C 0.5994(9) 0.6577(7) 0.4263(5) 0.066(4) Uani 0.5 1 d D U P E 7
C97 C 0.3195(8) 0.5597(6) 0.2988(3) 0.053(3) Uani 0.5 1 d D U P E 7
C92 C 0.5850(9) 0.5392(5) 0.2764(3) 0.034(2) Uani 0.5 1 d . U P E 7
C221 C 0.2760(8) 0.9722(3) 0.2039(3) 0.053(2) Uani 0.5 1 d D U P F 1
C95 C 0.4848(8) 0.5897(5) 0.2876(4) 0.049(3) Uani 0.5 1 d . U P E 7
C94 C 0.5669(10) 0.6173(3) 0.3132(3) 0.039(2) Uani 0.5 1 d . U P E 7
C370 C 0.4175(3) 0.13226(15) 0.28838(14) 0.0134(9) Uani 0.5 1 d . . P A 6
C76 C 0.2480(10) 0.4804(4) 0.3308(3) 0.051(3) Uani 0.5 1 d D U P E 7
C332 C 0.1158(4) 0.09754(18) 0.2284(2) 0.0185(10) Uani 0.5 1 d . . P A 6
C173 C 0.4078(9) 0.9348(5) 0.2115(5) 0.079(4) Uani 0.5 1 d D U P F 1
C181 C 0.5191(7) 0.8622(3) 0.0658(3) 0.053(2) Uani 0.5 1 d D U P F 1
C180 C 0.4439(8) 0.8499(4) 0.0349(4) 0.086(4) Uani 0.5 1 d D U P F 1
C179 C 0.3521(10) 0.8281(7) 0.0411(5) 0.053(4) Uani 0.5 1 d D U P F 1
C178 C 0.3436(9) 0.8238(4) 0.0830(3) 0.062(3) Uani 0.5 1 d D U P F 1
C187 C 0.4225(7) 0.8365(3) 0.1170(3) 0.061(2) Uani 0.5 1 d D U P F 1
C182 C 0.5155(8) 0.8560(5) 0.1067(3) 0.071(3) Uani 0.5 1 d D U P F 1
O54 O 0.6015(4) 0.59157(16) 0.54041(14) 0.0455(12) Uani 0.5 1 d . . P E 7
C112 C 0.6480(9) 0.5659(4) 0.4682(4) 0.053(3) Uani 0.5 1 d D U P E 7
C88 C 0.5290(12) 0.4564(4) 0.2768(3) 0.044(2) Uani 0.5 1 d . U P E 7
C67 C 0.6410(9) 0.6505(4) 0.3886(3) 0.053(3) Uani 0.5 1 d . U P E 7
C104 C 0.4812(12) 0.6555(5) 0.3702(3) 0.058(4) Uani 0.5 1 d D U P E 7
C98 C 0.3274(9) 0.5116(4) 0.2766(4) 0.052(3) Uani 0.5 1 d D U P E 7
C330 C -0.1433(9) 0.0805(5) 0.1439(4) 0.049(3) Uani 0.5 1 d . . P A -6
H330 H -0.2093 0.0816 0.1433 0.059 Uiso 0.5 1 calc R . P A -6
C63 C 0.7252(8) 0.5412(5) 0.3469(5) 0.058(3) Uani 0.5 1 d . U P E 7
C84 C 0.3400(5) 0.4885(3) 0.4376(2) 0.0361(13) Uani 0.5 1 d D U P E 7
C199 C 0.167(2) 0.9007(8) 0.0401(7) 0.117(8) Uani 0.5 1 d D U P F 1
C177 C 0.2690(10) 0.8317(4) 0.1055(5) 0.059(3) Uani 0.5 1 d . U P F 1
C214 C 0.1789(6) 0.9026(4) 0.1507(3) 0.054(2) Uani 0.5 1 d D U P F 1
C90 C 0.4162(8) 0.5036(4) 0.2606(3) 0.040(2) Uani 0.5 1 d . U P E 7
C75 C 0.2321(8) 0.5257(4) 0.3521(3) 0.052(3) Uani 0.5 1 d D U P E 7
C77 C 0.2679(5) 0.4549(3) 0.3609(3) 0.0474(18) Uani 0.5 1 d D U P E 7
C200 C 0.1324(6) 0.9173(4) 0.0806(3) 0.057(2) Uani 0.5 1 d D U P F 1
C171 C 0.5578(10) 0.9674(5) 0.1978(4) 0.075(4) Uani 0.5 1 d D U P F 1
C80 C 0.4757(8) 0.4144(3) 0.3301(4) 0.047(2) Uani 0.5 1 d . U P E 7
C211 C 0.2502(7) 1.0337(3) 0.1508(3) 0.057(2) Uani 0.5 1 d D U P F 1
C315 C 0.1400(6) 0.0139(3) 0.2841(3) 0.0428(19) Uani 0.5 1 d . U P A -6
H315 H 0.1388 -0.0022 0.2545 0.051 Uiso 0.5 1 calc R U P A -6
C170 C 0.6060(8) 0.9953(4) 0.1732(3) 0.058(3) Uani 0.5 1 d D U P F 1
C62 C 0.6762(8) 0.4999(4) 0.3175(3) 0.0412(18) Uani 0.5 1 d . U P E 7
C216 C 0.1920(7) 0.8469(4) 0.0819(3) 0.052(3) Uani 0.5 1 d D U P F 1
C74 C 0.2516(5) 0.5336(3) 0.3974(3) 0.0498(19) Uani 0.5 1 d D U P E 7
C64 C 0.7380(7) 0.5493(5) 0.3931(4) 0.054(3) Uani 0.5 1 d . U P E 7
O115 O 0.6343(4) 0.4461(2) 0.47095(16) 0.0513(13) Uani 0.5 1 d . U P E 7
C102 C 0.3207(6) 0.6106(3) 0.3683(3) 0.0461(19) Uani 0.5 1 d D U P E 7
C201 C 0.1512(10) 0.9669(4) 0.1014(4) 0.078(4) Uani 0.5 1 d D U P F 1
C65 C 0.7279(6) 0.5946(5) 0.4143(4) 0.052(3) Uani 0.5 1 d . U P E 7
C100 C 0.3598(8) 0.4394(4) 0.2867(3) 0.048(2) Uani 0.5 1 d . U P E 7
C114 C 0.7017(7) 0.5093(4) 0.4071(4) 0.052(2) Uani 0.5 1 d . U P E 7
C183 C 0.5733(12) 0.8948(5) 0.1378(5) 0.090(4) Uani 0.5 1 d D U P F 1
C89 C 0.4369(10) 0.4621(4) 0.2658(3) 0.048(2) Uani 0.5 1 d . U P E 7
C210 C 0.3302(9) 1.0476(5) 0.1805(5) 0.100(5) Uani 0.5 1 d D U P F 1
C198 C 0.2098(11) 0.9259(6) 0.0191(4) 0.075(4) Uani 0.5 1 d . U P F 1
C93 C 0.6390(6) 0.5847(6) 0.3063(3) 0.047(2) Uani 0.5 1 d . U P E 7
C226 C 0.5264(7) 1.0064(3) 0.0351(3) 0.057(3) Uani 0.5 1 d D U P F 1
C191 C 0.5900(7) 0.9883(4) 0.0633(3) 0.049(2) Uani 0.5 1 d D U P F 1
C223 C 0.4383(10) 1.0205(5) 0.2155(4) 0.091(4) Uani 0.5 1 d D U P F 1
C222 C 0.3346(10) 1.0154(4) 0.2081(4) 0.075(4) Uani 0.5 1 d D U P F 1
C103 C 0.3927(8) 0.6280(4) 0.3439(4) 0.053(2) Uani 0.5 1 d D U P E 7
C192 C 0.5711(7) 0.9377(4) 0.0434(4) 0.072(3) Uani 0.5 1 d D U P F 1
C188 C 0.6212(11) 0.9280(6) 0.1163(4) 0.080(4) Uani 0.5 1 d D U P F 1
C189 C 0.6353(8) 0.9742(4) 0.1339(4) 0.069(3) Uani 0.5 1 d D U P F 1
C186 C 0.3933(9) 0.8563(4) 0.1564(3) 0.065(3) Uani 0.5 1 d D U P F 1
O165 O 0.5264(5) 1.09053(18) 0.04993(18) 0.0618(16) Uani 0.5 1 d . U P F 1
C166 C 0.4920(7) 1.0479(3) 0.0647(3) 0.058(2) Uani 0.5 1 d D U P F 1
C185 C 0.4558(9) 0.8964(5) 0.1887(4) 0.083(4) Uani 0.5 1 d D U P F 1
C219 C 0.3236(9) 0.8768(4) 0.0007(3) 0.066(3) Uani 0.5 1 d D U P F 1
C220 C 0.4294(7) 0.8792(3) 0.0069(3) 0.054(2) Uani 0.5 1 d D U P F 1
C194 C 0.4870(7) 0.9221(3) 0.0103(3) 0.052(2) Uani 0.5 1 d D U P F 1
C195 C 0.4693(5) 0.9649(2) 0.0037(2) 0.0407(15) Uani 0.5 1 d D U P F 1
C196 C 0.3531(7) 0.9596(4) -0.0042(3) 0.066(2) Uani 0.5 1 d D U P F 1
C197 C 0.3038(12) 0.9224(5) -0.0026(3) 0.076(3) Uani 0.5 1 d . U P F 1
C105 C 0.5723(8) 0.6479(2) 0.3540(3) 0.053(2) Uani 0.5 1 d . U P E 7
C111 C 0.6821(7) 0.6017(4) 0.4519(3) 0.055(3) Uani 0.5 1 d . U P E 7
C215 C 0.1501(8) 0.8852(4) 0.1067(4) 0.073(3) Uani 0.5 1 d D U P F 1
C193 C 0.5870(5) 0.9079(3) 0.0705(3) 0.055(2) Uani 0.5 1 d D U P F 1
C213 C 0.1932(9) 0.9533(5) 0.1699(4) 0.084(4) Uani 0.5 1 d D U P F 1
C172 C 0.4727(11) 0.9786(6) 0.2182(5) 0.093(4) Uani 0.5 1 d D U P F 1
C207 C 0.2298(7) 0.9790(4) 0.0374(3) 0.069(2) Uani 0.5 1 d D U P F 1
C202 C 0.1959(9) 0.9985(4) 0.0781(4) 0.072(3) Uani 0.5 1 d D U P F 1
C203 C 0.2536(7) 1.0371(4) 0.1077(3) 0.066(3) Uani 0.5 1 d D U P F 1
C204 C 0.3479(5) 1.0574(3) 0.0985(2) 0.0463(16) Uani 0.5 1 d D U P F 1
C205 C 0.3815(9) 1.0392(4) 0.0600(3) 0.065(3) Uani 0.5 1 d D U P F 1
C206 C 0.3242(6) 0.9999(4) 0.0266(3) 0.057(2) Uani 0.5 1 d D U P F 1
C86 C 0.2733(4) 0.4882(3) 0.4045(2) 0.0460(17) Uani 0.5 1 d D U P E 7
C169 C 0.5762(6) 1.0374(3) 0.1706(2) 0.053(2) Uani 0.5 1 d D U P F 1
C168 C 0.5797(7) 1.0444(3) 0.1306(3) 0.061(2) Uani 0.5 1 d D U P F 1
C167 C 0.5067(9) 1.0621(4) 0.1101(4) 0.076(3) Uani 0.5 1 d D U P F 1
C208 C 0.4300(8) 1.0715(3) 0.1332(3) 0.068(3) Uani 0.5 1 d D U P F 1
C209 C 0.4288(9) 1.0650(5) 0.1758(4) 0.057(3) Uani 0.5 1 d D U P F 1
C224 C 0.4981(9) 1.0475(4) 0.1960(3) 0.092(4) Uani 0.5 1 d D U P F 1
C87 C 0.5517(7) 0.4345(3) 0.3087(2) 0.0462(18) Uani 0.5 1 d . U P E 7
C110 C 0.6066(8) 0.4985(3) 0.2821(2) 0.0444(18) Uani 0.5 1 d . U P E 7
C212 C 0.1823(6) 0.9874(3) 0.1471(3) 0.065(2) Uani 0.5 1 d D U P F 1
C316 C 0.0975(7) -0.0050(3) 0.3140(4) 0.056(2) Uani 0.5 1 d . U P A -6
H316 H 0.0571 -0.0357 0.3079 0.067 Uiso 0.5 1 calc R U P A -6
C101 C 0.2710(5) 0.5655(3) 0.3368(3) 0.056(2) Uani 0.5 1 d D U P E 7
C184 C 0.5463(7) 0.9169(4) 0.1792(3) 0.073(3) Uani 0.5 1 d D U P F 1
C109 C 0.7018(5) 0.5871(3) 0.3399(2) 0.0492(18) Uani 0.5 1 d . U P E 7
C217 C 0.1932(7) 0.8583(3) 0.0434(3) 0.067(3) Uani 0.5 1 d D U P F 1
C99 C 0.2924(6) 0.4729(3) 0.2921(2) 0.059(2) Uani 0.5 1 d D U P E 7
C190 C 0.6218(7) 1.0062(4) 0.1080(4) 0.077(3) Uani 0.5 1 d D U P F 1
O225 O 0.3325(5) 0.9651(3) -0.0490(2) 0.092(2) Uani 0.5 1 d . U P F 1
C218 C 0.2802(7) 0.8465(3) 0.0220(3) 0.069(3) Uani 0.5 1 d D U P F 1
C96 C 0.3967(9) 0.5980(4) 0.3045(3) 0.047(2) Uani 0.5 1 d . U P E 7
C113 C 0.6592(5) 0.5182(3) 0.4460(3) 0.0410(19) Uani 0.5 1 d D U P E 7
C106 C 0.4976(6) 0.6606(2) 0.4150(2) 0.0462(18) Uani 0.5 1 d D U P E 7
C107 C 0.4287(7) 0.6419(3) 0.4369(3) 0.049(2) Uani 0.5 1 d D U P E 7
N251 N 0.6561(15) 0.2027(7) 0.1930(8) 0.022(3) Uani 0.5 1 d D U P A -6
N275 N 0.5849(7) 0.1282(3) 0.3222(3) 0.028(3) Uani 0.5 1 d . U P A -6
N303 N 0.5072(15) 0.2114(7) 0.1282(6) 0.023(4) Uani 0.5 1 d . U P A -6
N256 N 0.6842(8) 0.1768(5) 0.2683(5) 0.024(2) Uani 0.5 1 d . U P A -6
N269 N 0.4030(5) 0.0858(3) 0.3426(2) 0.0213(19) Uani 0.5 1 d . U P A -6
N290 N 0.1175(14) 0.1464(7) 0.1161(4) 0.030(3) Uani 0.5 1 d . U P A -6
N297 N 0.2949(9) 0.1830(5) 0.0896(4) 0.017(2) Uani 0.5 1 d . U P A -6
N284 N 0.0240(16) 0.1027(7) 0.1723(6) 0.028(3) Uani 0.5 1 d . U P A 6
C304 C 0.5764(5) 0.2005(3) 0.1002(2) 0.0186(17) Uani 0.5 1 d D U P A -6
H304 H 0.6104 0.1757 0.0996 0.022 Uiso 0.5 1 calc R U P A -6
C252 C 0.691(2) 0.2448(7) 0.1863(9) 0.028(4) Uani 0.5 1 d D U P A -6
H252 H 0.6547 0.2686 0.1876 0.034 Uiso 0.5 1 calc R . P A -6
C257 C 0.7298(16) 0.2207(8) 0.2816(9) 0.029(4) Uani 0.5 1 d . U P A -6
H257 H 0.7121 0.2503 0.2836 0.035 Uiso 0.5 1 calc R U P A -6
C260 C 0.7199(11) 0.1354(5) 0.2680(5) 0.033(3) Uani 0.5 1 d . U P A -6
H260 H 0.6887 0.1028 0.2606 0.040 Uiso 0.5 1 calc R U P A -6
C258 C 0.8263(15) 0.2055(5) 0.2931(6) 0.043(4) Uani 0.5 1 d . U P A -6
H258 H 0.8850 0.2271 0.3060 0.052 Uiso 0.5 1 calc R U P A -6
C379 C 0.1326(8) 0.0240(4) 0.3068(4) 0.061(3) Uani 0.5 1 d . U P A 6
H379 H 0.1158 0.0020 0.2788 0.074 Uiso 0.5 1 calc R . P A 6
C270 C 0.4119(8) 0.1086(5) 0.3786(4) 0.037(3) Uani 0.5 1 d D U P A -6
H270 H 0.4058 0.1407 0.3891 0.044 Uiso 0.5 1 calc R U P A -6
C276 C 0.650(2) 0.1571(12) 0.3572(11) 0.030(5) Uani 0.5 1 d . U P A -6
H276 H 0.6552 0.1906 0.3672 0.036 Uiso 0.5 1 calc R U P A -6
C259 C 0.8142(15) 0.1574(7) 0.2820(7) 0.039(4) Uani 0.5 1 d . U P A -6
H259 H 0.8648 0.1410 0.2836 0.047 Uiso 0.5 1 calc R U P A -6
C279 C 0.5983(16) 0.0792(10) 0.3240(8) 0.037(4) Uani 0.5 1 d . U P A -6
H279 H 0.5615 0.0494 0.3066 0.044 Uiso 0.5 1 calc R U P A -6
C250 C 0.7206(16) 0.1763(10) 0.1788(10) 0.038(6) Uani 0.5 1 d D U P A -6
H250 H 0.7158 0.1434 0.1763 0.045 Uiso 0.5 1 calc R U P A -6
C271 C 0.4337(16) 0.0787(5) 0.4032(8) 0.043(4) Uani 0.5 1 d D U P A -6
H271 H 0.4644 0.0882 0.4321 0.052 Uiso 0.5 1 calc R U P A -6
C305 C 0.5884(6) 0.2297(3) 0.0742(3) 0.024(2) Uani 0.5 1 d D U P A -6
H305 H 0.6293 0.2274 0.0525 0.029 Uiso 0.5 1 calc R U P A -6
C307 C 0.4827(13) 0.2548(7) 0.1176(6) 0.017(3) Uani 0.5 1 d D U P A -6
H307 H 0.4404 0.2732 0.1316 0.020 Uiso 0.5 1 calc R U P A -6
C265 C 0.2623(6) 0.1475(3) 0.2323(4) 0.034(2) Uani 0.5 1 d . U P A -6
C298 C 0.2536(13) 0.2165(7) 0.0872(5) 0.036(3) Uani 0.5 1 d . U P A -6
H298 H 0.2332 0.2393 0.1093 0.043 Uiso 0.5 1 calc R U P A -6
C262 C 0.4204(8) 0.1642(3) 0.2549(3) 0.0379(16) Uani 0.5 1 d . U P A -6
C272 C 0.4012(6) 0.0323(4) 0.3766(3) 0.031(3) Uani 0.5 1 d D U P A -6
H272 H 0.3971 0.0034 0.3841 0.037 Uiso 0.5 1 calc R U P A -6
C273 C 0.3762(13) 0.0382(9) 0.3367(7) 0.029(4) Uani 0.5 1 d D U P A -6
H273 H 0.3468 0.0143 0.3109 0.034 Uiso 0.5 1 calc R U P A -6
C285 C -0.0551(10) 0.1140(5) 0.1916(4) 0.041(3) Uani 0.5 1 d . U P A 6
H285 H -0.0517 0.1369 0.2188 0.049 Uiso 0.5 1 calc R . P A 6
C249 C 0.7925(16) 0.2051(6) 0.1690(7) 0.033(4) Uani 0.5 1 d D U P A -6
H249 H 0.8459 0.1945 0.1571 0.040 Uiso 0.5 1 calc R . P A -6
C278 C 0.6713(10) 0.0860(7) 0.3546(6) 0.040(4) Uani 0.5 1 d . U P A -6
H278 H 0.6985 0.0618 0.3616 0.048 Uiso 0.5 1 calc R U P A -6
C380 C 0.1052(8) 0.0175(5) 0.3435(4) 0.060(3) Uani 0.5 1 d . U P A 6
H380 H 0.0621 -0.0095 0.3460 0.071 Uiso 0.5 1 calc R . P A 6
C253 C 0.782(2) 0.2507(9) 0.1777(11) 0.036(5) Uani 0.5 1 d D U P A -6
H253 H 0.8263 0.2786 0.1778 0.043 Uiso 0.5 1 calc R U P A -6
C277 C 0.7015(13) 0.1354(6) 0.3749(6) 0.032(4) Uani 0.5 1 d . U P A -6
H277 H 0.7523 0.1500 0.3979 0.038 Uiso 0.5 1 calc R U P A -6
C291 C 0.1122(10) 0.1196(5) 0.0740(5) 0.037(3) Uani 0.5 1 d . U P A -6
H291 H 0.1617 0.1029 0.0661 0.044 Uiso 0.5 1 calc R U P A -6
C306 C 0.5311(7) 0.2632(4) 0.0847(4) 0.025(2) Uani 0.5 1 d D U P A -6
H306 H 0.5262 0.2876 0.0714 0.030 Uiso 0.5 1 calc R U P A -6
C301 C 0.3456(11) 0.1601(5) 0.0590(5) 0.014(3) Uani 0.5 1 d . U P A -6
H301 H 0.3902 0.1406 0.0617 0.017 Uiso 0.5 1 calc R U P A -6
C281 C 0.1480(9) 0.0979(3) 0.2538(3) 0.051(2) Uani 0.5 1 d . U P A -6
C254 C 0.5709(5) 0.1889(2) 0.2123(3) 0.0390(15) Uani 0.5 1 d . U P A -6
C274 C 0.4963(7) 0.1305(3) 0.3011(3) 0.0400(17) Uani 0.5 1 d . U P A -6
C289 C 0.1706(6) 0.1455(3) 0.1544(4) 0.0387(17) Uani 0.5 1 d . U P A -6
C381 C 0.1539(8) 0.0596(5) 0.3796(4) 0.075(3) Uani 0.5 1 d . U P A 6
H381 H 0.1529 0.0634 0.4095 0.090 Uiso 0.5 1 calc R . P A 6
C263 C 0.4074(7) 0.1799(2) 0.2188(4) 0.0296(16) Uani 0.5 1 d . U P A -6
C268 C 0.4004(9) 0.1102(3) 0.3116(3) 0.0426(19) Uani 0.5 1 d . U P A -6
C266 C 0.3305(11) 0.1451(3) 0.2626(3) 0.0386(19) Uani 0.5 1 d . U P A -6
C264 C 0.3109(12) 0.1703(3) 0.2038(2) 0.031(2) Uani 0.5 1 d . U P A -6
C287 C -0.1150(10) 0.0581(6) 0.1291(6) 0.056(4) Uani 0.5 1 d . U P A 6
H287 H -0.1588 0.0357 0.1061 0.067 Uiso 0.5 1 calc R . P A 6
C288 C -0.017(2) 0.0679(10) 0.1326(11) 0.046(5) Uani 0.5 1 d . U P A 6
H288 H 0.0183 0.0534 0.1113 0.055 Uiso 0.5 1 calc R . P A 6
C294 C 0.0375(17) 0.1687(8) 0.1185(6) 0.035(3) Uani 0.5 1 d . U P A -6
H294 H 0.0211 0.1875 0.1444 0.041 Uiso 0.5 1 calc R U P A -6
C286 C -0.1370(9) 0.0883(5) 0.1670(5) 0.058(3) Uani 0.5 1 d . U P A 6
H286 H -0.1997 0.0901 0.1739 0.070 Uiso 0.5 1 calc R . P A 6
C300 C 0.3145(12) 0.1729(7) 0.0240(8) 0.033(4) Uani 0.5 1 d . U P A -6
H300 H 0.3285 0.1625 -0.0047 0.039 Uiso 0.5 1 calc R U P A -6
C299 C 0.2467(8) 0.2107(4) 0.0435(5) 0.036(3) Uani 0.5 1 d . U P A -6
H299 H 0.2100 0.2257 0.0277 0.043 Uiso 0.5 1 calc R U P A -6
C255 C 0.5863(9) 0.1724(3) 0.2514(3) 0.035(2) Uani 0.5 1 d . U P A -6
C302 C 0.4444(8) 0.1942(3) 0.1536(3) 0.027(2) Uani 0.5 1 d . U P A -6
C280 C 0.2194(8) 0.0929(3) 0.2858(3) 0.0311(17) Uani 0.5 1 d . U P A -6
C311 C -0.0899(11) 0.0578(6) 0.2761(4) 0.042(3) Uani 0.5 1 d D U P A 6
H311 H -0.1327 0.0602 0.2971 0.050 Uiso 0.5 1 calc R . P A 6
C295 C 0.2687(5) 0.1674(2) 0.1634(2) 0.0372(15) Uani 0.5 1 d . U P A -6
C308 C 0.4803(5) 0.1901(2) 0.1941(2) 0.0372(14) Uani 0.5 1 d . U P A -6
C261 C 0.5092(7) 0.1569(3) 0.2715(2) 0.0402(16) Uani 0.5 1 d . U P A -6
C282 C 0.1686(6) 0.1218(3) 0.2236(3) 0.0468(18) Uani 0.5 1 d . U P A -6
C296 C 0.3377(9) 0.1824(3) 0.1386(3) 0.0371(18) Uani 0.5 1 d . U P A -6
C292 C 0.0329(14) 0.1158(6) 0.0405(6) 0.045(4) Uani 0.5 1 d . U P A -6
H292 H 0.0140 0.0978 0.0111 0.054 Uiso 0.5 1 calc R U P A -6
C267 C 0.3172(6) 0.1151(3) 0.2911(3) 0.0418(16) Uani 0.5 1 d . U P A -6
C283 C 0.1177(15) 0.1221(6) 0.1828(5) 0.049(5) Uani 0.5 1 d . U P A -6
C293 C -0.0128(14) 0.1596(5) 0.0786(6) 0.048(4) Uani 0.5 1 d . U P A -6
H293 H -0.0638 0.1741 0.0721 0.057 Uiso 0.5 1 calc R U P A -6
C310 C -0.0026(13) 0.0873(9) 0.2791(5) 0.040(5) Uani 0.5 1 d D U P A 6
H310 H 0.0278 0.1131 0.3033 0.048 Uiso 0.5 1 calc R . P A 6
C313 C -0.0270(12) 0.0328(7) 0.2153(5) 0.053(5) Uani 0.5 1 d D U P A 6
H313 H -0.0181 0.0140 0.1879 0.064 Uiso 0.5 1 calc R . P A 6
C312 C -0.1028(11) 0.0245(6) 0.2367(4) 0.047(3) Uani 0.5 1 d D U P A 6
H312 H -0.1571 -0.0008 0.2258 0.056 Uiso 0.5 1 calc R . P A 6
N309 N 0.0334(7) 0.0727(4) 0.2405(2) 0.035(3) Uani 0.5 1 d D U P A 6
C143 C 0.6679(6) 1.0740(3) -0.2066(2) 0.0434(19) Uani 0.5 1 d D U P F 1
C144 C 0.6873(6) 1.0289(3) -0.2124(3) 0.042(2) Uani 0.5 1 d D U P F 1
C145 C 0.7771(8) 1.0250(4) -0.1860(4) 0.061(2) Uani 0.5 1 d D U P F 1
C146 C 0.8356(9) 1.0666(5) -0.1550(4) 0.087(4) Uani 0.5 1 d D U P F 1
C151 C 0.7621(8) 1.1640(3) -0.0447(3) 0.077(3) Uani 0.5 1 d D U P F 1
C244 C 0.5730(7) 1.0799(4) -0.2058(4) 0.059(3) Uani 0.5 1 d D U P F 1
C125 C 0.6269(7) 0.9312(4) -0.1320(3) 0.071(3) Uani 0.5 1 d D U P F 1
C228 C 0.8183(11) 1.0156(6) -0.0637(5) 0.085(4) Uani 0.5 1 d D U P F 1
C149 C 0.8332(10) 1.1354(5) -0.1073(5) 0.087(4) Uani 0.5 1 d D U P F 1
C142 C 0.7160(8) 1.1135(3) -0.1785(4) 0.056(3) Uani 0.5 1 d D U P F 1
C247 C 0.8019(12) 1.1116(6) -0.1502(5) 0.117(6) Uani 0.5 1 d D U P F 1
C134 C 0.4207(9) 1.0465(4) -0.1814(4) 0.069(3) Uani 0.5 1 d D U P F 1
C124 C 0.5925(7) 0.9338(4) -0.1717(3) 0.049(3) Uani 0.5 1 d D U P F 1
C133 C 0.405(2) 0.9995(7) -0.1751(6) 0.134(8) Uani 0.5 1 d D U P F 1
C233 C 0.7843(7) 0.9762(3) -0.1362(3) 0.059(2) Uani 0.5 1 d D U P F 1
C135 C 0.4320(10) 1.0916(4) -0.1507(4) 0.080(4) Uani 0.5 1 d D U P F 1
C123 C 0.6518(8) 0.9579(4) -0.1935(4) 0.068(3) Uani 0.5 1 d D U P F 1
C229 C 0.8214(8) 1.0569(4) -0.0350(4) 0.065(3) Uani 0.5 1 d D U P F 1
C130 C 0.4146(8) 1.0394(5) -0.0576(3) 0.071(3) Uani 0.5 1 d D U P F 1
C129 C 0.4216(7) 0.9883(4) -0.0638(4) 0.074(3) Uani 0.5 1 d D U P F 1
C128 C 0.4160(9) 0.9711(5) -0.1034(5) 0.086(4) Uani 0.5 1 d . U P F 1
C132 C 0.3776(8) 1.0020(5) -0.1334(4) 0.071(3) Uani 0.5 1 d D U P F 1
C131 C 0.3797(5) 1.0450(4) -0.0991(3) 0.065(2) Uani 0.5 1 d D U P F 1
C158 C 0.6668(7) 0.9781(4) -0.0445(4) 0.062(2) Uani 0.5 1 d D U P F 1
C242 C 0.5219(8) 0.9921(4) -0.2152(3) 0.055(2) Uani 0.5 1 d D U P F 1
C241 C 0.6214(8) 0.9891(4) -0.2157(3) 0.059(3) Uani 0.5 1 d D U P F 1
C163 C 0.4777(9) 1.0808(4) -0.0267(4) 0.070(3) Uani 0.5 1 d D U P F 1
C137 C 0.4609(9) 1.1288(4) -0.0793(4) 0.075(3) Uani 0.5 1 d D U P F 1
C136 C 0.4047(10) 1.0903(5) -0.1086(4) 0.087(4) Uani 0.5 1 d D U P F 1
C153 C 0.6011(8) 1.1456(3) -0.0207(3) 0.068(3) Uani 0.5 1 d D U P F 1
C155 C 0.7234(6) 1.1073(4) 0.0007(3) 0.058(2) Uani 0.5 1 d D U P F 1
C154 C 0.6285(9) 1.1153(4) 0.0025(3) 0.065(3) Uani 0.5 1 d D U P F 1
C162 C 0.5598(8) 1.0773(2) 0.0057(2) 0.057(2) Uani 0.5 1 d D U P F 1
C157 C 0.6713(6) 1.0226(4) -0.0103(3) 0.0475(19) Uani 0.5 1 d D U P F 1
C156 C 0.7470(8) 1.0614(4) -0.0067(3) 0.069(3) Uani 0.5 1 d D U P F 1
C147 C 0.8692(6) 1.0601(4) -0.1143(4) 0.071(3) Uani 0.5 1 d D U P F 1
C164 C 0.4987(7) 1.1233(3) -0.0378(3) 0.058(2) Uani 0.5 1 d D U P F 1
C243 C 0.5030(9) 1.0401(4) -0.2111(4) 0.073(3) Uani 0.5 1 d D U P F 1
C227 C 0.7412(6) 0.9756(3) -0.0685(2) 0.0502(17) Uani 0.5 1 d D U P F 1
C127 C 0.4707(9) 0.9402(4) -0.1308(4) 0.067(3) Uani 0.5 1 d D U P F 1
C246 C 0.4946(7) 0.9399(3) -0.1706(3) 0.075(3) Uani 0.5 1 d D U P F 1
C245 C 0.4550(7) 0.9762(4) -0.1949(3) 0.063(3) Uani 0.5 1 d . U P F 1
C248 C 0.7501(6) 0.9814(3) -0.1775(3) 0.0547(18) Uani 0.5 1 d D U P F 1
C230 C 0.8437(12) 1.1030(4) -0.0428(4) 0.065(4) Uani 0.5 1 d D U P F 1
C231 C 0.7847(6) 1.1306(3) -0.0205(3) 0.057(2) Uani 0.5 1 d D U P F 1
C159 C 0.5661(8) 0.9562(3) -0.0626(3) 0.0498(19) Uani 0.5 1 d D U P F 1
C126 C 0.5546(8) 0.9345(3) -0.1036(3) 0.056(2) Uani 0.5 1 d D U P F 1
N314 N 0.1845(13) 0.0604(6) 0.3051(4) 0.037(3) Uani 0.5 1 d . U P A -6
C140 C 0.5802(8) 1.1252(5) -0.1740(4) 0.074(3) Uani 0.5 1 d D U P F 1
C139 C 0.5090(7) 1.1316(3) -0.1463(3) 0.066(2) Uani 0.5 1 d D U P F 1
C138 C 0.5287(9) 1.1544(4) -0.0989(4) 0.073(3) Uani 0.5 1 d D U P F 1
C236 C 0.6186(10) 1.1750(5) -0.0808(5) 0.092(5) Uani 0.5 1 d D U P F 1
C237 C 0.6873(11) 1.1716(4) -0.1101(4) 0.067(3) Uani 0.5 1 d D U P F 1
C141 C 0.6783(8) 1.1467(3) -0.1538(3) 0.049(2) Uani 0.5 1 d D U P F 1
C161 C 0.5701(6) 1.0267(3) -0.0018(2) 0.0466(17) Uani 0.5 1 d D U P F 1
N378 N 0.1896(13) 0.0689(5) 0.3175(4) 0.035(3) Uani 0.5 1 d . U P A 6
C318 C 0.1728(6) 0.0688(3) 0.3493(3) 0.045(2) Uani 0.5 1 d . U P A -6
H318 H 0.1963 0.0985 0.3706 0.054 Uiso 0.5 1 calc R U P A -6
C152 C 0.6669(10) 1.1691(7) -0.0420(6) 0.070(5) Uani 0.5 1 d D U P F 1
C160 C 0.5134(7) 0.9840(3) -0.0332(3) 0.052(2) Uani 0.5 1 d D U P F 1
C234 C 0.7186(6) 0.9506(3) -0.1161(3) 0.051(2) Uani 0.5 1 d D U P F 1
C148 C 0.8690(10) 1.1051(5) -0.0833(4) 0.084(4) Uani 0.5 1 d D U P F 1
C232 C 0.8435(11) 1.0139(4) -0.1061(4) 0.087(4) Uani 0.5 1 d D U P F 1
C15 C 0.3871(8) 0.5384(4) 0.5916(3) 0.048(3) Uani 0.5 1 d D U P E 7
C49 C 0.6402(8) 0.5821(5) 0.6381(4) 0.0497(6) Uani 0.5 1 d D U P E 7
C39 C 0.7318(9) 0.4137(5) 0.6324(3) 0.062(2) Uani 0.5 1 d . U P E 7
C40 C 0.6718(12) 0.3919(5) 0.6580(4) 0.074(3) Uani 0.5 1 d . U P E 7
C36 C 0.5174(9) 0.3503(3) 0.5562(3) 0.051(2) Uani 0.5 1 d D U P E 7
C35 C 0.5147(11) 0.3770(4) 0.5269(4) 0.050(3) Uani 0.5 1 d D U P E 7
C34 C 0.5972(8) 0.4085(4) 0.5262(3) 0.0497(6) Uani 0.5 1 d . U P E 7
C33 C 0.6782(8) 0.4131(4) 0.5571(3) 0.0497(6) Uani 0.5 1 d . U P E 7
C38 C 0.6923(8) 0.3927(4) 0.5891(3) 0.059(2) Uani 0.5 1 d . U P E 7
C37 C 0.6042(9) 0.3570(3) 0.5877(3) 0.058(2) Uani 0.5 1 d . U P E 7
C2 C 0.2943(12) 0.3976(5) 0.6146(5) 0.071(5) Uani 0.5 1 d D U P E 7
C4 C 0.4161(11) 0.3464(3) 0.6122(3) 0.059(3) Uani 0.5 1 d D U P E 7
C9 C 0.6324(14) 0.4969(4) 0.7348(4) 0.053(3) Uani 0.5 1 d . U P E 7
C20 C 0.4608(12) 0.4746(5) 0.7289(4) 0.057(3) Uani 0.5 1 d . U P E 7
C21 C 0.3806(13) 0.4432(6) 0.7025(5) 0.070(4) Uani 0.5 1 d . U P E 7
C44 C 0.7529(12) 0.5354(4) 0.6804(4) 0.058(3) Uani 0.5 1 d D U P E 7
C120 C 0.4234(10) 0.3891(5) 0.5212(5) 0.057(3) Uani 0.5 1 d D U P E 7
C13 C 0.4678(9) 0.5765(3) 0.6652(3) 0.047(2) Uani 0.5 1 d D U P E 7
C3 C 0.3512(9) 0.3727(4) 0.6362(4) 0.081(3) Uani 0.5 1 d D U P E 7
C10 C 0.6334(12) 0.5392(4) 0.7294(3) 0.062(3) Uani 0.5 1 d . U P E 7
C32 C 0.7283(6) 0.4636(3) 0.5710(3) 0.0497(6) Uani 0.5 1 d D U P E 7
C11 C 0.5397(14) 0.5532(4) 0.7247(3) 0.057(3) Uani 0.5 1 d . U P E 7
C43 C 0.7563(6) 0.4881(3) 0.6861(3) 0.062(2) Uani 0.5 1 d D U P E 7
C45 C 0.7614(7) 0.5314(3) 0.6356(3) 0.0497(6) Uani 0.5 1 d D U P E 7
C1 C 0.3058(9) 0.3955(4) 0.5713(4) 0.066(3) Uani 0.5 1 d D U P E 7
C50 C 0.6459(16) 0.5804(8) 0.6792(8) 0.094(7) Uani 0.5 1 d . U P E 7
C7 C 0.5581(12) 0.4160(4) 0.7121(4) 0.051(3) Uani 0.5 1 d . U P E 7
C46 C 0.7760(7) 0.4872(3) 0.6140(3) 0.0497(6) Uani 0.5 1 d D U P E 7
C42 C 0.7028(9) 0.4677(6) 0.7103(4) 0.059(3) Uani 0.5 1 d . U P E 7
C51 C 0.6877(11) 0.5601(4) 0.7025(3) 0.057(3) Uani 0.5 1 d . U P E 7
C8 C 0.5571(12) 0.4610(6) 0.7337(4) 0.065(3) Uani 0.5 1 d . U P E 7
C5 C 0.5040(14) 0.3529(6) 0.6438(6) 0.071(4) Uani 0.5 1 d . U P E 7
C41 C 0.6504(12) 0.4195(5) 0.6982(3) 0.042(3) Uani 0.5 1 d . U P E 7
C12 C 0.5416(8) 0.5804(2) 0.6942(3) 0.049(2) Uani 0.5 1 d . U P E 7
C47 C 0.7644(13) 0.4556(5) 0.6427(4) 0.078(4) Uani 0.5 1 d D U P E 7
C52 C 0.5570(7) 0.5781(4) 0.6071(3) 0.0497(6) Uani 0.5 1 d D U P E 7
C14 C 0.4647(8) 0.5729(3) 0.6197(3) 0.0497(6) Uani 0.5 1 d D U P E 7
C19 C 0.4574(12) 0.5204(6) 0.7240(4) 0.065(3) Uani 0.5 1 d . U P E 7
C48 C 0.7055(6) 0.5548(3) 0.6124(2) 0.0497(6) Uani 0.5 1 d D U P E 7
C116 C 0.6489(5) 0.5339(3) 0.5684(2) 0.0497(6) Uani 0.5 1 d D U P E 7
C31 C 0.6726(6) 0.4888(3) 0.5491(3) 0.0497(6) Uani 0.5 1 d D U P E 7
C30 C 0.5997(6) 0.4528(3) 0.5143(3) 0.0497(6) Uani 0.5 1 d D U P E 7
C29 C 0.5013(5) 0.4662(3) 0.5078(3) 0.0293(6) Uani 0.5 1 d D U P E 7
C28 C 0.5109(4) 0.5195(3) 0.5367(2) 0.0293(6) Uani 0.5 1 d D U P E 7
C53 C 0.5739(6) 0.5576(3) 0.5629(3) 0.0497(6) Uani 0.5 1 d D U P E 7
C23 C 0.2814(9) 0.4417(5) 0.6372(4) 0.063(3) Uani 0.5 1 d . U P E 7
C22 C 0.3232(8) 0.4663(4) 0.6795(3) 0.061(2) Uani 0.5 1 d . U P E 7
C18 C 0.3742(9) 0.5169(4) 0.6942(3) 0.054(2) Uani 0.5 1 d . U P E 7
C17 C 0.3759(11) 0.5457(6) 0.6651(5) 0.065(5) Uani 0.5 1 d D U P E 7
C16 C 0.3285(10) 0.5185(5) 0.6198(4) 0.045(3) Uani 0.5 1 d D U P E 7
C24 C 0.2858(9) 0.4731(5) 0.6062(5) 0.059(3) Uani 0.5 1 d . U P E 7
C119 C 0.3694(13) 0.3697(8) 0.5488(6) 0.058(5) Uani 0.5 1 d D U P E 7
C6 C 0.4866(10) 0.3821(3) 0.6846(3) 0.050(2) Uani 0.5 1 d . U P E 7
C118 C 0.4282(10) 0.3460(5) 0.5694(4) 0.056(3) Uani 0.5 1 d D U P E 7
C27 C 0.4012(5) 0.5094(3) 0.5509(2) 0.0319(16) Uani 0.5 1 d D U P E 7
C117 C 0.5910(11) 0.3578(4) 0.6313(4) 0.060(3) Uani 0.5 1 d . U P E 7
C122 C 0.3921(13) 0.3939(5) 0.6789(4) 0.065(3) Uani 0.5 1 d . U P E 7
C26 C 0.3588(7) 0.4590(4) 0.5394(3) 0.042(2) Uani 0.5 1 d D U P E 7
C25 C 0.2992(5) 0.4418(3) 0.5652(2) 0.0471(18) Uani 0.5 1 d . U P E 7
C121 C 0.4181(10) 0.4299(5) 0.5115(6) 0.040(3) Uani 0.5 1 d D U P E 7
C382 C 0.1993(7) 0.0910(4) 0.3618(3) 0.053(2) Uani 0.5 1 d . U P A 6
H382 H 0.2322 0.1226 0.3765 0.063 Uiso 0.5 1 calc R . P A 6
C108 C 0.3407(7) 0.6183(3) 0.4140(2) 0.0430(18) Uani 0.5 1 d D U P E 7
C150 C 0.7700(12) 1.1649(5) -0.0859(5) 0.092(5) Uani 0.5 1 d D U P F 1

loop_
_atom_site_aniso_label
_atom_site_aniso_U_11
_atom_site_aniso_U_22
_atom_site_aniso_U_33
_atom_site_aniso_U_23
_atom_site_aniso_U_13
_atom_site_aniso_U_12
N346 0.030(4) 0.022(4) 0.012(4) 0.015(3) 0.009(2) 0.008(3)
N359 0.021(3) 0.021(3) 0.021(3) 0.0061(12) 0.0029(11) 0.0049(12)
N547 0.0315(13) 0.0435(14) 0.0289(12) 0.0192(11) 0.0135(10) 0.0169(11)
N586 0.0265(12) 0.0378(14) 0.0349(13) 0.0158(11) 0.0024(10) 0.0099(10)
N441 0.0514(16) 0.0241(12) 0.0226(12) 0.0081(10) 0.0083(11) 0.0072(11)
N592 0.0424(14) 0.0278(12) 0.0234(12) 0.0100(10) 0.0070(10) 0.0099(10)
N459 0.0456(15) 0.0351(13) 0.0238(12) 0.0156(10) 0.0158(11) 0.0229(11)
N384 0.028(5) 0.030(4) 0.022(5) 0.006(4) -0.001(4) 0.005(4)
N479 0.0285(13) 0.0424(14) 0.0399(14) 0.0247(12) 0.0124(11) 0.0146(11)
N554 0.0285(12) 0.0383(14) 0.0288(12) 0.0163(11) 0.0031(10) 0.0059(10)
N352 0.020(6) 0.024(5) 0.023(5) 0.008(3) 0.003(4) 0.013(3)
N531 0.0306(13) 0.0292(12) 0.0284(12) 0.0118(10) 0.0038(10) 0.0049(10)
N365 0.026(3) 0.026(3) 0.025(3) 0.0066(12) 0.0039(10) 0.0051(11)
N541 0.0353(13) 0.0330(13) 0.0240(12) 0.0064(10) 0.0119(10) 0.0098(10)
N524 0.0519(16) 0.0280(12) 0.0247(12) 0.0116(10) 0.0077(11) 0.0198(11)
N452 0.0305(13) 0.0336(13) 0.0299(12) 0.0095(10) 0.0101(10) 0.0046(10)
N407 0.0422(14) 0.0325(13) 0.0272(12) 0.0138(10) 0.0146(11) 0.0164(11)
N498 0.0363(14) 0.0446(15) 0.0307(13) 0.0189(11) 0.0174(11) 0.0179(12)
N391 0.0369(14) 0.0332(13) 0.0264(12) 0.0128(10) 0.0095(10) 0.0004(11)
N473 0.0272(12) 0.0393(14) 0.0298(12) 0.0155(11) 0.0058(10) 0.0004(10)
N573 0.0422(14) 0.0245(11) 0.0257(12) 0.0115(9) 0.0154(10) 0.0128(10)
N485 0.0387(14) 0.0270(12) 0.0300(13) 0.0093(10) 0.0014(11) -0.0007(10)
N567 0.0528(16) 0.0243(12) 0.0223(11) 0.0092(10) 0.0076(11) 0.0065(11)
N420 0.0374(14) 0.0274(12) 0.0353(13) 0.0070(10) 0.0211(11) 0.0054(10)
N435 0.0422(15) 0.0290(12) 0.0270(12) 0.0059(10) 0.0037(11) 0.0142(11)
N580 0.0369(14) 0.0402(14) 0.0303(13) 0.0181(11) 0.0164(11) 0.0189(11)
N414 0.0471(15) 0.0260(12) 0.0307(13) 0.0117(10) 0.0216(11) 0.0109(11)
N560 0.0380(14) 0.0370(14) 0.0252(12) 0.0120(11) 0.0050(10) -0.0030(11)
N428 0.0334(14) 0.0471(16) 0.0255(12) 0.0005(11) 0.0056(10) 0.0158(12)
N491 0.0446(15) 0.0328(13) 0.0261(12) 0.0093(10) 0.0160(11) 0.0076(11)
N446 0.0324(14) 0.0377(14) 0.0367(14) 0.0012(11) 0.0159(11) 0.0100(11)
N401 0.0349(14) 0.0393(14) 0.0298(13) 0.0151(11) 0.0099(10) 0.0132(11)
N327 0.013(5) 0.014(6) 0.029(8) -0.010(5) -0.005(4) -0.005(4)
N511 0.0345(14) 0.0467(16) 0.0361(14) 0.0219(12) -0.0013(11) -0.0042(12)
N504 0.0230(12) 0.0635(18) 0.0429(15) 0.0377(14) 0.0066(11) 0.0093(12)
N517 0.0477(16) 0.0290(13) 0.0333(13) 0.0146(11) -0.0102(12) 0.0010(11)
N372 0.017(3) 0.023(3) 0.027(3) 0.009(2) 0.003(3) 0.002(3)
N320 0.016(3) 0.040(5) 0.023(6) 0.010(5) -0.013(5) 0.000(3)
C394 0.0365(15) 0.0196(12) 0.0240(13) 0.0047(10) 0.0112(11) 0.0085(11)
C395 0.0338(15) 0.0193(12) 0.0256(13) 0.0014(10) 0.0083(11) 0.0085(11)
N333 0.017(3) 0.025(3) 0.048(4) 0.014(3) 0.017(3) 0.002(2)
C396 0.0346(15) 0.0178(12) 0.0291(14) 0.0028(11) 0.0125(12) 0.0077(11)
C398 0.0315(14) 0.0211(12) 0.0275(14) 0.0047(11) 0.0097(11) 0.0084(11)
C537 0.0261(14) 0.0311(14) 0.0416(16) 0.0237(13) 0.0116(12) 0.0132(11)
C397 0.0382(16) 0.0189(12) 0.0267(13) 0.0064(11) 0.0146(12) 0.0096(11)
C535 0.0334(15) 0.0298(14) 0.0316(14) 0.0208(12) 0.0125(12) 0.0138(12)
C534 0.0325(15) 0.0259(13) 0.0356(15) 0.0190(12) 0.0066(12) 0.0071(11)
C393 0.0375(16) 0.0240(13) 0.0227(13) 0.0068(11) 0.0111(11) 0.0071(11)
C536 0.0383(16) 0.0230(13) 0.0240(13) 0.0114(11) -0.0001(11) 0.0081(11)
C385 0.027(6) 0.041(6) 0.036(6) 0.014(4) 0.001(4) 0.018(4)
C412 0.0399(16) 0.0199(12) 0.0298(14) 0.0087(11) 0.0141(12) 0.0127(11)
C392 0.0359(15) 0.0241(13) 0.0264(14) 0.0069(11) 0.0126(12) 0.0026(11)
C440 0.0459(17) 0.0211(13) 0.0218(13) 0.0058(11) 0.0087(12) 0.0078(12)
C347 0.036(8) 0.030(5) 0.034(6) 0.006(4) 0.013(4) 0.013(5)
C399 0.0327(15) 0.0276(14) 0.0278(14) 0.0098(11) 0.0108(11) 0.0119(12)
C353 0.022(4) 0.008(6) 0.018(4) -0.002(5) 0.009(3) 0.005(4)
C400 0.0352(15) 0.0305(14) 0.0268(14) 0.0094(12) 0.0102(12) 0.0152(12)
C538 0.0388(16) 0.0225(13) 0.0242(13) 0.0108(11) 0.0041(11) 0.0111(11)
C425 0.0348(15) 0.0202(13) 0.0326(15) 0.0036(11) 0.0127(12) 0.0057(11)
C433 0.0358(16) 0.0253(14) 0.0267(14) 0.0024(11) 0.0067(12) 0.0092(12)
C426 0.0319(15) 0.0263(14) 0.0354(15) 0.0000(12) 0.0122(12) 0.0075(12)
C453 0.0332(16) 0.0371(16) 0.0302(15) 0.0103(13) 0.0065(12) 0.0065(13)
C419 0.0369(16) 0.0205(13) 0.0328(15) 0.0036(11) 0.0182(12) 0.0071(11)
C427 0.0350(16) 0.0305(15) 0.0277(14) -0.0006(12) 0.0062(12) 0.0113(12)
C406 0.0395(16) 0.0265(14) 0.0284(14) 0.0114(11) 0.0129(12) 0.0171(12)
C581 0.0372(16) 0.0406(17) 0.0313(15) 0.0186(13) 0.0156(13) 0.0118(13)
C466 0.0379(17) 0.0416(17) 0.057(2) 0.0404(16) 0.0302(15) 0.0259(14)
C532 0.0315(15) 0.0255(13) 0.0348(15) 0.0160(12) 0.0018(12) 0.0047(11)
C572 0.0478(17) 0.0258(13) 0.0259(14) 0.0151(11) 0.0171(12) 0.0185(12)
C565 0.0345(15) 0.0334(15) 0.0281(14) 0.0170(12) 0.0063(12) 0.0073(12)
C436 0.0402(17) 0.0347(16) 0.0267(14) 0.0059(12) 0.0053(12) 0.0118(13)
C356 0.020(5) 0.032(7) 0.020(5) 0.008(4) 0.014(4) 0.003(5)
C540 0.0403(16) 0.0291(14) 0.0240(13) 0.0137(11) 0.0138(12) 0.0170(12)
C533 0.0334(15) 0.0256(13) 0.0341(15) 0.0162(12) 0.0073(12) 0.0069(11)
C451 0.0320(15) 0.0279(14) 0.0297(14) 0.0091(12) 0.0121(12) 0.0062(12)
C468 0.0264(15) 0.0395(17) 0.065(2) 0.0402(17) 0.0120(14) 0.0135(13)
C578 0.0393(16) 0.0273(14) 0.0292(14) 0.0167(12) 0.0128(12) 0.0118(12)
C585 0.0268(14) 0.0319(15) 0.0409(16) 0.0221(13) 0.0054(12) 0.0063(12)
C593 0.0437(18) 0.0336(15) 0.0276(14) 0.0123(12) 0.0084(13) 0.0084(13)
C467 0.068(2) 0.0238(14) 0.0233(14) 0.0111(11) -0.0058(14) 0.0173(14)
C434 0.0417(17) 0.0236(13) 0.0236(13) 0.0029(11) 0.0047(12) 0.0124(12)
C456 0.0346(16) 0.0386(16) 0.0357(16) 0.0118(13) 0.0151(13) 0.0073(13)
C354 0.022(6) 0.031(6) 0.028(7) 0.008(5) 0.008(5) -0.009(4)
C553 0.0295(15) 0.0345(15) 0.0364(16) 0.0202(13) 0.0018(12) 0.0055(12)
C552 0.0284(14) 0.0327(14) 0.0297(14) 0.0153(12) 0.0067(11) 0.0120(12)
C530 0.0408(17) 0.0409(17) 0.0289(15) 0.0146(13) 0.0024(13) 0.0108(14)
C591 0.0417(17) 0.0233(13) 0.0259(14) 0.0090(11) 0.0034(12) 0.0087(12)
C559 0.0310(15) 0.0322(15) 0.0370(16) 0.0198(13) 0.0019(12) 0.0031(12)
C373 0.029(7) 0.018(4) 0.027(4) 0.009(3) 0.007(4) -0.001(5)
C555 0.0347(16) 0.0351(16) 0.0375(16) 0.0153(13) 0.0122(13) 0.0047(13)
C548 0.0370(17) 0.0482(18) 0.0317(15) 0.0222(14) 0.0054(13) 0.0110(14)
C480 0.0352(16) 0.0502(19) 0.0365(16) 0.0257(15) 0.0115(13) 0.0201(14)
C460 0.055(2) 0.0410(17) 0.0232(14) 0.0159(13) 0.0143(13) 0.0242(15)
C470 0.0430(18) 0.0227(13) 0.0407(17) 0.0180(13) -0.0048(14) 0.0051(12)
C546 0.0353(16) 0.0353(15) 0.0309(15) 0.0165(12) 0.0117(12) 0.0174(13)
C539 0.0362(16) 0.0249(13) 0.0317(15) 0.0130(11) 0.0118(12) 0.0133(12)
C366 0.030(8) 0.032(6) 0.022(6) 0.013(4) 0.003(5) 0.013(5)
C566 0.0425(17) 0.0283(14) 0.0265(14) 0.0150(12) 0.0087(12) 0.0095(12)
C360 0.040(8) 0.039(6) 0.023(5) 0.007(4) 0.008(5) 0.010(5)
C355 0.013(4) 0.036(6) 0.038(5) 0.019(5) 0.010(3) 0.012(4)
C408 0.0459(18) 0.0368(16) 0.0308(15) 0.0137(13) 0.0170(13) 0.0168(14)
C558 0.0389(17) 0.0481(19) 0.0347(16) 0.0201(14) 0.0024(13) 0.0157(15)
C469 0.057(2) 0.0317(15) 0.0310(15) 0.0182(13) 0.0172(14) 0.0240(14)
C483 0.0368(17) 0.0478(18) 0.0358(16) 0.0236(14) 0.0127(13) 0.0195(14)
C587 0.0341(16) 0.0484(19) 0.0375(17) 0.0165(15) 0.0021(13) 0.0181(14)
C596 0.0504(19) 0.0243(14) 0.0336(16) 0.0080(12) 0.0075(14) 0.0052(13)
C415 0.0437(18) 0.0322(15) 0.0323(16) 0.0039(13) 0.0193(14) 0.0075(13)
C454 0.0341(17) 0.0432(18) 0.0378(17) 0.0132(14) 0.0030(13) 0.0028(14)
C413 0.0436(17) 0.0197(13) 0.0304(14) 0.0084(11) 0.0189(13) 0.0114(12)
C551 0.0379(17) 0.052(2) 0.0370(17) 0.0181(15) 0.0148(14) 0.0226(15)
C597 0.0361(17) 0.0356(16) 0.0411(17) 0.0163(14) 0.0055(14) -0.0005(13)
C463 0.0430(18) 0.0407(17) 0.0361(16) 0.0187(14) 0.0101(14) 0.0217(14)
C411 0.0464(18) 0.0387(16) 0.0326(15) 0.0180(13) 0.0159(13) 0.0233(14)
C497 0.053(2) 0.0461(18) 0.0343(16) 0.0270(14) 0.0249(15) 0.0291(16)
C442 0.056(2) 0.0260(15) 0.0331(16) 0.0094(13) 0.0103(14) 0.0056(14)
C421 0.0411(18) 0.0388(17) 0.0407(17) 0.0059(14) 0.0213(14) 0.0119(14)
C579 0.0378(16) 0.0337(15) 0.0333(15) 0.0194(13) 0.0169(13) 0.0177(13)
C568 0.0471(18) 0.0369(16) 0.0269(14) 0.0164(13) 0.0073(13) 0.0065(14)
C574 0.056(2) 0.0292(15) 0.0257(14) 0.0126(12) 0.0127(13) 0.0107(14)
C418 0.060(2) 0.0246(14) 0.0369(17) 0.0121(13) 0.0204(15) 0.0114(14)
C474 0.0355(17) 0.054(2) 0.0305(15) 0.0184(15) 0.0027(13) 0.0082(15)
C464 0.060(2) 0.0390(17) 0.0308(15) 0.0222(13) 0.0231(15) 0.0300(16)
C402 0.0400(18) 0.055(2) 0.0302(16) 0.0162(15) 0.0061(13) 0.0134(15)
C363 0.021(3) 0.021(3) 0.021(3) 0.0058(13) 0.0029(11) 0.0048(12)
C590 0.0349(16) 0.0470(18) 0.0368(16) 0.0199(14) 0.0119(13) 0.0105(14)
C486 0.0410(18) 0.0395(17) 0.0322(16) 0.0161(13) 0.0080(13) 0.0021(14)
C584 0.0457(19) 0.051(2) 0.0382(17) 0.0165(15) 0.0085(14) 0.0280(16)
C499 0.0406(18) 0.052(2) 0.0348(16) 0.0245(15) 0.0092(14) 0.0061(15)
C445 0.066(2) 0.0333(16) 0.0239(14) 0.0101(13) 0.0090(14) 0.0124(15)
C409 0.059(2) 0.0477(19) 0.0273(15) 0.0171(14) 0.0143(15) 0.0186(17)
C502 0.0438(19) 0.051(2) 0.0427(18) 0.0170(16) 0.0201(15) 0.0234(16)
C472 0.0297(15) 0.0393(17) 0.0470(18) 0.0269(15) 0.0003(13) 0.0027(13)
C350 0.031(2) 0.031(2) 0.030(2) 0.0086(11) 0.0049(10) 0.0061(11)
C571 0.063(2) 0.0254(15) 0.0314(16) 0.0102(12) 0.0087(15) 0.0101(14)
C424 0.051(2) 0.0290(15) 0.0379(17) 0.0059(13) 0.0221(15) 0.0031(14)
C367 0.038(7) 0.046(6) 0.024(4) 0.023(4) 0.000(4) 0.001(5)
C416 0.056(2) 0.0406(18) 0.0311(16) 0.0094(14) 0.0219(15) -0.0001(15)
C386 0.085(10) 0.033(7) 0.022(4) 0.012(5) -0.011(4) 0.011(5)
C510 0.0344(17) 0.0339(16) 0.054(2) 0.0261(15) -0.0103(14) -0.0006(13)
C489 0.053(2) 0.0308(15) 0.0285(15) 0.0101(13) 0.0088(14) -0.0024(14)
C525 0.058(2) 0.0335(16) 0.0335(16) 0.0139(13) -0.0026(15) 0.0163(15)
C577 0.0500(19) 0.0307(15) 0.0367(16) 0.0155(13) 0.0177(14) 0.0182(14)
C455 0.0293(16) 0.0495(19) 0.0440(18) 0.0181(15) 0.0137(14) 0.0080(14)
C518 0.049(2) 0.0445(19) 0.0349(17) 0.0169(15) -0.0063(15) 0.0057(15)
C527 0.092(3) 0.0317(17) 0.0289(16) 0.0066(13) 0.0090(17) 0.0295(18)
C465 0.0452(18) 0.0389(17) 0.0346(16) 0.0210(14) 0.0139(14) 0.0162(14)
C496 0.0436(18) 0.0333(16) 0.0458(18) 0.0211(14) 0.0146(15) 0.0169(14)
C549 0.0323(17) 0.075(3) 0.0381(18) 0.0305(18) 0.0119(14) 0.0091(16)
C569 0.062(2) 0.0386(18) 0.0266(15) 0.0122(13) 0.0013(15) -0.0027(16)
C482 0.0273(16) 0.071(2) 0.059(2) 0.039(2) 0.0164(15) 0.0229(16)
C503 0.0282(16) 0.055(2) 0.061(2) 0.0440(18) 0.0137(15) 0.0147(14)
C388 0.020(4) 0.023(4) 0.018(6) 0.005(4) 0.005(4) 0.011(3)
C528 0.060(2) 0.0295(15) 0.0293(15) 0.0113(12) 0.0085(14) 0.0235(15)
C405 0.0396(18) 0.051(2) 0.0473(19) 0.0252(16) 0.0192(15) 0.0229(15)
C582 0.0390(18) 0.063(2) 0.0423(18) 0.0185(17) 0.0232(15) 0.0175(16)
C417 0.079(3) 0.0302(16) 0.0309(16) 0.0137(13) 0.0179(17) 0.0054(16)
C594 0.066(2) 0.049(2) 0.0242(15) 0.0110(14) 0.0088(15) 0.0080(17)
C477 0.0363(17) 0.0461(19) 0.0450(18) 0.0216(15) 0.0171(14) 0.0014(14)
C447 0.0377(18) 0.0395(18) 0.050(2) -0.0035(15) 0.0190(16) 0.0005(14)
C439 0.065(2) 0.0289(16) 0.0406(18) 0.0074(14) 0.0016(16) 0.0193(16)
C339 0.017(2) 0.018(2) 0.017(2) 0.0049(11) 0.0026(10) 0.0046(10)
C457 0.054(2) 0.0477(19) 0.0243(15) 0.0117(14) 0.0127(14) 0.0064(16)
C57 0.0307(10) 0.0293(8) 0.0284(8) 0.0096(6) 0.0024(7) 0.0065(6)
C437 0.054(2) 0.050(2) 0.0328(17) 0.0096(15) 0.0000(15) 0.0218(17)
C490 0.064(2) 0.0291(15) 0.0263(15) 0.0142(12) 0.0191(14) 0.0164(14)
C471 0.0382(17) 0.0338(16) 0.0433(17) 0.0212(14) 0.0109(14) 0.0092(13)
C321 0.025(5) 0.046(8) 0.042(8) 0.013(6) 0.004(5) 0.003(5)
C556 0.0335(17) 0.051(2) 0.052(2) 0.0231(17) 0.0135(15) -0.0009(15)
C443 0.069(2) 0.0316(16) 0.0430(19) 0.0204(15) 0.0162(17) 0.0073(16)
C478 0.0341(17) 0.0486(19) 0.054(2) 0.0344(17) 0.0144(15) 0.0152(14)
C516 0.053(2) 0.0335(16) 0.0426(18) 0.0224(14) -0.0109(15) 0.0032(15)
C557 0.0305(16) 0.067(2) 0.048(2) 0.0289(18) 0.0103(14) 0.0149(16)
C595 0.061(2) 0.0337(17) 0.0336(17) 0.0001(14) 0.0007(16) 0.0019(16)
C505 0.0293(16) 0.066(2) 0.0484(19) 0.0392(18) 0.0025(14) 0.0018(15)
C341 0.0113(13) 0.0108(13) 0.0094(13) 0.0048(10) 0.0005(10) 0.0032(9)
C368 0.041(6) 0.028(4) 0.035(5) 0.019(3) 0.006(5) 0.009(4)
C523 0.069(2) 0.0400(17) 0.0287(15) 0.0201(14) 0.0163(15) 0.0348(17)
C488 0.053(2) 0.0438(19) 0.0334(17) 0.0059(15) -0.0007(15) -0.0116(16)
C542 0.0442(19) 0.055(2) 0.0243(15) 0.0099(14) 0.0132(13) 0.0002(16)
C583 0.0360(18) 0.063(2) 0.053(2) 0.0147(18) 0.0142(16) 0.0268(17)
C492 0.0431(18) 0.0505(19) 0.0282(15) 0.0182(14) 0.0128(13) 0.0048(15)
C462 0.050(2) 0.052(2) 0.055(2) 0.0250(17) 0.0266(17) 0.0339(17)
C390 0.0478(19) 0.0363(17) 0.0385(17) 0.0162(14) 0.0103(15) -0.0061(14)
C369 0.031(6) 0.032(5) 0.028(5) 0.006(3) 0.001(4) 0.013(4)
C550 0.0383(18) 0.077(3) 0.0400(18) 0.0221(18) 0.0209(15) 0.0258(18)
C508 0.0355(18) 0.077(3) 0.0451(19) 0.0366(19) 0.0066(15) 0.0223(18)
C429 0.052(2) 0.059(2) 0.0310(16) 0.0089(15) 0.0081(15) 0.0338(18)
C410 0.053(2) 0.051(2) 0.0325(16) 0.0215(15) 0.0114(15) 0.0245(17)
C545 0.049(2) 0.0362(17) 0.0398(18) 0.0047(14) 0.0101(15) 0.0168(15)
C422 0.045(2) 0.049(2) 0.049(2) 0.0067(16) 0.0302(17) 0.0094(16)
C334 0.045(7) 0.024(5) 0.026(6) 0.007(5) 0.005(5) 0.003(4)
C521 0.063(2) 0.0331(17) 0.051(2) 0.0222(16) -0.0010(18) 0.0064(16)
C461 0.068(2) 0.052(2) 0.0408(18) 0.0228(16) 0.0368(18) 0.0343(19)
C522 0.0494(19) 0.0357(16) 0.0330(16) 0.0178(13) 0.0040(14) 0.0126(14)
C438 0.074(3) 0.0410(19) 0.050(2) 0.0203(17) 0.0028(19) 0.0254(19)
C349 0.034(4) 0.043(4) 0.028(4) 0.007(3) 0.017(3) 0.006(3)
C423 0.054(2) 0.0412(19) 0.0455(19) 0.0064(15) 0.0297(17) -0.0036(16)
C362 0.019(5) 0.036(7) 0.031(5) 0.002(5) 0.002(4) 0.012(5)
C374 0.032(4) 0.031(4) 0.033(4) 0.016(3) 0.002(3) 0.003(3)
C576 0.075(3) 0.0370(18) 0.046(2) 0.0136(15) 0.0342(19) 0.0289(18)
C500 0.0408(19) 0.088(3) 0.0400(19) 0.032(2) 0.0206(16) 0.0117(19)
C484 0.052(2) 0.0261(15) 0.0366(17) 0.0111(13) 0.0010(14) 0.0068(14)
C588 0.0288(17) 0.072(3) 0.050(2) 0.0188(19) 0.0050(15) 0.0204(17)
C570 0.076(3) 0.0263(15) 0.0313(16) 0.0035(13) 0.0102(16) 0.0003(16)
C348 0.052(7) 0.035(5) 0.034(4) 0.018(4) 0.012(5) 0.001(4)
C450 0.0442(19) 0.060(2) 0.0364(17) 0.0118(16) 0.0189(15) 0.0248(17)
C361 0.031(4) 0.022(5) 0.033(4) 0.008(4) 0.013(3) 0.008(4)
C529 0.047(2) 0.058(2) 0.0409(19) 0.0104(17) -0.0115(16) 0.0064(17)
C487 0.059(2) 0.054(2) 0.0248(15) 0.0131(15) 0.0010(15) -0.0023(17)
C432 0.0373(19) 0.072(3) 0.0301(17) -0.0035(17) 0.0103(14) 0.0012(17)
C495 0.062(2) 0.0312(17) 0.050(2) 0.0040(15) 0.0204(18) 0.0088(16)
C328 0.022(7) 0.023(6) 0.040(7) -0.004(5) 0.004(5) 0.002(4)
C56 0.0307(10) 0.0293(8) 0.0284(8) 0.0096(6) 0.0024(7) 0.0065(6)
C589 0.0303(17) 0.065(2) 0.054(2) 0.0227(19) 0.0162(15) 0.0106(16)
C509 0.0383(17) 0.0442(18) 0.0429(18) 0.0242(15) 0.0039(14) 0.0120(14)
C561 0.0325(17) 0.073(2) 0.0325(16) 0.0249(17) 0.0008(13) -0.0084(16)
C387 0.027(4) 0.048(5) 0.023(4) 0.021(3) 0.012(3) 0.018(3)
C501 0.052(2) 0.079(3) 0.0404(19) 0.0144(19) 0.0273(17) 0.031(2)
C481 0.0382(18) 0.074(3) 0.055(2) 0.043(2) 0.0261(16) 0.0262(18)
C564 0.083(3) 0.0355(17) 0.0322(17) 0.0126(14) 0.0171(17) -0.0099(18)
C324 0.027(4) 0.059(6) 0.024(5) 0.010(5) 0.000(4) -0.010(3)
C404 0.0361(19) 0.081(3) 0.063(2) 0.038(2) 0.0126(17) 0.0238(19)
C575 0.085(3) 0.0382(18) 0.0264(16) 0.0065(14) 0.0249(17) 0.0219(18)
C377 0.023(2) 0.022(2) 0.023(2) 0.0076(11) 0.0041(11) 0.0041(11)
C403 0.043(2) 0.078(3) 0.0415(19) 0.0249(19) -0.0037(16) 0.0130(19)
C512 0.054(2) 0.050(2) 0.053(2) 0.0308(18) -0.0070(18) -0.0099(17)
C475 0.0341(18) 0.073(3) 0.052(2) 0.022(2) -0.0073(16) 0.0007(18)
C598 0.043(2) 0.049(2) 0.052(2) 0.0134(17) -0.0042(16) -0.0077(16)
C515 0.0327(18) 0.094(3) 0.045(2) 0.043(2) 0.0014(15) 0.0082(19)
C444 0.079(3) 0.0430(19) 0.0301(16) 0.0211(15) 0.0156(17) 0.0159(18)
C345 0.012(4) 0.013(3) 0.014(4) 0.004(3) 0.001(3) -0.003(3)
C389 0.051(2) 0.061(2) 0.051(2) 0.0315(19) 0.0134(17) -0.0101(18)
C358 0.012(4) 0.019(3) 0.016(4) 0.008(2) 0.008(3) 0.004(2)
C326 0.012(3) 0.022(4) 0.028(5) 0.003(3) 0.001(3) 0.006(3)
C449 0.0367(19) 0.085(3) 0.043(2) 0.0089(19) 0.0174(15) 0.0214(19)
C507 0.0280(17) 0.118(4) 0.059(2) 0.059(2) 0.0152(16) 0.025(2)
C526 0.101(3) 0.0404(19) 0.0273(16) 0.0077(15) -0.0112(19) 0.022(2)
C430 0.055(2) 0.099(4) 0.0355(19) 0.015(2) 0.0092(17) 0.043(2)
C448 0.0352(18) 0.069(3) 0.053(2) -0.0009(19) 0.0208(16) -0.0020(17)
C375 0.061(9) 0.048(6) 0.032(5) 0.016(5) 0.014(6) -0.001(5)
C519 0.062(3) 0.052(2) 0.043(2) 0.0095(17) -0.0142(18) -0.0120(19)
C506 0.0267(16) 0.097(3) 0.064(2) 0.057(2) 0.0038(16) -0.0002(18)
C342 0.005(3) 0.015(2) 0.021(3) 0.006(2) 0.005(3) 0.005(3)
C55 0.046(7) 0.049(6) 0.052(6) 0.017(4) -0.003(5) -0.001(5)
C431 0.0308(19) 0.131(5) 0.037(2) 0.018(2) 0.0056(15) 0.021(2)
C476 0.0302(18) 0.063(2) 0.066(3) 0.021(2) 0.0049(17) -0.0076(16)
C544 0.065(3) 0.055(2) 0.041(2) -0.0113(18) 0.0143(18) 0.020(2)
C364 0.0179(16) 0.0170(16) 0.0165(16) 0.0057(10) 0.0036(10) 0.0035(10)
C543 0.054(2) 0.083(3) 0.0287(17) 0.0012(18) 0.0203(16) 0.005(2)
C340 0.0140(16) 0.0143(16) 0.0147(16) 0.0048(10) 0.0035(10) 0.0020(10)
C376 0.045(5) 0.028(4) 0.029(4) 0.001(3) 0.007(4) 0.003(4)
C69 0.056(5) 0.025(5) 0.025(4) 0.001(3) 0.003(4) -0.015(4)
C343 0.016(4) 0.014(3) 0.020(4) 0.009(3) 0.012(3) 0.003(2)
C336 0.034(6) 0.035(4) 0.042(5) 0.013(5) 0.009(4) -0.008(4)
C493 0.068(3) 0.067(3) 0.0284(17) 0.0122(17) 0.0194(17) 0.007(2)
C520 0.088(3) 0.0319(18) 0.048(2) 0.0088(16) 0.002(2) -0.0014(19)
C337 0.071(8) 0.020(4) 0.037(7) 0.003(4) 0.030(6) 0.008(5)
C494 0.079(3) 0.055(2) 0.0365(19) -0.0084(17) 0.0204(19) 0.005(2)
C458 0.068(3) 0.072(3) 0.0379(19) 0.0257(19) 0.0238(18) 0.005(2)
C60 0.050(6) 0.048(5) 0.041(5) 0.024(4) 0.019(4) 0.033(4)
C58 0.035(2) 0.035(2) 0.035(2) 0.0089(12) 0.0045(10) 0.0102(11)
C61 0.068(6) 0.053(6) 0.044(5) 0.032(5) 0.016(4) 0.034(4)
C71 0.040(4) 0.021(4) 0.026(4) -0.001(3) 0.016(4) 0.016(3)
C331 0.024(5) 0.041(5) 0.052(6) 0.004(5) 0.010(5) 0.006(4)
C335 0.056(9) 0.040(5) 0.036(6) 0.003(5) 0.025(6) -0.003(6)
C323 0.058(8) 0.048(8) 0.032(7) 0.005(6) -0.006(6) 0.006(7)
C81 0.0327(16) 0.0258(16) 0.0292(16) 0.0093(10) 0.0048(10) 0.0076(10)
C322 0.024(4) 0.050(7) 0.053(7) 0.011(6) -0.004(4) 0.009(5)
C79 0.056(5) 0.015(3) 0.016(3) 0.000(2) 0.000(3) 0.002(3)
C351 0.0087(13) 0.0105(12) 0.0099(12) 0.0036(9) 0.0015(9) 0.0029(9)
C78 0.047(5) 0.032(4) 0.038(4) -0.001(3) 0.003(4) -0.017(3)
C83 0.0266(15) 0.0281(15) 0.0283(15) 0.0062(10) 0.0054(10) 0.0053(10)
C514 0.0309(19) 0.120(4) 0.080(3) 0.067(3) -0.0098(19) -0.014(2)
C383 0.011(3) 0.013(2) 0.020(3) 0.007(2) 0.001(3) 0.003(2)
C562 0.062(3) 0.094(4) 0.047(2) 0.030(2) -0.013(2) -0.037(3)
C176 0.055(3) 0.052(3) 0.053(3) 0.0164(12) 0.0094(11) 0.0094(11)
C174 0.054(3) 0.052(3) 0.051(3) 0.0157(12) 0.0099(11) 0.0095(11)
C371 0.031(4) 0.018(3) 0.022(3) 0.015(2) 0.006(3) 0.012(3)
C317 0.043(3) 0.042(3) 0.041(3) 0.0129(12) 0.0071(11) 0.0074(11)
C325 0.007(3) 0.017(2) 0.026(3) 0.013(2) 0.011(2) 0.004(2)
C344 0.008(3) 0.009(2) 0.010(2) 0.0041(18) 0.000(2) 0.0040(16)
C357 0.014(2) 0.0066(18) 0.0089(19) -0.0007(16) 0.0051(18) 0.0068(16)
C563 0.123(4) 0.059(3) 0.0328(19) 0.0143(19) 0.003(2) -0.044(3)
C82 0.055(4) 0.027(3) 0.026(3) 0.014(2) -0.005(3) -0.014(3)
C338 0.011(2) 0.015(2) 0.026(3) 0.007(2) 0.014(2) 0.0030(19)
C73 0.024(3) 0.064(5) 0.048(4) 0.020(3) 0.010(3) 0.030(3)
C85 0.027(3) 0.039(3) 0.037(3) 0.012(3) 0.001(3) 0.015(3)
C91 0.045(4) 0.040(4) 0.017(3) 0.014(3) 0.004(3) 0.026(4)
C59 0.051(5) 0.038(5) 0.052(5) 0.024(4) 0.003(4) 0.025(4)
C175 0.026(4) 0.078(5) 0.040(4) 0.042(3) 0.002(3) 0.001(3)
C70 0.035(5) 0.045(4) 0.027(4) -0.003(3) -0.003(4) 0.006(4)
C319 0.009(3) 0.017(2) 0.017(3) 0.008(2) 0.002(2) 0.0008(19)
C513 0.062(3) 0.078(3) 0.092(3) 0.056(3) -0.027(2) -0.028(2)
C72 0.020(3) 0.059(4) 0.033(3) 0.019(3) 0.011(3) 0.018(3)
C329 0.023(5) 0.046(6) 0.065(8) -0.003(6) 0.009(5) 0.001(4)
C66 0.039(5) 0.040(6) 0.056(6) 0.004(5) 0.010(4) -0.015(5)
C68 0.103(7) 0.045(6) 0.044(5) 0.024(4) 0.017(5) -0.023(5)
C97 0.045(6) 0.069(9) 0.046(6) 0.034(7) -0.017(4) 0.002(6)
C92 0.049(6) 0.047(6) 0.015(4) 0.016(4) 0.013(4) 0.019(5)
C221 0.049(5) 0.074(5) 0.039(4) 0.015(4) 0.018(4) 0.020(4)
C95 0.056(5) 0.064(6) 0.031(4) 0.033(4) 0.000(4) -0.004(5)
C94 0.063(6) 0.032(4) 0.027(4) 0.022(3) 0.005(4) 0.001(4)
C370 0.023(3) 0.0084(19) 0.011(2) 0.0027(17) 0.0095(18) 0.0063(17)
C76 0.035(4) 0.075(7) 0.034(5) 0.018(5) -0.014(4) -0.004(5)
C332 0.014(3) 0.017(3) 0.031(3) 0.014(2) 0.015(2) 0.002(2)
C173 0.078(6) 0.124(8) 0.051(6) 0.051(6) 0.005(5) 0.022(6)
C181 0.053(2) 0.052(2) 0.054(2) 0.0148(12) 0.0070(11) 0.0140(11)
C180 0.073(6) 0.060(6) 0.107(8) -0.028(5) 0.018(5) 0.040(5)
C179 0.088(7) 0.030(5) 0.047(5) 0.012(4) 0.037(5) 0.019(5)
C178 0.100(6) 0.026(4) 0.064(5) 0.014(4) 0.043(5) 0.009(5)
C187 0.063(2) 0.060(2) 0.063(2) 0.0197(11) 0.0089(11) 0.0144(11)
C182 0.080(6) 0.089(6) 0.076(5) 0.045(4) 0.032(5) 0.061(5)
O54 0.072(3) 0.032(2) 0.023(2) 0.0095(18) -0.004(2) -0.008(2)
C112 0.043(5) 0.066(7) 0.041(5) 0.009(6) -0.005(4) 0.000(6)
C88 0.070(7) 0.039(5) 0.019(3) -0.009(4) 0.002(4) 0.032(6)
C67 0.075(7) 0.031(4) 0.040(5) 0.005(4) 0.018(5) -0.017(5)
C104 0.115(11) 0.023(5) 0.052(6) 0.025(4) 0.025(6) 0.030(6)
C98 0.052(6) 0.067(6) 0.039(6) 0.022(5) -0.010(4) 0.017(5)
C330 0.022(4) 0.043(6) 0.063(7) -0.012(6) 0.008(5) -0.006(4)
C63 0.032(4) 0.071(7) 0.072(8) 0.013(6) 0.023(5) 0.019(5)
C84 0.0361(16) 0.0382(16) 0.0361(16) 0.0129(10) 0.0052(10) 0.0098(10)
C199 0.094(11) 0.132(11) 0.110(11) 0.032(8) -0.020(8) 0.003(8)
C177 0.065(6) 0.037(4) 0.074(5) 0.029(4) 0.000(5) -0.007(5)
C214 0.030(4) 0.092(6) 0.067(5) 0.054(5) 0.032(3) 0.024(4)
C90 0.049(5) 0.049(5) 0.020(3) 0.014(3) -0.004(4) 0.004(5)
C75 0.033(4) 0.085(7) 0.045(5) 0.036(5) 0.000(3) 0.005(5)
C77 0.038(4) 0.045(4) 0.061(5) 0.022(4) 0.006(3) 0.002(3)
C200 0.013(3) 0.082(6) 0.072(6) 0.017(5) 0.008(3) 0.012(4)
C171 0.065(7) 0.099(7) 0.065(7) 0.042(5) -0.017(5) 0.011(6)
C80 0.064(6) 0.027(4) 0.042(5) -0.003(3) 0.006(5) 0.012(4)
C211 0.057(2) 0.056(2) 0.057(2) 0.0148(11) 0.0083(11) 0.0150(11)
C315 0.045(4) 0.030(3) 0.059(5) 0.015(3) 0.029(4) 0.009(3)
C170 0.032(4) 0.074(5) 0.052(4) 0.012(4) -0.027(3) -0.006(4)
C62 0.048(5) 0.059(6) 0.035(4) 0.020(4) 0.029(4) 0.039(4)
C216 0.034(4) 0.056(6) 0.051(5) 0.014(4) 0.006(4) -0.025(4)
C74 0.022(3) 0.059(5) 0.068(6) 0.015(4) 0.015(3) 0.007(3)
C64 0.025(4) 0.097(9) 0.053(5) 0.040(6) 0.008(3) 0.013(5)
O115 0.073(3) 0.065(3) 0.036(2) 0.024(2) 0.019(2) 0.048(3)
C102 0.049(5) 0.059(5) 0.053(5) 0.030(5) 0.016(4) 0.044(4)
C201 0.033(5) 0.098(7) 0.114(8) 0.037(6) 0.017(5) 0.032(6)
C65 0.025(4) 0.083(8) 0.047(6) 0.029(5) 0.006(3) -0.007(4)
C100 0.062(6) 0.046(5) 0.019(4) -0.001(4) -0.004(4) -0.013(5)
C114 0.030(4) 0.061(6) 0.079(7) 0.037(5) -0.001(4) 0.024(4)
C183 0.089(7) 0.081(6) 0.125(9) 0.050(6) -0.001(6) 0.058(5)
C89 0.072(7) 0.051(5) 0.017(4) -0.007(3) -0.006(4) 0.032(5)
C210 0.118(8) 0.064(6) 0.110(9) -0.018(5) 0.042(7) 0.050(6)
C198 0.061(7) 0.105(10) 0.054(7) 0.046(7) -0.022(5) -0.016(7)
C93 0.042(4) 0.073(7) 0.038(5) 0.030(6) 0.024(4) 0.008(5)
C226 0.043(4) 0.090(6) 0.044(4) 0.040(4) -0.002(4) -0.005(4)
C191 0.044(3) 0.051(3) 0.052(3) 0.016(2) 0.0052(18) 0.0103(19)
C223 0.084(8) 0.107(8) 0.047(5) -0.031(5) 0.018(6) 0.010(7)
C222 0.095(7) 0.066(6) 0.051(6) -0.014(4) 0.044(6) 0.015(5)
C103 0.071(7) 0.049(5) 0.053(6) 0.026(5) -0.004(5) 0.034(5)
C192 0.039(5) 0.092(7) 0.077(6) -0.003(5) 0.040(5) 0.024(5)
C188 0.053(6) 0.096(7) 0.108(8) 0.044(6) 0.011(5) 0.037(5)
C189 0.033(5) 0.070(7) 0.090(7) 0.007(6) -0.010(4) 0.008(5)
C186 0.076(6) 0.053(5) 0.076(6) 0.047(4) -0.009(5) 0.008(5)
O165 0.111(5) 0.028(2) 0.048(3) 0.009(2) 0.038(3) 0.011(3)
C166 0.065(5) 0.030(4) 0.064(5) -0.006(3) 0.038(4) -0.009(4)
C185 0.106(7) 0.088(7) 0.076(7) 0.061(6) -0.014(6) 0.029(6)
C219 0.069(6) 0.070(6) 0.031(4) -0.021(4) 0.012(5) 0.000(5)
C220 0.083(5) 0.032(4) 0.047(4) 0.001(3) 0.040(4) 0.013(4)
C194 0.068(5) 0.047(4) 0.039(5) -0.002(4) 0.023(4) 0.021(4)
C195 0.0431(18) 0.0398(18) 0.0401(18) 0.0118(10) 0.0097(10) 0.0085(10)
C196 0.062(5) 0.090(6) 0.044(4) 0.015(4) -0.013(4) 0.022(5)
C197 0.121(8) 0.069(6) 0.033(4) 0.010(4) -0.004(5) 0.020(6)
C105 0.096(7) 0.022(3) 0.040(5) 0.023(3) 0.002(4) -0.005(4)
C111 0.038(4) 0.075(7) 0.037(4) 0.009(5) -0.009(4) -0.010(4)
C215 0.030(4) 0.086(7) 0.104(7) 0.043(6) 0.011(4) -0.010(5)
C193 0.040(4) 0.059(5) 0.086(6) 0.029(4) 0.040(4) 0.033(4)
C213 0.060(7) 0.105(8) 0.072(7) -0.004(6) 0.052(5) 0.002(6)
C172 0.132(9) 0.105(8) 0.042(5) 0.022(6) -0.019(6) 0.041(7)
C207 0.060(5) 0.104(6) 0.064(5) 0.049(5) -0.011(4) 0.042(5)
C202 0.054(5) 0.075(6) 0.108(7) 0.044(5) -0.002(5) 0.048(4)
C203 0.066(3) 0.065(3) 0.067(3) 0.0191(12) 0.0091(11) 0.0164(11)
C204 0.0490(18) 0.0440(18) 0.0482(18) 0.0153(11) 0.0071(10) 0.0122(10)
C205 0.066(3) 0.064(3) 0.065(3) 0.0211(12) 0.0076(11) 0.0133(12)
C206 0.059(2) 0.057(2) 0.056(2) 0.0181(12) 0.0041(10) 0.0141(11)
C86 0.018(3) 0.081(5) 0.041(4) 0.028(4) 0.005(2) -0.001(3)
C169 0.051(5) 0.053(4) 0.038(4) 0.011(3) -0.011(3) -0.025(4)
C168 0.052(5) 0.046(5) 0.075(6) 0.029(4) -0.016(5) -0.026(4)
C167 0.083(7) 0.048(5) 0.097(7) 0.043(5) -0.008(6) -0.014(5)
C208 0.107(7) 0.016(3) 0.083(5) 0.014(3) 0.043(5) 0.003(4)
C209 0.057(3) 0.055(3) 0.058(3) 0.0142(14) 0.0069(11) 0.0127(12)
C224 0.161(12) 0.049(6) 0.029(5) -0.010(4) -0.011(6) -0.026(7)
C87 0.090(5) 0.036(3) 0.022(3) 0.005(3) 0.018(3) 0.039(4)
C110 0.064(5) 0.060(5) 0.023(3) 0.016(3) 0.027(3) 0.033(5)
C212 0.050(4) 0.075(5) 0.089(6) 0.028(4) 0.048(4) 0.040(4)
C316 0.061(5) 0.042(4) 0.080(6) 0.035(4) 0.038(4) 0.011(3)
C101 0.038(4) 0.072(6) 0.078(6) 0.047(5) 0.002(4) 0.025(4)
C184 0.076(6) 0.100(6) 0.061(5) 0.053(5) -0.015(4) 0.035(5)
C109 0.044(4) 0.068(5) 0.041(4) 0.034(4) 0.016(3) -0.005(3)
C217 0.060(5) 0.042(5) 0.070(7) -0.007(5) -0.017(5) -0.019(4)
C99 0.047(4) 0.084(7) 0.031(4) 0.017(4) -0.017(3) -0.017(4)
C190 0.031(5) 0.078(7) 0.122(10) 0.038(7) 0.017(6) -0.006(5)
O225 0.066(4) 0.141(6) 0.066(4) 0.054(4) -0.004(3) -0.012(4)
C218 0.069(5) 0.047(4) 0.059(5) -0.024(4) -0.015(4) 0.002(4)
C96 0.049(5) 0.059(5) 0.054(5) 0.043(4) 0.009(4) 0.026(4)
C113 0.027(4) 0.064(5) 0.040(4) 0.024(4) -0.005(3) 0.022(4)
C106 0.091(5) 0.017(3) 0.042(4) 0.015(3) 0.017(4) 0.024(3)
C107 0.087(5) 0.040(4) 0.033(4) 0.009(3) 0.015(4) 0.044(4)
N251 0.013(5) 0.028(6) 0.024(5) 0.005(4) 0.004(4) 0.005(4)
N275 0.029(3) 0.028(3) 0.028(3) 0.0077(12) 0.0048(11) 0.0053(11)
N303 0.023(4) 0.023(4) 0.023(4) 0.0066(14) 0.0034(11) 0.0052(13)
N256 0.011(4) 0.034(5) 0.026(4) 0.007(3) 0.003(3) 0.006(4)
N269 0.022(2) 0.021(2) 0.021(2) 0.0075(11) 0.0036(10) 0.0038(11)
N290 0.037(4) 0.027(4) 0.022(6) 0.004(5) -0.010(5) 0.008(3)
N297 0.017(3) 0.017(3) 0.017(3) 0.0051(12) 0.0024(11) 0.0034(11)
N284 0.024(7) 0.021(6) 0.030(7) -0.003(5) 0.006(5) -0.005(4)
C304 0.0186(18) 0.0185(18) 0.0189(19) 0.0044(10) 0.0037(10) 0.0051(10)
C252 0.035(6) 0.013(8) 0.032(6) -0.004(5) 0.001(4) 0.010(5)
C257 0.029(4) 0.029(4) 0.029(4) 0.0083(14) 0.0041(11) 0.0064(12)
C260 0.030(6) 0.039(6) 0.033(5) 0.008(4) 0.007(4) 0.014(4)
C258 0.040(5) 0.040(8) 0.044(5) 0.005(6) 0.016(4) 0.001(6)
C379 0.057(5) 0.042(5) 0.090(7) 0.040(5) 0.000(5) -0.005(4)
C270 0.037(3) 0.037(3) 0.037(3) 0.0106(13) 0.0054(11) 0.0075(12)
C276 0.027(7) 0.031(6) 0.024(6) 0.000(4) -0.003(5) 0.006(5)
C259 0.030(7) 0.048(8) 0.034(5) 0.000(6) 0.006(4) 0.010(5)
C279 0.043(8) 0.025(5) 0.041(7) 0.002(4) 0.002(5) 0.013(5)
C250 0.042(9) 0.037(8) 0.039(8) 0.009(5) 0.008(6) 0.024(6)
C271 0.054(7) 0.040(6) 0.031(6) 0.008(4) 0.006(5) -0.001(5)
C305 0.025(2) 0.025(2) 0.024(2) 0.0078(11) 0.0046(10) 0.0048(10)
C307 0.020(5) 0.017(5) 0.017(4) 0.011(3) 0.007(3) 0.004(4)
C265 0.027(4) 0.026(4) 0.043(7) -0.005(4) 0.011(4) 0.006(3)
C298 0.037(5) 0.037(5) 0.034(7) 0.015(5) -0.001(5) 0.004(4)
C262 0.043(5) 0.025(3) 0.041(5) -0.001(3) -0.001(3) 0.013(3)
C272 0.031(3) 0.031(3) 0.031(3) 0.0103(12) 0.0040(11) 0.0062(12)
C273 0.029(7) 0.026(6) 0.034(5) 0.012(4) 0.013(5) 0.005(6)
C285 0.036(6) 0.037(5) 0.055(6) 0.015(5) 0.021(5) 0.013(4)
C249 0.033(5) 0.033(5) 0.033(5) 0.0095(16) 0.0053(12) 0.0068(13)
C278 0.040(4) 0.040(4) 0.040(4) 0.0122(15) 0.0051(12) 0.0083(13)
C380 0.057(5) 0.066(6) 0.058(6) 0.043(5) 0.010(5) -0.023(4)
C253 0.031(7) 0.039(7) 0.033(7) 0.006(5) 0.003(5) 0.004(6)
C277 0.032(4) 0.032(4) 0.032(4) 0.0093(14) 0.0040(11) 0.0067(13)
C291 0.037(3) 0.037(3) 0.037(3) 0.0108(13) 0.0050(11) 0.0074(12)
C306 0.029(4) 0.026(4) 0.023(3) 0.010(3) 0.008(3) 0.009(3)
C301 0.014(3) 0.014(3) 0.014(3) 0.0040(12) 0.0019(11) 0.0030(11)
C281 0.073(7) 0.030(4) 0.057(6) 0.008(4) 0.030(5) 0.029(4)
C254 0.042(4) 0.028(3) 0.044(4) 0.003(3) 0.019(4) 0.006(3)
C274 0.051(5) 0.024(3) 0.037(4) -0.007(3) 0.005(4) 0.013(3)
C289 0.033(5) 0.025(3) 0.055(6) 0.004(4) 0.001(5) 0.012(3)
C381 0.092(6) 0.098(7) 0.064(5) 0.060(5) 0.044(5) 0.026(5)
C263 0.0293(19) 0.0294(18) 0.0299(18) 0.0078(11) 0.0049(10) 0.0062(10)
C268 0.075(6) 0.026(4) 0.029(4) 0.004(3) 0.015(4) 0.018(4)
C266 0.059(6) 0.020(3) 0.038(4) 0.005(3) 0.023(5) 0.010(3)
C264 0.049(7) 0.027(5) 0.020(4) 0.001(4) -0.001(6) 0.025(6)
C287 0.030(7) 0.041(7) 0.078(11) -0.002(8) 0.000(7) -0.007(5)
C288 0.034(7) 0.046(12) 0.062(12) 0.014(9) 0.024(7) 0.016(6)
C294 0.024(4) 0.040(6) 0.042(7) 0.013(5) 0.001(5) 0.010(4)
C286 0.023(5) 0.049(6) 0.098(9) 0.011(7) 0.018(6) 0.007(4)
C300 0.033(4) 0.032(4) 0.033(4) 0.0091(14) 0.0045(12) 0.0073(12)
C299 0.036(3) 0.036(3) 0.036(3) 0.0111(13) 0.0041(11) 0.0084(12)
C255 0.040(5) 0.027(4) 0.035(6) 0.003(4) 0.010(4) 0.010(3)
C302 0.046(7) 0.015(3) 0.017(4) 0.002(3) 0.006(5) 0.003(5)
C280 0.042(5) 0.025(3) 0.025(4) 0.008(3) 0.006(4) 0.000(4)
C311 0.034(5) 0.043(6) 0.054(8) 0.022(6) 0.022(5) 0.005(4)
C295 0.040(4) 0.032(3) 0.045(4) 0.011(3) 0.016(3) 0.016(3)
C308 0.046(4) 0.028(3) 0.037(4) 0.008(3) 0.006(3) 0.008(3)
C261 0.056(5) 0.031(3) 0.033(4) 0.007(3) -0.002(4) 0.014(3)
C282 0.056(5) 0.041(4) 0.048(4) 0.011(3) 0.021(4) 0.021(4)
C296 0.054(6) 0.024(4) 0.043(6) 0.015(3) 0.024(6) 0.020(4)
C292 0.032(5) 0.051(8) 0.046(7) 0.009(5) 0.003(5) 0.004(5)
C267 0.051(5) 0.034(4) 0.034(4) -0.001(3) 0.019(3) 0.005(4)
C283 0.066(11) 0.049(9) 0.040(7) 0.007(5) 0.004(6) 0.042(8)
C293 0.039(5) 0.050(7) 0.050(6) 0.004(5) -0.006(4) 0.023(5)
C310 0.041(6) 0.036(6) 0.041(8) 0.010(6) 0.004(6) 0.003(4)
C313 0.058(6) 0.043(6) 0.053(8) 0.016(5) 0.015(6) -0.007(4)
C312 0.034(5) 0.043(5) 0.063(7) 0.024(5) 0.002(5) -0.004(4)
N309 0.034(3) 0.035(3) 0.035(3) 0.0102(12) 0.0058(11) 0.0069(11)
C143 0.022(3) 0.092(5) 0.030(3) 0.043(3) 0.006(3) 0.010(3)
C144 0.044(2) 0.042(2) 0.041(2) 0.0122(11) 0.0085(11) 0.0079(11)
C145 0.050(5) 0.084(6) 0.058(5) 0.020(5) 0.027(4) 0.026(5)
C146 0.059(6) 0.096(7) 0.099(8) 0.018(6) 0.047(5) -0.004(6)
C151 0.086(6) 0.047(5) 0.071(5) -0.001(4) 0.026(5) -0.031(5)
C244 0.068(5) 0.104(6) 0.044(5) 0.057(5) 0.022(4) 0.055(4)
C125 0.071(3) 0.069(3) 0.072(3) 0.0198(13) 0.0087(11) 0.0161(12)
C228 0.075(7) 0.103(8) 0.083(7) 0.023(6) 0.000(6) 0.047(6)
C149 0.070(7) 0.071(7) 0.120(8) 0.038(6) 0.042(6) -0.015(5)
C142 0.057(3) 0.055(3) 0.055(3) 0.0172(13) 0.0093(11) 0.0104(12)
C247 0.110(10) 0.140(9) 0.112(9) 0.078(7) 0.026(8) -0.017(7)
C134 0.053(6) 0.086(8) 0.078(8) 0.042(6) -0.027(6) 0.025(6)
C124 0.049(3) 0.046(3) 0.049(3) 0.0115(13) 0.0073(11) 0.0103(12)
C133 0.109(11) 0.139(11) 0.130(11) 0.016(8) -0.008(8) 0.010(8)
C233 0.059(2) 0.059(2) 0.060(2) 0.0167(12) 0.0092(11) 0.0142(11)
C135 0.073(6) 0.106(8) 0.076(7) 0.037(6) -0.014(5) 0.050(5)
C123 0.109(6) 0.035(5) 0.060(5) 0.007(4) 0.044(5) 0.014(5)
C229 0.056(6) 0.080(8) 0.057(7) 0.017(5) -0.024(5) 0.026(6)
C130 0.050(5) 0.085(7) 0.074(6) 0.004(5) 0.037(5) 0.025(5)
C129 0.054(5) 0.074(6) 0.090(7) 0.028(5) 0.012(5) -0.003(5)
C128 0.061(6) 0.065(6) 0.112(7) 0.007(6) 0.044(6) -0.020(5)
C132 0.037(5) 0.102(7) 0.065(5) 0.031(6) 0.007(4) -0.014(5)
C131 0.027(4) 0.098(7) 0.087(7) 0.042(6) 0.020(4) 0.034(4)
C158 0.064(2) 0.061(2) 0.062(2) 0.0207(11) 0.0054(11) 0.0144(11)
C242 0.059(5) 0.072(6) 0.021(3) 0.004(4) -0.001(4) -0.003(5)
C241 0.062(6) 0.072(6) 0.031(4) -0.007(4) 0.025(5) 0.010(5)
C163 0.070(3) 0.071(3) 0.070(3) 0.0196(13) 0.0113(11) 0.0147(12)
C137 0.075(3) 0.074(3) 0.075(3) 0.0216(14) 0.0104(11) 0.0178(12)
C136 0.067(7) 0.121(8) 0.089(7) 0.023(6) 0.010(5) 0.075(6)
C153 0.117(7) 0.033(4) 0.048(5) -0.003(4) 0.041(5) 0.014(5)
C155 0.048(4) 0.081(6) 0.027(4) -0.007(4) -0.009(3) 0.008(4)
C154 0.084(7) 0.073(6) 0.039(4) 0.006(4) 0.022(5) 0.023(6)
C162 0.110(6) 0.028(3) 0.021(3) 0.000(3) -0.003(4) 0.002(4)
C157 0.048(2) 0.048(2) 0.047(2) 0.0151(11) 0.0041(10) 0.0123(11)
C156 0.078(6) 0.089(6) 0.043(5) 0.023(5) -0.019(4) 0.030(5)
C147 0.021(4) 0.097(7) 0.115(9) 0.055(7) 0.031(5) 0.014(4)
C164 0.081(5) 0.053(4) 0.054(4) 0.008(4) 0.037(4) 0.049(4)
C243 0.070(6) 0.118(7) 0.038(5) 0.038(5) -0.012(4) 0.023(5)
C227 0.0512(19) 0.0498(19) 0.0514(19) 0.0166(11) 0.0041(10) 0.0137(11)
C127 0.073(6) 0.037(4) 0.078(6) 0.012(5) 0.000(6) -0.015(4)
C246 0.077(7) 0.036(4) 0.073(7) -0.025(5) -0.015(5) -0.017(4)
C245 0.061(5) 0.058(6) 0.043(5) -0.017(5) -0.012(4) -0.002(5)
C248 0.055(2) 0.055(2) 0.054(2) 0.0139(11) 0.0111(10) 0.0135(11)
C230 0.043(5) 0.077(7) 0.055(6) 0.013(5) -0.019(4) -0.019(5)
C231 0.056(5) 0.057(5) 0.036(4) 0.005(4) -0.010(4) -0.020(4)
C159 0.066(5) 0.028(3) 0.069(5) 0.026(3) 0.030(4) 0.018(4)
C126 0.094(6) 0.018(3) 0.059(5) 0.012(3) 0.037(5) 0.005(4)
N314 0.048(4) 0.039(5) 0.031(6) 0.017(4) 0.016(5) 0.010(3)
C140 0.091(7) 0.077(7) 0.064(6) 0.053(5) -0.021(5) 0.007(5)
C139 0.068(2) 0.066(2) 0.067(2) 0.0215(12) 0.0068(11) 0.0175(11)
C138 0.086(6) 0.045(5) 0.109(6) 0.029(4) 0.017(5) 0.054(4)
C236 0.122(7) 0.030(5) 0.126(9) 0.009(5) -0.001(7) 0.047(6)
C237 0.109(8) 0.032(4) 0.067(6) 0.027(4) 0.022(6) 0.011(5)
C141 0.058(6) 0.042(4) 0.062(5) 0.045(4) 0.007(5) 0.005(4)
C161 0.046(2) 0.0484(19) 0.0454(19) 0.0157(11) 0.0050(10) 0.0087(11)
N378 0.044(4) 0.044(6) 0.023(6) 0.023(4) 0.015(4) -0.003(4)
C318 0.046(2) 0.045(2) 0.045(2) 0.0133(11) 0.0082(10) 0.0091(11)
C152 0.087(7) 0.027(5) 0.076(8) -0.014(5) 0.006(6) 0.010(6)
C160 0.095(6) 0.025(3) 0.048(4) 0.017(3) 0.045(4) 0.013(4)
C234 0.051(2) 0.050(2) 0.053(2) 0.0144(11) 0.0069(10) 0.0137(11)
C148 0.056(6) 0.102(8) 0.091(7) 0.046(6) -0.011(5) -0.011(6)
C232 0.067(6) 0.124(8) 0.088(7) 0.024(6) 0.017(5) 0.071(7)
C15 0.056(6) 0.054(6) 0.045(5) 0.023(4) 0.006(4) 0.026(4)
C49 0.0522(10) 0.0495(9) 0.0487(9) 0.0152(7) 0.0068(7) 0.0127(7)
C39 0.067(6) 0.097(8) 0.048(5) 0.045(5) 0.010(4) 0.050(6)
C40 0.094(9) 0.073(7) 0.074(8) 0.035(6) 0.002(7) 0.050(7)
C36 0.102(6) 0.025(3) 0.032(4) 0.008(3) 0.014(4) 0.026(4)
C35 0.076(7) 0.037(4) 0.032(4) 0.002(3) 0.001(6) 0.012(5)
C34 0.0522(10) 0.0495(9) 0.0487(9) 0.0152(7) 0.0068(7) 0.0127(7)
C33 0.0522(10) 0.0495(9) 0.0487(9) 0.0152(7) 0.0068(7) 0.0127(7)
C38 0.060(3) 0.059(3) 0.060(3) 0.0174(12) 0.0072(11) 0.0148(11)
C37 0.105(6) 0.044(4) 0.044(4) 0.016(3) 0.017(4) 0.054(4)
C2 0.076(7) 0.068(8) 0.065(6) 0.044(6) 0.003(5) -0.029(6)
C4 0.109(9) 0.024(4) 0.039(6) 0.019(3) 0.012(6) -0.010(5)
C9 0.082(10) 0.049(5) 0.031(6) 0.017(4) -0.014(7) 0.021(7)
C20 0.077(8) 0.078(8) 0.021(4) 0.021(5) 0.017(6) 0.016(7)
C21 0.116(10) 0.061(7) 0.044(7) 0.032(7) 0.044(7) 0.003(7)
C44 0.057(6) 0.056(6) 0.044(6) 0.001(5) -0.017(5) 0.003(6)
C120 0.081(7) 0.044(5) 0.034(4) 0.019(4) -0.015(6) -0.019(5)
C13 0.092(6) 0.032(4) 0.033(4) 0.016(3) 0.029(4) 0.040(4)
C3 0.090(9) 0.062(7) 0.083(8) 0.044(7) 0.002(7) -0.036(6)
C10 0.108(10) 0.053(5) 0.017(4) 0.003(4) -0.006(5) 0.015(6)
C32 0.0522(10) 0.0495(9) 0.0487(9) 0.0152(7) 0.0068(7) 0.0127(7)
C11 0.099(10) 0.049(6) 0.022(4) -0.007(4) -0.005(5) 0.047(7)
C43 0.058(4) 0.087(5) 0.044(4) 0.026(4) -0.018(3) 0.025(4)
C45 0.0522(10) 0.0495(9) 0.0487(9) 0.0152(7) 0.0068(7) 0.0127(7)
C1 0.055(7) 0.059(6) 0.066(9) 0.012(7) -0.004(7) -0.021(5)
C50 0.113(10) 0.079(9) 0.075(9) 0.015(6) -0.005(7) -0.002(7)
C7 0.087(7) 0.049(5) 0.031(4) 0.021(4) 0.009(5) 0.037(6)
C46 0.0522(10) 0.0495(9) 0.0487(9) 0.0152(7) 0.0068(7) 0.0127(7)
C42 0.072(6) 0.069(6) 0.042(5) 0.032(5) -0.018(4) 0.016(6)
C51 0.088(8) 0.045(5) 0.028(5) 0.011(4) -0.019(5) 0.004(6)
C8 0.098(8) 0.067(6) 0.031(4) 0.027(4) -0.007(6) 0.003(6)
C5 0.102(8) 0.037(6) 0.090(8) 0.038(6) 0.020(7) 0.024(5)
C41 0.060(7) 0.047(6) 0.029(4) 0.020(4) 0.002(5) 0.026(5)
C12 0.092(7) 0.021(3) 0.029(4) -0.005(3) 0.003(4) 0.021(4)
C47 0.073(7) 0.070(7) 0.091(7) 0.012(6) -0.010(5) 0.038(6)
C52 0.0522(10) 0.0495(9) 0.0487(9) 0.0152(7) 0.0068(7) 0.0127(7)
C14 0.0522(10) 0.0495(9) 0.0487(9) 0.0152(7) 0.0068(7) 0.0127(7)
C19 0.096(10) 0.055(7) 0.038(5) -0.007(6) 0.038(6) 0.019(8)
C48 0.0522(10) 0.0495(9) 0.0487(9) 0.0152(7) 0.0068(7) 0.0127(7)
C116 0.0522(10) 0.0495(9) 0.0487(9) 0.0152(7) 0.0068(7) 0.0127(7)
C31 0.0522(10) 0.0495(9) 0.0487(9) 0.0152(7) 0.0068(7) 0.0127(7)
C30 0.0522(10) 0.0495(9) 0.0487(9) 0.0152(7) 0.0068(7) 0.0127(7)
C29 0.0307(10) 0.0293(8) 0.0284(8) 0.0096(6) 0.0024(7) 0.0065(6)
C28 0.0307(10) 0.0293(8) 0.0284(8) 0.0096(6) 0.0024(7) 0.0065(6)
C53 0.0522(10) 0.0495(9) 0.0487(9) 0.0152(7) 0.0068(7) 0.0127(7)
C23 0.053(5) 0.084(7) 0.063(6) 0.039(5) 0.023(5) 0.010(5)
C22 0.059(6) 0.077(7) 0.048(5) 0.015(5) 0.033(5) 0.010(5)
C18 0.062(5) 0.074(6) 0.038(4) 0.018(4) 0.024(4) 0.031(5)
C17 0.075(8) 0.049(7) 0.067(7) -0.011(5) 0.018(5) 0.044(6)
C16 0.047(6) 0.059(7) 0.045(5) 0.028(5) 0.021(4) 0.026(5)
C24 0.045(6) 0.064(7) 0.072(6) 0.021(5) 0.005(5) 0.020(5)
C119 0.077(8) 0.044(7) 0.046(7) 0.018(6) 0.003(5) -0.008(5)
C6 0.084(6) 0.036(4) 0.035(4) 0.026(3) 0.000(5) 0.003(5)
C118 0.109(8) 0.014(4) 0.039(5) 0.008(3) 0.008(5) 0.000(5)
C27 0.038(4) 0.035(4) 0.030(3) 0.014(3) 0.010(3) 0.017(3)
C117 0.095(7) 0.033(4) 0.067(6) 0.028(4) 0.002(5) 0.030(4)
C122 0.093(9) 0.067(7) 0.052(6) 0.048(5) 0.030(6) 0.007(6)
C26 0.027(4) 0.076(8) 0.033(6) 0.033(6) 0.004(4) 0.012(6)
C25 0.033(3) 0.073(5) 0.036(3) 0.030(4) -0.002(3) -0.007(3)
C121 0.028(5) 0.039(5) 0.053(6) 0.032(4) -0.013(4) -0.014(3)
C382 0.061(5) 0.072(5) 0.033(4) 0.019(4) 0.028(3) 0.018(4)
C108 0.043(2) 0.042(2) 0.045(2) 0.0110(11) 0.0065(10) 0.0125(11)
C150 0.101(9) 0.056(6) 0.107(8) 0.036(6) -0.015(7) -0.017(6)

loop_
_atom_type_symbol
_atom_type_description
_atom_type_scat_dispersion_real
_atom_type_scat_dispersion_imag
_atom_type_scat_source
C C 0.0181 0.0091 'International Tables Vol C Tables 4.2.6.8 and 6.1.1.4'
H H 0.0000 0.0000 'International Tables Vol C Tables 4.2.6.8 and 6.1.1.4'
N N 0.0311 0.0180 'International Tables Vol C Tables 4.2.6.8 and 6.1.1.4'
O O 0.0492 0.0322 'International Tables Vol C Tables 4.2.6.8 and 6.1.1.4'

loop_
_geom_angle_atom_site_label_1
_geom_angle_atom_site_label_2
_geom_angle_atom_site_label_3
_geom_angle
_geom_angle_site_symmetry_1
_geom_angle_site_symmetry_3
_geom_angle_publ_flag
C347 N346 C350 115.2(14) . . ?
C347 N346 C345 132.4(18) . . ?
C347 N346 C304 99.6(13) . . ?
C347 N346 C307 11.6(14) . . ?
C347 N346 C302 124.8(17) . . ?
C350 N346 C345 110.8(12) . . ?
C350 N346 C304 15.9(5) . . ?
C350 N346 C302 119.5(12) . . ?
C345 N346 C302 21.1(4) . . ?
C304 N346 C345 124.8(13) . . ?
C304 N346 C302 135.3(13) . . ?
C307 N346 C350 126.6(14) . . ?
C307 N346 C345 121.8(15) . . ?
C307 N346 C304 111.1(13) . . ?
C307 N346 C302 113.2(15) . . ?
C363 N359 C360 91.4(13) . . ?
C363 N359 C257 100.4(12) . . ?
C363 N359 C260 12.3(9) . . ?
C358 N359 C360 131.0(15) . . ?
C358 N359 C363 136.5(13) . . ?
C358 N359 C257 122.4(14) . . ?
C358 N359 C260 124.2(12) . . ?
C257 N359 C360 9.1(16) . . ?
C260 N359 C360 103.7(14) . . ?
C260 N359 C257 112.7(13) . . ?
C255 N359 C360 119.5(16) . . ?
C255 N359 C363 145.1(14) . . ?
C255 N359 C358 25.2(5) . . ?
C255 N359 C257 110.5(15) . . ?
C255 N359 C260 134.1(14) . . ?
C548 N547 C546 127.1(3) . . ?
C548 N547 C551 108.6(3) . . ?
C551 N547 C546 123.8(3) . . ?
C587 N586 C585 128.4(3) . . ?
C590 N586 C585 122.2(3) . . ?
C590 N586 C587 109.3(3) . . ?
C442 N441 C440 125.8(2) . . ?
C445 N441 C440 125.7(3) . . ?
C445 N441 C442 108.1(3) . . ?
C593 N592 C591 127.0(3) . . ?
C596 N592 C593 108.7(2) . . ?
C596 N592 C591 124.0(2) . . ?
C460 N459 C464 123.8(3) . . ?
C463 N459 C460 108.4(2) . . ?
C463 N459 C464 127.3(2) . . ?
C385 N384 C388 91.0(11) . . ?
C385 N384 C301 8.9(11) . . ?
C385 N384 C296 129.1(13) . . ?
C383 N384 C385 134.2(14) . . ?
C383 N384 C388 121.5(11) . . ?
C383 N384 C298 111.7(13) . . ?
C383 N384 C301 128.7(13) . . ?
C383 N384 C296 29.5(5) . . ?
C298 N384 C385 104.7(13) . . ?
C298 N384 C388 14.1(9) . . ?
C298 N384 C301 113.1(13) . . ?
C298 N384 C296 126.2(12) . . ?
C301 N384 C388 99.7(11) . . ?
C296 N384 C388 139.8(11) . . ?
C296 N384 C301 120.6(12) . . ?
C480 N479 C483 108.9(2) . . ?
C480 N479 C478 124.6(3) . . ?
C483 N479 C478 125.5(3) . . ?
C555 N554 C553 125.4(3) . . ?
C558 N554 C553 125.8(3) . . ?
C558 N554 C555 108.7(3) . . ?
C353 N352 C356 111(2) . . ?
C353 N352 C250 106(2) . . ?
C353 N352 C254 135.1(19) . . ?
C356 N352 C250 5.2(17) . . ?
C356 N352 C254 106.1(14) . . ?
C351 N352 C353 124.1(15) . . ?
C351 N352 C356 124.5(17) . . ?
C351 N352 C250 129.7(18) . . ?
C351 N352 C254 31.7(7) . . ?
C252 N352 C353 9.0(18) . . ?
C252 N352 C356 103(2) . . ?
C252 N352 C351 132.4(19) . . ?
C252 N352 C250 98(2) . . ?
C252 N352 C254 143(2) . . ?
C254 N352 C250 110.6(16) . . ?
C530 N531 C532 125.8(3) . . ?
C597 N531 C532 124.6(3) . . ?
C597 N531 C530 108.7(3) . . ?
C366 N365 C364 111.6(15) . . ?
C366 N365 C276 7(2) . . ?
C366 N365 C279 104.8(17) . . ?
C369 N365 C366 115.5(17) . . ?
C369 N365 C364 129.6(12) . . ?
C369 N365 C276 109.4(16) . . ?
C369 N365 C279 11.0(16) . . ?
C369 N365 C274 120.6(11) . . ?
C364 N365 C276 116.3(14) . . ?
C279 N365 C364 138.0(12) . . ?
C279 N365 C276 98.6(16) . . ?
C274 N365 C366 123.5(15) . . ?
C274 N365 C364 25.5(4) . . ?
C274 N365 C276 129.9(14) . . ?
C274 N365 C279 131.5(11) . . ?
C542 N541 C540 127.4(3) . . ?
C545 N541 C540 122.7(3) . . ?
C545 N541 C542 109.1(3) . . ?
C525 N524 C528 108.1(3) . . ?
C525 N524 C523 125.2(3) . . ?
C528 N524 C523 126.2(3) . . ?
C453 N452 C451 125.7(3) . . ?
C453 N452 C456 107.8(3) . . ?
C456 N452 C451 125.8(3) . . ?
C408 N407 C406 127.0(2) . . ?
C411 N407 C406 123.8(2) . . ?
C411 N407 C408 108.8(3) . . ?
C499 N498 C497 125.0(3) . . ?
C502 N498 C497 125.6(3) . . ?
C502 N498 C499 108.9(3) . . ?
C457 N391 C392 122.1(3) . . ?
C390 N391 C392 128.0(3) . . ?
C390 N391 C457 109.5(3) . . ?
C474 N473 C472 127.0(3) . . ?
C477 N473 C474 108.1(3) . . ?
C477 N473 C472 124.4(3) . . ?
C574 N573 C572 124.6(3) . . ?
C577 N573 C572 126.5(2) . . ?
C577 N573 C574 108.8(2) . . ?
C486 N485 C489 108.1(3) . . ?
C486 N485 C484 124.6(3) . . ?
C489 N485 C484 126.7(3) . . ?
C568 N567 C566 124.9(3) . . ?
C571 N567 C566 126.1(3) . . ?
C571 N567 C568 108.4(3) . . ?
C421 N420 C419 126.4(3) . . ?
C421 N420 C424 108.7(3) . . ?
C424 N420 C419 124.7(3) . . ?
C436 N435 C434 124.1(3) . . ?
C436 N435 C439 108.6(3) . . ?
C439 N435 C434 127.0(3) . . ?
C581 N580 C579 126.6(3) . . ?
C584 N580 C581 108.5(3) . . ?
C584 N580 C579 124.8(3) . . ?
C415 N414 C413 126.7(3) . . ?
C415 N414 C418 108.8(3) . . ?
C418 N414 C413 124.0(2) . . ?
C561 N560 C559 123.2(3) . . ?
C561 N560 C564 109.5(3) . . ?
C564 N560 C559 127.2(3) . . ?
C429 N428 C427 125.7(3) . . ?
C432 N428 C427 125.1(3) . . ?
C432 N428 C429 108.6(3) . . ?
C492 N491 C490 126.4(3) . . ?
C495 N491 C490 125.1(3) . . ?
C495 N491 C492 108.4(3) . . ?
C447 N446 C426 122.7(3) . . ?
C450 N446 C426 127.2(3) . . ?
C450 N446 C447 109.1(3) . . ?
C402 N401 C400 127.3(3) . . ?
C402 N401 C405 108.9(3) . . ?
C405 N401 C400 123.4(3) . . ?
C328 N327 C331 112.0(17) . . ?
C328 N327 C285 131.2(18) . . ?
C328 N327 C283 119.9(19) . . ?
C331 N327 C285 20.7(7) . . ?
C331 N327 C283 126.3(14) . . ?
C285 N327 C283 108.8(12) . . ?
C288 N327 C328 12(2) . . ?
C288 N327 C331 99.9(18) . . ?
C288 N327 C285 119(2) . . ?
C288 N327 C283 131(2) . . ?
C512 N511 C510 122.9(3) . . ?
C515 N511 C510 127.1(3) . . ?
C515 N511 C512 109.9(3) . . ?
C505 N504 C503 127.2(3) . . ?
C508 N504 C503 122.2(3) . . ?
C508 N504 C505 109.3(3) . . ?
C518 N517 C516 122.2(3) . . ?
C521 N517 C518 108.8(3) . . ?
C521 N517 C516 127.7(3) . . ?
C373 N372 C376 102.6(10) . . ?
C373 N372 C270 108.6(10) . . ?
C371 N372 C373 126.7(10) . . ?
C371 N372 C376 130.7(7) . . ?
C371 N372 C270 123.8(8) . . ?
C270 N372 C376 12.2(7) . . ?
C273 N372 C373 13.3(14) . . ?
C273 N372 C376 95.3(10) . . ?
C273 N372 C371 132.7(11) . . ?
C273 N372 C270 103.4(12) . . ?
C273 N372 C268 136.4(11) . . ?
C268 N372 C373 140.4(11) . . ?
C268 N372 C376 106.9(7) . . ?
C268 N372 C371 32.6(4) . . ?
C268 N372 C270 105.7(8) . . ?
C321 N320 C324 111.0(14) . . ?
C321 N320 C319 124.4(13) . . ?
C321 N320 C289 107.8(12) . . ?
C321 N320 C294 11.7(14) . . ?
C324 N320 C319 124.2(14) . . ?
C324 N320 C289 138.3(15) . . ?
C324 N320 C294 122.5(15) . . ?
C319 N320 C289 26.5(4) . . ?
C319 N320 C294 112.7(11) . . ?
C291 N320 C321 111.8(15) . . ?
C291 N320 C324 6.8(11) . . ?
C291 N320 C319 123.7(16) . . ?
C291 N320 C289 134.4(17) . . ?
C291 N320 C294 123.5(16) . . ?
C294 N320 C289 97.0(10) . . ?
C395 C394 C398 108.6(2) . . ?
C393 C394 C395 124.8(3) . . ?
C393 C394 C398 124.2(3) . . ?
C394 C395 C396 107.5(3) . . ?
C433 C395 C394 124.5(3) . . ?
C433 C395 C396 125.1(3) . . ?
C334 N333 C337 110.5(10) . . ?
C334 N333 C281 115.8(10) . . ?
C334 N333 C313 113.5(10) . . ?
C337 N333 C281 132.9(9) . . ?
C337 N333 C313 12.1(13) . . ?
C281 N333 C313 130.6(9) . . ?
C310 N333 C334 14.6(16) . . ?
C310 N333 C337 99.0(11) . . ?
C310 N333 C281 128.1(12) . . ?
C310 N333 C313 100.4(12) . . ?
C397 C396 C395 108.5(3) . . ?
C425 C396 C395 124.1(3) . . ?
C425 C396 C397 124.8(3) . . ?
C397 C398 C394 107.6(3) . . ?
C399 C398 C394 124.5(3) . . ?
C399 C398 C397 125.2(3) . . ?
C538 C537 C536 107.1(3) . . ?
C552 C537 C536 124.8(3) . . ?
C552 C537 C538 125.2(3) . . ?
C396 C397 C398 107.7(3) . . ?
C412 C397 C396 125.0(3) . . ?
C412 C397 C398 124.5(3) . . ?
C534 C535 C536 108.6(3) . . ?
C578 C535 C534 125.1(3) . . ?
C578 C535 C536 123.4(3) . . ?
C538 C534 C535 108.5(3) . . ?
C533 C534 C535 124.6(3) . . ?
C533 C534 C538 124.3(3) . . ?
C394 C393 C392 113.2(3) . . ?
C394 C393 C440 113.4(3) . . ?
C392 C393 C440 133.1(3) . . ?
C535 C536 C537 107.3(3) . . ?
C565 C536 C537 124.2(3) . . ?
C565 C536 C535 125.8(3) . . ?
C386 C385 N384 115.1(16) . . ?
N297 C385 N384 10.9(9) . . ?
N297 C385 C386 108.6(16) . . ?
C300 C385 N384 123.2(17) . . ?
C300 C385 C386 8.2(17) . . ?
C300 C385 N297 116.3(16) . . ?
C397 C412 C406 112.8(3) . . ?
C397 C412 C413 112.1(3) . . ?
C406 C412 C413 134.7(3) . . ?
N391 C392 C393 118.2(3) . . ?
N391 C392 C451 119.8(3) . . ?
C451 C392 C393 122.0(3) . . ?
N441 C440 C393 120.1(3) . . ?
N441 C440 C434 118.2(3) . . ?
C434 C440 C393 121.6(3) . . ?
N346 C347 C348 108(2) . . ?
N346 C347 N303 2.9(15) . . ?
N346 C347 C304 42.3(12) . . ?
N346 C347 C305 82.2(15) . . ?
C348 C347 N303 109.9(18) . . ?
C348 C347 C304 65.3(11) . . ?
C348 C347 C305 26.0(7) . . ?
N303 C347 C304 44.6(10) . . ?
N303 C347 C305 84.6(13) . . ?
C305 C347 C304 40.1(5) . . ?
C306 C347 N346 126(2) . . ?
C306 C347 C348 21.5(7) . . ?
C306 C347 N303 129(2) . . ?
C306 C347 C304 84.8(13) . . ?
C306 C347 C305 44.7(8) . . ?
C398 C399 C400 112.1(3) . . ?
C398 C399 C451 112.9(3) . . ?
C451 C399 C400 134.8(3) . . ?
N352 C353 N251 10.8(15) . . ?
N352 C353 C253 105.9(19) . . ?
C354 C353 N352 101.3(19) . . ?
C354 C353 N251 94.2(15) . . ?
C354 C353 C253 7(2) . . ?
C253 C353 N251 98.0(18) . . ?
N401 C400 C399 118.8(3) . . ?
N401 C400 C406 118.5(3) . . ?
C406 C400 C399 122.7(3) . . ?
C534 C538 C537 108.4(3) . . ?
C534 C538 C539 125.5(3) . . ?
C539 C538 C537 123.7(3) . . ?
C396 C425 C426 112.8(3) . . ?
C396 C425 C419 112.6(3) . . ?
C419 C425 C426 134.3(3) . . ?
C395 C433 C427 112.9(3) . . ?
C395 C433 C434 113.0(3) . . ?
C427 C433 C434 133.8(3) . . ?
N446 C426 C425 118.6(3) . . ?
N446 C426 C427 118.8(3) . . ?
C427 C426 C425 122.5(3) . . ?
C454 C453 N452 108.7(3) . . ?
N420 C419 C425 120.7(3) . . ?
N420 C419 C413 117.1(3) . . ?
C413 C419 C425 122.1(3) . . ?
N428 C427 C433 120.6(3) . . ?
C426 C427 N428 117.7(3) . . ?
C426 C427 C433 121.7(3) . . ?
N407 C406 C412 121.3(3) . . ?
N407 C406 C400 116.8(3) . . ?
C400 C406 C412 121.8(3) . . ?
C582 C581 N580 107.8(3) . . ?
C470 C466 C467 107.4(3) . . ?
C470 C466 C465 125.9(3) . . ?
C465 C466 C467 123.7(3) . . ?
N531 C532 C533 120.1(3) . . ?
N531 C532 C591 117.4(3) . . ?
C591 C532 C533 122.5(3) . . ?
N573 C572 C578 121.7(3) . . ?
N573 C572 C566 116.3(3) . . ?
C578 C572 C566 122.0(3) . . ?
C536 C565 C559 113.1(3) . . ?
C536 C565 C566 112.4(3) . . ?
C566 C565 C559 134.2(3) . . ?
C437 C436 N435 108.1(3) . . ?
N352 C356 C249 103.4(19) . . ?
C355 C356 N352 111(2) . . ?
C355 C356 C249 8.2(13) . . ?
N251 C356 N352 10(2) . . ?
N251 C356 C355 114(2) . . ?
N251 C356 C249 107(2) . . ?
N541 C540 C546 118.2(3) . . ?
N541 C540 C539 120.1(3) . . ?
C546 C540 C539 121.7(3) . . ?
C534 C533 C532 112.7(3) . . ?
C534 C533 C585 112.7(3) . . ?
C585 C533 C532 134.2(3) . . ?
N452 C451 C399 120.7(3) . . ?
C392 C451 N452 117.5(2) . . ?
C392 C451 C399 121.8(3) . . ?
C469 C468 C467 108.3(3) . . ?
C469 C468 C509 125.5(3) . . ?
C509 C468 C467 123.3(3) . . ?
C535 C578 C572 113.6(3) . . ?
C535 C578 C579 112.3(3) . . ?
C572 C578 C579 133.9(3) . . ?
N586 C585 C533 120.3(3) . . ?
N586 C585 C579 117.3(3) . . ?
C579 C585 C533 122.3(3) . . ?
C594 C593 N592 107.3(3) . . ?
C468 C467 C466 106.5(3) . . ?
C522 C467 C466 124.5(3) . . ?
C522 C467 C468 126.0(3) . . ?
N435 C434 C440 118.4(3) . . ?
N435 C434 C433 119.5(3) . . ?
C440 C434 C433 122.1(3) . . ?
C455 C456 N452 108.4(3) . . ?
C353 C354 C355 113.7(17) . . ?
C252 C354 C353 11.5(15) . . ?
C252 C354 C355 102.6(18) . . ?
C249 C354 C353 118(2) . . ?
C249 C354 C355 5.0(16) . . ?
C249 C354 C252 107(2) . . ?
N554 C553 C552 119.8(3) . . ?
N554 C553 C559 118.4(3) . . ?
C559 C553 C552 121.8(3) . . ?
C537 C552 C553 113.3(3) . . ?
C537 C552 C546 112.5(3) . . ?
C553 C552 C546 134.0(3) . . ?
C529 C530 N531 107.8(3) . . ?
N592 C591 C532 118.5(3) . . ?
N592 C591 C539 119.7(3) . . ?
C532 C591 C539 121.8(3) . . ?
N560 C559 C565 121.4(3) . . ?
N560 C559 C553 116.7(3) . . ?
C553 C559 C565 122.0(3) . . ?
N372 C373 N269 16.1(5) . . ?
N372 C373 C272 104.9(14) . . ?
C374 C373 N372 110.9(16) . . ?
C374 C373 N269 101.3(14) . . ?
C374 C373 C272 15.5(6) . . ?
C272 C373 N269 92.5(12) . . ?
C556 C555 N554 107.5(3) . . ?
C549 C548 N547 107.9(3) . . ?
C481 C480 N479 107.8(3) . . ?
C461 C460 N459 107.8(3) . . ?
C466 C470 C471 123.3(3) . . ?
C469 C470 C466 108.4(3) . . ?
C469 C470 C471 125.1(3) . . ?
N547 C546 C540 117.7(3) . . ?
N547 C546 C552 120.2(3) . . ?
C540 C546 C552 122.1(3) . . ?
C538 C539 C540 113.4(3) . . ?
C538 C539 C591 112.5(3) . . ?
C540 C539 C591 133.8(3) . . ?
N365 C366 C367 102(2) . . ?
N365 C366 C277 109(2) . . ?
C367 C366 C277 10.9(11) . . ?
N275 C366 N365 9.6(8) . . ?
N275 C366 C367 106(2) . . ?
N275 C366 C277 111(2) . . ?
N567 C566 C572 118.9(3) . . ?
N567 C566 C565 119.4(3) . . ?
C572 C566 C565 121.8(3) . . ?
C361 C360 N359 124.6(19) . . ?
C361 C360 N256 120(2) . . ?
C361 C360 C258 17.5(10) . . ?
N256 C360 N359 5.9(11) . . ?
N256 C360 C258 103.9(18) . . ?
C258 C360 N359 107.9(18) . . ?
C356 C355 C354 101.5(17) . . ?
C356 C355 C253 104.2(17) . . ?
C354 C355 C253 6(3) . . ?
C250 C355 C356 5(2) . . ?
C250 C355 C354 106.9(17) . . ?
C250 C355 C253 110(2) . . ?
C409 C408 N407 107.3(3) . . ?
C557 C558 N554 108.4(3) . . ?
C468 C469 C496 123.8(3) . . ?
C470 C469 C468 109.3(3) . . ?
C470 C469 C496 124.3(3) . . ?
C482 C483 N479 107.9(3) . . ?
C588 C587 N586 107.1(3) . . ?
C595 C596 N592 108.1(3) . . ?
C416 C415 N414 107.7(3) . . ?
C453 C454 C455 107.5(3) . . ?
N414 C413 C412 119.2(3) . . ?
N414 C413 C419 118.3(3) . . ?
C419 C413 C412 122.5(3) . . ?
C550 C551 N547 107.8(3) . . ?
C598 C597 N531 108.3(3) . . ?
C462 C463 N459 108.0(3) . . ?
C410 C411 N407 108.1(3) . . ?
N498 C497 C503 117.1(3) . . ?
C496 C497 N498 120.8(3) . . ?
C496 C497 C503 122.1(3) . . ?
C443 C442 N441 108.4(3) . . ?
C422 C421 N420 108.0(3) . . ?
N580 C579 C578 119.1(3) . . ?
N580 C579 C585 118.9(3) . . ?
C585 C579 C578 122.0(3) . . ?
C569 C568 N567 107.6(3) . . ?
C575 C574 N573 107.5(3) . . ?
C417 C418 N414 108.0(3) . . ?
C475 C474 N473 108.0(3) . . ?
N459 C464 C465 122.6(3) . . ?
N459 C464 C523 116.7(3) . . ?
C465 C464 C523 120.7(3) . . ?
C403 C402 N401 107.4(3) . . ?
N359 C363 C258 84.6(10) . . ?
C362 C363 N359 114.7(12) . . ?
C362 C363 C258 30.2(10) . . ?
N256 C363 N359 10.7(10) . . ?
N256 C363 C362 104.8(12) . . ?
N256 C363 C258 74.8(9) . . ?
C259 C363 N359 126.6(16) . . ?
C259 C363 C362 11.9(17) . . ?
C259 C363 N256 116.7(15) . . ?
C259 C363 C258 42.0(12) . . ?
C589 C590 N586 108.0(3) . . ?
C487 C486 N485 108.2(3) . . ?
C583 C584 N580 108.3(3) . . ?
C500 C499 N498 107.2(3) . . ?
C444 C445 N441 108.2(3) . . ?
C408 C409 C410 108.2(3) . . ?
C501 C502 N498 107.7(3) . . ?
N473 C472 C471 122.6(3) . . ?
N473 C472 C478 116.1(3) . . ?
C471 C472 C478 121.3(3) . . ?
N346 C350 C349 101.1(9) . . ?
N346 C350 C305 88.4(8) . . ?
C349 C350 C305 13.5(5) . . ?
N303 C350 N346 7.1(12) . . ?
N303 C350 C349 108.0(10) . . ?
N303 C350 C305 95.4(9) . . ?
C570 C571 N567 108.2(3) . . ?
C423 C424 N420 107.8(3) . . ?
C368 C367 C366 106.2(17) . . ?
C276 C367 C366 7(2) . . ?
C276 C367 C368 110.8(19) . . ?
C278 C367 C366 113.6(19) . . ?
C278 C367 C368 12.5(11) . . ?
C278 C367 C276 117(2) . . ?
C415 C416 C417 107.9(3) . . ?
C385 C386 C301 5.7(13) . . ?
C385 C386 C299 100.8(16) . . ?
C387 C386 C385 113.2(18) . . ?
C387 C386 C301 117.8(18) . . ?
C387 C386 C299 13.3(8) . . ?
C299 C386 C301 105.8(16) . . ?
N511 C510 C516 117.3(3) . . ?
N511 C510 C509 121.1(3) . . ?
C509 C510 C516 121.5(3) . . ?
C488 C489 N485 108.0(3) . . ?
C526 C525 N524 108.0(3) . . ?
C576 C577 N573 108.0(3) . . ?
C456 C455 C454 107.6(3) . . ?
C519 C518 N517 108.1(3) . . ?
C528 C527 C526 107.1(3) . . ?
C466 C465 C464 114.7(3) . . ?
C466 C465 C478 112.4(3) . . ?
C464 C465 C478 132.4(3) . . ?
C469 C496 C497 113.7(3) . . ?
C469 C496 C490 113.5(3) . . ?
C497 C496 C490 132.4(3) . . ?
C548 C549 C550 107.8(3) . . ?
C568 C569 C570 108.1(3) . . ?
C483 C482 C481 107.6(3) . . ?
N504 C503 C497 117.2(3) . . ?
N504 C503 C509 122.1(3) . . ?
C509 C503 C497 120.7(3) . . ?
C387 C388 N384 110.5(10) . . ?
C387 C388 N297 106.9(11) . . ?
N297 C388 N384 8.7(9) . . ?
C299 C388 N384 119.7(12) . . ?
C299 C388 C387 10.2(9) . . ?
C299 C388 N297 115.4(13) . . ?
C527 C528 N524 108.3(3) . . ?
C404 C405 N401 107.9(3) . . ?
C581 C582 C583 108.0(3) . . ?
C418 C417 C416 107.6(3) . . ?
C593 C594 C595 107.9(3) . . ?
C476 C477 N473 108.1(3) . . ?
C448 C447 N446 107.4(4) . . ?
C438 C439 N435 107.7(3) . . ?
C340 C339 C343 108.2(7) . . ?
C340 C339 C262 14.2(4) . . ?
C340 C339 C264 85.5(6) . . ?
C340 C339 C282 172.7(8) . . ?
C340 C339 C267 63.1(7) . . ?
C343 C339 C262 94.0(6) . . ?
C343 C339 C264 23.0(4) . . ?
C343 C339 C282 71.5(8) . . ?
C343 C339 C267 167.5(7) . . ?
C338 C339 C340 124.4(9) . . ?
C338 C339 C343 124.9(10) . . ?
C338 C339 C262 137.9(9) . . ?
C338 C339 C264 147.4(10) . . ?
C338 C339 C282 54.2(6) . . ?
C338 C339 C267 61.6(5) . . ?
C265 C339 C340 121.5(19) . . ?
C265 C339 C343 16.3(13) . . ?
C265 C339 C338 114(2) . . ?
C265 C339 C262 107.4(18) . . ?
C265 C339 C266 140(2) . . ?
C265 C339 C264 36.7(16) . . ?
C265 C339 C282 59.7(18) . . ?
C265 C339 C267 175(2) . . ?
C266 C339 C340 20.5(6) . . ?
C266 C339 C343 128.4(11) . . ?
C266 C339 C338 105.6(12) . . ?
C266 C339 C262 34.5(7) . . ?
C266 C339 C264 105.5(10) . . ?
C266 C339 C282 159.8(12) . . ?
C266 C339 C267 44.0(9) . . ?
C264 C339 C262 71.3(5) . . ?
C264 C339 C267 147.9(8) . . ?
C282 C339 C262 163.8(8) . . ?
C282 C339 C264 94.4(8) . . ?
C282 C339 C267 115.9(6) . . ?
C267 C339 C262 77.2(6) . . ?
C458 C457 N391 107.5(3) . . ?
C56 C57 C56 91.0(7) . 2_666 ?
C56 C57 C83 116.8(6) 2_666 . ?
C56 C57 C83 96.7(5) . . ?
C56 C57 C29 87.9(6) 2_666 2_666 ?
C56 C57 C29 9.1(5) . 2_666 ?
C56 C57 C53 113.8(6) . 2_666 ?
C58 C57 C56 128.1(7) . . ?
C58 C57 C56 113.4(6) . 2_666 ?
C58 C57 C83 109.7(6) . . ?
C58 C57 C29 119.0(6) . . ?
C58 C57 C29 122.0(6) . 2_666 ?
C58 C57 C53 102.5(6) . 2_666 ?
C29 C57 C56 9.2(5) . 2_666 ?
C29 C57 C56 92.3(6) . . ?
C29 C57 C83 107.6(6) . . ?
C29 C57 C83 105.8(5) 2_666 . ?
C29 C57 C29 90.6(5) . 2_666 ?
C29 C57 C53 97.6(6) . 2_666 ?
C28 C57 C56 73(2) 2_666 . ?
C28 C57 C56 112(3) 2_666 2_666 ?
C28 C57 C58 128(3) 2_666 . ?
C28 C57 C83 24(2) 2_666 . ?
C28 C57 C29 104(3) 2_666 . ?
C28 C57 C29 82(2) 2_666 2_666 ?
C28 C57 C53 41(2) 2_666 2_666 ?
C28 C57 C27 130(3) 2_666 2_666 ?
C53 C57 C56 106.4(6) 2_666 2_666 ?
C53 C57 C83 18.9(3) 2_666 . ?
C53 C57 C29 122.9(5) 2_666 2_666 ?
C27 C57 C56 117.8(6) 2_666 2_666 ?
C27 C57 C56 108.7(7) 2_666 . ?
C27 C57 C58 19.4(4) 2_666 . ?
C27 C57 C83 118.4(6) 2_666 . ?
C27 C57 C29 125.6(6) 2_666 . ?
C27 C57 C29 102.6(6) 2_666 2_666 ?
C27 C57 C53 116.6(7) 2_666 2_666 ?
C436 C437 C438 107.5(3) . . ?
N491 C490 C496 121.5(3) . . ?
N491 C490 C484 116.5(3) . . ?
C496 C490 C484 122.0(3) . . ?
C470 C471 C472 114.2(3) . . ?
C470 C471 C484 112.7(3) . . ?
C472 C471 C484 132.8(3) . . ?
N320 C321 C291 28.2(7) . . ?
C322 C321 N320 104.9(15) . . ?
C322 C321 N290 120.9(17) . . ?
C322 C321 C291 76.8(12) . . ?
N290 C321 N320 16.7(9) . . ?
N290 C321 C291 44.2(9) . . ?
C293 C321 N320 119.1(18) . . ?
C293 C321 C322 18.8(11) . . ?
C293 C321 N290 136(2) . . ?
C293 C321 C291 92.1(14) . . ?
C555 C556 C557 108.0(3) . . ?
C442 C443 C444 107.3(3) . . ?
N479 C478 C472 120.1(3) . . ?
N479 C478 C465 118.0(3) . . ?
C465 C478 C472 121.9(3) . . ?
N517 C516 C510 117.1(3) . . ?
N517 C516 C522 121.8(3) . . ?
C522 C516 C510 121.1(3) . . ?
C558 C557 C556 107.5(3) . . ?
C596 C595 C594 108.0(3) . . ?
C506 C505 N504 106.5(4) . . ?
C342 C341 C340 108.0(5) . . ?
C342 C341 C266 95.0(5) . . ?
C342 C341 C264 20.7(4) . . ?
C342 C341 C308 70.2(7) . . ?
C342 C341 C261 166.4(5) . . ?
C340 C341 C266 13.1(4) . . ?
C340 C341 C264 87.5(6) . . ?
C340 C341 C308 167.4(5) . . ?
C340 C341 C261 67.6(7) . . ?
C357 C341 C342 124.1(8) . . ?
C357 C341 C340 124.9(8) . . ?
C357 C341 C266 137.7(8) . . ?
C357 C341 C264 144.3(9) . . ?
C357 C341 C308 54.1(4) . . ?
C357 C341 C261 57.6(5) . . ?
C262 C341 C342 133.8(9) . . ?
C262 C341 C340 25.8(6) . . ?
C262 C341 C357 100.1(11) . . ?
C262 C341 C266 38.9(7) . . ?
C262 C341 C264 113.3(9) . . ?
C262 C341 C308 153.4(10) . . ?
C262 C341 C261 42.6(9) . . ?
C263 C341 C342 18.4(9) . . ?
C263 C341 C340 126.2(12) . . ?
C263 C341 C357 107.4(13) . . ?
C263 C341 C262 152.0(14) . . ?
C263 C341 C266 113.1(11) . . ?
C263 C341 C264 38.7(10) . . ?
C263 C341 C308 53.3(12) . . ?
C263 C341 C261 163.5(12) . . ?
C264 C341 C266 74.4(6) . . ?
C264 C341 C261 153.0(8) . . ?
C308 C341 C266 161.5(6) . . ?
C308 C341 C264 90.9(8) . . ?
C308 C341 C261 111.1(5) . . ?
C261 C341 C266 80.6(7) . . ?
C367 C368 C277 8.0(12) . . ?
C369 C368 C367 106.7(16) . . ?
C369 C368 C277 107.8(16) . . ?
C279 C368 C367 109.4(18) . . ?
C279 C368 C369 6(2) . . ?
C279 C368 C277 109.8(18) . . ?
N524 C523 C464 117.5(3) . . ?
N524 C523 C522 121.2(3) . . ?
C522 C523 C464 121.3(3) . . ?
C489 C488 C487 107.5(3) . . ?
C543 C542 N541 107.1(3) . . ?
C584 C583 C582 107.3(3) . . ?
C493 C492 N491 108.6(3) . . ?
C463 C462 C461 107.9(3) . . ?
C389 C390 N391 107.3(3) . . ?
N365 C369 C368 108.8(18) . . ?
N365 C369 N275 9.6(7) . . ?
N365 C369 C278 105.1(17) . . ?
C368 C369 C278 8.6(11) . . ?
N275 C369 C368 104.5(17) . . ?
N275 C369 C278 99.7(15) . . ?
C551 C550 C549 108.0(3) . . ?
C507 C508 N504 108.0(4) . . ?
C430 C429 N428 108.0(4) . . ?
C411 C410 C409 107.7(3) . . ?
C544 C545 N541 107.5(3) . . ?
C421 C422 C423 108.1(3) . . ?
N333 C334 C311 98.6(13) . . ?
N333 C334 N309 14.1(6) . . ?
C335 C334 N333 108.0(15) . . ?
C335 C334 C311 16.1(11) . . ?
C335 C334 N309 100.9(13) . . ?
C311 C334 N309 89.1(11) . . ?
C520 C521 N517 107.5(4) . . ?
C460 C461 C462 107.9(3) . . ?
C467 C522 C516 113.2(3) . . ?
C467 C522 C523 114.2(3) . . ?
C516 C522 C523 132.1(3) . . ?
C439 C438 C437 108.1(3) . . ?
C350 C349 C348 108.3(8) . . ?
C350 C349 C306 105.4(7) . . ?
C348 C349 C306 7.4(9) . . ?
C304 C349 C350 7.9(6) . . ?
C304 C349 C348 101.4(9) . . ?
C304 C349 C306 99.0(8) . . ?
C305 C349 C350 126(2) . . ?
C305 C349 C348 24.6(18) . . ?
C305 C349 C304 121(2) . . ?
C305 C349 C306 23.4(18) . . ?
C424 C423 C422 107.3(3) . . ?
C363 C362 C361 106.8(15) . . ?
C363 C362 C260 4.2(11) . . ?
C361 C362 C260 110.8(15) . . ?
C258 C362 C363 108(2) . . ?
C258 C362 C361 6.1(18) . . ?
C258 C362 C260 111.4(19) . . ?
C373 C374 C375 111.8(15) . . ?
C373 C374 C271 106.1(15) . . ?
C375 C374 C271 10.6(17) . . ?
C273 C374 C373 14.1(14) . . ?
C273 C374 C375 104.2(15) . . ?
C273 C374 C271 96.8(15) . . ?
C577 C576 C575 107.7(3) . . ?
C499 C500 C501 108.4(3) . . ?
N485 C484 C490 118.4(3) . . ?
N485 C484 C471 120.1(3) . . ?
C471 C484 C490 121.5(3) . . ?
C587 C588 C589 108.2(3) . . ?
C571 C570 C569 107.7(3) . . ?
C347 C348 C349 107.7(14) . . ?
C347 C348 C304 75.3(13) . . ?
C347 C348 C307 5.7(19) . . ?
C349 C348 C304 32.6(5) . . ?
C349 C348 C307 113.2(12) . . ?
C305 C348 C347 116.9(17) . . ?
C305 C348 C349 12.5(8) . . ?
C305 C348 C304 43.2(8) . . ?
C305 C348 C307 122.1(15) . . ?
C307 C348 C304 80.9(10) . . ?
C449 C450 N446 107.3(4) . . ?
C360 C361 C362 102.2(17) . . ?
C360 C361 C257 5(2) . . ?
C360 C361 C259 95.1(16) . . ?
C362 C361 C259 7.1(14) . . ?
C257 C361 C362 107.0(16) . . ?
C257 C361 C259 99.9(15) . . ?
C530 C529 C598 107.8(3) . . ?
C486 C487 C488 108.1(3) . . ?
C431 C432 N428 107.3(4) . . ?
N491 C495 C494 106.6(3) . . ?
N327 C328 C329 106.8(16) . . ?
N327 C328 N284 4.4(17) . . ?
N327 C328 C287 85.9(14) . . ?
C329 C328 N284 111.0(16) . . ?
C329 C328 C287 22.5(7) . . ?
C287 C328 N284 90.3(15) . . ?
C57 C56 C57 89.0(7) . 2_666 ?
C57 C56 C28 9.8(4) 2_666 . ?
C57 C56 C28 85.9(6) . . ?
C57 C56 C121 107.4(8) 2_666 2_666 ?
C57 C56 C121 103.1(7) . 2_666 ?
C55 C56 C57 111.6(9) . . ?
C55 C56 C57 109.7(10) . 2_666 ?
C55 C56 C85 111.8(9) . . ?
C55 C56 C28 102.1(10) . . ?
C55 C56 C121 9.0(9) . 2_666 ?
C85 C56 C57 114.9(6) . . ?
C85 C56 C57 117.9(7) . 2_666 ?
C85 C56 C28 127.6(7) . . ?
C85 C56 C121 119.6(8) . 2_666 ?
C30 C56 C57 104.2(8) 2_666 2_666 ?
C30 C56 C57 135.6(7) 2_666 . ?
C30 C56 C55 103.5(9) 2_666 . ?
C30 C56 C85 22.6(4) 2_666 . ?
C30 C56 C28 123.8(6) 2_666 2_666 ?
C30 C56 C28 112.8(8) 2_666 . ?
C30 C56 C121 112.4(8) 2_666 2_666 ?
C29 C56 C57 71(4) 2_666 2_666 ?
C29 C56 C57 97(3) 2_666 . ?
C29 C56 C55 41(4) 2_666 . ?
C29 C56 C85 146(4) 2_666 . ?
C29 C56 C30 127(3) 2_666 2_666 ?
C29 C56 C28 109(3) 2_666 2_666 ?
C29 C56 C28 62(4) 2_666 . ?
C29 C56 C121 37(4) 2_666 2_666 ?
C28 C56 C57 11.8(4) 2_666 . ?
C28 C56 C57 93.6(6) 2_666 2_666 ?
C28 C56 C55 119.9(9) 2_666 . ?
C28 C56 C85 103.2(5) 2_666 . ?
C28 C56 C28 92.3(5) 2_666 . ?
C28 C56 C121 111.9(7) 2_666 2_666 ?
C121 C56 C28 99.0(8) 2_666 . ?
C590 C589 C588 107.4(3) . . ?
C468 C509 C510 114.3(3) . . ?
C468 C509 C503 113.3(3) . . ?
C510 C509 C503 131.9(3) . . ?
C562 C561 N560 107.1(4) . . ?
C386 C387 C388 107.6(13) . . ?
C386 C387 C298 105.4(13) . . ?
C386 C387 C300 3.6(17) . . ?
C388 C387 C298 6.6(11) . . ?
C388 C387 C300 104.7(12) . . ?
C300 C387 C298 102.7(12) . . ?
C502 C501 C500 107.8(3) . . ?
C480 C481 C482 107.9(3) . . ?
C563 C564 N560 107.1(5) . . ?
N320 C324 N290 3.3(15) . . ?
C323 C324 N320 91.0(13) . . ?
C323 C324 N290 92.9(12) . . ?
C292 C324 N320 107.8(14) . . ?
C292 C324 C323 18.4(10) . . ?
C292 C324 N290 109.3(13) . . ?
C405 C404 C403 107.9(3) . . ?
C574 C575 C576 108.0(3) . . ?
C371 C377 C338 122.9(8) . . ?
C371 C377 C281 150.1(8) . . ?
C371 C377 N378 115.3(9) . . ?
C338 C377 C281 27.2(3) . . ?
C280 C377 C371 166(2) . . ?
C280 C377 C338 45.0(16) . . ?
C280 C377 C281 19.0(15) . . ?
C280 C377 C267 128(2) . . ?
C280 C377 N378 76.4(19) . . ?
C267 C377 C371 38.4(6) . . ?
C267 C377 C338 86.1(9) . . ?
C267 C377 C281 112.8(10) . . ?
C267 C377 N378 147.6(10) . . ?
N378 C377 C338 121.4(9) . . ?
N378 C377 C281 94.5(9) . . ?
C402 C403 C404 107.9(3) . . ?
C513 C512 N511 107.1(4) . . ?
C474 C475 C476 108.2(3) . . ?
C597 C598 C529 107.5(3) . . ?
N511 C515 C514 105.4(4) . . ?
C445 C444 C443 108.0(3) . . ?
N346 C345 C344 114.4(9) . . ?
C351 C345 N346 123.0(10) . . ?
C351 C345 C344 122.6(8) . . ?
N303 C345 N346 3.2(17) . . ?
N303 C345 C351 120.9(12) . . ?
N303 C345 C344 116.4(10) . . ?
C302 C345 N346 84(2) . . ?
C302 C345 C351 151(3) . . ?
C302 C345 C344 31.0(19) . . ?
C302 C345 N303 86(2) . . ?
C302 C345 C308 109(2) . . ?
C308 C345 N346 166.4(11) . . ?
C308 C345 C351 43.8(5) . . ?
C308 C345 C344 78.9(7) . . ?
C308 C345 N303 164.7(12) . . ?
C390 C389 C458 107.9(3) . . ?
N359 C358 C364 118.4(10) . . ?
N359 C358 C357 118.9(10) . . ?
N359 C358 N256 4.4(12) . . ?
N359 C358 C254 89.8(9) . . ?
N359 C358 C274 120.6(10) . . ?
C364 C358 C357 122.7(7) . . ?
C364 C358 N256 122.1(8) . . ?
C364 C358 C254 151.1(7) . . ?
C364 C358 C274 2.5(4) . . ?
C357 C358 N256 115.2(7) . . ?
C357 C358 C254 29.6(3) . . ?
C357 C358 C274 120.4(6) . . ?
N256 C358 C254 86.3(7) . . ?
N256 C358 C274 124.4(7) . . ?
C254 C358 C274 148.6(6) . . ?
C255 C358 N359 67.6(17) . . ?
C255 C358 C364 172(2) . . ?
C255 C358 C357 51.5(17) . . ?
C255 C358 N256 64.2(19) . . ?
C255 C358 C254 22.2(17) . . ?
C255 C358 C274 169(2) . . ?
C255 C358 C261 135(2) . . ?
C261 C358 N359 157.4(12) . . ?
C261 C358 C364 39.6(6) . . ?
C261 C358 C357 83.4(8) . . ?
C261 C358 N256 160.4(10) . . ?
C261 C358 C254 112.7(8) . . ?
C261 C358 C274 37.6(6) . . ?
C325 C326 C289 22.8(4) . . ?
C332 C326 C325 124.1(10) . . ?
C332 C326 C289 146.9(10) . . ?
N284 C326 C325 119.3(13) . . ?
N284 C326 C332 115.9(14) . . ?
N284 C326 C289 96.8(12) . . ?
C282 C326 C325 79.5(8) . . ?
C282 C326 C332 45.1(6) . . ?
C282 C326 N284 155.3(16) . . ?
C282 C326 C289 102.2(9) . . ?
C283 C326 C325 31(3) . . ?
C283 C326 C332 151(4) . . ?
C283 C326 N284 89(4) . . ?
C283 C326 C289 13(3) . . ?
C283 C326 C282 107(4) . . ?
C450 C449 C448 108.0(3) . . ?
C508 C507 C506 107.6(3) . . ?
C525 C526 C527 108.4(3) . . ?
C429 C430 C431 107.8(4) . . ?
C447 C448 C449 108.1(4) . . ?
C374 C375 C270 102.0(17) . . ?
C376 C375 C374 109.3(19) . . ?
C376 C375 C270 15.2(7) . . ?
C272 C375 C374 16.4(6) . . ?
C272 C375 C376 107(2) . . ?
C272 C375 C270 104(2) . . ?
C518 C519 C520 107.9(3) . . ?
C505 C506 C507 108.5(3) . . ?
C341 C342 C343 108.0(8) . . ?
C341 C342 C265 83.9(6) . . ?
C341 C342 C295 166.8(7) . . ?
C341 C342 C308 62.2(5) . . ?
C343 C342 C265 24.2(5) . . ?
C343 C342 C295 61.9(5) . . ?
C343 C342 C308 164.8(7) . . ?
C344 C342 C341 125.8(8) . . ?
C344 C342 C343 124.0(8) . . ?
C344 C342 C265 147.7(7) . . ?
C344 C342 C295 62.4(5) . . ?
C344 C342 C308 63.7(5) . . ?
C263 C342 C341 11.8(6) . . ?
C263 C342 C343 119.7(11) . . ?
C263 C342 C344 114.9(10) . . ?
C263 C342 C265 95.5(8) . . ?
C263 C342 C295 173.5(8) . . ?
C263 C342 C308 51.3(7) . . ?
C264 C342 C341 112.8(12) . . ?
C264 C342 C343 8.9(7) . . ?
C264 C342 C344 120.9(12) . . ?
C264 C342 C265 29.4(10) . . ?
C264 C342 C263 124.1(15) . . ?
C264 C342 C295 58.6(10) . . ?
C264 C342 C308 173.5(12) . . ?
C295 C342 C265 86.1(6) . . ?
C295 C342 C308 125.5(6) . . ?
C308 C342 C265 144.7(6) . . ?
C56 C55 O54 102.4(11) . . ?
C56 C55 C26 100.3(10) . 2_666 ?
C70 C55 C56 123.4(12) . . ?
C70 C55 O54 102.3(11) . . ?
C70 C55 C112 98.7(11) . . ?
C70 C55 C26 117.0(12) . 2_666 ?
O54 C55 C26 110.5(10) . 2_666 ?
C112 C55 C56 123.4(13) . . ?
C112 C55 O54 103.5(11) . . ?
C112 C55 C26 23.1(5) . 2_666 ?
C120 C55 C56 142.5(15) 2_666 . ?
C120 C55 C70 20.2(7) 2_666 . ?
C120 C55 O54 98.9(12) 2_666 . ?
C120 C55 C112 80.1(11) 2_666 . ?
C120 C55 C29 149.1(16) 2_666 2_666 ?
C120 C55 C26 100.6(12) 2_666 2_666 ?
C29 C55 C56 7.4(7) 2_666 . ?
C29 C55 C70 129.4(13) 2_666 . ?
C29 C55 O54 96.1(12) 2_666 . ?
C29 C55 C112 122.2(13) 2_666 . ?
C29 C55 C26 99.2(10) 2_666 2_666 ?
C121 C55 C56 123(5) 2_666 . ?
C121 C55 C70 110(5) 2_666 . ?
C121 C55 O54 82(7) 2_666 . ?
C121 C55 C112 23(6) 2_666 . ?
C121 C55 C120 90(5) 2_666 2_666 ?
C121 C55 C29 119(5) 2_666 2_666 ?
C121 C55 C26 33(6) 2_666 2_666 ?
C432 C431 C430 108.3(4) . . ?
C477 C476 C475 107.5(3) . . ?
C545 C544 C543 107.6(3) . . ?
N365 C364 C255 127.2(6) . . ?
C358 C364 N365 125.6(7) . . ?
C358 C364 C370 122.7(7) . . ?
C358 C364 N275 116.2(7) . . ?
C358 C364 C255 2.4(6) . . ?
C370 C364 N365 111.6(7) . . ?
C370 C364 N275 121.1(7) . . ?
C370 C364 C255 121.0(6) . . ?
N275 C364 N365 9.9(6) . . ?
N275 C364 C255 117.9(6) . . ?
C274 C364 N365 61.2(11) . . ?
C274 C364 C358 172.2(13) . . ?
C274 C364 C370 50.5(9) . . ?
C274 C364 N275 70.7(11) . . ?
C274 C364 C255 169.8(12) . . ?
C274 C364 C261 131.0(15) . . ?
C261 C364 N365 167.7(10) . . ?
C261 C364 C358 42.5(8) . . ?
C261 C364 C370 80.5(9) . . ?
C261 C364 N275 157.9(10) . . ?
C261 C364 C255 41.0(7) . . ?
C542 C543 C544 108.7(3) . . ?
C339 C340 C341 108.4(6) . . ?
C339 C340 C265 15.3(5) . . ?
C339 C340 C263 93.8(5) . . ?
C339 C340 C261 167.6(6) . . ?
C339 C340 C267 73.5(8) . . ?
C341 C340 C265 93.4(6) . . ?
C341 C340 C263 14.6(3) . . ?
C341 C340 C261 68.9(7) . . ?
C341 C340 C267 171.2(6) . . ?
C370 C340 C339 124.6(9) . . ?
C370 C340 C341 124.1(9) . . ?
C370 C340 C265 139.7(11) . . ?
C370 C340 C263 138.1(9) . . ?
C370 C340 C261 55.5(5) . . ?
C370 C340 C267 51.9(5) . . ?
C265 C340 C263 78.7(6) . . ?
C265 C340 C261 159.6(8) . . ?
C265 C340 C267 88.8(9) . . ?
C262 C340 C339 138.5(10) . . ?
C262 C340 C341 30.0(7) . . ?
C262 C340 C370 95.4(11) . . ?
C262 C340 C265 123.3(10) . . ?
C262 C340 C263 44.6(8) . . ?
C262 C340 C261 40.0(9) . . ?
C262 C340 C267 147.2(11) . . ?
C263 C340 C261 83.3(7) . . ?
C263 C340 C267 164.9(7) . . ?
C266 C340 C339 29.0(10) . . ?
C266 C340 C341 136.9(12) . . ?
C266 C340 C370 98.3(14) . . ?
C266 C340 C265 43.7(10) . . ?
C266 C340 C262 166.2(16) . . ?
C266 C340 C263 122.3(12) . . ?
C266 C340 C261 153.8(13) . . ?
C266 C340 C267 46.5(12) . . ?
C267 C340 C261 107.3(5) . . ?
C375 C376 N372 101.5(12) . . ?
N269 C376 N372 11.9(5) . . ?
N269 C376 C375 105.3(13) . . ?
C271 C376 N372 107.7(13) . . ?
C271 C376 C375 11.4(19) . . ?
C271 C376 N269 109.4(14) . . ?
C70 C69 C68 123.6(13) . . ?
C70 C69 C111 106.9(10) . . ?
C70 C69 C35 25.7(7) . 2_666 ?
C70 C69 C1 128.4(12) . 2_666 ?
C68 C69 C111 120.0(14) . . ?
C68 C69 C35 98.2(10) . 2_666 ?
C68 C69 C1 92.0(12) . 2_666 ?
C111 C69 C35 129.6(10) . 2_666 ?
C111 C69 C1 28.0(7) . 2_666 ?
C120 C69 C70 20.5(8) 2_666 . ?
C120 C69 C68 143.6(15) 2_666 . ?
C120 C69 C111 88.0(12) 2_666 . ?
C120 C69 C35 46.1(8) 2_666 2_666 ?
C120 C69 C1 112.6(14) 2_666 2_666 ?
C120 C69 C118 126.0(15) 2_666 2_666 ?
C1 C69 C35 142.9(11) 2_666 2_666 ?
C119 C69 C70 144(7) 2_666 . ?
C119 C69 C68 77(5) 2_666 . ?
C119 C69 C111 43(5) 2_666 . ?
C119 C69 C35 151(8) 2_666 2_666 ?
C119 C69 C120 129(6) 2_666 2_666 ?
C119 C69 C1 17(5) 2_666 2_666 ?
C119 C69 C118 92(5) 2_666 2_666 ?
C118 C69 C70 105.9(13) 2_666 . ?
C118 C69 C68 17.7(7) 2_666 . ?
C118 C69 C111 133.5(14) 2_666 . ?
C118 C69 C35 80.5(10) 2_666 2_666 ?
C118 C69 C1 105.8(11) 2_666 2_666 ?
C339 C343 C342 107.3(9) . . ?
C339 C343 C289 142.4(9) . . ?
C339 C343 C263 85.2(7) . . ?
C339 C343 C295 167.8(7) . . ?
C339 C343 C282 58.6(6) . . ?
C342 C343 C289 108.4(8) . . ?
C342 C343 C263 22.1(5) . . ?
C342 C343 C295 64.2(6) . . ?
C342 C343 C282 164.5(8) . . ?
C325 C343 C339 124.7(9) . . ?
C325 C343 C342 125.3(9) . . ?
C325 C343 C289 17.7(4) . . ?
C325 C343 C263 146.2(8) . . ?
C325 C343 C295 61.6(5) . . ?
C325 C343 C282 66.8(5) . . ?
C265 C343 C339 9.6(8) . . ?
C265 C343 C342 115.2(10) . . ?
C265 C343 C325 118.5(11) . . ?
C265 C343 C289 136.1(10) . . ?
C265 C343 C263 93.1(8) . . ?
C265 C343 C295 176.8(8) . . ?
C265 C343 C282 51.7(8) . . ?
C289 C343 C263 130.1(7) . . ?
C264 C343 C339 111.6(11) . . ?
C264 C343 C342 7.8(6) . . ?
C264 C343 C325 122.8(11) . . ?
C264 C343 C265 118.6(11) . . ?
C264 C343 C289 105.3(10) . . ?
C264 C343 C263 27.0(7) . . ?
C264 C343 C295 61.2(8) . . ?
C264 C343 C282 170.2(10) . . ?
C295 C343 C289 44.2(5) . . ?
C295 C343 C263 86.2(6) . . ?
C295 C343 C282 128.4(6) . . ?
C282 C343 C289 84.4(6) . . ?
C282 C343 C263 143.3(6) . . ?
C337 C336 C335 105.4(13) . . ?
C337 C336 C310 68.6(9) . . ?
C337 C336 C313 16.7(13) . . ?
C335 C336 C310 37.5(10) . . ?
C335 C336 C313 115.4(14) . . ?
C311 C336 C337 109.7(15) . . ?
C311 C336 C335 17.4(13) . . ?
C311 C336 C310 42.3(9) . . ?
C311 C336 C313 114.9(17) . . ?
C313 C336 C310 77.9(11) . . ?
C492 C493 C494 107.4(3) . . ?
C521 C520 C519 107.8(4) . . ?
N333 C337 C310 36.5(7) . . ?
C336 C337 N333 106.6(11) . . ?
C336 C337 C310 70.9(10) . . ?
C336 C337 C312 19.1(8) . . ?
C312 C337 N333 116.2(13) . . ?
C312 C337 C310 79.8(11) . . ?
C495 C494 C493 109.1(3) . . ?
C457 C458 C389 107.7(3) . . ?
C61 C60 C59 124.8(14) . . ?
C61 C60 C114 117.1(13) . . ?
C61 C60 C14 98.5(11) . 2_666 ?
C61 C60 C17 12.1(12) . 2_666 ?
C61 C60 C24 93.2(11) . 2_666 ?
C59 C60 C114 106.7(10) . . ?
C59 C60 C14 26.8(5) . 2_666 ?
C59 C60 C24 125.2(10) . 2_666 ?
C114 C60 C14 129.8(10) . 2_666 ?
C114 C60 C24 24.0(6) . 2_666 ?
C15 C60 C61 145.3(16) 2_666 . ?
C15 C60 C59 23.9(6) 2_666 . ?
C15 C60 C114 83.3(10) 2_666 . ?
C15 C60 C14 50.2(7) 2_666 2_666 ?
C15 C60 C17 135.0(15) 2_666 2_666 ?
C15 C60 C24 103.8(11) 2_666 2_666 ?
C17 C60 C59 113.3(13) 2_666 . ?
C17 C60 C114 128.2(12) 2_666 . ?
C17 C60 C14 86.7(10) 2_666 2_666 ?
C17 C60 C24 104.3(11) 2_666 2_666 ?
C16 C60 C61 85(3) 2_666 . ?
C16 C60 C59 135(3) 2_666 . ?
C16 C60 C114 32(2) 2_666 . ?
C16 C60 C15 113(3) 2_666 2_666 ?
C16 C60 C14 148(3) 2_666 2_666 ?
C16 C60 C17 97(3) 2_666 2_666 ?
C16 C60 C24 10(2) 2_666 2_666 ?
C24 C60 C14 141.0(9) 2_666 2_666 ?
C57 C58 O115 97.8(6) . . ?
C57 C58 C113 112.4(7) . . ?
C57 C58 C28 8.6(5) . 2_666 ?
C57 C58 C26 89.2(6) . 2_666 ?
C59 C58 C57 123.4(8) . . ?
C59 C58 O115 108.4(7) . . ?
C59 C58 C113 102.2(8) . . ?
C59 C58 C28 115.3(7) . 2_666 ?
C59 C58 C26 118.6(7) . 2_666 ?
O115 C58 C113 112.9(7) . . ?
O115 C58 C28 104.0(6) . 2_666 ?
O115 C58 C26 117.3(6) . 2_666 ?
C113 C58 C28 114.2(6) . 2_666 ?
C113 C58 C26 23.3(4) . 2_666 ?
C15 C58 C57 140.4(10) 2_666 . ?
C15 C58 C59 21.7(6) 2_666 . ?
C15 C58 O115 110.8(9) 2_666 . ?
C15 C58 C113 81.7(8) 2_666 . ?
C15 C58 C28 131.8(9) 2_666 2_666 ?
C15 C58 C26 100.7(8) 2_666 2_666 ?
C28 C58 C26 91.4(5) 2_666 2_666 ?
C27 C58 C57 78.3(15) 2_666 . ?
C27 C58 C59 122.1(19) 2_666 . ?
C27 C58 O115 121.8(19) 2_666 . ?
C27 C58 C113 34.2(14) 2_666 . ?
C27 C58 C15 106.9(18) 2_666 2_666 ?
C27 C58 C28 80.2(15) 2_666 2_666 ?
C27 C58 C26 11.4(14) 2_666 2_666 ?
C60 C61 C62 125.1(15) . . ?
C60 C61 C87 120.0(14) . . ?
C60 C61 C13 83.9(10) . 2_666 ?
C60 C61 C16 20.9(6) . 2_666 ?
C62 C61 C87 107.1(10) . . ?
C62 C61 C13 139.3(11) . 2_666 ?
C87 C61 C13 36.3(6) . 2_666 ?
C18 C61 C60 148.4(17) 2_666 . ?
C18 C61 C62 33.3(6) 2_666 . ?
C18 C61 C87 73.9(9) 2_666 . ?
C18 C61 C13 107.0(12) 2_666 2_666 ?
C18 C61 C16 130.5(16) 2_666 2_666 ?
C17 C61 C60 86(6) 2_666 . ?
C17 C61 C62 144(7) 2_666 . ?
C17 C61 C87 37(6) 2_666 . ?
C17 C61 C13 11(6) 2_666 2_666 ?
C17 C61 C18 110(7) 2_666 2_666 ?
C17 C61 C16 106(6) 2_666 2_666 ?
C16 C61 C62 104.3(14) 2_666 . ?
C16 C61 C87 136.6(14) 2_666 . ?
C16 C61 C13 102.2(10) 2_666 2_666 ?
C70 C71 C72 119.5(8) . . ?
C70 C71 C107 117.7(9) . . ?
C70 C71 C36 88.3(9) . 2_666 ?
C70 C71 C33 147.1(8) . 2_666 ?
C70 C71 C120 3.2(9) . 2_666 ?
C72 C71 C36 138.4(9) . 2_666 ?
C72 C71 C33 33.4(5) . 2_666 ?
C72 C71 C120 119.2(7) . 2_666 ?
C107 C71 C72 110.3(8) . . ?
C107 C71 C36 30.7(5) . 2_666 ?
C107 C71 C33 77.6(7) . 2_666 ?
C107 C71 C120 115.8(7) . 2_666 ?
C36 C71 C33 107.4(8) 2_666 2_666 ?
C36 C71 C120 86.9(7) 2_666 2_666 ?
C35 C71 C70 19.8(19) 2_666 . ?
C35 C71 C72 139(2) 2_666 . ?
C35 C71 C107 105(2) 2_666 . ?
C35 C71 C36 74.3(19) 2_666 2_666 ?
C35 C71 C34 127(2) 2_666 2_666 ?
C35 C71 C33 165(3) 2_666 2_666 ?
C35 C71 C120 20.9(19) 2_666 2_666 ?
C34 C71 C70 109.1(11) 2_666 . ?
C34 C71 C72 17.0(7) 2_666 . ?
C34 C71 C107 126.4(11) 2_666 . ?
C34 C71 C36 155.3(12) 2_666 2_666 ?
C34 C71 C33 48.8(7) 2_666 2_666 ?
C34 C71 C120 109.6(10) 2_666 2_666 ?
C33 C71 C120 145.3(8) 2_666 2_666 ?
N327 C331 N284 14.4(11) . . ?
N327 C331 C287 77.7(10) . . ?
N327 C331 C288 34.4(12) . . ?
C330 C331 N327 106.3(12) . . ?
C330 C331 N284 120.6(13) . . ?
C330 C331 C287 29.5(8) . . ?
C330 C331 C288 71.9(12) . . ?
N284 C331 C287 92.0(11) . . ?
N284 C331 C288 48.7(11) . . ?
C285 C331 N327 91(3) . . ?
C285 C331 C330 154(4) . . ?
C285 C331 N284 78(3) . . ?
C285 C331 C287 151(4) . . ?
C285 C331 C288 123(3) . . ?
C285 C331 C286 124(4) . . ?
C287 C331 C288 43.7(11) . . ?
C286 C331 N327 127.6(15) . . ?
C286 C331 C330 30.4(9) . . ?
C286 C331 N284 141.0(17) . . ?
C286 C331 C287 52.6(10) . . ?
C286 C331 C288 95.7(15) . . ?
C334 C335 C336 109.3(14) . . ?
C334 C335 C312 108.5(13) . . ?
C336 C335 C312 12.7(10) . . ?
C310 C335 C334 15.2(15) . . ?
C310 C335 C336 96.8(14) . . ?
C310 C335 C312 94.3(14) . . ?
C324 C323 C291 15.5(8) . . ?
C324 C323 C293 123.4(15) . . ?
C322 C323 C324 128.5(18) . . ?
C322 C323 C291 113.0(17) . . ?
C322 C323 C293 13.5(13) . . ?
C293 C323 C291 108.6(15) . . ?
C82 C81 C15 118.0(5) . 2_666 ?
C82 C81 C49 32.9(5) . 2_666 ?
C82 C81 C13 133.2(7) . 2_666 ?
C59 C81 C82 121.0(6) . . ?
C59 C81 C80 122.8(8) . . ?
C59 C81 C15 5.9(7) . 2_666 ?
C59 C81 C49 147.6(7) . 2_666 ?
C59 C81 C13 91.8(7) . 2_666 ?
C80 C81 C82 104.5(6) . . ?
C80 C81 C15 121.2(7) . 2_666 ?
C80 C81 C49 71.9(7) . 2_666 ?
C80 C81 C13 31.8(5) . 2_666 ?
C15 C81 C49 142.5(6) 2_666 2_666 ?
C13 C81 C15 91.2(6) 2_666 2_666 ?
C13 C81 C49 102.3(7) 2_666 2_666 ?
C52 C81 C82 15.2(7) 2_666 . ?
C52 C81 C59 112.0(9) 2_666 . ?
C52 C81 C80 118.6(9) 2_666 . ?
C52 C81 C15 110.3(8) 2_666 2_666 ?
C52 C81 C49 46.7(6) 2_666 2_666 ?
C52 C81 C13 148.4(9) 2_666 2_666 ?
C14 C81 C82 139.4(14) 2_666 . ?
C14 C81 C59 18.5(12) 2_666 . ?
C14 C81 C80 109.4(14) 2_666 . ?
C14 C81 C15 22.2(13) 2_666 2_666 ?
C14 C81 C49 162.9(15) 2_666 2_666 ?
C14 C81 C13 77.6(13) 2_666 2_666 ?
C14 C81 C52 129.4(15) 2_666 2_666 ?
C321 C322 C294 7.7(18) . . ?
C321 C322 C292 109.7(17) . . ?
C323 C322 C321 103.0(19) . . ?
C323 C322 C294 110.3(19) . . ?
C323 C322 C292 11.0(16) . . ?
C292 C322 C294 117.4(16) . . ?
C78 C79 C51 92.2(9) . 2_666 ?
C80 C79 C78 105.9(9) . . ?
C80 C79 C49 89.2(9) . 2_666 ?
C80 C79 C51 147.8(11) . 2_666 ?
C100 C79 C78 121.2(10) . . ?
C100 C79 C80 119.3(11) . . ?
C100 C79 C49 138.4(10) . 2_666 ?
C100 C79 C51 31.4(5) . 2_666 ?
C49 C79 C78 18.1(5) 2_666 . ?
C49 C79 C51 110.3(10) 2_666 2_666 ?
C50 C79 C78 47(5) 2_666 . ?
C50 C79 C80 152(5) 2_666 . ?
C50 C79 C100 80(5) 2_666 . ?
C50 C79 C49 64(5) 2_666 2_666 ?
C50 C79 C51 48(5) 2_666 2_666 ?
C50 C79 C12 160(5) 2_666 2_666 ?
C12 C79 C78 140.8(10) 2_666 . ?
C12 C79 C80 37.8(6) 2_666 . ?
C12 C79 C100 83.5(9) 2_666 . ?
C12 C79 C49 126.1(11) 2_666 2_666 ?
C12 C79 C51 114.6(10) 2_666 2_666 ?
N352 C351 C357 120.3(10) . . ?
N352 C351 N251 11.6(14) . . ?
N352 C351 C302 125.4(10) . . ?
C345 C351 N352 117.7(11) . . ?
C345 C351 C357 122.0(6) . . ?
C345 C351 N251 127.6(10) . . ?
C345 C351 C302 8.2(7) . . ?
C357 C351 N251 110.1(9) . . ?
C357 C351 C302 114.3(5) . . ?
N251 C351 C302 134.9(10) . . ?
C254 C351 N352 80.5(11) . . ?
C254 C351 C345 161.0(9) . . ?
C254 C351 C357 40.3(6) . . ?
C254 C351 N251 69.9(11) . . ?
C254 C351 C302 152.8(8) . . ?
C254 C351 C308 106.2(9) . . ?
C308 C351 N352 172.8(10) . . ?
C308 C351 C345 56.0(7) . . ?
C308 C351 C357 66.1(5) . . ?
C308 C351 N251 175.7(10) . . ?
C308 C351 C302 48.6(6) . . ?
C79 C78 C52 94.7(7) . 2_666 ?
C82 C78 C79 106.6(7) . . ?
C82 C78 C52 12.1(4) . 2_666 ?
C77 C78 C79 114.5(8) . . ?
C77 C78 C82 126.3(7) . . ?
C77 C78 C52 136.5(7) . 2_666 ?
C49 C78 C79 79(3) 2_666 . ?
C49 C78 C82 35(2) 2_666 . ?
C49 C78 C77 162(3) 2_666 . ?
C49 C78 C50 92(3) 2_666 2_666 ?
C49 C78 C52 25(2) 2_666 2_666 ?
C49 C78 C48 118(3) 2_666 2_666 ?
C50 C78 C79 13.7(14) 2_666 . ?
C50 C78 C82 120.2(13) 2_666 . ?
C50 C78 C77 102.2(13) 2_666 . ?
C50 C78 C52 108.4(12) 2_666 2_666 ?
C48 C78 C79 158.2(9) 2_666 . ?
C48 C78 C82 85.0(7) 2_666 . ?
C48 C78 C77 46.2(5) 2_666 . ?
C48 C78 C50 148.0(14) 2_666 2_666 ?
C48 C78 C52 96.9(7) 2_666 2_666 ?
C57 C83 O54 87.5(4) . 2_666 ?
C82 C83 C57 124.1(6) . . ?
C82 C83 O54 95.1(4) . 2_666 ?
C82 C83 C84 113.1(6) . . ?
C82 C83 C52 20.2(4) . 2_666 ?
C84 C83 C57 112.6(5) . . ?
C84 C83 O54 121.3(5) . 2_666 ?
C84 C83 C52 131.6(6) . 2_666 ?
C52 C83 C57 104.5(5) 2_666 . ?
C52 C83 O54 89.4(5) 2_666 2_666 ?
C116 C83 C57 131.6(7) 2_666 . ?
C116 C83 C82 100.0(7) 2_666 . ?
C116 C83 O54 109.5(7) 2_666 2_666 ?
C116 C83 C84 20.5(5) 2_666 . ?
C116 C83 C52 120.1(8) 2_666 2_666 ?
C116 C83 C28 126.0(8) 2_666 2_666 ?
C28 C83 C57 5.6(5) 2_666 . ?
C28 C83 C82 128.9(6) 2_666 . ?
C28 C83 O54 89.7(5) 2_666 2_666 ?
C28 C83 C84 107.1(5) 2_666 . ?
C28 C83 C52 109.6(6) 2_666 2_666 ?
C53 C83 C57 72.9(12) 2_666 . ?
C53 C83 C82 78.4(12) 2_666 . ?
C53 C83 O54 34.6(12) 2_666 2_666 ?
C53 C83 C84 155.9(15) 2_666 . ?
C53 C83 C52 64.4(12) 2_666 2_666 ?
C53 C83 C116 142.0(16) 2_666 2_666 ?
C53 C83 C28 77.5(12) 2_666 2_666 ?
C513 C514 C515 109.2(4) . . ?
N384 C383 C344 110.0(7) . . ?
N384 C383 C319 127.4(8) . . ?
N384 C383 N297 10.3(9) . . ?
C319 C383 C344 122.6(5) . . ?
C319 C383 N297 117.3(7) . . ?
N297 C383 C344 120.1(7) . . ?
C295 C383 N384 173.0(9) . . ?
C295 C383 C344 68.9(5) . . ?
C295 C383 C319 54.1(5) . . ?
C295 C383 N297 169.9(9) . . ?
C296 C383 N384 85.7(12) . . ?
C296 C383 C344 24.3(8) . . ?
C296 C383 C319 146.9(12) . . ?
C296 C383 N297 95.8(11) . . ?
C296 C383 C295 93.2(10) . . ?
C561 C562 C563 107.8(4) . . ?
C175 C176 C186 112.8(9) . . ?
C175 C176 C247 35.5(7) . 2_675 ?
C175 C176 C140 94.9(7) . 2_675 ?
C175 C176 C150 115.3(9) . 2_675 ?
C177 C176 C175 134.8(12) . . ?
C177 C176 C186 102.0(10) . . ?
C177 C176 C247 99.7(11) . 2_675 ?
C177 C176 C140 117.6(10) . 2_675 ?
C177 C176 C237 29.3(6) . 2_675 ?
C177 C176 C150 19.5(7) . 2_675 ?
C186 C176 C247 140.1(10) . 2_675 ?
C186 C176 C140 17.9(5) . 2_675 ?
C186 C176 C150 117.6(9) . 2_675 ?
C142 C176 C175 21.4(5) 2_675 . ?
C142 C176 C177 151.9(13) 2_675 . ?
C142 C176 C186 92.0(9) 2_675 . ?
C142 C176 C247 56.1(7) 2_675 2_675 ?
C142 C176 C140 74.1(7) 2_675 2_675 ?
C142 C176 C237 157.3(13) 2_675 2_675 ?
C142 C176 C150 133.7(10) 2_675 2_675 ?
C247 C176 C140 124.1(9) 2_675 2_675 ?
C247 C176 C150 80.2(8) 2_675 2_675 ?
C237 C176 C175 157.8(12) 2_675 . ?
C237 C176 C186 73.4(9) 2_675 . ?
C237 C176 C247 126.9(11) 2_675 2_675 ?
C237 C176 C140 90.2(9) 2_675 2_675 ?
C237 C176 C150 48.0(7) 2_675 2_675 ?
C141 C176 C175 105.0(17) 2_675 . ?
C141 C176 C177 114.1(19) 2_675 . ?
C141 C176 C186 14.0(13) 2_675 . ?
C141 C176 C142 83.7(16) 2_675 2_675 ?
C141 C176 C247 137.5(19) 2_675 2_675 ?
C141 C176 C140 15.3(13) 2_675 2_675 ?
C141 C176 C237 84.9(16) 2_675 2_675 ?
C141 C176 C150 130.9(18) 2_675 2_675 ?
C150 C176 C140 130.4(8) 2_675 2_675 ?
C175 C174 C221 122.7(9) . . ?
C175 C174 C173 117.7(9) . . ?
C175 C174 C244 103.7(7) . 2_675 ?
C221 C174 C173 108.5(9) . . ?
C221 C174 C244 121.4(9) . 2_675 ?
C173 C174 C244 14.2(7) . 2_675 ?
C143 C174 C175 108.8(17) 2_675 . ?
C143 C174 C221 123.3(18) 2_675 . ?
C143 C174 C173 16.7(14) 2_675 . ?
C143 C174 C144 99.1(17) 2_675 2_675 ?
C143 C174 C244 13.1(14) 2_675 2_675 ?
C143 C174 C142 86.3(16) 2_675 2_675 ?
C144 C174 C175 145.9(10) 2_675 . ?
C144 C174 C221 24.6(5) 2_675 . ?
C144 C174 C173 85.4(9) 2_675 . ?
C144 C174 C244 99.1(8) 2_675 2_675 ?
C144 C174 C142 159.5(12) 2_675 2_675 ?
C142 C174 C175 22.5(5) 2_675 . ?
C142 C174 C221 142.3(11) 2_675 . ?
C142 C174 C173 96.0(10) 2_675 . ?
C142 C174 C244 81.8(8) 2_675 2_675 ?
N372 C371 C370 121.5(7) . . ?
N372 C371 N269 13.4(4) . . ?
N372 C371 C280 119.8(6) . . ?
C377 C371 N372 116.4(7) . . ?
C377 C371 C370 122.1(7) . . ?
C377 C371 N269 129.6(7) . . ?
C377 C371 C280 3.9(6) . . ?
C370 C371 N269 108.1(6) . . ?
C370 C371 C280 118.5(5) . . ?
N269 C371 C280 133.0(5) . . ?
C268 C371 N372 72.8(10) . . ?
C268 C371 C377 169.9(13) . . ?
C268 C371 C370 48.8(8) . . ?
C268 C371 N269 59.3(9) . . ?
C268 C371 C280 166.0(11) . . ?
C268 C371 C267 118.2(14) . . ?
C267 C371 N372 162.0(10) . . ?
C267 C371 C377 51.9(8) . . ?
C267 C371 C370 71.3(7) . . ?
C267 C371 N269 165.5(9) . . ?
C267 C371 C280 48.1(8) . . ?
C316 C317 C379 37.7(5) . . ?
C316 C317 C382 118.2(8) . . ?
C379 C317 C382 80.5(6) . . ?
C380 C317 C316 16.7(17) . . ?
C380 C317 C379 49.0(16) . . ?
C380 C317 C381 164(3) . . ?
C380 C317 C318 113(2) . . ?
C380 C317 C382 127(2) . . ?
C381 C317 C316 159.6(13) . . ?
C381 C317 C379 121.9(11) . . ?
C381 C317 C318 56.3(9) . . ?
C381 C317 C382 41.4(7) . . ?
C318 C317 C316 103.3(9) . . ?
C318 C317 C379 65.5(7) . . ?
C318 C317 C382 15.1(5) . . ?
C326 C325 C319 135.0(7) . . ?
C326 C325 C265 88.1(7) . . ?
C326 C325 C264 132.4(8) . . ?
C326 C325 C295 176.4(7) . . ?
C326 C325 C282 44.4(6) . . ?
C343 C325 C326 112.2(8) . . ?
C343 C325 C319 112.6(6) . . ?
C343 C325 C265 24.2(4) . . ?
C343 C325 C264 20.2(3) . . ?
C343 C325 C295 66.6(5) . . ?
C343 C325 C282 67.9(6) . . ?
C319 C325 C265 136.7(5) . . ?
C319 C325 C264 92.4(5) . . ?
C319 C325 C295 46.0(4) . . ?
C319 C325 C282 177.1(5) . . ?
C289 C325 C326 114.5(10) . . ?
C289 C325 C343 133.0(9) . . ?
C289 C325 C319 22.3(7) . . ?
C289 C325 C265 156.9(9) . . ?
C289 C325 C264 113.0(8) . . ?
C289 C325 C295 67.1(7) . . ?
C289 C325 C282 158.2(10) . . ?
C289 C325 C283 101.3(13) . . ?
C264 C325 C265 44.4(4) . . ?
C295 C325 C265 90.7(5) . . ?
C295 C325 C264 46.4(5) . . ?
C295 C325 C282 134.4(6) . . ?
C282 C325 C265 43.7(5) . . ?
C282 C325 C264 88.1(6) . . ?
C283 C325 C326 14.2(11) . . ?
C283 C325 C343 124.6(11) . . ?
C283 C325 C319 122.7(10) . . ?
C283 C325 C265 100.6(10) . . ?
C283 C325 C264 144.7(11) . . ?
C283 C325 C295 168.2(11) . . ?
C283 C325 C282 57.1(9) . . ?
C345 C344 C383 135.1(5) . . ?
C345 C344 C263 87.1(6) . . ?
C345 C344 C264 131.0(7) . . ?
C345 C344 C295 175.5(5) . . ?
C345 C344 C308 41.4(5) . . ?
C342 C344 C345 112.0(7) . . ?
C342 C344 C383 112.5(6) . . ?
C342 C344 C263 24.9(3) . . ?
C342 C344 C264 19.0(3) . . ?
C342 C344 C295 67.0(5) . . ?
C342 C344 C308 70.8(5) . . ?
C383 C344 C263 137.1(5) . . ?
C383 C344 C264 93.6(5) . . ?
C383 C344 C295 45.6(4) . . ?
C383 C344 C308 170.3(5) . . ?
C264 C344 C263 43.8(4) . . ?
C302 C344 C345 15.6(8) . . ?
C302 C344 C342 127.4(8) . . ?
C302 C344 C383 119.5(8) . . ?
C302 C344 C263 102.6(7) . . ?
C302 C344 C264 146.4(8) . . ?
C302 C344 C295 164.3(8) . . ?
C302 C344 C308 56.7(6) . . ?
C295 C344 C263 91.7(5) . . ?
C295 C344 C264 48.0(5) . . ?
C295 C344 C308 136.9(5) . . ?
C308 C344 C263 45.9(4) . . ?
C308 C344 C264 89.7(5) . . ?
C296 C344 C345 116.6(8) . . ?
C296 C344 C342 131.3(8) . . ?
C296 C344 C383 18.9(6) . . ?
C296 C344 C263 155.9(8) . . ?
C296 C344 C264 112.3(8) . . ?
C296 C344 C302 101.0(11) . . ?
C296 C344 C295 64.4(7) . . ?
C296 C344 C308 156.8(8) . . ?
C341 C357 C358 112.6(6) . . ?
C341 C357 C351 112.4(5) . . ?
C341 C357 C262 29.2(4) . . ?
C341 C357 C263 19.5(3) . . ?
C341 C357 C308 74.3(6) . . ?
C341 C357 C261 78.5(6) . . ?
C358 C357 C351 134.8(5) . . ?
C358 C357 C262 83.4(5) . . ?
C358 C357 C263 131.9(6) . . ?
C358 C357 C261 34.1(4) . . ?
C351 C357 C262 141.4(5) . . ?
C351 C357 C263 92.9(5) . . ?
C351 C357 C261 167.4(5) . . ?
C254 C357 C341 141.9(8) . . ?
C254 C357 C358 105.3(7) . . ?
C254 C357 C351 29.6(5) . . ?
C254 C357 C262 170.5(7) . . ?
C254 C357 C263 122.4(7) . . ?
C254 C357 C255 83.5(8) . . ?
C254 C357 C308 67.6(6) . . ?
C254 C357 C261 139.0(7) . . ?
C263 C357 C262 48.7(4) . . ?
C263 C357 C261 97.9(5) . . ?
C255 C357 C341 134.4(8) . . ?
C255 C357 C358 21.9(5) . . ?
C255 C357 C351 113.1(7) . . ?
C255 C357 C262 105.2(7) . . ?
C255 C357 C263 153.8(7) . . ?
C255 C357 C308 150.5(7) . . ?
C255 C357 C261 55.9(5) . . ?
C308 C357 C358 169.8(5) . . ?
C308 C357 C351 38.1(3) . . ?
C308 C357 C262 103.3(5) . . ?
C308 C357 C263 54.8(5) . . ?
C308 C357 C261 151.3(6) . . ?
C261 C357 C262 49.3(4) . . ?
C564 C563 C562 108.4(4) . . ?
C81 C82 C14 10.8(4) . 2_666 ?
C81 C82 C48 148.8(6) . 2_666 ?
C81 C82 C116 143.4(5) . 2_666 ?
C78 C82 C81 110.6(6) . . ?
C78 C82 C14 119.2(6) . 2_666 ?
C78 C82 C48 43.0(5) . 2_666 ?
C78 C82 C116 90.9(6) . 2_666 ?
C83 C82 C81 117.8(6) . . ?
C83 C82 C78 121.2(7) . . ?
C83 C82 C14 107.1(5) . 2_666 ?
C83 C82 C48 79.3(5) . 2_666 ?
C83 C82 C116 30.7(3) . 2_666 ?
C49 C82 C81 99.6(8) 2_666 . ?
C49 C82 C78 14.6(8) 2_666 . ?
C49 C82 C83 135.6(9) 2_666 . ?
C49 C82 C14 109.2(8) 2_666 2_666 ?
C49 C82 C48 56.8(6) 2_666 2_666 ?
C49 C82 C116 105.1(8) 2_666 2_666 ?
C49 C82 C53 152.7(10) 2_666 2_666 ?
C52 C82 C81 27.6(13) 2_666 . ?
C52 C82 C78 136.2(15) 2_666 . ?
C52 C82 C83 99.9(14) 2_666 . ?
C52 C82 C49 123.1(17) 2_666 2_666 ?
C52 C82 C14 23.0(14) 2_666 2_666 ?
C52 C82 C48 174.6(18) 2_666 2_666 ?
C52 C82 C116 130.5(15) 2_666 2_666 ?
C52 C82 C53 84.0(13) 2_666 2_666 ?
C48 C82 C14 152.1(5) 2_666 2_666 ?
C48 C82 C116 48.6(4) 2_666 2_666 ?
C116 C82 C14 133.2(5) 2_666 2_666 ?
C53 C82 C81 107.5(6) 2_666 . ?
C53 C82 C78 139.6(7) 2_666 . ?
C53 C82 C83 21.8(4) 2_666 . ?
C53 C82 C14 97.5(6) 2_666 2_666 ?
C53 C82 C48 96.6(6) 2_666 2_666 ?
C53 C82 C116 49.5(4) 2_666 2_666 ?
C339 C338 C377 112.6(7) . . ?
C339 C338 C332 112.3(6) . . ?
C339 C338 C265 17.5(5) . . ?
C339 C338 C266 28.5(4) . . ?
C339 C338 C282 71.6(7) . . ?
C339 C338 C267 76.4(6) . . ?
C377 C338 C265 130.1(7) . . ?
C377 C338 C266 84.2(5) . . ?
C377 C338 C267 36.3(5) . . ?
C332 C338 C377 134.9(6) . . ?
C332 C338 C265 94.9(5) . . ?
C332 C338 C266 140.8(5) . . ?
C332 C338 C267 170.8(5) . . ?
C265 C338 C266 46.0(5) . . ?
C265 C338 C267 93.9(6) . . ?
C281 C338 C339 143.1(9) . . ?
C281 C338 C377 103.1(9) . . ?
C281 C338 C332 33.9(7) . . ?
C281 C338 C265 126.0(9) . . ?
C281 C338 C266 167.7(7) . . ?
C281 C338 C280 86.3(10) . . ?
C281 C338 C282 72.9(8) . . ?
C281 C338 C267 138.7(9) . . ?
C280 C338 C339 128.5(8) . . ?
C280 C338 C377 17.2(6) . . ?
C280 C338 C332 119.0(7) . . ?
C280 C338 C265 145.8(8) . . ?
C280 C338 C266 100.2(7) . . ?
C280 C338 C282 159.2(8) . . ?
C280 C338 C267 52.6(6) . . ?
C282 C338 C377 175.4(7) . . ?
C282 C338 C332 40.8(4) . . ?
C282 C338 C265 54.1(6) . . ?
C282 C338 C266 100.1(6) . . ?
C282 C338 C267 148.0(6) . . ?
C267 C338 C266 47.9(4) . . ?
C72 C73 C34 11.5(5) . 2_666 ?
C72 C73 C46 125.1(6) . 2_666 ?
C72 C73 C108 101.0(6) . . ?
C74 C73 C72 126.5(7) . . ?
C74 C73 C34 136.1(7) . 2_666 ?
C74 C73 C46 4.1(5) . 2_666 ?
C74 C73 C108 119.4(7) . . ?
C34 C73 C46 135.3(6) 2_666 2_666 ?
C33 C73 C72 34.8(15) 2_666 . ?
C33 C73 C74 161.2(19) 2_666 . ?
C33 C73 C34 26.1(15) 2_666 2_666 ?
C33 C73 C38 89.1(17) 2_666 2_666 ?
C33 C73 C32 115.9(18) 2_666 2_666 ?
C33 C73 C46 159.1(18) 2_666 2_666 ?
C33 C73 C108 75.6(16) 2_666 . ?
C38 C73 C72 117.6(8) 2_666 . ?
C38 C73 C74 108.0(8) 2_666 . ?
C38 C73 C34 106.1(8) 2_666 2_666 ?
C38 C73 C46 111.2(7) 2_666 2_666 ?
C38 C73 C108 17.2(6) 2_666 . ?
C32 C73 C72 85.5(6) 2_666 . ?
C32 C73 C74 47.1(6) 2_666 . ?
C32 C73 C34 97.0(7) 2_666 2_666 ?
C32 C73 C38 155.0(9) 2_666 2_666 ?
C32 C73 C46 43.9(5) 2_666 2_666 ?
C32 C73 C108 163.6(8) 2_666 . ?
C108 C73 C34 89.6(6) . 2_666 ?
C108 C73 C46 123.1(6) . 2_666 ?
C56 C85 O115 83.2(5) . 2_666 ?
C56 C85 C34 102.8(6) . 2_666 ?
C56 C85 C32 165.6(6) . 2_666 ?
C56 C85 C116 93.9(5) . 2_666 ?
C56 C85 C29 4.8(5) . 2_666 ?
C72 C85 C56 122.4(6) . . ?
C72 C85 C84 121.8(6) . . ?
C72 C85 O115 90.5(5) . 2_666 ?
C72 C85 C34 20.0(4) . 2_666 ?
C72 C85 C32 59.0(4) . 2_666 ?
C72 C85 C116 134.5(6) . 2_666 ?
C72 C85 C29 117.8(6) . 2_666 ?
C84 C85 C56 108.1(5) . . ?
C84 C85 O115 124.3(5) . 2_666 ?
C84 C85 C34 139.9(6) . 2_666 ?
C84 C85 C32 64.9(4) . 2_666 ?
C84 C85 C116 14.3(3) . 2_666 ?
C84 C85 C29 112.8(5) . 2_666 ?
O115 C85 C32 111.2(4) 2_666 2_666 ?
O115 C85 C116 122.8(5) 2_666 2_666 ?
C34 C85 O115 83.7(5) 2_666 2_666 ?
C34 C85 C32 78.9(5) 2_666 2_666 ?
C34 C85 C116 150.5(6) 2_666 2_666 ?
C34 C85 C29 98.1(6) 2_666 2_666 ?
C116 C85 C32 79.1(4) 2_666 2_666 ?
C31 C85 C56 134.7(7) 2_666 . ?
C31 C85 C72 101.4(7) 2_666 . ?
C31 C85 C84 28.8(5) 2_666 . ?
C31 C85 O115 109.3(7) 2_666 2_666 ?
C31 C85 C34 121.4(8) 2_666 2_666 ?
C31 C85 C32 42.7(5) 2_666 2_666 ?
C31 C85 C116 42.1(5) 2_666 2_666 ?
C31 C85 C29 139.5(7) 2_666 2_666 ?
C30 C85 C56 66.0(12) 2_666 . ?
C30 C85 C72 78.1(13) 2_666 . ?
C30 C85 C84 154.7(16) 2_666 . ?
C30 C85 O115 33.2(13) 2_666 2_666 ?
C30 C85 C34 63.0(13) 2_666 2_666 ?
C30 C85 C32 125.8(13) 2_666 2_666 ?
C30 C85 C116 146.5(15) 2_666 2_666 ?
C30 C85 C31 141.7(17) 2_666 2_666 ?
C30 C85 C29 62.4(12) 2_666 2_666 ?
C29 C85 O115 81.6(4) 2_666 2_666 ?
C29 C85 C32 166.3(6) 2_666 2_666 ?
C29 C85 C116 98.6(4) 2_666 2_666 ?
C92 C91 C9 130.7(8) . 2_666 ?
C92 C91 C21 20.2(5) . 2_666 ?
C92 C91 C7 127.2(10) . 2_666 ?
C95 C91 C92 105.9(10) . . ?
C95 C91 C90 127.3(10) . . ?
C95 C91 C9 109.8(8) . 2_666 ?
C95 C91 C21 87.0(8) . 2_666 ?
C95 C91 C7 24.1(6) . 2_666 ?
C90 C91 C92 115.9(9) . . ?
C90 C91 C9 17.7(6) . 2_666 ?
C90 C91 C21 126.1(8) . 2_666 ?
C90 C91 C7 103.7(10) . 2_666 ?
C9 C91 C21 135.7(7) 2_666 2_666 ?
C20 C91 C92 25.9(8) 2_666 . ?
C20 C91 C95 127.9(12) 2_666 . ?
C20 C91 C90 90.1(11) 2_666 . ?
C20 C91 C9 105.6(11) 2_666 2_666 ?
C20 C91 C21 41.6(9) 2_666 2_666 ?
C20 C91 C7 143.8(12) 2_666 2_666 ?
C7 C91 C9 86.1(9) 2_666 2_666 ?
C7 C91 C21 107.2(9) 2_666 2_666 ?
C8 C91 C92 154(2) 2_666 . ?
C8 C91 C95 88(2) 2_666 . ?
C8 C91 C90 42(2) 2_666 . ?
C8 C91 C9 25(2) 2_666 2_666 ?
C8 C91 C20 130(3) 2_666 2_666 ?
C8 C91 C21 149(2) 2_666 2_666 ?
C8 C91 C7 63.8(19) 2_666 2_666 ?
C60 C59 C58 112.6(9) . . ?
C60 C59 C81 117.5(9) . . ?
C60 C59 C52 140.5(9) . 2_666 ?
C60 C59 C16 11.8(8) . 2_666 ?
C60 C59 C27 102.6(8) . 2_666 ?
C58 C59 C52 95.4(7) . 2_666 ?
C58 C59 C16 102.1(8) . 2_666 ?
C58 C59 C27 13.7(4) . 2_666 ?
C81 C59 C58 122.9(8) . . ?
C81 C59 C52 27.6(4) . 2_666 ?
C81 C59 C16 123.8(9) . 2_666 ?
C81 C59 C27 125.5(8) . 2_666 ?
C15 C59 C60 59.8(19) 2_666 . ?
C15 C59 C58 53.0(17) 2_666 . ?
C15 C59 C81 159(3) 2_666 . ?
C15 C59 C52 142(2) 2_666 2_666 ?
C15 C59 C14 163(3) 2_666 2_666 ?
C15 C59 C16 50.0(18) 2_666 2_666 ?
C15 C59 C27 45.0(16) 2_666 2_666 ?
C14 C59 C60 109.5(12) 2_666 . ?
C14 C59 C58 133.8(12) 2_666 . ?
C14 C59 C81 11.3(7) 2_666 . ?
C14 C59 C52 38.5(7) 2_666 2_666 ?
C14 C59 C16 117.3(11) 2_666 2_666 ?
C14 C59 C27 136.8(11) 2_666 2_666 ?
C16 C59 C52 142.1(8) 2_666 2_666 ?
C16 C59 C27 91.4(7) 2_666 2_666 ?
C27 C59 C52 99.2(6) 2_666 2_666 ?
C176 C175 C214 110.3(8) . . ?
C176 C175 C143 113.2(8) . 2_675 ?
C176 C175 C141 19.6(5) . 2_675 ?
C174 C175 C176 130.1(9) . . ?
C174 C175 C214 103.8(8) . . ?
C174 C175 C143 18.2(5) . 2_675 ?
C174 C175 C141 111.9(8) . 2_675 ?
C214 C175 C143 120.4(8) . 2_675 ?
C214 C175 C141 127.5(8) . 2_675 ?
C143 C175 C141 94.3(6) 2_675 2_675 ?
C142 C175 C176 65.0(17) 2_675 . ?
C142 C175 C174 69.3(16) 2_675 . ?
C142 C175 C214 157(2) 2_675 . ?
C142 C175 C143 51.1(15) 2_675 2_675 ?
C142 C175 C247 152(2) 2_675 2_675 ?
C142 C175 C141 45.4(15) 2_675 2_675 ?
C247 C175 C176 93.1(13) 2_675 . ?
C247 C175 C174 120.9(13) 2_675 . ?
C247 C175 C214 18.0(11) 2_675 . ?
C247 C175 C143 136.1(12) 2_675 2_675 ?
C247 C175 C141 111.4(13) 2_675 2_675 ?
C55 C70 C36 155.4(12) . 2_666 ?
C55 C70 C34 91.4(9) . 2_666 ?
C55 C70 C119 106.7(10) . 2_666 ?
C55 C70 C121 10.6(8) . 2_666 ?
C69 C70 C55 112.2(11) . . ?
C69 C70 C36 73.7(9) . 2_666 ?
C69 C70 C34 143.5(11) . 2_666 ?
C69 C70 C119 6.4(13) . 2_666 ?
C69 C70 C121 101.9(10) . 2_666 ?
C71 C70 C55 119.4(11) . . ?
C71 C70 C69 119.8(11) . . ?
C71 C70 C36 46.6(6) . 2_666 ?
C71 C70 C34 28.2(5) . 2_666 ?
C71 C70 C119 122.4(11) . 2_666 ?
C71 C70 C121 129.6(10) . 2_666 ?
C35 C70 C55 130.2(14) 2_666 . ?
C35 C70 C69 112.6(16) 2_666 . ?
C35 C70 C71 11.5(10) 2_666 . ?
C35 C70 C36 39.0(10) 2_666 2_666 ?
C35 C70 C34 38.8(9) 2_666 2_666 ?
C35 C70 C119 116.2(16) 2_666 2_666 ?
C35 C70 C121 140.6(14) 2_666 2_666 ?
C34 C70 C36 73.9(6) 2_666 2_666 ?
C120 C70 C55 62(2) 2_666 . ?
C120 C70 C69 54(2) 2_666 . ?
C120 C70 C71 168(3) 2_666 . ?
C120 C70 C36 127(3) 2_666 2_666 ?
C120 C70 C35 166(4) 2_666 2_666 ?
C120 C70 C34 152(3) 2_666 2_666 ?
C120 C70 C119 50(2) 2_666 2_666 ?
C120 C70 C121 51(2) 2_666 2_666 ?
C119 C70 C36 77.2(8) 2_666 2_666 ?
C119 C70 C34 143.5(11) 2_666 2_666 ?
C121 C70 C36 157.8(11) 2_666 2_666 ?
C121 C70 C34 101.7(8) 2_666 2_666 ?
C121 C70 C119 96.7(9) 2_666 2_666 ?
N320 C319 C296 130.6(8) . . ?
C383 C319 N320 119.4(8) . . ?
C383 C319 C325 122.3(5) . . ?
C383 C319 C296 11.2(4) . . ?
C325 C319 N320 118.3(8) . . ?
C325 C319 C296 111.1(5) . . ?
N290 C319 N320 13.8(11) . . ?
N290 C319 C383 130.2(9) . . ?
N290 C319 C325 107.0(9) . . ?
N290 C319 C296 141.3(9) . . ?
C289 C319 N320 94.9(11) . . ?
C289 C319 C383 145.4(10) . . ?
C289 C319 C325 24.1(7) . . ?
C289 C319 N290 83.1(12) . . ?
C289 C319 C295 90.5(9) . . ?
C289 C319 C296 134.3(9) . . ?
C295 C319 N320 171.5(10) . . ?
C295 C319 C383 54.9(5) . . ?
C295 C319 C325 67.9(5) . . ?
C295 C319 N290 164.9(10) . . ?
C295 C319 C296 43.9(5) . . ?
C512 C513 C514 108.3(4) . . ?
C71 C72 C73 109.8(6) . . ?
C71 C72 C35 10.9(6) . 2_666 ?
C71 C72 C32 146.5(6) . 2_666 ?
C71 C72 C31 148.4(6) . 2_666 ?
C73 C72 C35 118.7(6) . 2_666 ?
C73 C72 C32 39.9(4) . 2_666 ?
C73 C72 C31 85.5(5) . 2_666 ?
C85 C72 C71 121.7(6) . . ?
C85 C72 C73 115.8(6) . . ?
C85 C72 C35 110.8(6) . 2_666 ?
C85 C72 C32 77.9(5) . 2_666 ?
C85 C72 C31 31.6(4) . 2_666 ?
C35 C72 C31 138.7(6) 2_666 2_666 ?
C34 C72 C71 30.0(15) 2_666 . ?
C34 C72 C73 138.2(17) 2_666 . ?
C34 C72 C85 102.5(15) 2_666 . ?
C34 C72 C35 24.3(14) 2_666 2_666 ?
C34 C72 C33 122.5(18) 2_666 2_666 ?
C34 C72 C32 175.7(17) 2_666 2_666 ?
C34 C72 C31 134.1(16) 2_666 2_666 ?
C34 C72 C30 84.0(15) 2_666 2_666 ?
C33 C72 C71 96.9(8) 2_666 . ?
C33 C72 C73 18.1(7) 2_666 . ?
C33 C72 C85 133.6(9) 2_666 . ?
C33 C72 C35 107.1(9) 2_666 2_666 ?
C33 C72 C32 56.3(7) 2_666 2_666 ?
C33 C72 C31 102.7(8) 2_666 2_666 ?
C33 C72 C30 153.3(9) 2_666 2_666 ?
C32 C72 C35 151.6(6) 2_666 2_666 ?
C32 C72 C31 46.5(4) 2_666 2_666 ?
C30 C72 C71 109.4(7) 2_666 . ?
C30 C72 C73 137.1(7) 2_666 . ?
C30 C72 C85 23.5(4) 2_666 . ?
C30 C72 C35 98.9(6) 2_666 2_666 ?
C30 C72 C32 97.5(6) 2_666 2_666 ?
C30 C72 C31 51.8(4) 2_666 2_666 ?
C328 C329 C330 107.2(13) . . ?
C328 C329 C286 95.9(11) . . ?
C330 C329 C286 14.4(8) . . ?
C287 C329 C328 98(3) . . ?
C287 C329 C330 23(3) . . ?
C287 C329 C288 84(3) . . ?
C287 C329 C286 12(2) . . ?
C288 C329 C328 15.4(16) . . ?
C288 C329 C330 91.9(15) . . ?
C288 C329 C286 81.1(13) . . ?
C67 C66 C109 115.4(12) . . ?
C67 C66 C1 95.5(9) . 2_666 ?
C67 C66 C23 143.9(9) . 2_666 ?
C65 C66 C67 121.9(11) . . ?
C65 C66 C109 109.6(11) . . ?
C65 C66 C1 26.4(6) . 2_666 ?
C65 C66 C23 63.0(9) . 2_666 ?
C109 C66 C1 128.0(10) . 2_666 ?
C109 C66 C23 46.6(6) . 2_666 ?
C2 C66 C67 131(3) 2_666 . ?
C2 C66 C65 37(3) 2_666 . ?
C2 C66 C109 76(3) 2_666 . ?
C2 C66 C3 121(3) 2_666 2_666 ?
C2 C66 C1 53(3) 2_666 2_666 ?
C2 C66 C23 31(3) 2_666 2_666 ?
C3 C66 C67 40.3(9) 2_666 . ?
C3 C66 C65 143.4(12) 2_666 . ?
C3 C66 C109 75.1(11) 2_666 . ?
C3 C66 C1 122.6(12) 2_666 2_666 ?
C3 C66 C23 111.7(11) 2_666 2_666 ?
C1 C66 C23 83.6(9) 2_666 2_666 ?
C69 C68 C106 116.0(11) . . ?
C69 C68 C36 79.7(10) . 2_666 ?
C67 C68 C69 122.9(15) . . ?
C67 C68 C106 107.2(11) . . ?
C67 C68 C36 139.9(11) . 2_666 ?
C67 C68 C119 110.3(14) . 2_666 ?
C106 C68 C36 37.3(5) . 2_666 ?
C4 C68 C69 144.8(18) 2_666 . ?
C4 C68 C67 36.6(8) 2_666 . ?
C4 C68 C106 70.5(10) 2_666 . ?
C4 C68 C36 105.2(11) 2_666 2_666 ?
C4 C68 C119 135.9(19) 2_666 2_666 ?
C119 C68 C69 12.8(10) 2_666 . ?
C119 C68 C106 126.1(12) 2_666 . ?
C119 C68 C36 91.2(10) 2_666 2_666 ?
C118 C68 C69 74(3) 2_666 . ?
C118 C68 C67 140(4) 2_666 . ?
C118 C68 C106 42(3) 2_666 . ?
C118 C68 C36 7(3) 2_666 2_666 ?
C118 C68 C4 107(4) 2_666 2_666 ?
C118 C68 C119 85(3) 2_666 2_666 ?
C98 C97 C101 116.5(13) . . ?
C98 C97 C40 155.9(9) . 2_666 ?
C98 C97 C9 16.9(6) . 2_666 ?
C98 C97 C43 64.1(10) . 2_666 ?
C98 C97 C7 90.9(8) . 2_666 ?
C101 C97 C40 49.8(8) . 2_666 ?
C101 C97 C9 129.7(12) . 2_666 ?
C101 C97 C43 54.1(6) . 2_666 ?
C101 C97 C7 134.8(10) . 2_666 ?
C96 C97 C98 120.5(10) . . ?
C96 C97 C101 110.8(12) . . ?
C96 C97 C40 62.3(11) . 2_666 ?
C96 C97 C9 103.7(9) . 2_666 ?
C96 C97 C43 155.7(9) . 2_666 ?
C96 C97 C7 29.8(6) . 2_666 ?
C40 C97 C9 152.2(8) 2_666 2_666 ?
C40 C97 C43 103.5(9) 2_666 2_666 ?
C40 C97 C7 90.6(10) 2_666 2_666 ?
C43 C97 C9 79.9(10) 2_666 2_666 ?
C43 C97 C7 146.3(9) 2_666 2_666 ?
C7 C97 C9 74.1(7) 2_666 2_666 ?
C42 C97 C98 29.2(12) 2_666 . ?
C42 C97 C101 93.9(16) 2_666 . ?
C42 C97 C96 149.7(16) 2_666 . ?
C42 C97 C40 143.4(17) 2_666 2_666 ?
C42 C97 C9 46.0(13) 2_666 2_666 ?
C42 C97 C43 39.9(13) 2_666 2_666 ?
C42 C97 C7 120.0(15) 2_666 2_666 ?
C41 C97 C98 130.8(17) 2_666 . ?
C41 C97 C101 105.4(18) 2_666 . ?
C41 C97 C96 11.4(12) 2_666 . ?
C41 C97 C40 55.7(16) 2_666 2_666 ?
C41 C97 C9 113.9(16) 2_666 2_666 ?
C41 C97 C43 157.2(17) 2_666 2_666 ?
C41 C97 C7 39.9(13) 2_666 2_666 ?
C41 C97 C42 159(2) 2_666 2_666 ?
C91 C92 C93 108.1(8) . . ?
C91 C92 C8 7.9(7) . 2_666 ?
C91 C92 C19 90.2(10) . 2_666 ?
C91 C92 C22 144.6(8) . 2_666 ?
C93 C92 C8 111.5(8) . 2_666 ?
C93 C92 C19 139.3(9) . 2_666 ?
C93 C92 C22 64.6(8) . 2_666 ?
C110 C92 C91 122.7(12) . . ?
C110 C92 C93 117.3(11) . . ?
C110 C92 C8 115.5(11) . 2_666 ?
C110 C92 C19 32.5(7) . 2_666 ?
C110 C92 C22 52.7(7) . 2_666 ?
C20 C92 C91 40.5(17) 2_666 . ?
C20 C92 C93 140(2) 2_666 . ?
C20 C92 C110 83(2) 2_666 . ?
C20 C92 C21 138(2) 2_666 2_666 ?
C20 C92 C8 34.1(16) 2_666 2_666 ?
C20 C92 C19 50.0(19) 2_666 2_666 ?
C20 C92 C22 122.8(18) 2_666 2_666 ?
C21 C92 C91 121.2(15) 2_666 . ?
C21 C92 C93 22.2(11) 2_666 . ?
C21 C92 C110 95.6(14) 2_666 . ?
C21 C92 C8 121.8(14) 2_666 2_666 ?
C21 C92 C19 117.8(13) 2_666 2_666 ?
C21 C92 C22 43.1(12) 2_666 2_666 ?
C19 C92 C8 83.1(9) 2_666 2_666 ?
C19 C92 C22 79.3(7) 2_666 2_666 ?
C22 C92 C8 138.7(7) 2_666 2_666 ?
C174 C221 C213 95.2(8) . . ?
C174 C221 C143 14.5(5) . 2_675 ?
C174 C221 C241 106.4(9) . 2_675 ?
C174 C221 C248 151.4(8) . 2_675 ?
C222 C221 C174 130.5(11) . . ?
C222 C221 C213 120.5(11) . . ?
C222 C221 C143 116.5(10) . 2_675 ?
C222 C221 C241 25.1(7) . 2_675 ?
C222 C221 C248 53.5(8) . 2_675 ?
C213 C221 C143 108.2(7) . 2_675 ?
C213 C221 C241 140.2(9) . 2_675 ?
C213 C221 C248 68.2(7) . 2_675 ?
C143 C221 C248 151.2(6) 2_675 2_675 ?
C144 C221 C174 59.6(13) 2_675 . ?
C144 C221 C222 75.6(15) 2_675 . ?
C144 C221 C213 151.9(17) 2_675 . ?
C144 C221 C143 45.5(12) 2_675 2_675 ?
C144 C221 C145 169(2) 2_675 2_675 ?
C144 C221 C241 50.7(12) 2_675 2_675 ?
C144 C221 C248 127.9(15) 2_675 2_675 ?
C145 C221 C174 121.4(10) 2_675 . ?
C145 C221 C222 98.9(12) 2_675 . ?
C145 C221 C213 26.2(7) 2_675 . ?
C145 C221 C143 134.3(10) 2_675 2_675 ?
C145 C221 C241 122.8(11) 2_675 2_675 ?
C145 C221 C248 45.4(8) 2_675 2_675 ?
C241 C221 C143 92.1(7) 2_675 2_675 ?
C241 C221 C248 77.5(6) 2_675 2_675 ?
C91 C95 C94 117.2(12) . . ?
C91 C95 C96 117.1(10) . . ?
C91 C95 C8 25.2(6) . 2_666 ?
C91 C95 C41 100.1(8) . 2_666 ?
C91 C95 C122 97.6(10) . 2_666 ?
C94 C95 C96 114.7(12) . . ?
C94 C95 C8 139.0(14) . 2_666 ?
C94 C95 C41 128.7(11) . 2_666 ?
C94 C95 C122 20.5(5) . 2_666 ?
C96 C95 C8 92.3(10) . 2_666 ?
C96 C95 C41 17.0(5) . 2_666 ?
C96 C95 C122 124.9(10) . 2_666 ?
C7 C95 C91 91(2) 2_666 . ?
C7 C95 C94 141(3) 2_666 . ?
C7 C95 C96 28.0(19) 2_666 . ?
C7 C95 C8 66(2) 2_666 2_666 ?
C7 C95 C41 12.6(19) 2_666 2_666 ?
C7 C95 C6 108(3) 2_666 2_666 ?
C7 C95 C122 145(2) 2_666 2_666 ?
C8 C95 C41 75.3(9) 2_666 2_666 ?
C8 C95 C122 118.5(12) 2_666 2_666 ?
C6 C95 C91 144.0(14) 2_666 . ?
C6 C95 C94 34.4(7) 2_666 . ?
C6 C95 C96 80.5(13) 2_666 . ?
C6 C95 C8 151.0(12) 2_666 2_666 ?
C6 C95 C41 95.6(13) 2_666 2_666 ?
C6 C95 C122 49.9(9) 2_666 2_666 ?
C122 C95 C41 133.9(8) 2_666 2_666 ?
C95 C94 C93 103.7(9) . . ?
C95 C94 C105 126.0(13) . . ?
C95 C94 C21 84.9(9) . 2_666 ?
C95 C94 C3 144.9(8) . 2_666 ?
C95 C94 C7 11.7(8) . 2_666 ?
C95 C94 C5 92.0(11) . 2_666 ?
C93 C94 C21 20.0(5) . 2_666 ?
C93 C94 C3 68.7(9) . 2_666 ?
C93 C94 C7 111.6(8) . 2_666 ?
C93 C94 C5 141.1(9) . 2_666 ?
C105 C94 C93 117.1(11) . . ?
C105 C94 C21 126.5(10) . 2_666 ?
C105 C94 C3 48.4(7) . 2_666 ?
C105 C94 C7 114.4(10) . 2_666 ?
C105 C94 C5 34.3(7) . 2_666 ?
C3 C94 C21 80.5(9) 2_666 2_666 ?
C3 C94 C7 138.3(7) 2_666 2_666 ?
C3 C94 C5 77.9(8) 2_666 2_666 ?
C7 C94 C21 92.0(7) 2_666 2_666 ?
C7 C94 C5 80.5(9) 2_666 2_666 ?
C5 C94 C21 137.1(7) 2_666 2_666 ?
C6 C94 C95 49.6(13) 2_666 . ?
C6 C94 C93 143.6(14) 2_666 . ?
C6 C94 C105 77.3(14) 2_666 . ?
C6 C94 C21 124.2(14) 2_666 2_666 ?
C6 C94 C3 116.8(14) 2_666 2_666 ?
C6 C94 C7 38.6(11) 2_666 2_666 ?
C6 C94 C5 43.0(12) 2_666 2_666 ?
C6 C94 C122 140(2) 2_666 2_666 ?
C122 C94 C95 121.7(15) 2_666 . ?
C122 C94 C93 26.4(11) 2_666 . ?
C122 C94 C105 90.9(15) 2_666 . ?
C122 C94 C21 39.2(12) 2_666 2_666 ?
C122 C94 C3 42.6(13) 2_666 2_666 ?
C122 C94 C7 125.6(13) 2_666 2_666 ?
C122 C94 C5 116.3(15) 2_666 2_666 ?
C364 C370 C371 135.0(6) . . ?
C364 C370 C262 85.0(5) . . ?
C364 C370 C266 135.6(6) . . ?
C364 C370 C261 33.0(3) . . ?
C340 C370 C364 112.2(6) . . ?
C340 C370 C371 112.4(7) . . ?
C340 C370 C262 27.2(4) . . ?
C340 C370 C266 23.4(3) . . ?
C340 C370 C261 79.2(6) . . ?
C340 C370 C267 79.9(7) . . ?
C371 C370 C262 139.5(6) . . ?
C371 C370 C266 89.1(6) . . ?
C371 C370 C261 166.5(5) . . ?
C274 C370 C364 25.3(5) . . ?
C274 C370 C340 137.4(8) . . ?
C274 C370 C371 110.0(7) . . ?
C274 C370 C262 110.2(7) . . ?
C274 C370 C266 160.9(8) . . ?
C274 C370 C261 58.2(6) . . ?
C274 C370 C267 142.6(8) . . ?
C268 C370 C364 105.8(8) . . ?
C268 C370 C340 142.0(9) . . ?
C268 C370 C371 30.2(5) . . ?
C268 C370 C262 169.1(8) . . ?
C268 C370 C274 80.5(9) . . ?
C268 C370 C266 118.6(8) . . ?
C268 C370 C261 138.7(8) . . ?
C268 C370 C267 62.2(7) . . ?
C266 C370 C262 50.7(4) . . ?
C261 C370 C262 52.0(5) . . ?
C261 C370 C266 102.7(5) . . ?
C267 C370 C364 167.6(7) . . ?
C267 C370 C371 32.7(4) . . ?
C267 C370 C262 107.1(6) . . ?
C267 C370 C266 56.5(6) . . ?
C267 C370 C261 158.9(6) . . ?
C75 C76 C77 111.0(8) . . ?
C75 C76 C99 121.0(9) . . ?
C75 C76 C46 42.2(5) . 2_666 ?
C75 C76 C51 154.2(10) . 2_666 ?
C75 C76 C47 5.2(8) . 2_666 ?
C77 C76 C99 119.1(10) . . ?
C77 C76 C46 69.8(6) . 2_666 ?
C77 C76 C51 82.1(7) . 2_666 ?
C77 C76 C47 113.8(8) . 2_666 ?
C99 C76 C46 157.8(9) . 2_666 ?
C99 C76 C51 38.1(6) . 2_666 ?
C99 C76 C47 116.1(8) . 2_666 ?
C44 C76 C75 163(3) 2_666 . ?
C44 C76 C77 84(2) 2_666 . ?
C44 C76 C99 53(2) 2_666 . ?
C44 C76 C43 111(2) 2_666 2_666 ?
C44 C76 C45 103(2) 2_666 2_666 ?
C44 C76 C46 148(3) 2_666 2_666 ?
C44 C76 C51 31(3) 2_666 2_666 ?
C44 C76 C47 162(3) 2_666 2_666 ?
C43 C76 C75 55.5(7) 2_666 . ?
C43 C76 C77 163.1(11) 2_666 . ?
C43 C76 C99 68.6(8) 2_666 . ?
C43 C76 C45 144.5(11) 2_666 2_666 ?
C43 C76 C46 97.7(8) 2_666 2_666 ?
C43 C76 C51 106.7(8) 2_666 2_666 ?
C43 C76 C47 51.9(6) 2_666 2_666 ?
C45 C76 C75 89.1(8) 2_666 . ?
C45 C76 C77 26.1(4) 2_666 . ?
C45 C76 C99 145.2(11) 2_666 . ?
C45 C76 C46 46.9(5) 2_666 2_666 ?
C45 C76 C51 107.6(8) 2_666 2_666 ?
C45 C76 C47 93.0(8) 2_666 2_666 ?
C46 C76 C47 46.2(5) 2_666 2_666 ?
C51 C76 C46 149.0(8) 2_666 2_666 ?
C51 C76 C47 149.0(9) 2_666 2_666 ?
C326 C332 C338 120.3(7) . . ?
C326 C332 C283 7.7(10) . . ?
C326 C332 N309 119.3(8) . . ?
C338 C332 C283 113.5(7) . . ?
C281 C332 C326 153.2(10) . . ?
C281 C332 C338 33.5(7) . . ?
C281 C332 C282 92.5(10) . . ?
C281 C332 C283 145.8(10) . . ?
C281 C332 N309 87.1(9) . . ?
C282 C332 C326 60.7(8) . . ?
C282 C332 C338 61.2(6) . . ?
C282 C332 C283 53.2(8) . . ?
C282 C332 N309 166.5(7) . . ?
N309 C332 C338 120.3(6) . . ?
N309 C332 C283 125.9(9) . . ?
C174 C173 C144 39.8(5) . 2_675 ?
C174 C173 C140 97.7(8) . 2_675 ?
C185 C173 C174 119.3(11) . . ?
C185 C173 C144 151.2(11) . 2_675 ?
C185 C173 C140 21.7(5) . 2_675 ?
C172 C173 C174 124.0(12) . . ?
C172 C173 C185 107.0(12) . . ?
C172 C173 C144 84.8(10) . 2_675 ?
C172 C173 C140 125.3(12) . 2_675 ?
C143 C173 C174 8.1(7) 2_675 . ?
C143 C173 C185 115.2(13) 2_675 . ?
C143 C173 C172 131.4(15) 2_675 . ?
C143 C173 C144 46.7(7) 2_675 2_675 ?
C143 C173 C243 157.2(15) 2_675 2_675 ?
C143 C173 C140 93.6(10) 2_675 2_675 ?
C144 C173 C140 132.5(9) 2_675 2_675 ?
C244 C173 C174 123(2) 2_675 . ?
C244 C173 C185 10(2) 2_675 . ?
C244 C173 C172 109(2) 2_675 . ?
C244 C173 C143 117(3) 2_675 2_675 ?
C244 C173 C144 159(3) 2_675 2_675 ?
C244 C173 C243 79(2) 2_675 2_675 ?
C244 C173 C140 26.6(19) 2_675 2_675 ?
C243 C173 C174 149.1(13) 2_675 . ?
C243 C173 C185 78.1(10) 2_675 . ?
C243 C173 C172 29.4(7) 2_675 . ?
C243 C173 C144 112.9(11) 2_675 2_675 ?
C243 C173 C140 97.8(11) 2_675 2_675 ?
C180 C181 C182 124.6(10) . . ?
C180 C181 C193 116.7(9) . . ?
C180 C181 C136 146.4(9) . 2_675 ?
C180 C181 C138 98.6(9) . 2_675 ?
C182 C181 C193 108.0(9) . . ?
C182 C181 C136 66.0(8) . 2_675 ?
C182 C181 C138 26.1(6) . 2_675 ?
C193 C181 C136 42.0(6) . 2_675 ?
C137 C181 C180 158(3) 2_675 . ?
C137 C181 C182 51.0(18) 2_675 . ?
C137 C181 C193 57.7(18) 2_675 . ?
C137 C181 C136 16.9(18) 2_675 2_675 ?
C137 C181 C164 125(2) 2_675 2_675 ?
C137 C181 C138 75.4(19) 2_675 2_675 ?
C164 C181 C180 47.8(8) 2_675 . ?
C164 C181 C182 156.8(11) 2_675 . ?
C164 C181 C193 69.8(8) 2_675 . ?
C164 C181 C136 108.5(8) 2_675 2_675 ?
C164 C181 C138 139.2(10) 2_675 2_675 ?
C138 C181 C193 129.0(9) 2_675 . ?
C138 C181 C136 88.4(8) 2_675 2_675 ?
C181 C180 C179 121.7(12) . . ?
C181 C180 C220 121.9(11) . . ?
C181 C180 C137 5.9(7) . 2_675 ?
C181 C180 C236 80.3(8) . 2_675 ?
C181 C180 C152 124.1(12) . 2_675 ?
C179 C180 C220 107.0(9) . . ?
C179 C180 C137 119.7(11) . 2_675 ?
C179 C180 C236 41.6(8) . 2_675 ?
C179 C180 C152 7.3(12) . 2_675 ?
C220 C180 C137 119.8(9) . 2_675 ?
C220 C180 C236 140.7(8) . 2_675 ?
C220 C180 C152 101.1(9) . 2_675 ?
C137 C180 C236 78.7(7) 2_675 2_675 ?
C153 C180 C181 155.6(15) 2_675 . ?
C153 C180 C179 64.4(12) 2_675 . ?
C153 C180 C220 43.0(10) 2_675 . ?
C153 C180 C137 150.1(14) 2_675 2_675 ?
C153 C180 C164 108.3(16) 2_675 2_675 ?
C153 C180 C236 103.2(13) 2_675 2_675 ?
C153 C180 C152 59.2(11) 2_675 2_675 ?
C164 C180 C181 56.0(8) 2_675 . ?
C164 C180 C179 157.5(13) 2_675 . ?
C164 C180 C220 66.7(10) 2_675 . ?
C164 C180 C137 55.4(7) 2_675 2_675 ?
C164 C180 C236 130.7(11) 2_675 2_675 ?
C164 C180 C152 151.1(12) 2_675 2_675 ?
C152 C180 C137 121.3(10) 2_675 2_675 ?
C152 C180 C236 45.0(8) 2_675 2_675 ?
C180 C179 C178 115.7(13) . . ?
C180 C179 C218 110.1(10) . . ?
C180 C179 C151 143.4(12) . 2_675 ?
C178 C179 C218 117.1(12) . . ?
C178 C179 C151 80.5(9) . 2_675 ?
C218 C179 C151 38.7(7) . 2_675 ?
C153 C179 C180 34.7(6) 2_675 . ?
C153 C179 C178 142.3(16) 2_675 . ?
C153 C179 C218 76.2(9) 2_675 . ?
C153 C179 C151 113.2(11) 2_675 2_675 ?
C153 C179 C236 126.2(15) 2_675 2_675 ?
C236 C179 C180 94.8(12) 2_675 . ?
C236 C179 C178 22.6(7) 2_675 . ?
C236 C179 C218 137.2(14) 2_675 . ?
C236 C179 C151 102.7(10) 2_675 2_675 ?
C152 C179 C180 136(6) 2_675 . ?
C152 C179 C178 82(5) 2_675 . ?
C152 C179 C218 36(5) 2_675 . ?
C152 C179 C151 8(6) 2_675 2_675 ?
C152 C179 C153 108(5) 2_675 2_675 ?
C152 C179 C236 103(5) 2_675 2_675 ?
C179 C178 C187 124.0(11) . . ?
C179 C178 C151 55.9(8) . 2_675 ?
C179 C178 C138 90.7(9) . 2_675 ?
C179 C178 C150 97.3(10) . 2_675 ?
C187 C178 C151 155.6(10) . 2_675 ?
C187 C178 C138 33.3(6) . 2_675 ?
C187 C178 C150 128.4(9) . 2_675 ?
C177 C178 C179 126.2(12) . . ?
C177 C178 C187 101.9(9) . . ?
C177 C178 C151 70.6(8) . 2_675 ?
C177 C178 C138 130.5(10) . 2_675 ?
C177 C178 C152 114.0(12) . 2_675 ?
C177 C178 C150 29.1(7) . 2_675 ?
C138 C178 C151 137.3(8) 2_675 2_675 ?
C236 C178 C179 73(2) 2_675 . ?
C236 C178 C187 54(2) 2_675 . ?
C236 C178 C177 156(3) 2_675 . ?
C236 C178 C151 128(3) 2_675 2_675 ?
C236 C178 C138 25(2) 2_675 2_675 ?
C236 C178 C237 130(3) 2_675 2_675 ?
C236 C178 C152 84(2) 2_675 2_675 ?
C236 C178 C150 163(3) 2_675 2_675 ?
C237 C178 C179 153.0(16) 2_675 . ?
C237 C178 C187 75.7(11) 2_675 . ?
C237 C178 C177 27.6(9) 2_675 . ?
C237 C178 C151 98.2(12) 2_675 2_675 ?
C237 C178 C138 107.4(12) 2_675 2_675 ?
C237 C178 C152 140.9(16) 2_675 2_675 ?
C237 C178 C150 56.8(9) 2_675 2_675 ?
C152 C178 C179 12.2(10) 2_675 . ?
C152 C178 C187 133.4(11) 2_675 . ?
C152 C178 C151 43.8(6) 2_675 2_675 ?
C152 C178 C138 100.6(9) 2_675 2_675 ?
C152 C178 C150 85.2(10) 2_675 2_675 ?
C150 C178 C151 41.5(5) 2_675 2_675 ?
C150 C178 C138 147.6(10) 2_675 2_675 ?
C178 C187 C182 116.0(9) . . ?
C178 C187 C140 123.7(8) . 2_675 ?
C178 C187 C237 39.3(6) . 2_675 ?
C178 C187 C141 82.5(7) . 2_675 ?
C182 C187 C140 103.9(8) . 2_675 ?
C182 C187 C237 150.2(9) . 2_675 ?
C182 C187 C141 142.7(8) . 2_675 ?
C186 C187 C178 110.2(9) . . ?
C186 C187 C182 120.8(9) . . ?
C186 C187 C140 17.0(5) . 2_675 ?
C186 C187 C237 72.3(7) . 2_675 ?
C186 C187 C141 28.0(5) . 2_675 ?
C140 C187 C141 43.7(4) 2_675 2_675 ?
C139 C187 C178 152.4(10) 2_675 . ?
C139 C187 C182 56.8(7) 2_675 . ?
C139 C187 C186 65.0(8) 2_675 . ?
C139 C187 C140 48.1(5) 2_675 2_675 ?
C139 C187 C237 133.5(9) 2_675 2_675 ?
C139 C187 C141 91.3(7) 2_675 2_675 ?
C138 C187 C178 94.4(10) 2_675 . ?
C138 C187 C182 21.9(8) 2_675 . ?
C138 C187 C186 138.2(12) 2_675 . ?
C138 C187 C140 122.2(10) 2_675 2_675 ?
C138 C187 C139 77.5(9) 2_675 2_675 ?
C138 C187 C236 74.0(10) 2_675 2_675 ?
C138 C187 C237 131.2(11) 2_675 2_675 ?
C138 C187 C141 149.5(10) 2_675 2_675 ?
C236 C187 C178 21.8(8) 2_675 . ?
C236 C187 C182 95.9(10) 2_675 . ?
C236 C187 C186 131.2(11) 2_675 . ?
C236 C187 C140 142.4(10) 2_675 2_675 ?
C236 C187 C139 145.8(12) 2_675 2_675 ?
C236 C187 C237 61.1(7) 2_675 2_675 ?
C236 C187 C141 103.9(9) 2_675 2_675 ?
C237 C187 C140 87.8(7) 2_675 2_675 ?
C237 C187 C141 44.3(5) 2_675 2_675 ?
C181 C182 C187 117.7(10) . . ?
C181 C182 C135 114.6(10) . 2_675 ?
C181 C182 C136 68.3(8) . 2_675 ?
C181 C182 C236 81.2(8) . 2_675 ?
C187 C182 C135 106.9(8) . 2_675 ?
C187 C182 C136 143.9(10) . 2_675 ?
C187 C182 C236 37.1(7) . 2_675 ?
C183 C182 C181 110.3(11) . . ?
C183 C182 C187 117.4(10) . . ?
C183 C182 C135 11.5(9) . 2_675 ?
C183 C182 C136 42.1(8) . 2_675 ?
C183 C182 C236 144.5(11) . 2_675 ?
C135 C182 C236 133.1(8) 2_675 2_675 ?
C137 C182 C181 19.1(7) 2_675 . ?
C137 C182 C187 133.6(11) 2_675 . ?
C137 C182 C183 91.6(13) 2_675 . ?
C137 C182 C135 96.9(11) 2_675 2_675 ?
C137 C182 C136 49.5(8) 2_675 2_675 ?
C137 C182 C139 142.6(15) 2_675 2_675 ?
C137 C182 C236 98.7(10) 2_675 2_675 ?
C136 C182 C135 48.2(6) 2_675 2_675 ?
C136 C182 C236 135.7(9) 2_675 2_675 ?
C139 C182 C181 151.0(12) 2_675 . ?
C139 C182 C187 57.2(6) 2_675 . ?
C139 C182 C183 61.1(9) 2_675 . ?
C139 C182 C135 52.0(6) 2_675 2_675 ?
C139 C182 C136 99.3(10) 2_675 2_675 ?
C139 C182 C236 92.2(8) 2_675 2_675 ?
C138 C182 C181 83.4(17) 2_675 . ?
C138 C182 C187 34.9(13) 2_675 . ?
C138 C182 C183 144(2) 2_675 . ?
C138 C182 C135 132.2(18) 2_675 2_675 ?
C138 C182 C137 100.9(17) 2_675 2_675 ?
C138 C182 C136 137(2) 2_675 2_675 ?
C138 C182 C139 90.3(15) 2_675 2_675 ?
C138 C182 C236 2.2(14) 2_675 2_675 ?
C55 O54 C83 110.7(6) . 2_666 ?
C55 O54 C28 72.9(5) . 2_466 ?
C55 O54 C53 41.1(5) . 2_666 ?
C83 O54 C28 87.9(3) 2_666 2_466 ?
C83 O54 C53 69.9(2) 2_666 2_666 ?
C53 O54 C55 111.8(6) . . ?
C53 O54 C83 12.3(4) . 2_666 ?
C53 O54 C28 77.0(4) . 2_466 ?
C53 O54 C28 66.07(12) 2_666 2_466 ?
C53 O54 C53 70.9(4) . 2_666 ?
C53 O54 C121 114.2(6) . 2_666 ?
C121 O54 C55 11.2(8) 2_666 . ?
C121 O54 C83 110.6(5) 2_666 2_666 ?
C121 O54 C28 83.9(5) 2_666 2_466 ?
C121 O54 C53 44.1(4) 2_666 2_666 ?
C55 C112 C120 45.7(8) . 2_666 ?
C55 C112 C1 122.6(11) . 2_666 ?
C111 C112 C55 114.9(11) . . ?
C111 C112 C113 118.1(11) . . ?
C111 C112 C120 69.3(8) . 2_666 ?
C111 C112 C1 15.8(6) . 2_666 ?
C111 C112 C25 59.7(8) . 2_666 ?
C113 C112 C55 118.1(11) . . ?
C113 C112 C120 150.6(10) . 2_666 ?
C113 C112 C1 103.5(9) . 2_666 ?
C120 C112 C1 78.7(7) 2_666 2_666 ?
C26 C112 C55 100.5(19) 2_666 . ?
C26 C112 C111 134(2) 2_666 . ?
C26 C112 C113 17.8(12) 2_666 . ?
C26 C112 C120 138.7(18) 2_666 2_666 ?
C26 C112 C1 118.5(18) 2_666 2_666 ?
C26 C112 C25 76.0(15) 2_666 2_666 ?
C26 C112 C121 100.8(17) 2_666 2_666 ?
C25 C112 C55 156.4(13) 2_666 . ?
C25 C112 C113 58.9(7) 2_666 . ?
C25 C112 C120 123.9(10) 2_666 2_666 ?
C25 C112 C1 46.6(7) 2_666 2_666 ?
C121 C112 C55 5.9(17) 2_666 . ?
C121 C112 C111 117.5(12) 2_666 . ?
C121 C112 C113 118.5(10) 2_666 . ?
C121 C112 C120 48.4(7) 2_666 2_666 ?
C121 C112 C1 126.5(11) 2_666 2_666 ?
C121 C112 C25 162.2(14) 2_666 2_666 ?
C89 C88 C87 122.9(14) . . ?
C89 C88 C110 115.5(9) . . ?
C89 C88 C12 78.8(11) . 2_666 ?
C89 C88 C18 142.1(9) . 2_666 ?
C87 C88 C110 108.0(10) . . ?
C87 C88 C12 45.1(7) . 2_666 ?
C87 C88 C18 68.0(7) . 2_666 ?
C110 C88 C12 144.6(7) . 2_666 ?
C110 C88 C18 39.9(6) . 2_666 ?
C11 C88 C89 29.7(10) 2_666 . ?
C11 C88 C87 95.2(16) 2_666 . ?
C11 C88 C110 142.5(13) 2_666 . ?
C11 C88 C12 50.1(12) 2_666 2_666 ?
C11 C88 C18 146.9(11) 2_666 2_666 ?
C19 C88 C89 84(2) 2_666 . ?
C19 C88 C87 132(2) 2_666 . ?
C19 C88 C110 31.4(19) 2_666 . ?
C19 C88 C11 112(2) 2_666 2_666 ?
C19 C88 C12 142.7(18) 2_666 2_666 ?
C19 C88 C18 68(2) 2_666 2_666 ?
C18 C88 C12 108.7(7) 2_666 2_666 ?
C66 C67 C2 12.3(7) . 2_666 ?
C66 C67 C118 119.3(10) . 2_666 ?
C68 C67 C66 116.6(12) . . ?
C68 C67 C105 109.4(12) . . ?
C68 C67 C2 108.0(11) . 2_666 ?
C68 C67 C118 9.3(10) . 2_666 ?
C105 C67 C66 120.7(11) . . ?
C105 C67 C2 119.8(9) . 2_666 ?
C105 C67 C118 101.5(10) . 2_666 ?
C4 C67 C66 148.1(14) 2_666 . ?
C4 C67 C68 61.0(13) 2_666 . ?
C4 C67 C105 48.5(11) 2_666 . ?
C4 C67 C2 137.1(13) 2_666 2_666 ?
C4 C67 C3 110.4(16) 2_666 2_666 ?
C4 C67 C118 53.5(10) 2_666 2_666 ?
C3 C67 C66 50.6(11) 2_666 . ?
C3 C67 C68 143.9(13) 2_666 . ?
C3 C67 C105 70.1(11) 2_666 . ?
C3 C67 C2 52.1(11) 2_666 2_666 ?
C3 C67 C118 137.5(11) 2_666 2_666 ?
C118 C67 C2 109.3(8) 2_666 2_666 ?
C103 C104 C105 118.2(10) . . ?
C103 C104 C37 75.9(9) . 2_666 ?
C103 C104 C4 144.8(11) . 2_666 ?
C103 C104 C6 72.2(7) . 2_666 ?
C105 C104 C37 144.0(9) . 2_666 ?
C105 C104 C4 40.8(6) . 2_666 ?
C105 C104 C6 46.2(6) . 2_666 ?
C106 C104 C103 121.6(12) . . ?
C106 C104 C105 105.3(10) . . ?
C106 C104 C37 47.0(6) . 2_666 ?
C106 C104 C4 64.5(7) . 2_666 ?
C106 C104 C6 139.6(11) . 2_666 ?
C37 C104 C6 135.9(8) 2_666 2_666 ?
C4 C104 C37 107.8(7) 2_666 2_666 ?
C4 C104 C6 83.2(9) 2_666 2_666 ?
C5 C104 C103 82(3) 2_666 . ?
C5 C104 C105 37(3) 2_666 . ?
C5 C104 C106 136(4) 2_666 . ?
C5 C104 C37 144(3) 2_666 2_666 ?
C5 C104 C4 75(3) 2_666 2_666 ?
C5 C104 C6 10(3) 2_666 2_666 ?
C5 C104 C117 113(3) 2_666 2_666 ?
C117 C104 C103 32.4(8) 2_666 . ?
C117 C104 C105 147.1(13) 2_666 . ?
C117 C104 C106 91.9(13) 2_666 . ?
C117 C104 C37 44.9(10) 2_666 2_666 ?
C117 C104 C4 145.4(13) 2_666 2_666 ?
C117 C104 C6 103.4(11) 2_666 2_666 ?
C97 C98 C10 155.6(9) . 2_666 ?
C97 C98 C43 68.6(10) . 2_666 ?
C97 C98 C8 85.5(8) . 2_666 ?
C97 C98 C41 15.0(5) . 2_666 ?
C90 C98 C97 119.2(10) . . ?
C90 C98 C10 55.8(9) . 2_666 ?
C90 C98 C43 154.0(10) . 2_666 ?
C90 C98 C8 34.2(8) . 2_666 ?
C90 C98 C41 104.3(9) . 2_666 ?
C99 C98 C97 121.4(13) . . ?
C99 C98 C90 106.6(12) . . ?
C99 C98 C10 51.7(8) . 2_666 ?
C99 C98 C43 55.0(7) . 2_666 ?
C99 C98 C8 135.7(11) . 2_666 ?
C99 C98 C41 132.9(12) . 2_666 ?
C9 C98 C97 129.3(16) 2_666 . ?
C9 C98 C90 11.2(13) 2_666 . ?
C9 C98 C99 101.1(17) 2_666 . ?
C9 C98 C10 49.5(14) 2_666 2_666 ?
C9 C98 C43 154.3(15) 2_666 2_666 ?
C9 C98 C42 156(2) 2_666 2_666 ?
C9 C98 C8 43.9(13) 2_666 2_666 ?
C9 C98 C41 114.3(14) 2_666 2_666 ?
C10 C98 C43 106.1(8) 2_666 2_666 ?
C10 C98 C8 88.7(11) 2_666 2_666 ?
C10 C98 C41 149.0(9) 2_666 2_666 ?
C43 C98 C8 146.4(9) 2_666 2_666 ?
C43 C98 C41 82.7(10) 2_666 2_666 ?
C42 C98 C97 26.7(10) 2_666 . ?
C42 C98 C90 145.9(15) 2_666 . ?
C42 C98 C99 101.1(16) 2_666 . ?
C42 C98 C10 151.4(15) 2_666 2_666 ?
C42 C98 C43 46.1(12) 2_666 2_666 ?
C42 C98 C8 111.9(13) 2_666 2_666 ?
C42 C98 C41 41.6(11) 2_666 2_666 ?
C8 C98 C41 70.4(7) 2_666 2_666 ?
C331 C330 C329 107.6(12) . . ?
C331 C330 C285 7.0(10) . . ?
C331 C330 C288 66.5(12) . . ?
C329 C330 C285 112.1(12) . . ?
C329 C330 C288 41.2(12) . . ?
C285 C330 C288 71.1(12) . . ?
C287 C330 C331 101.7(15) . . ?
C287 C330 C329 15.3(17) . . ?
C287 C330 C285 104.7(15) . . ?
C287 C330 C288 38.2(13) . . ?
C286 C330 C331 43.8(16) . . ?
C286 C330 C329 136(3) . . ?
C286 C330 C285 36.9(14) . . ?
C286 C330 C287 122(3) . . ?
C286 C330 C288 101(2) . . ?
C62 C63 C64 124.8(12) . . ?
C62 C63 C109 115.2(11) . . ?
C62 C63 C2 141.8(9) . 2_666 ?
C62 C63 C24 100.9(10) . 2_666 ?
C64 C63 C109 105.7(11) . . ?
C64 C63 C2 60.7(9) . 2_666 ?
C64 C63 C24 24.0(6) . 2_666 ?
C109 C63 C2 45.1(6) . 2_666 ?
C109 C63 C24 122.8(10) . 2_666 ?
C23 C63 C62 141(2) 2_666 . ?
C23 C63 C64 47(2) 2_666 . ?
C23 C63 C109 58.6(19) 2_666 . ?
C23 C63 C2 13.7(18) 2_666 2_666 ?
C23 C63 C22 114(2) 2_666 2_666 ?
C23 C63 C24 65(2) 2_666 2_666 ?
C22 C63 C62 45.9(9) 2_666 . ?
C22 C63 C64 145.0(12) 2_666 . ?
C22 C63 C109 69.3(12) 2_666 . ?
C22 C63 C2 105.2(12) 2_666 2_666 ?
C22 C63 C24 129.9(12) 2_666 2_666 ?
C24 C63 C2 79.0(8) 2_666 2_666 ?
C83 C84 C32 162.0(6) . 2_666 ?
C83 C84 C48 78.0(5) . 2_666 ?
C83 C84 C30 105.6(5) . 2_666 ?
C83 C84 C53 6.2(4) . 2_666 ?
C85 C84 C83 107.3(5) . . ?
C85 C84 C32 71.6(5) . 2_666 ?
C85 C84 C48 159.8(6) . 2_666 ?
C85 C84 C30 7.1(4) . 2_666 ?
C85 C84 C53 108.5(5) . 2_666 ?
C86 C84 C83 125.3(6) . . ?
C86 C84 C85 118.6(7) . . ?
C86 C84 C32 48.4(5) . 2_666 ?
C86 C84 C48 48.9(5) . 2_666 ?
C86 C84 C30 123.4(6) . 2_666 ?
C86 C84 C53 127.4(6) . 2_666 ?
C32 C84 C30 75.4(5) 2_666 2_666 ?
C32 C84 C53 168.2(5) 2_666 2_666 ?
C48 C84 C32 97.2(4) 2_666 2_666 ?
C48 C84 C30 166.9(6) 2_666 2_666 ?
C48 C84 C53 79.0(5) 2_666 2_666 ?
C116 C84 C83 28.6(8) 2_666 . ?
C116 C84 C85 134.4(10) 2_666 . ?
C116 C84 C86 104.7(10) 2_666 . ?
C116 C84 C32 153.1(10) 2_666 2_666 ?
C116 C84 C48 56.0(8) 2_666 2_666 ?
C116 C84 C31 161.9(15) 2_666 2_666 ?
C116 C84 C30 131.3(9) 2_666 2_666 ?
C116 C84 C53 26.2(7) 2_666 2_666 ?
C31 C84 C83 145.3(10) 2_666 . ?
C31 C84 C85 40.1(8) 2_666 . ?
C31 C84 C86 88.3(9) 2_666 . ?
C31 C84 C32 41.3(7) 2_666 2_666 ?
C31 C84 C48 136.5(9) 2_666 2_666 ?
C31 C84 C30 40.4(8) 2_666 2_666 ?
C31 C84 C53 144.3(9) 2_666 2_666 ?
C53 C84 C30 106.1(4) 2_666 2_666 ?
C200 C199 C148 26.2(7) . 2_675 ?
C198 C199 C200 126.9(19) . . ?
C198 C199 C217 121.9(18) . . ?
C198 C199 C229 38.2(11) . 2_675 ?
C198 C199 C231 83.1(16) . 2_675 ?
C198 C199 C148 151(2) . 2_675 ?
C217 C199 C200 101.8(16) . . ?
C217 C199 C148 76.4(13) . 2_675 ?
C229 C199 C200 91.0(12) 2_675 . ?
C229 C199 C217 157(2) 2_675 . ?
C229 C199 C231 121.2(19) 2_675 2_675 ?
C229 C199 C148 117.1(14) 2_675 2_675 ?
C230 C199 C200 53(8) 2_675 . ?
C230 C199 C198 164(10) 2_675 . ?
C230 C199 C217 70(8) 2_675 . ?
C230 C199 C229 132(8) 2_675 2_675 ?
C230 C199 C231 106(7) 2_675 2_675 ?
C230 C199 C148 35(10) 2_675 2_675 ?
C231 C199 C200 140.7(19) 2_675 . ?
C231 C199 C217 40.4(7) 2_675 . ?
C231 C199 C148 116.5(16) 2_675 2_675 ?
C176 C177 C178 120.4(12) . . ?
C176 C177 C216 114.0(12) . . ?
C176 C177 C151 148.9(11) . 2_675 ?
C176 C177 C149 83.5(10) . 2_675 ?
C176 C177 C236 113.5(12) . 2_675 ?
C176 C177 C141 18.9(6) . 2_675 ?
C178 C177 C216 113.7(11) . . ?
C178 C177 C151 70.2(8) . 2_675 ?
C178 C177 C149 140.1(11) . 2_675 ?
C178 C177 C236 7.0(8) . 2_675 ?
C178 C177 C141 102.0(10) . 2_675 ?
C216 C177 C151 44.0(7) . 2_675 ?
C216 C177 C149 31.0(7) . 2_675 ?
C216 C177 C236 118.5(11) . 2_675 ?
C216 C177 C141 130.5(11) . 2_675 ?
C149 C177 C151 74.0(8) 2_675 2_675 ?
C236 C177 C151 75.7(8) 2_675 2_675 ?
C236 C177 C149 142.4(10) 2_675 2_675 ?
C237 C177 C176 79.7(19) 2_675 . ?
C237 C177 C178 44.7(17) 2_675 . ?
C237 C177 C216 156(2) 2_675 . ?
C237 C177 C151 115(2) 2_675 2_675 ?
C237 C177 C149 158(2) 2_675 2_675 ?
C237 C177 C236 39.0(16) 2_675 2_675 ?
C237 C177 C141 60.9(17) 2_675 2_675 ?
C237 C177 C150 144(3) 2_675 2_675 ?
C141 C177 C151 151.8(8) 2_675 2_675 ?
C141 C177 C149 101.1(9) 2_675 2_675 ?
C141 C177 C236 95.1(10) 2_675 2_675 ?
C150 C177 C176 130.3(18) 2_675 . ?
C150 C177 C178 99.8(17) 2_675 . ?
C150 C177 C216 16.3(12) 2_675 . ?
C150 C177 C151 29.6(13) 2_675 2_675 ?
C150 C177 C149 47.2(12) 2_675 2_675 ?
C150 C177 C236 105.4(17) 2_675 2_675 ?
C150 C177 C141 146.1(17) 2_675 2_675 ?
C175 C214 C213 105.2(9) . . ?
C175 C214 C149 99.5(9) . 2_675 ?
C175 C214 C142 6.0(6) . 2_675 ?
C175 C214 C147 154.9(8) . 2_675 ?
C215 C214 C175 125.0(10) . . ?
C215 C214 C213 117.3(11) . . ?
C215 C214 C149 27.4(6) . 2_675 ?
C215 C214 C142 122.8(9) . 2_675 ?
C215 C214 C147 55.4(7) . 2_675 ?
C213 C214 C149 142.3(11) . 2_675 ?
C213 C214 C142 103.1(8) . 2_675 ?
C213 C214 C147 63.1(8) . 2_675 ?
C146 C214 C175 129.5(12) 2_675 . ?
C146 C214 C215 98.1(12) 2_675 . ?
C146 C214 C213 24.4(9) 2_675 . ?
C146 C214 C149 125.4(13) 2_675 2_675 ?
C146 C214 C142 127.5(11) 2_675 2_675 ?
C146 C214 C147 42.8(9) 2_675 2_675 ?
C149 C214 C142 98.5(8) 2_675 2_675 ?
C149 C214 C147 82.6(8) 2_675 2_675 ?
C142 C214 C147 149.0(7) 2_675 2_675 ?
C247 C214 C175 36(2) 2_675 . ?
C247 C214 C215 91(2) 2_675 . ?
C247 C214 C213 139(3) 2_675 . ?
C247 C214 C146 162(3) 2_675 2_675 ?
C247 C214 C149 64(2) 2_675 2_675 ?
C247 C214 C142 37(2) 2_675 2_675 ?
C247 C214 C147 142(3) 2_675 2_675 ?
C91 C90 C98 115.9(10) . . ?
C91 C90 C20 36.3(6) . 2_666 ?
C91 C90 C10 155.9(10) . 2_666 ?
C98 C90 C20 142.1(10) . 2_666 ?
C98 C90 C10 70.0(9) . 2_666 ?
C89 C90 C91 121.9(11) . . ?
C89 C90 C98 111.0(11) . . ?
C89 C90 C20 85.7(10) . 2_666 ?
C89 C90 C10 42.1(7) . 2_666 ?
C9 C90 C91 126.2(19) 2_666 . ?
C9 C90 C98 11.7(13) 2_666 . ?
C9 C90 C89 105.2(17) 2_666 . ?
C9 C90 C20 153.8(19) 2_666 2_666 ?
C9 C90 C10 63.2(15) 2_666 2_666 ?
C9 C90 C8 102(2) 2_666 2_666 ?
C10 C90 C20 124.6(11) 2_666 2_666 ?
C8 C90 C91 24.3(10) 2_666 . ?
C8 C90 C98 92.7(14) 2_666 . ?
C8 C90 C89 144.0(15) 2_666 . ?
C8 C90 C20 60.0(11) 2_666 2_666 ?
C8 C90 C10 155.5(13) 2_666 2_666 ?
C76 C75 C74 108.9(8) . . ?
C76 C75 C101 118.1(9) . . ?
C76 C75 C39 149.6(10) . 2_666 ?
C76 C75 C44 4.4(8) . 2_666 ?
C76 C75 C45 41.9(6) . 2_666 ?
C74 C75 C101 115.2(9) . . ?
C74 C75 C39 81.2(7) . 2_666 ?
C74 C75 C44 112.9(8) . 2_666 ?
C74 C75 C45 69.6(6) . 2_666 ?
C101 C75 C39 37.0(5) . 2_666 ?
C101 C75 C44 116.5(8) . 2_666 ?
C101 C75 C45 152.1(9) . 2_666 ?
C39 C75 C44 149.9(8) 2_666 2_666 ?
C39 C75 C45 147.4(7) 2_666 2_666 ?
C43 C75 C76 54.3(7) 2_666 . ?
C43 C75 C74 156.9(11) 2_666 . ?
C43 C75 C101 69.2(7) 2_666 . ?
C43 C75 C39 106.2(8) 2_666 2_666 ?
C43 C75 C44 51.0(6) 2_666 2_666 ?
C43 C75 C45 96.1(8) 2_666 2_666 ?
C43 C75 C46 143.6(11) 2_666 2_666 ?
C45 C75 C44 45.1(4) 2_666 2_666 ?
C46 C75 C76 89.4(8) 2_666 . ?
C46 C75 C74 27.9(4) 2_666 . ?
C46 C75 C101 143.1(10) 2_666 . ?
C46 C75 C39 107.7(8) 2_666 2_666 ?
C46 C75 C44 92.6(8) 2_666 2_666 ?
C46 C75 C45 47.5(5) 2_666 2_666 ?
C47 C75 C76 161(3) 2_666 . ?
C47 C75 C74 81(2) 2_666 . ?
C47 C75 C101 44(2) 2_666 . ?
C47 C75 C39 12(3) 2_666 2_666 ?
C47 C75 C44 160(2) 2_666 2_666 ?
C47 C75 C43 111(2) 2_666 2_666 ?
C47 C75 C45 150(2) 2_666 2_666 ?
C47 C75 C46 105(2) 2_666 2_666 ?
C78 C77 C76 126.1(8) . . ?
C78 C77 C86 113.4(7) . . ?
C78 C77 C49 4.5(7) . 2_666 ?
C78 C77 C44 111.0(9) . 2_666 ?
C78 C77 C46 153.1(7) . 2_666 ?
C76 C77 C86 106.7(7) . . ?
C76 C77 C49 128.9(8) . 2_666 ?
C76 C77 C44 20.2(6) . 2_666 ?
C76 C77 C46 66.2(6) . 2_666 ?
C86 C77 C49 108.9(6) . 2_666 ?
C86 C77 C46 43.1(4) . 2_666 ?
C49 C77 C46 148.8(7) 2_666 2_666 ?
C44 C77 C86 126.9(8) 2_666 . ?
C44 C77 C49 114.7(9) 2_666 2_666 ?
C44 C77 C46 85.5(7) 2_666 2_666 ?
C45 C77 C78 173.1(15) 2_666 . ?
C45 C77 C76 60.3(12) 2_666 . ?
C45 C77 C86 60.3(12) 2_666 . ?
C45 C77 C49 169.0(14) 2_666 2_666 ?
C45 C77 C44 75.8(13) 2_666 2_666 ?
C45 C77 C46 23.0(12) 2_666 2_666 ?
C45 C77 C48 115.6(14) 2_666 2_666 ?
C48 C77 C78 57.5(7) 2_666 . ?
C48 C77 C76 164.3(10) 2_666 . ?
C48 C77 C86 61.5(6) 2_666 . ?
C48 C77 C49 53.8(6) 2_666 2_666 ?
C48 C77 C44 168.2(11) 2_666 2_666 ?
C48 C77 C46 104.1(7) 2_666 2_666 ?
C199 C200 C215 107.7(12) . . ?
C199 C200 C229 41.8(10) . 2_675 ?
C199 C200 C232 116.4(12) . 2_675 ?
C201 C200 C199 118.8(13) . . ?
C201 C200 C215 118.2(10) . . ?
C201 C200 C229 78.6(8) . 2_675 ?
C201 C200 C232 3.2(8) . 2_675 ?
C215 C200 C229 143.5(8) . 2_675 ?
C215 C200 C232 121.4(9) . 2_675 ?
C147 C200 C199 159.2(16) 2_675 . ?
C147 C200 C201 45.3(8) 2_675 . ?
C147 C200 C215 77.7(9) 2_675 . ?
C147 C200 C229 123.7(9) 2_675 2_675 ?
C147 C200 C230 165.8(12) 2_675 2_675 ?
C147 C200 C232 48.2(7) 2_675 2_675 ?
C230 C200 C199 7.2(16) 2_675 . ?
C230 C200 C201 125.7(11) 2_675 . ?
C230 C200 C215 103.9(10) 2_675 . ?
C230 C200 C229 47.9(7) 2_675 2_675 ?
C230 C200 C232 123.2(10) 2_675 2_675 ?
C148 C200 C199 88.3(18) 2_675 . ?
C148 C200 C201 145.5(19) 2_675 . ?
C148 C200 C215 27.4(14) 2_675 . ?
C148 C200 C229 129.9(17) 2_675 2_675 ?
C148 C200 C147 102.4(17) 2_675 2_675 ?
C148 C200 C230 82.7(15) 2_675 2_675 ?
C148 C200 C232 148.6(18) 2_675 2_675 ?
C232 C200 C229 75.8(6) 2_675 2_675 ?
C170 C171 C172 122.8(12) . . ?
C170 C171 C184 114.1(11) . . ?
C170 C171 C133 9.4(13) . 2_675 ?
C170 C171 C135 87.7(9) . 2_675 ?
C170 C171 C242 94.1(9) . 2_675 ?
C170 C171 C245 51.9(7) . 2_675 ?
C172 C171 C135 128.6(11) . 2_675 ?
C172 C171 C242 29.3(7) . 2_675 ?
C172 C171 C245 71.9(9) . 2_675 ?
C184 C171 C172 110.5(11) . . ?
C184 C171 C133 121.4(13) . 2_675 ?
C184 C171 C135 26.5(6) . 2_675 ?
C184 C171 C242 135.5(10) . 2_675 ?
C184 C171 C245 152.0(10) . 2_675 ?
C134 C171 C170 68.1(17) 2_675 . ?
C134 C171 C172 151(2) 2_675 . ?
C134 C171 C184 47.4(16) 2_675 . ?
C134 C171 C133 76.6(17) 2_675 2_675 ?
C134 C171 C135 24.1(15) 2_675 2_675 ?
C134 C171 C242 151(2) 2_675 2_675 ?
C134 C171 C243 133(2) 2_675 2_675 ?
C134 C171 C245 118.0(19) 2_675 2_675 ?
C133 C171 C172 113.4(15) 2_675 . ?
C133 C171 C135 94.9(11) 2_675 2_675 ?
C133 C171 C242 84.7(12) 2_675 2_675 ?
C133 C171 C245 42.6(10) 2_675 2_675 ?
C242 C171 C135 142.3(9) 2_675 2_675 ?
C243 C171 C170 145.5(14) 2_675 . ?
C243 C171 C172 25.0(8) 2_675 . ?
C243 C171 C184 86.9(12) 2_675 . ?
C243 C171 C133 136.5(17) 2_675 2_675 ?
C243 C171 C135 108.7(12) 2_675 2_675 ?
C243 C171 C242 54.2(9) 2_675 2_675 ?
C243 C171 C245 96.6(11) 2_675 2_675 ?
C245 C171 C135 130.5(9) 2_675 2_675 ?
C245 C171 C242 42.7(6) 2_675 2_675 ?
C81 C80 C87 117.7(9) . . ?
C81 C80 C49 66.1(6) . 2_666 ?
C81 C80 C50 106.4(11) . 2_666 ?
C81 C80 C14 17.8(4) . 2_666 ?
C79 C80 C81 112.4(9) . . ?
C79 C80 C87 119.2(10) . . ?
C79 C80 C49 46.6(6) . 2_666 ?
C79 C80 C50 6.2(11) . 2_666 ?
C79 C80 C14 128.5(9) . 2_666 ?
C87 C80 C49 152.6(8) . 2_666 ?
C87 C80 C50 123.1(12) . 2_666 ?
C87 C80 C14 100.2(8) . 2_666 ?
C13 C80 C81 76.8(12) 2_666 . ?
C13 C80 C79 156.2(15) 2_666 . ?
C13 C80 C87 42.7(10) 2_666 . ?
C13 C80 C49 139.2(13) 2_666 2_666 ?
C13 C80 C50 156.0(15) 2_666 2_666 ?
C13 C80 C12 105.3(18) 2_666 2_666 ?
C13 C80 C14 59.0(10) 2_666 2_666 ?
C50 C80 C49 40.8(9) 2_666 2_666 ?
C12 C80 C81 161.3(11) 2_666 . ?
C12 C80 C79 58.9(11) 2_666 . ?
C12 C80 C87 62.7(11) 2_666 . ?
C12 C80 C49 104.7(12) 2_666 2_666 ?
C12 C80 C50 64.2(13) 2_666 2_666 ?
C12 C80 C14 156.3(12) 2_666 2_666 ?
C14 C80 C49 83.2(6) 2_666 2_666 ?
C14 C80 C50 122.3(11) 2_666 2_666 ?
C210 C211 C203 121.6(10) . . ?
C210 C211 C212 118.7(10) . . ?
C210 C211 C123 11.1(8) . 2_675 ?
C210 C211 C234 103.3(10) . 2_675 ?
C210 C211 C232 152.8(10) . 2_675 ?
C203 C211 C212 106.4(8) . . ?
C203 C211 C123 129.7(8) . 2_675 ?
C203 C211 C232 64.2(7) . 2_675 ?
C212 C211 C123 107.7(7) . 2_675 ?
C212 C211 C232 43.2(6) . 2_675 ?
C233 C211 C210 169.7(19) 2_675 . ?
C233 C211 C203 58.3(12) 2_675 . ?
C233 C211 C212 54.9(12) 2_675 . ?
C233 C211 C123 160.9(16) 2_675 2_675 ?
C233 C211 C248 113.7(15) 2_675 2_675 ?
C233 C211 C234 77.8(12) 2_675 2_675 ?
C233 C211 C232 17.1(12) 2_675 2_675 ?
C123 C211 C232 144.2(8) 2_675 2_675 ?
C248 C211 C210 62.6(9) 2_675 . ?
C248 C211 C203 159.7(11) 2_675 . ?
C248 C211 C212 59.8(7) 2_675 . ?
C248 C211 C123 52.1(6) 2_675 2_675 ?
C248 C211 C234 160.6(11) 2_675 2_675 ?
C248 C211 C232 102.9(8) 2_675 2_675 ?
C234 C211 C203 20.0(5) 2_675 . ?
C234 C211 C212 125.7(8) 2_675 . ?
C234 C211 C123 112.5(8) 2_675 2_675 ?
C234 C211 C232 84.1(7) 2_675 2_675 ?
C379 C315 C316 45.9(11) . . ?
C379 C315 N314 61.8(13) . . ?
N314 C315 C316 107.3(10) . . ?
C189 C170 C171 121.8(11) . . ?
C189 C170 C169 108.3(9) . . ?
C189 C170 C245 146.8(10) . 2_675 ?
C169 C170 C171 119.3(10) . . ?
C169 C170 C245 44.4(7) . 2_675 ?
C134 C170 C171 29.4(7) 2_675 . ?
C134 C170 C189 93.1(11) 2_675 . ?
C134 C170 C169 144.5(11) 2_675 . ?
C134 C170 C132 122.0(11) 2_675 2_675 ?
C134 C170 C245 103.9(11) 2_675 2_675 ?
C133 C170 C171 88(6) 2_675 . ?
C133 C170 C189 132(7) 2_675 . ?
C133 C170 C169 31(6) 2_675 . ?
C133 C170 C134 114(7) 2_675 2_675 ?
C133 C170 C132 103(6) 2_675 2_675 ?
C133 C170 C245 15(6) 2_675 2_675 ?
C132 C170 C171 146.3(11) 2_675 . ?
C132 C170 C189 32.3(6) 2_675 . ?
C132 C170 C169 76.1(9) 2_675 . ?
C132 C170 C245 117.7(11) 2_675 2_675 ?
C245 C170 C171 75.7(9) 2_675 . ?
C61 C62 C110 108.6(11) . . ?
C61 C62 C23 109.4(9) . 2_666 ?
C61 C62 C17 5.8(11) . 2_666 ?
C63 C62 C61 114.8(11) . . ?
C63 C62 C110 123.4(10) . . ?
C63 C62 C23 12.3(6) . 2_666 ?
C63 C62 C17 119.4(10) . 2_666 ?
C110 C62 C23 118.6(7) . 2_666 ?
C110 C62 C17 102.8(11) . 2_666 ?
C22 C62 C61 141.7(11) 2_666 . ?
C22 C62 C63 47.3(10) 2_666 . ?
C22 C62 C110 76.1(10) 2_666 . ?
C22 C62 C23 44.8(9) 2_666 2_666 ?
C22 C62 C17 141.5(9) 2_666 2_666 ?
C18 C62 C61 64.2(13) 2_666 . ?
C18 C62 C63 148.6(13) 2_666 . ?
C18 C62 C110 44.5(11) 2_666 . ?
C18 C62 C23 136.6(11) 2_666 2_666 ?
C18 C62 C22 112.0(15) 2_666 2_666 ?
C18 C62 C17 58.4(13) 2_666 2_666 ?
C17 C62 C23 113.2(7) 2_666 2_666 ?
C177 C216 C148 143.8(9) . 2_675 ?
C215 C216 C177 117.5(9) . . ?
C215 C216 C148 30.6(6) . 2_675 ?
C217 C216 C177 128.0(10) . . ?
C217 C216 C215 99.8(9) . . ?
C217 C216 C151 42.2(6) . 2_675 ?
C217 C216 C148 69.9(8) . 2_675 ?
C151 C216 C177 88.7(10) 2_675 . ?
C151 C216 C215 139.2(9) 2_675 . ?
C151 C216 C148 111.4(9) 2_675 2_675 ?
C149 C216 C177 97.8(12) 2_675 . ?
C149 C216 C215 24.8(9) 2_675 . ?
C149 C216 C217 124.5(13) 2_675 . ?
C149 C216 C151 162.0(12) 2_675 2_675 ?
C149 C216 C148 54.9(9) 2_675 2_675 ?
C150 C216 C177 19.5(15) 2_675 . ?
C150 C216 C215 136.7(18) 2_675 . ?
C150 C216 C217 112.4(16) 2_675 . ?
C150 C216 C151 71.0(14) 2_675 2_675 ?
C150 C216 C149 117.1(19) 2_675 2_675 ?
C150 C216 C148 158.6(18) 2_675 2_675 ?
C73 C74 C75 128.1(8) . . ?
C73 C74 C86 114.9(7) . . ?
C73 C74 C33 5.5(5) . 2_666 ?
C73 C74 C45 153.4(6) . 2_666 ?
C73 C74 C47 108.3(8) . 2_666 ?
C75 C74 C86 107.5(7) . . ?
C75 C74 C33 132.4(7) . 2_666 ?
C75 C74 C45 66.2(6) . 2_666 ?
C75 C74 C47 21.3(6) . 2_666 ?
C86 C74 C33 109.4(6) . 2_666 ?
C86 C74 C45 42.3(4) . 2_666 ?
C33 C74 C45 148.4(6) 2_666 2_666 ?
C32 C74 C73 54.9(7) 2_666 . ?
C32 C74 C75 172.6(10) 2_666 . ?
C32 C74 C86 66.4(7) 2_666 . ?
C32 C74 C33 50.1(6) 2_666 2_666 ?
C32 C74 C45 108.3(8) 2_666 2_666 ?
C32 C74 C47 163.1(11) 2_666 2_666 ?
C46 C74 C73 167.4(14) 2_666 . ?
C46 C74 C75 63.1(11) 2_666 . ?
C46 C74 C86 60.9(11) 2_666 . ?
C46 C74 C33 164.4(13) 2_666 2_666 ?
C46 C74 C32 114.9(14) 2_666 2_666 ?
C46 C74 C45 30.0(10) 2_666 2_666 ?
C46 C74 C47 81.8(12) 2_666 2_666 ?
C47 C74 C86 128.2(8) 2_666 . ?
C47 C74 C33 113.1(8) 2_666 2_666 ?
C47 C74 C45 87.5(7) 2_666 2_666 ?
C63 C64 C2 74.9(9) . 2_666 ?
C63 C64 C1 117.3(10) . 2_666 ?
C63 C64 C16 85.7(9) . 2_666 ?
C63 C64 C25 151.2(9) . 2_666 ?
C65 C64 C63 110.8(11) . . ?
C65 C64 C114 122.1(10) . . ?
C65 C64 C2 36.1(7) . 2_666 ?
C65 C64 C1 15.5(5) . 2_666 ?
C65 C64 C16 140.9(8) . 2_666 ?
C65 C64 C25 60.4(7) . 2_666 ?
C114 C64 C63 115.2(12) . . ?
C114 C64 C2 141.0(10) . 2_666 ?
C114 C64 C1 107.7(9) . 2_666 ?
C114 C64 C16 29.5(7) . 2_666 ?
C114 C64 C25 62.3(7) . 2_666 ?
C2 C64 C1 43.8(6) 2_666 2_666 ?
C2 C64 C16 135.3(8) 2_666 2_666 ?
C1 C64 C16 125.5(7) 2_666 2_666 ?
C23 C64 C63 25.2(9) 2_666 . ?
C23 C64 C65 85.8(13) 2_666 . ?
C23 C64 C114 131.1(13) 2_666 . ?
C23 C64 C2 49.8(11) 2_666 2_666 ?
C23 C64 C1 92.2(13) 2_666 2_666 ?
C23 C64 C16 103.3(12) 2_666 2_666 ?
C23 C64 C25 132.9(13) 2_666 2_666 ?
C24 C64 C63 99(2) 2_666 . ?
C24 C64 C65 131.3(19) 2_666 . ?
C24 C64 C114 16.6(16) 2_666 . ?
C24 C64 C2 137.1(18) 2_666 2_666 ?
C24 C64 C1 115.9(17) 2_666 2_666 ?
C24 C64 C23 115(2) 2_666 2_666 ?
C24 C64 C16 13.4(17) 2_666 2_666 ?
C24 C64 C25 74.9(16) 2_666 2_666 ?
C25 C64 C2 90.5(9) 2_666 2_666 ?
C25 C64 C1 47.7(7) 2_666 2_666 ?
C25 C64 C16 87.8(8) 2_666 2_666 ?
C58 O115 C85 65.8(4) . 2_466 ?
C58 O115 C30 113.8(6) . . ?
C58 O115 C30 60.1(4) . 2_466 ?
C58 O115 C27 13.5(4) . 2_666 ?
C85 O115 C30 5.724(18) 2_466 2_466 ?
C30 O115 C85 61.0(4) . 2_466 ?
C30 O115 C30 64.7(4) . 2_466 ?
C30 O115 C27 107.0(5) . 2_666 ?
C27 O115 C85 69.0(3) 2_666 2_466 ?
C27 O115 C30 63.3(3) 2_666 2_466 ?
C103 C102 C101 101.1(9) . . ?
C103 C102 C37 86.3(8) . 2_666 ?
C101 C102 C37 153.7(7) . 2_666 ?
C39 C102 C103 145.4(13) 2_666 . ?
C39 C102 C101 44.3(8) 2_666 . ?
C39 C102 C38 68.5(11) 2_666 2_666 ?
C39 C102 C37 125.1(12) 2_666 2_666 ?
C39 C102 C117 171.4(10) 2_666 2_666 ?
C39 C102 C108 88.6(11) 2_666 . ?
C40 C102 C103 41.3(11) 2_666 . ?
C40 C102 C101 64.5(13) 2_666 . ?
C40 C102 C39 106.1(17) 2_666 2_666 ?
C40 C102 C38 171.6(13) 2_666 2_666 ?
C40 C102 C37 127.5(15) 2_666 2_666 ?
C40 C102 C117 72.9(12) 2_666 2_666 ?
C40 C102 C108 161.8(15) 2_666 . ?
C38 C102 C103 141.8(9) 2_666 . ?
C38 C102 C101 108.5(9) 2_666 . ?
C38 C102 C37 56.8(6) 2_666 2_666 ?
C117 C102 C103 31.9(5) 2_666 . ?
C117 C102 C101 131.2(9) 2_666 . ?
C117 C102 C38 111.4(9) 2_666 2_666 ?
C117 C102 C37 54.7(7) 2_666 2_666 ?
C117 C102 C108 91.0(8) 2_666 . ?
C108 C102 C103 121.6(9) . . ?
C108 C102 C101 125.4(9) . . ?
C108 C102 C38 20.4(5) . 2_666 ?
C108 C102 C37 36.6(5) . 2_666 ?
C200 C201 C202 117.5(11) . . ?
C200 C201 C212 123.2(11) . . ?
C200 C201 C228 98.5(10) . 2_675 ?
C200 C201 C233 157.8(11) . 2_675 ?
C200 C201 C148 11.2(6) . 2_675 ?
C202 C201 C228 20.5(7) . 2_675 ?
C202 C201 C233 66.5(8) . 2_675 ?
C202 C201 C148 126.3(10) . 2_675 ?
C212 C201 C202 109.7(10) . . ?
C212 C201 C228 130.0(11) . 2_675 ?
C212 C201 C233 44.0(6) . 2_675 ?
C212 C201 C148 112.0(9) . 2_675 ?
C228 C201 C233 87.0(9) 2_675 2_675 ?
C228 C201 C148 108.3(10) 2_675 2_675 ?
C233 C201 C148 149.3(9) 2_675 2_675 ?
C147 C201 C200 52.1(10) 2_675 . ?
C147 C201 C202 166.3(14) 2_675 . ?
C147 C201 C212 75.3(11) 2_675 . ?
C147 C201 C228 150.5(14) 2_675 2_675 ?
C147 C201 C233 119.2(12) 2_675 2_675 ?
C147 C201 C148 42.2(8) 2_675 2_675 ?
C232 C201 C200 169(3) 2_675 . ?
C232 C201 C202 53(2) 2_675 . ?
C232 C201 C212 68(2) 2_675 . ?
C232 C201 C228 71(2) 2_675 2_675 ?
C232 C201 C233 31(2) 2_675 2_675 ?
C232 C201 C147 138(3) 2_675 2_675 ?
C232 C201 C148 180(3) 2_675 2_675 ?
C66 C65 C23 68.8(8) . 2_666 ?
C66 C65 C24 117.4(10) . 2_666 ?
C66 C65 C25 151.2(9) . 2_666 ?
C64 C65 C66 109.3(10) . . ?
C64 C65 C111 118.9(10) . . ?
C64 C65 C23 40.6(7) . 2_666 ?
C64 C65 C24 15.9(6) . 2_666 ?
C64 C65 C25 62.9(8) . 2_666 ?
C111 C65 C66 120.0(11) . . ?
C111 C65 C23 142.8(9) . 2_666 ?
C111 C65 C24 103.8(9) . 2_666 ?
C111 C65 C25 56.4(7) . 2_666 ?
C2 C65 C66 16.7(10) 2_666 . ?
C2 C65 C64 94.0(13) 2_666 . ?
C2 C65 C111 126.5(13) 2_666 . ?
C2 C65 C23 53.4(11) 2_666 2_666 ?
C2 C65 C24 100.9(13) 2_666 2_666 ?
C2 C65 C25 137.7(12) 2_666 2_666 ?
C1 C65 C66 95(2) 2_666 . ?
C1 C65 C64 134.7(17) 2_666 . ?
C1 C65 C111 25.3(15) 2_666 . ?
C1 C65 C2 102(2) 2_666 2_666 ?
C1 C65 C23 136.2(16) 2_666 2_666 ?
C1 C65 C24 118.8(16) 2_666 2_666 ?
C1 C65 C25 77.4(15) 2_666 2_666 ?
C23 C65 C24 50.0(7) 2_666 2_666 ?
C25 C65 C23 97.7(9) 2_666 2_666 ?
C25 C65 C24 48.9(7) 2_666 2_666 ?
C79 C100 C89 122.4(11) . . ?
C79 C100 C99 122.0(10) . . ?
C79 C100 C11 95.2(10) . 2_666 ?
C79 C100 C12 43.7(7) . 2_666 ?
C89 C100 C11 28.1(4) . 2_666 ?
C89 C100 C12 79.5(8) . 2_666 ?
C99 C100 C89 102.9(11) . . ?
C99 C100 C11 128.7(11) . 2_666 ?
C99 C100 C12 151.5(7) . 2_666 ?
C10 C100 C79 160.7(13) 2_666 . ?
C10 C100 C89 42.4(9) 2_666 . ?
C10 C100 C99 63.7(13) 2_666 . ?
C10 C100 C11 70.5(11) 2_666 2_666 ?
C10 C100 C50 163.1(14) 2_666 2_666 ?
C10 C100 C12 121.6(14) 2_666 2_666 ?
C11 C100 C12 51.7(7) 2_666 2_666 ?
C50 C100 C79 16.7(12) 2_666 . ?
C50 C100 C89 137.5(14) 2_666 . ?
C50 C100 C99 106.4(13) 2_666 . ?
C50 C100 C11 111.3(14) 2_666 2_666 ?
C50 C100 C12 60.2(11) 2_666 2_666 ?
C51 C100 C79 80.7(15) 2_666 . ?
C51 C100 C89 150.5(19) 2_666 . ?
C51 C100 C99 47.7(12) 2_666 . ?
C51 C100 C10 110(2) 2_666 2_666 ?
C51 C100 C11 167.2(14) 2_666 2_666 ?
C51 C100 C50 64.0(16) 2_666 2_666 ?
C51 C100 C12 124.0(16) 2_666 2_666 ?
C60 C114 C64 122.8(11) . . ?
C60 C114 C113 109.4(10) . . ?
C60 C114 C15 42.6(7) . 2_666 ?
C60 C114 C25 150.0(9) . 2_666 ?
C64 C114 C113 117.0(10) . . ?
C64 C114 C15 153.5(8) . 2_666 ?
C64 C114 C25 60.6(7) . 2_666 ?
C113 C114 C15 67.1(7) . 2_666 ?
C113 C114 C25 56.6(6) . 2_666 ?
C16 C114 C60 15.1(9) 2_666 . ?
C16 C114 C64 107.8(13) 2_666 . ?
C16 C114 C113 122.4(12) 2_666 . ?
C16 C114 C15 56.9(8) 2_666 2_666 ?
C16 C114 C25 148.0(11) 2_666 2_666 ?
C24 C114 C60 107.9(17) 2_666 . ?
C24 C114 C64 15.0(14) 2_666 . ?
C24 C114 C113 126.5(16) 2_666 . ?
C24 C114 C15 140.9(16) 2_666 2_666 ?
C24 C114 C16 93.0(18) 2_666 2_666 ?
C24 C114 C25 72.0(14) 2_666 2_666 ?
C25 C114 C15 119.2(8) 2_666 2_666 ?
C182 C183 C188 108.8(13) . . ?
C182 C183 C184 124.1(13) . . ?
C182 C183 C134 146.9(13) . 2_675 ?
C182 C183 C137 39.0(7) . 2_675 ?
C182 C183 C138 11.4(6) . 2_675 ?
C188 C183 C134 80.8(9) . 2_675 ?
C188 C183 C137 69.9(9) . 2_675 ?
C188 C183 C138 112.2(11) . 2_675 ?
C184 C183 C188 115.1(11) . . ?
C184 C183 C134 34.5(7) . 2_675 ?
C184 C183 C137 147.7(13) . 2_675 ?
C184 C183 C138 114.2(10) . 2_675 ?
C134 C183 C138 135.6(10) 2_675 2_675 ?
C135 C183 C182 136(3) 2_675 . ?
C135 C183 C188 93(3) 2_675 . ?
C135 C183 C184 22(2) 2_675 . ?
C135 C183 C134 14(2) 2_675 2_675 ?
C135 C183 C137 140(3) 2_675 2_675 ?
C135 C183 C136 111(3) 2_675 2_675 ?
C135 C183 C139 85(3) 2_675 2_675 ?
C135 C183 C138 125(3) 2_675 2_675 ?
C137 C183 C134 137.1(10) 2_675 2_675 ?
C137 C183 C138 44.1(5) 2_675 2_675 ?
C136 C183 C182 86.5(13) 2_675 . ?
C136 C183 C188 22.3(8) 2_675 . ?
C136 C183 C184 132.7(12) 2_675 . ?
C136 C183 C134 100.0(10) 2_675 2_675 ?
C136 C183 C137 47.6(8) 2_675 2_675 ?
C136 C183 C139 135.5(16) 2_675 2_675 ?
C136 C183 C138 90.5(12) 2_675 2_675 ?
C139 C183 C182 57.4(8) 2_675 . ?
C139 C183 C188 151.2(15) 2_675 . ?
C139 C183 C184 67.5(9) 2_675 . ?
C139 C183 C134 98.8(10) 2_675 2_675 ?
C139 C183 C137 93.1(10) 2_675 2_675 ?
C139 C183 C138 49.4(6) 2_675 2_675 ?
C88 C89 C100 116.0(13) . . ?
C88 C89 C9 144.3(11) . 2_666 ?
C88 C89 C19 27.6(5) . 2_666 ?
C90 C89 C88 123.9(11) . . ?
C90 C89 C100 109.3(12) . . ?
C90 C89 C9 24.0(6) . 2_666 ?
C90 C89 C19 96.3(11) . 2_666 ?
C100 C89 C9 85.6(11) . 2_666 ?
C10 C89 C88 152.2(15) 2_666 . ?
C10 C89 C90 74.4(12) 2_666 . ?
C10 C89 C100 37.6(9) 2_666 . ?
C10 C89 C9 50.4(11) 2_666 2_666 ?
C10 C89 C19 156.2(10) 2_666 2_666 ?
C11 C89 C88 41.2(16) 2_666 . ?
C11 C89 C90 158.1(16) 2_666 . ?
C11 C89 C100 76.6(19) 2_666 . ?
C11 C89 C9 155.1(15) 2_666 2_666 ?
C11 C89 C10 114(2) 2_666 2_666 ?
C11 C89 C19 67.7(16) 2_666 2_666 ?
C19 C89 C100 135.9(12) 2_666 . ?
C19 C89 C9 117.8(11) 2_666 2_666 ?
C211 C210 C222 113.1(12) . . ?
C211 C210 C209 129.6(13) . . ?
C211 C210 C125 76.5(8) . 2_675 ?
C211 C210 C233 3.2(6) . 2_675 ?
C211 C210 C241 127.4(11) . 2_675 ?
C222 C210 C125 148.7(11) . 2_675 ?
C222 C210 C233 111.2(10) . 2_675 ?
C222 C210 C241 17.9(5) . 2_675 ?
C209 C210 C222 105.6(10) . . ?
C209 C210 C125 54.2(7) . 2_675 ?
C209 C210 C233 129.1(11) . 2_675 ?
C209 C210 C241 87.7(8) . 2_675 ?
C125 C210 C233 76.7(7) 2_675 2_675 ?
C125 C210 C241 134.2(9) 2_675 2_675 ?
C124 C210 C211 120.4(14) 2_675 . ?
C124 C210 C222 116.7(11) 2_675 . ?
C124 C210 C209 11.1(7) 2_675 . ?
C124 C210 C125 44.1(7) 2_675 2_675 ?
C124 C210 C233 120.4(12) 2_675 2_675 ?
C124 C210 C241 98.7(9) 2_675 2_675 ?
C124 C210 C248 161.1(15) 2_675 2_675 ?
C123 C210 C211 141(3) 2_675 . ?
C123 C210 C222 27.8(17) 2_675 . ?
C123 C210 C209 82(2) 2_675 . ?
C123 C210 C125 134(2) 2_675 2_675 ?
C123 C210 C124 93(2) 2_675 2_675 ?
C123 C210 C233 139(2) 2_675 2_675 ?
C123 C210 C241 16(2) 2_675 2_675 ?
C123 C210 C248 94(2) 2_675 2_675 ?
C241 C210 C233 125.0(9) 2_675 2_675 ?
C248 C210 C211 48.0(7) 2_675 . ?
C248 C210 C222 66.9(10) 2_675 . ?
C248 C210 C209 160.2(14) 2_675 . ?
C248 C210 C125 122.9(10) 2_675 2_675 ?
C248 C210 C233 47.0(6) 2_675 2_675 ?
C248 C210 C241 83.8(10) 2_675 2_675 ?
C199 C198 C197 130.9(16) . . ?
C199 C198 C207 118.7(16) . . ?
C199 C198 C155 98.9(13) . 2_675 ?
C199 C198 C230 2.2(19) . 2_675 ?
C199 C198 C231 50.0(10) . 2_675 ?
C197 C198 C231 82.9(10) . 2_675 ?
C207 C198 C197 97.3(10) . . ?
C207 C198 C155 130.0(11) . 2_675 ?
C207 C198 C231 154.1(8) . 2_675 ?
C229 C198 C199 73.6(16) 2_675 . ?
C229 C198 C197 147.7(18) 2_675 . ?
C229 C198 C207 50.6(14) 2_675 . ?
C229 C198 C155 167.4(16) 2_675 2_675 ?
C229 C198 C156 119(2) 2_675 2_675 ?
C229 C198 C230 72.5(13) 2_675 2_675 ?
C229 C198 C231 123.4(15) 2_675 2_675 ?
C155 C198 C197 34.3(6) 2_675 . ?
C155 C198 C231 49.2(7) 2_675 2_675 ?
C156 C198 C199 162(2) 2_675 . ?
C156 C198 C197 32.3(11) 2_675 . ?
C156 C198 C207 69.9(13) 2_675 . ?
C156 C198 C155 65.9(14) 2_675 2_675 ?
C156 C198 C230 164.2(19) 2_675 2_675 ?
C156 C198 C231 115.0(18) 2_675 2_675 ?
C230 C198 C197 132.7(13) 2_675 . ?
C230 C198 C207 118.4(14) 2_675 . ?
C230 C198 C155 100.4(11) 2_675 2_675 ?
C230 C198 C231 51.3(6) 2_675 2_675 ?
C92 C93 C94 105.1(8) . . ?
C92 C93 C3 143.7(7) . 2_666 ?
C92 C93 C22 69.5(9) . 2_666 ?
C94 C93 C3 63.8(8) . 2_666 ?
C94 C93 C22 144.5(7) . 2_666 ?
C109 C93 C92 122.9(12) . . ?
C109 C93 C94 118.5(11) . . ?
C109 C93 C3 54.7(7) . 2_666 ?
C109 C93 C22 53.5(7) . 2_666 ?
C21 C93 C92 22.6(13) 2_666 . ?
C21 C93 C94 118.7(16) 2_666 . ?
C21 C93 C109 101(2) 2_666 . ?
C21 C93 C3 130.2(13) 2_666 2_666 ?
C21 C93 C22 47.6(17) 2_666 2_666 ?
C21 C93 C122 126.2(17) 2_666 2_666 ?
C22 C93 C3 99.0(6) 2_666 2_666 ?
C122 C93 C92 120.4(13) 2_666 . ?
C122 C93 C94 22.8(10) 2_666 . ?
C122 C93 C109 95.8(16) 2_666 . ?
C122 C93 C3 41.2(13) 2_666 2_666 ?
C122 C93 C22 129.5(11) 2_666 2_666 ?
C191 C226 C166 107.3(8) . . ?
C191 C226 C195 141.2(8) . 2_675 ?
C191 C226 C130 20.6(4) . 2_675 ?
C191 C226 C159 118.1(7) . 2_675 ?
C191 C226 C161 119.1(8) . . ?
C191 C226 C161 124.7(8) . 2_675 ?
C166 C226 C195 89.5(7) . 2_675 ?
C166 C226 C130 122.5(7) . 2_675 ?
C166 C226 C159 22.1(4) . 2_675 ?
C166 C226 C161 105.6(7) . 2_675 ?
C166 C226 C161 105.3(7) . . ?
C195 C226 C191 106.0(8) . . ?
C195 C226 C166 128.0(8) . . ?
C195 C226 C195 88.7(6) . 2_675 ?
C195 C226 C130 142.8(7) 2_675 2_675 ?
C195 C226 C130 85.4(6) . 2_675 ?
C195 C226 C159 90.5(6) 2_675 2_675 ?
C195 C226 C159 106.0(7) . 2_675 ?
C195 C226 C161 23.3(4) . 2_675 ?
C195 C226 C161 91.7(6) . . ?
C129 C226 C191 28.0(6) 2_675 . ?
C129 C226 C166 83.2(10) 2_675 . ?
C129 C226 C195 133.5(10) 2_675 . ?
C129 C226 C195 129.6(10) 2_675 2_675 ?
C129 C226 C130 48.5(7) 2_675 2_675 ?
C129 C226 C159 99.5(10) 2_675 2_675 ?
C129 C226 C161 114.3(10) 2_675 . ?
C129 C226 C161 148.7(10) 2_675 2_675 ?
C159 C226 C130 126.4(6) 2_675 2_675 ?
C161 C226 C195 22.8(3) . 2_675 ?
C161 C226 C195 81.1(5) 2_675 2_675 ?
C161 C226 C130 104.8(7) 2_675 2_675 ?
C161 C226 C130 120.6(7) . 2_675 ?
C161 C226 C159 84.0(6) 2_675 2_675 ?
C161 C226 C159 111.4(6) . 2_675 ?
C161 C226 C161 92.6(6) . 2_675 ?
C160 C226 C191 146.7(17) 2_675 . ?
C160 C226 C166 47.4(11) 2_675 . ?
C160 C226 C195 84.3(11) 2_675 . ?
C160 C226 C195 68.8(13) 2_675 2_675 ?
C160 C226 C130 146.4(16) 2_675 2_675 ?
C160 C226 C129 129.6(17) 2_675 2_675 ?
C160 C226 C159 30.3(11) 2_675 2_675 ?
C160 C226 C161 91.6(14) 2_675 . ?
C160 C226 C161 61.0(10) 2_675 2_675 ?
C226 C191 O225 74.1(6) . 2_675 ?
C226 C191 C128 91.5(10) . 2_675 ?
C226 C191 C131 157.4(8) . 2_675 ?
C192 C191 C226 104.5(8) . . ?
C192 C191 O225 128.9(9) . 2_675 ?
C192 C191 C128 146.3(10) . 2_675 ?
C192 C191 C131 66.1(7) . 2_675 ?
C190 C191 C226 129.6(10) . . ?
C190 C191 C192 118.8(10) . . ?
C190 C191 O225 95.4(7) . 2_675 ?
C190 C191 C128 38.1(8) . 2_675 ?
C190 C191 C131 53.0(6) . 2_675 ?
C130 C191 C226 117.1(12) 2_675 . ?
C130 C191 C192 13.3(10) 2_675 . ?
C130 C191 C190 105.8(13) 2_675 . ?
C130 C191 O225 133.4(13) 2_675 2_675 ?
C130 C191 C128 136.4(14) 2_675 2_675 ?
C130 C191 C131 52.9(10) 2_675 2_675 ?
C129 C191 C226 44.1(11) 2_675 . ?
C129 C191 C192 148.4(15) 2_675 . ?
C129 C191 C190 88.9(15) 2_675 . ?
C129 C191 O225 55.6(12) 2_675 2_675 ?
C129 C191 C130 160.3(18) 2_675 2_675 ?
C129 C191 C128 52.8(14) 2_675 2_675 ?
C129 C191 C131 140.7(16) 2_675 2_675 ?
C128 C191 O225 83.7(7) 2_675 2_675 ?
C128 C191 C131 87.9(9) 2_675 2_675 ?
C131 C191 O225 128.1(6) 2_675 2_675 ?
C222 C223 C123 36.5(7) . 2_675 ?
C222 C223 C245 148.3(11) . 2_675 ?
C172 C223 C222 116.3(12) . . ?
C172 C223 C123 145.9(11) . 2_675 ?
C172 C223 C245 73.9(10) . 2_675 ?
C224 C223 C222 121.2(13) . . ?
C224 C223 C172 111.7(13) . . ?
C224 C223 C123 85.2(10) . 2_675 ?
C224 C223 C245 37.9(7) . 2_675 ?
C123 C223 C245 118.9(10) 2_675 2_675 ?
C242 C223 C222 145.4(18) 2_675 . ?
C242 C223 C172 30.8(13) 2_675 . ?
C242 C223 C224 82.5(15) 2_675 . ?
C242 C223 C123 156.0(18) 2_675 2_675 ?
C242 C223 C241 130(2) 2_675 2_675 ?
C242 C223 C245 44.8(12) 2_675 2_675 ?
C241 C223 C222 18.8(11) 2_675 . ?
C241 C223 C172 99.8(15) 2_675 . ?
C241 C223 C224 139.8(18) 2_675 . ?
C241 C223 C123 55.4(11) 2_675 2_675 ?
C241 C223 C245 157.0(14) 2_675 2_675 ?
C221 C222 C210 128.6(13) . . ?
C221 C222 C223 119.7(12) . . ?
C221 C222 C145 31.7(6) . 2_675 ?
C221 C222 C248 80.7(9) . 2_675 ?
C210 C222 C145 98.2(10) . 2_675 ?
C210 C222 C248 50.4(8) . 2_675 ?
C223 C222 C210 98.7(10) . . ?
C223 C222 C145 145.5(10) . 2_675 ?
C223 C222 C248 145.0(11) . 2_675 ?
C144 C222 C221 24.8(5) 2_675 . ?
C144 C222 C210 148.7(12) 2_675 . ?
C144 C222 C223 96.1(11) 2_675 . ?
C144 C222 C145 56.3(6) 2_675 2_675 ?
C144 C222 C248 104.9(9) 2_675 2_675 ?
C123 C222 C221 142.9(15) 2_675 . ?
C123 C222 C210 14.6(9) 2_675 . ?
C123 C222 C223 86.1(11) 2_675 . ?
C123 C222 C144 159.6(14) 2_675 2_675 ?
C123 C222 C145 112.8(13) 2_675 2_675 ?
C123 C222 C248 64.7(10) 2_675 2_675 ?
C241 C222 C221 99.6(17) 2_675 . ?
C241 C222 C210 121.6(17) 2_675 . ?
C241 C222 C223 23.0(12) 2_675 . ?
C241 C222 C144 75.0(15) 2_675 2_675 ?
C241 C222 C145 129.7(17) 2_675 2_675 ?
C241 C222 C123 109.0(16) 2_675 2_675 ?
C241 C222 C248 161.6(19) 2_675 2_675 ?
C248 C222 C145 49.0(5) 2_675 2_675 ?
C104 C103 C102 113.9(11) . . ?
C104 C103 C5 21.2(7) . 2_666 ?
C104 C103 C41 142.0(10) . 2_666 ?
C102 C103 C5 130.5(12) . 2_666 ?
C102 C103 C41 89.9(9) . 2_666 ?
C96 C103 C104 118.7(10) . . ?
C96 C103 C102 115.9(11) . . ?
C96 C103 C5 97.5(11) . 2_666 ?
C96 C103 C41 26.7(5) . 2_666 ?
C40 C103 C104 148.5(15) 2_666 . ?
C40 C103 C102 34.7(9) 2_666 . ?
C40 C103 C96 85.7(15) 2_666 . ?
C40 C103 C5 160.1(13) 2_666 2_666 ?
C40 C103 C41 59.1(13) 2_666 2_666 ?
C5 C103 C41 121.7(11) 2_666 2_666 ?
C117 C103 C104 43.9(12) 2_666 . ?
C117 C103 C102 72.4(14) 2_666 . ?
C117 C103 C96 157.7(15) 2_666 . ?
C117 C103 C40 106.6(19) 2_666 2_666 ?
C117 C103 C5 64.6(13) 2_666 2_666 ?
C117 C103 C41 156.2(13) 2_666 2_666 ?
C191 C192 C194 111.5(8) . . ?
C191 C192 C193 117.6(10) . . ?
C191 C192 C131 66.6(7) . 2_675 ?
C191 C192 C164 150.2(8) . 2_675 ?
C194 C192 C131 149.3(8) . 2_675 ?
C194 C192 C164 65.9(7) . 2_675 ?
C193 C192 C194 118.9(10) . . ?
C193 C192 C131 51.1(6) . 2_675 ?
C193 C192 C164 53.3(6) . 2_675 ?
C130 C192 C191 15.1(11) 2_675 . ?
C130 C192 C194 124.6(15) 2_675 . ?
C130 C192 C193 102.7(16) 2_675 . ?
C130 C192 C131 51.6(13) 2_675 2_675 ?
C130 C192 C163 141.1(19) 2_675 2_675 ?
C130 C192 C164 143.2(16) 2_675 2_675 ?
C131 C192 C164 100.0(7) 2_675 2_675 ?
C163 C192 C191 130.3(13) 2_675 . ?
C163 C192 C194 21.2(8) 2_675 . ?
C163 C192 C193 98.2(13) 2_675 . ?
C163 C192 C131 138.8(13) 2_675 2_675 ?
C163 C192 C164 44.9(10) 2_675 2_675 ?
C183 C188 C135 19.2(7) . 2_675 ?
C183 C188 C132 124.0(11) . 2_675 ?
C183 C188 C137 64.1(9) . 2_675 ?
C189 C188 C183 120.8(13) . . ?
C189 C188 C193 119.5(12) . . ?
C189 C188 C135 101.6(12) . 2_675 ?
C189 C188 C132 11.6(7) . 2_675 ?
C189 C188 C137 147.9(12) . 2_675 ?
C193 C188 C183 106.8(12) . . ?
C193 C188 C135 120.8(11) . 2_675 ?
C193 C188 C132 109.0(9) . 2_675 ?
C193 C188 C137 42.7(6) . 2_675 ?
C135 C188 C132 105.2(10) 2_675 2_675 ?
C135 C188 C137 79.7(9) 2_675 2_675 ?
C131 C188 C183 151.5(16) 2_675 . ?
C131 C188 C189 53.6(10) 2_675 . ?
C131 C188 C193 66.5(9) 2_675 . ?
C131 C188 C135 140.6(16) 2_675 2_675 ?
C131 C188 C132 44.7(9) 2_675 2_675 ?
C131 C188 C137 105.5(11) 2_675 2_675 ?
C137 C188 C132 136.8(10) 2_675 2_675 ?
C136 C188 C183 51.5(19) 2_675 . ?
C136 C188 C189 150(3) 2_675 . ?
C136 C188 C193 55.4(19) 2_675 . ?
C136 C188 C135 68(2) 2_675 2_675 ?
C136 C188 C132 141(3) 2_675 2_675 ?
C136 C188 C131 117(3) 2_675 2_675 ?
C136 C188 C137 12.6(18) 2_675 2_675 ?
C170 C189 C190 104.2(10) . . ?
C170 C189 C134 42.3(7) . 2_675 ?
C170 C189 C133 6.4(12) . 2_675 ?
C170 C189 C136 119.5(10) . 2_675 ?
C188 C189 C170 123.7(12) . . ?
C188 C189 C190 121.3(11) . . ?
C188 C189 C134 81.7(9) . 2_675 ?
C188 C189 C133 126.7(13) . 2_675 ?
C188 C189 C136 9.0(10) . 2_675 ?
C190 C189 C134 139.0(9) . 2_675 ?
C190 C189 C133 98.3(11) . 2_675 ?
C190 C189 C136 118.5(9) . 2_675 ?
C133 C189 C134 46.4(7) 2_675 2_675 ?
C133 C189 C136 121.6(11) 2_675 2_675 ?
C132 C189 C170 70.7(15) 2_675 . ?
C132 C189 C188 148.2(18) 2_675 . ?
C132 C189 C190 33.6(12) 2_675 . ?
C132 C189 C134 109.5(16) 2_675 2_675 ?
C132 C189 C133 65.1(15) 2_675 2_675 ?
C132 C189 C131 99.9(16) 2_675 2_675 ?
C132 C189 C136 141.3(16) 2_675 2_675 ?
C131 C189 C170 152.0(11) 2_675 . ?
C131 C189 C188 53.2(9) 2_675 . ?
C131 C189 C190 68.4(9) 2_675 . ?
C131 C189 C134 127.1(11) 2_675 2_675 ?
C131 C189 C133 147.2(15) 2_675 2_675 ?
C131 C189 C136 52.3(7) 2_675 2_675 ?
C136 C189 C134 78.6(7) 2_675 2_675 ?
C176 C186 C142 38.3(6) . 2_675 ?
C176 C186 C237 47.5(7) . 2_675 ?
C187 C186 C176 104.9(9) . . ?
C187 C186 C185 120.7(11) . . ?
C187 C186 C142 138.2(9) . 2_675 ?
C187 C186 C139 55.9(7) . 2_675 ?
C187 C186 C237 57.8(7) . 2_675 ?
C185 C186 C176 123.5(10) . . ?
C185 C186 C142 85.7(8) . 2_675 ?
C185 C186 C139 65.4(9) . 2_675 ?
C185 C186 C237 155.9(9) . 2_675 ?
C140 C186 C176 119.7(16) 2_675 . ?
C140 C186 C187 127.8(17) 2_675 . ?
C140 C186 C185 7.6(12) 2_675 . ?
C140 C186 C142 81.4(14) 2_675 2_675 ?
C140 C186 C139 72.1(13) 2_675 2_675 ?
C140 C186 C237 159.0(17) 2_675 2_675 ?
C140 C186 C141 115.2(17) 2_675 2_675 ?
C139 C186 C176 150.3(9) 2_675 . ?
C139 C186 C142 141.7(8) 2_675 2_675 ?
C139 C186 C237 111.4(9) 2_675 2_675 ?
C237 C186 C142 84.6(7) 2_675 2_675 ?
C141 C186 C176 7.8(7) 2_675 . ?
C141 C186 C187 111.7(10) 2_675 . ?
C141 C186 C185 119.9(12) 2_675 . ?
C141 C186 C142 34.2(6) 2_675 2_675 ?
C141 C186 C139 157.6(10) 2_675 2_675 ?
C141 C186 C237 54.0(8) 2_675 2_675 ?
C166 O165 C194 113.9(5) . 2_675 ?
C166 O165 C162 40.4(3) . 2_675 ?
C166 O165 C162 94.5(5) . 2_875 ?
C166 O165 C162 112.5(5) . . ?
C166 O165 C159 24.2(4) . 2_675 ?
C194 O165 C162 74.7(3) 2_675 2_675 ?
C194 O165 C162 86.5(4) 2_675 2_875 ?
C194 O165 C159 107.4(5) 2_675 2_675 ?
C162 O165 C194 25.3(4) . 2_675 ?
C162 O165 C162 61.2(5) . 2_875 ?
C162 O165 C162 82.93(16) 2_675 2_875 ?
C162 O165 C162 73.0(4) . 2_675 ?
C162 O165 C159 117.2(5) . 2_675 ?
C159 O165 C162 118.0(3) 2_675 2_875 ?
C159 O165 C162 47.3(3) 2_675 2_675 ?
C226 C166 C205 111.6(7) . . ?
C226 C166 C129 37.9(5) . 2_675 ?
C226 C166 C128 74.8(7) . 2_675 ?
O165 C166 C226 106.4(6) . . ?
O165 C166 C205 107.5(9) . . ?
O165 C166 C129 112.4(7) . 2_675 ?
O165 C166 C128 118.5(7) . 2_675 ?
C205 C166 C129 135.3(8) . 2_675 ?
C205 C166 C128 129.7(8) . 2_675 ?
C167 C166 C226 126.0(10) . . ?
C167 C166 O165 108.1(7) . . ?
C167 C166 C205 95.9(8) . . ?
C167 C166 C129 90.2(9) . 2_675 ?
C167 C166 C128 52.5(7) . 2_675 ?
C167 C166 C126 36.7(5) . 2_675 ?
C129 C166 C128 37.7(6) 2_675 2_675 ?
C159 C166 C226 112.8(10) 2_675 . ?
C159 C166 O165 107.1(12) 2_675 . ?
C159 C166 C205 1.2(9) 2_675 . ?
C159 C166 C167 95.1(11) 2_675 . ?
C159 C166 C129 136.2(10) 2_675 2_675 ?
C159 C166 C128 129.7(11) 2_675 2_675 ?
C159 C166 C126 60.2(9) 2_675 2_675 ?
C159 C166 C160 90.8(11) 2_675 2_675 ?
C126 C166 C226 147.5(8) 2_675 . ?
C126 C166 O165 105.8(6) 2_675 . ?
C126 C166 C205 61.2(7) 2_675 . ?
C126 C166 C129 122.6(9) 2_675 2_675 ?
C126 C166 C128 86.6(7) 2_675 2_675 ?
C160 C166 C226 25.3(5) 2_675 . ?
C160 C166 O165 102.9(8) 2_675 . ?
C160 C166 C205 89.7(8) 2_675 . ?
C160 C166 C167 145.1(11) 2_675 . ?
C160 C166 C129 62.9(7) 2_675 2_675 ?
C160 C166 C128 98.5(8) 2_675 2_675 ?
C160 C166 C126 144.0(9) 2_675 2_675 ?
C173 C185 C243 47.7(8) . 2_675 ?
C173 C185 C139 149.8(11) . 2_675 ?
C186 C185 C173 115.5(11) . . ?
C186 C185 C243 149.2(9) . 2_675 ?
C186 C185 C139 57.6(8) . 2_675 ?
C184 C185 C173 110.1(11) . . ?
C184 C185 C186 119.6(12) . . ?
C184 C185 C243 63.0(8) . 2_675 ?
C184 C185 C139 62.9(8) . 2_675 ?
C244 C185 C173 5.8(12) 2_675 . ?
C244 C185 C186 118.0(13) 2_675 . ?
C244 C185 C184 111.4(13) 2_675 . ?
C244 C185 C243 48.5(9) 2_675 2_675 ?
C244 C185 C139 155.5(12) 2_675 2_675 ?
C140 C185 C173 112.2(17) 2_675 . ?
C140 C185 C186 7.0(11) 2_675 . ?
C140 C185 C184 126.3(18) 2_675 . ?
C140 C185 C244 114.1(18) 2_675 2_675 ?
C140 C185 C243 151.2(16) 2_675 2_675 ?
C140 C185 C139 63.8(13) 2_675 2_675 ?
C139 C185 C243 120.9(9) 2_675 2_675 ?
C220 C219 C153 39.0(6) . 2_675 ?
C220 C219 C162 45.6(5) . 2_675 ?
C220 C219 C231 148.7(9) . 2_675 ?
C197 C219 C220 110.5(10) . . ?
C197 C219 C153 142.8(10) . 2_675 ?
C197 C219 C162 66.1(8) . 2_675 ?
C197 C219 C231 85.7(10) . 2_675 ?
C218 C219 C220 108.6(10) . . ?
C218 C219 C197 129.9(11) . . ?
C218 C219 C153 69.7(8) . 2_675 ?
C218 C219 C162 150.0(10) . 2_675 ?
C218 C219 C231 45.9(6) . 2_675 ?
C153 C219 C162 83.9(7) 2_675 2_675 ?
C153 C219 C231 113.5(8) 2_675 2_675 ?
C155 C219 C220 146.8(13) 2_675 . ?
C155 C219 C197 36.8(10) 2_675 . ?
C155 C219 C218 97.6(12) 2_675 . ?
C155 C219 C153 159.0(12) 2_675 2_675 ?
C155 C219 C162 102.8(12) 2_675 2_675 ?
C155 C219 C231 51.8(9) 2_675 2_675 ?
C154 C219 C220 26.4(12) 2_675 . ?
C154 C219 C197 88.1(16) 2_675 . ?
C154 C219 C218 135.0(19) 2_675 . ?
C154 C219 C153 65.3(14) 2_675 2_675 ?
C154 C219 C155 125(2) 2_675 2_675 ?
C154 C219 C162 22.3(12) 2_675 2_675 ?
C154 C219 C231 165.4(16) 2_675 2_675 ?
C231 C219 C162 147.3(8) 2_675 2_675 ?
C180 C220 C219 105.5(8) . . ?
C180 C220 C163 96.8(9) . 2_675 ?
C180 C220 C162 156.0(9) . 2_675 ?
C219 C220 C163 136.4(8) . 2_675 ?
C194 C220 C180 124.4(10) . . ?
C194 C220 C219 116.4(9) . . ?
C194 C220 C163 27.8(5) . 2_675 ?
C194 C220 C162 33.7(5) . 2_675 ?
C194 C220 C164 83.4(8) . 2_675 ?
C153 C220 C180 33.1(7) 2_675 . ?
C153 C220 C219 73.3(10) 2_675 . ?
C153 C220 C194 150.5(11) 2_675 . ?
C153 C220 C163 126.4(11) 2_675 2_675 ?
C153 C220 C162 156.1(10) 2_675 2_675 ?
C153 C220 C164 74.1(8) 2_675 2_675 ?
C154 C220 C180 125.7(10) 2_675 . ?
C154 C220 C219 20.2(8) 2_675 . ?
C154 C220 C194 99.8(11) 2_675 . ?
C154 C220 C163 124.4(11) 2_675 2_675 ?
C154 C220 C153 93.4(11) 2_675 2_675 ?
C154 C220 C162 67.9(9) 2_675 2_675 ?
C154 C220 C164 155.4(11) 2_675 2_675 ?
C162 C220 C219 86.8(8) 2_675 . ?
C162 C220 C163 61.4(5) 2_675 2_675 ?
C164 C220 C180 41.8(6) 2_675 . ?
C164 C220 C219 139.8(8) 2_675 . ?
C164 C220 C163 55.6(6) 2_675 2_675 ?
C164 C220 C162 116.9(8) 2_675 2_675 ?
C192 C194 O165 132.4(7) . 2_675 ?
C192 C194 C130 17.1(5) . 2_675 ?
C192 C194 C154 141.2(9) . 2_675 ?
C192 C194 C164 67.7(8) . 2_675 ?
C192 C194 C161 113.9(7) . 2_675 ?
O165 C194 C130 134.6(6) 2_675 2_675 ?
O165 C194 C161 77.7(5) 2_675 2_675 ?
C220 C194 C192 116.7(10) . . ?
C220 C194 O165 91.4(6) . 2_675 ?
C220 C194 C195 133.4(10) . . ?
C220 C194 C130 127.9(10) . 2_675 ?
C220 C194 C154 30.7(5) . 2_675 ?
C220 C194 C164 49.2(6) . 2_675 ?
C220 C194 C161 119.3(8) . 2_675 ?
C195 C194 C192 103.9(7) . . ?
C195 C194 O165 76.3(6) . 2_675 ?
C195 C194 C130 87.9(6) . 2_675 ?
C195 C194 C154 102.7(8) . 2_675 ?
C195 C194 C164 160.0(7) . 2_675 ?
C195 C194 C161 14.5(4) . 2_675 ?
C163 C194 C192 24.8(10) 2_675 . ?
C163 C194 O165 135.0(14) 2_675 2_675 ?
C163 C194 C220 92.3(14) 2_675 . ?
C163 C194 C195 128.0(13) 2_675 . ?
C163 C194 C130 40.1(10) 2_675 2_675 ?
C163 C194 C154 119.7(14) 2_675 2_675 ?
C163 C194 C162 169.1(18) 2_675 2_675 ?
C163 C194 C164 43.1(11) 2_675 2_675 ?
C163 C194 C161 136.1(12) 2_675 2_675 ?
C154 C194 O165 81.3(6) 2_675 2_675 ?
C154 C194 C130 144.0(7) 2_675 2_675 ?
C154 C194 C164 77.8(6) 2_675 2_675 ?
C154 C194 C161 88.8(6) 2_675 2_675 ?
C162 C194 C192 161.3(11) 2_675 . ?
C162 C194 O165 52.5(10) 2_675 2_675 ?
C162 C194 C220 78.7(10) 2_675 . ?
C162 C194 C195 58.0(8) 2_675 . ?
C162 C194 C130 144.3(10) 2_675 2_675 ?
C162 C194 C154 50.1(8) 2_675 2_675 ?
C162 C194 C164 127.6(10) 2_675 2_675 ?
C162 C194 C161 47.5(7) 2_675 2_675 ?
C164 C194 O165 123.1(5) 2_675 2_675 ?
C164 C194 C130 81.0(7) 2_675 2_675 ?
C164 C194 C161 152.2(6) 2_675 2_675 ?
C161 C194 C130 97.0(5) 2_675 2_675 ?
C226 C195 C226 91.3(6) . 2_675 ?
C226 C195 C196 119.0(7) . . ?
C226 C195 C163 144.9(7) 2_675 2_675 ?
C226 C195 C163 95.3(6) . 2_675 ?
C226 C195 C160 88.9(6) . . ?
C226 C195 C160 26.5(4) . 2_675 ?
C194 C195 C226 112.5(7) . . ?
C194 C195 C226 139.6(7) . 2_675 ?
C194 C195 C196 107.5(7) . . ?
C194 C195 C163 17.3(5) . 2_675 ?
C194 C195 C160 120.6(7) . . ?
C194 C195 C160 132.8(7) . 2_675 ?
C196 C195 C226 86.4(6) . 2_675 ?
C196 C195 C163 119.4(7) . 2_675 ?
C162 C195 C226 120.6(7) 2_675 2_675 ?
C162 C195 C226 146.2(8) 2_675 . ?
C162 C195 C194 35.4(5) 2_675 . ?
C162 C195 C196 77.2(8) 2_675 . ?
C162 C195 C163 52.5(5) 2_675 2_675 ?
C162 C195 C160 115.4(7) 2_675 . ?
C162 C195 C160 154.4(8) 2_675 2_675 ?
C161 C195 C226 97.4(11) 2_675 . ?
C161 C195 C226 70.1(10) 2_675 2_675 ?
C161 C195 C194 133.3(12) 2_675 . ?
C161 C195 C196 26.6(9) 2_675 . ?
C161 C195 C163 142.3(12) 2_675 2_675 ?
C161 C195 C162 103.6(11) 2_675 2_675 ?
C161 C195 C160 93.8(11) 2_675 . ?
C161 C195 C160 70.9(9) 2_675 2_675 ?
C160 C195 C226 23.7(4) . 2_675 ?
C160 C195 C226 81.9(5) 2_675 2_675 ?
C160 C195 C196 108.0(7) . . ?
C160 C195 C196 93.6(7) 2_675 . ?
C160 C195 C163 116.7(7) 2_675 2_675 ?
C160 C195 C163 121.9(7) . 2_675 ?
C160 C195 C160 90.1(5) 2_675 . ?
C195 C196 C162 40.5(4) . 2_675 ?
C197 C196 C195 116.9(11) . . ?
C197 C196 C206 108.5(11) . . ?
C197 C196 O225 109.1(8) . . ?
C197 C196 C162 78.3(10) . 2_675 ?
C197 C196 C156 38.2(8) . 2_675 ?
C206 C196 C195 110.2(7) . . ?
C206 C196 O225 107.2(9) . . ?
C206 C196 C162 139.1(7) . 2_675 ?
C206 C196 C156 74.0(8) . 2_675 ?
O225 C196 C195 104.5(8) . . ?
O225 C196 C162 108.2(8) . 2_675 ?
O225 C196 C156 104.9(6) . 2_675 ?
C157 C196 C195 120.7(11) 2_675 . ?
C157 C196 C197 99.6(15) 2_675 . ?
C157 C196 C206 10.9(8) 2_675 . ?
C157 C196 O225 105.3(13) 2_675 . ?
C157 C196 C162 145.2(12) 2_675 2_675 ?
C157 C196 C156 63.8(11) 2_675 2_675 ?
C157 C196 C161 109.1(13) 2_675 2_675 ?
C156 C196 C195 147.3(8) 2_675 . ?
C156 C196 C162 115.1(9) 2_675 2_675 ?
C161 C196 C195 15.9(5) 2_675 . ?
C161 C196 C197 132.3(13) 2_675 . ?
C161 C196 C206 98.2(9) 2_675 . ?
C161 C196 O225 99.2(9) 2_675 . ?
C161 C196 C162 56.3(6) 2_675 2_675 ?
C161 C196 C156 155.9(10) 2_675 2_675 ?
C198 C197 C154 127.5(10) . 2_675 ?
C198 C197 C162 157.3(8) . 2_675 ?
C219 C197 C198 103.1(11) . . ?
C219 C197 C154 26.2(5) . 2_675 ?
C219 C197 C162 70.7(8) . 2_675 ?
C219 C197 C157 151.1(11) . 2_675 ?
C196 C197 C198 117.0(12) . . ?
C196 C197 C219 134.6(15) . . ?
C196 C197 C154 108.6(13) . 2_675 ?
C196 C197 C162 64.0(9) . 2_675 ?
C196 C197 C157 29.1(6) . 2_675 ?
C155 C197 C198 71.3(13) 2_675 . ?
C155 C197 C219 35.5(8) 2_675 . ?
C155 C197 C196 170.0(19) 2_675 . ?
C155 C197 C154 61.5(10) 2_675 2_675 ?
C155 C197 C162 106.1(13) 2_675 2_675 ?
C155 C197 C157 156.9(15) 2_675 2_675 ?
C155 C197 C156 98.5(17) 2_675 2_675 ?
C154 C197 C162 44.6(6) 2_675 2_675 ?
C157 C197 C198 88.3(9) 2_675 . ?
C157 C197 C154 130.4(12) 2_675 2_675 ?
C157 C197 C162 88.5(8) 2_675 2_675 ?
C156 C197 C198 28.1(10) 2_675 . ?
C156 C197 C219 131.2(15) 2_675 . ?
C156 C197 C196 90.5(14) 2_675 . ?
C156 C197 C154 154.7(14) 2_675 2_675 ?
C156 C197 C162 150.5(13) 2_675 2_675 ?
C156 C197 C157 63.3(10) 2_675 2_675 ?
C94 C105 C67 123.2(11) . . ?
C94 C105 C104 117.5(10) . . ?
C94 C105 C3 84.1(10) . 2_666 ?
C94 C105 C6 32.1(5) . 2_666 ?
C94 C105 C122 29.4(5) . 2_666 ?
C67 C105 C104 109.6(9) . . ?
C67 C105 C6 146.1(9) . 2_666 ?
C67 C105 C122 93.9(10) . 2_666 ?
C104 C105 C122 136.6(9) . 2_666 ?
C4 C105 C94 148.1(10) 2_666 . ?
C4 C105 C67 36.3(7) 2_666 . ?
C4 C105 C104 73.3(11) 2_666 . ?
C4 C105 C3 71.2(9) 2_666 2_666 ?
C4 C105 C5 88.6(15) 2_666 2_666 ?
C4 C105 C6 142.8(10) 2_666 2_666 ?
C4 C105 C122 121.9(11) 2_666 2_666 ?
C3 C105 C67 39.1(7) 2_666 . ?
C3 C105 C104 137.7(9) 2_666 . ?
C3 C105 C6 110.2(10) 2_666 2_666 ?
C3 C105 C122 54.8(9) 2_666 2_666 ?
C5 C105 C94 100.6(13) 2_666 . ?
C5 C105 C67 124.5(13) 2_666 . ?
C5 C105 C104 17.0(11) 2_666 . ?
C5 C105 C3 143.6(11) 2_666 2_666 ?
C5 C105 C6 68.4(12) 2_666 2_666 ?
C5 C105 C122 121.9(12) 2_666 2_666 ?
C6 C105 C104 85.4(9) 2_666 . ?
C6 C105 C122 57.6(7) 2_666 2_666 ?
C69 C111 C120 40.3(8) . 2_666 ?
C69 C111 C26 117.0(9) . 2_666 ?
C112 C111 C69 107.0(11) . . ?
C112 C111 C65 122.8(11) . . ?
C112 C111 C120 67.2(8) . 2_666 ?
C112 C111 C26 15.4(6) . 2_666 ?
C112 C111 C25 60.7(8) . 2_666 ?
C65 C111 C69 118.5(10) . . ?
C65 C111 C120 150.6(8) . 2_666 ?
C65 C111 C26 107.7(9) . 2_666 ?
C120 C111 C26 79.0(7) 2_666 2_666 ?
C1 C111 C69 95.4(17) 2_666 . ?
C1 C111 C112 137.2(15) 2_666 . ?
C1 C111 C65 23.1(13) 2_666 . ?
C1 C111 C120 129.8(16) 2_666 2_666 ?
C1 C111 C119 85.4(15) 2_666 2_666 ?
C1 C111 C26 122.2(14) 2_666 2_666 ?
C1 C111 C25 81.5(14) 2_666 2_666 ?
C119 C111 C69 10.2(10) 2_666 . ?
C119 C111 C112 116.2(12) 2_666 . ?
C119 C111 C65 108.4(11) 2_666 . ?
C119 C111 C120 50.1(8) 2_666 2_666 ?
C119 C111 C26 124.7(12) 2_666 2_666 ?
C119 C111 C25 148.7(13) 2_666 2_666 ?
C25 C111 C69 149.7(10) 2_666 . ?
C25 C111 C65 62.5(8) 2_666 . ?
C25 C111 C120 123.0(8) 2_666 2_666 ?
C25 C111 C26 46.2(6) 2_666 2_666 ?
C214 C215 C200 121.3(10) . . ?
C214 C215 C216 118.1(10) . . ?
C214 C215 C146 31.8(6) . 2_675 ?
C214 C215 C247 21.2(7) . 2_675 ?
C214 C215 C147 81.2(8) . 2_675 ?
C200 C215 C146 90.3(9) . 2_675 ?
C200 C215 C247 138.9(11) . 2_675 ?
C200 C215 C147 41.6(7) . 2_675 ?
C216 C215 C200 110.2(9) . . ?
C216 C215 C146 145.6(9) . 2_675 ?
C216 C215 C247 97.1(10) . 2_675 ?
C216 C215 C147 148.2(9) . 2_675 ?
C149 C215 C214 87.7(18) 2_675 . ?
C149 C215 C200 146(2) 2_675 . ?
C149 C215 C216 35.9(15) 2_675 . ?
C149 C215 C146 119.5(19) 2_675 2_675 ?
C149 C215 C247 66.9(16) 2_675 2_675 ?
C149 C215 C147 167(2) 2_675 2_675 ?
C149 C215 C148 130(2) 2_675 2_675 ?
C247 C215 C146 52.6(7) 2_675 2_675 ?
C247 C215 C147 101.4(10) 2_675 2_675 ?
C147 C215 C146 49.4(6) 2_675 2_675 ?
C148 C215 C214 141.4(14) 2_675 . ?
C148 C215 C200 20.4(10) 2_675 . ?
C148 C215 C216 95.1(13) 2_675 . ?
C148 C215 C146 109.9(12) 2_675 2_675 ?
C148 C215 C247 159.0(15) 2_675 2_675 ?
C148 C215 C147 60.5(9) 2_675 2_675 ?
C181 C193 C130 137.7(8) . 2_675 ?
C181 C193 C163 93.1(7) . 2_675 ?
C181 C193 C164 44.3(5) . 2_675 ?
C192 C193 C181 121.4(9) . . ?
C192 C193 C188 121.7(9) . . ?
C192 C193 C130 23.0(5) . 2_675 ?
C192 C193 C163 28.3(5) . 2_675 ?
C192 C193 C164 77.6(7) . 2_675 ?
C188 C193 C181 106.1(9) . . ?
C188 C193 C130 98.7(8) . 2_675 ?
C188 C193 C163 142.3(9) . 2_675 ?
C188 C193 C164 143.7(8) . 2_675 ?
C130 C193 C163 49.1(5) 2_675 2_675 ?
C131 C193 C181 142.1(8) 2_675 . ?
C131 C193 C192 77.0(7) 2_675 . ?
C131 C193 C188 44.9(7) 2_675 . ?
C131 C193 C130 54.0(5) 2_675 2_675 ?
C131 C193 C163 101.6(7) 2_675 2_675 ?
C131 C193 C164 141.8(6) 2_675 2_675 ?
C137 C193 C181 18.4(6) 2_675 . ?
C137 C193 C192 137.4(10) 2_675 . ?
C137 C193 C188 87.9(9) 2_675 . ?
C137 C193 C130 147.8(8) 2_675 2_675 ?
C137 C193 C131 127.4(9) 2_675 2_675 ?
C137 C193 C163 109.9(8) 2_675 2_675 ?
C137 C193 C164 62.2(6) 2_675 2_675 ?
C136 C193 C181 83.1(8) 2_675 . ?
C136 C193 C192 139.7(10) 2_675 . ?
C136 C193 C188 23.0(8) 2_675 . ?
C136 C193 C130 117.8(9) 2_675 2_675 ?
C136 C193 C131 66.1(7) 2_675 2_675 ?
C136 C193 C163 148.2(9) 2_675 2_675 ?
C136 C193 C137 64.9(8) 2_675 2_675 ?
C136 C193 C164 123.2(9) 2_675 2_675 ?
C164 C193 C130 97.4(7) 2_675 2_675 ?
C164 C193 C163 49.3(5) 2_675 2_675 ?
C221 C213 C144 7.9(5) . 2_675 ?
C221 C213 C247 102.3(8) . 2_675 ?
C221 C213 C147 154.4(9) . 2_675 ?
C221 C213 C248 66.4(7) . 2_675 ?
C214 C213 C221 112.9(9) . . ?
C214 C213 C144 105.5(8) . 2_675 ?
C214 C213 C247 10.9(6) . 2_675 ?
C214 C213 C147 73.0(8) . 2_675 ?
C214 C213 C248 155.1(9) . 2_675 ?
C212 C213 C221 110.5(10) . . ?
C212 C213 C214 125.4(11) . . ?
C212 C213 C144 114.7(9) . 2_675 ?
C212 C213 C247 131.3(10) . 2_675 ?
C212 C213 C147 53.9(6) . 2_675 ?
C212 C213 C248 44.6(6) . 2_675 ?
C145 C213 C221 34.2(10) 2_675 . ?
C145 C213 C214 147.1(16) 2_675 . ?
C145 C213 C212 81.2(14) 2_675 . ?
C145 C213 C144 41.6(11) 2_675 2_675 ?
C145 C213 C247 136.4(15) 2_675 2_675 ?
C145 C213 C147 134.9(15) 2_675 2_675 ?
C145 C213 C248 37.4(11) 2_675 2_675 ?
C146 C213 C221 147(2) 2_675 . ?
C146 C213 C214 34.4(14) 2_675 . ?
C146 C213 C212 98.0(19) 2_675 . ?
C146 C213 C144 139.9(19) 2_675 2_675 ?
C146 C213 C145 178(3) 2_675 2_675 ?
C146 C213 C247 45.1(16) 2_675 2_675 ?
C146 C213 C147 44.5(15) 2_675 2_675 ?
C146 C213 C248 142.0(19) 2_675 2_675 ?
C247 C213 C144 94.8(7) 2_675 2_675 ?
C247 C213 C248 149.7(9) 2_675 2_675 ?
C147 C213 C144 151.6(7) 2_675 2_675 ?
C147 C213 C247 81.5(8) 2_675 2_675 ?
C147 C213 C248 97.5(7) 2_675 2_675 ?
C248 C213 C144 71.7(6) 2_675 2_675 ?
C173 C172 C171 106.8(12) . . ?
C173 C172 C223 120.6(13) . . ?
C173 C172 C244 18.3(6) . 2_675 ?
C173 C172 C241 93.3(10) . 2_675 ?
C173 C172 C245 149.2(12) . 2_675 ?
C171 C172 C244 88.9(9) . 2_675 ?
C171 C172 C241 141.9(12) . 2_675 ?
C171 C172 C245 60.6(8) . 2_675 ?
C223 C172 C171 119.6(13) . . ?
C223 C172 C244 136.6(12) . 2_675 ?
C223 C172 C241 27.9(6) . 2_675 ?
C223 C172 C245 59.5(9) . 2_675 ?
C244 C172 C241 110.5(10) 2_675 2_675 ?
C244 C172 C245 140.3(10) 2_675 2_675 ?
C242 C172 C173 143.5(16) 2_675 . ?
C242 C172 C171 96.7(15) 2_675 . ?
C242 C172 C223 24.9(8) 2_675 . ?
C242 C172 C244 155.3(15) 2_675 2_675 ?
C242 C172 C241 52.7(9) 2_675 2_675 ?
C242 C172 C245 36.1(11) 2_675 2_675 ?
C241 C172 C245 85.6(8) 2_675 2_675 ?
C243 C172 C173 71.5(18) 2_675 . ?
C243 C172 C171 37.7(15) 2_675 . ?
C243 C172 C223 154(2) 2_675 . ?
C243 C172 C244 53.1(15) 2_675 2_675 ?
C243 C172 C242 134(3) 2_675 2_675 ?
C243 C172 C241 156(2) 2_675 2_675 ?
C243 C172 C245 97.9(19) 2_675 2_675 ?
C198 C207 C158 131.6(10) . 2_675 ?
C198 C207 C157 84.3(8) . 2_675 ?
C202 C207 C198 117.5(11) . . ?
C202 C207 C206 122.6(11) . . ?
C202 C207 C158 98.2(9) . 2_675 ?
C202 C207 C157 145.2(10) . 2_675 ?
C206 C207 C198 109.4(10) . . ?
C206 C207 C158 24.9(5) . 2_675 ?
C206 C207 C157 25.7(4) . 2_675 ?
C228 C207 C198 102.6(14) 2_675 . ?
C228 C207 C202 19.3(8) 2_675 . ?
C228 C207 C206 141.9(13) 2_675 . ?
C228 C207 C229 70.0(12) 2_675 2_675 ?
C228 C207 C158 117.2(11) 2_675 2_675 ?
C228 C207 C157 163.2(11) 2_675 2_675 ?
C228 C207 C156 136.2(14) 2_675 2_675 ?
C228 C207 C227 67.4(8) 2_675 2_675 ?
C229 C207 C198 33.9(7) 2_675 . ?
C229 C207 C202 87.1(11) 2_675 . ?
C229 C207 C206 143.1(11) 2_675 . ?
C229 C207 C158 161.1(9) 2_675 2_675 ?
C229 C207 C157 118.2(10) 2_675 2_675 ?
C229 C207 C156 67.0(8) 2_675 2_675 ?
C229 C207 C227 136.1(12) 2_675 2_675 ?
C157 C207 C158 50.3(5) 2_675 2_675 ?
C156 C207 C198 33.6(6) 2_675 . ?
C156 C207 C202 149.0(11) 2_675 . ?
C156 C207 C206 77.3(8) 2_675 . ?
C156 C207 C158 101.5(8) 2_675 2_675 ?
C156 C207 C157 51.7(6) 2_675 2_675 ?
C227 C207 C198 158.6(8) 2_675 . ?
C227 C207 C202 49.2(7) 2_675 . ?
C227 C207 C206 75.4(9) 2_675 . ?
C227 C207 C158 50.5(6) 2_675 2_675 ?
C227 C207 C157 100.8(9) 2_675 2_675 ?
C227 C207 C156 150.4(10) 2_675 2_675 ?
C201 C202 C233 65.9(8) . 2_675 ?
C201 C202 C229 82.4(8) . 2_675 ?
C201 C202 C234 109.7(9) . 2_675 ?
C207 C202 C201 120.2(11) . . ?
C207 C202 C233 151.4(9) . 2_675 ?
C207 C202 C229 39.8(7) . 2_675 ?
C207 C202 C234 114.4(9) . 2_675 ?
C203 C202 C201 107.7(10) . . ?
C203 C202 C207 118.3(11) . . ?
C203 C202 C233 42.6(6) . 2_675 ?
C203 C202 C229 151.5(10) . 2_675 ?
C203 C202 C234 4.2(6) . 2_675 ?
C228 C202 C201 87(2) 2_675 . ?
C228 C202 C207 44(2) 2_675 . ?
C228 C202 C203 163(3) 2_675 . ?
C228 C202 C233 153(2) 2_675 2_675 ?
C228 C202 C229 18(3) 2_675 2_675 ?
C228 C202 C227 106(2) 2_675 2_675 ?
C228 C202 C234 159(3) 2_675 2_675 ?
C228 C202 C232 105(2) 2_675 2_675 ?
C233 C202 C229 143.6(8) 2_675 2_675 ?
C233 C202 C234 45.5(4) 2_675 2_675 ?
C229 C202 C234 147.4(8) 2_675 2_675 ?
C227 C202 C201 157.5(12) 2_675 . ?
C227 C202 C207 63.9(8) 2_675 . ?
C227 C202 C203 57.5(8) 2_675 . ?
C227 C202 C233 99.9(9) 2_675 2_675 ?
C227 C202 C229 103.6(9) 2_675 2_675 ?
C227 C202 C234 54.4(6) 2_675 2_675 ?
C227 C202 C232 148.8(14) 2_675 2_675 ?
C232 C202 C201 21.0(7) 2_675 . ?
C232 C202 C207 141.2(12) 2_675 . ?
C232 C202 C203 91.6(11) 2_675 . ?
C232 C202 C233 49.0(8) 2_675 2_675 ?
C232 C202 C229 102.7(10) 2_675 2_675 ?
C232 C202 C234 94.5(10) 2_675 2_675 ?
C211 C203 C204 115.6(8) . . ?
C211 C203 C125 80.2(7) . 2_675 ?
C211 C203 C228 115.6(9) . 2_675 ?
C211 C203 C232 71.6(7) . 2_675 ?
C202 C203 C211 111.6(9) . . ?
C202 C203 C204 120.2(9) . . ?
C202 C203 C125 148.3(10) . 2_675 ?
C202 C203 C228 4.9(7) . 2_675 ?
C202 C203 C232 40.9(7) . 2_675 ?
C204 C203 C125 36.0(5) . 2_675 ?
C204 C203 C228 115.3(8) . 2_675 ?
C204 C203 C232 152.3(9) . 2_675 ?
C125 C203 C228 144.4(9) 2_675 2_675 ?
C125 C203 C232 144.7(8) 2_675 2_675 ?
C233 C203 C211 25.7(5) 2_675 . ?
C233 C203 C202 88.5(10) 2_675 . ?
C233 C203 C204 140.7(10) 2_675 . ?
C233 C203 C125 105.9(8) 2_675 2_675 ?
C233 C203 C228 93.0(9) 2_675 2_675 ?
C233 C203 C227 142.4(11) 2_675 2_675 ?
C233 C203 C232 47.5(6) 2_675 2_675 ?
C227 C203 C211 158.8(11) 2_675 . ?
C227 C203 C202 54.4(8) 2_675 . ?
C227 C203 C204 68.8(6) 2_675 . ?
C227 C203 C125 104.3(8) 2_675 2_675 ?
C227 C203 C228 49.8(6) 2_675 2_675 ?
C227 C203 C232 95.3(8) 2_675 2_675 ?
C234 C203 C211 76.9(17) 2_675 . ?
C234 C203 C202 164(2) 2_675 . ?
C234 C203 C204 45.1(15) 2_675 . ?
C234 C203 C125 16.5(18) 2_675 2_675 ?
C234 C203 C228 160(2) 2_675 2_675 ?
C234 C203 C233 101.9(18) 2_675 2_675 ?
C234 C203 C227 113.2(19) 2_675 2_675 ?
C234 C203 C232 148(2) 2_675 2_675 ?
C232 C203 C228 45.5(5) 2_675 2_675 ?
C203 C204 C208 118.4(7) . . ?
C203 C204 C158 96.0(6) . 2_675 ?
C203 C204 C227 48.7(5) . 2_675 ?
C203 C204 C159 141.4(7) . 2_675 ?
C205 C204 C203 122.3(8) . . ?
C205 C204 C208 107.5(8) . . ?
C205 C204 C158 27.0(5) . 2_675 ?
C205 C204 C227 75.5(7) . 2_675 ?
C205 C204 C159 22.4(5) . 2_675 ?
C208 C204 C158 131.6(7) . 2_675 ?
C208 C204 C227 156.7(7) . 2_675 ?
C208 C204 C159 85.5(6) . 2_675 ?
C125 C204 C203 89.4(8) 2_675 . ?
C125 C204 C205 138.5(10) 2_675 . ?
C125 C204 C208 31.7(6) 2_675 . ?
C125 C204 C158 157.4(9) 2_675 2_675 ?
C125 C204 C227 137.0(9) 2_675 2_675 ?
C125 C204 C159 117.0(8) 2_675 2_675 ?
C125 C204 C126 71.8(7) 2_675 2_675 ?
C125 C204 C234 73.3(8) 2_675 2_675 ?
C158 C204 C159 49.0(4) 2_675 2_675 ?
C227 C204 C158 48.5(5) 2_675 2_675 ?
C227 C204 C159 97.3(6) 2_675 2_675 ?
C126 C204 C203 153.1(8) 2_675 . ?
C126 C204 C205 68.6(7) 2_675 . ?
C126 C204 C208 40.2(5) 2_675 . ?
C126 C204 C158 94.8(6) 2_675 2_675 ?
C126 C204 C227 141.5(7) 2_675 2_675 ?
C126 C204 C159 46.2(5) 2_675 2_675 ?
C234 C204 C203 17.4(6) 2_675 . ?
C234 C204 C205 139.5(9) 2_675 . ?
C234 C204 C208 103.8(8) 2_675 . ?
C234 C204 C158 113.3(7) 2_675 2_675 ?
C234 C204 C227 65.8(6) 2_675 2_675 ?
C234 C204 C159 156.5(8) 2_675 2_675 ?
C234 C204 C126 142.8(8) 2_675 2_675 ?
C166 C205 C227 163.6(9) . 2_675 ?
C166 C205 C160 37.5(5) . 2_675 ?
C204 C205 C166 112.7(8) . . ?
C204 C205 C206 121.1(10) . . ?
C204 C205 C227 56.3(5) . 2_675 ?
C204 C205 C126 55.1(6) . 2_675 ?
C204 C205 C160 145.8(9) . 2_675 ?
C206 C205 C166 120.5(8) . . ?
C206 C205 C227 65.9(8) . 2_675 ?
C206 C205 C126 157.6(10) . 2_675 ?
C206 C205 C160 83.1(7) . 2_675 ?
C158 C205 C166 141.7(12) 2_675 . ?
C158 C205 C204 103.2(13) 2_675 . ?
C158 C205 C206 21.4(8) 2_675 . ?
C158 C205 C227 46.9(10) 2_675 2_675 ?
C158 C205 C126 154.9(14) 2_675 2_675 ?
C158 C205 C160 104.2(11) 2_675 2_675 ?
C227 C205 C160 145.9(7) 2_675 2_675 ?
C159 C205 C166 1.3(10) 2_675 . ?
C159 C205 C204 111.6(13) 2_675 . ?
C159 C205 C206 121.8(13) 2_675 . ?
C159 C205 C158 143.0(17) 2_675 2_675 ?
C159 C205 C227 163.2(15) 2_675 2_675 ?
C159 C205 C126 56.5(11) 2_675 2_675 ?
C159 C205 C160 38.8(9) 2_675 2_675 ?
C126 C205 C166 57.6(6) 2_675 . ?
C126 C205 C227 110.1(7) 2_675 2_675 ?
C126 C205 C160 93.0(7) 2_675 2_675 ?
C196 C206 C207 105.3(9) . . ?
C196 C206 C156 55.0(7) . 2_675 ?
C196 C206 C227 153.3(9) . 2_675 ?
C196 C206 C159 111.2(7) . 2_675 ?
C196 C206 C161 33.1(5) . 2_675 ?
C207 C206 C156 50.3(7) . 2_675 ?
C207 C206 C227 50.5(6) . 2_675 ?
C207 C206 C159 131.0(9) . 2_675 ?
C207 C206 C161 134.5(9) . 2_675 ?
C205 C206 C196 130.0(9) . . ?
C205 C206 C207 115.4(10) . . ?
C205 C206 C156 152.1(8) . 2_675 ?
C205 C206 C227 66.9(8) . 2_675 ?
C205 C206 C159 18.9(4) . 2_675 ?
C205 C206 C161 97.3(7) . 2_675 ?
C158 C206 C196 154.2(14) 2_675 . ?
C158 C206 C207 95.9(14) 2_675 . ?
C158 C206 C205 24.2(9) 2_675 . ?
C158 C206 C157 164.5(18) 2_675 2_675 ?
C158 C206 C156 143.9(15) 2_675 2_675 ?
C158 C206 C227 45.4(11) 2_675 2_675 ?
C158 C206 C159 42.9(10) 2_675 2_675 ?
C158 C206 C161 121.4(12) 2_675 2_675 ?
C157 C206 C196 11.0(8) 2_675 . ?
C157 C206 C207 94.9(12) 2_675 . ?
C157 C206 C205 140.5(13) 2_675 . ?
C157 C206 C156 44.7(10) 2_675 2_675 ?
C157 C206 C227 144.5(13) 2_675 2_675 ?
C157 C206 C159 122.0(11) 2_675 2_675 ?
C157 C206 C161 44.1(9) 2_675 2_675 ?
C156 C206 C159 148.6(7) 2_675 2_675 ?
C156 C206 C161 86.0(7) 2_675 2_675 ?
C227 C206 C156 100.1(7) 2_675 2_675 ?
C227 C206 C159 85.0(7) 2_675 2_675 ?
C227 C206 C161 156.4(7) 2_675 2_675 ?
C159 C206 C161 78.5(5) 2_675 2_675 ?
C84 C86 C77 120.5(7) . . ?
C84 C86 C74 122.1(7) . . ?
C84 C86 C32 86.4(6) . 2_666 ?
C84 C86 C116 23.5(3) . 2_666 ?
C84 C86 C31 29.3(3) . 2_666 ?
C77 C86 C74 105.6(6) . . ?
C77 C86 C116 98.7(6) . 2_666 ?
C77 C86 C31 148.9(7) . 2_666 ?
C74 C86 C116 143.8(6) . 2_666 ?
C74 C86 C31 96.4(6) . 2_666 ?
C32 C86 C77 145.5(7) 2_666 . ?
C32 C86 C74 40.3(4) 2_666 . ?
C32 C86 C116 109.8(6) 2_666 2_666 ?
C32 C86 C31 57.8(5) 2_666 2_666 ?
C45 C86 C84 145.5(8) 2_666 . ?
C45 C86 C77 25.1(4) 2_666 . ?
C45 C86 C74 85.5(6) 2_666 . ?
C45 C86 C32 125.2(7) 2_666 2_666 ?
C45 C86 C46 63.5(5) 2_666 2_666 ?
C45 C86 C48 66.1(5) 2_666 2_666 ?
C45 C86 C116 123.2(7) 2_666 2_666 ?
C45 C86 C31 172.8(7) 2_666 2_666 ?
C46 C86 C84 147.7(8) 2_666 . ?
C46 C86 C77 87.0(6) 2_666 . ?
C46 C86 C74 26.1(4) 2_666 . ?
C46 C86 C32 62.1(5) 2_666 2_666 ?
C46 C86 C48 129.6(7) 2_666 2_666 ?
C46 C86 C116 169.7(7) 2_666 2_666 ?
C46 C86 C31 120.0(7) 2_666 2_666 ?
C48 C86 C84 81.0(6) 2_666 . ?
C48 C86 C77 43.3(5) 2_666 . ?
C48 C86 C74 148.0(7) 2_666 . ?
C48 C86 C32 166.6(7) 2_666 2_666 ?
C48 C86 C116 57.6(5) 2_666 2_666 ?
C48 C86 C31 110.0(6) 2_666 2_666 ?
C31 C86 C116 52.4(4) 2_666 2_666 ?
C170 C169 C224 112.8(9) . . ?
C170 C169 C132 50.3(8) . 2_675 ?
C170 C169 C127 138.0(8) . 2_675 ?
C168 C169 C170 112.9(9) . . ?
C168 C169 C224 122.7(9) . . ?
C168 C169 C132 62.8(8) . 2_675 ?
C168 C169 C127 31.5(6) . 2_675 ?
C224 C169 C132 149.2(7) . 2_675 ?
C224 C169 C127 91.4(8) . 2_675 ?
C133 C169 C170 5.8(13) 2_675 . ?
C133 C169 C168 117.3(12) 2_675 . ?
C133 C169 C224 107.0(13) 2_675 . ?
C133 C169 C132 55.2(9) 2_675 2_675 ?
C133 C169 C127 140.4(13) 2_675 2_675 ?
C133 C169 C246 142.1(15) 2_675 2_675 ?
C132 C169 C127 91.5(8) 2_675 2_675 ?
C246 C169 C170 147.3(9) 2_675 . ?
C246 C169 C168 82.1(9) 2_675 . ?
C246 C169 C224 41.6(7) 2_675 . ?
C246 C169 C132 136.8(8) 2_675 2_675 ?
C246 C169 C127 50.5(6) 2_675 2_675 ?
C245 C169 C170 68.1(9) 2_675 . ?
C245 C169 C168 156.2(9) 2_675 . ?
C245 C169 C224 45.8(8) 2_675 . ?
C245 C169 C133 62.4(11) 2_675 2_675 ?
C245 C169 C132 115.4(10) 2_675 2_675 ?
C245 C169 C127 132.8(10) 2_675 2_675 ?
C245 C169 C246 86.7(10) 2_675 2_675 ?
C169 C168 C167 122.7(10) . . ?
C169 C168 C190 103.0(8) . . ?
C169 C168 C132 68.6(7) . 2_675 ?
C169 C168 C246 47.5(7) . 2_675 ?
C167 C168 C132 146.7(9) . 2_675 ?
C167 C168 C246 75.8(8) . 2_675 ?
C190 C168 C167 123.3(10) . . ?
C190 C168 C132 34.4(6) . 2_675 ?
C190 C168 C246 143.1(8) . 2_675 ?
C128 C168 C169 141.2(15) 2_675 . ?
C128 C168 C167 82.8(14) 2_675 . ?
C128 C168 C190 41.7(13) 2_675 . ?
C128 C168 C132 74.7(14) 2_675 2_675 ?
C128 C168 C127 109.2(17) 2_675 2_675 ?
C128 C168 C246 147.8(13) 2_675 2_675 ?
C132 C168 C246 111.8(8) 2_675 2_675 ?
C127 C168 C169 97.1(13) 2_675 . ?
C127 C168 C167 26.9(9) 2_675 . ?
C127 C168 C190 147.0(12) 2_675 . ?
C127 C168 C132 150.6(11) 2_675 2_675 ?
C127 C168 C246 49.6(10) 2_675 2_675 ?
C166 C167 C168 116.9(10) . . ?
C166 C167 C128 83.3(10) . 2_675 ?
C166 C167 C246 161.1(9) . 2_675 ?
C166 C167 C159 28.7(4) . 2_675 ?
C168 C167 C128 33.6(7) . 2_675 ?
C168 C167 C246 59.4(7) . 2_675 ?
C168 C167 C159 136.2(9) . 2_675 ?
C208 C167 C166 120.0(10) . . ?
C208 C167 C168 116.2(10) . . ?
C208 C167 C128 141.9(10) . 2_675 ?
C208 C167 C246 57.2(6) . 2_675 ?
C208 C167 C159 91.7(8) . 2_675 ?
C128 C167 C246 90.6(9) 2_675 2_675 ?
C128 C167 C159 104.6(9) 2_675 2_675 ?
C127 C167 C166 149.9(18) 2_675 . ?
C127 C167 C168 33.8(12) 2_675 . ?
C127 C167 C208 84.2(15) 2_675 . ?
C127 C167 C128 66.9(14) 2_675 2_675 ?
C127 C167 C246 27.1(12) 2_675 2_675 ?
C127 C167 C159 155.8(16) 2_675 2_675 ?
C127 C167 C126 127.6(19) 2_675 2_675 ?
C159 C167 C246 140.0(8) 2_675 2_675 ?
C126 C167 C166 76.6(10) 2_675 . ?
C126 C167 C168 154.5(13) 2_675 . ?
C126 C167 C208 44.0(8) 2_675 . ?
C126 C167 C128 148.2(13) 2_675 2_675 ?
C126 C167 C246 100.5(11) 2_675 2_675 ?
C126 C167 C159 49.5(8) 2_675 2_675 ?
C204 C208 C127 128.2(8) . 2_675 ?
C204 C208 C246 152.7(6) . 2_675 ?
C167 C208 C204 102.3(8) . . ?
C167 C208 C209 120.3(10) . . ?
C167 C208 C127 29.3(5) . 2_675 ?
C167 C208 C246 78.8(7) . 2_675 ?
C209 C208 C204 126.4(9) . . ?
C209 C208 C127 91.3(9) . 2_675 ?
C209 C208 C246 41.8(7) . 2_675 ?
C125 C208 C204 44.1(9) 2_675 . ?
C125 C208 C167 145.8(14) 2_675 . ?
C125 C208 C209 86.6(11) 2_675 . ?
C125 C208 C124 73.7(10) 2_675 2_675 ?
C125 C208 C127 162.0(13) 2_675 2_675 ?
C125 C208 C246 127.2(12) 2_675 2_675 ?
C125 C208 C126 107.5(14) 2_675 2_675 ?
C124 C208 C204 114.7(9) 2_675 . ?
C124 C208 C167 132.9(10) 2_675 . ?
C124 C208 C209 13.1(6) 2_675 . ?
C124 C208 C127 104.2(9) 2_675 2_675 ?
C124 C208 C246 54.9(6) 2_675 2_675 ?
C127 C208 C246 49.6(5) 2_675 2_675 ?
C126 C208 C204 63.6(9) 2_675 . ?
C126 C208 C167 40.3(7) 2_675 . ?
C126 C208 C209 156.4(11) 2_675 . ?
C126 C208 C124 163.5(10) 2_675 2_675 ?
C126 C208 C127 69.4(8) 2_675 2_675 ?
C126 C208 C246 118.3(10) 2_675 2_675 ?
C210 C209 C125 79.1(9) . 2_675 ?
C210 C209 C123 21.9(7) . 2_675 ?
C208 C209 C210 108.0(11) . . ?
C208 C209 C125 29.6(5) . 2_675 ?
C208 C209 C123 128.4(11) . 2_675 ?
C224 C209 C210 116.1(10) . . ?
C224 C209 C208 124.4(11) . . ?
C224 C209 C125 149.3(11) . 2_675 ?
C224 C209 C123 94.9(9) . 2_675 ?
C124 C209 C210 46(3) 2_675 . ?
C124 C209 C208 68(3) 2_675 . ?
C124 C209 C224 161(4) 2_675 . ?
C124 C209 C125 39(3) 2_675 2_675 ?
C124 C209 C123 67(3) 2_675 2_675 ?
C124 C209 C246 148(4) 2_675 2_675 ?
C123 C209 C125 100.5(10) 2_675 2_675 ?
C246 C209 C210 152.6(13) 2_675 . ?
C246 C209 C208 81.0(10) 2_675 . ?
C246 C209 C224 44.8(8) 2_675 . ?
C246 C209 C125 109.8(10) 2_675 2_675 ?
C246 C209 C123 136.5(12) 2_675 2_675 ?
C223 C224 C169 132.4(11) . . ?
C223 C224 C209 98.2(11) . . ?
C223 C224 C124 94.8(10) . 2_675 ?
C223 C224 C242 29.6(6) . 2_675 ?
C169 C224 C124 115.9(8) . 2_675 ?
C209 C224 C169 113.7(10) . . ?
C209 C224 C124 3.6(7) . 2_675 ?
C209 C224 C242 125.2(10) . 2_675 ?
C242 C224 C169 104.6(10) 2_675 . ?
C242 C224 C124 121.5(9) 2_675 2_675 ?
C246 C224 C223 146.4(13) 2_675 . ?
C246 C224 C169 60.9(9) 2_675 . ?
C246 C224 C209 54.4(10) 2_675 . ?
C246 C224 C124 57.3(9) 2_675 2_675 ?
C246 C224 C242 151.7(11) 2_675 2_675 ?
C246 C224 C245 106.9(14) 2_675 2_675 ?
C245 C224 C223 88.5(12) 2_675 . ?
C245 C224 C169 46.9(8) 2_675 . ?
C245 C224 C209 150.9(11) 2_675 . ?
C245 C224 C124 150.5(10) 2_675 2_675 ?
C245 C224 C242 59.1(10) 2_675 2_675 ?
C61 C87 C80 117.0(9) . . ?
C61 C87 C11 135.3(9) . 2_666 ?
C61 C87 C19 95.0(9) . 2_666 ?
C61 C87 C18 49.3(7) . 2_666 ?
C88 C87 C61 109.4(10) . . ?
C88 C87 C80 120.0(11) . . ?
C88 C87 C11 32.7(7) . 2_666 ?
C88 C87 C19 15.5(6) . 2_666 ?
C88 C87 C18 60.2(8) . 2_666 ?
C80 C87 C11 87.6(9) . 2_666 ?
C80 C87 C19 126.0(8) . 2_666 ?
C80 C87 C18 147.2(6) . 2_666 ?
C13 C87 C61 87.7(11) 2_666 . ?
C13 C87 C88 147.9(11) 2_666 . ?
C13 C87 C80 31.3(7) 2_666 . ?
C13 C87 C11 117.5(11) 2_666 2_666 ?
C13 C87 C12 67.3(9) 2_666 2_666 ?
C13 C87 C19 146.4(8) 2_666 2_666 ?
C13 C87 C18 131.4(10) 2_666 2_666 ?
C13 C87 C17 80.1(10) 2_666 2_666 ?
C11 C87 C19 43.4(7) 2_666 2_666 ?
C12 C87 C61 147.3(9) 2_666 . ?
C12 C87 C88 85.5(10) 2_666 . ?
C12 C87 C80 36.0(5) 2_666 . ?
C12 C87 C11 52.7(7) 2_666 2_666 ?
C12 C87 C19 95.0(8) 2_666 2_666 ?
C12 C87 C18 136.8(7) 2_666 2_666 ?
C18 C87 C11 89.4(7) 2_666 2_666 ?
C18 C87 C19 46.4(6) 2_666 2_666 ?
C17 C87 C61 8.1(13) 2_666 . ?
C17 C87 C88 117.3(13) 2_666 . ?
C17 C87 C80 109.9(10) 2_666 . ?
C17 C87 C11 141.8(11) 2_666 2_666 ?
C17 C87 C12 142.4(10) 2_666 2_666 ?
C17 C87 C19 102.8(12) 2_666 2_666 ?
C17 C87 C18 57.3(11) 2_666 2_666 ?
C92 C110 C88 120.0(10) . . ?
C92 C110 C62 121.1(10) . . ?
C92 C110 C20 28.4(5) . 2_666 ?
C92 C110 C21 29.1(6) . 2_666 ?
C92 C110 C22 82.9(9) . 2_666 ?
C88 C110 C21 137.2(8) . 2_666 ?
C88 C110 C22 135.0(7) . 2_666 ?
C62 C110 C88 106.6(8) . . ?
C62 C110 C21 92.1(10) . 2_666 ?
C62 C110 C22 38.3(6) . 2_666 ?
C20 C110 C88 91.7(9) 2_666 . ?
C20 C110 C62 140.2(9) 2_666 . ?
C20 C110 C21 53.4(7) 2_666 2_666 ?
C20 C110 C22 105.1(9) 2_666 2_666 ?
C19 C110 C92 98.0(14) 2_666 . ?
C19 C110 C88 22.0(12) 2_666 . ?
C19 C110 C62 124.0(13) 2_666 . ?
C19 C110 C20 69.6(14) 2_666 2_666 ?
C19 C110 C21 117.8(13) 2_666 2_666 ?
C19 C110 C22 139.8(9) 2_666 2_666 ?
C19 C110 C18 92.1(14) 2_666 2_666 ?
C22 C110 C21 53.8(9) 2_666 2_666 ?
C18 C110 C92 142.6(10) 2_666 . ?
C18 C110 C88 74.0(11) 2_666 . ?
C18 C110 C62 32.6(7) 2_666 . ?
C18 C110 C20 141.4(9) 2_666 2_666 ?
C18 C110 C21 116.3(11) 2_666 2_666 ?
C18 C110 C22 66.9(9) 2_666 2_666 ?
C211 C212 C146 148.6(8) . 2_675 ?
C211 C212 C147 142.5(8) . 2_675 ?
C201 C212 C211 104.5(8) . . ?
C201 C212 C145 141.3(9) . 2_675 ?
C201 C212 C146 91.6(8) . 2_675 ?
C201 C212 C147 39.7(6) . 2_675 ?
C213 C212 C211 127.9(10) . . ?
C213 C212 C201 114.4(9) . . ?
C213 C212 C145 29.2(5) . 2_675 ?
C213 C212 C146 24.2(6) . 2_675 ?
C213 C212 C147 77.2(8) . 2_675 ?
C145 C212 C211 101.0(8) 2_675 . ?
C145 C212 C146 53.4(6) 2_675 2_675 ?
C145 C212 C147 106.2(8) 2_675 2_675 ?
C233 C212 C211 24.0(5) 2_675 . ?
C233 C212 C201 83.4(9) 2_675 . ?
C233 C212 C213 150.9(10) 2_675 . ?
C233 C212 C145 125.0(9) 2_675 2_675 ?
C233 C212 C146 163.5(8) 2_675 2_675 ?
C233 C212 C147 123.0(9) 2_675 2_675 ?
C233 C212 C248 67.5(6) 2_675 2_675 ?
C233 C212 C232 63.4(7) 2_675 2_675 ?
C147 C212 C146 53.1(5) 2_675 2_675 ?
C248 C212 C211 44.0(5) 2_675 . ?
C248 C212 C201 145.6(9) 2_675 . ?
C248 C212 C213 87.0(9) 2_675 . ?
C248 C212 C145 58.2(6) 2_675 2_675 ?
C248 C212 C146 111.0(8) 2_675 2_675 ?
C248 C212 C147 158.9(8) 2_675 2_675 ?
C232 C212 C211 86.3(8) 2_675 . ?
C232 C212 C201 22.0(7) 2_675 . ?
C232 C212 C213 136.5(10) 2_675 . ?
C232 C212 C145 161.8(9) 2_675 2_675 ?
C232 C212 C146 113.4(9) 2_675 2_675 ?
C232 C212 C147 60.6(7) 2_675 2_675 ?
C232 C212 C248 130.1(9) 2_675 2_675 ?
C315 C316 C317 109.2(9) . . ?
C379 C316 C317 78.3(11) . . ?
C379 C316 C315 31.7(8) . . ?
C380 C316 C317 8.8(8) . . ?
C380 C316 C315 114.9(9) . . ?
C380 C316 C379 83.4(12) . . ?
C97 C101 C102 107.4(9) . . ?
C97 C101 C43 75.8(9) . 2_666 ?
C97 C101 C42 27.5(6) . 2_666 ?
C97 C101 C41 21.6(5) . 2_666 ?
C75 C101 C97 122.4(10) . . ?
C75 C101 C102 119.0(9) . . ?
C75 C101 C43 48.8(6) . 2_666 ?
C75 C101 C42 96.1(8) . 2_666 ?
C75 C101 C41 140.9(8) . 2_666 ?
C102 C101 C43 159.2(7) . 2_666 ?
C102 C101 C42 133.3(8) . 2_666 ?
C102 C101 C41 86.1(7) . 2_666 ?
C39 C101 C97 146.9(13) 2_666 . ?
C39 C101 C75 85.3(11) 2_666 . ?
C39 C101 C102 39.5(8) 2_666 . ?
C39 C101 C40 73.0(10) 2_666 2_666 ?
C39 C101 C43 134.2(11) 2_666 2_666 ?
C39 C101 C42 169.4(10) 2_666 2_666 ?
C39 C101 C41 125.6(11) 2_666 2_666 ?
C39 C101 C47 67.2(12) 2_666 2_666 ?
C40 C101 C97 74.7(10) 2_666 . ?
C40 C101 C75 152.4(10) 2_666 . ?
C40 C101 C102 35.0(6) 2_666 . ?
C40 C101 C43 149.4(11) 2_666 2_666 ?
C40 C101 C42 102.2(10) 2_666 2_666 ?
C40 C101 C41 53.2(8) 2_666 2_666 ?
C43 C101 C42 48.4(7) 2_666 2_666 ?
C43 C101 C41 97.0(8) 2_666 2_666 ?
C42 C101 C41 49.0(6) 2_666 2_666 ?
C47 C101 C97 141.2(12) 2_666 . ?
C47 C101 C75 18.9(8) 2_666 . ?
C47 C101 C102 103.6(11) 2_666 . ?
C47 C101 C40 138.6(13) 2_666 2_666 ?
C47 C101 C43 67.1(7) 2_666 2_666 ?
C47 C101 C42 114.9(10) 2_666 2_666 ?
C47 C101 C41 158.0(10) 2_666 2_666 ?
C171 C184 C183 124.3(11) . . ?
C171 C184 C244 78.9(8) . 2_675 ?
C171 C184 C243 36.4(7) . 2_675 ?
C171 C184 C140 119.6(9) . 2_675 ?
C171 C184 C139 150.8(9) . 2_675 ?
C183 C184 C244 137.7(10) . 2_675 ?
C183 C184 C243 149.7(9) . 2_675 ?
C183 C184 C140 99.1(9) . 2_675 ?
C183 C184 C139 54.5(8) . 2_675 ?
C185 C184 C171 105.4(10) . . ?
C185 C184 C183 117.3(12) . . ?
C185 C184 C244 26.5(6) . 2_675 ?
C185 C184 C243 69.3(8) . 2_675 ?
C185 C184 C140 18.2(6) . 2_675 ?
C185 C184 C139 63.3(8) . 2_675 ?
C244 C184 C140 42.8(4) 2_675 2_675 ?
C134 C184 C171 28.6(9) 2_675 . ?
C134 C184 C183 97.1(12) 2_675 . ?
C134 C184 C185 131.7(12) 2_675 . ?
C134 C184 C244 105.9(10) 2_675 2_675 ?
C134 C184 C243 64.4(9) 2_675 2_675 ?
C134 C184 C140 141.5(10) 2_675 2_675 ?
C134 C184 C139 142.6(10) 2_675 2_675 ?
C135 C184 C171 112.8(12) 2_675 . ?
C135 C184 C183 11.5(10) 2_675 . ?
C135 C184 C185 124.7(13) 2_675 . ?
C135 C184 C244 140.6(12) 2_675 2_675 ?
C135 C184 C134 85.8(12) 2_675 2_675 ?
C135 C184 C243 140.0(12) 2_675 2_675 ?
C135 C184 C140 106.8(11) 2_675 2_675 ?
C135 C184 C139 63.7(9) 2_675 2_675 ?
C243 C184 C244 42.8(5) 2_675 2_675 ?
C243 C184 C140 84.9(7) 2_675 2_675 ?
C139 C184 C244 87.5(7) 2_675 2_675 ?
C139 C184 C243 127.0(8) 2_675 2_675 ?
C139 C184 C140 45.4(5) 2_675 2_675 ?
C66 C109 C63 104.5(9) . . ?
C66 C109 C21 139.6(9) . 2_666 ?
C66 C109 C3 42.8(7) . 2_666 ?
C66 C109 C22 134.4(8) . 2_666 ?
C66 C109 C122 93.0(9) . 2_666 ?
C63 C109 C21 92.3(9) . 2_666 ?
C63 C109 C3 136.4(7) . 2_666 ?
C63 C109 C122 138.9(8) . 2_666 ?
C93 C109 C66 125.1(11) . . ?
C93 C109 C63 119.9(11) . . ?
C93 C109 C2 135.4(11) . 2_666 ?
C93 C109 C21 27.7(7) . 2_666 ?
C93 C109 C3 82.2(9) . 2_666 ?
C93 C109 C22 81.2(10) . 2_666 ?
C93 C109 C122 32.1(6) . 2_666 ?
C2 C109 C66 20.6(6) 2_666 . ?
C2 C109 C63 84.8(9) 2_666 . ?
C2 C109 C21 137.1(9) 2_666 2_666 ?
C2 C109 C3 57.4(7) 2_666 2_666 ?
C2 C109 C22 114.2(8) 2_666 2_666 ?
C2 C109 C122 104.7(10) 2_666 2_666 ?
C21 C109 C122 53.4(6) 2_666 2_666 ?
C3 C109 C21 101.0(8) 2_666 2_666 ?
C3 C109 C122 50.2(7) 2_666 2_666 ?
C23 C109 C66 80.2(9) 2_666 . ?
C23 C109 C63 24.7(6) 2_666 . ?
C23 C109 C93 135.9(11) 2_666 . ?
C23 C109 C2 60.2(9) 2_666 2_666 ?
C23 C109 C21 109.0(9) 2_666 2_666 ?
C23 C109 C3 113.4(9) 2_666 2_666 ?
C23 C109 C22 58.8(8) 2_666 2_666 ?
C23 C109 C122 138.4(8) 2_666 2_666 ?
C22 C109 C63 38.6(7) 2_666 . ?
C22 C109 C21 53.8(7) 2_666 2_666 ?
C22 C109 C3 136.6(7) 2_666 2_666 ?
C22 C109 C122 104.4(8) 2_666 2_666 ?
C199 C217 C218 115.6(13) . . ?
C199 C217 C148 55.8(11) . 2_675 ?
C199 C217 C150 136.6(12) . 2_675 ?
C216 C217 C199 120.0(12) . . ?
C216 C217 C218 111.4(10) . . ?
C216 C217 C148 65.5(7) . 2_675 ?
C216 C217 C150 21.8(6) . 2_675 ?
C218 C217 C148 154.3(7) . 2_675 ?
C218 C217 C150 89.7(9) . 2_675 ?
C151 C217 C199 156.4(16) 2_675 . ?
C151 C217 C216 70.3(11) 2_675 . ?
C151 C217 C218 44.3(8) 2_675 . ?
C151 C217 C230 164.0(12) 2_675 2_675 ?
C151 C217 C148 134.6(12) 2_675 2_675 ?
C151 C217 C150 49.1(8) 2_675 2_675 ?
C230 C217 C199 8.3(15) 2_675 . ?
C230 C217 C216 114.4(10) 2_675 . ?
C230 C217 C218 123.8(10) 2_675 . ?
C230 C217 C148 49.2(6) 2_675 2_675 ?
C230 C217 C150 133.0(10) 2_675 2_675 ?
C231 C217 C199 64.6(11) 2_675 . ?
C231 C217 C216 161.4(12) 2_675 . ?
C231 C217 C218 55.0(9) 2_675 . ?
C231 C217 C151 99.0(12) 2_675 2_675 ?
C231 C217 C230 71.9(11) 2_675 2_675 ?
C231 C217 C148 120.1(12) 2_675 2_675 ?
C231 C217 C150 142.8(13) 2_675 2_675 ?
C150 C217 C148 85.8(7) 2_675 2_675 ?
C76 C99 C100 116.7(9) . . ?
C76 C99 C9 141.3(9) . 2_666 ?
C76 C99 C43 48.8(6) . 2_666 ?
C76 C99 C42 93.5(8) . 2_666 ?
C98 C99 C76 120.3(11) . . ?
C98 C99 C100 110.2(10) . . ?
C98 C99 C9 25.5(6) . 2_666 ?
C98 C99 C43 74.8(9) . 2_666 ?
C98 C99 C42 28.0(7) . 2_666 ?
C100 C99 C9 85.1(8) . 2_666 ?
C100 C99 C43 159.0(7) . 2_666 ?
C100 C99 C42 135.8(8) . 2_666 ?
C9 C99 C42 53.3(7) 2_666 2_666 ?
C44 C99 C76 19.8(7) 2_666 . ?
C44 C99 C98 139.3(12) 2_666 . ?
C44 C99 C100 104.7(11) 2_666 . ?
C44 C99 C9 160.9(10) 2_666 2_666 ?
C44 C99 C10 142.1(12) 2_666 2_666 ?
C44 C99 C43 65.3(8) 2_666 2_666 ?
C44 C99 C42 111.7(10) 2_666 2_666 ?
C10 C99 C76 149.9(9) 2_666 . ?
C10 C99 C98 74.2(9) 2_666 . ?
C10 C99 C100 37.5(6) 2_666 . ?
C10 C99 C9 48.8(8) 2_666 2_666 ?
C10 C99 C43 147.3(10) 2_666 2_666 ?
C10 C99 C42 101.8(9) 2_666 2_666 ?
C43 C99 C9 99.8(8) 2_666 2_666 ?
C43 C99 C42 46.8(7) 2_666 2_666 ?
C51 C99 C76 89.9(10) 2_666 . ?
C51 C99 C98 141.3(13) 2_666 . ?
C51 C99 C100 31.3(7) 2_666 . ?
C51 C99 C9 116.4(12) 2_666 2_666 ?
C51 C99 C44 74.7(12) 2_666 2_666 ?
C51 C99 C10 68.3(9) 2_666 2_666 ?
C51 C99 C43 138.7(10) 2_666 2_666 ?
C51 C99 C42 163.0(10) 2_666 2_666 ?
C191 C190 C189 121.0(10) . . ?
C191 C190 C168 115.0(10) . . ?
C191 C190 C130 25.0(5) . 2_675 ?
C191 C190 C129 28.0(5) . 2_675 ?
C191 C190 C131 77.1(8) . 2_675 ?
C189 C190 C130 96.0(8) . 2_675 ?
C189 C190 C129 147.3(10) . 2_675 ?
C189 C190 C131 44.3(7) . 2_675 ?
C168 C190 C189 111.4(10) . . ?
C168 C190 C130 133.0(9) . 2_675 ?
C168 C190 C129 89.4(9) . 2_675 ?
C168 C190 C131 144.4(9) . 2_675 ?
C129 C190 C130 52.6(6) 2_675 2_675 ?
C128 C190 C191 78.2(13) 2_675 . ?
C128 C190 C189 143.7(14) 2_675 . ?
C128 C190 C168 37.6(10) 2_675 . ?
C128 C190 C130 99.9(13) 2_675 2_675 ?
C128 C190 C129 51.8(11) 2_675 2_675 ?
C128 C190 C131 143.2(13) 2_675 2_675 ?
C132 C190 C191 142.9(13) 2_675 . ?
C132 C190 C189 27.3(9) 2_675 . ?
C132 C190 C168 84.5(13) 2_675 . ?
C132 C190 C130 119.4(12) 2_675 2_675 ?
C132 C190 C129 157.8(13) 2_675 2_675 ?
C132 C190 C128 119.6(18) 2_675 2_675 ?
C132 C190 C131 70.2(10) 2_675 2_675 ?
C131 C190 C130 52.1(6) 2_675 2_675 ?
C131 C190 C129 104.6(9) 2_675 2_675 ?
C191 O225 C129 61.6(4) 2_675 2_875 ?
C191 O225 C129 79.0(4) 2_675 2_675 ?
C191 O225 C157 113.8(6) 2_675 2_675 ?
C196 O225 C191 118.4(7) . 2_675 ?
C196 O225 C129 76.7(5) . 2_875 ?
C196 O225 C129 40.8(5) . 2_675 ?
C196 O225 C157 23.2(4) . 2_675 ?
C129 O225 C191 23.8(5) . 2_675 ?
C129 O225 C196 112.1(7) . . ?
C129 O225 C129 43.40(17) 2_675 2_875 ?
C129 O225 C129 41.2(6) . 2_875 ?
C129 O225 C129 71.7(6) . 2_675 ?
C129 O225 C157 118.0(7) . 2_675 ?
C157 O225 C129 92.3(3) 2_675 2_875 ?
C157 O225 C129 49.8(3) 2_675 2_675 ?
C179 C218 C217 123.0(10) . . ?
C179 C218 C153 48.4(7) . 2_675 ?
C179 C218 C155 136.7(9) . 2_675 ?
C179 C218 C154 93.4(8) . 2_675 ?
C219 C218 C179 108.4(10) . . ?
C219 C218 C217 118.1(10) . . ?
C219 C218 C153 60.1(8) . 2_675 ?
C219 C218 C155 30.7(6) . 2_675 ?
C219 C218 C154 15.0(6) . 2_675 ?
C217 C218 C153 151.9(7) . 2_675 ?
C217 C218 C155 88.2(7) . 2_675 ?
C217 C218 C154 130.0(8) . 2_675 ?
C151 C218 C179 84.9(12) 2_675 . ?
C151 C218 C219 156.7(12) 2_675 . ?
C151 C218 C217 41.2(7) 2_675 . ?
C151 C218 C153 130.7(11) 2_675 2_675 ?
C151 C218 C155 129.1(11) 2_675 2_675 ?
C151 C218 C154 160.4(9) 2_675 2_675 ?
C151 C218 C231 79.3(9) 2_675 2_675 ?
C151 C218 C152 76.6(11) 2_675 2_675 ?
C153 C218 C155 89.6(7) 2_675 2_675 ?
C153 C218 C154 45.1(5) 2_675 2_675 ?
C155 C218 C154 45.1(5) 2_675 2_675 ?
C231 C218 C179 157.5(11) 2_675 . ?
C231 C218 C219 82.1(9) 2_675 . ?
C231 C218 C217 38.4(6) 2_675 . ?
C231 C218 C153 138.2(9) 2_675 2_675 ?
C231 C218 C155 51.4(6) 2_675 2_675 ?
C231 C218 C154 96.1(8) 2_675 2_675 ?
C152 C218 C179 8.4(10) 2_675 . ?
C152 C218 C219 115.5(12) 2_675 . ?
C152 C218 C217 114.5(11) 2_675 . ?
C152 C218 C153 55.9(7) 2_675 2_675 ?
C152 C218 C155 142.2(11) 2_675 2_675 ?
C152 C218 C154 100.6(9) 2_675 2_675 ?
C152 C218 C231 150.2(12) 2_675 2_675 ?
C97 C96 C95 119.8(10) . . ?
C97 C96 C40 67.9(10) . 2_666 ?
C97 C96 C6 147.2(9) . 2_666 ?
C95 C96 C40 155.0(10) . 2_666 ?
C95 C96 C6 39.0(7) . 2_666 ?
C103 C96 C97 104.5(11) . . ?
C103 C96 C95 124.4(11) . . ?
C103 C96 C40 37.5(6) . 2_666 ?
C103 C96 C6 85.8(9) . 2_666 ?
C40 C96 C6 121.0(10) 2_666 2_666 ?
C7 C96 C97 103.6(15) 2_666 . ?
C7 C96 C95 17.4(11) 2_666 . ?
C7 C96 C103 140.4(14) 2_666 . ?
C7 C96 C40 159.2(11) 2_666 2_666 ?
C7 C96 C6 56.1(10) 2_666 2_666 ?
C41 C96 C97 10.1(10) 2_666 . ?
C41 C96 C95 128.8(16) 2_666 . ?
C41 C96 C103 99.3(15) 2_666 . ?
C41 C96 C40 61.9(13) 2_666 2_666 ?
C41 C96 C7 112.0(19) 2_666 2_666 ?
C41 C96 C6 156.8(13) 2_666 2_666 ?
C58 C113 C15 42.1(6) . 2_666 ?
C58 C113 C24 120.9(8) . 2_666 ?
C112 C113 C58 125.7(8) . . ?
C112 C113 C15 150.2(8) . 2_666 ?
C112 C113 C24 102.8(8) . 2_666 ?
C114 C113 C58 106.7(9) . . ?
C114 C113 C112 120.9(10) . . ?
C114 C113 C15 64.9(7) . 2_666 ?
C114 C113 C24 18.2(5) . 2_666 ?
C15 C113 C24 78.9(6) 2_666 2_666 ?
C27 C113 C58 14.3(5) 2_666 . ?
C27 C113 C112 111.4(9) 2_666 . ?
C27 C113 C114 118.3(9) 2_666 . ?
C27 C113 C15 53.4(5) 2_666 2_666 ?
C27 C113 C24 129.9(8) 2_666 2_666 ?
C27 C113 C25 155.6(8) 2_666 2_666 ?
C26 C113 C58 110.6(11) 2_666 . ?
C26 C113 C112 15.2(10) 2_666 . ?
C26 C113 C114 134.1(11) 2_666 . ?
C26 C113 C15 140.6(11) 2_666 2_666 ?
C26 C113 C24 115.9(10) 2_666 2_666 ?
C26 C113 C27 96.3(11) 2_666 2_666 ?
C26 C113 C25 72.0(9) 2_666 2_666 ?
C25 C113 C58 160.7(7) 2_666 . ?
C25 C113 C112 57.4(7) 2_666 . ?
C25 C113 C114 64.1(7) 2_666 . ?
C25 C113 C15 124.0(7) 2_666 2_666 ?
C25 C113 C24 47.0(6) 2_666 2_666 ?
C68 C106 C4 46.7(8) . 2_666 ?
C68 C106 C5 97.9(10) . 2_666 ?
C68 C106 C117 138.5(9) . 2_666 ?
C104 C106 C68 108.4(11) . . ?
C104 C106 C37 87.0(9) . 2_666 ?
C104 C106 C4 61.8(9) . 2_666 ?
C104 C106 C5 11.7(10) . 2_666 ?
C104 C106 C117 35.3(7) . 2_666 ?
C107 C106 C68 118.0(8) . . ?
C107 C106 C104 122.7(10) . . ?
C107 C106 C37 37.3(5) . 2_666 ?
C107 C106 C4 148.6(6) . 2_666 ?
C107 C106 C5 127.4(9) . 2_666 ?
C107 C106 C117 87.8(7) . 2_666 ?
C36 C106 C68 86.8(9) 2_666 . ?
C36 C106 C104 152.6(11) 2_666 . ?
C36 C106 C107 33.1(6) 2_666 . ?
C36 C106 C37 70.4(8) 2_666 2_666 ?
C36 C106 C4 129.1(9) 2_666 2_666 ?
C36 C106 C5 151.2(9) 2_666 2_666 ?
C36 C106 C118 73.0(8) 2_666 2_666 ?
C36 C106 C117 120.0(9) 2_666 2_666 ?
C37 C106 C68 150.9(8) 2_666 . ?
C37 C106 C4 140.7(7) 2_666 2_666 ?
C37 C106 C5 94.3(9) 2_666 2_666 ?
C37 C106 C117 51.7(6) 2_666 2_666 ?
C4 C106 C5 51.5(7) 2_666 2_666 ?
C4 C106 C117 94.1(7) 2_666 2_666 ?
C118 C106 C68 14.0(8) 2_666 . ?
C118 C106 C104 120.1(10) 2_666 . ?
C118 C106 C107 104.1(8) 2_666 . ?
C118 C106 C37 138.2(8) 2_666 2_666 ?
C118 C106 C4 58.9(7) 2_666 2_666 ?
C118 C106 C5 108.9(9) 2_666 2_666 ?
C118 C106 C117 145.0(8) 2_666 2_666 ?
C117 C106 C5 43.3(7) 2_666 2_666 ?
C71 C107 C35 18.4(5) . 2_666 ?
C71 C107 C38 100.3(7) . 2_666 ?
C106 C107 C71 124.7(8) . . ?
C106 C107 C35 107.0(8) . 2_666 ?
C106 C107 C38 123.8(8) . 2_666 ?
C36 C107 C71 76.2(11) 2_666 . ?
C36 C107 C106 51.8(10) 2_666 . ?
C36 C107 C35 57.8(10) 2_666 2_666 ?
C36 C107 C38 163.6(14) 2_666 2_666 ?
C36 C107 C37 126.5(16) 2_666 2_666 ?
C36 C107 C108 162.1(15) 2_666 . ?
C35 C107 C38 117.7(8) 2_666 2_666 ?
C37 C107 C71 151.3(12) 2_666 . ?
C37 C107 C106 74.7(10) 2_666 . ?
C37 C107 C35 162.7(11) 2_666 2_666 ?
C37 C107 C38 52.7(9) 2_666 2_666 ?
C37 C107 C108 46.6(8) 2_666 . ?
C108 C107 C71 106.2(8) . . ?
C108 C107 C106 117.9(8) . . ?
C108 C107 C35 123.3(9) . 2_666 ?
C108 C107 C38 6.2(6) . 2_666 ?
C356 N251 C353 115(2) . . ?
C356 N251 C351 133(2) . . ?
C356 N251 C252 108(2) . . ?
C356 N251 C250 6(2) . . ?
C356 N251 C254 122(2) . . ?
C351 N251 C353 104.9(12) . . ?
C252 N251 C353 7.1(16) . . ?
C252 N251 C351 110.1(16) . . ?
C252 N251 C254 129.2(17) . . ?
C250 N251 C353 109.9(19) . . ?
C250 N251 C351 138.4(19) . . ?
C250 N251 C252 103(2) . . ?
C250 N251 C254 127.6(16) . . ?
C254 N251 C353 122.3(14) . . ?
C254 N251 C351 30.3(6) . . ?
C366 N275 C369 115.8(18) . . ?
C366 N275 C364 122.9(16) . . ?
C366 N275 C276 8(3) . . ?
C366 N275 C279 106.4(18) . . ?
C366 N275 C274 128.4(17) . . ?
C369 N275 C364 120.9(10) . . ?
C369 N275 C276 110.5(18) . . ?
C369 N275 C279 10.9(14) . . ?
C369 N275 C274 106.0(10) . . ?
C364 N275 C279 130.7(11) . . ?
C276 N275 C364 128.7(16) . . ?
C276 N275 C279 100.6(17) . . ?
C276 N275 C274 136.1(15) . . ?
C274 N275 C364 25.9(4) . . ?
C274 N275 C279 116.9(11) . . ?
C347 N303 C307 10.6(13) . . ?
C350 N303 C347 105.7(15) . . ?
C350 N303 C304 15.6(5) . . ?
C350 N303 C307 116.1(14) . . ?
C350 N303 C302 129.5(15) . . ?
C345 N303 C347 132.1(18) . . ?
C345 N303 C350 121.1(15) . . ?
C345 N303 C304 134.8(16) . . ?
C345 N303 C307 122.3(17) . . ?
C345 N303 C302 23.3(5) . . ?
C304 N303 C347 90.6(13) . . ?
C304 N303 C307 101.1(12) . . ?
C302 N303 C347 122.7(18) . . ?
C302 N303 C304 145.1(16) . . ?
C302 N303 C307 112.2(16) . . ?
C360 N256 C363 105.5(14) . . ?
C360 N256 C358 129.3(14) . . ?
C360 N256 C257 10.6(19) . . ?
C360 N256 C260 117.7(14) . . ?
C360 N256 C255 122.5(15) . . ?
C363 N256 C358 121.6(11) . . ?
C363 N256 C260 12.3(10) . . ?
C363 N256 C255 131.9(12) . . ?
C257 N256 C363 116.1(15) . . ?
C257 N256 C358 119.6(15) . . ?
C257 N256 C260 128.3(15) . . ?
C257 N256 C255 111.9(15) . . ?
C260 N256 C358 109.5(11) . . ?
C260 N256 C255 119.8(12) . . ?
C255 N256 C358 21.2(4) . . ?
C373 N269 C371 103.2(9) . . ?
C376 N269 C373 111.4(10) . . ?
C376 N269 C371 134.8(8) . . ?
C376 N269 C273 108.4(11) . . ?
C376 N269 C268 123.6(8) . . ?
C270 N269 C373 113.2(11) . . ?
C270 N269 C376 17.1(8) . . ?
C270 N269 C371 120.6(8) . . ?
C270 N269 C273 113.7(13) . . ?
C270 N269 C268 116.8(9) . . ?
C273 N269 C373 11.0(15) . . ?
C273 N269 C371 110.5(10) . . ?
C273 N269 C268 127.9(11) . . ?
C268 N269 C373 124.3(10) . . ?
C268 N269 C371 28.1(5) . . ?
C321 N290 C324 92.7(11) . . ?
C321 N290 C291 93.3(14) . . ?
C321 N290 C289 132.6(14) . . ?
C321 N290 C294 13.7(14) . . ?
C319 N290 C321 150.3(16) . . ?
C319 N290 C324 112.0(12) . . ?
C319 N290 C291 112.6(16) . . ?
C319 N290 C289 33.1(5) . . ?
C319 N290 C294 137.4(14) . . ?
C291 N290 C324 4.1(9) . . ?
C291 N290 C289 131.4(17) . . ?
C291 N290 C294 106.9(16) . . ?
C289 N290 C324 133.0(14) . . ?
C289 N290 C294 119.8(13) . . ?
C294 N290 C324 106.2(12) . . ?
C385 N297 C388 103.5(12) . . ?
C385 N297 C383 131.6(13) . . ?
C385 N297 C301 9.0(12) . . ?
C385 N297 C296 119.5(12) . . ?
C388 N297 C383 124.3(11) . . ?
C388 N297 C296 133.8(11) . . ?
C383 N297 C296 25.1(3) . . ?
C298 N297 C385 118.1(15) . . ?
C298 N297 C388 16.5(9) . . ?
C298 N297 C383 110.4(12) . . ?
C298 N297 C301 125.8(14) . . ?
C298 N297 C296 117.3(11) . . ?
C301 N297 C388 111.8(12) . . ?
C301 N297 C383 123.7(12) . . ?
C301 N297 C296 110.5(11) . . ?
C326 N284 C328 118.6(18) . . ?
C326 N284 C331 146.1(18) . . ?
C326 N284 C285 124.8(17) . . ?
C326 N284 C288 129(2) . . ?
C331 N284 C328 93.4(13) . . ?
C331 N284 C288 83.4(15) . . ?
C285 N284 C328 113.1(15) . . ?
C285 N284 C331 21.4(7) . . ?
C285 N284 C288 103.4(17) . . ?
C288 N284 C328 10.1(15) . . ?
N346 C304 C347 38.1(9) . . ?
N346 C304 C348 77.5(8) . . ?
N346 C304 N303 6.9(13) . . ?
C349 C304 N346 123.4(10) . . ?
C349 C304 C347 85.4(9) . . ?
C349 C304 C348 46.1(7) . . ?
C349 C304 N303 130.1(10) . . ?
C349 C304 C305 18.4(7) . . ?
C348 C304 C347 39.4(7) . . ?
N303 C304 C347 44.8(9) . . ?
N303 C304 C348 84.1(9) . . ?
C305 C304 N346 105.4(9) . . ?
C305 C304 C347 67.5(8) . . ?
C305 C304 C348 28.9(6) . . ?
C305 C304 N303 112.1(9) . . ?
N352 C252 C354 122(2) . . ?
N352 C252 N251 13.2(16) . . ?
N352 C252 C253 126(2) . . ?
C354 C252 N251 112(2) . . ?
C354 C252 C253 7(3) . . ?
C253 C252 N251 115(2) . . ?
N359 C257 C258 96.9(15) . . ?
C361 C257 N359 110.9(17) . . ?
C361 C257 C258 14.5(9) . . ?
N256 C257 N359 6.9(11) . . ?
N256 C257 C361 105.1(18) . . ?
N256 C257 C258 91.5(16) . . ?
N359 C260 C362 98.5(11) . . ?
N256 C260 N359 10.7(9) . . ?
N256 C260 C362 88.5(11) . . ?
C259 C260 N359 107.3(14) . . ?
C259 C260 C362 8.7(15) . . ?
C259 C260 N256 97.2(14) . . ?
C360 C258 C363 75.8(14) . . ?
C360 C258 C257 1.9(19) . . ?
C360 C258 C259 109.0(19) . . ?
C362 C258 C360 118(2) . . ?
C362 C258 C363 42.3(13) . . ?
C362 C258 C257 120(2) . . ?
C362 C258 C259 9.1(19) . . ?
C257 C258 C363 77.6(13) . . ?
C259 C258 C363 33.3(11) . . ?
C259 C258 C257 110.8(18) . . ?
C315 C379 C317 161.6(16) . . ?
C315 C379 C316 102.4(17) . . ?
C315 C379 C380 149.6(17) . . ?
C315 C379 N378 102.0(15) . . ?
C316 C379 C317 64.0(9) . . ?
C316 C379 C380 47.6(8) . . ?
C316 C379 N378 153.3(15) . . ?
C380 C379 C317 17.4(6) . . ?
C380 C379 N378 106.7(12) . . ?
N378 C379 C317 89.7(9) . . ?
N372 C270 C375 106.6(13) . . ?
N372 C270 C271 110.4(12) . . ?
N269 C270 N372 16.7(5) . . ?
N269 C270 C375 105.5(14) . . ?
N269 C270 C271 106.0(13) . . ?
C271 C270 C375 11.5(15) . . ?
C367 C276 N365 103(2) . . ?
C367 C276 N275 107(2) . . ?
N275 C276 N365 8.4(7) . . ?
C277 C276 N365 111(2) . . ?
C277 C276 C367 12.4(13) . . ?
C277 C276 N275 115(3) . . ?
C363 C259 C361 102.0(19) . . ?
C363 C259 C260 7.3(13) . . ?
C363 C259 C258 105(2) . . ?
C260 C259 C361 109.2(17) . . ?
C258 C259 C361 5.4(14) . . ?
C258 C259 C260 112(2) . . ?
N365 C279 N275 9.3(6) . . ?
C368 C279 N365 115(2) . . ?
C368 C279 N275 112(2) . . ?
C368 C279 C278 11.1(13) . . ?
C278 C279 N365 112(2) . . ?
C278 C279 N275 107.1(19) . . ?
C355 C250 N352 111(2) . . ?
C355 C250 N251 115(2) . . ?
C355 C250 C249 8.7(15) . . ?
N251 C250 N352 8.7(18) . . ?
C249 C250 N352 103(2) . . ?
C249 C250 N251 107(2) . . ?
C376 C271 C374 110.7(19) . . ?
C376 C271 C270 15.3(9) . . ?
C376 C271 C272 114(2) . . ?
C270 C271 C374 100.2(16) . . ?
C272 C271 C374 13.8(6) . . ?
C272 C271 C270 106.1(17) . . ?
C350 C305 C347 74.2(9) . . ?
C349 C305 C347 112(2) . . ?
C349 C305 C350 40.4(16) . . ?
C349 C305 C348 143(3) . . ?
C349 C305 C304 41.0(16) . . ?
C349 C305 C306 148(2) . . ?
C348 C305 C347 37.1(11) . . ?
C348 C305 C350 110.5(11) . . ?
C348 C305 C304 107.9(12) . . ?
C348 C305 C306 11.6(12) . . ?
C304 C305 C347 72.3(9) . . ?
C304 C305 C350 4.5(5) . . ?
C304 C305 C306 109.2(9) . . ?
C306 C305 C347 36.9(11) . . ?
C306 C305 C350 110.9(9) . . ?
N346 C307 C348 90.4(14) . . ?
N346 C307 N303 3.6(14) . . ?
N346 C307 C306 106.0(15) . . ?
N303 C307 C348 93.7(15) . . ?
C306 C307 C348 17.5(7) . . ?
C306 C307 N303 109.5(16) . . ?
C339 C265 C342 117.0(18) . . ?
C339 C265 C340 43.2(16) . . ?
C339 C265 C343 154(2) . . ?
C339 C265 C325 153.4(19) . . ?
C339 C265 C338 48.6(18) . . ?
C339 C265 C266 24.9(14) . . ?
C339 C265 C264 130(2) . . ?
C339 C265 C282 101(2) . . ?
C340 C265 C342 74.6(5) . . ?
C340 C265 C325 148.5(8) . . ?
C343 C265 C342 40.6(7) . . ?
C343 C265 C340 114.8(9) . . ?
C343 C265 C325 37.4(8) . . ?
C343 C265 C338 146.1(10) . . ?
C343 C265 C266 134.0(10) . . ?
C343 C265 C264 28.0(6) . . ?
C343 C265 C282 97.4(13) . . ?
C325 C265 C342 77.5(7) . . ?
C338 C265 C342 159.0(7) . . ?
C338 C265 C340 91.7(10) . . ?
C338 C265 C325 110.2(5) . . ?
C266 C265 C342 93.8(7) . . ?
C266 C265 C340 19.2(4) . . ?
C266 C265 C325 163.4(7) . . ?
C266 C265 C338 73.4(11) . . ?
C266 C265 C264 107.0(8) . . ?
C266 C265 C282 125.5(15) . . ?
C264 C265 C342 13.4(5) . . ?
C264 C265 C340 87.9(7) . . ?
C264 C265 C325 65.3(10) . . ?
C264 C265 C338 165.8(6) . . ?
C282 C265 C342 137.3(11) . . ?
C282 C265 C340 143.2(13) . . ?
C282 C265 C325 60.1(6) . . ?
C282 C265 C338 52.1(6) . . ?
C282 C265 C264 125.4(14) . . ?
N384 C298 C387 100.9(12) . . ?
N384 C298 C299 107.8(15) . . ?
N297 C298 N384 11.1(10) . . ?
N297 C298 C387 94.2(12) . . ?
N297 C298 C299 100.2(15) . . ?
C299 C298 C387 8.9(7) . . ?
C341 C262 C339 96.8(7) . . ?
C341 C262 C357 50.6(8) . . ?
C341 C262 C370 167.1(7) . . ?
C341 C262 C263 11.1(6) . . ?
C341 C262 C266 118.2(9) . . ?
C341 C262 C261 113.1(13) . . ?
C340 C262 C339 27.4(7) . . ?
C340 C262 C341 124.2(12) . . ?
C340 C262 C357 166.6(9) . . ?
C340 C262 C370 57.4(9) . . ?
C340 C262 C263 113.1(10) . . ?
C340 C262 C266 6.4(7) . . ?
C340 C262 C261 120.2(13) . . ?
C357 C262 C339 144.7(7) . . ?
C370 C262 C339 84.0(7) . . ?
C370 C262 C357 124.3(5) . . ?
C263 C262 C339 85.7(6) . . ?
C263 C262 C357 61.6(8) . . ?
C263 C262 C370 164.1(7) . . ?
C263 C262 C261 123.9(12) . . ?
C266 C262 C339 21.5(4) . . ?
C266 C262 C357 164.6(7) . . ?
C266 C262 C370 63.8(8) . . ?
C266 C262 C263 107.1(7) . . ?
C266 C262 C261 126.6(12) . . ?
C261 C262 C339 145.4(10) . . ?
C261 C262 C357 62.5(6) . . ?
C261 C262 C370 62.9(6) . . ?
C375 C272 C373 110.3(17) . . ?
C375 C272 C271 13.2(18) . . ?
C375 C272 C273 108.1(19) . . ?
C271 C272 C373 108.6(15) . . ?
C273 C272 C373 12.3(14) . . ?
C273 C272 C271 103.6(15) . . ?
N372 C273 N269 18.4(5) . . ?
N372 C273 C272 115.4(18) . . ?
C374 C273 N372 116.7(19) . . ?
C374 C273 N269 111.1(18) . . ?
C374 C273 C272 17.3(6) . . ?
N269 C273 C272 104.6(16) . . ?
N327 C285 C330 81.6(9) . . ?
C331 C285 N327 68(3) . . ?
C331 C285 C330 19(3) . . ?
C331 C285 N284 81(3) . . ?
C331 C285 C286 37(3) . . ?
N284 C285 N327 13.6(11) . . ?
N284 C285 C330 94.9(10) . . ?
C286 C285 N327 97.4(11) . . ?
C286 C285 C330 18.7(7) . . ?
C286 C285 N284 111.0(12) . . ?
C354 C249 C356 105(2) . . ?
C354 C249 C250 111(2) . . ?
C354 C249 C253 7(3) . . ?
C250 C249 C356 6(2) . . ?
C250 C249 C253 114(2) . . ?
C253 C249 C356 108.2(19) . . ?
C367 C278 C369 101.3(17) . . ?
C367 C278 C279 105(2) . . ?
C367 C278 C277 10.2(13) . . ?
C279 C278 C369 4(2) . . ?
C279 C278 C277 108(2) . . ?
C277 C278 C369 105.2(17) . . ?
C317 C380 C316 154(2) . . ?
C317 C380 C379 113.6(19) . . ?
C317 C380 C381 10.5(17) . . ?
C316 C380 C379 48.9(8) . . ?
C316 C380 C381 154.7(10) . . ?
C379 C380 C381 108.3(8) . . ?
C353 C253 C355 107(2) . . ?
C252 C253 C353 11.5(15) . . ?
C252 C253 C355 96.0(19) . . ?
C252 C253 C249 99(2) . . ?
C249 C253 C353 111(2) . . ?
C249 C253 C355 5.0(15) . . ?
C366 C277 C368 96.9(17) . . ?
C276 C277 C366 5(3) . . ?
C276 C277 C368 101.2(19) . . ?
C276 C277 C278 109(2) . . ?
C278 C277 C366 104.8(19) . . ?
C278 C277 C368 10.3(10) . . ?
N320 C291 C321 40.0(13) . . ?
N320 C291 C323 103.6(15) . . ?
N320 C291 N290 6.0(18) . . ?
N320 C291 C292 119.9(16) . . ?
C323 C291 C321 64.7(11) . . ?
C323 C291 C292 16.9(10) . . ?
N290 C291 C321 42.5(12) . . ?
N290 C291 C323 107.0(14) . . ?
N290 C291 C292 122.8(15) . . ?
C292 C291 C321 80.3(11) . . ?
C347 C306 C349 90.5(14) . . ?
C347 C306 C305 98.4(16) . . ?
C347 C306 C307 10(2) . . ?
C305 C306 C349 8.2(6) . . ?
C307 C306 C349 100.0(11) . . ?
C307 C306 C305 107.9(12) . . ?
N384 C301 C386 102.6(13) . . ?
N297 C301 N384 10.9(9) . . ?
N297 C301 C386 95.3(13) . . ?
C300 C301 N384 109.1(15) . . ?
C300 C301 C386 6.9(16) . . ?
C300 C301 N297 101.3(14) . . ?
N333 C281 C377 122.3(8) . . ?
N333 C281 C280 116.6(8) . . ?
C338 C281 N333 171.9(12) . . ?
C338 C281 C377 49.7(8) . . ?
C338 C281 C332 112.6(11) . . ?
C338 C281 C280 55.5(8) . . ?
C338 C281 C282 68.7(8) . . ?
C332 C281 N333 74.6(10) . . ?
C332 C281 C377 156.8(9) . . ?
C332 C281 C280 162.7(10) . . ?
C332 C281 C282 46.5(7) . . ?
C280 C281 C377 6.4(5) . . ?
C282 C281 N333 119.2(11) . . ?
C282 C281 C377 118.3(9) . . ?
C282 C281 C280 124.2(10) . . ?
N352 C254 C358 137.0(10) . . ?
N352 C254 C255 128.7(10) . . ?
C351 C254 N352 67.8(10) . . ?
C351 C254 C358 155.1(9) . . ?
C351 C254 C357 110.1(10) . . ?
C351 C254 N251 79.9(10) . . ?
C351 C254 C255 163.4(10) . . ?
C351 C254 C308 41.0(6) . . ?
C357 C254 N352 171.4(10) . . ?
C357 C254 C358 45.2(5) . . ?
C357 C254 N251 169.3(12) . . ?
C357 C254 C255 53.4(7) . . ?
C357 C254 C308 69.3(6) . . ?
N251 C254 N352 12.9(12) . . ?
N251 C254 C358 125.0(10) . . ?
N251 C254 C255 116.7(10) . . ?
C255 C254 C358 8.4(6) . . ?
C308 C254 N352 108.8(10) . . ?
C308 C254 C358 114.1(6) . . ?
C308 C254 N251 120.8(10) . . ?
C308 C254 C255 122.4(8) . . ?
N365 C274 C358 97.9(7) . . ?
N365 C274 N275 10.3(6) . . ?
N365 C274 C268 113.9(9) . . ?
N365 C274 C261 121.6(10) . . ?
C364 C274 N365 93.3(13) . . ?
C364 C274 C358 5.3(9) . . ?
C364 C274 C370 104.3(12) . . ?
C364 C274 N275 83.4(13) . . ?
C364 C274 C268 152.8(13) . . ?
C364 C274 C261 28.3(9) . . ?
C370 C274 N365 162.4(11) . . ?
C370 C274 C358 99.7(7) . . ?
C370 C274 N275 171.2(10) . . ?
C370 C274 C268 48.6(6) . . ?
C370 C274 C261 75.9(6) . . ?
N275 C274 C358 88.1(7) . . ?
N275 C274 C268 123.8(9) . . ?
C268 C274 C358 148.1(7) . . ?
C261 C274 C358 24.0(5) . . ?
C261 C274 N275 111.6(9) . . ?
C261 C274 C268 124.5(8) . . ?
N320 C289 C326 122.3(8) . . ?
N320 C289 C343 165.3(9) . . ?
C326 C289 C343 71.8(7) . . ?
C325 C289 N320 163.8(12) . . ?
C325 C289 C326 42.7(8) . . ?
C325 C289 C343 29.3(6) . . ?
C325 C289 N290 161.7(14) . . ?
C325 C289 C295 79.7(8) . . ?
C325 C289 C283 45.0(11) . . ?
C319 C289 N320 58.6(10) . . ?
C319 C289 C326 165.3(9) . . ?
C319 C289 C343 106.7(9) . . ?
C319 C289 C325 133.6(13) . . ?
C319 C289 N290 63.9(13) . . ?
C319 C289 C295 56.0(8) . . ?
C319 C289 C283 169.4(11) . . ?
N290 C289 N320 8.1(13) . . ?
N290 C289 C326 119.1(10) . . ?
N290 C289 C343 168.5(11) . . ?
N290 C289 C283 116.8(12) . . ?
C295 C289 N320 114.4(11) . . ?
C295 C289 C326 122.3(9) . . ?
C295 C289 C343 51.0(5) . . ?
C295 C289 N290 118.5(13) . . ?
C295 C289 C283 124.6(11) . . ?
C283 C289 N320 120.6(11) . . ?
C283 C289 C326 4.5(10) . . ?
C283 C289 C343 73.7(10) . . ?
C317 C381 C380 5.7(9) . . ?
C317 C381 C382 110.0(11) . . ?
C382 C381 C380 106.4(8) . . ?
C341 C263 C342 149.7(14) . . ?
C341 C263 C340 39.2(9) . . ?
C341 C263 C343 111.8(11) . . ?
C341 C263 C344 163.8(12) . . ?
C341 C263 C357 53.1(12) . . ?
C341 C263 C262 16.9(9) . . ?
C341 C263 C264 126.4(12) . . ?
C341 C263 C308 107.8(15) . . ?
C342 C263 C340 110.8(8) . . ?
C342 C263 C343 38.2(7) . . ?
C342 C263 C344 40.2(9) . . ?
C342 C263 C357 152.6(10) . . ?
C342 C263 C262 133.0(9) . . ?
C342 C263 C264 24.1(6) . . ?
C342 C263 C308 99.7(12) . . ?
C340 C263 C343 72.7(4) . . ?
C340 C263 C344 148.4(7) . . ?
C344 C263 C343 77.8(6) . . ?
C357 C263 C340 91.5(8) . . ?
C357 C263 C343 158.9(6) . . ?
C357 C263 C344 113.7(5) . . ?
C262 C263 C340 22.3(4) . . ?
C262 C263 C343 95.0(6) . . ?
C262 C263 C344 166.1(6) . . ?
C262 C263 C357 69.8(9) . . ?
C262 C263 C308 124.3(12) . . ?
C264 C263 C340 87.2(6) . . ?
C264 C263 C343 14.8(5) . . ?
C264 C263 C344 64.3(8) . . ?
C264 C263 C357 168.7(6) . . ?
C264 C263 C262 109.4(8) . . ?
C264 C263 C308 123.7(12) . . ?
C308 C263 C340 144.7(10) . . ?
C308 C263 C343 136.2(9) . . ?
C308 C263 C344 59.5(5) . . ?
C308 C263 C357 54.8(5) . . ?
N372 C268 N269 17.9(4) . . ?
N372 C268 C274 132.9(10) . . ?
N372 C268 C267 105.8(10) . . ?
C371 C268 N372 74.7(11) . . ?
C371 C268 C370 101.0(11) . . ?
C371 C268 N269 92.5(11) . . ?
C371 C268 C274 149.7(12) . . ?
C371 C268 C267 32.3(8) . . ?
C370 C268 N372 175.2(12) . . ?
C370 C268 N269 166.4(12) . . ?
C370 C268 C274 50.9(6) . . ?
C370 C268 C267 70.2(6) . . ?
N269 C268 C274 115.6(9) . . ?
C267 C268 N269 123.3(10) . . ?
C267 C268 C274 121.0(7) . . ?
C339 C266 C341 101.2(9) . . ?
C339 C266 C338 45.9(9) . . ?
C339 C266 C370 159.5(9) . . ?
C339 C266 C265 14.7(8) . . ?
C339 C266 C262 124.0(10) . . ?
C339 C266 C267 110.7(13) . . ?
C340 C266 C339 130.6(15) . . ?
C340 C266 C341 30.0(8) . . ?
C340 C266 C338 163.3(11) . . ?
C340 C266 C370 58.2(12) . . ?
C340 C266 C265 117.1(12) . . ?
C340 C266 C262 7.4(8) . . ?
C340 C266 C267 114.7(16) . . ?
C338 C266 C341 144.5(7) . . ?
C370 C266 C341 87.9(8) . . ?
C370 C266 C338 119.3(5) . . ?
C265 C266 C341 87.3(6) . . ?
C265 C266 C338 60.6(10) . . ?
C265 C266 C370 165.5(6) . . ?
C265 C266 C262 110.2(8) . . ?
C265 C266 C267 125.4(14) . . ?
C262 C266 C341 22.9(4) . . ?
C262 C266 C338 162.9(6) . . ?
C262 C266 C370 65.6(9) . . ?
C262 C266 C267 122.1(12) . . ?
C267 C266 C341 143.8(11) . . ?
C267 C266 C338 64.8(6) . . ?
C267 C266 C370 56.6(6) . . ?
C339 C264 C325 82.0(9) . . ?
C341 C264 C339 78.6(5) . . ?
C341 C264 C325 155.5(8) . . ?
C341 C264 C344 86.3(9) . . ?
C342 C264 C339 124.3(12) . . ?
C342 C264 C341 46.5(10) . . ?
C342 C264 C343 163.3(13) . . ?
C342 C264 C325 145.8(12) . . ?
C342 C264 C344 40.1(10) . . ?
C342 C264 C265 137.2(14) . . ?
C342 C264 C263 31.8(11) . . ?
C342 C264 C295 96.5(13) . . ?
C343 C264 C339 45.5(9) . . ?
C343 C264 C341 123.5(9) . . ?
C343 C264 C325 37.0(9) . . ?
C343 C264 C344 143.7(10) . . ?
C343 C264 C265 33.4(8) . . ?
C343 C264 C263 138.2(11) . . ?
C343 C264 C295 89.4(12) . . ?
C344 C264 C339 158.8(7) . . ?
C344 C264 C325 107.8(5) . . ?
C265 C264 C339 12.9(5) . . ?
C265 C264 C341 91.3(6) . . ?
C265 C264 C325 70.3(10) . . ?
C265 C264 C344 167.0(6) . . ?
C263 C264 C339 93.5(6) . . ?
C263 C264 C341 14.9(4) . . ?
C263 C264 C325 164.1(6) . . ?
C263 C264 C344 71.8(10) . . ?
C263 C264 C265 106.2(7) . . ?
C295 C264 C339 133.8(13) . . ?
C295 C264 C341 141.7(12) . . ?
C295 C264 C325 52.4(6) . . ?
C295 C264 C344 56.4(6) . . ?
C295 C264 C265 122.7(14) . . ?
C295 C264 C263 128.0(14) . . ?
C328 C287 C331 83.8(11) . . ?
C329 C287 C328 60(2) . . ?
C329 C287 C331 135(3) . . ?
C329 C287 C330 142(4) . . ?
C329 C287 C288 69(3) . . ?
C329 C287 C286 163(4) . . ?
C330 C287 C328 129.5(16) . . ?
C330 C287 C331 48.8(10) . . ?
C330 C287 C288 118.0(17) . . ?
C330 C287 C286 25.4(12) . . ?
C288 C287 C328 11.7(19) . . ?
C288 C287 C331 72.3(14) . . ?
C288 C287 C286 105.2(15) . . ?
C286 C287 C328 116.5(14) . . ?
C286 C287 C331 33.4(8) . . ?
N327 C288 C331 45.7(15) . . ?
N327 C288 C329 134(2) . . ?
N327 C288 C330 87.3(18) . . ?
N327 C288 N284 3(2) . . ?
N327 C288 C287 109(2) . . ?
C331 C288 C330 41.7(6) . . ?
C329 C288 C331 88.5(13) . . ?
C329 C288 C330 46.9(9) . . ?
C329 C288 N284 136.4(18) . . ?
C329 C288 C287 26.4(9) . . ?
N284 C288 C331 47.9(11) . . ?
N284 C288 C330 89.5(13) . . ?
C287 C288 C331 64.0(11) . . ?
C287 C288 C330 23.8(7) . . ?
C287 C288 N284 111.3(17) . . ?
N320 C294 C322 85.6(12) . . ?
N290 C294 N320 14.7(8) . . ?
N290 C294 C322 99.5(14) . . ?
C293 C294 N320 96.5(14) . . ?
C293 C294 C322 14.4(10) . . ?
C293 C294 N290 111.0(16) . . ?
C331 C286 C329 91.3(12) . . ?
C331 C286 C285 18.6(11) . . ?
C331 C286 C287 94.0(14) . . ?
C330 C286 C331 106(2) . . ?
C330 C286 C329 29.5(17) . . ?
C330 C286 C285 124(2) . . ?
C330 C286 C287 32.3(19) . . ?
C285 C286 C329 107.2(9) . . ?
C285 C286 C287 109.0(11) . . ?
C287 C286 C329 5.2(11) . . ?
C385 C300 C387 108.0(19) . . ?
C385 C300 C301 6.9(14) . . ?
C385 C300 C299 97.0(17) . . ?
C387 C300 C299 12.3(7) . . ?
C301 C300 C387 113.9(17) . . ?
C301 C300 C299 103.2(16) . . ?
C386 C299 C300 4.5(13) . . ?
C388 C299 C386 111.5(15) . . ?
C388 C299 C298 6.2(15) . . ?
C388 C299 C300 107.8(14) . . ?
C298 C299 C386 110.0(15) . . ?
C298 C299 C300 106.7(15) . . ?
N359 C255 C364 91.5(9) . . ?
N359 C255 N256 8.1(12) . . ?
N359 C255 C254 123.4(12) . . ?
N359 C255 C261 115.3(11) . . ?
C358 C255 N359 87.2(19) . . ?
C358 C255 C364 5.7(15) . . ?
C358 C255 C357 107(2) . . ?
C358 C255 N256 95(2) . . ?
C358 C255 C254 149(2) . . ?
C358 C255 C261 28.2(15) . . ?
C357 C255 N359 165.3(13) . . ?
C357 C255 C364 102.6(8) . . ?
C357 C255 N256 157.2(11) . . ?
C357 C255 C254 43.1(5) . . ?
C357 C255 C261 78.4(7) . . ?
N256 C255 C364 99.2(8) . . ?
N256 C255 C254 115.9(10) . . ?
C254 C255 C364 144.9(9) . . ?
C261 C255 C364 24.4(4) . . ?
C261 C255 N256 122.7(10) . . ?
C261 C255 C254 121.3(9) . . ?
N346 C302 C351 94.2(8) . . ?
C345 C302 N346 74(2) . . ?
C345 C302 C351 20.5(18) . . ?
C345 C302 C344 133(3) . . ?
C345 C302 N303 71(2) . . ?
C345 C302 C308 49(2) . . ?
C345 C302 C296 169(2) . . ?
C344 C302 N346 149.7(12) . . ?
C344 C302 C351 115.1(9) . . ?
C344 C302 N303 154.0(14) . . ?
C344 C302 C308 84.9(8) . . ?
C344 C302 C296 36.0(5) . . ?
N303 C302 N346 4.5(15) . . ?
N303 C302 C351 90.2(10) . . ?
N303 C302 C308 120.0(12) . . ?
N303 C302 C296 119.3(11) . . ?
C308 C302 N346 123.8(10) . . ?
C308 C302 C351 30.2(4) . . ?
C308 C302 C296 120.6(8) . . ?
C296 C302 N346 115.4(10) . . ?
C296 C302 C351 150.5(8) . . ?
C377 C280 C371 10.4(16) . . ?
C377 C280 C338 118(2) . . ?
C377 C280 C281 155(2) . . ?
C377 C280 C267 36.2(17) . . ?
C377 C280 N314 89(2) . . ?
C377 C280 N378 84(2) . . ?
C338 C280 C371 109.3(7) . . ?
C338 C280 C281 38.1(5) . . ?
C338 C280 C267 85.0(7) . . ?
C338 C280 N314 148.5(11) . . ?
C338 C280 N378 158.0(12) . . ?
C281 C280 C371 147.2(7) . . ?
C281 C280 N378 119.9(10) . . ?
C267 C280 C371 25.9(5) . . ?
C267 C280 C281 123.0(8) . . ?
C267 C280 N378 116.7(10) . . ?
N314 C280 C371 98.4(10) . . ?
N314 C280 C281 112.3(11) . . ?
N314 C280 C267 124.2(12) . . ?
N314 C280 N378 16.0(9) . . ?
N378 C280 C371 92.7(9) . . ?
C336 C311 C334 109.5(17) . . ?
C336 C311 C310 102.8(16) . . ?
C336 C311 C312 18.6(10) . . ?
C310 C311 C334 11.4(12) . . ?
C312 C311 C334 115.2(15) . . ?
C312 C311 C310 105.9(14) . . ?
C343 C295 C342 53.9(4) . . ?
C383 C295 C342 116.1(7) . . ?
C383 C295 C343 167.9(7) . . ?
C383 C295 C325 136.3(7) . . ?
C383 C295 C344 65.5(5) . . ?
C383 C295 C289 104.5(9) . . ?
C383 C295 C264 141.1(10) . . ?
C383 C295 C296 30.2(5) . . ?
C325 C295 C342 105.3(6) . . ?
C325 C295 C343 51.8(5) . . ?
C325 C295 C344 153.5(6) . . ?
C344 C295 C342 50.6(4) . . ?
C344 C295 C343 104.3(6) . . ?
C319 C295 C342 169.0(7) . . ?
C319 C295 C343 117.9(7) . . ?
C319 C295 C383 71.0(7) . . ?
C319 C295 C325 66.1(5) . . ?
C319 C295 C344 135.8(7) . . ?
C319 C295 C289 33.5(5) . . ?
C319 C295 C264 147.3(10) . . ?
C319 C295 C296 101.0(8) . . ?
C289 C295 C342 138.5(8) . . ?
C289 C295 C343 84.8(7) . . ?
C289 C295 C325 33.2(5) . . ?
C289 C295 C344 167.7(8) . . ?
C289 C295 C296 134.5(10) . . ?
C264 C295 C342 25.0(6) . . ?
C264 C295 C343 29.5(6) . . ?
C264 C295 C325 81.2(9) . . ?
C264 C295 C344 75.6(9) . . ?
C264 C295 C289 114.1(10) . . ?
C264 C295 C296 110.9(10) . . ?
C296 C295 C342 86.0(7) . . ?
C296 C295 C343 139.5(8) . . ?
C296 C295 C325 163.3(8) . . ?
C296 C295 C344 35.4(5) . . ?
C341 C308 C342 47.6(4) . . ?
C341 C308 C344 93.1(5) . . ?
C345 C308 C341 152.6(8) . . ?
C345 C308 C342 105.1(7) . . ?
C345 C308 C344 59.7(5) . . ?
C345 C308 C357 155.7(8) . . ?
C345 C308 C254 112.7(8) . . ?
C345 C308 C263 133.8(9) . . ?
C345 C308 C302 21.5(6) . . ?
C351 C308 C341 127.2(7) . . ?
C351 C308 C345 80.2(8) . . ?
C351 C308 C342 174.7(8) . . ?
C351 C308 C344 139.6(7) . . ?
C351 C308 C357 75.8(6) . . ?
C351 C308 C254 32.8(4) . . ?
C351 C308 C263 145.9(9) . . ?
C351 C308 C302 101.2(8) . . ?
C344 C308 C342 45.5(4) . . ?
C357 C308 C341 51.6(4) . . ?
C357 C308 C342 99.0(5) . . ?
C357 C308 C344 143.8(6) . . ?
C357 C308 C263 70.4(7) . . ?
C357 C308 C302 172.1(7) . . ?
C254 C308 C341 94.7(6) . . ?
C254 C308 C342 141.9(6) . . ?
C254 C308 C344 168.8(6) . . ?
C254 C308 C357 43.1(4) . . ?
C254 C308 C263 113.5(8) . . ?
C254 C308 C302 133.1(8) . . ?
C263 C308 C341 18.9(4) . . ?
C263 C308 C342 29.0(6) . . ?
C263 C308 C344 74.5(7) . . ?
C263 C308 C302 112.9(9) . . ?
C302 C308 C341 131.4(7) . . ?
C302 C308 C342 83.9(6) . . ?
C302 C308 C344 38.4(5) . . ?
C358 C261 C341 106.4(8) . . ?
C358 C261 C340 149.9(9) . . ?
C358 C261 C357 62.6(6) . . ?
C358 C261 C370 163.2(9) . . ?
C358 C261 C262 130.6(11) . . ?
C358 C261 C274 118.4(10) . . ?
C358 C261 C255 16.9(8) . . ?
C364 C261 C341 155.1(11) . . ?
C364 C261 C358 97.9(12) . . ?
C364 C261 C340 111.7(10) . . ?
C364 C261 C357 159.4(11) . . ?
C364 C261 C370 66.5(8) . . ?
C364 C261 C262 131.4(13) . . ?
C364 C261 C274 20.6(6) . . ?
C364 C261 C255 114.6(10) . . ?
C340 C261 C341 43.6(3) . . ?
C357 C261 C341 43.9(3) . . ?
C357 C261 C340 87.4(5) . . ?
C370 C261 C341 88.7(5) . . ?
C370 C261 C340 45.3(4) . . ?
C370 C261 C357 131.9(6) . . ?
C262 C261 C341 24.3(5) . . ?
C262 C261 C340 19.8(5) . . ?
C262 C261 C357 68.1(7) . . ?
C262 C261 C370 65.0(7) . . ?
C274 C261 C341 134.5(8) . . ?
C274 C261 C340 91.1(7) . . ?
C274 C261 C357 171.5(6) . . ?
C274 C261 C370 45.9(5) . . ?
C274 C261 C262 110.8(10) . . ?
C255 C261 C341 89.5(7) . . ?
C255 C261 C340 133.0(7) . . ?
C255 C261 C357 45.6(6) . . ?
C255 C261 C370 171.5(7) . . ?
C255 C261 C262 113.7(10) . . ?
C255 C261 C274 134.9(8) . . ?
C339 C282 C343 49.9(4) . . ?
C339 C282 C325 94.8(6) . . ?
C326 C282 C339 149.7(9) . . ?
C326 C282 C343 101.4(7) . . ?
C326 C282 C325 56.1(6) . . ?
C326 C282 C338 148.8(9) . . ?
C326 C282 C265 132.2(11) . . ?
C326 C282 C281 115.2(10) . . ?
C326 C282 C283 19.3(9) . . ?
C325 C282 C343 45.3(4) . . ?
C338 C282 C339 54.2(5) . . ?
C338 C282 C343 103.5(6) . . ?
C338 C282 C325 145.4(7) . . ?
C338 C282 C265 73.8(9) . . ?
C338 C282 C281 38.4(5) . . ?
C338 C282 C283 165.4(9) . . ?
C332 C282 C339 132.1(9) . . ?
C332 C282 C326 74.2(9) . . ?
C332 C282 C343 169.6(7) . . ?
C332 C282 C325 129.7(9) . . ?
C332 C282 C338 78.0(6) . . ?
C332 C282 C265 151.7(11) . . ?
C332 C282 C281 41.0(6) . . ?
C332 C282 C283 93.4(11) . . ?
C265 C282 C339 19.7(6) . . ?
C265 C282 C343 30.9(7) . . ?
C265 C282 C325 76.2(8) . . ?
C265 C282 C283 113.7(11) . . ?
C281 C282 C339 92.1(8) . . ?
C281 C282 C343 141.9(9) . . ?
C281 C282 C325 167.8(7) . . ?
C281 C282 C265 111.5(11) . . ?
C281 C282 C283 134.4(12) . . ?
C283 C282 C339 132.5(10) . . ?
C283 C282 C343 82.8(9) . . ?
C283 C282 C325 37.7(8) . . ?
N384 C296 C319 86.7(9) . . ?
N384 C296 N297 6.0(10) . . ?
N384 C296 C302 115.8(9) . . ?
C383 C296 N384 64.8(12) . . ?
C383 C296 C344 136.8(14) . . ?
C383 C296 C319 21.9(8) . . ?
C383 C296 N297 59.1(10) . . ?
C383 C296 C302 173.1(11) . . ?
C383 C296 C295 56.7(9) . . ?
C344 C296 N384 158.4(12) . . ?
C344 C296 C319 114.9(8) . . ?
C344 C296 N297 164.1(11) . . ?
C344 C296 C302 43.1(8) . . ?
C344 C296 C295 80.3(7) . . ?
N297 C296 C319 81.0(7) . . ?
C302 C296 C319 156.2(7) . . ?
C302 C296 N297 121.2(8) . . ?
C295 C296 N384 121.1(11) . . ?
C295 C296 C319 35.1(5) . . ?
C295 C296 N297 115.6(10) . . ?
C295 C296 C302 123.1(9) . . ?
C324 C292 C322 106.6(15) . . ?
C324 C292 C291 14.5(8) . . ?
C324 C292 C293 102.1(12) . . ?
C322 C292 C291 93.1(13) . . ?
C322 C292 C293 8.5(11) . . ?
C291 C292 C293 89.4(11) . . ?
C377 C267 C339 99.6(9) . . ?
C377 C267 C340 142.4(10) . . ?
C377 C267 C338 57.7(7) . . ?
C377 C267 C370 161.5(10) . . ?
C377 C267 C268 119.2(11) . . ?
C377 C267 C266 124.9(12) . . ?
C377 C267 C280 16.3(7) . . ?
C340 C267 C339 43.4(4) . . ?
C371 C267 C339 161.6(9) . . ?
C371 C267 C377 89.8(12) . . ?
C371 C267 C340 123.9(9) . . ?
C371 C267 C338 144.4(10) . . ?
C371 C267 C370 76.0(8) . . ?
C371 C267 C268 29.5(7) . . ?
C371 C267 C266 142.6(11) . . ?
C371 C267 C280 106.0(11) . . ?
C338 C267 C339 42.0(4) . . ?
C338 C267 C340 85.2(6) . . ?
C370 C267 C339 91.1(6) . . ?
C370 C267 C340 48.2(4) . . ?
C370 C267 C338 131.5(7) . . ?
C370 C267 C266 67.0(7) . . ?
C268 C267 C339 138.6(7) . . ?
C268 C267 C340 95.8(6) . . ?
C268 C267 C338 167.5(6) . . ?
C268 C267 C370 47.6(5) . . ?
C268 C267 C266 114.5(9) . . ?
C268 C267 C280 135.5(10) . . ?
C266 C267 C339 25.3(6) . . ?
C266 C267 C340 18.8(5) . . ?
C266 C267 C338 67.3(8) . . ?
C280 C267 C339 84.2(7) . . ?
C280 C267 C340 127.6(8) . . ?
C280 C267 C338 42.4(5) . . ?
C280 C267 C370 169.3(6) . . ?
C280 C267 C266 109.3(10) . . ?
N327 C283 C332 91.6(12) . . ?
C326 C283 N327 72(4) . . ?
C326 C283 C325 135(4) . . ?
C326 C283 C332 21(3) . . ?
C326 C283 C289 162(4) . . ?
C326 C283 C282 54(3) . . ?
C325 C283 N327 148.7(16) . . ?
C325 C283 C332 117.4(14) . . ?
C325 C283 C289 33.7(6) . . ?
C325 C283 C282 85.2(14) . . ?
C289 C283 N327 115.8(13) . . ?
C289 C283 C332 150.9(14) . . ?
C282 C283 N327 124.9(14) . . ?
C282 C283 C332 33.3(5) . . ?
C282 C283 C289 118.9(14) . . ?
C321 C293 C323 94.6(18) . . ?
C321 C293 C294 11.9(19) . . ?
C321 C293 C292 97.3(17) . . ?
C323 C293 C292 6.0(14) . . ?
C294 C293 C323 106.3(16) . . ?
C294 C293 C292 109.2(15) . . ?
N333 C310 C336 84.3(12) . . ?
N333 C310 C337 44.5(9) . . ?
N333 C310 C335 126(2) . . ?
N333 C310 C311 119.0(17) . . ?
N333 C310 N309 18.4(6) . . ?
C337 C310 C336 40.5(6) . . ?
C335 C310 C336 45.6(10) . . ?
C335 C310 C337 85.5(15) . . ?
C335 C310 C311 19.9(10) . . ?
C335 C310 N309 121.0(18) . . ?
C311 C310 C336 34.9(10) . . ?
C311 C310 C337 74.6(11) . . ?
C311 C310 N309 108.1(13) . . ?
N309 C310 C336 75.6(10) . . ?
N309 C310 C337 35.6(8) . . ?
C336 C313 N333 88.8(10) . . ?
C312 C313 N333 101.4(12) . . ?
C312 C313 C336 17.8(9) . . ?
N309 C313 N333 12.3(6) . . ?
N309 C313 C336 97.0(12) . . ?
N309 C313 C312 107.2(14) . . ?
C337 C312 C335 90.9(12) . . ?
C311 C312 C337 98.0(13) . . ?
C311 C312 C335 11.6(13) . . ?
C313 C312 C337 18.0(13) . . ?
C313 C312 C335 105.4(12) . . ?
C313 C312 C311 110.4(14) . . ?
C332 N309 C334 117.8(9) . . ?
C310 N309 C334 10.3(14) . . ?
C310 N309 C332 125.6(10) . . ?
C313 N309 C334 116.2(12) . . ?
C313 N309 C332 125.9(10) . . ?
C313 N309 C310 108.3(12) . . ?
C174 C143 C175 53.0(14) 2_675 2_675 ?
C174 C143 C221 42.2(14) 2_675 2_675 ?
C174 C143 C173 155(2) 2_675 2_675 ?
C174 C143 C144 59.2(15) 2_675 . ?
C174 C143 C244 162.1(19) 2_675 . ?
C174 C143 C142 70.5(15) 2_675 . ?
C175 C143 C221 92.3(6) 2_675 2_675 ?
C173 C143 C175 137.7(11) 2_675 2_675 ?
C173 C143 C221 115.3(11) 2_675 2_675 ?
C173 C143 C144 99.7(11) 2_675 . ?
C173 C143 C244 20.6(9) 2_675 . ?
C173 C143 C142 122.1(11) 2_675 . ?
C144 C143 C175 109.7(7) . 2_675 ?
C144 C143 C221 17.5(4) . 2_675 ?
C144 C143 C244 119.4(8) . . ?
C244 C143 C175 119.0(8) . 2_675 ?
C244 C143 C221 133.6(8) . 2_675 ?
C142 C143 C175 17.5(5) . 2_675 ?
C142 C143 C221 109.1(7) . 2_675 ?
C142 C143 C144 126.2(8) . . ?
C142 C143 C244 102.4(9) . . ?
C174 C144 C173 54.8(6) 2_675 2_675 ?
C174 C144 C222 158.0(11) 2_675 2_675 ?
C174 C144 C213 78.1(7) 2_675 2_675 ?
C174 C144 C143 21.6(5) 2_675 . ?
C174 C144 C145 96.7(8) 2_675 . ?
C174 C144 C241 144.1(10) 2_675 . ?
C221 C144 C174 95.7(14) 2_675 2_675 ?
C221 C144 C173 145.5(16) 2_675 2_675 ?
C221 C144 C222 79.7(14) 2_675 2_675 ?
C221 C144 C213 20.2(12) 2_675 2_675 ?
C221 C144 C143 117.0(15) 2_675 . ?
C221 C144 C145 6.6(12) 2_675 . ?
C221 C144 C241 109.7(15) 2_675 . ?
C173 C144 C213 125.3(7) 2_675 2_675 ?
C222 C144 C173 120.0(9) 2_675 2_675 ?
C222 C144 C213 92.6(9) 2_675 2_675 ?
C222 C144 C143 150.4(9) 2_675 . ?
C222 C144 C145 76.4(9) 2_675 . ?
C143 C144 C173 33.6(6) . 2_675 ?
C143 C144 C213 98.5(6) . 2_675 ?
C143 C144 C145 117.3(7) . . ?
C145 C144 C173 142.7(8) . 2_675 ?
C145 C144 C213 18.9(5) . 2_675 ?
C241 C144 C173 91.8(8) . 2_675 ?
C241 C144 C222 30.3(6) . 2_675 ?
C241 C144 C213 120.3(8) . 2_675 ?
C241 C144 C143 125.1(9) . . ?
C241 C144 C145 105.9(9) . . ?
C221 C145 C222 49.4(8) 2_675 2_675 ?
C221 C145 C212 150.5(11) 2_675 2_675 ?
C221 C145 C144 4.1(7) 2_675 . ?
C221 C145 C146 120.3(12) 2_675 . ?
C221 C145 C248 105.7(10) 2_675 . ?
C213 C145 C221 119.6(16) 2_675 2_675 ?
C213 C145 C222 151.6(15) 2_675 2_675 ?
C213 C145 C212 69.7(12) 2_675 2_675 ?
C213 C145 C144 119.5(15) 2_675 . ?
C213 C145 C146 0.8(13) 2_675 . ?
C213 C145 C248 123.7(15) 2_675 . ?
C212 C145 C222 108.0(8) 2_675 2_675 ?
C212 C145 C144 146.5(8) 2_675 . ?
C144 C145 C222 47.3(7) . 2_675 ?
C146 C145 C222 152.3(10) . 2_675 ?
C146 C145 C212 69.3(9) . 2_675 ?
C146 C145 C144 120.2(10) . . ?
C248 C145 C222 56.3(7) . 2_675 ?
C248 C145 C212 54.9(6) . 2_675 ?
C248 C145 C144 103.3(8) . . ?
C248 C145 C146 123.4(11) . . ?
C214 C146 C215 50.1(9) 2_675 2_675 ?
C214 C146 C212 151.3(13) 2_675 2_675 ?
C214 C146 C145 122.0(14) 2_675 . ?
C214 C146 C247 6.4(10) 2_675 . ?
C214 C146 C147 110.6(13) 2_675 . ?
C213 C146 C214 121(2) 2_675 2_675 ?
C213 C146 C215 149.7(19) 2_675 2_675 ?
C213 C146 C212 57.8(15) 2_675 2_675 ?
C213 C146 C145 0.9(14) 2_675 . ?
C213 C146 C247 115(2) 2_675 . ?
C213 C146 C147 116(2) 2_675 . ?
C212 C146 C215 114.0(9) 2_675 2_675 ?
C145 C146 C215 150.3(11) . 2_675 ?
C145 C146 C212 57.4(8) . 2_675 ?
C145 C146 C247 116.2(12) . . ?
C145 C146 C147 115.5(12) . . ?
C247 C146 C215 53.5(9) . 2_675 ?
C247 C146 C212 147.3(12) . 2_675 ?
C147 C146 C215 60.6(7) . 2_675 ?
C147 C146 C212 58.5(8) . 2_675 ?
C147 C146 C247 113.3(12) . . ?
C179 C151 C178 43.6(5) 2_675 2_675 ?
C179 C151 C177 82.6(8) 2_675 2_675 ?
C178 C151 C177 39.2(5) 2_675 2_675 ?
C216 C151 C179 128.5(10) 2_675 2_675 ?
C216 C151 C178 86.1(8) 2_675 2_675 ?
C216 C151 C177 47.3(7) 2_675 2_675 ?
C216 C151 C231 105.2(10) 2_675 . ?
C217 C151 C179 144.7(11) 2_675 2_675 ?
C217 C151 C178 143.5(11) 2_675 2_675 ?
C217 C151 C177 112.2(11) 2_675 2_675 ?
C217 C151 C216 67.5(10) 2_675 2_675 ?
C217 C151 C218 94.5(11) 2_675 2_675 ?
C217 C151 C231 39.0(7) 2_675 . ?
C217 C151 C152 143.2(13) 2_675 . ?
C217 C151 C150 96.9(13) 2_675 . ?
C218 C151 C179 56.4(8) 2_675 2_675 ?
C218 C151 C178 98.3(10) 2_675 2_675 ?
C218 C151 C177 133.9(11) 2_675 2_675 ?
C218 C151 C216 151.5(11) 2_675 2_675 ?
C218 C151 C231 55.8(8) 2_675 . ?
C218 C151 C152 55.7(11) 2_675 . ?
C218 C151 C150 149.2(13) 2_675 . ?
C231 C151 C179 110.5(8) . 2_675 ?
C231 C151 C178 142.9(7) . 2_675 ?
C231 C151 C177 142.3(9) . 2_675 ?
C152 C151 C179 1.6(13) . 2_675 ?
C152 C151 C178 43.9(9) . 2_675 ?
C152 C151 C177 82.8(10) . 2_675 ?
C152 C151 C216 128.2(12) . 2_675 ?
C152 C151 C231 109.4(11) . . ?
C150 C151 C179 100.7(11) . 2_675 ?
C150 C151 C178 57.2(9) . 2_675 ?
C150 C151 C177 18.1(7) . 2_675 ?
C150 C151 C216 29.9(7) . 2_675 ?
C150 C151 C231 132.4(12) . . ?
C150 C151 C152 100.8(12) . . ?
C174 C244 C184 149.0(8) 2_675 2_675 ?
C173 C244 C174 43.1(18) 2_675 2_675 ?
C173 C244 C185 164(3) 2_675 2_675 ?
C173 C244 C172 53.2(19) 2_675 2_675 ?
C173 C244 C184 133(3) 2_675 2_675 ?
C173 C244 C143 42.1(18) 2_675 . ?
C173 C244 C243 77(2) 2_675 . ?
C173 C244 C140 143(3) 2_675 . ?
C185 C244 C174 130.5(11) 2_675 2_675 ?
C185 C244 C172 123.4(13) 2_675 2_675 ?
C185 C244 C184 42.0(9) 2_675 2_675 ?
C185 C244 C143 133.1(13) 2_675 . ?
C185 C244 C243 100.2(13) 2_675 . ?
C185 C244 C140 28.9(8) 2_675 . ?
C172 C244 C174 93.6(8) 2_675 2_675 ?
C172 C244 C184 81.6(7) 2_675 2_675 ?
C143 C244 C174 4.8(5) . 2_675 ?
C143 C244 C172 93.9(9) . 2_675 ?
C143 C244 C184 153.8(9) . 2_675 ?
C143 C244 C140 104.4(9) . . ?
C243 C244 C174 116.8(10) . 2_675 ?
C243 C244 C172 24.3(7) . 2_675 ?
C243 C244 C184 58.2(8) . 2_675 ?
C243 C244 C143 117.7(10) . . ?
C243 C244 C140 125.3(11) . . ?
C140 C244 C174 102.2(8) . 2_675 ?
C140 C244 C172 144.2(11) . 2_675 ?
C140 C244 C184 68.4(8) . 2_675 ?
C203 C125 C210 80.9(6) 2_675 2_675 ?
C204 C125 C210 132.8(10) 2_675 2_675 ?
C204 C125 C203 54.5(6) 2_675 2_675 ?
C204 C125 C209 154.8(12) 2_675 2_675 ?
C204 C125 C124 158.9(13) 2_675 . ?
C204 C125 C126 63.9(8) 2_675 . ?
C204 C125 C234 57.2(7) 2_675 . ?
C208 C125 C210 109.4(12) 2_675 2_675 ?
C208 C125 C203 150.5(14) 2_675 2_675 ?
C208 C125 C204 104.3(12) 2_675 2_675 ?
C208 C125 C209 63.7(10) 2_675 2_675 ?
C208 C125 C124 72.3(11) 2_675 . ?
C208 C125 C126 40.5(9) 2_675 . ?
C208 C125 C234 156.2(15) 2_675 . ?
C209 C125 C210 46.7(5) 2_675 2_675 ?
C209 C125 C203 125.5(8) 2_675 2_675 ?
C124 C125 C210 38.9(6) . 2_675 ?
C124 C125 C203 119.2(9) . 2_675 ?
C124 C125 C209 8.7(7) . 2_675 ?
C124 C125 C126 111.1(9) . . ?
C126 C125 C210 142.0(9) . 2_675 ?
C126 C125 C203 115.7(8) . 2_675 ?
C126 C125 C209 102.3(8) . 2_675 ?
C234 C125 C210 80.1(7) . 2_675 ?
C234 C125 C203 6.0(7) . 2_675 ?
C234 C125 C209 125.9(9) . 2_675 ?
C234 C125 C124 118.9(10) . . ?
C234 C125 C126 119.8(9) . . ?
C201 C228 C203 83.3(9) 2_675 2_675 ?
C207 C228 C201 142.8(17) 2_675 2_675 ?
C207 C228 C203 103.9(11) 2_675 2_675 ?
C207 C228 C229 56.1(11) 2_675 . ?
C207 C228 C227 65.8(10) 2_675 . ?
C207 C228 C232 154.6(18) 2_675 . ?
C202 C228 C201 73(2) 2_675 2_675 ?
C202 C228 C207 116(3) 2_675 2_675 ?
C202 C228 C203 12.4(19) 2_675 2_675 ?
C202 C228 C229 155(4) 2_675 . ?
C202 C228 C227 53(2) 2_675 . ?
C202 C228 C232 54(2) 2_675 . ?
C229 C228 C201 99.5(12) . 2_675 ?
C229 C228 C203 148.6(14) . 2_675 ?
C229 C228 C227 121.0(12) . . ?
C229 C228 C232 120.2(13) . . ?
C227 C228 C201 123.1(11) . 2_675 ?
C227 C228 C203 41.2(6) . 2_675 ?
C227 C228 C232 107.4(11) . . ?
C232 C228 C201 20.8(6) . 2_675 ?
C232 C228 C203 66.2(9) . 2_675 ?
C214 C149 C177 109.8(10) 2_675 2_675 ?
C216 C149 C177 51.3(9) 2_675 2_675 ?
C216 C149 C214 152.4(14) 2_675 2_675 ?
C216 C149 C247 138.8(17) 2_675 . ?
C216 C149 C148 91.9(14) 2_675 . ?
C216 C149 C150 26.0(8) 2_675 . ?
C215 C149 C177 150(2) 2_675 2_675 ?
C215 C149 C214 64.9(16) 2_675 2_675 ?
C215 C149 C216 119(2) 2_675 2_675 ?
C215 C149 C247 85.1(19) 2_675 . ?
C215 C149 C148 28.8(14) 2_675 . ?
C215 C149 C150 140(2) 2_675 . ?
C247 C149 C177 90.3(12) . 2_675 ?
C247 C149 C214 20.6(7) . 2_675 ?
C247 C149 C148 112.9(12) . . ?
C247 C149 C150 114.9(14) . . ?
C148 C149 C177 136.2(11) . 2_675 ?
C148 C149 C214 93.3(10) . 2_675 ?
C150 C149 C177 25.4(7) . 2_675 ?
C150 C149 C214 133.1(13) . 2_675 ?
C150 C149 C148 115.6(12) . . ?
C176 C142 C214 91.4(9) 2_675 2_675 ?
C176 C142 C186 49.6(6) 2_675 2_675 ?
C176 C142 C143 147.8(11) 2_675 . ?
C176 C142 C247 79.6(10) 2_675 . ?
C176 C142 C141 25.1(5) 2_675 . ?
C174 C142 C176 159.4(13) 2_675 2_675 ?
C174 C142 C214 84.4(8) 2_675 2_675 ?
C174 C142 C186 121.8(9) 2_675 2_675 ?
C174 C142 C143 23.2(5) 2_675 . ?
C174 C142 C247 96.9(11) 2_675 . ?
C174 C142 C141 146.3(11) 2_675 . ?
C175 C142 C176 93.6(18) 2_675 2_675 ?
C175 C142 C174 88.3(17) 2_675 2_675 ?
C175 C142 C214 17.0(16) 2_675 2_675 ?
C175 C142 C186 141.5(19) 2_675 2_675 ?
C175 C142 C143 111.5(18) 2_675 . ?
C175 C142 C247 19.1(16) 2_675 . ?
C175 C142 C141 118.7(19) 2_675 . ?
C214 C142 C186 132.8(7) 2_675 2_675 ?
C143 C142 C214 106.6(7) . 2_675 ?
C143 C142 C186 100.4(7) . 2_675 ?
C143 C142 C247 118.9(11) . . ?
C143 C142 C141 125.8(10) . . ?
C247 C142 C214 12.5(8) . 2_675 ?
C247 C142 C186 124.0(10) . 2_675 ?
C141 C142 C214 115.2(9) . 2_675 ?
C141 C142 C186 25.4(5) . 2_675 ?
C141 C142 C247 103.9(11) . . ?
C176 C247 C213 139.0(11) 2_675 2_675 ?
C175 C247 C176 51.4(9) 2_675 2_675 ?
C175 C247 C215 159.3(19) 2_675 2_675 ?
C175 C247 C213 98.2(13) 2_675 2_675 ?
C175 C247 C146 117.2(16) 2_675 . ?
C175 C247 C149 137.3(19) 2_675 . ?
C175 C247 C142 9.3(8) 2_675 . ?
C214 C247 C176 166(3) 2_675 2_675 ?
C214 C247 C175 126(3) 2_675 2_675 ?
C214 C247 C215 68(2) 2_675 2_675 ?
C214 C247 C213 30(2) 2_675 2_675 ?
C214 C247 C146 11.3(19) 2_675 . ?
C214 C247 C149 95(2) 2_675 . ?
C214 C247 C142 131(3) 2_675 . ?
C215 C247 C176 111.0(13) 2_675 2_675 ?
C215 C247 C213 90.5(11) 2_675 2_675 ?
C215 C247 C142 150.1(16) 2_675 . ?
C146 C247 C176 155.6(14) . 2_675 ?
C146 C247 C215 74.0(10) . 2_675 ?
C146 C247 C213 19.5(6) . 2_675 ?
C146 C247 C142 120.9(13) . . ?
C149 C247 C176 85.9(12) . 2_675 ?
C149 C247 C215 28.0(7) . 2_675 ?
C149 C247 C213 118.1(13) . 2_675 ?
C149 C247 C146 101.9(12) . . ?
C149 C247 C142 129.7(16) . . ?
C142 C247 C176 44.4(7) . 2_675 ?
C142 C247 C213 101.5(10) . 2_675 ?
C171 C134 C170 82.5(16) 2_675 2_675 ?
C171 C134 C183 149(2) 2_675 2_675 ?
C171 C134 C189 126.0(18) 2_675 2_675 ?
C171 C134 C184 104(2) 2_675 2_675 ?
C171 C134 C133 75.0(17) 2_675 . ?
C171 C134 C135 144(2) 2_675 . ?
C171 C134 C243 28.1(15) 2_675 . ?
C170 C134 C183 120.6(11) 2_675 2_675 ?
C170 C134 C189 44.6(6) 2_675 2_675 ?
C170 C134 C133 8.5(14) 2_675 . ?
C170 C134 C135 124.7(12) 2_675 . ?
C170 C134 C243 106.0(10) 2_675 . ?
C183 C134 C189 76.6(7) 2_675 2_675 ?
C184 C134 C170 164.2(12) 2_675 2_675 ?
C184 C134 C183 48.5(8) 2_675 2_675 ?
C184 C134 C189 124.7(11) 2_675 2_675 ?
C184 C134 C133 161.6(16) 2_675 . ?
C184 C134 C135 43.8(8) 2_675 . ?
C184 C134 C243 77.2(11) 2_675 . ?
C133 C134 C183 125.8(12) . 2_675 ?
C133 C134 C189 51.3(10) . 2_675 ?
C133 C134 C243 97.7(12) . . ?
C135 C134 C183 5.0(8) . 2_675 ?
C135 C134 C189 81.0(9) . 2_675 ?
C135 C134 C133 129.4(14) . . ?
C135 C134 C243 116.1(11) . . ?
C243 C134 C183 121.0(10) . 2_675 ?
C243 C134 C189 142.6(8) . 2_675 ?
C210 C124 C208 129.0(12) 2_675 2_675 ?
C210 C124 C224 108.6(10) 2_675 2_675 ?
C210 C124 C125 97.0(11) 2_675 . ?
C210 C124 C123 23.7(8) 2_675 . ?
C210 C124 C246 140.5(12) 2_675 . ?
C208 C124 C224 109.4(9) 2_675 2_675 ?
C208 C124 C125 34.1(6) 2_675 . ?
C208 C124 C123 148.0(11) 2_675 . ?
C208 C124 C246 74.7(8) 2_675 . ?
C209 C124 C210 123(3) 2_675 2_675 ?
C209 C124 C208 99(3) 2_675 2_675 ?
C209 C124 C224 15(3) 2_675 2_675 ?
C209 C124 C125 133(3) 2_675 . ?
C209 C124 C123 100(3) 2_675 . ?
C209 C124 C246 25(3) 2_675 . ?
C125 C124 C224 140.3(9) . 2_675 ?
C125 C124 C246 108.0(9) . . ?
C123 C124 C224 85.5(8) . 2_675 ?
C123 C124 C125 119.6(10) . . ?
C123 C124 C246 119.6(10) . . ?
C246 C124 C224 35.5(6) . 2_675 ?
C171 C133 C189 110.4(14) 2_675 2_675 ?
C171 C133 C134 28.4(7) 2_675 . ?
C170 C133 C171 83(6) 2_675 2_675 ?
C170 C133 C189 42(6) 2_675 2_675 ?
C170 C133 C169 143(7) 2_675 2_675 ?
C170 C133 C134 57(6) 2_675 . ?
C170 C133 C132 68(6) 2_675 . ?
C170 C133 C245 162(7) 2_675 . ?
C169 C133 C171 135(2) 2_675 2_675 ?
C169 C133 C189 109.3(13) 2_675 2_675 ?
C169 C133 C134 158(3) 2_675 . ?
C169 C133 C132 80.1(12) 2_675 . ?
C134 C133 C189 82.3(13) . 2_675 ?
C132 C133 C171 136.9(17) . 2_675 ?
C132 C133 C189 29.2(8) . 2_675 ?
C132 C133 C134 110.0(16) . . ?
C245 C133 C171 82.6(15) . 2_675 ?
C245 C133 C189 156(2) . 2_675 ?
C245 C133 C169 52.7(12) . 2_675 ?
C245 C133 C134 110.1(16) . . ?
C245 C133 C132 130.0(19) . . ?
C211 C233 C201 143.5(16) 2_675 2_675 ?
C211 C233 C210 7.0(13) 2_675 2_675 ?
C211 C233 C202 138.3(15) 2_675 2_675 ?
C211 C233 C203 96.0(14) 2_675 2_675 ?
C211 C233 C212 101.1(14) 2_675 2_675 ?
C211 C233 C248 43.0(11) 2_675 . ?
C211 C233 C234 76.6(13) 2_675 . ?
C211 C233 C232 155.2(18) 2_675 . ?
C201 C233 C210 136.7(8) 2_675 2_675 ?
C201 C233 C202 47.5(5) 2_675 2_675 ?
C202 C233 C210 134.8(8) 2_675 2_675 ?
C203 C233 C201 95.7(8) 2_675 2_675 ?
C203 C233 C210 96.3(8) 2_675 2_675 ?
C203 C233 C202 48.9(6) 2_675 2_675 ?
C203 C233 C212 143.1(11) 2_675 2_675 ?
C203 C233 C248 135.2(10) 2_675 . ?
C203 C233 C234 20.0(6) 2_675 . ?
C203 C233 C232 91.0(10) 2_675 . ?
C212 C233 C201 52.6(6) 2_675 2_675 ?
C212 C233 C210 97.0(8) 2_675 2_675 ?
C212 C233 C202 99.5(8) 2_675 2_675 ?
C212 C233 C248 59.0(6) 2_675 . ?
C212 C233 C234 152.3(10) 2_675 . ?
C212 C233 C232 61.1(9) 2_675 . ?
C248 C233 C201 109.4(7) . 2_675 ?
C248 C233 C210 40.6(6) . 2_675 ?
C248 C233 C202 146.9(8) . 2_675 ?
C234 C233 C201 114.1(8) . 2_675 ?
C234 C233 C210 77.6(7) . 2_675 ?
C234 C233 C202 68.5(6) . 2_675 ?
C234 C233 C248 117.8(8) . . ?
C232 C233 C201 11.7(9) . 2_675 ?
C232 C233 C210 148.3(10) . 2_675 ?
C232 C233 C202 42.1(8) . 2_675 ?
C232 C233 C248 119.5(9) . . ?
C232 C233 C234 110.6(10) . . ?
C182 C135 C171 151.9(10) 2_675 2_675 ?
C183 C135 C182 32(3) 2_675 2_675 ?
C183 C135 C171 173(3) 2_675 2_675 ?
C183 C135 C188 68(2) 2_675 2_675 ?
C183 C135 C184 146(3) 2_675 2_675 ?
C183 C135 C134 161(3) 2_675 . ?
C183 C135 C136 50(2) 2_675 . ?
C183 C135 C139 74(2) 2_675 . ?
C188 C135 C182 86.4(9) 2_675 2_675 ?
C188 C135 C171 105.1(10) 2_675 2_675 ?
C184 C135 C182 125.5(13) 2_675 2_675 ?
C184 C135 C171 40.7(8) 2_675 2_675 ?
C184 C135 C188 145.6(14) 2_675 2_675 ?
C184 C135 C134 50.3(10) 2_675 . ?
C184 C135 C136 163.2(15) 2_675 . ?
C184 C135 C139 78.6(12) 2_675 . ?
C134 C135 C182 160.6(12) . 2_675 ?
C134 C135 C171 11.8(8) . 2_675 ?
C134 C135 C188 95.3(11) . 2_675 ?
C134 C135 C136 114.9(11) . . ?
C134 C135 C139 124.8(12) . . ?
C136 C135 C182 65.0(8) . 2_675 ?
C136 C135 C171 123.4(10) . 2_675 ?
C136 C135 C188 21.5(7) . 2_675 ?
C139 C135 C182 46.9(6) . 2_675 ?
C139 C135 C171 113.1(9) . 2_675 ?
C139 C135 C188 132.2(11) . 2_675 ?
C139 C135 C136 110.9(11) . . ?
C210 C123 C211 28.0(19) 2_675 2_675 ?
C210 C123 C223 153(3) 2_675 2_675 ?
C210 C123 C222 138(2) 2_675 2_675 ?
C210 C123 C209 76.5(19) 2_675 2_675 ?
C210 C123 C124 63.8(19) 2_675 . ?
C210 C123 C241 158(3) 2_675 . ?
C210 C123 C248 63(2) 2_675 . ?
C223 C123 C211 149.3(10) 2_675 2_675 ?
C222 C123 C211 109.6(11) 2_675 2_675 ?
C222 C123 C223 57.4(9) 2_675 2_675 ?
C222 C123 C209 137.6(14) 2_675 2_675 ?
C222 C123 C124 149.1(14) 2_675 . ?
C222 C123 C241 27.9(7) 2_675 . ?
C222 C123 C248 75.0(10) 2_675 . ?
C209 C123 C211 100.3(8) 2_675 2_675 ?
C209 C123 C223 81.6(8) 2_675 2_675 ?
C124 C123 C211 88.4(8) . 2_675 ?
C124 C123 C223 94.3(9) . 2_675 ?
C124 C123 C209 12.9(6) . 2_675 ?
C124 C123 C241 123.0(11) . . ?
C124 C123 C248 124.3(11) . . ?
C241 C123 C211 132.7(9) . 2_675 ?
C241 C123 C223 29.5(6) . 2_675 ?
C241 C123 C209 110.6(10) . 2_675 ?
C241 C123 C248 101.5(8) . . ?
C248 C123 C211 36.3(5) . 2_675 ?
C248 C123 C223 128.8(9) . 2_675 ?
C248 C123 C209 135.5(11) . 2_675 ?
C199 C229 C200 47.2(8) 2_675 2_675 ?
C199 C229 C202 125.5(13) 2_675 2_675 ?
C199 C229 C228 129.3(15) 2_675 . ?
C199 C229 C156 98.0(12) 2_675 . ?
C199 C229 C230 6.1(13) 2_675 . ?
C198 C229 C199 68.1(14) 2_675 2_675 ?
C198 C229 C200 113.2(14) 2_675 2_675 ?
C198 C229 C207 95.5(16) 2_675 2_675 ?
C198 C229 C202 141.0(16) 2_675 2_675 ?
C198 C229 C228 146.0(18) 2_675 . ?
C198 C229 C156 30.6(12) 2_675 . ?
C198 C229 C230 74.0(14) 2_675 . ?
C207 C229 C199 149.0(17) 2_675 2_675 ?
C207 C229 C200 130.1(10) 2_675 2_675 ?
C207 C229 C202 53.1(7) 2_675 2_675 ?
C207 C229 C228 54.0(9) 2_675 . ?
C207 C229 C156 65.8(9) 2_675 . ?
C207 C229 C230 153.0(11) 2_675 . ?
C202 C229 C200 81.2(7) 2_675 2_675 ?
C228 C229 C200 83.3(9) . 2_675 ?
C228 C229 C202 7.3(11) . 2_675 ?
C228 C229 C156 119.3(11) . . ?
C228 C229 C230 125.4(12) . . ?
C156 C229 C200 138.8(8) . 2_675 ?
C156 C229 C202 116.7(9) . 2_675 ?
C230 C229 C200 42.4(7) . 2_675 ?
C230 C229 C202 122.3(10) . 2_675 ?
C230 C229 C156 104.0(10) . . ?
C191 C130 C226 42.2(9) 2_675 2_675 ?
C191 C130 C194 116.2(12) 2_675 2_675 ?
C191 C130 C193 153.5(13) 2_675 2_675 ?
C191 C130 C190 49.2(10) 2_675 2_675 ?
C191 C130 C129 9.5(9) 2_675 . ?
C191 C130 C131 101.7(13) 2_675 . ?
C191 C130 C163 135.1(14) 2_675 . ?
C192 C130 C226 110.3(15) 2_675 2_675 ?
C192 C130 C191 152(2) 2_675 2_675 ?
C192 C130 C194 38.2(12) 2_675 2_675 ?
C192 C130 C193 54.3(13) 2_675 2_675 ?
C192 C130 C190 158.4(18) 2_675 2_675 ?
C192 C130 C129 143.4(17) 2_675 . ?
C192 C130 C131 106.5(17) 2_675 . ?
C192 C130 C163 21.5(11) 2_675 . ?
C194 C130 C226 74.0(5) 2_675 2_675 ?
C193 C130 C226 155.7(8) 2_675 2_675 ?
C193 C130 C194 85.5(8) 2_675 2_675 ?
C193 C130 C190 104.4(8) 2_675 2_675 ?
C190 C130 C226 88.2(8) 2_675 2_675 ?
C190 C130 C194 150.7(8) 2_675 2_675 ?
C129 C130 C226 33.2(6) . 2_675 ?
C129 C130 C194 106.9(8) . 2_675 ?
C129 C130 C193 158.5(9) . 2_675 ?
C129 C130 C190 56.4(8) . 2_675 ?
C131 C130 C226 138.7(9) . 2_675 ?
C131 C130 C194 133.6(10) . 2_675 ?
C131 C130 C193 52.3(7) . 2_675 ?
C131 C130 C190 52.6(6) . 2_675 ?
C131 C130 C129 108.9(10) . . ?
C163 C130 C226 93.0(7) . 2_675 ?
C163 C130 C194 18.9(5) . 2_675 ?
C163 C130 C193 67.0(8) . 2_675 ?
C163 C130 C190 155.6(10) . 2_675 ?
C163 C130 C129 125.6(10) . . ?
C163 C130 C131 117.2(11) . . ?
C226 C129 C166 58.8(7) 2_675 2_675 ?
C226 C129 C190 159.0(11) 2_675 2_675 ?
C226 C129 O225 99.1(11) 2_675 . ?
C226 C129 C130 98.4(10) 2_675 . ?
C226 C129 C128 137.1(15) 2_675 . ?
C226 C129 C160 19.0(6) 2_675 . ?
C191 C129 C226 107.9(15) 2_675 2_675 ?
C191 C129 C166 149.5(15) 2_675 2_675 ?
C191 C129 C190 63.2(12) 2_675 2_675 ?
C191 C129 O225 100.6(15) 2_675 . ?
C191 C129 C130 10.2(10) 2_675 . ?
C191 C129 C128 98.8(17) 2_675 . ?
C191 C129 C160 121.6(14) 2_675 . ?
C190 C129 C166 118.3(9) 2_675 2_675 ?
C190 C129 C160 149.1(9) 2_675 . ?
O225 C129 C166 108.4(8) . 2_675 ?
O225 C129 C190 101.3(7) . 2_675 ?
O225 C129 C160 107.1(8) . . ?
C130 C129 C166 141.0(8) . 2_675 ?
C130 C129 C190 71.0(8) . 2_675 ?
C130 C129 O225 106.1(10) . . ?
C130 C129 C160 111.5(8) . . ?
C128 C129 C166 81.1(12) . 2_675 ?
C128 C129 C190 37.9(9) . 2_675 ?
C128 C129 O225 108.4(9) . . ?
C128 C129 C130 104.6(12) . . ?
C128 C129 C160 118.5(13) . . ?
C160 C129 C166 40.3(5) . 2_675 ?
C191 C128 C166 86.1(9) 2_675 2_675 ?
C191 C128 C167 128.3(13) 2_675 2_675 ?
C191 C128 C132 88.4(10) 2_675 . ?
C168 C128 C191 160.7(18) 2_675 2_675 ?
C168 C128 C166 107.8(15) 2_675 2_675 ?
C168 C128 C167 63.6(11) 2_675 2_675 ?
C168 C128 C190 101(2) 2_675 2_675 ?
C168 C128 C129 169(2) 2_675 . ?
C168 C128 C132 73.7(15) 2_675 . ?
C168 C128 C127 36.1(9) 2_675 . ?
C167 C128 C166 44.2(6) 2_675 2_675 ?
C167 C128 C132 130.9(10) 2_675 . ?
C190 C128 C191 63.6(10) 2_675 2_675 ?
C190 C128 C166 149.4(14) 2_675 2_675 ?
C190 C128 C167 159.9(15) 2_675 2_675 ?
C190 C128 C129 90.2(14) 2_675 . ?
C190 C128 C132 29.4(10) 2_675 . ?
C190 C128 C127 134.2(17) 2_675 . ?
C129 C128 C191 28.4(6) . 2_675 ?
C129 C128 C166 61.2(10) . 2_675 ?
C129 C128 C167 105.3(15) . 2_675 ?
C129 C128 C132 116.7(13) . . ?
C129 C128 C127 132.9(17) . . ?
C132 C128 C166 158.1(8) . 2_675 ?
C127 C128 C191 151.5(12) . 2_675 ?
C127 C128 C166 72.0(9) . 2_675 ?
C127 C128 C167 27.8(6) . 2_675 ?
C127 C128 C132 105.0(11) . . ?
C170 C132 C188 88.5(10) 2_675 2_675 ?
C170 C132 C169 53.6(7) 2_675 2_675 ?
C170 C132 C168 102.1(10) 2_675 2_675 ?
C170 C132 C133 9.3(13) 2_675 . ?
C170 C132 C128 131.8(11) 2_675 . ?
C170 C132 C131 120.1(12) 2_675 . ?
C189 C132 C170 77.0(15) 2_675 2_675 ?
C189 C132 C188 20.2(12) 2_675 2_675 ?
C189 C132 C169 130.5(18) 2_675 2_675 ?
C189 C132 C168 172.0(18) 2_675 2_675 ?
C189 C132 C190 119.1(19) 2_675 2_675 ?
C189 C132 C133 85.7(19) 2_675 . ?
C189 C132 C128 146.2(17) 2_675 . ?
C189 C132 C131 48.8(12) 2_675 . ?
C169 C132 C188 137.5(9) 2_675 2_675 ?
C168 C132 C188 153.2(9) 2_675 2_675 ?
C168 C132 C169 48.6(6) 2_675 2_675 ?
C168 C132 C128 31.6(6) 2_675 . ?
C190 C132 C170 162.8(17) 2_675 2_675 ?
C190 C132 C188 105.2(12) 2_675 2_675 ?
C190 C132 C169 109.8(15) 2_675 2_675 ?
C190 C132 C168 61.2(11) 2_675 2_675 ?
C190 C132 C133 153.5(19) 2_675 . ?
C190 C132 C128 31.0(10) 2_675 . ?
C190 C132 C131 72.9(11) 2_675 . ?
C133 C132 C188 95.9(12) . 2_675 ?
C133 C132 C169 44.8(9) . 2_675 ?
C133 C132 C168 93.0(12) . 2_675 ?
C133 C132 C128 122.5(14) . . ?
C133 C132 C131 126.5(14) . . ?
C128 C132 C188 127.7(9) . 2_675 ?
C128 C132 C169 79.6(8) . 2_675 ?
C131 C132 C188 32.3(6) . 2_675 ?
C131 C132 C169 156.2(9) . 2_675 ?
C131 C132 C168 127.9(11) . 2_675 ?
C131 C132 C128 97.4(10) . . ?
C192 C131 C191 47.3(5) 2_675 2_675 ?
C188 C131 C191 164.7(11) 2_675 2_675 ?
C188 C131 C192 120.2(11) 2_675 2_675 ?
C188 C131 C189 73.1(12) 2_675 2_675 ?
C188 C131 C193 68.6(9) 2_675 2_675 ?
C188 C131 C190 139.9(13) 2_675 2_675 ?
C188 C131 C130 141.7(13) 2_675 . ?
C188 C131 C132 103.0(13) 2_675 . ?
C188 C131 C136 20.8(9) 2_675 . ?
C189 C131 C191 116.8(9) 2_675 2_675 ?
C189 C131 C192 161.0(9) 2_675 2_675 ?
C189 C131 C193 140.6(11) 2_675 2_675 ?
C189 C131 C190 67.3(8) 2_675 2_675 ?
C189 C131 C130 141.6(11) 2_675 . ?
C189 C131 C132 31.4(7) 2_675 . ?
C189 C131 C136 90.7(11) 2_675 . ?
C193 C131 C191 99.0(7) 2_675 2_675 ?
C193 C131 C192 51.9(5) 2_675 2_675 ?
C193 C131 C190 147.9(9) 2_675 2_675 ?
C193 C131 C130 73.7(8) 2_675 . ?
C193 C131 C132 159.7(8) 2_675 . ?
C193 C131 C136 50.0(7) 2_675 . ?
C190 C131 C191 49.9(5) 2_675 2_675 ?
C190 C131 C192 97.1(8) 2_675 2_675 ?
C130 C131 C191 25.4(5) . 2_675 ?
C130 C131 C192 21.9(5) . 2_675 ?
C130 C131 C190 75.3(8) . 2_675 ?
C132 C131 C191 85.6(8) . 2_675 ?
C132 C131 C192 130.7(9) . 2_675 ?
C132 C131 C190 36.9(7) . 2_675 ?
C132 C131 C130 110.2(10) . . ?
C132 C131 C136 117.5(10) . . ?
C136 C131 C191 144.2(9) . 2_675 ?
C136 C131 C192 100.4(9) . 2_675 ?
C136 C131 C190 152.0(10) . 2_675 ?
C136 C131 C130 121.3(11) . . ?
C207 C158 C204 106.3(7) 2_675 2_675 ?
C205 C158 C207 149.7(14) 2_675 2_675 ?
C205 C158 C204 49.9(10) 2_675 2_675 ?
C205 C158 C157 126.7(12) 2_675 . ?
C205 C158 C227 107.2(14) 2_675 . ?
C205 C158 C159 17.4(8) 2_675 . ?
C206 C158 C207 59.2(12) 2_675 2_675 ?
C206 C158 C204 156.9(14) 2_675 2_675 ?
C206 C158 C205 134.4(17) 2_675 2_675 ?
C206 C158 C157 7.8(9) 2_675 . ?
C206 C158 C227 112.2(15) 2_675 . ?
C206 C158 C159 117.3(13) 2_675 . ?
C157 C158 C207 64.8(7) . 2_675 ?
C157 C158 C204 154.2(8) . 2_675 ?
C157 C158 C159 109.7(7) . . ?
C227 C158 C207 53.0(6) . 2_675 ?
C227 C158 C204 57.3(6) . 2_675 ?
C227 C158 C157 117.8(9) . . ?
C227 C158 C159 123.4(10) . . ?
C159 C158 C207 152.7(8) . 2_675 ?
C159 C158 C204 66.4(7) . 2_675 ?
C223 C242 C171 162.4(17) 2_675 2_675 ?
C223 C242 C172 124.3(19) 2_675 2_675 ?
C223 C242 C224 67.9(14) 2_675 2_675 ?
C223 C242 C241 26.7(13) 2_675 . ?
C223 C242 C243 141.3(16) 2_675 . ?
C223 C242 C245 111.6(17) 2_675 . ?
C172 C242 C171 54.0(11) 2_675 2_675 ?
C172 C242 C224 159.8(14) 2_675 2_675 ?
C172 C242 C241 97.7(13) 2_675 . ?
C172 C242 C243 20.1(11) 2_675 . ?
C172 C242 C245 119.9(15) 2_675 . ?
C224 C242 C171 109.1(8) 2_675 2_675 ?
C224 C242 C243 141.2(10) 2_675 . ?
C241 C242 C171 143.7(9) . 2_675 ?
C241 C242 C224 92.2(9) . 2_675 ?
C241 C242 C243 114.7(9) . . ?
C243 C242 C171 34.1(6) . 2_675 ?
C245 C242 C171 65.9(8) . 2_675 ?
C245 C242 C224 44.0(7) . 2_675 ?
C245 C242 C241 133.5(11) . . ?
C245 C242 C243 99.8(10) . . ?
C221 C241 C210 91.1(8) 2_675 2_675 ?
C221 C241 C172 107.6(8) 2_675 2_675 ?
C223 C241 C221 155.9(13) 2_675 2_675 ?
C223 C241 C210 97.8(14) 2_675 2_675 ?
C223 C241 C172 52.4(11) 2_675 2_675 ?
C223 C241 C144 141.7(14) 2_675 . ?
C223 C241 C123 95.2(14) 2_675 . ?
C223 C241 C242 22.9(10) 2_675 . ?
C222 C241 C221 55.4(13) 2_675 2_675 ?
C222 C241 C210 40.5(13) 2_675 2_675 ?
C222 C241 C223 138(2) 2_675 2_675 ?
C222 C241 C172 157.4(18) 2_675 2_675 ?
C222 C241 C144 74.7(15) 2_675 . ?
C222 C241 C123 43.1(13) 2_675 . ?
C222 C241 C242 155.2(19) 2_675 . ?
C172 C241 C210 139.1(9) 2_675 2_675 ?
C144 C241 C221 19.5(5) . 2_675 ?
C144 C241 C210 110.3(9) . 2_675 ?
C144 C241 C172 89.9(8) . 2_675 ?
C144 C241 C123 115.0(10) . . ?
C144 C241 C242 119.0(9) . . ?
C123 C241 C221 95.6(8) . 2_675 ?
C123 C241 C210 6.0(8) . 2_675 ?
C123 C241 C172 140.1(10) . 2_675 ?
C123 C241 C242 114.8(9) . . ?
C242 C241 C221 135.2(9) . 2_675 ?
C242 C241 C210 116.2(8) . 2_675 ?
C242 C241 C172 29.6(6) . 2_675 ?
C192 C163 C220 163.8(14) 2_675 2_675 ?
C192 C163 C195 100.0(11) 2_675 2_675 ?
C192 C163 C193 53.5(10) 2_675 2_675 ?
C192 C163 C130 17.4(8) 2_675 . ?
C192 C163 C162 137.9(13) 2_675 . ?
C192 C163 C164 109.7(14) 2_675 . ?
C220 C163 C195 91.9(7) 2_675 2_675 ?
C220 C163 C193 111.4(7) 2_675 2_675 ?
C194 C163 C192 134.0(17) 2_675 2_675 ?
C194 C163 C220 59.9(11) 2_675 2_675 ?
C194 C163 C195 34.7(9) 2_675 2_675 ?
C194 C163 C193 168.5(16) 2_675 2_675 ?
C194 C163 C130 121.0(14) 2_675 . ?
C194 C163 C162 5.8(10) 2_675 . ?
C194 C163 C164 115.8(14) 2_675 . ?
C193 C163 C195 148.0(8) 2_675 2_675 ?
C130 C163 C220 158.3(11) . 2_675 ?
C130 C163 C195 86.2(7) . 2_675 ?
C130 C163 C193 63.9(8) . 2_675 ?
C130 C163 C162 123.7(9) . . ?
C162 C163 C220 55.2(6) . 2_675 ?
C162 C163 C195 37.9(4) . 2_675 ?
C162 C163 C193 162.8(10) . 2_675 ?
C164 C163 C220 55.9(7) . 2_675 ?
C164 C163 C195 145.5(10) . 2_675 ?
C164 C163 C193 56.2(6) . 2_675 ?
C164 C163 C130 118.7(11) . . ?
C164 C163 C162 111.0(9) . . ?
C181 C137 C180 17(2) 2_675 2_675 ?
C181 C137 C182 110(2) 2_675 2_675 ?
C181 C137 C183 157(2) 2_675 2_675 ?
C181 C137 C188 152(2) 2_675 2_675 ?
C181 C137 C193 104(2) 2_675 2_675 ?
C181 C137 C136 157(2) 2_675 . ?
C181 C137 C164 39.0(17) 2_675 . ?
C181 C137 C138 85(2) 2_675 . ?
C180 C137 C183 147.2(10) 2_675 2_675 ?
C180 C137 C188 142.8(9) 2_675 2_675 ?
C182 C137 C180 108.3(10) 2_675 2_675 ?
C182 C137 C183 49.4(8) 2_675 2_675 ?
C182 C137 C188 95.5(11) 2_675 2_675 ?
C182 C137 C193 144.6(13) 2_675 2_675 ?
C182 C137 C136 90.1(12) 2_675 . ?
C182 C137 C164 141.6(12) 2_675 . ?
C182 C137 C138 26.6(7) 2_675 . ?
C183 C137 C188 46.0(5) 2_675 2_675 ?
C193 C137 C180 101.1(9) 2_675 2_675 ?
C193 C137 C183 95.3(9) 2_675 2_675 ?
C193 C137 C188 49.4(6) 2_675 2_675 ?
C193 C137 C136 54.8(8) 2_675 . ?
C193 C137 C164 66.7(7) 2_675 . ?
C193 C137 C138 157.3(12) 2_675 . ?
C136 C137 C180 146.3(11) . 2_675 ?
C136 C137 C183 40.7(8) . 2_675 ?
C136 C137 C188 5.4(8) . 2_675 ?
C136 C137 C164 118.0(10) . . ?
C136 C137 C138 111.6(11) . . ?
C164 C137 C180 34.6(6) . 2_675 ?
C164 C137 C183 150.6(10) . 2_675 ?
C164 C137 C188 113.1(8) . 2_675 ?
C138 C137 C180 81.9(8) . 2_675 ?
C138 C137 C183 72.5(8) . 2_675 ?
C138 C137 C188 116.7(10) . 2_675 ?
C138 C137 C164 115.1(10) . . ?
C181 C136 C189 147.4(9) 2_675 2_675 ?
C182 C136 C181 45.7(5) 2_675 2_675 ?
C182 C136 C189 147.8(9) 2_675 2_675 ?
C183 C136 C181 97.1(12) 2_675 2_675 ?
C183 C136 C182 51.4(8) 2_675 2_675 ?
C183 C136 C189 103.7(11) 2_675 2_675 ?
C183 C136 C193 151.8(15) 2_675 2_675 ?
C183 C136 C135 19.4(8) 2_675 . ?
C183 C136 C131 139.6(12) 2_675 . ?
C183 C136 C137 91.8(13) 2_675 . ?
C188 C136 C181 156(2) 2_675 2_675 ?
C188 C136 C182 158(2) 2_675 2_675 ?
C188 C136 C183 106(2) 2_675 2_675 ?
C188 C136 C189 21(2) 2_675 2_675 ?
C188 C136 C193 102(2) 2_675 2_675 ?
C188 C136 C135 91(2) 2_675 . ?
C188 C136 C131 42.4(19) 2_675 . ?
C188 C136 C137 162(3) 2_675 . ?
C193 C136 C181 54.9(6) 2_675 2_675 ?
C193 C136 C182 100.6(10) 2_675 2_675 ?
C193 C136 C189 100.8(9) 2_675 2_675 ?
C193 C136 C135 159.4(13) 2_675 . ?
C193 C136 C131 63.9(8) 2_675 . ?
C193 C136 C137 60.3(9) 2_675 . ?
C135 C136 C181 110.8(10) . 2_675 ?
C135 C136 C182 66.8(8) . 2_675 ?
C135 C136 C189 85.2(9) . 2_675 ?
C131 C136 C181 115.2(9) . 2_675 ?
C131 C136 C182 153.5(11) . 2_675 ?
C131 C136 C189 37.0(6) . 2_675 ?
C131 C136 C135 120.2(11) . . ?
C137 C136 C181 6.0(6) . 2_675 ?
C137 C136 C182 40.4(7) . 2_675 ?
C137 C136 C189 152.8(11) . 2_675 ?
C137 C136 C135 106.3(11) . . ?
C137 C136 C131 121.1(11) . . ?
C180 C153 C179 80.9(13) 2_675 2_675 ?
C180 C153 C219 164.8(14) 2_675 2_675 ?
C180 C153 C220 104.0(15) 2_675 2_675 ?
C180 C153 C218 134.9(14) 2_675 2_675 ?
C180 C153 C154 143.3(15) 2_675 . ?
C180 C153 C164 40.4(11) 2_675 . ?
C180 C153 C152 91.1(15) 2_675 . ?
C179 C153 C219 105.6(10) 2_675 2_675 ?
C179 C153 C218 55.5(7) 2_675 2_675 ?
C179 C153 C154 132.8(11) 2_675 . ?
C179 C153 C164 118.0(10) 2_675 . ?
C179 C153 C152 11.7(12) 2_675 . ?
C219 C153 C218 50.2(5) 2_675 2_675 ?
C220 C153 C179 170.5(13) 2_675 2_675 ?
C220 C153 C219 67.7(8) 2_675 2_675 ?
C220 C153 C218 117.7(11) 2_675 2_675 ?
C220 C153 C154 40.5(7) 2_675 . ?
C220 C153 C164 64.8(9) 2_675 . ?
C220 C153 C152 159.4(13) 2_675 . ?
C154 C153 C219 27.3(5) . 2_675 ?
C154 C153 C218 77.5(8) . 2_675 ?
C154 C153 C164 102.9(8) . . ?
C154 C153 C152 121.3(12) . . ?
C164 C153 C219 127.2(8) . 2_675 ?
C164 C153 C218 154.7(7) . 2_675 ?
C152 C153 C219 94.3(11) . 2_675 ?
C152 C153 C218 44.4(9) . 2_675 ?
C152 C153 C164 125.7(11) . . ?
C198 C155 C218 113.7(8) 2_675 2_675 ?
C219 C155 C198 153.7(11) 2_675 2_675 ?
C219 C155 C197 107.8(16) 2_675 2_675 ?
C219 C155 C218 51.7(10) 2_675 2_675 ?
C219 C155 C154 24.3(9) 2_675 . ?
C219 C155 C156 145.6(13) 2_675 . ?
C219 C155 C231 97.3(13) 2_675 . ?
C197 C155 C198 74.4(12) 2_675 2_675 ?
C197 C155 C218 149.6(12) 2_675 2_675 ?
C197 C155 C154 83.8(13) 2_675 . ?
C197 C155 C156 42.0(11) 2_675 . ?
C197 C155 C231 143.7(13) 2_675 . ?
C154 C155 C198 148.0(9) . 2_675 ?
C154 C155 C218 75.2(7) . 2_675 ?
C154 C155 C156 123.8(10) . . ?
C156 C155 C198 33.0(6) . 2_675 ?
C156 C155 C218 143.0(8) . 2_675 ?
C231 C155 C198 71.6(8) . 2_675 ?
C231 C155 C218 45.6(6) . 2_675 ?
C231 C155 C154 120.3(10) . . ?
C231 C155 C156 104.6(9) . . ?
C219 C154 C220 133.4(19) 2_675 2_675 ?
C219 C154 C194 155.5(16) 2_675 2_675 ?
C219 C154 C197 65.7(14) 2_675 2_675 ?
C219 C154 C218 30.0(13) 2_675 2_675 ?
C219 C154 C153 87.5(16) 2_675 . ?
C219 C154 C155 31.2(13) 2_675 . ?
C219 C154 C162 146.5(18) 2_675 . ?
C220 C154 C194 49.5(8) 2_675 2_675 ?
C220 C154 C197 148.0(13) 2_675 2_675 ?
C220 C154 C218 103.4(10) 2_675 2_675 ?
C220 C154 C153 46.1(8) 2_675 . ?
C220 C154 C155 157.8(12) 2_675 . ?
C220 C154 C162 74.5(10) 2_675 . ?
C194 C154 C218 141.2(8) 2_675 2_675 ?
C197 C154 C194 101.7(9) 2_675 2_675 ?
C197 C154 C218 92.4(9) 2_675 2_675 ?
C153 C154 C194 92.3(8) . 2_675 ?
C153 C154 C197 142.6(10) . 2_675 ?
C153 C154 C218 57.5(6) . 2_675 ?
C153 C154 C155 116.3(10) . . ?
C155 C154 C194 134.4(9) . 2_675 ?
C155 C154 C197 34.7(6) . 2_675 ?
C155 C154 C218 59.8(7) . 2_675 ?
C162 C154 C194 26.9(4) . 2_675 ?
C162 C154 C197 81.2(9) . 2_675 ?
C162 C154 C218 160.1(9) . 2_675 ?
C162 C154 C153 119.0(10) . . ?
C162 C154 C155 115.9(10) . . ?
O165 C162 C219 114.4(6) . 2_675 ?
O165 C162 C196 111.2(6) . 2_675 ?
O165 C162 C197 118.7(7) . 2_675 ?
O165 C162 C163 106.0(9) . . ?
C220 C162 O165 104.4(6) 2_675 . ?
C220 C162 C219 47.6(5) 2_675 2_675 ?
C220 C162 C196 126.2(8) 2_675 2_675 ?
C220 C162 C197 89.9(7) 2_675 2_675 ?
C220 C162 C163 63.4(7) 2_675 . ?
C220 C162 C161 151.1(8) 2_675 . ?
C194 C162 O165 102.3(13) 2_675 . ?
C194 C162 C219 110.3(10) 2_675 2_675 ?
C194 C162 C220 67.5(9) 2_675 2_675 ?
C194 C162 C195 86.6(9) 2_675 2_675 ?
C194 C162 C196 136.3(10) 2_675 2_675 ?
C194 C162 C197 137.3(11) 2_675 2_675 ?
C194 C162 C163 5.2(9) 2_675 . ?
C194 C162 C154 103.0(10) 2_675 . ?
C194 C162 C161 108.8(9) 2_675 . ?
C195 C162 O165 98.0(7) 2_675 . ?
C195 C162 C219 138.0(9) 2_675 2_675 ?
C195 C162 C220 148.7(8) 2_675 2_675 ?
C195 C162 C196 62.3(6) 2_675 2_675 ?
C195 C162 C197 98.4(8) 2_675 2_675 ?
C195 C162 C163 89.6(7) 2_675 . ?
C195 C162 C154 148.3(11) 2_675 . ?
C195 C162 C161 25.4(4) 2_675 . ?
C196 C162 C219 80.8(7) 2_675 2_675 ?
C196 C162 C197 37.6(5) 2_675 2_675 ?
C197 C162 C219 43.2(5) 2_675 2_675 ?
C163 C162 C219 105.3(7) . 2_675 ?
C163 C162 C196 135.5(7) . 2_675 ?
C163 C162 C197 132.7(8) . 2_675 ?
C154 C162 O165 109.1(7) . . ?
C154 C162 C219 11.2(6) . 2_675 ?
C154 C162 C220 37.6(5) . 2_675 ?
C154 C162 C196 91.9(9) . 2_675 ?
C154 C162 C197 54.2(7) . 2_675 ?
C154 C162 C163 98.3(8) . . ?
C154 C162 C161 126.9(10) . . ?
C161 C162 O165 104.3(6) . . ?
C161 C162 C219 115.8(8) . 2_675 ?
C161 C162 C196 36.9(5) . 2_675 ?
C161 C162 C197 73.8(7) . 2_675 ?
C161 C162 C163 110.8(7) . . ?
C196 C157 C197 51.3(12) 2_675 2_675 ?
C196 C157 C207 140.7(13) 2_675 2_675 ?
C196 C157 O225 51.6(10) 2_675 2_675 ?
C196 C157 C158 151.0(12) 2_675 . ?
C196 C157 C156 87.1(13) 2_675 . ?
C196 C157 C161 42.5(9) 2_675 . ?
C197 C157 C207 89.7(8) 2_675 2_675 ?
C197 C157 O225 81.3(7) 2_675 2_675 ?
C207 C157 O225 128.2(6) 2_675 2_675 ?
C206 C157 C196 158.1(17) 2_675 2_675 ?
C206 C157 C197 145.1(14) 2_675 2_675 ?
C206 C157 C207 59.4(11) 2_675 2_675 ?
C206 C157 O225 129.5(12) 2_675 2_675 ?
C206 C157 C158 7.6(9) 2_675 . ?
C206 C157 C156 113.2(13) 2_675 . ?
C206 C157 C161 115.6(11) 2_675 . ?
C158 C157 C197 146.1(9) . 2_675 ?
C158 C157 C207 64.8(8) . 2_675 ?
C158 C157 O225 131.6(7) . 2_675 ?
C158 C157 C161 108.6(7) . . ?
C156 C157 C197 37.9(7) . 2_675 ?
C156 C157 C207 53.9(7) . 2_675 ?
C156 C157 O225 95.5(8) . 2_675 ?
C156 C157 C158 118.1(10) . . ?
C156 C157 C161 125.0(10) . . ?
C161 C157 C197 87.2(9) . 2_675 ?
C161 C157 C207 159.1(7) . 2_675 ?
C161 C157 O225 71.6(6) . 2_675 ?
C198 C156 C196 161.8(13) 2_675 2_675 ?
C198 C156 C197 119.6(19) 2_675 2_675 ?
C198 C156 C207 76.4(13) 2_675 2_675 ?
C198 C156 C206 126.2(14) 2_675 2_675 ?
C198 C156 C229 30.0(13) 2_675 . ?
C198 C156 C155 81.1(16) 2_675 . ?
C198 C156 C157 146.8(15) 2_675 . ?
C196 C156 C206 51.0(5) 2_675 2_675 ?
C197 C156 C196 51.3(11) 2_675 2_675 ?
C197 C156 C207 145.1(13) 2_675 2_675 ?
C197 C156 C206 98.7(12) 2_675 2_675 ?
C197 C156 C229 146.1(13) 2_675 . ?
C197 C156 C155 39.6(9) 2_675 . ?
C197 C156 C157 78.8(13) 2_675 . ?
C207 C156 C196 103.4(9) 2_675 2_675 ?
C207 C156 C206 52.4(7) 2_675 2_675 ?
C207 C156 C229 47.1(7) 2_675 . ?
C229 C156 C196 149.0(10) . 2_675 ?
C229 C156 C206 99.0(8) . 2_675 ?
C155 C156 C196 90.8(9) . 2_675 ?
C155 C156 C207 147.1(9) . 2_675 ?
C155 C156 C206 133.6(9) . 2_675 ?
C155 C156 C229 110.3(9) . . ?
C157 C156 C196 29.1(5) . 2_675 ?
C157 C156 C207 74.4(8) . 2_675 ?
C157 C156 C206 22.1(5) . 2_675 ?
C157 C156 C229 121.0(10) . . ?
C157 C156 C155 116.9(10) . . ?
C200 C147 C214 103.0(8) 2_675 2_675 ?
C200 C147 C215 60.7(7) 2_675 2_675 ?
C200 C147 C213 140.1(9) 2_675 2_675 ?
C200 C147 C212 140.8(9) 2_675 2_675 ?
C200 C147 C146 129.2(11) 2_675 . ?
C200 C147 C148 28.1(7) 2_675 . ?
C200 C147 C232 96.8(10) 2_675 . ?
C201 C147 C214 143.4(11) 2_675 2_675 ?
C201 C147 C200 82.6(11) 2_675 2_675 ?
C201 C147 C215 135.4(12) 2_675 2_675 ?
C201 C147 C213 111.4(11) 2_675 2_675 ?
C201 C147 C212 65.1(9) 2_675 2_675 ?
C201 C147 C146 130.7(13) 2_675 . ?
C201 C147 C148 109.7(12) 2_675 . ?
C201 C147 C232 14.3(10) 2_675 . ?
C215 C147 C214 43.4(5) 2_675 2_675 ?
C215 C147 C213 86.6(7) 2_675 2_675 ?
C213 C147 C214 43.8(5) 2_675 2_675 ?
C212 C147 C214 91.9(7) 2_675 2_675 ?
C212 C147 C215 130.9(8) 2_675 2_675 ?
C212 C147 C213 48.9(5) 2_675 2_675 ?
C146 C147 C214 26.6(6) . 2_675 ?
C146 C147 C215 70.0(8) . 2_675 ?
C146 C147 C213 19.7(6) . 2_675 ?
C146 C147 C212 68.4(9) . 2_675 ?
C146 C147 C148 103.5(10) . . ?
C146 C147 C232 120.9(11) . . ?
C148 C147 C214 76.9(7) . 2_675 ?
C148 C147 C215 33.6(6) . 2_675 ?
C148 C147 C213 119.1(9) . 2_675 ?
C148 C147 C212 152.0(8) . 2_675 ?
C148 C147 C232 124.0(11) . . ?
C232 C147 C214 140.0(9) . 2_675 ?
C232 C147 C215 147.7(9) . 2_675 ?
C232 C147 C213 101.1(9) . 2_675 ?
C232 C147 C212 52.9(8) . 2_675 ?
C181 C164 C192 114.4(8) 2_675 2_675 ?
C181 C164 C220 146.2(10) 2_675 2_675 ?
C181 C164 C194 157.1(9) 2_675 2_675 ?
C181 C164 C193 65.8(6) 2_675 2_675 ?
C181 C164 C163 139.1(10) 2_675 . ?
C181 C164 C137 15.5(7) 2_675 . ?
C181 C164 C153 105.4(9) 2_675 . ?
C180 C164 C181 76.2(9) 2_675 2_675 ?
C180 C164 C192 159.5(9) 2_675 2_675 ?
C180 C164 C220 71.5(8) 2_675 2_675 ?
C180 C164 C194 118.2(9) 2_675 2_675 ?
C180 C164 C193 140.5(10) 2_675 2_675 ?
C180 C164 C163 138.6(11) 2_675 . ?
C180 C164 C137 90.0(10) 2_675 . ?
C180 C164 C153 31.3(7) 2_675 . ?
C220 C164 C192 93.8(6) 2_675 2_675 ?
C220 C164 C194 47.5(5) 2_675 2_675 ?
C220 C164 C193 141.7(7) 2_675 2_675 ?
C220 C164 C137 154.9(9) 2_675 . ?
C220 C164 C153 41.0(5) 2_675 . ?
C194 C164 C192 46.5(4) 2_675 2_675 ?
C193 C164 C192 49.1(5) 2_675 2_675 ?
C193 C164 C194 95.3(6) 2_675 2_675 ?
C163 C164 C192 25.5(5) . 2_675 ?
C163 C164 C220 68.5(7) . 2_675 ?
C163 C164 C194 21.1(5) . 2_675 ?
C163 C164 C193 74.5(8) . 2_675 ?
C163 C164 C137 123.6(10) . . ?
C163 C164 C153 107.4(8) . . ?
C137 C164 C192 99.0(8) . 2_675 ?
C137 C164 C194 142.2(8) . 2_675 ?
C137 C164 C193 51.1(6) . 2_675 ?
C137 C164 C153 117.2(9) . . ?
C153 C164 C192 130.7(7) . 2_675 ?
C153 C164 C194 86.9(6) . 2_675 ?
C153 C164 C193 157.2(7) . 2_675 ?
C173 C243 C185 54.2(7) 2_675 2_675 ?
C173 C243 C184 101.4(10) 2_675 2_675 ?
C173 C243 C244 23.4(7) 2_675 . ?
C173 C243 C134 135.8(12) 2_675 . ?
C173 C243 C242 101.4(11) 2_675 . ?
C171 C243 C173 154.1(16) 2_675 2_675 ?
C171 C243 C185 104.2(13) 2_675 2_675 ?
C171 C243 C184 56.8(9) 2_675 2_675 ?
C171 C243 C244 135.1(15) 2_675 . ?
C171 C243 C134 19.2(9) 2_675 . ?
C171 C243 C242 91.7(11) 2_675 . ?
C172 C243 C173 79.2(17) 2_675 2_675 ?
C172 C243 C171 117(2) 2_675 2_675 ?
C172 C243 C185 132(2) 2_675 2_675 ?
C172 C243 C184 163(2) 2_675 2_675 ?
C172 C243 C244 103(2) 2_675 . ?
C172 C243 C134 133(2) 2_675 . ?
C172 C243 C242 25.9(16) 2_675 . ?
C184 C243 C185 47.7(5) 2_675 2_675 ?
C244 C243 C185 31.3(6) . 2_675 ?
C244 C243 C184 79.0(9) . 2_675 ?
C244 C243 C134 115.9(11) . . ?
C244 C243 C242 124.1(11) . . ?
C134 C243 C185 85.2(9) . 2_675 ?
C134 C243 C184 38.3(7) . 2_675 ?
C242 C243 C185 147.6(9) . 2_675 ?
C242 C243 C184 141.8(10) . 2_675 ?
C242 C243 C134 106.9(9) . . ?
C207 C227 C204 141.0(7) 2_675 2_675 ?
C207 C227 C205 99.9(7) 2_675 2_675 ?
C207 C227 C206 54.2(6) 2_675 2_675 ?
C207 C227 C228 46.8(8) 2_675 . ?
C207 C227 C234 143.8(8) 2_675 . ?
C202 C227 C207 66.9(7) 2_675 2_675 ?
C202 C227 C203 68.1(8) 2_675 2_675 ?
C202 C227 C204 126.9(9) 2_675 2_675 ?
C202 C227 C205 149.7(9) 2_675 2_675 ?
C202 C227 C206 119.1(8) 2_675 2_675 ?
C202 C227 C228 21.0(8) 2_675 . ?
C202 C227 C158 139.6(10) 2_675 . ?
C202 C227 C234 85.3(8) 2_675 . ?
C203 C227 C207 130.8(9) 2_675 2_675 ?
C203 C227 C204 62.5(6) 2_675 2_675 ?
C203 C227 C205 109.3(7) 2_675 2_675 ?
C203 C227 C206 147.7(8) 2_675 2_675 ?
C203 C227 C228 89.0(9) 2_675 . ?
C203 C227 C158 134.1(9) 2_675 . ?
C203 C227 C234 17.5(5) 2_675 . ?
C204 C227 C205 48.2(4) 2_675 2_675 ?
C204 C227 C206 94.8(6) 2_675 2_675 ?
C206 C227 C205 47.2(4) 2_675 2_675 ?
C228 C227 C204 144.7(9) . 2_675 ?
C228 C227 C205 142.0(10) . 2_675 ?
C228 C227 C206 100.6(8) . 2_675 ?
C228 C227 C234 106.0(8) . . ?
C158 C227 C207 76.5(8) . 2_675 ?
C158 C227 C204 74.2(7) . 2_675 ?
C158 C227 C205 25.9(5) . 2_675 ?
C158 C227 C206 22.4(5) . 2_675 ?
C158 C227 C228 122.6(10) . . ?
C158 C227 C234 118.4(8) . . ?
C234 C227 C204 45.2(5) . 2_675 ?
C234 C227 C205 92.8(6) . 2_675 ?
C234 C227 C206 136.1(7) . 2_675 ?
C168 C127 C169 51.3(9) 2_675 2_675 ?
C168 C127 C208 162.7(12) 2_675 2_675 ?
C168 C127 C128 34.8(11) 2_675 . ?
C168 C127 C246 99.4(13) 2_675 . ?
C168 C127 C126 144.0(13) 2_675 . ?
C167 C127 C169 163.5(16) 2_675 2_675 ?
C167 C127 C168 119.3(19) 2_675 2_675 ?
C167 C127 C208 66.5(13) 2_675 2_675 ?
C167 C127 C128 85.3(16) 2_675 . ?
C167 C127 C246 138.4(18) 2_675 . ?
C167 C127 C126 29.0(11) 2_675 . ?
C208 C127 C169 118.2(8) 2_675 2_675 ?
C128 C127 C169 82.9(10) . 2_675 ?
C128 C127 C208 142.5(10) . 2_675 ?
C128 C127 C126 109.4(10) . . ?
C246 C127 C169 48.0(7) . 2_675 ?
C246 C127 C208 72.0(8) . 2_675 ?
C246 C127 C128 129.0(13) . . ?
C246 C127 C126 109.4(10) . . ?
C126 C127 C169 150.3(8) . 2_675 ?
C126 C127 C208 37.9(5) . 2_675 ?
C169 C246 C168 50.5(5) 2_675 2_675 ?
C169 C246 C167 94.9(8) 2_675 2_675 ?
C169 C246 C208 136.9(9) 2_675 2_675 ?
C169 C246 C124 156.3(10) 2_675 . ?
C169 C246 C127 81.5(9) 2_675 . ?
C169 C246 C245 40.6(6) 2_675 . ?
C168 C246 C167 44.8(5) 2_675 2_675 ?
C208 C246 C168 88.4(7) 2_675 2_675 ?
C208 C246 C167 43.9(4) 2_675 2_675 ?
C209 C246 C169 153.3(12) 2_675 2_675 ?
C209 C246 C168 143.2(10) 2_675 2_675 ?
C209 C246 C167 100.8(9) 2_675 2_675 ?
C209 C246 C208 57.2(7) 2_675 2_675 ?
C209 C246 C124 6.9(8) 2_675 . ?
C209 C246 C127 115.3(12) 2_675 . ?
C209 C246 C245 114.7(11) 2_675 . ?
C224 C246 C169 77.5(10) 2_675 2_675 ?
C224 C246 C168 126.8(12) 2_675 2_675 ?
C224 C246 C167 160.9(10) 2_675 2_675 ?
C224 C246 C208 135.9(11) 2_675 2_675 ?
C224 C246 C209 80.7(11) 2_675 2_675 ?
C224 C246 C124 87.1(11) 2_675 . ?
C224 C246 C127 155.6(13) 2_675 . ?
C224 C246 C245 37.7(9) 2_675 . ?
C124 C246 C168 136.5(9) . 2_675 ?
C124 C246 C167 93.9(8) . 2_675 ?
C124 C246 C208 50.4(6) . 2_675 ?
C124 C246 C245 120.0(9) . . ?
C127 C246 C168 31.0(6) . 2_675 ?
C127 C246 C167 14.5(6) . 2_675 ?
C127 C246 C208 58.4(8) . 2_675 ?
C127 C246 C124 108.4(10) . . ?
C127 C246 C245 119.0(10) . . ?
C245 C246 C168 89.1(7) . 2_675 ?
C245 C246 C167 130.1(8) . 2_675 ?
C245 C246 C208 152.2(6) . 2_675 ?
C171 C245 C172 47.5(5) 2_675 2_675 ?
C170 C245 C171 52.4(6) 2_675 2_675 ?
C170 C245 C223 142.6(10) 2_675 2_675 ?
C170 C245 C172 99.1(9) 2_675 2_675 ?
C170 C245 C246 117.0(9) 2_675 . ?
C223 C245 C171 93.8(8) 2_675 2_675 ?
C223 C245 C172 46.6(6) 2_675 2_675 ?
C169 C245 C171 119.0(11) 2_675 2_675 ?
C169 C245 C170 67.5(8) 2_675 2_675 ?
C169 C245 C223 137.1(12) 2_675 2_675 ?
C169 C245 C172 157.1(9) 2_675 2_675 ?
C169 C245 C133 64.8(11) 2_675 . ?
C169 C245 C242 158.0(12) 2_675 . ?
C169 C245 C246 52.8(8) 2_675 . ?
C224 C245 C171 146.0(12) 2_675 2_675 ?
C224 C245 C170 151.8(13) 2_675 2_675 ?
C224 C245 C223 53.6(8) 2_675 2_675 ?
C224 C245 C172 100.1(11) 2_675 2_675 ?
C224 C245 C169 87.3(12) 2_675 2_675 ?
C224 C245 C133 148.9(16) 2_675 . ?
C224 C245 C242 76.9(11) 2_675 . ?
C224 C245 C246 35.4(8) 2_675 . ?
C133 C245 C171 54.8(11) . 2_675 ?
C133 C245 C170 3.0(12) . 2_675 ?
C133 C245 C223 143.7(14) . 2_675 ?
C133 C245 C172 101.2(12) . 2_675 ?
C133 C245 C242 124.9(14) . . ?
C133 C245 C246 114.0(13) . . ?
C242 C245 C171 71.4(9) . 2_675 ?
C242 C245 C170 123.0(11) . 2_675 ?
C242 C245 C223 23.5(6) . 2_675 ?
C242 C245 C172 24.0(6) . 2_675 ?
C242 C245 C246 108.5(10) . . ?
C246 C245 C171 153.0(7) . 2_675 ?
C246 C245 C223 85.3(8) . 2_675 ?
C246 C245 C172 128.2(8) . 2_675 ?
C221 C248 C213 45.4(4) 2_675 2_675 ?
C211 C248 C221 151.9(9) 2_675 2_675 ?
C211 C248 C210 69.4(8) 2_675 2_675 ?
C211 C248 C222 129.4(9) 2_675 2_675 ?
C211 C248 C213 121.7(8) 2_675 2_675 ?
C211 C248 C212 76.2(7) 2_675 2_675 ?
C211 C248 C145 140.4(10) 2_675 . ?
C211 C248 C233 23.3(6) 2_675 . ?
C211 C248 C123 91.6(9) 2_675 . ?
C210 C248 C221 106.8(8) 2_675 2_675 ?
C210 C248 C222 62.7(7) 2_675 2_675 ?
C210 C248 C213 143.4(10) 2_675 2_675 ?
C210 C248 C212 139.6(10) 2_675 2_675 ?
C210 C248 C145 134.8(10) 2_675 . ?
C210 C248 C233 92.3(9) 2_675 . ?
C210 C248 C123 22.6(8) 2_675 . ?
C222 C248 C221 45.8(5) 2_675 2_675 ?
C222 C248 C213 90.5(7) 2_675 2_675 ?
C212 C248 C221 93.5(6) 2_675 2_675 ?
C212 C248 C222 135.7(8) 2_675 2_675 ?
C212 C248 C213 48.5(5) 2_675 2_675 ?
C212 C248 C145 66.9(7) 2_675 . ?
C212 C248 C233 53.5(6) 2_675 . ?
C212 C248 C123 151.5(9) 2_675 . ?
C145 C248 C221 28.9(5) . 2_675 ?
C145 C248 C222 74.7(7) . 2_675 ?
C145 C248 C213 18.9(5) . 2_675 ?
C145 C248 C233 119.7(8) . . ?
C145 C248 C123 114.1(8) . . ?
C233 C248 C221 141.7(7) . 2_675 ?
C233 C248 C222 148.0(8) . 2_675 ?
C233 C248 C213 100.8(7) . 2_675 ?
C123 C248 C221 85.3(7) . 2_675 ?
C123 C248 C222 40.3(6) . 2_675 ?
C123 C248 C213 127.1(8) . 2_675 ?
C123 C248 C233 114.1(8) . . ?
C199 C230 C200 120(9) 2_675 2_675 ?
C199 C230 C198 13(10) 2_675 2_675 ?
C199 C230 C217 102(8) 2_675 2_675 ?
C199 C230 C229 42(7) 2_675 . ?
C199 C230 C231 66(6) 2_675 . ?
C199 C230 C148 140(10) 2_675 . ?
C200 C230 C198 120.3(12) 2_675 2_675 ?
C200 C230 C217 111.5(12) 2_675 2_675 ?
C200 C230 C229 89.7(10) 2_675 . ?
C200 C230 C231 146.5(14) 2_675 . ?
C200 C230 C148 29.3(6) 2_675 . ?
C217 C230 C198 112.0(12) 2_675 2_675 ?
C217 C230 C229 142.7(13) 2_675 . ?
C217 C230 C231 40.3(6) 2_675 . ?
C217 C230 C148 84.1(11) 2_675 . ?
C229 C230 C198 33.5(7) . 2_675 ?
C231 C230 C198 73.7(10) . 2_675 ?
C231 C230 C229 107.1(10) . . ?
C231 C230 C148 123.4(12) . . ?
C148 C230 C198 145.8(13) . 2_675 ?
C148 C230 C229 118.6(11) . . ?
C199 C231 C198 46.9(12) 2_675 2_675 ?
C199 C231 C219 131.3(14) 2_675 2_675 ?
C199 C231 C151 115.0(12) 2_675 . ?
C199 C231 C155 105.7(13) 2_675 . ?
C199 C231 C230 8.3(15) 2_675 . ?
C198 C231 C219 87.8(8) 2_675 2_675 ?
C217 C231 C199 75.0(11) 2_675 2_675 ?
C217 C231 C198 120.1(12) 2_675 2_675 ?
C217 C231 C219 134.8(11) 2_675 2_675 ?
C217 C231 C218 86.6(10) 2_675 2_675 ?
C217 C231 C151 42.0(8) 2_675 . ?
C217 C231 C155 158.3(10) 2_675 . ?
C217 C231 C230 67.8(12) 2_675 . ?
C218 C231 C199 150.0(15) 2_675 2_675 ?
C218 C231 C198 136.0(9) 2_675 2_675 ?
C218 C231 C219 52.0(7) 2_675 2_675 ?
C218 C231 C151 44.9(7) 2_675 . ?
C218 C231 C155 83.0(9) 2_675 . ?
C218 C231 C230 148.0(10) 2_675 . ?
C151 C231 C198 150.3(8) . 2_675 ?
C151 C231 C219 96.0(8) . 2_675 ?
C155 C231 C198 59.2(8) . 2_675 ?
C155 C231 C219 30.9(6) . 2_675 ?
C155 C231 C151 126.5(9) . . ?
C155 C231 C230 114.0(10) . . ?
C230 C231 C198 55.0(9) . 2_675 ?
C230 C231 C219 139.3(9) . 2_675 ?
C230 C231 C151 108.7(10) . . ?
O165 C159 C226 77.0(5) 2_675 2_675 ?
O165 C159 C206 130.2(6) 2_675 2_675 ?
C166 C159 C226 45.1(7) 2_675 2_675 ?
C166 C159 O165 48.8(9) 2_675 2_675 ?
C166 C159 C204 136.1(11) 2_675 2_675 ?
C166 C159 C206 138.3(10) 2_675 2_675 ?
C166 C159 C167 56.2(9) 2_675 2_675 ?
C166 C159 C158 158.0(12) 2_675 . ?
C166 C159 C126 86.8(12) 2_675 . ?
C166 C159 C160 54.9(9) 2_675 . ?
C204 C159 C226 154.9(6) 2_675 2_675 ?
C204 C159 O165 124.0(5) 2_675 2_675 ?
C204 C159 C206 82.7(7) 2_675 2_675 ?
C205 C159 C226 132.4(12) 2_675 2_675 ?
C205 C159 O165 132.1(13) 2_675 2_675 ?
C205 C159 C166 177.6(18) 2_675 2_675 ?
C205 C159 C204 46.0(10) 2_675 2_675 ?
C205 C159 C206 39.3(10) 2_675 2_675 ?
C205 C159 C167 125.5(13) 2_675 2_675 ?
C205 C159 C158 19.6(9) 2_675 . ?
C205 C159 C126 95.3(13) 2_675 . ?
C205 C159 C160 122.7(13) 2_675 . ?
C206 C159 C226 93.4(5) 2_675 2_675 ?
C167 C159 C226 90.4(7) 2_675 2_675 ?
C167 C159 O165 81.6(6) 2_675 2_675 ?
C167 C159 C204 80.5(6) 2_675 2_675 ?
C167 C159 C206 147.9(7) 2_675 2_675 ?
C158 C159 C226 113.2(7) . 2_675 ?
C158 C159 O165 132.8(7) . 2_675 ?
C158 C159 C204 64.6(7) . 2_675 ?
C158 C159 C206 19.8(4) . 2_675 ?
C158 C159 C167 140.5(9) . 2_675 ?
C126 C159 C226 122.4(9) . 2_675 ?
C126 C159 O165 94.5(7) . 2_675 ?
C126 C159 C204 49.3(6) . 2_675 ?
C126 C159 C206 129.5(9) . 2_675 ?
C126 C159 C167 32.5(6) . 2_675 ?
C126 C159 C158 113.4(10) . . ?
C126 C159 C160 136.2(10) . . ?
C160 C159 C226 13.9(5) . 2_675 ?
C160 C159 O165 76.5(6) . 2_675 ?
C160 C159 C204 159.4(7) . 2_675 ?
C160 C159 C206 83.4(6) . 2_675 ?
C160 C159 C167 104.0(9) . 2_675 ?
C160 C159 C158 103.1(8) . . ?
C166 C126 C205 61.1(5) 2_675 2_675 ?
C166 C126 C127 88.9(8) 2_675 . ?
C204 C126 C166 117.5(8) 2_675 2_675 ?
C204 C126 C205 56.4(6) 2_675 2_675 ?
C204 C126 C125 44.3(5) 2_675 . ?
C204 C126 C127 142.0(8) 2_675 . ?
C167 C126 C166 66.8(9) 2_675 2_675 ?
C167 C126 C204 160.9(11) 2_675 2_675 ?
C167 C126 C205 124.2(11) 2_675 2_675 ?
C167 C126 C208 95.7(12) 2_675 2_675 ?
C167 C126 C125 126.6(11) 2_675 . ?
C167 C126 C127 23.4(9) 2_675 . ?
C167 C126 C159 98.0(11) 2_675 . ?
C208 C126 C166 160.4(12) 2_675 2_675 ?
C208 C126 C204 76.2(8) 2_675 2_675 ?
C208 C126 C205 130.5(11) 2_675 2_675 ?
C208 C126 C125 32.0(7) 2_675 . ?
C208 C126 C127 72.7(10) 2_675 . ?
C208 C126 C159 155.8(11) 2_675 . ?
C125 C126 C166 159.4(9) . 2_675 ?
C125 C126 C205 99.9(8) . 2_675 ?
C125 C126 C127 103.1(8) . . ?
C127 C126 C205 139.4(8) . 2_675 ?
C159 C126 C166 33.0(5) . 2_675 ?
C159 C126 C204 84.5(9) . 2_675 ?
C159 C126 C205 28.1(5) . 2_675 ?
C159 C126 C125 127.7(10) . . ?
C159 C126 C127 117.7(9) . . ?
C315 N314 C318 107.4(13) . . ?
C315 N314 C382 128.4(12) . . ?
C280 N314 C315 125.1(11) . . ?
C280 N314 C318 126.8(12) . . ?
C280 N314 C382 106.4(10) . . ?
C318 N314 C382 21.1(5) . . ?
C173 C140 C176 98.2(6) 2_675 2_675 ?
C173 C140 C184 75.8(8) 2_675 2_675 ?
C187 C140 C176 73.4(6) 2_675 2_675 ?
C187 C140 C173 148.4(8) 2_675 2_675 ?
C187 C140 C184 95.5(6) 2_675 2_675 ?
C186 C140 C176 42.4(12) 2_675 2_675 ?
C186 C140 C173 139.5(16) 2_675 2_675 ?
C186 C140 C187 35.2(12) 2_675 2_675 ?
C186 C140 C185 165(2) 2_675 2_675 ?
C186 C140 C184 130.4(16) 2_675 2_675 ?
C186 C140 C244 149.4(17) 2_675 . ?
C186 C140 C139 79.7(15) 2_675 . ?
C186 C140 C141 38.8(12) 2_675 . ?
C185 C140 C176 143.6(16) 2_675 2_675 ?
C185 C140 C173 46.1(13) 2_675 2_675 ?
C185 C140 C187 131.0(16) 2_675 2_675 ?
C185 C140 C184 35.6(13) 2_675 2_675 ?
C185 C140 C244 37.0(12) 2_675 . ?
C185 C140 C139 87.3(16) 2_675 . ?
C185 C140 C141 148.7(17) 2_675 . ?
C184 C140 C176 148.8(7) 2_675 2_675 ?
C244 C140 C176 107.9(8) . 2_675 ?
C244 C140 C173 9.9(6) . 2_675 ?
C244 C140 C187 152.3(9) . 2_675 ?
C244 C140 C184 68.8(8) . 2_675 ?
C244 C140 C141 112.3(9) . . ?
C139 C140 C176 116.3(9) . 2_675 ?
C139 C140 C173 124.9(10) . 2_675 ?
C139 C140 C187 44.7(6) . 2_675 ?
C139 C140 C184 52.1(6) . 2_675 ?
C139 C140 C244 119.9(11) . . ?
C139 C140 C141 115.4(10) . . ?
C141 C140 C176 5.9(5) . 2_675 ?
C141 C140 C173 102.8(8) . 2_675 ?
C141 C140 C187 71.4(7) . 2_675 ?
C141 C140 C184 153.2(8) . 2_675 ?
C187 C139 C183 126.3(10) 2_675 2_675 ?
C187 C139 C186 59.1(6) 2_675 2_675 ?
C187 C139 C185 115.6(9) 2_675 2_675 ?
C187 C139 C184 160.5(9) 2_675 2_675 ?
C187 C139 C135 141.7(10) 2_675 . ?
C187 C139 C140 87.2(8) 2_675 . ?
C187 C139 C138 40.9(6) 2_675 . ?
C182 C139 C187 66.0(7) 2_675 2_675 ?
C182 C139 C183 61.5(7) 2_675 2_675 ?
C182 C139 C186 124.1(10) 2_675 2_675 ?
C182 C139 C185 162.6(10) 2_675 2_675 ?
C182 C139 C184 118.8(9) 2_675 2_675 ?
C182 C139 C135 81.0(9) 2_675 . ?
C182 C139 C140 150.3(10) 2_675 . ?
C182 C139 C138 25.9(6) 2_675 . ?
C183 C139 C186 159.9(10) 2_675 2_675 ?
C183 C139 C185 111.3(9) 2_675 2_675 ?
C183 C139 C184 58.0(7) 2_675 2_675 ?
C183 C139 C135 21.1(7) 2_675 . ?
C183 C139 C140 138.9(11) 2_675 . ?
C183 C139 C138 85.6(9) 2_675 . ?
C186 C139 C185 57.0(6) 2_675 2_675 ?
C186 C139 C184 110.1(8) 2_675 2_675 ?
C186 C139 C138 98.2(8) 2_675 . ?
C185 C139 C184 53.8(6) 2_675 2_675 ?
C135 C139 C186 141.9(10) . 2_675 ?
C135 C139 C185 90.3(9) . 2_675 ?
C135 C139 C184 37.7(7) . 2_675 ?
C135 C139 C138 103.1(9) . . ?
C140 C139 C186 28.2(5) . 2_675 ?
C140 C139 C185 28.9(6) . 2_675 ?
C140 C139 C184 82.5(8) . 2_675 ?
C140 C139 C135 117.9(10) . . ?
C140 C139 C138 124.9(10) . . ?
C138 C139 C185 148.4(9) . 2_675 ?
C138 C139 C184 138.9(9) . 2_675 ?
C181 C138 C178 112.8(9) 2_675 2_675 ?
C181 C138 C183 82.5(8) 2_675 2_675 ?
C181 C138 C139 126.7(10) 2_675 . ?
C178 C138 C183 146.7(8) 2_675 2_675 ?
C187 C138 C181 163.4(12) 2_675 2_675 ?
C187 C138 C178 52.3(8) 2_675 2_675 ?
C187 C138 C183 106.7(10) 2_675 2_675 ?
C187 C138 C137 164.6(12) 2_675 . ?
C187 C138 C139 61.7(9) 2_675 . ?
C187 C138 C236 60.1(11) 2_675 . ?
C182 C138 C181 70.5(15) 2_675 2_675 ?
C182 C138 C178 172(2) 2_675 2_675 ?
C182 C138 C187 123.1(19) 2_675 2_675 ?
C182 C138 C183 25.0(16) 2_675 2_675 ?
C182 C138 C137 52.5(14) 2_675 . ?
C182 C138 C139 63.8(15) 2_675 . ?
C182 C138 C236 177(2) 2_675 . ?
C137 C138 C181 19.2(5) . 2_675 ?
C137 C138 C178 129.5(9) . 2_675 ?
C137 C138 C183 63.4(8) . 2_675 ?
C137 C138 C139 107.9(10) . . ?
C139 C138 C178 109.4(8) . 2_675 ?
C139 C138 C183 45.1(7) . 2_675 ?
C236 C138 C181 106.1(11) . 2_675 ?
C236 C138 C178 10.1(8) . 2_675 ?
C236 C138 C183 156.1(10) . 2_675 ?
C236 C138 C137 124.2(12) . . ?
C236 C138 C139 119.0(12) . . ?
C179 C236 C180 43.7(7) 2_675 2_675 ?
C179 C236 C182 117.3(12) 2_675 2_675 ?
C179 C236 C177 98.9(10) 2_675 2_675 ?
C179 C236 C237 115.9(12) 2_675 . ?
C179 C236 C152 11.6(10) 2_675 . ?
C178 C236 C180 125(3) 2_675 2_675 ?
C178 C236 C179 85(2) 2_675 2_675 ?
C178 C236 C187 104(3) 2_675 2_675 ?
C178 C236 C182 145(3) 2_675 2_675 ?
C178 C236 C177 17.5(19) 2_675 2_675 ?
C178 C236 C138 145(3) 2_675 . ?
C178 C236 C237 32.7(19) 2_675 . ?
C178 C236 C152 74(2) 2_675 . ?
C187 C236 C180 119.8(11) 2_675 2_675 ?
C187 C236 C179 159.2(16) 2_675 2_675 ?
C187 C236 C182 47.0(6) 2_675 2_675 ?
C187 C236 C177 86.9(12) 2_675 2_675 ?
C187 C236 C138 45.9(8) 2_675 . ?
C187 C236 C237 71.1(12) 2_675 . ?
C187 C236 C152 157.6(15) 2_675 . ?
C182 C236 C180 73.9(7) 2_675 2_675 ?
C177 C236 C180 133.7(10) 2_675 2_675 ?
C177 C236 C182 128.1(10) 2_675 2_675 ?
C138 C236 C180 74.9(9) . 2_675 ?
C138 C236 C179 118.4(14) . 2_675 ?
C138 C236 C182 1.1(7) . 2_675 ?
C138 C236 C177 127.4(13) . 2_675 ?
C138 C236 C237 114.5(14) . . ?
C138 C236 C152 125.9(14) . . ?
C237 C236 C180 147.7(11) . 2_675 ?
C237 C236 C182 115.4(12) . 2_675 ?
C237 C236 C177 17.1(6) . 2_675 ?
C237 C236 C152 104.5(11) . . ?
C152 C236 C180 52.9(8) . 2_675 ?
C152 C236 C182 124.9(12) . 2_675 ?
C152 C236 C177 87.4(9) . 2_675 ?
C176 C237 C187 108.6(10) 2_675 2_675 ?
C176 C237 C186 59.0(6) 2_675 2_675 ?
C176 C237 C236 149.6(13) 2_675 . ?
C176 C237 C141 23.7(5) 2_675 . ?
C176 C237 C150 88.8(11) 2_675 . ?
C178 C237 C176 157.4(15) 2_675 2_675 ?
C178 C237 C187 65.0(10) 2_675 2_675 ?
C178 C237 C186 113.2(13) 2_675 2_675 ?
C178 C237 C236 17.2(10) 2_675 . ?
C178 C237 C141 146.0(15) 2_675 . ?
C178 C237 C150 87.6(13) 2_675 . ?
C187 C237 C186 49.9(6) 2_675 2_675 ?
C177 C237 C176 71.0(19) 2_675 2_675 ?
C177 C237 C178 108(2) 2_675 2_675 ?
C177 C237 C187 161(2) 2_675 2_675 ?
C177 C237 C186 128(2) 2_675 2_675 ?
C177 C237 C236 124(2) 2_675 . ?
C177 C237 C141 95(2) 2_675 . ?
C177 C237 C150 20.1(17) 2_675 . ?
C236 C237 C187 47.8(9) . 2_675 ?
C236 C237 C186 96.6(12) . 2_675 ?
C236 C237 C150 103.8(11) . . ?
C141 C237 C187 85.6(9) . 2_675 ?
C141 C237 C186 35.7(6) . 2_675 ?
C141 C237 C236 131.0(14) . . ?
C141 C237 C150 111.6(12) . . ?
C150 C237 C187 145.8(11) . 2_675 ?
C150 C237 C186 140.9(11) . 2_675 ?
C176 C141 C175 55.4(14) 2_675 2_675 ?
C176 C141 C187 120.0(17) 2_675 2_675 ?
C176 C141 C177 47.0(15) 2_675 2_675 ?
C176 C141 C186 158(2) 2_675 2_675 ?
C176 C141 C142 71.2(16) 2_675 . ?
C176 C141 C140 158.9(18) 2_675 . ?
C176 C141 C237 71.4(16) 2_675 . ?
C175 C141 C187 152.2(6) 2_675 2_675 ?
C177 C141 C175 99.6(8) 2_675 2_675 ?
C177 C141 C187 73.5(7) 2_675 2_675 ?
C186 C141 C175 134.9(9) 2_675 2_675 ?
C186 C141 C187 40.3(7) 2_675 2_675 ?
C186 C141 C177 113.6(11) 2_675 2_675 ?
C186 C141 C142 120.5(10) 2_675 . ?
C186 C141 C140 26.0(7) 2_675 . ?
C186 C141 C237 90.3(11) 2_675 . ?
C142 C141 C175 15.8(5) . 2_675 ?
C142 C141 C187 148.9(8) . 2_675 ?
C142 C141 C177 114.8(10) . 2_675 ?
C142 C141 C140 94.8(8) . . ?
C142 C141 C237 137.9(11) . . ?
C140 C141 C175 109.8(8) . 2_675 ?
C140 C141 C187 64.8(7) . 2_675 ?
C140 C141 C177 135.4(9) . 2_675 ?
C237 C141 C175 123.4(10) . 2_675 ?
C237 C141 C187 50.1(8) . 2_675 ?
C237 C141 C177 24.5(6) . 2_675 ?
C237 C141 C140 114.5(11) . . ?
C226 C161 C226 87.4(6) . 2_675 ?
C226 C161 C194 111.6(6) . 2_675 ?
C226 C161 C194 82.3(6) 2_675 2_675 ?
C226 C161 C206 117.0(6) . 2_675 ?
C226 C161 C206 103.5(6) 2_675 2_675 ?
C226 C161 C160 22.9(4) . 2_675 ?
C226 C161 C160 133.5(5) 2_675 2_875 ?
C226 C161 C160 110.0(5) . 2_875 ?
C226 C161 C160 76.7(5) 2_675 2_675 ?
C194 C161 C206 131.2(6) 2_675 2_675 ?
C194 C161 C160 125.3(4) 2_675 2_875 ?
C195 C161 C226 87.0(11) 2_675 . ?
C195 C161 C226 59.3(9) 2_675 2_675 ?
C195 C161 C194 32.2(9) 2_675 2_675 ?
C195 C161 C196 137.6(14) 2_675 2_675 ?
C195 C161 C206 151.1(12) 2_675 2_675 ?
C195 C161 C162 51.0(9) 2_675 . ?
C195 C161 C157 153.1(13) 2_675 . ?
C195 C161 C160 64.2(10) 2_675 2_675 ?
C195 C161 C160 157.5(10) 2_675 2_875 ?
C195 C161 C160 83.6(10) 2_675 . ?
C196 C161 C226 149.4(9) 2_675 2_675 ?
C196 C161 C226 115.0(9) 2_675 . ?
C196 C161 C194 106.1(9) 2_675 2_675 ?
C196 C161 C206 48.6(6) 2_675 2_675 ?
C196 C161 C162 86.7(9) 2_675 . ?
C196 C161 C157 28.4(6) 2_675 . ?
C196 C161 C160 130.2(9) 2_675 . ?
C196 C161 C160 21.5(7) 2_675 2_875 ?
C196 C161 C160 131.5(9) 2_675 2_675 ?
C206 C161 C160 30.0(4) 2_675 2_875 ?
C162 C161 C226 106.0(7) . 2_675 ?
C162 C161 C226 109.4(7) . . ?
C162 C161 C194 23.8(4) . 2_675 ?
C162 C161 C206 125.3(7) . 2_675 ?
C162 C161 C157 109.7(8) . . ?
C162 C161 C160 107.8(5) . 2_875 ?
C162 C161 C160 92.7(6) . 2_675 ?
C157 C161 C226 122.9(7) . 2_675 ?
C157 C161 C226 119.2(7) . . ?
C157 C161 C194 122.8(6) . 2_675 ?
C157 C161 C206 20.2(4) . 2_675 ?
C157 C161 C160 141.8(7) . 2_675 ?
C157 C161 C160 12.4(5) . 2_875 ?
C160 C161 C226 87.7(6) . . ?
C160 C161 C226 24.3(4) . 2_675 ?
C160 C161 C194 104.8(6) . 2_675 ?
C160 C161 C194 89.9(5) 2_675 2_675 ?
C160 C161 C206 81.7(6) . 2_675 ?
C160 C161 C206 138.8(6) 2_675 2_675 ?
C160 C161 C162 128.5(8) . . ?
C160 C161 C157 101.9(7) . . ?
C160 C161 C160 110.8(5) . 2_875 ?
C160 C161 C160 131.7(5) 2_675 2_875 ?
C160 C161 C160 86.1(6) . 2_675 ?
C379 N378 C377 130.6(11) . . ?
C379 N378 C280 123.6(10) . . ?
C379 N378 C382 110.8(12) . . ?
C280 N378 C377 19.5(4) . . ?
C382 N378 C377 117.7(11) . . ?
C382 N378 C280 124.6(11) . . ?
C317 C318 N314 112.4(11) . . ?
C382 C318 C317 135.2(16) . . ?
C382 C318 N314 111.6(14) . . ?
C179 C152 C180 37(5) 2_675 2_675 ?
C179 C152 C178 86(5) 2_675 2_675 ?
C179 C152 C218 136(5) 2_675 2_675 ?
C179 C152 C151 171(7) 2_675 . ?
C179 C152 C153 61(5) 2_675 . ?
C179 C152 C236 65(5) 2_675 . ?
C178 C152 C180 103.3(12) 2_675 2_675 ?
C178 C152 C151 92.3(11) 2_675 . ?
C178 C152 C153 131.0(14) 2_675 . ?
C178 C152 C236 22.0(7) 2_675 . ?
C218 C152 C180 109.2(13) 2_675 2_675 ?
C218 C152 C178 137.5(15) 2_675 2_675 ?
C218 C152 C151 47.7(8) 2_675 . ?
C218 C152 C153 79.8(12) 2_675 . ?
C218 C152 C236 155.7(17) 2_675 . ?
C151 C152 C180 152.2(15) . 2_675 ?
C151 C152 C153 126.0(15) . . ?
C151 C152 C236 114.0(12) . . ?
C153 C152 C180 29.7(6) . 2_675 ?
C153 C152 C236 110.9(13) . . ?
C236 C152 C180 82.1(11) . 2_675 ?
C226 C160 C166 107.3(15) 2_675 2_675 ?
C226 C160 C195 69.2(10) 2_675 2_675 ?
C226 C160 C195 87.5(14) 2_675 . ?
C226 C160 C205 147.6(16) 2_675 2_675 ?
C226 C160 C129 31.5(12) 2_675 . ?
C226 C160 C159 135.8(16) 2_675 . ?
C226 C160 C161 65.5(13) 2_675 2_675 ?
C226 C160 C161 94.7(11) 2_675 . ?
C166 C160 C195 110.0(7) 2_675 . ?
C166 C160 C195 159.9(9) 2_675 2_675 ?
C166 C160 C205 52.8(6) 2_675 2_675 ?
C166 C160 C129 76.8(9) 2_675 . ?
C166 C160 C159 34.3(5) 2_675 . ?
C166 C160 C161 149.3(9) 2_675 . ?
C166 C160 C161 114.4(8) 2_675 2_675 ?
C195 C160 C195 89.9(5) 2_675 . ?
C195 C160 C205 121.8(7) . 2_675 ?
C195 C160 C205 119.5(7) 2_675 2_675 ?
C195 C160 C129 95.5(7) 2_675 . ?
C195 C160 C129 105.0(7) . . ?
C195 C160 C161 82.9(5) 2_675 2_675 ?
C195 C160 C161 22.0(3) . 2_675 ?
C129 C160 C205 118.9(7) . 2_675 ?
C129 C160 C161 84.9(7) . 2_675 ?
C159 C160 C195 120.5(7) . . ?
C159 C160 C195 136.3(8) . 2_675 ?
C159 C160 C205 18.5(5) . 2_675 ?
C159 C160 C129 104.6(8) . . ?
C159 C160 C161 136.5(7) . 2_675 ?
C159 C160 C161 115.8(8) . . ?
C161 C160 C195 91.6(6) . . ?
C161 C160 C195 25.5(4) . 2_675 ?
C161 C160 C205 97.5(7) . 2_675 ?
C161 C160 C205 142.6(7) 2_675 2_675 ?
C161 C160 C129 119.4(7) . . ?
C161 C160 C161 93.9(6) . 2_675 ?
C211 C234 C202 89.8(7) 2_675 2_675 ?
C211 C234 C233 25.6(4) 2_675 . ?
C211 C234 C227 129.1(8) 2_675 . ?
C203 C234 C211 83.2(17) 2_675 2_675 ?
C203 C234 C202 11.8(17) 2_675 2_675 ?
C203 C234 C204 117.5(19) 2_675 2_675 ?
C203 C234 C125 158(2) 2_675 . ?
C203 C234 C233 58.1(16) 2_675 . ?
C203 C234 C227 49.3(16) 2_675 . ?
C204 C234 C211 144.2(9) 2_675 2_675 ?
C204 C234 C202 106.8(7) 2_675 2_675 ?
C204 C234 C125 49.5(6) 2_675 . ?
C204 C234 C233 157.8(10) 2_675 . ?
C204 C234 C227 69.0(6) 2_675 . ?
C125 C234 C211 100.2(8) . 2_675 ?
C125 C234 C202 146.4(9) . 2_675 ?
C125 C234 C233 125.2(9) . . ?
C125 C234 C227 117.3(8) . . ?
C233 C234 C202 66.0(6) . 2_675 ?
C233 C234 C227 106.3(8) . . ?
C227 C234 C202 40.3(5) . 2_675 ?
C199 C148 C216 91.6(10) 2_675 2_675 ?
C199 C148 C201 84.8(10) 2_675 2_675 ?
C199 C148 C217 47.8(6) 2_675 2_675 ?
C200 C148 C199 65.5(15) 2_675 2_675 ?
C200 C148 C216 147.6(19) 2_675 2_675 ?
C200 C148 C201 23.3(13) 2_675 2_675 ?
C200 C148 C215 132(2) 2_675 2_675 ?
C200 C148 C217 112.0(17) 2_675 2_675 ?
C200 C148 C149 149(2) 2_675 . ?
C200 C148 C147 49.5(14) 2_675 . ?
C200 C148 C230 68.0(15) 2_675 . ?
C216 C148 C201 142.7(9) 2_675 2_675 ?
C216 C148 C217 44.6(5) 2_675 2_675 ?
C215 C148 C199 139.8(18) 2_675 2_675 ?
C215 C148 C216 54.3(9) 2_675 2_675 ?
C215 C148 C201 109.0(13) 2_675 2_675 ?
C215 C148 C217 98.0(13) 2_675 2_675 ?
C215 C148 C149 21.7(10) 2_675 . ?
C215 C148 C147 85.9(12) 2_675 . ?
C215 C148 C230 141.5(17) 2_675 . ?
C217 C148 C201 126.2(8) 2_675 2_675 ?
C149 C148 C199 123.5(13) . 2_675 ?
C149 C148 C216 33.2(7) . 2_675 ?
C149 C148 C201 127.9(10) . 2_675 ?
C149 C148 C217 77.7(9) . 2_675 ?
C147 C148 C199 112.9(12) . 2_675 ?
C147 C148 C216 135.3(10) . 2_675 ?
C147 C148 C201 28.1(6) . 2_675 ?
C147 C148 C217 149.0(10) . 2_675 ?
C147 C148 C149 107.2(10) . . ?
C230 C148 C199 4.9(17) . 2_675 ?
C230 C148 C216 91.1(10) . 2_675 ?
C230 C148 C201 88.1(9) . 2_675 ?
C230 C148 C217 46.7(8) . 2_675 ?
C230 C148 C149 123.7(13) . . ?
C230 C148 C147 116.2(11) . . ?
C200 C232 C211 136.3(9) 2_675 2_675 ?
C201 C232 C200 8(2) 2_675 2_675 ?
C201 C232 C211 130(3) 2_675 2_675 ?
C201 C232 C202 106(3) 2_675 2_675 ?
C201 C232 C203 137(3) 2_675 2_675 ?
C201 C232 C212 90(2) 2_675 2_675 ?
C201 C232 C228 88(2) 2_675 . ?
C201 C232 C233 137(3) 2_675 . ?
C201 C232 C147 27.6(19) 2_675 . ?
C202 C232 C200 99.2(9) 2_675 2_675 ?
C202 C232 C211 90.9(11) 2_675 2_675 ?
C202 C232 C203 47.4(8) 2_675 2_675 ?
C202 C232 C212 136.3(15) 2_675 2_675 ?
C202 C232 C228 21.0(8) 2_675 . ?
C202 C232 C233 88.9(12) 2_675 . ?
C202 C232 C147 132.7(12) 2_675 . ?
C203 C232 C200 135.5(9) 2_675 2_675 ?
C203 C232 C211 44.2(5) 2_675 2_675 ?
C212 C232 C200 98.1(9) 2_675 2_675 ?
C212 C232 C211 50.5(6) 2_675 2_675 ?
C212 C232 C203 93.9(9) 2_675 2_675 ?
C212 C232 C228 149.6(15) 2_675 . ?
C212 C232 C233 55.5(7) 2_675 . ?
C212 C232 C147 66.4(9) 2_675 . ?
C228 C232 C200 80.5(9) . 2_675 ?
C228 C232 C211 111.1(11) . 2_675 ?
C228 C232 C203 68.3(9) . 2_675 ?
C228 C232 C147 115.4(11) . . ?
C233 C232 C200 144.0(11) . 2_675 ?
C233 C232 C211 7.7(6) . 2_675 ?
C233 C232 C203 41.5(6) . 2_675 ?
C233 C232 C228 109.7(12) . . ?
C233 C232 C147 121.0(11) . . ?
C147 C232 C200 35.0(6) . 2_675 ?
C147 C232 C211 114.6(9) . 2_675 ?
C147 C232 C203 146.9(11) . 2_675 ?
C60 C15 C58 157.8(12) 2_666 2_666 ?
C60 C15 C81 95.7(10) 2_666 2_666 ?
C60 C15 C114 54.0(8) 2_666 2_666 ?
C60 C15 C113 101.6(9) 2_666 2_666 ?
C60 C15 C14 90.2(10) 2_666 . ?
C60 C15 C16 18.4(8) 2_666 . ?
C60 C15 C27 139.7(10) 2_666 . ?
C58 C15 C81 103.8(8) 2_666 2_666 ?
C58 C15 C114 103.7(8) 2_666 2_666 ?
C58 C15 C113 56.2(6) 2_666 2_666 ?
C58 C15 C14 110.3(9) 2_666 . ?
C58 C15 C16 139.5(11) 2_666 . ?
C58 C15 C27 19.3(5) 2_666 . ?
C59 C15 C60 96(2) 2_666 2_666 ?
C59 C15 C58 105(2) 2_666 2_666 ?
C59 C15 C81 14.8(19) 2_666 2_666 ?
C59 C15 C114 148(2) 2_666 2_666 ?
C59 C15 C113 155(2) 2_666 2_666 ?
C59 C15 C14 10.6(17) 2_666 . ?
C59 C15 C16 113(2) 2_666 . ?
C59 C15 C27 119(2) 2_666 . ?
C114 C15 C81 141.0(8) 2_666 2_666 ?
C114 C15 C113 47.9(5) 2_666 2_666 ?
C113 C15 C81 143.0(7) 2_666 2_666 ?
C14 C15 C81 8.3(5) . 2_666 ?
C14 C15 C114 139.4(9) . 2_666 ?
C14 C15 C113 151.0(10) . 2_666 ?
C14 C15 C16 105.6(10) . . ?
C16 C15 C81 109.8(9) . 2_666 ?
C16 C15 C114 36.2(7) . 2_666 ?
C16 C15 C113 83.3(8) . 2_666 ?
C27 C15 C81 113.3(7) . 2_666 ?
C27 C15 C114 86.9(7) . 2_666 ?
C27 C15 C113 39.0(5) . 2_666 ?
C27 C15 C14 121.1(9) . . ?
C27 C15 C16 121.4(10) . . ?
C81 C49 C80 41.9(4) 2_666 2_666 ?
C79 C49 C81 86.0(8) 2_666 2_666 ?
C79 C49 C77 93.4(8) 2_666 2_666 ?
C79 C49 C80 44.2(7) 2_666 2_666 ?
C79 C49 C48 127.4(10) 2_666 . ?
C78 C49 C81 150(3) 2_666 2_666 ?
C78 C49 C79 83(3) 2_666 2_666 ?
C78 C49 C82 130(3) 2_666 2_666 ?
C78 C49 C77 14(2) 2_666 2_666 ?
C78 C49 C80 123(3) 2_666 2_666 ?
C78 C49 C50 67(3) 2_666 . ?
C78 C49 C52 147(3) 2_666 . ?
C78 C49 C48 46(2) 2_666 . ?
C82 C49 C81 47.5(6) 2_666 2_666 ?
C82 C49 C79 131.9(12) 2_666 2_666 ?
C82 C49 C77 116.2(10) 2_666 2_666 ?
C82 C49 C80 89.2(8) 2_666 2_666 ?
C82 C49 C50 145.1(16) 2_666 . ?
C82 C49 C52 18.9(6) 2_666 . ?
C82 C49 C48 86.5(10) 2_666 . ?
C77 C49 C81 143.8(8) 2_666 2_666 ?
C77 C49 C80 129.5(8) 2_666 2_666 ?
C50 C49 C81 101.2(12) . 2_666 ?
C50 C49 C79 15.8(12) . 2_666 ?
C50 C49 C77 78.6(12) . 2_666 ?
C50 C49 C80 59.8(11) . 2_666 ?
C50 C49 C52 130.6(14) . . ?
C50 C49 C48 112.9(13) . . ?
C52 C49 C81 29.7(5) . 2_666 ?
C52 C49 C79 115.6(10) . 2_666 ?
C52 C49 C77 133.1(9) . 2_666 ?
C52 C49 C80 71.6(7) . 2_666 ?
C52 C49 C48 105.3(9) . . ?
C48 C49 C81 129.9(9) . 2_666 ?
C48 C49 C77 34.3(4) . 2_666 ?
C48 C49 C80 151.9(10) . 2_666 ?
C102 C39 C75 141.7(11) 2_666 2_666 ?
C102 C39 C101 96.2(11) 2_666 2_666 ?
C102 C39 C40 34.9(8) 2_666 . ?
C102 C39 C38 72.8(13) 2_666 . ?
C102 C39 C47 146.9(14) 2_666 . ?
C102 C39 C108 57.8(10) 2_666 2_666 ?
C101 C39 C75 57.7(9) 2_666 2_666 ?
C101 C39 C40 63.6(9) 2_666 . ?
C101 C39 C38 151.4(11) 2_666 . ?
C101 C39 C47 60.1(11) 2_666 . ?
C101 C39 C108 141.0(11) 2_666 2_666 ?
C40 C39 C75 118.9(9) . 2_666 ?
C40 C39 C108 92.2(10) . 2_666 ?
C38 C39 C75 115.6(8) . 2_666 ?
C38 C39 C40 107.5(12) . . ?
C38 C39 C108 15.5(6) . 2_666 ?
C47 C39 C75 5.3(11) . 2_666 ?
C47 C39 C40 122.6(12) . . ?
C47 C39 C38 116.1(11) . . ?
C47 C39 C108 125.8(9) . 2_666 ?
C108 C39 C75 124.1(6) 2_666 2_666 ?
C102 C40 C97 131.3(15) 2_666 2_666 ?
C102 C40 C103 104.0(17) 2_666 2_666 ?
C102 C40 C101 80.4(14) 2_666 2_666 ?
C102 C40 C96 147.6(14) 2_666 2_666 ?
C102 C40 C39 39.0(11) 2_666 . ?
C102 C40 C41 148.6(13) 2_666 . ?
C102 C40 C117 72.4(13) 2_666 . ?
C103 C40 C97 105.6(16) 2_666 2_666 ?
C103 C40 C101 150.4(13) 2_666 2_666 ?
C103 C40 C96 56.8(13) 2_666 2_666 ?
C103 C40 C39 141.2(15) 2_666 . ?
C103 C40 C41 84.6(16) 2_666 . ?
C103 C40 C117 32.0(9) 2_666 . ?
C101 C40 C97 55.5(7) 2_666 2_666 ?
C101 C40 C96 104.2(10) 2_666 2_666 ?
C101 C40 C39 43.4(7) 2_666 . ?
C101 C40 C41 78.1(11) 2_666 . ?
C101 C40 C117 143.7(10) 2_666 . ?
C96 C40 C97 49.8(6) 2_666 2_666 ?
C39 C40 C97 98.6(11) . 2_666 ?
C39 C40 C96 144.0(10) . 2_666 ?
C41 C40 C97 22.6(6) . 2_666 ?
C41 C40 C96 27.8(7) . 2_666 ?
C41 C40 C39 121.0(13) . . ?
C41 C40 C117 114.4(15) . . ?
C117 C40 C97 132.4(12) . 2_666 ?
C117 C40 C96 87.5(12) . 2_666 ?
C117 C40 C39 110.9(12) . . ?
C71 C36 C70 45.0(5) 2_666 2_666 ?
C71 C36 C68 126.5(9) 2_666 2_666 ?
C71 C36 C37 100.8(9) 2_666 . ?
C68 C36 C70 82.6(7) 2_666 2_666 ?
C106 C36 C71 157.1(10) 2_666 2_666 ?
C106 C36 C70 135.4(9) 2_666 2_666 ?
C106 C36 C68 55.9(7) 2_666 2_666 ?
C106 C36 C35 157.1(11) 2_666 . ?
C106 C36 C37 65.8(7) 2_666 . ?
C106 C36 C118 57.4(9) 2_666 . ?
C107 C36 C71 73.2(11) 2_666 2_666 ?
C107 C36 C70 116.5(13) 2_666 2_666 ?
C107 C36 C68 146.3(14) 2_666 2_666 ?
C107 C36 C106 95.1(13) 2_666 2_666 ?
C107 C36 C35 94.9(13) 2_666 . ?
C107 C36 C37 29.3(10) 2_666 . ?
C107 C36 C118 146.4(15) 2_666 . ?
C35 C36 C71 21.8(6) . 2_666 ?
C35 C36 C70 24.4(6) . 2_666 ?
C35 C36 C68 107.0(10) . 2_666 ?
C35 C36 C37 122.1(10) . . ?
C37 C36 C70 139.5(8) . 2_666 ?
C37 C36 C68 119.2(8) . 2_666 ?
C118 C36 C71 124.4(9) . 2_666 ?
C118 C36 C70 80.7(8) . 2_666 ?
C118 C36 C68 2.3(10) . 2_666 ?
C118 C36 C35 105.1(10) . . ?
C118 C36 C37 119.9(9) . . ?
C71 C35 C69 150(2) 2_666 2_666 ?
C71 C35 C70 149(3) 2_666 2_666 ?
C71 C35 C72 30.3(17) 2_666 2_666 ?
C71 C35 C107 56.7(17) 2_666 2_666 ?
C71 C35 C36 84(2) 2_666 . ?
C71 C35 C34 35.1(18) 2_666 . ?
C71 C35 C120 151(3) 2_666 . ?
C70 C35 C69 41.8(10) 2_666 2_666 ?
C70 C35 C72 119.0(13) 2_666 2_666 ?
C70 C35 C107 140.0(15) 2_666 2_666 ?
C70 C35 C36 116.6(15) 2_666 . ?
C70 C35 C34 116.4(14) 2_666 . ?
C70 C35 C120 5.0(13) 2_666 . ?
C72 C35 C69 143.8(9) 2_666 2_666 ?
C107 C35 C69 100.2(8) 2_666 2_666 ?
C107 C35 C72 83.3(7) 2_666 2_666 ?
C36 C35 C69 74.9(9) . 2_666 ?
C36 C35 C72 109.8(9) . 2_666 ?
C36 C35 C107 27.3(6) . 2_666 ?
C36 C35 C120 111.6(12) . . ?
C34 C35 C69 148.4(11) . 2_666 ?
C34 C35 C72 9.9(6) . 2_666 ?
C34 C35 C107 90.7(10) . 2_666 ?
C34 C35 C36 117.8(12) . . ?
C34 C35 C120 120.4(10) . . ?
C120 C35 C69 36.8(8) . 2_666 ?
C120 C35 C72 122.4(9) . 2_666 ?
C120 C35 C107 135.2(11) . 2_666 ?
C71 C34 C73 104.5(10) 2_666 2_666 ?
C71 C34 C85 142.4(11) 2_666 2_666 ?
C71 C34 C70 42.6(7) 2_666 2_666 ?
C71 C34 C35 18.4(8) 2_666 . ?
C71 C34 C33 100.0(11) 2_666 . ?
C71 C34 C30 142.4(12) 2_666 . ?
C73 C34 C70 134.6(8) 2_666 2_666 ?
C85 C34 C73 85.7(6) 2_666 2_666 ?
C85 C34 C70 105.5(7) 2_666 2_666 ?
C72 C34 C71 133(2) 2_666 2_666 ?
C72 C34 C73 30.3(12) 2_666 2_666 ?
C72 C34 C85 57.5(13) 2_666 2_666 ?
C72 C34 C70 145.4(17) 2_666 2_666 ?
C72 C34 C35 146(2) 2_666 . ?
C72 C34 C33 37.7(13) 2_666 . ?
C72 C34 C30 73.2(15) 2_666 . ?
C35 C34 C73 120.6(9) . 2_666 ?
C35 C34 C85 129.1(9) . 2_666 ?
C35 C34 C70 24.8(7) . 2_666 ?
C35 C34 C33 117.3(10) . . ?
C35 C34 C30 124.6(10) . . ?
C33 C34 C73 10.0(5) . 2_666 ?
C33 C34 C85 94.6(8) . 2_666 ?
C33 C34 C70 135.4(10) . 2_666 ?
C33 C34 C30 110.8(9) . . ?
C30 C34 C73 103.1(7) . 2_666 ?
C30 C34 C85 20.5(4) . 2_666 ?
C30 C34 C70 99.9(8) . 2_666 ?
C71 C33 C74 142.0(7) 2_666 2_666 ?
C73 C33 C71 146.4(18) 2_666 2_666 ?
C73 C33 C72 127(2) 2_666 2_666 ?
C73 C33 C74 13.4(13) 2_666 2_666 ?
C73 C33 C34 144(2) 2_666 . ?
C73 C33 C38 66.4(16) 2_666 . ?
C73 C33 C32 44.0(14) 2_666 . ?
C73 C33 C108 83.1(16) 2_666 2_666 ?
C72 C33 C71 49.7(6) 2_666 2_666 ?
C72 C33 C74 113.8(9) 2_666 2_666 ?
C72 C33 C34 19.8(6) 2_666 . ?
C72 C33 C38 148.3(12) 2_666 . ?
C72 C33 C32 87.9(9) 2_666 . ?
C72 C33 C108 129.7(11) 2_666 2_666 ?
C34 C33 C71 31.2(6) . 2_666 ?
C34 C33 C74 131.5(8) . 2_666 ?
C34 C33 C32 107.5(9) . . ?
C34 C33 C108 113.3(9) . 2_666 ?
C38 C33 C71 102.0(8) . 2_666 ?
C38 C33 C74 78.6(7) . 2_666 ?
C38 C33 C34 133.0(11) . . ?
C38 C33 C32 110.4(9) . . ?
C38 C33 C108 19.7(5) . 2_666 ?
C32 C33 C71 133.2(8) . 2_666 ?
C32 C33 C74 32.0(4) . 2_666 ?
C32 C33 C108 125.9(8) . 2_666 ?
C108 C33 C71 82.3(7) 2_666 2_666 ?
C108 C33 C74 94.0(7) 2_666 2_666 ?
C73 C38 C102 134.8(10) 2_666 2_666 ?
C73 C38 C107 101.3(8) 2_666 2_666 ?
C73 C38 C39 105.7(10) 2_666 . ?
C73 C38 C33 24.6(5) 2_666 . ?
C73 C38 C37 128.5(9) 2_666 . ?
C102 C38 C107 95.7(8) 2_666 2_666 ?
C102 C38 C37 69.2(7) 2_666 . ?
C39 C38 C102 38.6(6) . 2_666 ?
C39 C38 C107 132.2(10) . 2_666 ?
C39 C38 C37 107.7(10) . . ?
C33 C38 C102 150.1(10) . 2_666 ?
C33 C38 C107 79.9(7) . 2_666 ?
C33 C38 C39 129.9(11) . . ?
C33 C38 C37 108.8(9) . . ?
C37 C38 C107 29.0(5) . 2_666 ?
C108 C38 C73 116(2) 2_666 2_666 ?
C108 C38 C102 79.5(18) 2_666 2_666 ?
C108 C38 C107 16.9(15) 2_666 2_666 ?
C108 C38 C39 117(2) 2_666 . ?
C108 C38 C33 96.4(19) 2_666 . ?
C108 C38 C37 12.4(15) 2_666 . ?
C102 C37 C104 83.5(6) 2_666 2_666 ?
C106 C37 C104 45.9(5) 2_666 2_666 ?
C106 C37 C102 127.0(7) 2_666 2_666 ?
C106 C37 C36 43.8(6) 2_666 . ?
C106 C37 C38 155.7(7) 2_666 . ?
C107 C37 C104 112.4(11) 2_666 2_666 ?
C107 C37 C102 144.0(10) 2_666 2_666 ?
C107 C37 C106 68.0(9) 2_666 2_666 ?
C107 C37 C36 24.2(8) 2_666 . ?
C107 C37 C38 98.3(11) 2_666 . ?
C107 C37 C117 140.6(13) 2_666 . ?
C107 C37 C108 92.1(11) 2_666 2_666 ?
C36 C37 C104 88.7(8) . 2_666 ?
C36 C37 C102 150.6(6) . 2_666 ?
C36 C37 C38 120.8(8) . . ?
C38 C37 C104 135.3(8) . 2_666 ?
C38 C37 C102 54.0(7) . 2_666 ?
C117 C37 C104 30.3(7) . 2_666 ?
C117 C37 C102 54.4(8) . 2_666 ?
C117 C37 C106 76.3(9) . 2_666 ?
C117 C37 C36 118.2(10) . . ?
C117 C37 C38 108.3(10) . . ?
C108 C37 C104 138.7(9) 2_666 2_666 ?
C108 C37 C102 59.3(8) 2_666 2_666 ?
C108 C37 C106 150.9(9) 2_666 2_666 ?
C108 C37 C36 114.5(9) 2_666 . ?
C108 C37 C38 6.3(7) 2_666 . ?
C108 C37 C117 113.1(12) 2_666 . ?
C66 C2 C67 37(3) 2_666 2_666 ?
C66 C2 C63 132(3) 2_666 2_666 ?
C66 C2 C64 162(3) 2_666 2_666 ?
C66 C2 C65 127(3) 2_666 2_666 ?
C66 C2 C109 84(3) 2_666 2_666 ?
C66 C2 C3 41(2) 2_666 . ?
C66 C2 C1 110(3) 2_666 . ?
C66 C2 C23 138(3) 2_666 . ?
C67 C2 C63 143.8(10) 2_666 2_666 ?
C64 C2 C67 160.1(10) 2_666 2_666 ?
C64 C2 C63 44.4(7) 2_666 2_666 ?
C65 C2 C67 118.8(14) 2_666 2_666 ?
C65 C2 C63 94.2(13) 2_666 2_666 ?
C65 C2 C64 49.9(10) 2_666 2_666 ?
C65 C2 C109 143.5(17) 2_666 2_666 ?
C65 C2 C3 148.4(17) 2_666 . ?
C65 C2 C1 30.9(8) 2_666 . ?
C65 C2 C23 88.2(14) 2_666 . ?
C109 C2 C67 97.5(9) 2_666 2_666 ?
C109 C2 C63 50.1(8) 2_666 2_666 ?
C109 C2 C64 94.5(11) 2_666 2_666 ?
C109 C2 C3 67.3(9) 2_666 . ?
C3 C2 C67 30.6(7) . 2_666 ?
C3 C2 C63 113.8(11) . 2_666 ?
C3 C2 C64 152.9(12) . 2_666 ?
C1 C2 C67 89.9(11) . 2_666 ?
C1 C2 C63 117.7(10) . 2_666 ?
C1 C2 C64 74.7(8) . 2_666 ?
C1 C2 C109 163.9(12) . 2_666 ?
C1 C2 C3 117.8(15) . . ?
C23 C2 C67 148.2(12) . 2_666 ?
C23 C2 C63 6.4(8) . 2_666 ?
C23 C2 C64 38.3(8) . 2_666 ?
C23 C2 C109 56.4(9) . 2_666 ?
C23 C2 C3 119.0(13) . . ?
C23 C2 C1 111.3(11) . . ?
C68 C4 C104 116.5(12) 2_666 2_666 ?
C68 C4 C106 62.8(8) 2_666 2_666 ?
C68 C4 C3 111.1(14) 2_666 . ?
C68 C4 C5 135.2(14) 2_666 . ?
C68 C4 C118 17.1(9) 2_666 . ?
C67 C4 C68 82.4(16) 2_666 2_666 ?
C67 C4 C104 161.0(15) 2_666 2_666 ?
C67 C4 C105 95.1(15) 2_666 2_666 ?
C67 C4 C106 145.2(15) 2_666 2_666 ?
C67 C4 C3 37.1(10) 2_666 . ?
C67 C4 C5 141.2(15) 2_666 . ?
C67 C4 C118 98.2(15) 2_666 . ?
C104 C4 C106 53.7(7) 2_666 2_666 ?
C105 C4 C68 176.1(16) 2_666 2_666 ?
C105 C4 C104 65.9(10) 2_666 2_666 ?
C105 C4 C106 119.5(14) 2_666 2_666 ?
C105 C4 C3 65.4(9) 2_666 . ?
C105 C4 C5 46.7(10) 2_666 . ?
C105 C4 C118 163.5(15) 2_666 . ?
C3 C4 C104 126.3(10) . 2_666 ?
C3 C4 C106 156.3(7) . 2_666 ?
C3 C4 C5 106.4(10) . . ?
C5 C4 C104 20.1(7) . 2_666 ?
C5 C4 C106 72.9(10) . 2_666 ?
C118 C4 C104 100.4(11) . 2_666 ?
C118 C4 C106 47.1(7) . 2_666 ?
C118 C4 C3 122.2(11) . . ?
C118 C4 C5 118.3(13) . . ?
C91 C9 C97 89.5(7) 2_666 2_666 ?
C98 C9 C91 123.1(15) 2_666 2_666 ?
C98 C9 C97 33.8(11) 2_666 2_666 ?
C98 C9 C89 137.6(16) 2_666 2_666 ?
C98 C9 C99 53.4(14) 2_666 2_666 ?
C98 C9 C10 105(2) 2_666 . ?
C98 C9 C42 12.9(10) 2_666 . ?
C98 C9 C8 113.7(16) 2_666 . ?
C90 C9 C91 36.1(14) 2_666 2_666 ?
C90 C9 C97 125.0(19) 2_666 2_666 ?
C90 C9 C98 157(3) 2_666 2_666 ?
C90 C9 C89 50.8(14) 2_666 2_666 ?
C90 C9 C99 135.1(17) 2_666 2_666 ?
C90 C9 C10 87.6(18) 2_666 . ?
C90 C9 C42 146(2) 2_666 . ?
C90 C9 C8 46.7(18) 2_666 . ?
C89 C9 C91 83.7(9) 2_666 2_666 ?
C89 C9 C97 147.6(7) 2_666 2_666 ?
C89 C9 C99 86.1(7) 2_666 2_666 ?
C99 C9 C91 148.3(7) 2_666 2_666 ?
C99 C9 C97 83.3(10) 2_666 2_666 ?
C10 C9 C91 119.7(14) . 2_666 ?
C10 C9 C97 131.9(14) . 2_666 ?
C10 C9 C89 36.9(8) . 2_666 ?
C10 C9 C99 51.3(9) . 2_666 ?
C10 C9 C42 116.4(16) . . ?
C10 C9 C8 130.5(17) . . ?
C42 C9 C91 110.5(9) . 2_666 ?
C42 C9 C97 21.1(5) . 2_666 ?
C42 C9 C89 145.9(10) . 2_666 ?
C42 C9 C99 65.3(11) . 2_666 ?
C8 C9 C91 11.1(9) . 2_666 ?
C8 C9 C97 79.8(9) . 2_666 ?
C8 C9 C89 94.8(14) . 2_666 ?
C8 C9 C99 149.6(10) . 2_666 ?
C8 C9 C42 100.8(11) . . ?
C91 C20 C90 53.5(9) 2_666 2_666 ?
C91 C20 C110 173.2(12) 2_666 2_666 ?
C91 C20 C21 109.2(14) 2_666 . ?
C91 C20 C8 18.6(9) 2_666 . ?
C91 C20 C19 137.3(16) 2_666 . ?
C92 C20 C91 114(2) 2_666 2_666 ?
C92 C20 C90 167(2) 2_666 2_666 ?
C92 C20 C110 69.1(19) 2_666 2_666 ?
C92 C20 C21 22.5(13) 2_666 . ?
C92 C20 C8 131(2) 2_666 . ?
C92 C20 C19 108(2) 2_666 . ?
C110 C20 C90 123.2(11) 2_666 2_666 ?
C110 C20 C8 156.5(12) 2_666 . ?
C21 C20 C90 150.2(11) . 2_666 ?
C21 C20 C110 70.8(11) . 2_666 ?
C21 C20 C8 122.4(13) . . ?
C21 C20 C19 106.2(14) . . ?
C8 C20 C90 35.7(8) . 2_666 ?
C19 C20 C90 84.1(11) . 2_666 ?
C19 C20 C110 39.2(8) . 2_666 ?
C19 C20 C8 118.9(13) . . ?
C91 C21 C94 70.7(7) 2_666 2_666 ?
C92 C21 C91 38.6(11) 2_666 2_666 ?
C92 C21 C94 106.3(15) 2_666 2_666 ?
C92 C21 C110 55.3(11) 2_666 2_666 ?
C92 C21 C109 170.9(17) 2_666 2_666 ?
C92 C21 C20 19.1(10) 2_666 . ?
C92 C21 C22 114.6(16) 2_666 . ?
C92 C21 C122 125.4(18) 2_666 . ?
C93 C21 C91 109.0(17) 2_666 2_666 ?
C93 C21 C92 135(2) 2_666 2_666 ?
C93 C21 C94 41.3(12) 2_666 2_666 ?
C93 C21 C110 166(2) 2_666 2_666 ?
C93 C21 C109 51.7(15) 2_666 2_666 ?
C93 C21 C20 138(2) 2_666 . ?
C93 C21 C22 109(2) 2_666 . ?
C93 C21 C122 28.7(10) 2_666 . ?
C110 C21 C91 84.9(10) 2_666 2_666 ?
C110 C21 C94 152.6(12) 2_666 2_666 ?
C110 C21 C109 116.9(10) 2_666 2_666 ?
C109 C21 C91 150.1(9) 2_666 2_666 ?
C109 C21 C94 82.7(9) 2_666 2_666 ?
C20 C21 C91 29.2(8) . 2_666 ?
C20 C21 C94 99.7(11) . 2_666 ?
C20 C21 C110 55.8(11) . 2_666 ?
C20 C21 C109 162.9(8) . 2_666 ?
C20 C21 C22 112.9(14) . . ?
C20 C21 C122 117.7(14) . . ?
C22 C21 C91 138.5(11) . 2_666 ?
C22 C21 C94 135.4(13) . 2_666 ?
C22 C21 C110 59.5(8) . 2_666 ?
C22 C21 C109 57.4(9) . 2_666 ?
C22 C21 C122 117.4(16) . . ?
C122 C21 C91 89.1(10) . 2_666 ?
C122 C21 C94 19.2(6) . 2_666 ?
C122 C21 C110 161.1(9) . 2_666 ?
C122 C21 C109 63.6(12) . 2_666 ?
C76 C44 C75 12(2) 2_666 2_666 ?
C76 C44 C77 76(2) 2_666 2_666 ?
C76 C44 C99 107(3) 2_666 2_666 ?
C76 C44 C43 49.8(19) 2_666 . ?
C76 C44 C45 57.2(19) 2_666 . ?
C76 C44 C51 138(4) 2_666 . ?
C77 C44 C75 87.0(7) 2_666 2_666 ?
C77 C44 C43 125.5(9) 2_666 . ?
C99 C44 C75 103.6(9) 2_666 2_666 ?
C99 C44 C77 136.2(15) 2_666 2_666 ?
C99 C44 C43 67.4(8) 2_666 . ?
C99 C44 C45 150.8(14) 2_666 . ?
C99 C44 C51 50.3(9) 2_666 . ?
C43 C44 C75 40.4(5) . 2_666 ?
C45 C44 C75 66.1(6) . 2_666 ?
C45 C44 C77 25.0(4) . 2_666 ?
C45 C44 C43 106.5(9) . . ?
C51 C44 C75 143.5(12) . 2_666 ?
C51 C44 C77 97.1(10) . 2_666 ?
C51 C44 C43 116.9(11) . . ?
C51 C44 C45 122.1(11) . . ?
C55 C120 C71 99.3(9) 2_666 2_666 ?
C55 C120 C112 54.2(8) 2_666 2_666 ?
C55 C120 C111 97.7(12) 2_666 2_666 ?
C55 C120 C35 105.9(11) 2_666 . ?
C55 C120 C119 137.7(16) 2_666 . ?
C55 C120 C121 13.6(10) 2_666 . ?
C69 C120 C55 147.8(17) 2_666 2_666 ?
C69 C120 C71 101.4(11) 2_666 2_666 ?
C69 C120 C112 94.8(12) 2_666 2_666 ?
C69 C120 C111 51.7(10) 2_666 2_666 ?
C69 C120 C35 97.0(13) 2_666 . ?
C69 C120 C119 10.1(14) 2_666 . ?
C69 C120 C121 136.5(16) 2_666 . ?
C70 C120 C55 98(3) 2_666 2_666 ?
C70 C120 C69 106(3) 2_666 2_666 ?
C70 C120 C71 9(2) 2_666 2_666 ?
C70 C120 C112 145(3) 2_666 2_666 ?
C70 C120 C111 150(3) 2_666 2_666 ?
C70 C120 C35 9(2) 2_666 . ?
C70 C120 C119 114(3) 2_666 . ?
C70 C120 C121 112(3) 2_666 . ?
C112 C120 C71 140.5(9) 2_666 2_666 ?
C112 C120 C111 43.5(6) 2_666 2_666 ?
C111 C120 C71 142.2(9) 2_666 2_666 ?
C35 C120 C71 7.8(7) . 2_666 ?
C35 C120 C112 148.1(11) . 2_666 ?
C35 C120 C111 142.3(11) . 2_666 ?
C119 C120 C71 108.4(11) . 2_666 ?
C119 C120 C112 84.9(11) . 2_666 ?
C119 C120 C111 42.0(8) . 2_666 ?
C119 C120 C35 104.9(12) . . ?
C121 C120 C71 112.6(10) . 2_666 ?
C121 C120 C112 41.7(9) . 2_666 ?
C121 C120 C111 85.2(10) . 2_666 ?
C121 C120 C35 119.3(11) . . ?
C121 C120 C119 126.5(14) . . ?
C81 C13 C61 120.2(8) 2_666 2_666 ?
C80 C13 C61 154.7(14) 2_666 2_666 ?
C80 C13 C81 71.4(12) 2_666 2_666 ?
C80 C13 C87 106.0(15) 2_666 2_666 ?
C80 C13 C12 39.5(11) 2_666 . ?
C80 C13 C14 93.1(13) 2_666 . ?
C80 C13 C17 156.1(16) 2_666 . ?
C87 C13 C61 56.0(9) 2_666 2_666 ?
C87 C13 C81 164.0(8) 2_666 2_666 ?
C87 C13 C12 66.6(8) 2_666 . ?
C87 C13 C14 154.7(12) 2_666 . ?
C87 C13 C17 55.9(10) 2_666 . ?
C12 C13 C61 119.1(8) . 2_666 ?
C12 C13 C81 108.9(10) . 2_666 ?
C12 C13 C14 129.9(10) . . ?
C12 C13 C17 119.7(10) . . ?
C14 C13 C61 100.2(9) . 2_666 ?
C14 C13 C81 21.7(4) . 2_666 ?
C14 C13 C17 100.7(11) . . ?
C17 C13 C61 2.1(12) . 2_666 ?
C17 C13 C81 121.0(10) . 2_666 ?
C66 C3 C94 152.6(14) 2_666 2_666 ?
C66 C3 C93 105.2(12) 2_666 2_666 ?
C66 C3 C105 159.8(15) 2_666 2_666 ?
C66 C3 C109 62.1(9) 2_666 2_666 ?
C66 C3 C2 17.6(8) 2_666 . ?
C66 C3 C4 116.9(14) 2_666 . ?
C66 C3 C122 130.2(16) 2_666 . ?
C94 C3 C93 47.4(6) 2_666 2_666 ?
C67 C3 C66 89.1(16) 2_666 2_666 ?
C67 C3 C94 118.3(13) 2_666 2_666 ?
C67 C3 C93 165.7(15) 2_666 2_666 ?
C67 C3 C105 70.8(11) 2_666 2_666 ?
C67 C3 C109 151.2(15) 2_666 2_666 ?
C67 C3 C2 97.3(15) 2_666 . ?
C67 C3 C4 32.5(9) 2_666 . ?
C67 C3 C122 140.6(17) 2_666 . ?
C105 C3 C94 47.5(7) 2_666 2_666 ?
C105 C3 C93 94.9(9) 2_666 2_666 ?
C105 C3 C109 138.0(11) 2_666 2_666 ?
C105 C3 C2 159.0(11) 2_666 . ?
C105 C3 C4 43.4(6) 2_666 . ?
C109 C3 C94 90.5(8) 2_666 2_666 ?
C109 C3 C93 43.1(6) 2_666 2_666 ?
C2 C3 C94 140.7(11) . 2_666 ?
C2 C3 C93 96.4(10) . 2_666 ?
C2 C3 C109 55.3(8) . 2_666 ?
C2 C3 C4 118.7(12) . . ?
C4 C3 C94 89.0(9) . 2_666 ?
C4 C3 C93 134.6(10) . 2_666 ?
C4 C3 C109 164.9(7) . 2_666 ?
C122 C3 C94 22.4(8) . 2_666 ?
C122 C3 C93 25.2(8) . 2_666 ?
C122 C3 C105 69.8(11) . 2_666 ?
C122 C3 C109 68.2(11) . 2_666 ?
C122 C3 C2 119.6(14) . . ?
C122 C3 C4 110.1(13) . . ?
C90 C10 C98 54.2(6) 2_666 2_666 ?
C90 C10 C11 88.6(12) 2_666 . ?
C100 C10 C98 130.3(14) 2_666 2_666 ?
C100 C10 C90 153.2(14) 2_666 2_666 ?
C100 C10 C89 100.0(16) 2_666 2_666 ?
C100 C10 C99 78.8(13) 2_666 2_666 ?
C100 C10 C9 152.9(14) 2_666 . ?
C100 C10 C11 73.3(12) 2_666 . ?
C100 C10 C51 31.7(10) 2_666 . ?
C89 C10 C98 116.4(14) 2_666 2_666 ?
C89 C10 C90 63.5(13) 2_666 2_666 ?
C89 C10 C99 156.2(10) 2_666 2_666 ?
C89 C10 C9 92.7(17) 2_666 . ?
C89 C10 C11 26.7(9) 2_666 . ?
C89 C10 C51 130.5(13) 2_666 . ?
C99 C10 C98 54.1(7) 2_666 2_666 ?
C99 C10 C90 107.5(9) 2_666 2_666 ?
C99 C10 C11 143.6(9) 2_666 . ?
C99 C10 C51 47.8(8) 2_666 . ?
C9 C10 C98 25.9(8) . 2_666 ?
C9 C10 C90 29.2(8) . 2_666 ?
C9 C10 C99 80.0(12) . 2_666 ?
C9 C10 C11 117.0(15) . . ?
C9 C10 C51 127.0(14) . . ?
C11 C10 C98 136.9(11) . 2_666 ?
C51 C10 C98 101.4(10) . 2_666 ?
C51 C10 C90 150.2(10) . 2_666 ?
C51 C10 C11 104.2(10) . . ?
C73 C32 C85 96.2(6) 2_666 2_666 ?
C73 C32 C72 54.6(5) 2_666 2_666 ?
C73 C32 C84 131.6(7) 2_666 2_666 ?
C73 C32 C86 139.0(8) 2_666 2_666 ?
C73 C32 C33 20.1(5) 2_666 . ?
C73 C32 C46 102.7(7) 2_666 . ?
C73 C32 C31 124.1(8) 2_666 . ?
C72 C32 C85 43.1(3) 2_666 2_666 ?
C72 C32 C84 85.5(4) 2_666 2_666 ?
C84 C32 C85 43.5(3) 2_666 2_666 ?
C74 C32 C73 78.0(8) 2_666 2_666 ?
C74 C32 C85 140.2(8) 2_666 2_666 ?
C74 C32 C72 126.0(8) 2_666 2_666 ?
C74 C32 C84 114.2(7) 2_666 2_666 ?
C74 C32 C86 73.3(6) 2_666 2_666 ?
C74 C32 C33 97.9(8) 2_666 . ?
C74 C32 C46 24.9(5) 2_666 . ?
C74 C32 C31 134.1(9) 2_666 . ?
C86 C32 C85 87.8(5) 2_666 2_666 ?
C86 C32 C72 125.9(6) 2_666 2_666 ?
C86 C32 C84 45.2(4) 2_666 2_666 ?
C86 C32 C33 146.6(8) 2_666 . ?
C86 C32 C31 64.6(5) 2_666 . ?
C33 C32 C85 78.7(6) . 2_666 ?
C33 C32 C72 35.8(5) . 2_666 ?
C33 C32 C84 119.2(7) . 2_666 ?
C46 C32 C85 139.3(6) . 2_666 ?
C46 C32 C72 148.7(7) . 2_666 ?
C46 C32 C84 99.6(6) . 2_666 ?
C46 C32 C86 54.7(5) . 2_666 ?
C46 C32 C33 122.7(8) . . ?
C46 C32 C31 119.3(7) . . ?
C31 C32 C85 28.2(4) . 2_666 ?
C31 C32 C72 71.2(5) . 2_666 ?
C31 C32 C84 20.2(4) . 2_666 ?
C31 C32 C33 106.9(7) . . ?
C88 C11 C100 163.3(11) 2_666 2_666 ?
C88 C11 C87 52.0(11) 2_666 2_666 ?
C88 C11 C10 145.8(16) 2_666 . ?
C88 C11 C12 98.8(16) 2_666 . ?
C88 C11 C19 27.6(10) 2_666 . ?
C100 C11 C87 117.8(9) 2_666 2_666 ?
C89 C11 C88 109(2) 2_666 2_666 ?
C89 C11 C100 75.4(18) 2_666 2_666 ?
C89 C11 C87 154.4(19) 2_666 2_666 ?
C89 C11 C10 39.2(15) 2_666 . ?
C89 C11 C12 147(2) 2_666 . ?
C89 C11 C19 83.2(18) 2_666 . ?
C10 C11 C100 36.2(7) . 2_666 ?
C10 C11 C87 148.9(8) . 2_666 ?
C12 C11 C100 73.0(10) . 2_666 ?
C12 C11 C87 46.8(7) . 2_666 ?
C12 C11 C10 108.8(11) . . ?
C19 C11 C100 146.2(11) . 2_666 ?
C19 C11 C87 74.4(13) . 2_666 ?
C19 C11 C10 118.2(13) . . ?
C19 C11 C12 119.5(15) . . ?
C76 C43 C97 142.0(10) 2_666 2_666 ?
C76 C43 C98 110.0(9) 2_666 2_666 ?
C76 C43 C75 70.2(7) 2_666 2_666 ?
C76 C43 C101 125.8(8) 2_666 2_666 ?
C76 C43 C99 62.7(7) 2_666 2_666 ?
C76 C43 C44 18.7(6) 2_666 . ?
C76 C43 C42 135.6(12) 2_666 . ?
C76 C43 C47 88.8(8) 2_666 . ?
C98 C43 C97 47.4(5) 2_666 2_666 ?
C75 C43 C97 110.2(8) 2_666 2_666 ?
C75 C43 C98 145.3(9) 2_666 2_666 ?
C75 C43 C101 62.0(6) 2_666 2_666 ?
C75 C43 C99 129.1(8) 2_666 2_666 ?
C75 C43 C44 88.6(8) 2_666 . ?
C75 C43 C42 132.1(11) 2_666 . ?
C75 C43 C47 19.1(7) 2_666 . ?
C101 C43 C97 50.1(5) 2_666 2_666 ?
C101 C43 C98 96.3(7) 2_666 2_666 ?
C99 C43 C97 96.2(7) 2_666 2_666 ?
C99 C43 C98 50.2(5) 2_666 2_666 ?
C99 C43 C101 138.0(8) 2_666 2_666 ?
C99 C43 C47 142.9(8) 2_666 . ?
C44 C43 C97 139.4(10) . 2_666 ?
C44 C43 C98 97.2(9) . 2_666 ?
C44 C43 C101 143.3(7) . 2_666 ?
C44 C43 C99 47.3(7) . 2_666 ?
C44 C43 C47 107.3(8) . . ?
C42 C43 C97 22.3(7) . 2_666 ?
C42 C43 C98 27.6(6) . 2_666 ?
C42 C43 C101 72.3(10) . 2_666 ?
C42 C43 C99 77.7(9) . 2_666 ?
C42 C43 C44 124.6(12) . . ?
C42 C43 C47 115.2(12) . . ?
C47 C43 C97 92.9(9) . 2_666 ?
C47 C43 C98 135.2(10) . 2_666 ?
C47 C43 C101 43.4(7) . 2_666 ?
C76 C45 C75 49.0(6) 2_666 2_666 ?
C76 C45 C74 91.1(7) 2_666 2_666 ?
C76 C45 C86 134.1(10) 2_666 2_666 ?
C76 C45 C44 20.1(6) 2_666 . ?
C76 C45 C46 91.8(8) 2_666 . ?
C76 C45 C48 132.5(10) 2_666 . ?
C75 C45 C74 44.2(4) 2_666 2_666 ?
C77 C45 C76 93.6(14) 2_666 2_666 ?
C77 C45 C75 132.7(15) 2_666 2_666 ?
C77 C45 C74 133.0(15) 2_666 2_666 ?
C77 C45 C86 94.6(13) 2_666 2_666 ?
C77 C45 C44 79.2(14) 2_666 . ?
C77 C45 C46 146.8(16) 2_666 . ?
C77 C45 C48 41.2(11) 2_666 . ?
C86 C45 C75 95.3(7) 2_666 2_666 ?
C86 C45 C74 52.1(5) 2_666 2_666 ?
C86 C45 C44 148.6(11) 2_666 . ?
C86 C45 C46 59.4(6) 2_666 . ?
C86 C45 C48 58.8(6) 2_666 . ?
C44 C45 C75 68.8(6) . 2_666 ?
C44 C45 C74 111.2(7) . 2_666 ?
C46 C45 C75 42.8(5) . 2_666 ?
C46 C45 C74 14.0(5) . 2_666 ?
C46 C45 C44 111.5(8) . . ?
C46 C45 C48 118.2(8) . . ?
C48 C45 C75 145.0(8) . 2_666 ?
C48 C45 C74 109.4(6) . 2_666 ?
C48 C45 C44 120.3(9) . . ?
C69 C1 C112 73.2(7) 2_666 2_666 ?
C69 C1 C64 155.4(9) 2_666 2_666 ?
C66 C1 C69 112.9(11) 2_666 2_666 ?
C66 C1 C112 159.2(8) 2_666 2_666 ?
C66 C1 C64 77.5(8) 2_666 2_666 ?
C64 C1 C112 89.7(7) 2_666 2_666 ?
C65 C1 C69 172(2) 2_666 2_666 ?
C65 C1 C66 58.9(16) 2_666 2_666 ?
C65 C1 C112 115.0(19) 2_666 2_666 ?
C65 C1 C64 29.8(13) 2_666 2_666 ?
C65 C1 C111 132(3) 2_666 2_666 ?
C65 C1 C2 47.2(14) 2_666 . ?
C65 C1 C119 168(2) 2_666 . ?
C65 C1 C25 72.9(16) 2_666 . ?
C111 C1 C69 56.5(13) 2_666 2_666 ?
C111 C1 C66 169.2(19) 2_666 2_666 ?
C111 C1 C112 27.0(10) 2_666 2_666 ?
C111 C1 C64 113.0(16) 2_666 2_666 ?
C111 C1 C2 170.9(15) 2_666 . ?
C111 C1 C119 59.8(14) 2_666 . ?
C111 C1 C25 65.4(14) 2_666 . ?
C2 C1 C69 125.2(13) . 2_666 ?
C2 C1 C66 16.8(8) . 2_666 ?
C2 C1 C112 144.3(9) . 2_666 ?
C2 C1 C64 61.5(8) . 2_666 ?
C2 C1 C25 108.1(10) . . ?
C119 C1 C69 3.7(10) . 2_666 ?
C119 C1 C66 109.5(11) . 2_666 ?
C119 C1 C112 76.9(10) . 2_666 ?
C119 C1 C64 157.9(12) . 2_666 ?
C119 C1 C2 122.2(14) . . ?
C119 C1 C25 118.8(12) . . ?
C25 C1 C69 115.1(10) . 2_666 ?
C25 C1 C66 124.8(11) . 2_666 ?
C25 C1 C112 42.5(6) . 2_666 ?
C25 C1 C64 47.8(6) . 2_666 ?
C79 C50 C78 119(6) 2_666 2_666 ?
C79 C50 C80 22(4) 2_666 2_666 ?
C79 C50 C100 84(5) 2_666 2_666 ?
C79 C50 C49 100(5) 2_666 . ?
C79 C50 C51 118(6) 2_666 . ?
C79 C50 C12 15(4) 2_666 . ?
C78 C50 C80 98.3(16) 2_666 2_666 ?
C78 C50 C100 146(2) 2_666 2_666 ?
C78 C50 C49 20.2(7) 2_666 . ?
C78 C50 C51 118(2) 2_666 . ?
C78 C50 C12 126.4(18) 2_666 . ?
C100 C50 C80 99.4(15) 2_666 2_666 ?
C100 C50 C12 71.1(13) 2_666 . ?
C49 C50 C80 79.4(13) . 2_666 ?
C49 C50 C100 158(2) . 2_666 ?
C49 C50 C12 108.4(16) . . ?
C51 C50 C80 133(2) . 2_666 ?
C51 C50 C100 34.2(10) . 2_666 ?
C51 C50 C49 138(2) . . ?
C51 C50 C12 105.2(19) . . ?
C12 C50 C80 29.2(6) . 2_666 ?
C91 C7 C97 110.0(10) 2_666 2_666 ?
C91 C7 C94 86.3(9) 2_666 2_666 ?
C97 C7 C94 144.9(8) 2_666 2_666 ?
C95 C7 C91 65(2) 2_666 2_666 ?
C95 C7 C97 166(2) 2_666 2_666 ?
C95 C7 C94 27.1(19) 2_666 2_666 ?
C95 C7 C96 135(3) 2_666 2_666 ?
C95 C7 C8 90(2) 2_666 . ?
C95 C7 C41 162(3) 2_666 . ?
C95 C7 C6 47(2) 2_666 . ?
C96 C7 C91 154.9(15) 2_666 2_666 ?
C96 C7 C97 46.6(10) 2_666 2_666 ?
C96 C7 C94 109.1(13) 2_666 2_666 ?
C96 C7 C8 132.6(18) 2_666 . ?
C96 C7 C41 29.5(9) 2_666 . ?
C96 C7 C6 88.3(13) 2_666 . ?
C8 C7 C91 24.9(6) . 2_666 ?
C8 C7 C97 86.1(11) . 2_666 ?
C8 C7 C94 110.2(12) . 2_666 ?
C8 C7 C41 103.5(13) . . ?
C8 C7 C6 129.1(14) . . ?
C41 C7 C91 127.5(11) . 2_666 ?
C41 C7 C97 17.5(5) . 2_666 ?
C41 C7 C94 135.1(10) . 2_666 ?
C6 C7 C91 106.3(12) . 2_666 ?
C6 C7 C97 128.2(11) . 2_666 ?
C6 C7 C94 20.8(6) . 2_666 ?
C6 C7 C41 115.4(12) . . ?
C76 C46 C73 129.6(7) 2_666 2_666 ?
C76 C46 C77 44.0(4) 2_666 2_666 ?
C75 C46 C73 96.6(7) 2_666 2_666 ?
C75 C46 C76 48.4(6) 2_666 2_666 ?
C75 C46 C77 91.5(7) 2_666 2_666 ?
C75 C46 C86 131.9(10) 2_666 2_666 ?
C75 C46 C32 128.8(9) 2_666 . ?
C75 C46 C45 89.7(8) 2_666 . ?
C75 C46 C47 20.0(7) 2_666 . ?
C77 C46 C73 128.9(6) 2_666 2_666 ?
C74 C46 C73 8.5(10) 2_666 2_666 ?
C74 C46 C76 121.3(14) 2_666 2_666 ?
C74 C46 C75 89.0(12) 2_666 2_666 ?
C74 C46 C77 125.8(13) 2_666 2_666 ?
C74 C46 C86 93.0(12) 2_666 2_666 ?
C74 C46 C32 40.2(10) 2_666 . ?
C74 C46 C45 135.9(15) 2_666 . ?
C74 C46 C47 72.0(12) 2_666 . ?
C86 C46 C73 90.6(6) 2_666 2_666 ?
C86 C46 C76 91.8(6) 2_666 2_666 ?
C86 C46 C77 49.9(4) 2_666 2_666 ?
C86 C46 C32 63.1(6) 2_666 . ?
C86 C46 C45 57.1(6) 2_666 . ?
C86 C46 C47 140.5(10) 2_666 . ?
C32 C46 C73 33.4(4) . 2_666 ?
C32 C46 C76 141.4(8) . 2_666 ?
C32 C46 C77 111.4(6) . 2_666 ?
C32 C46 C47 112.2(9) . . ?
C45 C46 C73 139.2(8) . 2_666 ?
C45 C46 C76 41.4(6) . 2_666 ?
C45 C46 C77 10.3(5) . 2_666 ?
C45 C46 C32 119.9(8) . . ?
C45 C46 C47 109.2(8) . . ?
C47 C46 C73 78.9(7) . 2_666 ?
C47 C46 C76 67.9(6) . 2_666 ?
C47 C46 C77 109.8(7) . 2_666 ?
C97 C42 C98 124(2) 2_666 2_666 ?
C97 C42 C101 58.6(13) 2_666 2_666 ?
C97 C42 C99 149.6(13) 2_666 2_666 ?
C97 C42 C9 113.0(16) 2_666 . ?
C97 C42 C43 117.8(18) 2_666 . ?
C97 C42 C41 9.4(10) 2_666 . ?
C98 C42 C101 148.7(12) 2_666 2_666 ?
C98 C42 C99 50.9(11) 2_666 2_666 ?
C98 C42 C9 11.4(10) 2_666 . ?
C98 C42 C43 106.3(16) 2_666 . ?
C98 C42 C41 115.0(16) 2_666 . ?
C101 C42 C99 109.0(7) 2_666 2_666 ?
C9 C42 C101 148.4(9) . 2_666 ?
C9 C42 C99 61.4(9) . 2_666 ?
C43 C42 C101 59.4(7) . 2_666 ?
C43 C42 C99 55.5(7) . 2_666 ?
C43 C42 C9 116.6(13) . . ?
C43 C42 C41 126.2(14) . . ?
C41 C42 C101 67.5(10) . 2_666 ?
C41 C42 C99 147.8(10) . 2_666 ?
C41 C42 C9 103.8(12) . . ?
C79 C51 C76 120.5(8) 2_666 2_666 ?
C100 C51 C79 67.9(16) 2_666 2_666 ?
C100 C51 C76 142.1(15) 2_666 2_666 ?
C100 C51 C99 101.0(16) 2_666 2_666 ?
C100 C51 C44 151.5(17) 2_666 . ?
C100 C51 C10 38.0(13) 2_666 . ?
C100 C51 C50 82(2) 2_666 . ?
C99 C51 C79 150.3(11) 2_666 2_666 ?
C99 C51 C76 51.9(7) 2_666 2_666 ?
C99 C51 C44 54.9(9) 2_666 . ?
C99 C51 C10 63.9(9) 2_666 . ?
C99 C51 C50 150.6(14) 2_666 . ?
C44 C51 C79 124.1(10) . 2_666 ?
C44 C51 C76 10.7(9) . 2_666 ?
C44 C51 C10 118.3(10) . . ?
C10 C51 C79 104.5(12) . 2_666 ?
C10 C51 C76 112.8(8) . 2_666 ?
C50 C51 C79 13.9(14) . 2_666 ?
C50 C51 C76 109.2(14) . 2_666 ?
C50 C51 C44 111.4(15) . . ?
C50 C51 C10 118.0(17) . . ?
C91 C8 C92 18.5(16) 2_666 2_666 ?
C91 C8 C95 66.9(18) 2_666 2_666 ?
C91 C8 C98 160(2) 2_666 2_666 ?
C91 C8 C90 114(3) 2_666 2_666 ?
C91 C8 C9 144(3) 2_666 . ?
C91 C8 C20 31.4(17) 2_666 . ?
C91 C8 C7 91(2) 2_666 . ?
C95 C8 C92 77.6(9) 2_666 2_666 ?
C95 C8 C98 120.9(12) 2_666 2_666 ?
C95 C8 C20 92.0(11) 2_666 . ?
C98 C8 C92 142.0(10) 2_666 2_666 ?
C90 C8 C92 99.1(15) 2_666 2_666 ?
C90 C8 C95 163.2(13) 2_666 2_666 ?
C90 C8 C98 53.0(10) 2_666 2_666 ?
C90 C8 C9 31.0(8) 2_666 . ?
C90 C8 C20 84.3(15) 2_666 . ?
C90 C8 C7 148.7(17) 2_666 . ?
C9 C8 C92 127.4(13) . 2_666 ?
C9 C8 C95 142.9(15) . 2_666 ?
C9 C8 C98 22.5(6) . 2_666 ?
C9 C8 C20 113.1(14) . . ?
C20 C8 C92 14.8(6) . 2_666 ?
C20 C8 C98 130.0(11) . 2_666 ?
C7 C8 C92 100.9(11) . 2_666 ?
C7 C8 C95 24.4(7) . 2_666 ?
C7 C8 C98 97.5(13) . 2_666 ?
C7 C8 C9 119.9(15) . . ?
C7 C8 C20 114.6(13) . . ?
C104 C5 C94 170(4) 2_666 2_666 ?
C104 C5 C103 77(3) 2_666 2_666 ?
C104 C5 C105 126(4) 2_666 2_666 ?
C104 C5 C106 33(3) 2_666 2_666 ?
C104 C5 C4 85(3) 2_666 . ?
C104 C5 C6 166(4) 2_666 . ?
C104 C5 C117 45(3) 2_666 . ?
C103 C5 C94 111.1(12) 2_666 2_666 ?
C103 C5 C106 97.5(12) 2_666 2_666 ?
C103 C5 C4 147.3(15) 2_666 . ?
C105 C5 C94 45.2(9) 2_666 2_666 ?
C105 C5 C103 155.4(17) 2_666 2_666 ?
C105 C5 C106 100.2(13) 2_666 2_666 ?
C105 C5 C4 44.7(9) 2_666 . ?
C105 C5 C6 66.7(12) 2_666 . ?
C105 C5 C117 163.8(19) 2_666 . ?
C106 C5 C94 138.2(11) 2_666 2_666 ?
C4 C5 C94 85.8(10) . 2_666 ?
C4 C5 C106 55.6(8) . 2_666 ?
C6 C5 C94 21.5(6) . 2_666 ?
C6 C5 C103 89.8(13) . 2_666 ?
C6 C5 C106 151.5(12) . 2_666 ?
C6 C5 C4 106.1(13) . . ?
C117 C5 C94 141.6(14) . 2_666 ?
C117 C5 C103 32.5(7) . 2_666 ?
C117 C5 C106 66.0(11) . 2_666 ?
C117 C5 C4 120.5(15) . . ?
C117 C5 C6 121.4(16) . . ?
C97 C41 C95 126.1(17) 2_666 2_666 ?
C97 C41 C98 34.2(12) 2_666 2_666 ?
C97 C41 C103 134.7(17) 2_666 2_666 ?
C97 C41 C101 53.0(15) 2_666 2_666 ?
C97 C41 C96 159(2) 2_666 2_666 ?
C97 C41 C40 102(2) 2_666 . ?
C97 C41 C7 122.6(17) 2_666 . ?
C97 C41 C42 11.1(12) 2_666 . ?
C98 C41 C95 92.2(7) 2_666 2_666 ?
C103 C41 C95 84.7(9) 2_666 2_666 ?
C103 C41 C98 148.6(7) 2_666 2_666 ?
C103 C41 C101 82.9(6) 2_666 2_666 ?
C101 C41 C95 147.5(7) 2_666 2_666 ?
C101 C41 C98 83.3(9) 2_666 2_666 ?
C96 C41 C95 34.2(11) 2_666 2_666 ?
C96 C41 C98 126.0(15) 2_666 2_666 ?
C96 C41 C103 53.9(13) 2_666 2_666 ?
C96 C41 C101 134.9(14) 2_666 2_666 ?
C96 C41 C40 90.2(16) 2_666 . ?
C96 C41 C7 38.5(13) 2_666 . ?
C96 C41 C42 149.1(17) 2_666 . ?
C40 C41 C95 120.2(13) . 2_666 ?
C40 C41 C98 130.3(13) . 2_666 ?
C40 C41 C103 36.4(7) . 2_666 ?
C40 C41 C101 48.7(9) . 2_666 ?
C7 C41 C95 5.3(8) . 2_666 ?
C7 C41 C98 88.5(8) . 2_666 ?
C7 C41 C103 89.8(11) . 2_666 ?
C7 C41 C101 150.4(9) . 2_666 ?
C7 C41 C40 125.5(14) . . ?
C7 C41 C42 111.8(11) . . ?
C42 C41 C95 115.5(10) . 2_666 ?
C42 C41 C98 23.4(7) . 2_666 ?
C42 C41 C103 143.2(11) . 2_666 ?
C42 C41 C101 63.5(10) . 2_666 ?
C42 C41 C40 112.2(15) . . ?
C79 C12 C88 136.4(9) 2_666 2_666 ?
C79 C12 C100 52.8(8) 2_666 2_666 ?
C79 C12 C87 156.8(9) 2_666 2_666 ?
C79 C12 C13 116.5(10) 2_666 . ?
C79 C12 C11 107.8(11) 2_666 . ?
C79 C12 C50 4.9(13) 2_666 . ?
C80 C12 C79 83.4(13) 2_666 2_666 ?
C80 C12 C88 128.6(13) 2_666 2_666 ?
C80 C12 C100 133.1(13) 2_666 2_666 ?
C80 C12 C87 81.3(11) 2_666 2_666 ?
C80 C12 C13 35.3(9) 2_666 . ?
C80 C12 C11 154.8(13) 2_666 . ?
C80 C12 C50 86.6(14) 2_666 . ?
C100 C12 C88 85.6(7) 2_666 2_666 ?
C87 C12 C88 49.4(6) 2_666 2_666 ?
C87 C12 C100 132.8(8) 2_666 2_666 ?
C87 C12 C13 46.1(6) 2_666 . ?
C87 C12 C11 80.4(10) 2_666 . ?
C87 C12 C50 155.7(10) 2_666 . ?
C13 C12 C88 94.0(8) . 2_666 ?
C13 C12 C100 152.4(6) . 2_666 ?
C13 C12 C11 123.8(11) . . ?
C13 C12 C50 118.8(12) . . ?
C11 C12 C88 31.1(6) . 2_666 ?
C11 C12 C100 55.3(8) . 2_666 ?
C11 C12 C50 103.4(14) . . ?
C50 C12 C88 131.6(11) . 2_666 ?
C50 C12 C100 48.7(10) . 2_666 ?
C75 C47 C76 14(2) 2_666 2_666 ?
C75 C47 C74 78.0(19) 2_666 2_666 ?
C75 C47 C101 118(2) 2_666 2_666 ?
C75 C47 C39 163(4) 2_666 . ?
C75 C47 C43 49.8(17) 2_666 . ?
C75 C47 C46 55.2(17) 2_666 . ?
C74 C47 C76 85.6(7) 2_666 2_666 ?
C74 C47 C43 124.4(9) 2_666 . ?
C74 C47 C46 26.2(4) 2_666 . ?
C101 C47 C76 104.4(10) 2_666 2_666 ?
C101 C47 C74 142.1(16) 2_666 2_666 ?
C101 C47 C39 52.7(9) 2_666 . ?
C101 C47 C43 69.5(9) 2_666 . ?
C101 C47 C46 159.4(16) 2_666 . ?
C39 C47 C76 149.6(14) . 2_666 ?
C39 C47 C74 101.9(11) . 2_666 ?
C39 C47 C43 122.0(13) . . ?
C39 C47 C46 127.6(12) . . ?
C43 C47 C76 39.4(5) . 2_666 ?
C46 C47 C76 65.8(6) . 2_666 ?
C46 C47 C43 104.8(9) . . ?
C81 C52 C78 107.7(9) 2_666 2_666 ?
C81 C52 C83 140.6(10) 2_666 2_666 ?
C81 C52 C59 40.4(6) 2_666 2_666 ?
C81 C52 C49 103.6(9) 2_666 . ?
C81 C52 C14 17.5(6) 2_666 . ?
C81 C52 C53 139.9(10) 2_666 . ?
C78 C52 C59 136.6(7) 2_666 2_666 ?
C83 C52 C78 90.1(5) 2_666 2_666 ?
C83 C52 C59 103.5(6) 2_666 2_666 ?
C82 C52 C81 137.1(19) 2_666 2_666 ?
C82 C52 C78 31.8(11) 2_666 2_666 ?
C82 C52 C83 59.9(12) 2_666 2_666 ?
C82 C52 C59 146.7(19) 2_666 2_666 ?
C82 C52 C49 38.0(13) 2_666 . ?
C82 C52 C14 148(2) 2_666 . ?
C82 C52 C53 73.4(13) 2_666 . ?
C49 C52 C78 7.9(6) . 2_666 ?
C49 C52 C83 97.3(7) . 2_666 ?
C49 C52 C59 136.6(9) . 2_666 ?
C14 C52 C78 122.7(8) . 2_666 ?
C14 C52 C83 125.9(8) . 2_666 ?
C14 C52 C59 23.1(5) . 2_666 ?
C14 C52 C49 119.7(9) . . ?
C14 C52 C53 122.5(8) . . ?
C53 C52 C78 105.0(6) . 2_666 ?
C53 C52 C83 19.2(4) . 2_666 ?
C53 C52 C59 99.5(7) . 2_666 ?
C53 C52 C49 111.3(8) . . ?
C60 C14 C82 145.8(7) 2_666 2_666 ?
C81 C14 C60 151.5(16) 2_666 2_666 ?
C81 C14 C82 29.8(11) 2_666 2_666 ?
C81 C14 C59 150.3(18) 2_666 2_666 ?
C81 C14 C80 52.7(12) 2_666 2_666 ?
C81 C14 C15 149.5(17) 2_666 . ?
C81 C14 C13 80.6(14) 2_666 . ?
C81 C14 C52 33.1(11) 2_666 . ?
C59 C14 C60 43.8(9) 2_666 2_666 ?
C59 C14 C82 120.5(10) 2_666 2_666 ?
C59 C14 C80 145.6(11) 2_666 2_666 ?
C59 C14 C15 6.6(11) 2_666 . ?
C59 C14 C13 120.9(12) 2_666 . ?
C59 C14 C52 118.4(11) 2_666 . ?
C80 C14 C60 103.8(7) 2_666 2_666 ?
C80 C14 C82 78.4(6) 2_666 2_666 ?
C15 C14 C60 39.7(7) . 2_666 ?
C15 C14 C82 120.5(7) . 2_666 ?
C15 C14 C80 139.5(9) . 2_666 ?
C15 C14 C13 116.0(9) . . ?
C13 C14 C60 77.3(8) . 2_666 ?
C13 C14 C82 105.2(7) . 2_666 ?
C13 C14 C80 27.9(5) . 2_666 ?
C52 C14 C60 150.9(9) . 2_666 ?
C52 C14 C82 9.0(6) . 2_666 ?
C52 C14 C80 84.5(8) . 2_666 ?
C52 C14 C15 119.6(9) . . ?
C52 C14 C13 112.0(9) . . ?
C92 C19 C87 143.2(10) 2_666 2_666 ?
C88 C19 C92 176(3) 2_666 2_666 ?
C88 C19 C89 68.4(18) 2_666 2_666 ?
C88 C19 C87 32.9(16) 2_666 2_666 ?
C88 C19 C110 127(3) 2_666 2_666 ?
C88 C19 C20 162(3) 2_666 . ?
C88 C19 C11 40.4(16) 2_666 . ?
C88 C19 C18 86(2) 2_666 . ?
C89 C19 C92 115.6(13) 2_666 2_666 ?
C89 C19 C87 90.7(11) 2_666 2_666 ?
C110 C19 C92 49.5(10) 2_666 2_666 ?
C110 C19 C89 165.0(19) 2_666 2_666 ?
C110 C19 C87 102.1(14) 2_666 2_666 ?
C110 C19 C20 71.2(13) 2_666 . ?
C110 C19 C11 164(2) 2_666 . ?
C110 C19 C18 46.1(10) 2_666 . ?
C20 C19 C92 21.7(6) . 2_666 ?
C20 C19 C89 93.9(14) . 2_666 ?
C20 C19 C87 154.6(9) . 2_666 ?
C20 C19 C18 109.7(13) . . ?
C11 C19 C92 143.1(14) . 2_666 ?
C11 C19 C89 29.1(5) . 2_666 ?
C11 C19 C87 62.2(11) . 2_666 ?
C11 C19 C20 122.1(15) . . ?
C11 C19 C18 118.2(15) . . ?
C18 C19 C92 89.6(10) . 2_666 ?
C18 C19 C89 144.2(13) . 2_666 ?
C18 C19 C87 56.7(8) . 2_666 ?
C78 C48 C82 52.0(4) 2_666 2_666 ?
C78 C48 C84 131.8(7) 2_666 2_666 ?
C78 C48 C86 140.1(8) 2_666 2_666 ?
C78 C48 C49 15.9(6) 2_666 . ?
C78 C48 C45 99.5(7) 2_666 . ?
C78 C48 C116 117.9(7) 2_666 . ?
C84 C48 C82 86.1(4) 2_666 2_666 ?
C77 C48 C78 76.3(7) 2_666 2_666 ?
C77 C48 C82 123.3(8) 2_666 2_666 ?
C77 C48 C84 121.1(7) 2_666 2_666 ?
C77 C48 C86 75.2(6) 2_666 2_666 ?
C77 C48 C49 91.9(8) 2_666 . ?
C77 C48 C45 23.2(5) 2_666 . ?
C77 C48 C116 141.8(9) 2_666 . ?
C86 C48 C82 130.1(6) 2_666 2_666 ?
C86 C48 C84 50.2(4) 2_666 2_666 ?
C86 C48 C49 146.7(9) 2_666 . ?
C86 C48 C45 55.1(5) 2_666 . ?
C86 C48 C116 72.8(5) 2_666 . ?
C49 C48 C82 36.7(6) . 2_666 ?
C49 C48 C84 120.5(7) . 2_666 ?
C45 C48 C82 143.8(7) . 2_666 ?
C45 C48 C84 104.6(6) . 2_666 ?
C45 C48 C49 115.1(8) . . ?
C45 C48 C116 127.3(7) . . ?
C116 C48 C82 67.1(5) . 2_666 ?
C116 C48 C84 22.7(3) . 2_666 ?
C116 C48 C49 103.6(7) . . ?
C83 C116 C82 49.3(5) 2_666 2_666 ?
C83 C116 C85 101.3(7) 2_666 2_666 ?
C83 C116 C86 149.3(9) 2_666 2_666 ?
C83 C116 C48 113.6(8) 2_666 . ?
C83 C116 C31 129.5(8) 2_666 . ?
C83 C116 C53 13.5(6) 2_666 . ?
C82 C116 C85 136.4(5) 2_666 2_666 ?
C84 C116 C83 130.9(12) 2_666 2_666 ?
C84 C116 C82 144.0(12) 2_666 2_666 ?
C84 C116 C85 31.3(7) 2_666 2_666 ?
C84 C116 C86 51.8(8) 2_666 2_666 ?
C84 C116 C48 101.2(10) 2_666 . ?
C84 C116 C31 9.5(8) 2_666 . ?
C84 C116 C53 141.2(11) 2_666 . ?
C86 C116 C82 108.1(5) 2_666 2_666 ?
C86 C116 C85 82.0(5) 2_666 2_666 ?
C48 C116 C82 64.3(5) . 2_666 ?
C48 C116 C85 129.6(6) . 2_666 ?
C48 C116 C86 49.6(4) . 2_666 ?
C31 C116 C82 152.7(7) . 2_666 ?
C31 C116 C85 28.2(4) . 2_666 ?
C31 C116 C86 58.7(5) . 2_666 ?
C31 C116 C48 108.3(7) . . ?
C53 C116 C82 49.3(5) . 2_666 ?
C53 C116 C85 110.2(5) . 2_666 ?
C53 C116 C86 156.7(7) . 2_666 ?
C53 C116 C48 111.7(7) . . ?
C53 C116 C31 137.6(7) . . ?
C85 C31 C72 47.0(5) 2_666 2_666 ?
C85 C31 C86 144.3(9) 2_666 2_666 ?
C85 C31 C32 109.1(8) 2_666 . ?
C85 C31 C116 109.7(8) 2_666 . ?
C85 C31 C30 13.7(6) 2_666 . ?
C84 C31 C85 111.1(11) 2_666 2_666 ?
C84 C31 C72 139.1(11) 2_666 2_666 ?
C84 C31 C86 62.4(8) 2_666 2_666 ?
C84 C31 C32 118.5(10) 2_666 . ?
C84 C31 C116 8.7(7) 2_666 . ?
C84 C31 C30 120.6(10) 2_666 . ?
C86 C31 C72 112.6(5) 2_666 2_666 ?
C32 C31 C72 62.3(5) . 2_666 ?
C32 C31 C86 57.6(5) . 2_666 ?
C32 C31 C30 108.8(7) . . ?
C116 C31 C72 144.2(7) . 2_666 ?
C116 C31 C86 68.9(5) . 2_666 ?
C116 C31 C32 125.9(7) . . ?
C116 C31 C30 117.5(7) . . ?
C30 C31 C72 47.4(5) . 2_666 ?
C30 C31 C86 155.6(7) . 2_666 ?
C56 C30 C72 133.2(9) 2_666 2_666 ?
C56 C30 C84 88.8(6) 2_666 2_666 ?
C56 C30 O115 14.9(4) 2_666 2_666 ?
C56 C30 O115 107.3(7) 2_666 . ?
C56 C30 C34 119.6(9) 2_666 . ?
C56 C30 C31 107.8(7) 2_666 . ?
C56 C30 C29 7.6(5) 2_666 . ?
C85 C30 C56 91.5(13) 2_666 2_666 ?
C85 C30 C72 78.4(13) 2_666 2_666 ?
C85 C30 C84 18.2(12) 2_666 2_666 ?
C85 C30 O115 79.1(12) 2_666 2_666 ?
C85 C30 O115 134.7(16) 2_666 . ?
C85 C30 C34 96.6(15) 2_666 . ?
C85 C30 C31 24.6(11) 2_666 . ?
C85 C30 C29 98.3(14) 2_666 . ?
C72 C30 C84 93.3(6) 2_666 2_666 ?
C72 C30 O115 136.3(5) 2_666 2_666 ?
C72 C30 O115 112.2(7) 2_666 . ?
C72 C30 C34 22.9(4) 2_666 . ?
C72 C30 C31 80.8(6) 2_666 . ?
C72 C30 C29 131.1(8) 2_666 . ?
C84 C30 O115 74.4(3) 2_666 2_666 ?
O115 C30 C84 119.0(6) . 2_666 ?
O115 C30 O115 110.4(4) . 2_666 ?
O115 C30 C31 110.8(7) . . ?
O115 C30 C29 104.4(7) . . ?
C34 C30 C84 113.4(7) . 2_666 ?
C34 C30 O115 128.9(6) . 2_666 ?
C34 C30 O115 108.1(7) . . ?
C34 C30 C31 103.1(7) . . ?
C34 C30 C29 115.0(8) . . ?
C31 C30 C84 19.0(3) . 2_666 ?
C31 C30 O115 93.3(5) . 2_666 ?
C31 C30 C29 115.3(7) . . ?
C29 C30 C84 96.3(6) . 2_666 ?
C29 C30 O115 22.5(4) . 2_666 ?
C57 C29 C57 89.4(5) . 2_666 ?
C57 C29 C85 109.3(6) . 2_666 ?
C57 C29 C85 101.4(5) 2_666 2_666 ?
C57 C29 C30 99.6(7) . . ?
C57 C29 C28 87.8(6) 2_666 2_666 ?
C57 C29 C28 11.0(4) . 2_666 ?
C57 C29 C28 92.2(6) . . ?
C56 C29 C57 100(5) 2_666 . ?
C56 C29 C57 73(3) 2_666 2_666 ?
C56 C29 C55 131(5) 2_666 2_666 ?
C56 C29 C85 29(3) 2_666 2_666 ?
C56 C29 C30 45(3) 2_666 . ?
C56 C29 C28 62(3) 2_666 . ?
C56 C29 C28 110(5) 2_666 2_666 ?
C56 C29 C121 137(5) 2_666 . ?
C55 C29 C57 125.3(12) 2_666 . ?
C55 C29 C57 119.1(9) 2_666 2_666 ?
C55 C29 C85 109.0(10) 2_666 2_666 ?
C55 C29 C30 104.0(10) 2_666 . ?
C55 C29 C28 125.2(10) 2_666 . ?
C55 C29 C28 117.1(11) 2_666 2_666 ?
C55 C29 C121 10.7(11) 2_666 . ?
C30 C29 C57 118.8(6) . 2_666 ?
C30 C29 C85 19.4(4) . 2_666 ?
C30 C29 C28 109.8(7) . 2_666 ?
C30 C29 C28 107.4(6) . . ?
C28 C29 C57 11.5(4) . 2_666 ?
C28 C29 C85 89.9(5) . 2_666 ?
C28 C29 C85 120.3(6) 2_666 2_666 ?
C28 C29 C28 92.7(6) . 2_666 ?
C121 C29 C57 110.1(8) . 2_666 ?
C121 C29 C57 122.4(9) . . ?
C121 C29 C85 118.2(9) . 2_666 ?
C121 C29 C30 114.5(9) . . ?
C121 C29 C28 112.9(9) . 2_666 ?
C121 C29 C28 117.4(9) . . ?
C57 C28 C56 58(3) 2_666 . ?
C57 C28 C56 95(2) 2_666 2_666 ?
C57 C28 C58 43(2) 2_666 2_666 ?
C57 C28 C83 150(3) 2_666 2_666 ?
C57 C28 O54 64(2) 2_666 2_666 ?
C57 C28 C29 87(2) 2_666 . ?
C57 C28 C29 65(3) 2_666 2_666 ?
C57 C28 C53 130(3) 2_666 . ?
C57 C28 C27 42(3) 2_666 . ?
C56 C28 C56 87.7(5) 2_666 . ?
C56 C28 C58 117.5(6) 2_666 2_666 ?
C56 C28 O54 31.6(3) 2_666 2_666 ?
C56 C28 O54 71.2(3) . 2_666 ?
C56 C28 C29 8.8(5) 2_666 . ?
C56 C28 C29 90.5(6) 2_666 2_666 ?
C56 C28 C27 100.9(6) 2_666 . ?
C58 C28 C56 96.6(5) 2_666 . ?
C58 C28 O54 92.0(4) 2_666 2_666 ?
C83 C28 C56 125.2(7) 2_666 . ?
C83 C28 C56 114.0(6) 2_666 2_666 ?
C83 C28 C58 113.2(6) 2_666 2_666 ?
C83 C28 O54 145.5(5) 2_666 2_666 ?
C83 C28 C29 117.2(6) 2_666 2_666 ?
C83 C28 C29 122.7(6) 2_666 . ?
C83 C28 C27 122.3(6) 2_666 . ?
C29 C28 C56 83.5(5) . . ?
C29 C28 C56 8.0(5) 2_666 . ?
C29 C28 C58 110.3(6) . 2_666 ?
C29 C28 C58 102.0(6) 2_666 2_666 ?
C29 C28 O54 77.2(4) 2_666 2_666 ?
C29 C28 O54 22.9(3) . 2_666 ?
C29 C28 C29 87.3(6) . 2_666 ?
C29 C28 C27 106.3(5) 2_666 . ?
C29 C28 C27 93.9(6) . . ?
C53 C28 C56 109.7(7) . . ?
C53 C28 C56 134.5(6) . 2_666 ?
C53 C28 C58 102.3(6) . 2_666 ?
C53 C28 C83 22.7(4) . 2_666 ?
C53 C28 O54 165.3(5) . 2_666 ?
C53 C28 C29 102.4(7) . 2_666 ?
C53 C28 C29 143.2(7) . . ?
C53 C28 C27 116.3(7) . . ?
C27 C28 C56 99.5(5) . . ?
C27 C28 C58 16.9(3) . 2_666 ?
C27 C28 O54 77.4(4) . 2_666 ?
C57 C53 C84 93.5(5) 2_666 2_666 ?
C83 C53 C57 88.2(13) 2_666 2_666 ?
C83 C53 C82 79.7(12) 2_666 2_666 ?
C83 C53 O54 133.1(16) 2_666 . ?
C83 C53 C84 17.8(11) 2_666 2_666 ?
C83 C53 C52 96.4(14) 2_666 . ?
C83 C53 C116 24.6(11) 2_666 . ?
C83 C53 C28 79.8(12) 2_666 . ?
C82 C53 C57 130.2(7) 2_666 2_666 ?
C82 C53 O54 116.7(6) 2_666 . ?
C82 C53 C84 89.3(6) 2_666 2_666 ?
C82 C53 C52 22.6(4) 2_666 . ?
C82 C53 C116 81.3(6) 2_666 . ?
O54 C53 C57 106.7(6) . 2_666 ?
O54 C53 C84 115.3(6) . 2_666 ?
O54 C53 C52 114.5(7) . . ?
C52 C53 C57 116.1(7) . 2_666 ?
C52 C53 C84 109.2(7) . 2_666 ?
C116 C53 C57 106.0(7) . 2_666 ?
C116 C53 O54 110.4(7) . . ?
C116 C53 C84 12.6(4) . 2_666 ?
C116 C53 C52 102.7(7) . . ?
C28 C53 C57 9.0(5) . 2_666 ?
C28 C53 C82 130.4(8) . 2_666 ?
C28 C53 O54 110.3(7) . . ?
C28 C53 C84 84.5(5) . 2_666 ?
C28 C53 C52 119.8(8) . . ?
C28 C53 C116 97.0(7) . . ?
C66 C23 C62 146.1(10) 2_666 2_666 ?
C63 C23 C66 149(2) 2_666 2_666 ?
C63 C23 C62 26.8(16) 2_666 2_666 ?
C63 C23 C64 107(3) 2_666 2_666 ?
C63 C23 C65 159(3) 2_666 2_666 ?
C63 C23 C109 97(2) 2_666 2_666 ?
C63 C23 C2 160(3) 2_666 . ?
C63 C23 C22 41.3(18) 2_666 . ?
C63 C23 C24 92(2) 2_666 . ?
C64 C23 C66 101.7(14) 2_666 2_666 ?
C64 C23 C62 107.9(13) 2_666 2_666 ?
C64 C23 C65 53.6(11) 2_666 2_666 ?
C64 C23 C109 154.7(17) 2_666 2_666 ?
C64 C23 C2 91.9(14) 2_666 . ?
C64 C23 C22 137.2(16) 2_666 . ?
C64 C23 C24 24.2(8) 2_666 . ?
C65 C23 C66 48.2(7) 2_666 2_666 ?
C65 C23 C62 154.6(8) 2_666 2_666 ?
C109 C23 C66 53.3(8) 2_666 2_666 ?
C109 C23 C62 97.0(9) 2_666 2_666 ?
C109 C23 C65 101.5(11) 2_666 2_666 ?
C109 C23 C2 63.5(9) 2_666 . ?
C109 C23 C22 67.4(9) 2_666 . ?
C109 C23 C24 165.4(12) 2_666 . ?
C2 C23 C66 11.1(8) . 2_666 ?
C2 C23 C62 150.6(12) . 2_666 ?
C2 C23 C65 38.4(8) . 2_666 ?
C2 C23 C22 124.9(13) . . ?
C2 C23 C24 107.7(11) . . ?
C22 C23 C66 117.5(11) . 2_666 ?
C22 C23 C62 29.8(7) . 2_666 ?
C22 C23 C65 157.8(11) . 2_666 ?
C22 C23 C24 114.0(12) . . ?
C24 C23 C66 118.7(11) . 2_666 ?
C24 C23 C62 86.0(9) . 2_666 ?
C24 C23 C65 71.9(8) . 2_666 ?
C63 C22 C92 163.0(14) 2_666 2_666 ?
C63 C22 C93 117.3(13) 2_666 2_666 ?
C63 C22 C110 152.2(15) 2_666 2_666 ?
C63 C22 C109 72.1(10) 2_666 2_666 ?
C63 C22 C21 140.7(16) 2_666 . ?
C63 C22 C23 25.0(8) 2_666 . ?
C63 C22 C18 112.9(14) 2_666 . ?
C62 C22 C92 110.0(11) 2_666 2_666 ?
C62 C22 C63 86.7(16) 2_666 2_666 ?
C62 C22 C93 155.9(13) 2_666 2_666 ?
C62 C22 C110 65.6(9) 2_666 2_666 ?
C62 C22 C109 158.7(14) 2_666 2_666 ?
C62 C22 C21 132.1(15) 2_666 . ?
C62 C22 C23 105.5(14) 2_666 . ?
C62 C22 C18 30.0(7) 2_666 . ?
C93 C22 C92 45.9(6) 2_666 2_666 ?
C110 C22 C92 44.5(6) 2_666 2_666 ?
C110 C22 C93 90.4(8) 2_666 2_666 ?
C109 C22 C92 91.1(8) 2_666 2_666 ?
C109 C22 C93 45.3(6) 2_666 2_666 ?
C109 C22 C110 135.6(10) 2_666 2_666 ?
C21 C22 C92 22.3(7) . 2_666 ?
C21 C22 C93 23.9(7) . 2_666 ?
C21 C22 C110 66.7(10) . 2_666 ?
C21 C22 C109 68.9(10) . 2_666 ?
C21 C22 C18 103.7(12) . . ?
C23 C22 C92 139.5(10) . 2_666 ?
C23 C22 C93 97.2(9) . 2_666 ?
C23 C22 C110 160.6(9) . 2_666 ?
C23 C22 C109 53.8(7) . 2_666 ?
C23 C22 C21 118.4(12) . . ?
C23 C22 C18 124.8(11) . . ?
C18 C22 C92 82.7(8) . 2_666 ?
C18 C22 C93 127.3(10) . 2_666 ?
C18 C22 C110 40.2(6) . 2_666 ?
C18 C22 C109 163.6(9) . 2_666 ?
C61 C18 C88 108.5(12) 2_666 2_666 ?
C61 C18 C87 56.8(9) 2_666 2_666 ?
C61 C18 C19 132.3(14) 2_666 . ?
C61 C18 C22 110.7(12) 2_666 . ?
C61 C18 C17 10.8(12) 2_666 . ?
C88 C18 C87 51.8(7) 2_666 2_666 ?
C62 C18 C61 82.5(14) 2_666 2_666 ?
C62 C18 C88 168.9(16) 2_666 2_666 ?
C62 C18 C87 139.2(15) 2_666 2_666 ?
C62 C18 C110 102.9(16) 2_666 2_666 ?
C62 C18 C19 143.3(17) 2_666 . ?
C62 C18 C22 38.0(10) 2_666 . ?
C62 C18 C17 93.3(15) 2_666 . ?
C110 C18 C61 173.7(16) 2_666 2_666 ?
C110 C18 C88 66.1(9) 2_666 2_666 ?
C110 C18 C87 117.9(12) 2_666 2_666 ?
C110 C18 C19 41.7(8) 2_666 . ?
C110 C18 C22 73.0(10) 2_666 . ?
C110 C18 C17 163.4(15) 2_666 . ?
C19 C18 C88 26.3(6) . 2_666 ?
C19 C18 C87 76.9(9) . 2_666 ?
C19 C18 C22 107.5(11) . . ?
C22 C18 C88 133.4(10) . 2_666 ?
C22 C18 C87 156.0(7) . 2_666 ?
C17 C18 C88 97.7(11) . 2_666 ?
C17 C18 C87 46.0(8) . 2_666 ?
C17 C18 C19 121.7(13) . . ?
C17 C18 C22 120.2(11) . . ?
C60 C17 C62 108.6(11) 2_666 2_666 ?
C60 C17 C13 95.3(13) 2_666 . ?
C60 C17 C18 132.6(13) 2_666 . ?
C60 C17 C16 19.3(6) 2_666 . ?
C61 C17 C60 82(6) 2_666 2_666 ?
C61 C17 C62 30(6) 2_666 2_666 ?
C61 C17 C87 135(7) 2_666 2_666 ?
C61 C17 C13 167(7) 2_666 . ?
C61 C17 C18 59(6) 2_666 . ?
C61 C17 C16 64(6) 2_666 . ?
C87 C17 C60 138.6(16) 2_666 2_666 ?
C87 C17 C62 104.9(14) 2_666 2_666 ?
C87 C17 C13 44.0(6) 2_666 . ?
C87 C17 C18 76.7(13) 2_666 . ?
C87 C17 C16 150.9(14) 2_666 . ?
C13 C17 C62 143.6(15) . 2_666 ?
C13 C17 C16 111.7(13) . . ?
C18 C17 C62 28.2(6) . 2_666 ?
C18 C17 C13 116.8(14) . . ?
C18 C17 C16 113.7(12) . . ?
C16 C17 C62 89.4(9) . 2_666 ?
C60 C16 C61 74(3) 2_666 2_666 ?
C60 C16 C59 34(2) 2_666 2_666 ?
C60 C16 C64 173(3) 2_666 2_666 ?
C60 C16 C114 133(3) 2_666 2_666 ?
C60 C16 C15 48(2) 2_666 . ?
C60 C16 C17 64(3) 2_666 . ?
C60 C16 C24 167(3) 2_666 . ?
C61 C16 C59 98.9(11) 2_666 2_666 ?
C61 C16 C64 110.2(10) 2_666 2_666 ?
C61 C16 C15 115.7(13) 2_666 . ?
C61 C16 C17 10.6(11) 2_666 . ?
C59 C16 C64 139.5(9) 2_666 2_666 ?
C114 C16 C61 152.6(14) 2_666 2_666 ?
C114 C16 C59 103.6(12) 2_666 2_666 ?
C114 C16 C64 42.7(8) 2_666 2_666 ?
C114 C16 C15 86.9(12) 2_666 . ?
C114 C16 C17 161.0(15) 2_666 . ?
C114 C16 C24 35.8(9) 2_666 . ?
C15 C16 C59 17.0(5) . 2_666 ?
C15 C16 C64 125.3(10) . 2_666 ?
C15 C16 C17 105.2(12) . . ?
C17 C16 C59 88.3(10) . 2_666 ?
C17 C16 C64 119.7(10) . 2_666 ?
C24 C16 C61 116.9(13) . 2_666 ?
C24 C16 C59 133.3(13) . 2_666 ?
C24 C16 C64 7.1(9) . 2_666 ?
C24 C16 C15 118.6(14) . . ?
C24 C16 C17 126.2(13) . . ?
C60 C24 C65 156.6(9) 2_666 2_666 ?
C60 C24 C113 75.2(8) 2_666 2_666 ?
C63 C24 C60 105.8(9) 2_666 2_666 ?
C63 C24 C65 79.9(9) 2_666 2_666 ?
C63 C24 C113 159.9(9) 2_666 2_666 ?
C64 C24 C60 163(2) 2_666 2_666 ?
C64 C24 C63 57.2(19) 2_666 2_666 ?
C64 C24 C65 32.8(14) 2_666 2_666 ?
C64 C24 C114 148(3) 2_666 2_666 ?
C64 C24 C113 121(2) 2_666 2_666 ?
C64 C24 C23 41.0(17) 2_666 . ?
C64 C24 C16 160(3) 2_666 . ?
C64 C24 C25 77.4(17) 2_666 . ?
C65 C24 C113 91.8(7) 2_666 2_666 ?
C114 C24 C60 48.1(13) 2_666 2_666 ?
C114 C24 C63 153.5(18) 2_666 2_666 ?
C114 C24 C65 125.6(18) 2_666 2_666 ?
C114 C24 C113 35.3(12) 2_666 2_666 ?
C114 C24 C23 168.7(18) 2_666 . ?
C114 C24 C16 51.2(14) 2_666 . ?
C114 C24 C25 77.6(16) 2_666 . ?
C23 C24 C60 123.5(11) . 2_666 ?
C23 C24 C63 22.3(6) . 2_666 ?
C23 C24 C65 58.1(9) . 2_666 ?
C23 C24 C113 142.6(10) . 2_666 ?
C16 C24 C60 3.6(9) . 2_666 ?
C16 C24 C63 102.7(11) . 2_666 ?
C16 C24 C65 158.8(11) . 2_666 ?
C16 C24 C113 78.8(11) . 2_666 ?
C16 C24 C23 120.9(13) . . ?
C16 C24 C25 122.1(14) . . ?
C25 C24 C60 118.4(11) . 2_666 ?
C25 C24 C63 127.0(12) . 2_666 ?
C25 C24 C65 48.1(6) . 2_666 ?
C25 C24 C113 44.2(6) . 2_666 ?
C25 C24 C23 104.7(11) . . ?
C69 C119 C70 30(6) 2_666 2_666 ?
C69 C119 C68 90(5) 2_666 2_666 ?
C69 C119 C111 126(5) 2_666 2_666 ?
C69 C119 C120 41(5) 2_666 . ?
C69 C119 C1 160(6) 2_666 . ?
C69 C119 C118 75(5) 2_666 . ?
C68 C119 C70 109.0(11) 2_666 2_666 ?
C68 C119 C120 125.2(14) 2_666 . ?
C68 C119 C1 108.0(13) 2_666 . ?
C68 C119 C118 17.7(7) 2_666 . ?
C111 C119 C70 102.9(13) 2_666 2_666 ?
C111 C119 C68 142.8(15) 2_666 2_666 ?
C111 C119 C120 87.8(13) 2_666 . ?
C111 C119 C1 34.8(7) 2_666 . ?
C111 C119 C118 154.5(17) 2_666 . ?
C120 C119 C70 16.3(8) . 2_666 ?
C120 C119 C1 119.0(15) . . ?
C120 C119 C118 107.6(12) . . ?
C1 C119 C70 131.2(15) . 2_666 ?
C1 C119 C118 121.4(14) . . ?
C118 C119 C70 91.3(10) . 2_666 ?
C95 C6 C104 143.0(14) 2_666 2_666 ?
C95 C6 C105 163.2(15) 2_666 2_666 ?
C95 C6 C96 60.5(9) 2_666 2_666 ?
C95 C6 C7 25.1(8) 2_666 . ?
C95 C6 C5 146.6(16) 2_666 . ?
C95 C6 C122 96.9(13) 2_666 . ?
C94 C6 C95 96.1(17) 2_666 2_666 ?
C94 C6 C104 118.9(14) 2_666 2_666 ?
C94 C6 C105 70.6(13) 2_666 2_666 ?
C94 C6 C96 156.0(16) 2_666 2_666 ?
C94 C6 C7 120.6(16) 2_666 . ?
C94 C6 C5 115.4(16) 2_666 . ?
C94 C6 C122 20.2(10) 2_666 . ?
C105 C6 C104 48.3(7) 2_666 2_666 ?
C105 C6 C96 131.2(10) 2_666 2_666 ?
C105 C6 C5 44.8(8) 2_666 . ?
C105 C6 C122 67.0(9) 2_666 . ?
C96 C6 C104 83.2(8) 2_666 2_666 ?
C7 C6 C104 118.0(11) . 2_666 ?
C7 C6 C105 161.7(11) . 2_666 ?
C7 C6 C96 35.6(7) . 2_666 ?
C7 C6 C5 121.6(14) . . ?
C7 C6 C122 117.9(11) . . ?
C5 C6 C104 3.6(11) . 2_666 ?
C5 C6 C96 86.8(12) . 2_666 ?
C5 C6 C122 108.8(12) . . ?
C122 C6 C104 111.6(9) . 2_666 ?
C122 C6 C96 146.8(9) . 2_666 ?
C69 C118 C67 104.5(11) 2_666 2_666 ?
C69 C118 C4 130.2(13) 2_666 . ?
C69 C118 C119 12.9(10) 2_666 . ?
C68 C118 C69 88(3) 2_666 2_666 ?
C68 C118 C67 31(3) 2_666 2_666 ?
C68 C118 C106 124(3) 2_666 2_666 ?
C68 C118 C36 170(4) 2_666 . ?
C68 C118 C4 56(3) 2_666 . ?
C68 C118 C119 77(3) 2_666 . ?
C106 C118 C69 147.4(13) 2_666 2_666 ?
C106 C118 C67 102.2(9) 2_666 2_666 ?
C106 C118 C36 49.7(7) 2_666 . ?
C106 C118 C4 74.0(9) 2_666 . ?
C106 C118 C119 156.1(14) 2_666 . ?
C36 C118 C69 99.1(10) . 2_666 ?
C36 C118 C67 148.7(11) . 2_666 ?
C36 C118 C4 121.3(12) . . ?
C36 C118 C119 110.8(10) . . ?
C4 C118 C67 28.3(7) . 2_666 ?
C4 C118 C119 117.5(12) . . ?
C119 C118 C67 91.7(10) . 2_666 ?
C57 C27 C59 105.8(6) 2_666 2_666 ?
C57 C27 O115 85.9(5) 2_666 2_666 ?
C57 C27 C28 8.5(5) 2_666 . ?
C57 C27 C26 112.2(7) 2_666 . ?
C58 C27 C57 82.3(15) 2_666 2_666 ?
C58 C27 C59 44.2(15) 2_666 2_666 ?
C58 C27 O115 44.7(16) 2_666 2_666 ?
C58 C27 C113 131.5(18) 2_666 2_666 ?
C58 C27 C15 53.8(16) 2_666 . ?
C58 C27 C28 82.9(16) 2_666 . ?
C58 C27 C26 164.7(18) 2_666 . ?
C59 C27 O115 84.0(5) 2_666 2_666 ?
C113 C27 C57 146.1(8) 2_666 2_666 ?
C113 C27 C59 103.0(8) 2_666 2_666 ?
C113 C27 O115 114.8(7) 2_666 2_666 ?
C113 C27 C15 87.6(8) 2_666 . ?
C113 C27 C28 145.3(8) 2_666 . ?
C113 C27 C26 33.9(6) 2_666 . ?
C15 C27 C57 121.8(8) . 2_666 ?
C15 C27 C59 16.0(6) . 2_666 ?
C15 C27 O115 86.2(7) . 2_666 ?
C15 C27 C28 116.8(7) . . ?
C15 C27 C26 117.3(8) . . ?
C28 C27 C59 101.0(6) . 2_666 ?
C28 C27 O115 92.3(5) . 2_666 ?
C26 C27 C59 130.3(7) . 2_666 ?
C26 C27 O115 128.5(6) . 2_666 ?
C26 C27 C28 112.1(6) . . ?
C104 C117 C102 161.2(12) 2_666 2_666 ?
C104 C117 C106 52.8(9) 2_666 2_666 ?
C104 C117 C40 143.3(15) 2_666 . ?
C104 C117 C37 104.8(14) 2_666 . ?
C104 C117 C5 21.6(9) 2_666 . ?
C102 C117 C106 119.7(8) 2_666 2_666 ?
C102 C117 C40 34.7(6) 2_666 . ?
C102 C117 C37 70.8(9) 2_666 . ?
C103 C117 C104 103.7(16) 2_666 2_666 ?
C103 C117 C102 75.7(13) 2_666 2_666 ?
C103 C117 C106 149.5(15) 2_666 2_666 ?
C103 C117 C40 41.4(12) 2_666 . ?
C103 C117 C37 145.2(17) 2_666 . ?
C103 C117 C5 82.9(16) 2_666 . ?
C40 C117 C106 150.1(8) . 2_666 ?
C37 C117 C106 52.0(7) . 2_666 ?
C37 C117 C40 105.5(11) . . ?
C5 C117 C102 147.2(12) . 2_666 ?
C5 C117 C106 70.8(12) . 2_666 ?
C5 C117 C40 121.7(15) . . ?
C5 C117 C37 121.7(15) . . ?
C94 C122 C95 37.8(11) 2_666 2_666 ?
C94 C122 C93 130.7(19) 2_666 2_666 ?
C94 C122 C105 59.8(13) 2_666 2_666 ?
C94 C122 C109 174.7(16) 2_666 2_666 ?
C94 C122 C21 121.6(17) 2_666 . ?
C94 C122 C3 115.0(19) 2_666 . ?
C94 C122 C6 20.1(11) 2_666 . ?
C93 C122 C95 103.2(13) 2_666 2_666 ?
C93 C122 C105 168.3(19) 2_666 2_666 ?
C93 C122 C109 52.1(12) 2_666 2_666 ?
C93 C122 C21 25.1(9) 2_666 . ?
C93 C122 C3 113.6(19) 2_666 . ?
C93 C122 C6 136.3(16) 2_666 . ?
C105 C122 C95 88.4(11) 2_666 2_666 ?
C105 C122 C109 117.0(9) 2_666 2_666 ?
C109 C122 C95 147.4(10) 2_666 2_666 ?
C21 C122 C95 86.2(11) . 2_666 ?
C21 C122 C105 160.4(8) . 2_666 ?
C21 C122 C109 63.0(12) . 2_666 ?
C3 C122 C95 138.6(14) . 2_666 ?
C3 C122 C105 55.4(8) . 2_666 ?
C3 C122 C109 61.6(9) . 2_666 ?
C3 C122 C21 120.6(16) . . ?
C3 C122 C6 108.5(14) . . ?
C6 C122 C95 33.2(7) . 2_666 ?
C6 C122 C105 55.4(9) . 2_666 ?
C6 C122 C109 162.4(7) . 2_666 ?
C6 C122 C21 118.2(12) . . ?
C55 C26 C58 110.1(7) 2_666 2_666 ?
C55 C26 C111 81.5(8) 2_666 2_666 ?
C112 C26 C55 56.4(16) 2_666 2_666 ?
C112 C26 C58 166.4(19) 2_666 2_666 ?
C112 C26 C111 30.7(15) 2_666 2_666 ?
C112 C26 C113 147(2) 2_666 2_666 ?
C112 C26 C27 162.6(19) 2_666 . ?
C112 C26 C25 74.4(16) 2_666 . ?
C112 C26 C121 51.9(15) 2_666 . ?
C111 C26 C58 156.7(7) 2_666 2_666 ?
C113 C26 C55 155.8(12) 2_666 2_666 ?
C113 C26 C58 46.2(8) 2_666 2_666 ?
C113 C26 C111 118.8(11) 2_666 2_666 ?
C113 C26 C27 49.8(9) 2_666 . ?
C113 C26 C25 73.7(10) 2_666 . ?
C113 C26 C121 161.0(13) 2_666 . ?
C27 C26 C55 106.4(7) . 2_666 ?
C27 C26 C58 3.8(5) . 2_666 ?
C27 C26 C111 157.3(7) . 2_666 ?
C27 C26 C121 111.2(8) . . ?
C25 C26 C55 125.8(10) . 2_666 ?
C25 C26 C58 117.1(9) . 2_666 ?
C25 C26 C111 45.2(6) . 2_666 ?
C25 C26 C27 119.9(10) . . ?
C25 C26 C121 123.8(10) . . ?
C121 C26 C55 6.6(12) . 2_666 ?
C121 C26 C58 114.8(7) . 2_666 ?
C121 C26 C111 78.8(8) . 2_666 ?
C112 C25 C64 167.6(9) 2_666 2_666 ?
C112 C25 C65 120.4(10) 2_666 2_666 ?
C112 C25 C114 122.4(8) 2_666 2_666 ?
C112 C25 C113 63.7(6) 2_666 2_666 ?
C112 C25 C1 91.0(9) 2_666 . ?
C112 C25 C24 148.0(10) 2_666 . ?
C112 C25 C26 29.6(5) 2_666 . ?
C64 C25 C114 57.1(7) 2_666 2_666 ?
C65 C25 C64 56.7(8) 2_666 2_666 ?
C65 C25 C114 113.3(8) 2_666 2_666 ?
C65 C25 C1 29.7(5) 2_666 . ?
C65 C25 C24 82.9(9) 2_666 . ?
C111 C25 C112 59.6(8) 2_666 2_666 ?
C111 C25 C64 117.4(9) 2_666 2_666 ?
C111 C25 C65 61.1(7) 2_666 2_666 ?
C111 C25 C114 165.5(7) 2_666 2_666 ?
C111 C25 C113 122.9(8) 2_666 2_666 ?
C111 C25 C1 33.1(6) 2_666 . ?
C111 C25 C24 140.7(10) 2_666 . ?
C111 C25 C26 88.6(9) 2_666 . ?
C113 C25 C64 116.2(10) 2_666 2_666 ?
C113 C25 C65 166.6(8) 2_666 2_666 ?
C113 C25 C114 59.3(7) 2_666 2_666 ?
C113 C25 C1 149.0(9) 2_666 . ?
C113 C25 C24 88.8(9) 2_666 . ?
C1 C25 C64 84.5(8) . 2_666 ?
C1 C25 C114 137.4(8) . 2_666 ?
C24 C25 C64 27.6(6) . 2_666 ?
C24 C25 C114 30.4(6) . 2_666 ?
C24 C25 C1 108.1(9) . . ?
C26 C25 C64 147.6(10) . 2_666 ?
C26 C25 C65 147.2(10) . 2_666 ?
C26 C25 C114 92.8(8) . 2_666 ?
C26 C25 C113 34.3(5) . 2_666 ?
C26 C25 C1 117.8(10) . . ?
C26 C25 C24 120.4(10) . . ?
C55 C121 C56 48(4) 2_666 2_666 ?
C55 C121 C70 59(4) 2_666 2_666 ?
C55 C121 O54 87(7) 2_666 2_666 ?
C55 C121 C112 151(8) 2_666 2_666 ?
C55 C121 C120 76(5) 2_666 . ?
C55 C121 C29 50(4) 2_666 . ?
C55 C121 C26 141(7) 2_666 . ?
C70 C121 C56 104.7(9) 2_666 2_666 ?
C70 C121 O54 97.1(9) 2_666 2_666 ?
O54 C121 C56 95.1(8) 2_666 2_666 ?
C112 C121 C56 129.7(11) 2_666 2_666 ?
C112 C121 C70 105.0(12) 2_666 2_666 ?
C112 C121 O54 120.1(14) 2_666 2_666 ?
C112 C121 C120 89.9(11) 2_666 . ?
C112 C121 C29 130.9(12) 2_666 . ?
C112 C121 C26 27.3(6) 2_666 . ?
C120 C121 C56 121.6(12) . 2_666 ?
C120 C121 C70 17.3(7) . 2_666 ?
C120 C121 O54 98.1(11) . 2_666 ?
C120 C121 C29 125.7(13) . . ?
C120 C121 C26 112.9(12) . . ?
C29 C121 C56 5.9(6) . 2_666 ?
C29 C121 C70 108.6(10) . 2_666 ?
C29 C121 O54 90.1(9) . 2_666 ?
C29 C121 C26 103.8(9) . . ?
C26 C121 C56 103.2(9) . 2_666 ?
C26 C121 C70 124.8(12) . 2_666 ?
C26 C121 O54 126.5(12) . 2_666 ?
C381 C382 C317 28.7(6) . . ?
C381 C382 N314 105.2(11) . . ?
C381 C382 N378 107.5(12) . . ?
N314 C382 C317 76.6(8) . . ?
N378 C382 C317 78.8(9) . . ?
N378 C382 N314 2.3(12) . . ?
C318 C382 C317 29.7(11) . . ?
C318 C382 C381 58.3(13) . . ?
C318 C382 N314 47.2(11) . . ?
C318 C382 N378 49.5(13) . . ?
C73 C108 C39 81.3(7) . 2_666 ?
C102 C108 C73 112.6(7) . . ?
C102 C108 C39 33.6(5) . 2_666 ?
C102 C108 C33 133.6(8) . 2_666 ?
C107 C108 C73 112.6(7) . . ?
C107 C108 C102 121.9(9) . . ?
C107 C108 C39 152.3(8) . 2_666 ?
C107 C108 C33 93.5(7) . 2_666 ?
C33 C108 C73 21.3(4) 2_666 . ?
C33 C108 C39 102.6(8) 2_666 2_666 ?
C38 C108 C73 46.3(16) 2_666 . ?
C38 C108 C102 80.1(18) 2_666 . ?
C38 C108 C107 157(2) 2_666 . ?
C38 C108 C39 47.3(17) 2_666 2_666 ?
C38 C108 C33 63.9(17) 2_666 2_666 ?
C38 C108 C37 161(2) 2_666 2_666 ?
C37 C108 C73 151.7(9) 2_666 . ?
C37 C108 C102 84.1(9) 2_666 . ?
C37 C108 C107 41.4(7) 2_666 . ?
C37 C108 C39 117.8(10) 2_666 2_666 ?
C37 C108 C33 134.8(10) 2_666 2_666 ?
C178 C150 C176 77.1(8) 2_675 2_675 ?
C178 C150 C217 111.4(9) 2_675 2_675 ?
C177 C150 C176 30.1(12) 2_675 2_675 ?
C177 C150 C178 51.1(12) 2_675 2_675 ?
C177 C150 C217 156.0(17) 2_675 2_675 ?
C177 C150 C151 132.3(19) 2_675 . ?
C177 C150 C149 107.4(18) 2_675 . ?
C177 C150 C237 15.5(13) 2_675 . ?
C216 C150 C176 114.1(17) 2_675 2_675 ?
C216 C150 C178 154.3(19) 2_675 2_675 ?
C216 C150 C177 144(3) 2_675 2_675 ?
C216 C150 C217 45.8(12) 2_675 2_675 ?
C216 C150 C151 79.1(16) 2_675 . ?
C216 C150 C149 36.9(13) 2_675 . ?
C216 C150 C237 156(2) 2_675 . ?
C217 C150 C176 144.4(9) 2_675 2_675 ?
C151 C150 C176 150.6(12) . 2_675 ?
C151 C150 C178 81.3(10) . 2_675 ?
C151 C150 C217 34.0(7) . 2_675 ?
C151 C150 C149 114.3(13) . . ?
C151 C150 C237 116.8(13) . . ?
C149 C150 C176 77.6(9) . 2_675 ?
C149 C150 C178 148.9(12) . 2_675 ?
C149 C150 C217 80.3(10) . 2_675 ?
C237 C150 C176 43.2(7) . 2_675 ?
C237 C150 C178 35.6(7) . 2_675 ?
C237 C150 C217 143.5(12) . 2_675 ?
C237 C150 C149 120.7(12) . . ?

loop_
_geom_bond_atom_site_label_1
_geom_bond_atom_site_label_2
_geom_bond_distance
_geom_bond_site_symmetry_2
_geom_bond_publ_flag
N346 C347 1.27(3) . ?
N346 C350 1.38(2) . ?
N346 C345 1.471(17) . ?
N346 C304 1.38(2) . ?
N346 C307 1.37(2) . ?
N346 C302 1.520(19) . ?
N359 C360 1.50(3) . ?
N359 C363 1.41(2) . ?
N359 C358 1.346(17) . ?
N359 C257 1.50(3) . ?
N359 C260 1.43(2) . ?
N359 C255 1.246(17) . ?
N547 C548 1.372(4) . ?
N547 C546 1.436(4) . ?
N547 C551 1.386(4) . ?
N586 C585 1.403(4) . ?
N586 C587 1.378(4) . ?
N586 C590 1.369(4) . ?
N441 C440 1.417(4) . ?
N441 C442 1.380(4) . ?
N441 C445 1.377(4) . ?
N592 C593 1.385(4) . ?
N592 C591 1.421(4) . ?
N592 C596 1.376(4) . ?
N459 C460 1.388(4) . ?
N459 C463 1.384(4) . ?
N459 C464 1.427(4) . ?
N384 C385 1.40(2) . ?
N384 C388 1.555(19) . ?
N384 C383 1.305(15) . ?
N384 C298 1.38(2) . ?
N384 C301 1.45(2) . ?
N384 C296 1.439(16) . ?
N479 C480 1.378(4) . ?
N479 C483 1.379(4) . ?
N479 C478 1.429(4) . ?
N554 C553 1.423(4) . ?
N554 C555 1.381(4) . ?
N554 C558 1.374(4) . ?
N352 C353 1.41(2) . ?
N352 C356 1.41(2) . ?
N352 C351 1.38(3) . ?
N352 C252 1.20(4) . ?
N352 C250 1.59(4) . ?
N352 C254 1.47(3) . ?
N531 C532 1.408(4) . ?
N531 C530 1.386(4) . ?
N531 C597 1.379(4) . ?
N365 C366 1.38(3) . ?
N365 C369 1.24(3) . ?
N365 C364 1.515(12) . ?
N365 C276 1.54(3) . ?
N365 C279 1.42(3) . ?
N365 C274 1.329(12) . ?
N541 C540 1.407(4) . ?
N541 C542 1.382(4) . ?
N541 C545 1.381(4) . ?
N524 C525 1.385(4) . ?
N524 C528 1.389(4) . ?
N524 C523 1.423(4) . ?
N452 C453 1.382(4) . ?
N452 C451 1.424(4) . ?
N452 C456 1.385(4) . ?
N407 C406 1.419(4) . ?
N407 C408 1.388(4) . ?
N407 C411 1.382(4) . ?
N498 C497 1.410(4) . ?
N498 C499 1.385(4) . ?
N498 C502 1.376(4) . ?
N391 C392 1.413(4) . ?
N391 C457 1.380(4) . ?
N391 C390 1.372(4) . ?
N473 C474 1.383(4) . ?
N473 C472 1.418(4) . ?
N473 C477 1.382(4) . ?
N573 C572 1.412(4) . ?
N573 C574 1.388(4) . ?
N573 C577 1.381(4) . ?
N485 C486 1.380(4) . ?
N485 C489 1.387(4) . ?
N485 C484 1.410(4) . ?
N567 C566 1.420(4) . ?
N567 C568 1.390(4) . ?
N567 C571 1.377(4) . ?
N420 C419 1.417(4) . ?
N420 C421 1.379(4) . ?
N420 C424 1.383(4) . ?
N435 C436 1.379(4) . ?
N435 C434 1.413(4) . ?
N435 C439 1.386(4) . ?
N580 C581 1.384(4) . ?
N580 C579 1.405(4) . ?
N580 C584 1.378(4) . ?
N414 C415 1.376(4) . ?
N414 C413 1.420(4) . ?
N414 C418 1.379(4) . ?
N560 C559 1.423(4) . ?
N560 C561 1.377(5) . ?
N560 C564 1.376(5) . ?
N428 C427 1.421(4) . ?
N428 C429 1.389(5) . ?
N428 C432 1.376(5) . ?
N491 C490 1.404(4) . ?
N491 C492 1.389(4) . ?
N491 C495 1.369(4) . ?
N446 C426 1.411(4) . ?
N446 C447 1.380(5) . ?
N446 C450 1.377(4) . ?
N401 C400 1.417(4) . ?
N401 C402 1.379(4) . ?
N401 C405 1.382(4) . ?
N327 C328 1.34(2) . ?
N327 C331 1.36(3) . ?
N327 C285 1.47(3) . ?
N327 C288 1.08(4) . ?
N327 C283 1.59(3) . ?
N511 C510 1.408(4) . ?
N511 C512 1.396(5) . ?
N511 C515 1.360(5) . ?
N504 C503 1.415(4) . ?
N504 C505 1.384(5) . ?
N504 C508 1.376(5) . ?
N517 C518 1.385(4) . ?
N517 C516 1.430(4) . ?
N517 C521 1.374(5) . ?
N372 C373 1.39(3) . ?
N372 C376 1.653(13) . ?
N372 C371 1.368(11) . ?
N372 C270 1.386(14) . ?
N372 C273 1.31(3) . ?
N372 C268 1.355(11) . ?
N320 C321 1.36(3) . ?
N320 C324 1.364(15) . ?
N320 C319 1.490(15) . ?
N320 C291 1.001(19) . ?
N320 C289 1.739(19) . ?
N320 C294 1.53(3) . ?
C394 C395 1.396(4) . ?
C394 C398 1.407(4) . ?
C394 C393 1.370(4) . ?
C395 C396 1.403(4) . ?
C395 C433 1.373(4) . ?
N333 C334 1.330(17) . ?
N333 C337 1.391(16) . ?
N333 C281 1.447(13) . ?
N333 C310 1.181(19) . ?
N333 C313 1.675(17) . ?
C396 C397 1.402(4) . ?
C396 C425 1.379(4) . ?
C398 C397 1.406(4) . ?
C398 C399 1.377(4) . ?
C537 C536 1.415(4) . ?
C537 C538 1.408(4) . ?
C537 C552 1.376(4) . ?
C397 C412 1.380(4) . ?
C535 C534 1.385(4) . ?
C535 C536 1.400(4) . ?
C535 C578 1.384(4) . ?
C534 C538 1.384(4) . ?
C534 C533 1.382(4) . ?
C393 C392 1.449(4) . ?
C393 C440 1.455(4) . ?
C536 C565 1.377(4) . ?
C385 C386 1.33(3) . ?
C385 N297 1.30(2) . ?
C385 C300 1.20(3) . ?
C412 C406 1.455(4) . ?
C412 C413 1.457(4) . ?
C392 C451 1.421(4) . ?
C440 C434 1.419(5) . ?
C347 C348 1.33(2) . ?
C347 N303 1.42(3) . ?
C347 C304 2.02(3) . ?
C347 C305 1.96(2) . ?
C347 C306 1.19(3) . ?
C399 C400 1.459(4) . ?
C399 C451 1.457(4) . ?
C353 C354 1.401(19) . ?
C353 N251 1.58(3) . ?
C353 C253 1.43(4) . ?
C400 C406 1.423(4) . ?
C538 C539 1.384(4) . ?
C425 C426 1.455(5) . ?
C425 C419 1.452(4) . ?
C433 C427 1.455(4) . ?
C433 C434 1.459(4) . ?
C426 C427 1.420(5) . ?
C453 C454 1.351(5) . ?
C419 C413 1.424(5) . ?
C581 C582 1.354(5) . ?
C466 C467 1.421(5) . ?
C466 C470 1.387(5) . ?
C466 C465 1.389(4) . ?
C532 C533 1.449(4) . ?
C532 C591 1.426(4) . ?
C572 C578 1.439(4) . ?
C572 C566 1.440(5) . ?
C565 C559 1.457(4) . ?
C565 C566 1.452(4) . ?
C436 C437 1.362(5) . ?
C356 C355 1.365(19) . ?
C356 N251 1.16(4) . ?
C356 C249 1.51(3) . ?
C540 C546 1.439(5) . ?
C540 C539 1.442(4) . ?
C533 C585 1.442(4) . ?
C468 C467 1.400(5) . ?
C468 C469 1.371(5) . ?
C468 C509 1.391(5) . ?
C578 C579 1.449(5) . ?
C585 C579 1.428(5) . ?
C593 C594 1.359(5) . ?
C467 C522 1.385(5) . ?
C456 C455 1.353(5) . ?
C354 C355 1.48(2) . ?
C354 C252 1.29(4) . ?
C354 C249 1.26(3) . ?
C553 C552 1.448(4) . ?
C553 C559 1.441(5) . ?
C552 C546 1.453(4) . ?
C530 C529 1.364(5) . ?
C591 C539 1.446(4) . ?
C373 C374 1.32(2) . ?
C373 N269 1.53(2) . ?
C373 C272 1.48(2) . ?
C555 C556 1.358(5) . ?
C548 C549 1.367(5) . ?
C480 C481 1.351(5) . ?
C460 C461 1.361(5) . ?
C470 C469 1.369(5) . ?
C470 C471 1.398(5) . ?
C366 C367 1.45(4) . ?
C366 N275 1.23(3) . ?
C366 C277 1.46(4) . ?
C360 C361 1.19(3) . ?
C360 N256 1.28(3) . ?
C360 C258 1.34(3) . ?
C355 C250 1.17(3) . ?
C355 C253 1.57(3) . ?
C408 C409 1.369(5) . ?
C558 C557 1.351(5) . ?
C469 C496 1.399(4) . ?
C483 C482 1.352(5) . ?
C587 C588 1.366(5) . ?
C596 C595 1.348(5) . ?
C415 C416 1.364(5) . ?
C454 C455 1.422(5) . ?
C551 C550 1.358(5) . ?
C597 C598 1.362(5) . ?
C463 C462 1.358(5) . ?
C411 C410 1.363(4) . ?
C497 C496 1.411(5) . ?
C497 C503 1.480(5) . ?
C442 C443 1.360(5) . ?
C421 C422 1.362(5) . ?
C568 C569 1.358(5) . ?
C574 C575 1.358(5) . ?
C418 C417 1.358(4) . ?
C474 C475 1.355(5) . ?
C464 C465 1.432(5) . ?
C464 C523 1.500(6) . ?
C402 C403 1.362(5) . ?
C363 C362 1.38(2) . ?
C363 N256 1.34(2) . ?
C363 C258 1.96(2) . ?
C363 C259 1.11(2) . ?
C590 C589 1.363(5) . ?
C486 C487 1.347(5) . ?
C584 C583 1.356(5) . ?
C499 C500 1.359(5) . ?
C445 C444 1.358(5) . ?
C409 C410 1.411(5) . ?
C502 C501 1.360(5) . ?
C472 C471 1.423(5) . ?
C472 C478 1.468(5) . ?
C350 C349 1.389(12) . ?
C350 N303 1.38(2) . ?
C350 C305 1.731(12) . ?
C571 C570 1.357(5) . ?
C424 C423 1.374(5) . ?
C367 C368 1.41(2) . ?
C367 C276 1.28(4) . ?
C367 C278 1.27(2) . ?
C416 C417 1.410(5) . ?
C386 C387 1.17(2) . ?
C386 C301 1.50(2) . ?
C386 C299 1.46(2) . ?
C510 C516 1.493(6) . ?
C510 C509 1.426(5) . ?
C489 C488 1.354(5) . ?
C525 C526 1.345(5) . ?
C577 C576 1.356(5) . ?
C518 C519 1.353(5) . ?
C527 C528 1.353(5) . ?
C527 C526 1.423(5) . ?
C465 C478 1.440(5) . ?
C496 C490 1.410(5) . ?
C549 C550 1.403(6) . ?
C569 C570 1.411(6) . ?
C482 C481 1.418(5) . ?
C503 C509 1.427(5) . ?
C388 C387 1.361(14) . ?
C388 N297 1.39(2) . ?
C388 C299 0.996(18) . ?
C405 C404 1.350(6) . ?
C582 C583 1.418(5) . ?
C594 C595 1.409(5) . ?
C477 C476 1.364(5) . ?
C447 C448 1.359(5) . ?
C439 C438 1.359(5) . ?
C339 C340 1.402(12) . ?
C339 C343 1.412(10) . ?
C339 C338 1.347(11) . ?
C339 C265 0.540(12) . ?
C339 C262 2.023(14) . ?
C339 C266 0.894(11) . ?
C339 C264 1.842(13) . ?
C339 C282 1.577(14) . ?
C339 C267 1.957(15) . ?
C457 C458 1.365(5) . ?
C57 C56 1.581(12) 2_666 ?
C57 C56 1.550(8) . ?
C57 C58 1.466(9) . ?
C57 C83 1.643(8) . ?
C57 C29 1.603(12) 2_666 ?
C57 C29 1.515(14) . ?
C57 C28 0.319(10) 2_666 ?
C57 C53 1.571(11) 2_666 ?
C57 C27 1.448(11) 2_666 ?
C437 C438 1.412(6) . ?
C490 C484 1.469(5) . ?
C471 C484 1.431(5) . ?
C321 C322 1.32(2) . ?
C321 N290 1.33(3) . ?
C321 C291 1.97(3) . ?
C321 C293 1.14(3) . ?
C556 C557 1.413(5) . ?
C443 C444 1.408(5) . ?
C516 C522 1.430(5) . ?
C505 C506 1.375(5) . ?
C341 C342 1.396(10) . ?
C341 C340 1.421(10) . ?
C341 C357 1.361(7) . ?
C341 C262 0.859(9) . ?
C341 C263 0.568(9) . ?
C341 C266 1.942(12) . ?
C341 C264 1.775(13) . ?
C341 C308 1.673(11) . ?
C341 C261 1.923(12) . ?
C368 C369 1.39(2) . ?
C368 C279 1.11(3) . ?
C368 C277 1.59(2) . ?
C523 C522 1.434(5) . ?
C488 C487 1.414(5) . ?
C542 C543 1.354(5) . ?
C492 C493 1.348(5) . ?
C462 C461 1.412(5) . ?
C390 C389 1.372(5) . ?
C369 N275 1.38(3) . ?
C369 C278 1.62(3) . ?
C508 C507 1.361(6) . ?
C429 C430 1.358(5) . ?
C545 C544 1.362(5) . ?
C422 C423 1.411(6) . ?
C334 C335 1.321(19) . ?
C334 C311 1.57(3) . ?
C334 N309 1.61(2) . ?
C521 C520 1.373(6) . ?
C349 C348 1.397(15) . ?
C349 C304 1.043(11) . ?
C349 C305 0.501(11) . ?
C349 C306 1.840(14) . ?
C362 C361 1.426(17) . ?
C362 C260 1.67(2) . ?
C362 C258 1.03(2) . ?
C374 C375 1.43(2) . ?
C374 C271 1.59(2) . ?
C374 C273 1.31(2) . ?
C576 C575 1.419(6) . ?
C500 C501 1.402(6) . ?
C588 C589 1.407(6) . ?
C348 C304 1.901(14) . ?
C348 C305 0.964(14) . ?
C348 C307 1.57(2) . ?
C450 C449 1.364(6) . ?
C361 C257 1.40(3) . ?
C361 C259 1.74(2) . ?
C529 C598 1.421(6) . ?
C432 C431 1.374(7) . ?
C495 C494 1.378(5) . ?
C328 C329 1.37(3) . ?
C328 N284 1.67(3) . ?
C328 C287 1.58(3) . ?
C56 C57 1.581(12) 2_666 ?
C56 C55 1.498(11) . ?
C56 C85 1.505(8) . ?
C56 C30 1.375(13) 2_666 ?
C56 C29 0.257(13) 2_666 ?
C56 C28 1.487(12) 2_666 ?
C56 C28 1.728(14) . ?
C56 C121 1.692(17) 2_666 ?
C561 C562 1.360(6) . ?
C387 C298 1.72(2) . ?
C387 C300 1.38(2) . ?
C564 C563 1.355(7) . ?
C324 C323 1.36(3) . ?
C324 N290 1.746(18) . ?
C324 C292 1.30(2) . ?
C404 C403 1.411(6) . ?
C377 C371 1.336(12) . ?
C377 C338 1.501(10) . ?
C377 C281 1.917(15) . ?
C377 C280 0.500(10) . ?
C377 C267 1.051(11) . ?
C377 N378 1.490(17) . ?
C512 C513 1.342(6) . ?
C475 C476 1.403(6) . ?
C515 C514 1.387(6) . ?
C345 C351 1.352(10) . ?
C345 C344 1.486(8) . ?
C345 N303 1.32(2) . ?
C345 C302 0.551(8) . ?
C345 C308 1.138(13) . ?
C389 C458 1.412(6) . ?
C358 C364 1.370(10) . ?
C358 C357 1.479(9) . ?
C358 N256 1.587(13) . ?
C358 C254 2.012(13) . ?
C358 C274 2.020(13) . ?
C358 C255 0.575(8) . ?
C358 C261 0.934(11) . ?
C326 C325 1.466(10) . ?
C326 C332 1.364(13) . ?
C326 N284 1.25(3) . ?
C326 C289 1.968(17) . ?
C326 C282 1.235(16) . ?
C326 C283 0.506(16) . ?
C449 C448 1.402(7) . ?
C507 C506 1.403(7) . ?
C430 C431 1.400(7) . ?
C375 C376 1.37(2) . ?
C375 C270 1.54(3) . ?
C375 C272 1.29(3) . ?
C519 C520 1.409(7) . ?
C342 C343 1.438(8) . ?
C342 C344 1.345(10) . ?
C342 C265 1.999(13) . ?
C342 C263 0.876(13) . ?
C342 C264 0.681(13) . ?
C342 C295 1.602(11) . ?
C342 C308 1.780(11) . ?
C55 C70 1.474(13) . ?
C55 O54 1.63(2) . ?
C55 C112 1.487(12) . ?
C55 C120 1.31(2) 2_666 ?
C55 C29 1.316(18) 2_666 ?
C55 C26 1.76(2) 2_666 ?
C55 C121 0.32(2) 2_666 ?
C544 C543 1.403(7) . ?
C364 C370 1.486(8) . ?
C364 N275 1.488(13) . ?
C364 C274 0.654(8) . ?
C364 C255 1.940(13) . ?
C364 C261 0.882(8) . ?
C340 C370 1.378(8) . ?
C340 C265 1.745(13) . ?
C340 C262 0.748(9) . ?
C340 C263 1.815(12) . ?
C340 C266 0.645(9) . ?
C340 C261 1.906(14) . ?
C340 C267 1.820(13) . ?
C376 N269 1.355(13) . ?
C376 C271 1.16(2) . ?
C69 C70 1.416(12) . ?
C69 C68 1.431(12) . ?
C69 C111 1.44(2) . ?
C69 C35 1.96(2) 2_666 ?
C69 C120 1.18(2) 2_666 ?
C69 C1 1.72(2) 2_666 ?
C69 C119 0.32(3) 2_666 ?
C69 C118 1.38(2) 2_666 ?
C343 C325 1.344(11) . ?
C343 C265 0.907(15) . ?
C343 C289 2.011(14) . ?
C343 C263 2.020(11) . ?
C343 C264 0.772(13) . ?
C343 C295 1.570(11) . ?
C343 C282 1.751(13) . ?
C336 C337 1.367(16) . ?
C336 C335 1.433(18) . ?
C336 C311 1.17(3) . ?
C336 C310 1.99(2) . ?
C336 C313 1.48(2) . ?
C493 C494 1.385(6) . ?
C337 C310 1.96(2) . ?
C337 C312 1.38(3) . ?
C60 C61 1.356(16) . ?
C60 C59 1.366(16) . ?
C60 C114 1.420(16) . ?
C60 C15 1.188(17) 2_666 ?
C60 C14 1.862(17) 2_666 ?
C60 C17 1.37(2) 2_666 ?
C60 C16 0.503(15) 2_666 ?
C60 C24 1.814(18) 2_666 ?
C58 C59 1.451(10) . ?
C58 O115 1.483(10) . ?
C58 C113 1.488(9) . ?
C58 C15 1.201(14) 2_666 ?
C58 C28 1.682(12) 2_666 ?
C58 C27 0.492(9) 2_666 ?
C58 C26 1.931(13) 2_666 ?
C61 C62 1.446(18) . ?
C61 C87 1.450(19) . ?
C61 C13 1.75(2) 2_666 ?
C61 C18 1.313(18) 2_666 ?
C61 C17 0.29(3) 2_666 ?
C61 C16 1.41(2) 2_666 ?
C71 C70 1.410(9) . ?
C71 C72 1.440(9) . ?
C71 C107 1.428(10) . ?
C71 C36 1.449(14) 2_666 ?
C71 C35 0.540(14) 2_666 ?
C71 C34 0.985(13) 2_666 ?
C71 C33 1.874(14) 2_666 ?
C71 C120 1.917(16) 2_666 ?
C331 C330 1.363(15) . ?
C331 N284 1.40(3) . ?
C331 C285 0.518(14) . ?
C331 C287 1.774(19) . ?
C331 C288 1.88(3) . ?
C331 C286 0.980(18) . ?
C335 C310 1.22(3) . ?
C335 C312 1.73(2) . ?
C323 C322 1.07(3) . ?
C323 C291 1.45(3) . ?
C323 C293 1.40(2) . ?
C81 C82 1.460(9) . ?
C81 C59 1.393(10) . ?
C81 C80 1.427(13) . ?
C81 C15 1.924(11) 2_666 ?
C81 C49 1.952(12) 2_666 ?
C81 C13 1.465(10) 2_666 ?
C81 C52 0.995(10) 2_666 ?
C81 C14 0.549(10) 2_666 ?
C322 C294 1.60(3) . ?
C322 C292 1.43(2) . ?
C79 C78 1.490(15) . ?
C79 C80 1.416(17) . ?
C79 C100 1.405(17) . ?
C79 C49 1.474(17) 2_666 ?
C79 C50 0.41(3) 2_666 ?
C79 C51 1.497(16) 2_666 ?
C79 C12 1.220(16) 2_666 ?
C351 C357 1.493(6) . ?
C351 N251 1.53(2) . ?
C351 C254 0.785(8) . ?
C351 C302 1.854(13) . ?
C351 C308 0.950(8) . ?
C78 C82 1.422(9) . ?
C78 C77 1.416(9) . ?
C78 C49 0.467(12) 2_666 ?
C78 C50 1.25(3) 2_666 ?
C78 C52 1.870(12) 2_666 ?
C78 C48 1.230(13) 2_666 ?
C83 C82 1.413(8) . ?
C83 O54 1.827(8) 2_666 ?
C83 C84 1.503(8) . ?
C83 C52 1.610(12) 2_666 ?
C83 C116 0.953(8) 2_666 ?
C83 C28 1.359(9) 2_666 ?
C83 C53 0.534(9) 2_666 ?
C514 C513 1.378(8) . ?
C383 C344 1.504(7) . ?
C383 C319 1.363(9) . ?
C383 N297 1.435(15) . ?
C383 C295 1.180(10) . ?
C383 C296 0.710(10) . ?
C562 C563 1.403(8) . ?
C176 C175 1.386(10) . ?
C176 C177 1.279(16) . ?
C176 C186 1.546(11) . ?
C176 C142 1.259(15) 2_675 ?
C176 C247 1.77(2) 2_675 ?
C176 C140 1.992(14) 2_675 ?
C176 C237 1.330(17) 2_675 ?
C176 C141 0.565(11) 2_675 ?
C176 C150 1.941(18) 2_675 ?
C174 C175 1.324(10) . ?
C174 C221 1.393(10) . ?
C174 C173 1.542(11) . ?
C174 C143 0.518(10) 2_675 ?
C174 C144 1.208(12) 2_675 ?
C174 C244 1.900(13) 2_675 ?
C174 C142 1.239(14) 2_675 ?
C371 C370 1.490(8) . ?
C371 N269 1.620(11) . ?
C371 C268 0.764(10) . ?
C371 C280 1.825(14) . ?
C371 C267 0.829(10) . ?
C317 C316 1.492(14) . ?
C317 C379 1.626(17) . ?
C317 C380 0.531(13) . ?
C317 C381 0.966(13) . ?
C317 C318 1.333(14) . ?
C317 C382 1.893(16) . ?
C325 C319 1.485(8) . ?
C325 C265 1.946(17) . ?
C325 C289 0.838(11) . ?
C325 C264 1.878(17) . ?
C325 C295 1.505(9) . ?
C325 C282 1.737(11) . ?
C325 C283 1.07(2) . ?
C344 C263 1.890(14) . ?
C344 C264 1.793(16) . ?
C344 C302 1.053(12) . ?
C344 C295 1.543(9) . ?
C344 C308 1.690(9) . ?
C344 C296 0.905(11) . ?
C357 C262 1.732(14) . ?
C357 C254 1.029(8) . ?
C357 C263 1.624(12) . ?
C357 C255 1.208(12) . ?
C357 C308 1.408(8) . ?
C357 C261 1.656(10) . ?
C82 C49 1.075(14) 2_666 ?
C82 C52 0.565(10) 2_666 ?
C82 C14 1.911(12) 2_666 ?
C82 C48 1.796(11) 2_666 ?
C82 C116 1.836(11) 2_666 ?
C82 C53 1.407(11) 2_666 ?
C338 C332 1.504(8) . ?
C338 C265 1.641(15) . ?
C338 C281 0.899(11) . ?
C338 C266 1.806(16) . ?
C338 C280 1.200(10) . ?
C338 C282 1.348(10) . ?
C338 C267 1.772(12) . ?
C73 C72 1.451(8) . ?
C73 C74 1.365(10) . ?
C73 C34 1.918(12) 2_666 ?
C73 C33 0.565(10) 2_666 ?
C73 C38 1.244(13) 2_666 ?
C73 C32 1.141(11) 2_666 ?
C73 C46 2.020(11) 2_666 ?
C73 C108 1.541(10) . ?
C85 C72 1.416(8) . ?
C85 C84 1.468(9) . ?
C85 O115 1.955(9) 2_666 ?
C85 C34 1.640(13) 2_666 ?
C85 C32 2.025(10) 2_666 ?
C85 C116 2.017(10) 2_666 ?
C85 C31 1.013(10) 2_666 ?
C85 C30 0.577(9) 2_666 ?
C85 C29 1.724(10) 2_666 ?
C91 C92 1.451(12) . ?
C91 C95 1.355(17) . ?
C91 C90 1.396(14) . ?
C91 C9 1.91(2) 2_666 ?
C91 C20 1.029(17) 2_666 ?
C91 C21 1.99(2) 2_666 ?
C91 C7 1.493(14) 2_666 ?
C91 C8 0.628(14) 2_666 ?
C59 C15 0.557(11) 2_666 ?
C59 C52 1.992(13) 2_666 ?
C59 C14 0.889(11) 2_666 ?
C59 C16 1.756(17) 2_666 ?
C59 C27 1.762(13) 2_666 ?
C175 C214 1.415(10) . ?
C175 C143 1.569(11) 2_675 ?
C175 C142 0.506(11) 2_675 ?
C175 C247 1.029(15) 2_675 ?
C175 C141 1.627(13) 2_675 ?
C70 C36 1.992(16) 2_666 ?
C70 C35 0.920(15) 2_666 ?
C70 C34 1.967(15) 2_666 ?
C70 C120 0.515(15) 2_666 ?
C70 C119 1.68(2) 2_666 ?
C70 C121 1.61(2) 2_666 ?
C319 N290 1.28(2) . ?
C319 C289 0.777(11) . ?
C319 C295 1.169(9) . ?
C319 C296 1.996(14) . ?
C72 C35 1.880(16) 2_666 ?
C72 C34 0.574(10) 2_666 ?
C72 C33 1.039(13) 2_666 ?
C72 C32 1.775(11) 2_666 ?
C72 C31 1.897(11) 2_666 ?
C72 C30 1.415(12) 2_666 ?
C329 C330 1.423(13) . ?
C329 C287 0.610(15) . ?
C329 C288 1.28(4) . ?
C329 C286 2.002(18) . ?
C66 C67 1.450(19) . ?
C66 C65 1.432(18) . ?
C66 C109 1.456(14) . ?
C66 C2 0.515(14) 2_666 ?
C66 C3 1.121(18) 2_666 ?
C66 C1 1.67(2) 2_666 ?
C66 C23 1.790(18) 2_666 ?
C68 C67 1.389(19) . ?
C68 C106 1.498(12) . ?
C68 C36 1.806(17) 2_666 ?
C68 C4 1.23(2) 2_666 ?
C68 C119 1.39(3) 2_666 ?
C68 C118 0.436(18) 2_666 ?
C97 C98 1.449(12) . ?
C97 C101 1.451(11) . ?
C97 C96 1.401(15) . ?
C97 C40 1.70(2) 2_666 ?
C97 C9 2.015(17) 2_666 ?
C97 C43 1.834(18) 2_666 ?
C97 C7 1.873(19) 2_666 ?
C97 C42 0.786(13) 2_666 ?
C97 C41 0.668(12) 2_666 ?
C92 C93 1.475(16) . ?
C92 C110 1.358(13) . ?
C92 C20 0.690(11) 2_666 ?
C92 C21 0.804(16) 2_666 ?
C92 C8 2.032(18) 2_666 ?
C92 C19 1.77(2) 2_666 ?
C92 C22 1.925(17) 2_666 ?
C221 C222 1.372(11) . ?
C221 C213 1.468(12) . ?
C221 C143 1.733(13) 2_675 ?
C221 C144 0.584(10) 2_675 ?
C221 C145 0.949(12) 2_675 ?
C221 C241 1.644(15) 2_675 ?
C221 C248 1.889(13) 2_675 ?
C95 C94 1.371(15) . ?
C95 C96 1.451(15) . ?
C95 C7 0.609(14) 2_666 ?
C95 C8 1.47(2) 2_666 ?
C95 C41 2.015(18) 2_666 ?
C95 C6 1.049(16) 2_666 ?
C95 C122 1.90(2) 2_666 ?
C94 C93 1.529(16) . ?
C94 C105 1.380(13) . ?
C94 C21 2.031(17) 2_666 ?
C94 C3 1.863(17) 2_666 ?
C94 C7 1.88(2) 2_666 ?
C94 C5 1.91(2) 2_666 ?
C94 C6 0.778(12) 2_666 ?
C94 C122 0.783(15) 2_666 ?
C370 C262 1.628(13) . ?
C370 C274 1.183(10) . ?
C370 C268 1.142(10) . ?
C370 C266 1.604(14) . ?
C370 C261 1.599(11) . ?
C370 C267 1.455(9) . ?
C76 C75 1.410(12) . ?
C76 C77 1.433(10) . ?
C76 C99 1.436(11) . ?
C76 C44 0.510(14) 2_666 ?
C76 C43 1.216(14) 2_666 ?
C76 C45 1.247(14) 2_666 ?
C76 C46 1.886(13) 2_666 ?
C76 C51 1.825(18) 2_666 ?
C76 C47 1.916(16) 2_666 ?
C332 C281 0.908(10) . ?
C332 C282 1.004(9) . ?
C332 C283 1.823(16) . ?
C332 N309 1.419(11) . ?
C173 C185 1.494(12) . ?
C173 C172 1.413(12) . ?
C173 C143 1.056(13) 2_675 ?
C173 C144 1.880(16) 2_675 ?
C173 C244 0.555(15) 2_675 ?
C173 C243 1.36(2) 2_675 ?
C173 C140 1.919(19) 2_675 ?
C181 C180 1.336(11) . ?
C181 C182 1.394(10) . ?
C181 C193 1.490(10) . ?
C181 C137 0.485(13) 2_675 ?
C181 C136 1.809(16) 2_675 ?
C181 C164 1.141(12) 2_675 ?
C181 C138 1.469(16) 2_675 ?
C180 C179 1.414(12) . ?
C180 C220 1.449(11) . ?
C180 C137 1.793(15) 2_675 ?
C180 C153 0.815(13) 2_675 ?
C180 C164 1.018(14) 2_675 ?
C180 C236 2.04(2) 2_675 ?
C180 C152 1.643(19) 2_675 ?
C179 C178 1.417(12) . ?
C179 C218 1.423(12) . ?
C179 C151 1.70(2) 2_675 ?
C179 C153 1.291(17) 2_675 ?
C179 C236 1.36(2) 2_675 ?
C179 C152 0.30(2) 2_675 ?
C178 C187 1.435(11) . ?
C178 C177 1.360(17) . ?
C178 C151 2.027(18) 2_675 ?
C178 C138 1.808(17) 2_675 ?
C178 C236 0.548(17) 2_675 ?
C178 C237 1.004(16) 2_675 ?
C178 C152 1.41(2) 2_675 ?
C178 C150 1.72(2) 2_675 ?
C187 C182 1.457(11) . ?
C187 C186 1.389(11) . ?
C187 C140 1.904(15) 2_675 ?
C187 C139 1.341(13) 2_675 ?
C187 C138 0.997(13) 2_675 ?
C187 C236 1.202(19) 2_675 ?
C187 C237 1.535(18) 2_675 ?
C187 C141 1.995(14) 2_675 ?
C182 C183 1.392(12) . ?
C182 C135 1.804(18) 2_675 ?
C182 C137 1.152(15) 2_675 ?
C182 C136 1.778(19) 2_675 ?
C182 C139 1.335(14) 2_675 ?
C182 C138 0.650(14) 2_675 ?
C182 C236 1.982(17) 2_675 ?
O54 C83 1.827(8) 2_666 ?
O54 C28 29.640(8) 2_466 ?
O54 C53 4.895(9) 2_666 ?
O54 C53 1.420(10) . ?
O54 C121 1.62(2) 2_666 ?
C112 C111 1.349(17) . ?
C112 C113 1.452(10) . ?
C112 C120 1.806(19) 2_666 ?
C112 C1 2.020(19) 2_666 ?
C112 C26 0.700(11) 2_666 ?
C112 C25 1.364(15) 2_666 ?
C112 C121 1.20(2) 2_666 ?
C88 C89 1.390(17) . ?
C88 C87 1.411(12) . ?
C88 C110 1.482(17) . ?
C88 C11 0.968(16) 2_666 ?
C88 C12 1.852(19) 2_666 ?
C88 C19 0.692(13) 2_666 ?
C88 C18 1.56(2) 2_666 ?
C67 C105 1.407(15) . ?
C67 C2 1.83(2) 2_666 ?
C67 C4 0.836(14) 2_666 ?
C67 C3 0.938(14) 2_666 ?
C67 C118 1.744(17) 2_666 ?
C104 C103 1.442(12) . ?
C104 C105 1.477(19) . ?
C104 C106 1.418(10) . ?
C104 C37 1.971(18) 2_666 ?
C104 C4 1.55(2) 2_666 ?
C104 C5 0.536(18) 2_666 ?
C104 C6 1.971(16) 2_666 ?
C104 C117 1.030(17) 2_666 ?
C98 C90 1.447(15) . ?
C98 C99 1.411(11) . ?
C98 C9 0.756(14) 2_666 ?
C98 C10 1.676(18) 2_666 ?
C98 C43 1.772(18) 2_666 ?
C98 C42 0.854(14) 2_666 ?
C98 C8 1.809(19) 2_666 ?
C98 C41 1.953(15) 2_666 ?
C330 C285 1.843(18) . ?
C330 C287 0.892(19) . ?
C330 C288 1.95(3) . ?
C330 C286 0.717(13) . ?
C63 C62 1.368(18) . ?
C63 C64 1.446(18) . ?
C63 C109 1.536(15) . ?
C63 C2 1.99(2) 2_666 ?
C63 C23 0.646(13) 2_666 ?
C63 C22 1.008(16) 2_666 ?
C63 C24 1.70(2) 2_666 ?
C84 C86 1.375(8) . ?
C84 C32 1.933(10) 2_666 ?
C84 C48 1.768(10) 2_666 ?
C84 C116 0.696(8) 2_666 ?
C84 C31 0.759(8) 2_666 ?
C84 C30 2.005(11) 2_666 ?
C84 C53 2.002(10) 2_666 ?
C199 C200 1.434(15) . ?
C199 C198 1.26(3) . ?
C199 C217 1.413(15) . ?
C199 C229 1.30(3) 2_675 ?
C199 C230 0.21(4) 2_675 ?
C199 C231 1.32(2) 2_675 ?
C199 C148 1.58(3) 2_675 ?
C177 C216 1.493(17) . ?
C177 C151 2.032(17) 2_675 ?
C177 C149 1.896(19) 2_675 ?
C177 C236 1.873(19) 2_675 ?
C177 C237 0.663(14) 2_675 ?
C177 C141 1.595(17) 2_675 ?
C177 C150 0.852(15) 2_675 ?
C214 C215 1.385(11) . ?
C214 C213 1.441(12) . ?
C214 C146 0.952(16) 2_675 ?
C214 C149 1.53(2) 2_675 ?
C214 C142 1.891(14) 2_675 ?
C214 C247 0.541(17) 2_675 ?
C214 C147 1.990(15) 2_675 ?
C90 C89 1.371(18) . ?
C90 C9 0.721(15) 2_666 ?
C90 C20 1.74(2) 2_666 ?
C90 C10 1.475(17) 2_666 ?
C90 C8 1.019(18) 2_666 ?
C75 C74 1.422(10) . ?
C75 C101 1.447(10) . ?
C75 C39 1.708(18) 2_666 ?
C75 C44 1.904(15) 2_666 ?
C75 C43 1.234(13) 2_666 ?
C75 C45 1.868(13) 2_666 ?
C75 C46 1.268(13) 2_666 ?
C75 C47 0.528(15) 2_666 ?
C77 C86 1.483(9) . ?
C77 C49 1.866(12) 2_666 ?
C77 C44 1.466(15) 2_666 ?
C77 C45 0.631(9) 2_666 ?
C77 C46 1.936(11) 2_666 ?
C77 C48 1.052(10) 2_666 ?
C200 C201 1.415(12) . ?
C200 C215 1.479(11) . ?
C200 C229 1.954(16) 2_675 ?
C200 C147 1.126(15) 2_675 ?
C200 C230 1.318(17) 2_675 ?
C200 C148 0.697(13) 2_675 ?
C200 C232 1.949(15) 2_675 ?
C171 C170 1.432(12) . ?
C171 C172 1.481(12) . ?
C171 C184 1.439(12) . ?
C171 C134 0.709(15) 2_675 ?
C171 C133 1.44(2) 2_675 ?
C171 C135 2.033(17) 2_675 ?
C171 C242 1.818(17) 2_675 ?
C171 C243 1.020(17) 2_675 ?
C171 C245 1.752(18) 2_675 ?
C80 C87 1.466(14) . ?
C80 C49 2.029(16) 2_666 ?
C80 C13 0.792(11) 2_666 ?
C80 C50 1.78(3) 2_666 ?
C80 C12 0.873(11) 2_666 ?
C80 C14 1.690(15) 2_666 ?
C211 C210 1.360(12) . ?
C211 C203 1.435(10) . ?
C211 C212 1.511(10) . ?
C211 C233 0.626(11) 2_675 ?
C211 C123 1.825(15) 2_675 ?
C211 C248 1.080(11) 2_675 ?
C211 C234 1.408(13) 2_675 ?
C211 C232 1.953(15) 2_675 ?
C315 C316 1.382(11) . ?
C315 C379 0.744(12) . ?
C315 N314 1.379(18) . ?
C170 C189 1.397(11) . ?
C170 C169 1.417(11) . ?
C170 C134 1.340(18) 2_675 ?
C170 C133 0.24(3) 2_675 ?
C170 C132 1.354(19) 2_675 ?
C170 C245 1.423(17) 2_675 ?
C62 C110 1.447(13) . ?
C62 C23 1.914(19) 2_666 ?
C62 C22 0.985(13) 2_666 ?
C62 C18 0.800(11) 2_666 ?
C62 C17 1.69(2) 2_666 ?
C216 C215 1.464(11) . ?
C216 C217 1.385(12) . ?
C216 C151 1.411(15) 2_675 ?
C216 C149 0.985(16) 2_675 ?
C216 C148 1.796(18) 2_675 ?
C216 C150 0.717(15) 2_675 ?
C74 C86 1.515(9) . ?
C74 C33 1.908(12) 2_666 ?
C74 C32 1.022(10) 2_666 ?
C74 C45 1.913(11) 2_666 ?
C74 C46 0.666(9) 2_666 ?
C74 C47 1.435(16) 2_666 ?
C64 C65 1.381(19) . ?
C64 C114 1.417(14) . ?
C64 C2 1.80(2) 2_666 ?
C64 C1 1.977(19) 2_666 ?
C64 C23 1.117(16) 2_666 ?
C64 C16 1.991(19) 2_666 ?
C64 C24 0.699(13) 2_666 ?
C64 C25 1.471(13) 2_666 ?
O115 C85 29.241(8) 2_466 ?
O115 C30 32.668(11) 2_466 ?
O115 C30 1.506(11) . ?
O115 C27 1.792(9) 2_666 ?
C102 C103 1.457(11) . ?
C102 C101 1.470(11) . ?
C102 C39 0.940(13) 2_666 ?
C102 C40 0.856(13) 2_666 ?
C102 C38 1.440(15) 2_666 ?
C102 C37 1.664(14) 2_666 ?
C102 C117 1.433(18) 2_666 ?
C102 C108 1.438(10) . ?
C201 C202 1.457(12) . ?
C201 C212 1.443(12) . ?
C201 C228 1.52(2) 2_675 ?
C201 C233 1.803(16) 2_675 ?
C201 C147 1.015(15) 2_675 ?
C201 C148 2.028(17) 2_675 ?
C201 C232 0.541(16) 2_675 ?
C65 C111 1.419(13) . ?
C65 C2 1.063(17) 2_666 ?
C65 C1 0.744(13) 2_666 ?
C65 C23 1.711(19) 2_666 ?
C65 C24 1.916(18) 2_666 ?
C65 C25 1.437(13) 2_666 ?
C100 C89 1.499(16) . ?
C100 C99 1.496(16) . ?
C100 C10 0.928(13) 2_666 ?
C100 C11 1.51(2) 2_666 ?
C100 C50 1.39(3) 2_666 ?
C100 C51 0.791(13) 2_666 ?
C100 C12 1.753(16) 2_666 ?
C114 C113 1.428(14) . ?
C114 C15 1.743(16) 2_666 ?
C114 C16 1.031(16) 2_666 ?
C114 C24 0.774(15) 2_666 ?
C114 C25 1.495(15) 2_666 ?
C183 C188 1.465(12) . ?
C183 C184 1.445(12) . ?
C183 C134 1.915(17) 2_675 ?
C183 C135 0.520(17) 2_675 ?
C183 C137 1.831(19) 2_675 ?
C183 C136 1.19(2) 2_675 ?
C183 C139 1.387(18) 2_675 ?
C183 C138 1.954(19) 2_675 ?
C89 C9 1.71(2) 2_666 ?
C89 C10 1.027(15) 2_666 ?
C89 C11 0.729(10) 2_666 ?
C89 C19 1.49(2) 2_666 ?
C210 C222 1.487(12) . ?
C210 C209 1.449(12) . ?
C210 C125 1.956(19) 2_675 ?
C210 C124 1.238(17) 2_675 ?
C210 C233 1.979(15) 2_675 ?
C210 C123 0.555(18) 2_675 ?
C210 C241 1.952(18) 2_675 ?
C210 C248 1.289(16) 2_675 ?
C198 C197 1.58(2) . ?
C198 C207 1.501(19) . ?
C198 C229 0.840(16) 2_675 ?
C198 C155 1.55(2) 2_675 ?
C198 C156 0.855(14) 2_675 ?
C198 C230 1.462(19) 2_675 ?
C198 C231 1.713(18) 2_675 ?
C93 C109 1.334(12) . ?
C93 C21 0.792(14) 2_666 ?
C93 C3 1.93(2) 2_666 ?
C93 C22 1.856(19) 2_666 ?
C93 C122 0.898(15) 2_666 ?
C226 C191 1.504(10) . ?
C226 C166 1.532(10) . ?
C226 C195 1.705(12) 2_675 ?
C226 C195 1.438(9) . ?
C226 C130 1.991(15) 2_675 ?
C226 C129 1.101(13) 2_675 ?
C226 C159 1.993(13) 2_675 ?
C226 C161 1.606(13) . ?
C226 C161 1.659(11) 2_675 ?
C226 C160 0.686(10) 2_675 ?
C191 C192 1.438(11) . ?
C191 C190 1.411(11) . ?
C191 O225 1.805(13) 2_675 ?
C191 C130 0.788(11) 2_675 ?
C191 C129 0.741(11) 2_675 ?
C191 C128 1.541(18) 2_675 ?
C191 C131 1.797(13) 2_675 ?
C223 C222 1.457(12) . ?
C223 C172 1.445(12) . ?
C223 C224 1.379(12) . ?
C223 C123 1.725(19) 2_675 ?
C223 C242 0.736(13) 2_675 ?
C223 C241 0.853(13) 2_675 ?
C223 C245 1.714(18) 2_675 ?
C222 C144 1.350(16) 2_675 ?
C222 C145 1.784(16) 2_675 ?
C222 C123 1.029(16) 2_675 ?
C222 C241 0.706(14) 2_675 ?
C222 C248 1.539(17) 2_675 ?
C103 C96 1.363(17) . ?
C103 C40 0.991(15) 2_666 ?
C103 C5 1.47(2) 2_666 ?
C103 C41 1.663(18) 2_666 ?
C103 C117 0.795(12) 2_666 ?
C192 C194 1.462(11) . ?
C192 C193 1.444(11) . ?
C192 C130 0.695(11) 2_675 ?
C192 C131 1.789(15) 2_675 ?
C192 C163 0.853(12) 2_675 ?
C192 C164 1.867(15) 2_675 ?
C188 C189 1.31(2) . ?
C188 C193 1.452(12) . ?
C188 C135 1.58(2) 2_675 ?
C188 C132 2.01(2) 2_675 ?
C188 C131 1.100(16) 2_675 ?
C188 C137 1.911(18) 2_675 ?
C188 C136 0.579(18) 2_675 ?
C189 C190 1.460(12) . ?
C189 C134 1.987(19) 2_675 ?
C189 C133 1.57(3) 2_675 ?
C189 C132 0.766(14) 2_675 ?
C189 C131 1.106(14) 2_675 ?
C189 C136 1.838(17) 2_675 ?
C186 C185 1.458(11) . ?
C186 C142 2.028(15) 2_675 ?
C186 C140 0.705(11) 2_675 ?
C186 C139 1.467(15) 2_675 ?
C186 C237 1.729(17) 2_675 ?
C186 C141 1.008(13) 2_675 ?
O165 C166 1.494(10) . ?
O165 C194 1.879(12) 2_675 ?
O165 C162 28.813(14) 2_875 ?
O165 C162 4.734(9) 2_675 ?
O165 C162 1.525(10) . ?
O165 C159 1.899(11) 2_675 ?
C166 C205 1.544(11) . ?
C166 C167 1.408(11) . ?
C166 C129 1.778(16) 2_675 ?
C166 C128 2.01(2) 2_675 ?
C166 C159 0.813(10) 2_675 ?
C166 C126 1.490(11) 2_675 ?
C166 C160 1.181(11) 2_675 ?
C185 C184 1.427(12) . ?
C185 C244 0.952(15) 2_675 ?
C185 C243 1.804(17) 2_675 ?
C185 C140 0.765(12) 2_675 ?
C185 C139 1.580(18) 2_675 ?
C219 C220 1.497(11) . ?
C219 C197 1.468(18) . ?
C219 C218 1.374(11) . ?
C219 C153 1.550(18) 2_675 ?
C219 C155 0.894(13) 2_675 ?
C219 C154 0.711(11) 2_675 ?
C219 C162 2.025(14) 2_675 ?
C219 C231 1.726(14) 2_675 ?
C220 C194 1.366(9) . ?
C220 C163 1.577(15) 2_675 ?
C220 C153 1.017(12) 2_675 ?
C220 C154 0.917(12) 2_675 ?
C220 C162 1.449(11) 2_675 ?
C220 C164 1.403(14) 2_675 ?
C194 O165 1.879(12) 2_675 ?
C194 C195 1.412(10) . ?
C194 C130 1.944(14) 2_675 ?
C194 C163 0.735(11) 2_675 ?
C194 C154 1.770(15) 2_675 ?
C194 C162 0.821(11) 2_675 ?
C194 C164 1.841(13) 2_675 ?
C194 C161 1.928(12) 2_675 ?
C195 C226 1.705(12) 2_675 ?
C195 C196 1.634(10) . ?
C195 C163 1.953(13) 2_675 ?
C195 C162 1.200(10) 2_675 ?
C195 C161 0.662(8) 2_675 ?
C195 C160 1.591(11) . ?
C195 C160 1.530(10) 2_675 ?
C196 C197 1.223(16) . ?
C196 C206 1.487(11) . ?
C196 O225 1.520(11) . ?
C196 C162 1.800(15) 2_675 ?
C196 C157 0.763(10) 2_675 ?
C196 C156 1.567(17) 2_675 ?
C196 C161 1.083(11) 2_675 ?
C197 C155 0.923(14) 2_675 ?
C197 C154 1.610(18) 2_675 ?
C197 C162 1.96(2) 2_675 ?
C197 C157 1.545(16) 2_675 ?
C197 C156 0.969(15) 2_675 ?
C105 C4 1.058(12) 2_666 ?
C105 C3 1.401(17) 2_666 ?
C105 C5 1.096(19) 2_666 ?
C105 C6 1.428(14) 2_666 ?
C105 C122 1.60(2) 2_666 ?
C111 C120 1.832(18) 2_666 ?
C111 C1 0.811(13) 2_666 ?
C111 C119 1.227(19) 2_666 ?
C111 C26 1.902(15) 2_666 ?
C111 C25 1.349(15) 2_666 ?
C215 C146 1.787(18) 2_675 ?
C215 C149 0.703(14) 2_675 ?
C215 C247 1.49(2) 2_675 ?
C215 C147 1.657(15) 2_675 ?
C215 C148 0.919(15) 2_675 ?
C193 C130 1.735(15) 2_675 ?
C193 C131 1.429(13) 2_675 ?
C193 C163 1.778(15) 2_675 ?
C193 C137 1.298(14) 2_675 ?
C193 C136 1.220(16) 2_675 ?
C193 C164 1.533(13) 2_675 ?
C213 C212 1.434(11) . ?
C213 C144 2.001(14) 2_675 ?
C213 C145 0.745(12) 2_675 ?
C213 C146 0.696(12) 2_675 ?
C213 C247 1.88(2) 2_675 ?
C213 C147 1.856(17) 2_675 ?
C213 C248 1.913(15) 2_675 ?
C172 C244 1.67(2) 2_675 ?
C172 C242 0.896(15) 2_675 ?
C172 C241 1.798(17) 2_675 ?
C172 C243 0.705(15) 2_675 ?
C172 C245 1.911(19) 2_675 ?
C207 C202 1.454(12) . ?
C207 C206 1.493(15) . ?
C207 C228 1.136(17) 2_675 ?
C207 C229 1.165(16) 2_675 ?
C207 C158 1.729(17) 2_675 ?
C207 C157 1.729(14) 2_675 ?
C207 C156 1.450(16) 2_675 ?
C207 C227 1.420(14) 2_675 ?
C202 C203 1.366(12) . ?
C202 C228 0.535(17) 2_675 ?
C202 C233 1.812(16) 2_675 ?
C202 C229 1.817(17) 2_675 ?
C202 C227 1.198(14) 2_675 ?
C202 C234 1.845(14) 2_675 ?
C202 C232 1.215(19) 2_675 ?
C203 C204 1.467(10) . ?
C203 C125 1.802(14) 2_675 ?
C203 C228 1.883(16) 2_675 ?
C203 C233 1.228(13) 2_675 ?
C203 C227 1.242(12) 2_675 ?
C203 C234 0.494(12) 2_675 ?
C203 C232 1.854(18) 2_675 ?
C204 C205 1.383(10) . ?
C204 C208 1.477(10) . ?
C204 C125 1.060(12) 2_675 ?
C204 C158 1.762(14) 2_675 ?
C204 C227 1.542(10) 2_675 ?
C204 C159 1.787(12) 2_675 ?
C204 C126 1.362(13) 2_675 ?
C204 C234 1.172(11) 2_675 ?
C205 C206 1.433(11) . ?
C205 C158 0.821(10) 2_675 ?
C205 C227 1.795(14) 2_675 ?
C205 C159 0.732(10) 2_675 ?
C205 C126 1.546(15) 2_675 ?
C205 C160 1.939(13) 2_675 ?
C206 C158 0.732(10) 2_675 ?
C206 C157 0.752(9) 2_675 ?
C206 C156 1.839(15) 2_675 ?
C206 C227 1.782(14) 2_675 ?
C206 C159 1.922(13) 2_675 ?
C206 C161 1.961(13) 2_675 ?
C86 C32 1.449(11) 2_666 ?
C86 C45 1.293(11) 2_666 ?
C86 C46 1.325(11) 2_666 ?
C86 C48 1.348(11) 2_666 ?
C86 C116 1.691(10) 2_666 ?
C86 C31 1.550(10) 2_666 ?
C169 C168 1.376(10) . ?
C169 C224 1.468(11) . ?
C169 C133 1.22(2) 2_675 ?
C169 C132 1.709(15) 2_675 ?
C169 C127 1.748(15) 2_675 ?
C169 C246 1.315(14) 2_675 ?
C169 C245 1.074(13) 2_675 ?
C168 C167 1.445(11) . ?
C168 C190 1.436(12) . ?
C168 C128 0.892(15) 2_675 ?
C168 C132 1.632(19) 2_675 ?
C168 C127 0.921(13) 2_675 ?
C168 C246 1.767(17) 2_675 ?
C167 C208 1.407(11) . ?
C167 C128 1.60(2) 2_675 ?
C167 C127 0.750(12) 2_675 ?
C167 C246 1.989(15) 2_675 ?
C167 C159 1.687(15) 2_675 ?
C167 C126 0.914(12) 2_675 ?
C208 C209 1.451(11) . ?
C208 C125 0.800(12) 2_675 ?
C208 C124 1.361(14) 2_675 ?
C208 C127 1.525(17) 2_675 ?
C208 C246 1.705(15) 2_675 ?
C208 C126 0.982(11) 2_675 ?
C209 C224 1.397(12) . ?
C209 C125 1.615(15) 2_675 ?
C209 C124 0.333(15) 2_675 ?
C209 C123 1.474(17) 2_675 ?
C209 C246 1.151(15) 2_675 ?
C224 C124 1.715(17) 2_675 ?
C224 C242 1.476(16) 2_675 ?
C224 C246 0.998(14) 2_675 ?
C224 C245 1.053(15) 2_675 ?
C87 C13 1.034(10) 2_666 ?
C87 C11 1.782(18) 2_666 ?
C87 C12 1.317(13) 2_666 ?
C87 C19 1.941(18) 2_666 ?
C87 C18 1.665(15) 2_666 ?
C87 C17 1.231(18) 2_666 ?
C110 C20 1.441(18) 2_666 ?
C110 C21 1.645(19) 2_666 ?
C110 C19 0.961(15) 2_666 ?
C110 C22 1.543(16) 2_666 ?
C110 C18 1.041(13) 2_666 ?
C212 C145 1.511(15) 2_675 ?
C212 C146 1.678(17) 2_675 ?
C212 C233 1.260(12) 2_675 ?
C212 C147 1.539(15) 2_675 ?
C212 C248 1.344(12) 2_675 ?
C212 C232 1.340(17) 2_675 ?
C316 C379 1.016(12) . ?
C316 C380 0.996(14) . ?
C101 C39 1.032(13) 2_666 ?
C101 C40 1.345(18) 2_666 ?
C101 C43 1.532(13) 2_666 ?
C101 C42 1.696(19) 2_666 ?
C101 C41 1.752(17) 2_666 ?
C101 C47 1.125(16) 2_666 ?
C184 C244 1.983(15) 2_675 ?
C184 C134 1.092(16) 2_675 ?
C184 C135 0.983(15) 2_675 ?
C184 C243 1.717(18) 2_675 ?
C184 C140 1.977(16) 2_675 ?
C184 C139 1.574(15) 2_675 ?
C109 C2 1.419(17) 2_666 ?
C109 C21 1.67(2) 2_666 ?
C109 C3 1.593(17) 2_666 ?
C109 C23 1.320(15) 2_666 ?
C109 C22 1.510(15) 2_666 ?
C109 C122 1.68(2) 2_666 ?
C217 C218 1.524(12) . ?
C217 C151 1.007(14) 2_675 ?
C217 C230 1.36(2) 2_675 ?
C217 C231 0.948(12) 2_675 ?
C217 C148 1.853(17) 2_675 ?
C217 C150 1.785(18) 2_675 ?
C99 C9 1.724(19) 2_666 ?
C99 C44 1.198(17) 2_666 ?
C99 C10 1.366(18) 2_666 ?
C99 C43 1.505(14) 2_666 ?
C99 C42 1.785(19) 2_666 ?
C99 C51 1.127(14) 2_666 ?
C190 C130 1.793(16) 2_675 ?
C190 C129 1.580(18) 2_675 ?
C190 C128 0.972(17) 2_675 ?
C190 C132 0.925(15) 2_675 ?
C190 C131 1.472(15) 2_675 ?
O225 C191 1.805(13) 2_675 ?
O225 C129 4.601(13) 2_675 ?
O225 C129 31.786(14) 2_875 ?
O225 C129 1.515(13) . ?
O225 C157 1.871(12) 2_675 ?
C218 C151 1.068(13) 2_675 ?
C218 C153 1.678(15) 2_675 ?
C218 C155 1.737(16) 2_675 ?
C218 C154 1.943(15) 2_675 ?
C218 C231 1.251(13) 2_675 ?
C218 C152 1.19(2) 2_675 ?
C96 C40 1.62(2) 2_666 ?
C96 C7 0.958(14) 2_666 ?
C96 C41 0.757(13) 2_666 ?
C96 C6 1.645(18) 2_666 ?
C113 C15 1.772(13) 2_666 ?
C113 C24 1.989(19) 2_666 ?
C113 C27 1.115(11) 2_666 ?
C113 C26 0.814(11) 2_666 ?
C113 C25 1.386(11) 2_666 ?
C106 C107 1.389(10) . ?
C106 C36 1.096(11) 2_666 ?
C106 C37 1.444(14) 2_666 ?
C106 C4 1.588(15) 2_666 ?
C106 C5 1.840(19) 2_666 ?
C106 C118 1.211(16) 2_666 ?
C106 C117 1.780(17) 2_666 ?
C107 C36 0.761(12) 2_666 ?
C107 C35 1.652(16) 2_666 ?
C107 C38 1.852(14) 2_666 ?
C107 C37 0.908(11) 2_666 ?
C107 C108 1.372(11) . ?
N251 C252 1.349(18) . ?
N251 C250 1.347(18) . ?
N251 C254 1.46(2) . ?
N275 C276 1.39(3) . ?
N275 C279 1.52(3) . ?
N275 C274 1.415(12) . ?
N303 C304 1.42(2) . ?
N303 C307 1.52(3) . ?
N303 C302 1.39(2) . ?
N256 C257 1.29(3) . ?
N256 C260 1.42(2) . ?
N256 C255 1.433(18) . ?
N269 C270 1.165(14) . ?
N269 C273 1.36(3) . ?
N269 C268 1.395(12) . ?
N290 C291 1.374(15) . ?
N290 C289 1.415(18) . ?
N290 C294 1.42(3) . ?
N297 C298 1.27(2) . ?
N297 C301 1.38(2) . ?
N297 C296 1.664(17) . ?
N284 C285 1.39(3) . ?
N284 C288 1.42(3) . ?
C304 C305 1.368(10) . ?
C252 C253 1.34(2) . ?
C257 C258 1.58(3) . ?
C260 C259 1.37(2) . ?
C258 C259 1.35(2) . ?
C379 C380 1.339(16) . ?
C379 N378 1.376(17) . ?
C270 C271 1.41(2) . ?
C276 C277 1.26(4) . ?
C279 C278 1.33(2) . ?
C250 C249 1.337(18) . ?
C271 C272 1.390(19) . ?
C305 C306 1.394(10) . ?
C307 C306 1.377(15) . ?
C265 C266 1.354(15) . ?
C265 C264 1.446(16) . ?
C265 C282 1.385(12) . ?
C298 C299 1.377(15) . ?
C262 C263 1.386(12) . ?
C262 C266 1.383(12) . ?
C262 C261 1.416(12) . ?
C272 C273 1.38(2) . ?
C285 C286 1.341(17) . ?
C249 C253 1.348(19) . ?
C278 C277 1.41(3) . ?
C380 C381 1.483(17) . ?
C291 C292 1.47(2) . ?
C301 C300 1.36(3) . ?
C281 C280 1.453(16) . ?
C281 C282 1.383(12) . ?
C254 C255 1.495(13) . ?
C254 C308 1.391(11) . ?
C274 C268 1.503(15) . ?
C274 C261 1.401(12) . ?
C289 C295 1.409(11) . ?
C289 C283 1.480(19) . ?
C381 C382 1.332(13) . ?
C263 C264 1.378(14) . ?
C263 C308 1.409(10) . ?
C268 C267 1.368(13) . ?
C266 C267 1.453(12) . ?
C264 C295 1.375(10) . ?
C287 C288 1.36(3) . ?
C287 C286 1.412(17) . ?
C294 C293 1.36(3) . ?
C300 C299 1.65(2) . ?
C255 C261 1.400(12) . ?
C302 C308 1.418(12) . ?
C302 C296 1.514(16) . ?
C280 C267 1.413(12) . ?
C280 N314 1.340(19) . ?
C280 N378 1.456(17) . ?
C311 C310 1.374(16) . ?
C311 C312 1.369(14) . ?
C295 C296 1.411(11) . ?
C282 C283 1.463(18) . ?
C292 C293 1.80(3) . ?
C310 N309 1.383(15) . ?
C313 C312 1.355(15) . ?
C313 N309 1.353(14) . ?
C143 C174 0.518(10) 2_675 ?
C143 C175 1.569(11) 2_675 ?
C143 C221 1.733(13) 2_675 ?
C143 C173 1.056(13) 2_675 ?
C143 C144 1.388(9) . ?
C143 C244 1.401(10) . ?
C143 C142 1.312(10) . ?
C144 C174 1.208(12) 2_675 ?
C144 C221 0.584(10) 2_675 ?
C144 C173 1.880(16) 2_675 ?
C144 C222 1.350(16) 2_675 ?
C144 C213 2.001(14) 2_675 ?
C144 C145 1.527(10) . ?
C144 C241 1.352(10) . ?
C145 C221 0.949(12) 2_675 ?
C145 C222 1.784(16) 2_675 ?
C145 C213 0.745(12) 2_675 ?
C145 C212 1.511(15) 2_675 ?
C145 C146 1.441(11) . ?
C145 C248 1.397(10) . ?
C146 C214 0.952(16) 2_675 ?
C146 C215 1.787(18) 2_675 ?
C146 C213 0.696(12) 2_675 ?
C146 C212 1.678(17) 2_675 ?
C146 C247 1.477(13) . ?
C146 C147 1.444(12) . ?
C151 C179 1.70(2) 2_675 ?
C151 C178 2.027(18) 2_675 ?
C151 C177 2.032(17) 2_675 ?
C151 C216 1.411(15) 2_675 ?
C151 C217 1.007(14) 2_675 ?
C151 C218 1.068(13) 2_675 ?
C151 C231 1.487(11) . ?
C151 C152 1.405(13) . ?
C151 C150 1.359(12) . ?
C244 C174 1.900(13) 2_675 ?
C244 C173 0.555(15) 2_675 ?
C244 C185 0.952(15) 2_675 ?
C244 C172 1.67(2) 2_675 ?
C244 C184 1.983(15) 2_675 ?
C244 C243 1.372(11) . ?
C244 C140 1.444(12) . ?
C125 C210 1.956(19) 2_675 ?
C125 C203 1.802(14) 2_675 ?
C125 C204 1.060(12) 2_675 ?
C125 C208 0.800(12) 2_675 ?
C125 C209 1.615(15) 2_675 ?
C125 C124 1.371(11) . ?
C125 C126 1.441(10) . ?
C125 C234 1.335(10) . ?
C228 C201 1.52(2) 2_675 ?
C228 C207 1.136(17) 2_675 ?
C228 C202 0.535(17) 2_675 ?
C228 C203 1.883(16) 2_675 ?
C228 C229 1.319(19) . ?
C228 C227 1.438(12) . ?
C228 C232 1.446(12) . ?
C149 C177 1.896(19) 2_675 ?
C149 C214 1.53(2) 2_675 ?
C149 C216 0.985(16) 2_675 ?
C149 C215 0.703(14) 2_675 ?
C149 C247 1.380(13) . ?
C149 C148 1.470(12) . ?
C149 C150 1.459(12) . ?
C142 C176 1.259(15) 2_675 ?
C142 C174 1.239(14) 2_675 ?
C142 C175 0.506(11) 2_675 ?
C142 C214 1.892(14) 2_675 ?
C142 C186 2.028(15) 2_675 ?
C142 C247 1.493(12) . ?
C142 C141 1.322(10) . ?
C247 C176 1.77(2) 2_675 ?
C247 C175 1.028(15) 2_675 ?
C247 C214 0.541(17) 2_675 ?
C247 C215 1.49(2) 2_675 ?
C247 C213 1.88(2) 2_675 ?
C134 C171 0.709(15) 2_675 ?
C134 C170 1.340(18) 2_675 ?
C134 C183 1.915(17) 2_675 ?
C134 C189 1.987(19) 2_675 ?
C134 C184 1.092(16) 2_675 ?
C134 C133 1.453(13) . ?
C134 C135 1.415(12) . ?
C134 C243 1.589(19) . ?
C124 C210 1.238(17) 2_675 ?
C124 C208 1.361(14) 2_675 ?
C124 C209 0.333(15) 2_675 ?
C124 C224 1.715(17) 2_675 ?
C124 C123 1.379(10) . ?
C124 C246 1.446(11) . ?
C133 C171 1.44(2) 2_675 ?
C133 C170 0.24(3) 2_675 ?
C133 C189 1.57(3) 2_675 ?
C133 C169 1.22(2) 2_675 ?
C133 C132 1.424(14) . ?
C133 C245 1.20(2) . ?
C233 C211 0.626(11) 2_675 ?
C233 C201 1.803(16) 2_675 ?
C233 C210 1.979(15) 2_675 ?
C233 C202 1.812(16) 2_675 ?
C233 C203 1.228(13) 2_675 ?
C233 C212 1.260(12) 2_675 ?
C233 C248 1.449(10) . ?
C233 C234 1.414(10) . ?
C233 C232 1.368(12) . ?
C135 C182 1.804(18) 2_675 ?
C135 C171 2.033(17) 2_675 ?
C135 C183 0.520(17) 2_675 ?
C135 C188 1.58(2) 2_675 ?
C135 C184 0.983(15) 2_675 ?
C135 C136 1.462(12) . ?
C135 C139 1.440(12) . ?
C123 C211 1.825(15) 2_675 ?
C123 C210 0.555(18) 2_675 ?
C123 C223 1.725(19) 2_675 ?
C123 C222 1.030(16) 2_675 ?
C123 C209 1.474(17) 2_675 ?
C123 C241 1.425(11) . ?
C123 C248 1.441(11) . ?
C229 C199 1.30(3) 2_675 ?
C229 C200 1.954(16) 2_675 ?
C229 C198 0.841(16) 2_675 ?
C229 C207 1.165(16) 2_675 ?
C229 C202 1.817(17) 2_675 ?
C229 C156 1.464(12) . ?
C229 C230 1.450(12) . ?
C130 C226 1.992(15) 2_675 ?
C130 C191 0.788(11) 2_675 ?
C130 C192 0.695(11) 2_675 ?
C130 C194 1.944(14) 2_675 ?
C130 C193 1.735(15) 2_675 ?
C130 C190 1.793(16) 2_675 ?
C130 C129 1.507(11) . ?
C130 C131 1.463(11) . ?
C130 C163 1.460(11) . ?
C129 C226 1.101(13) 2_675 ?
C129 C191 0.741(11) 2_675 ?
C129 C166 1.778(16) 2_675 ?
C129 C190 1.581(18) 2_675 ?
C129 C128 1.242(18) . ?
C129 C160 1.626(11) . ?
C128 C191 1.541(18) 2_675 ?
C128 C166 2.01(2) 2_675 ?
C128 C168 0.892(15) 2_675 ?
C128 C167 1.601(19) 2_675 ?
C128 C190 0.972(17) 2_675 ?
C128 C132 1.64(2) . ?
C128 C127 1.478(18) . ?
C132 C170 1.354(19) 2_675 ?
C132 C188 2.01(2) 2_675 ?
C132 C189 0.766(14) 2_675 ?
C132 C169 1.709(15) 2_675 ?
C132 C168 1.631(19) 2_675 ?
C132 C190 0.925(15) 2_675 ?
C132 C131 1.449(12) . ?
C131 C191 1.797(13) 2_675 ?
C131 C192 1.789(15) 2_675 ?
C131 C188 1.100(16) 2_675 ?
C131 C189 1.106(14) 2_675 ?
C131 C193 1.429(13) 2_675 ?
C131 C190 1.472(15) 2_675 ?
C131 C136 1.455(12) . ?
C158 C207 1.729(17) 2_675 ?
C158 C204 1.762(14) 2_675 ?
C158 C205 0.821(10) 2_675 ?
C158 C206 0.732(10) 2_675 ?
C158 C157 1.470(10) . ?
C158 C227 1.372(12) . ?
C158 C159 1.473(11) . ?
C242 C171 1.818(17) 2_675 ?
C242 C223 0.736(13) 2_675 ?
C242 C172 0.896(15) 2_675 ?
C242 C224 1.476(16) 2_675 ?
C242 C241 1.443(11) . ?
C242 C243 1.476(12) . ?
C242 C245 1.300(15) . ?
C241 C221 1.644(15) 2_675 ?
C241 C210 1.952(18) 2_675 ?
C241 C223 0.853(13) 2_675 ?
C241 C222 0.706(14) 2_675 ?
C241 C172 1.798(17) 2_675 ?
C163 C192 0.852(12) 2_675 ?
C163 C220 1.577(15) 2_675 ?
C163 C194 0.735(11) 2_675 ?
C163 C195 1.953(13) 2_675 ?
C163 C193 1.778(15) 2_675 ?
C163 C162 1.549(11) . ?
C163 C164 1.398(11) . ?
C137 C181 0.485(13) 2_675 ?
C137 C180 1.793(15) 2_675 ?
C137 C182 1.152(15) 2_675 ?
C137 C183 1.831(19) 2_675 ?
C137 C188 1.911(18) 2_675 ?
C137 C193 1.298(14) 2_675 ?
C137 C136 1.352(12) . ?
C137 C164 1.476(11) . ?
C137 C138 1.426(12) . ?
C136 C181 1.809(16) 2_675 ?
C136 C182 1.778(19) 2_675 ?
C136 C183 1.19(2) 2_675 ?
C136 C188 0.579(18) 2_675 ?
C136 C189 1.838(17) 2_675 ?
C136 C193 1.220(16) 2_675 ?
C153 C180 0.815(13) 2_675 ?
C153 C179 1.291(17) 2_675 ?
C153 C219 1.550(18) 2_675 ?
C153 C220 1.018(12) 2_675 ?
C153 C218 1.678(15) 2_675 ?
C153 C154 1.409(11) . ?
C153 C164 1.491(11) . ?
C153 C152 1.411(12) . ?
C155 C198 1.55(2) 2_675 ?
C155 C219 0.894(13) 2_675 ?
C155 C197 0.923(14) 2_675 ?
C155 C218 1.736(16) 2_675 ?
C155 C154 1.423(11) . ?
C155 C156 1.433(11) . ?
C155 C231 1.367(10) . ?
C154 C219 0.711(11) 2_675 ?
C154 C220 0.917(12) 2_675 ?
C154 C194 1.770(15) 2_675 ?
C154 C197 1.610(18) 2_675 ?
C154 C218 1.943(15) 2_675 ?
C154 C162 1.394(11) . ?
C162 C219 2.025(14) 2_675 ?
C162 C220 1.449(11) 2_675 ?
C162 C194 0.821(11) 2_675 ?
C162 C195 1.200(10) 2_675 ?
C162 C196 1.800(15) 2_675 ?
C162 C197 1.96(2) 2_675 ?
C162 C161 1.500(9) . ?
C157 C196 0.763(10) 2_675 ?
C157 C197 1.545(16) 2_675 ?
C157 C207 1.728(14) 2_675 ?
C157 C206 0.752(9) 2_675 ?
C157 O225 1.871(12) 2_675 ?
C157 C156 1.408(11) . ?
C157 C161 1.515(10) . ?
C156 C198 0.855(14) 2_675 ?
C156 C196 1.567(17) 2_675 ?
C156 C197 0.969(15) 2_675 ?
C156 C207 1.450(16) 2_675 ?
C156 C206 1.839(15) 2_675 ?
C147 C214 1.990(15) 2_675 ?
C147 C200 1.126(15) 2_675 ?
C147 C201 1.015(15) 2_675 ?
C147 C215 1.657(15) 2_675 ?
C147 C213 1.856(17) 2_675 ?
C147 C212 1.539(15) 2_675 ?
C147 C148 1.446(12) . ?
C147 C232 1.463(12) . ?
C164 C181 1.141(12) 2_675 ?
C164 C180 1.018(14) 2_675 ?
C164 C192 1.866(15) 2_675 ?
C164 C220 1.403(14) 2_675 ?
C164 C194 1.841(13) 2_675 ?
C164 C193 1.533(13) 2_675 ?
C243 C173 1.36(2) 2_675 ?
C243 C171 1.020(17) 2_675 ?
C243 C185 1.804(17) 2_675 ?
C243 C172 0.705(15) 2_675 ?
C243 C184 1.717(18) 2_675 ?
C227 C207 1.420(14) 2_675 ?
C227 C202 1.197(14) 2_675 ?
C227 C203 1.242(12) 2_675 ?
C227 C204 1.542(10) 2_675 ?
C227 C205 1.795(14) 2_675 ?
C227 C206 1.782(14) 2_675 ?
C227 C234 1.506(9) . ?
C127 C169 1.748(15) 2_675 ?
C127 C168 0.921(13) 2_675 ?
C127 C167 0.750(12) 2_675 ?
C127 C208 1.525(17) 2_675 ?
C127 C246 1.364(12) . ?
C127 C126 1.495(11) . ?
C246 C169 1.315(14) 2_675 ?
C246 C168 1.766(17) 2_675 ?
C246 C167 1.989(15) 2_675 ?
C246 C208 1.705(15) 2_675 ?
C246 C209 1.151(15) 2_675 ?
C246 C224 0.998(14) 2_675 ?
C246 C245 1.649(17) . ?
C245 C171 1.751(18) 2_675 ?
C245 C170 1.423(17) 2_675 ?
C245 C223 1.714(18) 2_675 ?
C245 C172 1.911(19) 2_675 ?
C245 C169 1.074(13) 2_675 ?
C245 C224 1.053(15) 2_675 ?
C248 C221 1.889(13) 2_675 ?
C248 C211 1.080(11) 2_675 ?
C248 C210 1.289(16) 2_675 ?
C248 C222 1.539(17) 2_675 ?
C248 C213 1.913(15) 2_675 ?
C248 C212 1.344(12) 2_675 ?
C230 C199 0.21(4) 2_675 ?
C230 C200 1.318(17) 2_675 ?
C230 C198 1.462(19) 2_675 ?
C230 C217 1.36(2) 2_675 ?
C230 C231 1.393(11) . ?
C230 C148 1.411(12) . ?
C231 C199 1.32(2) 2_675 ?
C231 C198 1.713(18) 2_675 ?
C231 C219 1.726(14) 2_675 ?
C231 C217 0.948(12) 2_675 ?
C231 C218 1.251(14) 2_675 ?
C159 C226 1.993(13) 2_675 ?
C159 O165 1.899(11) 2_675 ?
C159 C166 0.813(10) 2_675 ?
C159 C204 1.787(12) 2_675 ?
C159 C205 0.732(10) 2_675 ?
C159 C206 1.922(13) 2_675 ?
C159 C167 1.687(15) 2_675 ?
C159 C126 1.296(12) . ?
C159 C160 1.443(10) . ?
C126 C166 1.490(11) 2_675 ?
C126 C204 1.362(13) 2_675 ?
C126 C205 1.546(15) 2_675 ?
C126 C167 0.914(12) 2_675 ?
C126 C208 0.982(11) 2_675 ?
N314 C318 1.420(14) . ?
N314 C382 1.798(15) . ?
C140 C176 1.992(14) 2_675 ?
C140 C173 1.919(19) 2_675 ?
C140 C187 1.904(15) 2_675 ?
C140 C186 0.705(11) 2_675 ?
C140 C185 0.765(12) 2_675 ?
C140 C184 1.977(16) 2_675 ?
C140 C139 1.419(11) . ?
C140 C141 1.455(11) . ?
C139 C187 1.341(13) 2_675 ?
C139 C182 1.335(14) 2_675 ?
C139 C183 1.387(18) 2_675 ?
C139 C186 1.467(15) 2_675 ?
C139 C185 1.580(18) 2_675 ?
C139 C184 1.574(15) 2_675 ?
C139 C138 1.487(11) . ?
C138 C181 1.469(16) 2_675 ?
C138 C178 1.808(17) 2_675 ?
C138 C187 0.997(13) 2_675 ?
C138 C182 0.649(14) 2_675 ?
C138 C183 1.954(19) 2_675 ?
C138 C236 1.333(12) . ?
C236 C180 2.04(2) 2_675 ?
C236 C179 1.36(2) 2_675 ?
C236 C178 0.548(17) 2_675 ?
C236 C187 1.202(19) 2_675 ?
C236 C182 1.982(16) 2_675 ?
C236 C177 1.873(19) 2_675 ?
C236 C237 1.420(12) . ?
C236 C152 1.46(2) . ?
C237 C176 1.330(17) 2_675 ?
C237 C178 1.004(16) 2_675 ?
C237 C187 1.535(18) 2_675 ?
C237 C177 0.663(14) 2_675 ?
C237 C186 1.729(17) 2_675 ?
C237 C141 1.399(11) . ?
C237 C150 1.443(12) . ?
C141 C176 0.565(11) 2_675 ?
C141 C175 1.627(13) 2_675 ?
C141 C187 1.995(14) 2_675 ?
C141 C177 1.595(17) 2_675 ?
C141 C186 1.008(13) 2_675 ?
C161 C226 1.659(11) 2_675 ?
C161 C194 1.928(12) 2_675 ?
C161 C195 0.662(8) 2_675 ?
C161 C196 1.083(11) 2_675 ?
C161 C206 1.961(13) 2_675 ?
C161 C160 27.416(13) 2_875 ?
C161 C160 1.763(12) 2_675 ?
C161 C160 1.455(9) . ?
N378 C382 1.398(14) . ?
C318 C382 0.698(11) . ?
C152 C180 1.643(19) 2_675 ?
C152 C179 0.30(2) 2_675 ?
C152 C178 1.41(2) 2_675 ?
C152 C218 1.19(2) 2_675 ?
C160 C226 0.686(10) 2_675 ?
C160 C166 1.181(11) 2_675 ?
C160 C195 1.530(10) 2_675 ?
C160 C205 1.939(13) 2_675 ?
C160 C161 1.763(12) 2_675 ?
C234 C211 1.408(13) 2_675 ?
C234 C202 1.845(14) 2_675 ?
C234 C203 0.494(12) 2_675 ?
C234 C204 1.172(11) 2_675 ?
C148 C199 1.58(3) 2_675 ?
C148 C200 0.697(13) 2_675 ?
C148 C216 1.796(18) 2_675 ?
C148 C201 2.028(17) 2_675 ?
C148 C215 0.919(15) 2_675 ?
C148 C217 1.853(17) 2_675 ?
C232 C200 1.949(15) 2_675 ?
C232 C211 1.953(15) 2_675 ?
C232 C201 0.541(16) 2_675 ?
C232 C202 1.215(19) 2_675 ?
C232 C203 1.854(18) 2_675 ?
C232 C212 1.340(17) 2_675 ?
C15 C60 1.188(17) 2_666 ?
C15 C58 1.201(14) 2_666 ?
C15 C81 1.923(11) 2_666 ?
C15 C59 0.557(11) 2_666 ?
C15 C114 1.743(16) 2_666 ?
C15 C113 1.772(13) 2_666 ?
C15 C14 1.430(10) . ?
C15 C16 1.462(12) . ?
C15 C27 1.424(10) . ?
C49 C81 1.952(12) 2_666 ?
C49 C79 1.474(17) 2_666 ?
C49 C78 0.467(12) 2_666 ?
C49 C82 1.075(14) 2_666 ?
C49 C77 1.866(12) 2_666 ?
C49 C80 2.029(16) 2_666 ?
C49 C50 1.35(3) . ?
C49 C52 1.462(11) . ?
C49 C48 1.506(11) . ?
C39 C75 1.708(18) 2_666 ?
C39 C102 0.940(13) 2_666 ?
C39 C101 1.032(13) 2_666 ?
C39 C40 1.437(18) . ?
C39 C38 1.403(16) . ?
C39 C47 1.196(19) . ?
C39 C108 1.698(16) 2_666 ?
C40 C97 1.70(2) 2_666 ?
C40 C102 0.856(13) 2_666 ?
C40 C103 0.991(15) 2_666 ?
C40 C101 1.345(18) 2_666 ?
C40 C96 1.62(2) 2_666 ?
C40 C41 1.433(17) . ?
C40 C117 1.436(19) . ?
C36 C71 1.449(14) 2_666 ?
C36 C70 1.992(16) 2_666 ?
C36 C68 1.806(17) 2_666 ?
C36 C106 1.096(11) 2_666 ?
C36 C107 0.761(12) 2_666 ?
C36 C35 1.402(11) . ?
C36 C37 1.492(14) . ?
C36 C118 1.375(12) . ?
C35 C69 1.96(2) 2_666 ?
C35 C71 0.540(14) 2_666 ?
C35 C70 0.920(15) 2_666 ?
C35 C72 1.880(16) 2_666 ?
C35 C107 1.652(16) 2_666 ?
C35 C34 1.377(16) . ?
C35 C120 1.426(12) . ?
C34 C71 0.985(13) 2_666 ?
C34 C73 1.918(12) 2_666 ?
C34 C85 1.640(13) 2_666 ?
C34 C70 1.967(15) 2_666 ?
C34 C72 0.574(10) 2_666 ?
C34 C33 1.432(14) . ?
C34 C30 1.470(15) . ?
C33 C71 1.874(14) 2_666 ?
C33 C73 0.565(10) 2_666 ?
C33 C72 1.039(13) 2_666 ?
C33 C74 1.908(12) 2_666 ?
C33 C38 1.358(15) . ?
C33 C32 1.478(12) . ?
C33 C108 1.503(14) 2_666 ?
C38 C73 1.245(13) 2_666 ?
C38 C102 1.440(15) 2_666 ?
C38 C107 1.852(14) 2_666 ?
C38 C37 1.489(15) . ?
C38 C108 0.510(12) 2_666 ?
C37 C104 1.971(18) 2_666 ?
C37 C102 1.664(14) 2_666 ?
C37 C106 1.444(14) 2_666 ?
C37 C107 0.908(11) 2_666 ?
C37 C117 1.438(15) . ?
C37 C108 0.997(12) 2_666 ?
C2 C66 0.515(14) 2_666 ?
C2 C67 1.83(2) 2_666 ?
C2 C63 1.99(2) 2_666 ?
C2 C64 1.80(2) 2_666 ?
C2 C65 1.063(17) 2_666 ?
C2 C109 1.418(17) 2_666 ?
C2 C3 1.455(13) . ?
C2 C1 1.418(13) . ?
C2 C23 1.38(2) . ?
C4 C68 1.23(2) 2_666 ?
C4 C67 0.836(14) 2_666 ?
C4 C104 1.55(2) 2_666 ?
C4 C105 1.059(12) 2_666 ?
C4 C106 1.588(15) 2_666 ?
C4 C3 1.458(12) . ?
C4 C5 1.51(2) . ?
C4 C118 1.416(11) . ?
C9 C91 1.91(2) 2_666 ?
C9 C97 2.015(17) 2_666 ?
C9 C98 0.755(14) 2_666 ?
C9 C90 0.721(15) 2_666 ?
C9 C89 1.71(2) 2_666 ?
C9 C99 1.724(19) 2_666 ?
C9 C10 1.317(16) . ?
C9 C42 1.574(19) . ?
C9 C8 1.368(19) . ?
C20 C91 1.029(17) 2_666 ?
C20 C92 0.690(11) 2_666 ?
C20 C90 1.736(19) 2_666 ?
C20 C110 1.441(18) 2_666 ?
C20 C21 1.398(19) . ?
C20 C8 1.51(2) . ?
C20 C19 1.43(2) . ?
C21 C91 1.99(2) 2_666 ?
C21 C92 0.804(16) 2_666 ?
C21 C94 2.031(17) 2_666 ?
C21 C93 0.792(14) 2_666 ?
C21 C110 1.645(19) 2_666 ?
C21 C109 1.67(2) 2_666 ?
C21 C22 1.446(19) . ?
C21 C122 1.508(18) . ?
C44 C76 0.510(14) 2_666 ?
C44 C75 1.904(15) 2_666 ?
C44 C77 1.466(15) 2_666 ?
C44 C99 1.198(17) 2_666 ?
C44 C43 1.481(11) . ?
C44 C45 1.447(11) . ?
C44 C51 1.41(2) . ?
C120 C55 1.31(2) 2_666 ?
C120 C69 1.18(2) 2_666 ?
C120 C71 1.917(16) 2_666 ?
C120 C70 0.515(15) 2_666 ?
C120 C112 1.806(19) 2_666 ?
C120 C111 1.832(18) 2_666 ?
C120 C119 1.407(12) . ?
C120 C121 1.350(16) . ?
C13 C61 1.75(2) 2_666 ?
C13 C81 1.465(10) 2_666 ?
C13 C80 0.792(11) 2_666 ?
C13 C87 1.034(10) 2_666 ?
C13 C12 1.324(14) . ?
C13 C14 1.451(10) . ?
C13 C17 1.464(13) . ?
C3 C66 1.121(18) 2_666 ?
C3 C94 1.863(17) 2_666 ?
C3 C67 0.938(14) 2_666 ?
C3 C93 1.93(2) 2_666 ?
C3 C105 1.401(17) 2_666 ?
C3 C109 1.592(17) 2_666 ?
C3 C122 1.391(18) . ?
C10 C98 1.676(18) 2_666 ?
C10 C90 1.475(17) 2_666 ?
C10 C100 0.928(13) 2_666 ?
C10 C89 1.027(15) 2_666 ?
C10 C99 1.366(18) 2_666 ?
C10 C11 1.483(18) . ?
C10 C51 1.413(16) . ?
C32 C73 1.141(11) 2_666 ?
C32 C85 2.025(10) 2_666 ?
C32 C72 1.774(11) 2_666 ?
C32 C84 1.933(10) 2_666 ?
C32 C74 1.022(10) 2_666 ?
C32 C86 1.449(11) 2_666 ?
C32 C46 1.436(9) . ?
C32 C31 1.453(9) . ?
C11 C88 0.968(16) 2_666 ?
C11 C100 1.51(2) 2_666 ?
C11 C89 0.729(10) 2_666 ?
C11 C87 1.782(18) 2_666 ?
C11 C12 1.438(15) . ?
C11 C19 1.39(2) . ?
C43 C97 1.834(18) 2_666 ?
C43 C76 1.216(14) 2_666 ?
C43 C98 1.772(18) 2_666 ?
C43 C75 1.234(13) 2_666 ?
C43 C101 1.532(13) 2_666 ?
C43 C99 1.505(14) 2_666 ?
C43 C42 1.331(16) . ?
C43 C47 1.507(12) . ?
C45 C76 1.247(14) 2_666 ?
C45 C75 1.868(13) 2_666 ?
C45 C77 0.631(9) 2_666 ?
C45 C74 1.913(11) 2_666 ?
C45 C86 1.293(11) 2_666 ?
C45 C46 1.377(10) . ?
C45 C48 1.442(9) . ?
C1 C69 1.72(2) 2_666 ?
C1 C66 1.67(2) 2_666 ?
C1 C112 2.020(19) 2_666 ?
C1 C64 1.976(19) 2_666 ?
C1 C65 0.744(13) 2_666 ?
C1 C111 0.811(13) 2_666 ?
C1 C119 1.416(13) . ?
C1 C25 1.467(16) . ?
C50 C79 0.41(3) 2_666 ?
C50 C78 1.25(3) 2_666 ?
C50 C80 1.78(3) 2_666 ?
C50 C100 1.39(3) 2_666 ?
C50 C51 1.26(3) . ?
C50 C12 1.61(2) . ?
C7 C91 1.492(14) 2_666 ?
C7 C97 1.873(19) 2_666 ?
C7 C95 0.609(14) 2_666 ?
C7 C94 1.88(2) 2_666 ?
C7 C96 0.958(14) 2_666 ?
C7 C8 1.340(19) . ?
C7 C41 1.427(18) . ?
C7 C6 1.365(17) . ?
C46 C73 2.020(11) 2_666 ?
C46 C76 1.886(13) 2_666 ?
C46 C75 1.268(13) 2_666 ?
C46 C77 1.936(11) 2_666 ?
C46 C74 0.666(9) 2_666 ?
C46 C86 1.325(11) 2_666 ?
C46 C47 1.493(12) . ?
C42 C97 0.786(13) 2_666 ?
C42 C98 0.854(14) 2_666 ?
C42 C101 1.696(19) 2_666 ?
C42 C99 1.785(19) 2_666 ?
C42 C41 1.431(17) . ?
C51 C79 1.497(16) 2_666 ?
C51 C76 1.825(18) 2_666 ?
C51 C100 0.791(13) 2_666 ?
C51 C99 1.127(14) 2_666 ?
C8 C91 0.628(14) 2_666 ?
C8 C92 2.032(18) 2_666 ?
C8 C95 1.47(2) 2_666 ?
C8 C98 1.809(19) 2_666 ?
C8 C90 1.019(18) 2_666 ?
C5 C94 1.91(2) 2_666 ?
C5 C104 0.536(18) 2_666 ?
C5 C103 1.47(2) 2_666 ?
C5 C105 1.096(19) 2_666 ?
C5 C106 1.840(19) 2_666 ?
C5 C6 1.45(2) . ?
C5 C117 1.34(2) . ?
C41 C97 0.668(12) 2_666 ?
C41 C95 2.015(18) 2_666 ?
C41 C98 1.952(15) 2_666 ?
C41 C103 1.663(18) 2_666 ?
C41 C101 1.751(17) 2_666 ?
C41 C96 0.757(13) 2_666 ?
C12 C79 1.220(16) 2_666 ?
C12 C88 1.852(19) 2_666 ?
C12 C80 0.872(11) 2_666 ?
C12 C100 1.753(16) 2_666 ?
C12 C87 1.317(13) 2_666 ?
C47 C76 1.916(16) 2_666 ?
C47 C75 0.528(15) 2_666 ?
C47 C74 1.435(16) 2_666 ?
C47 C101 1.125(16) 2_666 ?
C52 C81 0.995(10) 2_666 ?
C52 C78 1.870(12) 2_666 ?
C52 C83 1.610(12) 2_666 ?
C52 C82 0.565(10) 2_666 ?
C52 C59 1.992(13) 2_666 ?
C52 C14 1.409(10) . ?
C52 C53 1.460(10) . ?
C14 C60 1.862(17) 2_666 ?
C14 C81 0.549(10) 2_666 ?
C14 C82 1.911(12) 2_666 ?
C14 C59 0.889(11) 2_666 ?
C14 C80 1.691(15) 2_666 ?
C19 C92 1.77(2) 2_666 ?
C19 C88 0.692(13) 2_666 ?
C19 C89 1.49(2) 2_666 ?
C19 C87 1.940(18) 2_666 ?
C19 C110 0.961(15) 2_666 ?
C19 C18 1.44(2) . ?
C48 C78 1.230(13) 2_666 ?
C48 C82 1.796(11) 2_666 ?
C48 C84 1.768(10) 2_666 ?
C48 C77 1.052(10) 2_666 ?
C48 C86 1.348(11) 2_666 ?
C48 C116 1.495(9) . ?
C116 C83 0.953(8) 2_666 ?
C116 C82 1.836(11) 2_666 ?
C116 C85 2.017(10) 2_666 ?
C116 C84 0.696(8) 2_666 ?
C116 C86 1.691(10) 2_666 ?
C116 C31 1.436(9) . ?
C116 C53 1.412(9) . ?
C31 C85 1.013(10) 2_666 ?
C31 C72 1.897(11) 2_666 ?
C31 C84 0.759(8) 2_666 ?
C31 C86 1.550(10) 2_666 ?
C31 C30 1.509(9) . ?
C30 C56 1.375(13) 2_666 ?
C30 C85 0.577(9) 2_666 ?
C30 C72 1.415(12) 2_666 ?
C30 C84 2.005(11) 2_666 ?
C30 O115 4.858(10) 2_666 ?
C30 C29 1.543(10) . ?
C29 C57 1.603(12) 2_666 ?
C29 C56 0.257(13) 2_666 ?
C29 C55 1.316(18) 2_666 ?
C29 C85 1.724(10) 2_666 ?
C29 C28 1.623(12) 2_666 ?
C29 C28 1.590(9) . ?
C29 C121 1.495(10) . ?
C28 C57 0.319(10) 2_666 ?
C28 C56 1.487(12) 2_666 ?
C28 C58 1.682(12) 2_666 ?
C28 C83 1.359(9) 2_666 ?
C28 O54 3.580(8) 2_666 ?
C28 C29 1.623(12) 2_666 ?
C28 C53 1.348(9) . ?
C28 C27 1.670(9) . ?
C53 C57 1.571(11) 2_666 ?
C53 C83 0.534(9) 2_666 ?
C53 C82 1.407(11) 2_666 ?
C53 C84 2.002(10) 2_666 ?
C23 C66 1.790(18) 2_666 ?
C23 C63 0.646(13) 2_666 ?
C23 C62 1.914(19) 2_666 ?
C23 C64 1.117(16) 2_666 ?
C23 C65 1.711(19) 2_666 ?
C23 C109 1.320(15) 2_666 ?
C23 C22 1.399(17) . ?
C23 C24 1.55(2) . ?
C22 C92 1.925(17) 2_666 ?
C22 C63 1.008(16) 2_666 ?
C22 C62 0.985(13) 2_666 ?
C22 C93 1.856(19) 2_666 ?
C22 C110 1.542(16) 2_666 ?
C22 C109 1.510(15) 2_666 ?
C22 C18 1.483(16) . ?
C18 C61 1.313(18) 2_666 ?
C18 C88 1.56(2) 2_666 ?
C18 C62 0.800(11) 2_666 ?
C18 C87 1.665(15) 2_666 ?
C18 C110 1.040(13) 2_666 ?
C18 C17 1.44(2) . ?
C17 C60 1.37(2) 2_666 ?
C17 C61 0.29(3) 2_666 ?
C17 C62 1.69(2) 2_666 ?
C17 C87 1.231(18) 2_666 ?
C17 C16 1.510(13) . ?
C16 C60 0.503(15) 2_666 ?
C16 C61 1.41(2) 2_666 ?
C16 C59 1.756(17) 2_666 ?
C16 C64 1.991(19) 2_666 ?
C16 C114 1.031(16) 2_666 ?
C16 C24 1.321(18) . ?
C24 C60 1.814(18) 2_666 ?
C24 C63 1.70(2) 2_666 ?
C24 C64 0.699(13) 2_666 ?
C24 C65 1.916(18) 2_666 ?
C24 C114 0.774(15) 2_666 ?
C24 C113 1.989(19) 2_666 ?
C24 C25 1.456(16) . ?
C119 C69 0.32(3) 2_666 ?
C119 C70 1.68(2) 2_666 ?
C119 C68 1.39(3) 2_666 ?
C119 C111 1.228(19) 2_666 ?
C119 C118 1.424(12) . ?
C6 C95 1.049(16) 2_666 ?
C6 C94 0.778(12) 2_666 ?
C6 C104 1.971(16) 2_666 ?
C6 C105 1.428(14) 2_666 ?
C6 C96 1.645(18) 2_666 ?
C6 C122 1.466(19) . ?
C118 C69 1.38(2) 2_666 ?
C118 C68 0.436(18) 2_666 ?
C118 C67 1.744(17) 2_666 ?
C118 C106 1.211(16) 2_666 ?
C27 C57 1.448(11) 2_666 ?
C27 C58 0.492(9) 2_666 ?
C27 C59 1.762(13) 2_666 ?
C27 O115 1.792(9) 2_666 ?
C27 C113 1.115(11) 2_666 ?
C27 C26 1.451(11) . ?
C117 C104 1.030(17) 2_666 ?
C117 C102 1.433(18) 2_666 ?
C117 C103 0.795(12) 2_666 ?
C117 C106 1.780(17) 2_666 ?
C122 C95 1.90(2) 2_666 ?
C122 C94 0.783(15) 2_666 ?
C122 C93 0.898(15) 2_666 ?
C122 C105 1.60(2) 2_666 ?
C122 C109 1.68(2) 2_666 ?
C26 C55 1.76(2) 2_666 ?
C26 C58 1.931(13) 2_666 ?
C26 C112 0.700(11) 2_666 ?
C26 C111 1.902(15) 2_666 ?
C26 C113 0.814(11) 2_666 ?
C26 C25 1.374(11) . ?
C26 C121 1.500(13) . ?
C25 C112 1.364(15) 2_666 ?
C25 C64 1.472(13) 2_666 ?
C25 C65 1.437(13) 2_666 ?
C25 C114 1.495(15) 2_666 ?
C25 C111 1.349(15) 2_666 ?
C25 C113 1.386(11) 2_666 ?
C121 C56 1.692(17) 2_666 ?
C121 C55 0.32(2) 2_666 ?
C121 C70 1.61(2) 2_666 ?
C121 O54 1.62(2) 2_666 ?
C121 C112 1.20(2) 2_666 ?
C108 C39 1.698(16) 2_666 ?
C108 C33 1.503(14) 2_666 ?
C108 C38 0.510(12) 2_666 ?
C108 C37 0.997(12) 2_666 ?
C150 C176 1.942(18) 2_675 ?
C150 C178 1.72(2) 2_675 ?
C150 C177 0.852(15) 2_675 ?
C150 C216 0.717(15) 2_675 ?
C150 C217 1.785(18) 2_675 ?

loop_
_smtbx_masks_void_nr
_smtbx_masks_void_average_x
_smtbx_masks_void_average_y
_smtbx_masks_void_average_z
_smtbx_masks_void_volume
_smtbx_masks_void_count_electrons
_smtbx_masks_void_content
1 0.000 0.000 0.000 176.7 24.4 None
2 -0.729 -0.841 0.500 1451.0 248.6 ?
3 -0.048 0.500 0.000 893.7 68.6 None
4 0.381 0.948 0.108 21.9 1.6 None
5 0.479 0.536 0.374 21.1 0.9 ?
6 0.521 0.464 0.626 21.1 0.9 ?
7 0.619 0.052 0.892 21.9 1.6 ?
